data_4330817
loop_
_publ_author_name
'Dmitriy S. Dolzhnikov'
'Maria C. Iapalucci'
'Giuliano Longoni'
'Cristina Tiozzo'
'Stefano Zacchini'
'Cristina Femoni'

_publ_section_title
;
 New High-Nuclearity Carbonyl and Carbonyl-Substituted Rhodium Clusters
 and Their Relationships with Polyicosahedral Carbonyl-Substituted
 Palladium- and Gold-Thiolates
;
_journal_name_full 'Inorganic Chemistry'
_journal_page_first 11214
_journal_page_last 11216
_journal_paper_doi 10.1021/ic3011508
_journal_volume 51
_journal_year 2012
_chemical_formula_sum 'C96 H118 N5 O50 Rh33'
_chemical_formula_weight 5537.98
_chemical_name_systematic
; 
 ? 
;
_space_group_IT_number 14
_symmetry_cell_setting monoclinic
_symmetry_space_group_name_Hall '-P 2yn'
_symmetry_space_group_name_H-M 'P 1 21/n 1'
_atom_sites_solution_hydrogens geom
_atom_sites_solution_primary direct
_atom_sites_solution_secondary difmap
_audit_creation_method SHELXL-97
_cell_angle_alpha 90.00
_cell_angle_beta 91.0730(10)
_cell_angle_gamma 90.00
_cell_formula_units_Z 4
_cell_length_a 15.3097(16)
_cell_length_b 27.097(3)
_cell_length_c 33.126(3)
_cell_measurement_reflns_used 9853
_cell_measurement_temperature 100(2)
_cell_measurement_theta_max 25.190
_cell_measurement_theta_min 2.294
_cell_volume 13740(2)
_computing_structure_refinement 'SHELXL-97 (Sheldrick, 2008)'
_computing_structure_solution 'SHELXS-97 (Sheldrick, 2008)'
_diffrn_ambient_temperature 100(2)
_diffrn_measured_fraction_theta_full 1.000
_diffrn_measured_fraction_theta_max 1.000
_diffrn_measurement_device_type 'CCD AREA DETECTOR'
_diffrn_measurement_method 'OMEGA SCANS'
_diffrn_radiation_monochromator graphite
_diffrn_radiation_source 'fine-focus sealed tube'
_diffrn_radiation_type MoK\a
_diffrn_radiation_wavelength 0.71073
_diffrn_reflns_av_R_equivalents 0.3120
_diffrn_reflns_av_sigmaI/netI 0.2428
_diffrn_reflns_limit_h_max 18
_diffrn_reflns_limit_h_min -18
_diffrn_reflns_limit_k_max 32
_diffrn_reflns_limit_k_min -32
_diffrn_reflns_limit_l_max 39
_diffrn_reflns_limit_l_min -39
_diffrn_reflns_number 130145
_diffrn_reflns_theta_full 25.00
_diffrn_reflns_theta_max 25.00
_diffrn_reflns_theta_min 1.50
_exptl_absorpt_coefficient_mu 3.918
_exptl_absorpt_correction_T_max 0.6954
_exptl_absorpt_correction_T_min 0.5556
_exptl_absorpt_correction_type 'empirical SADABS'
_exptl_crystal_colour BLACK
_exptl_crystal_density_diffrn 2.677
_exptl_crystal_description PRISMATIC
_exptl_crystal_F_000 10456
_exptl_crystal_size_max 0.17
_exptl_crystal_size_mid 0.17
_exptl_crystal_size_min 0.10
_refine_diff_density_max 1.827
_refine_diff_density_min -1.275
_refine_diff_density_rms 0.310
_refine_ls_extinction_method none
_refine_ls_goodness_of_fit_ref 0.973
_refine_ls_hydrogen_treatment constr
_refine_ls_matrix_type full
_refine_ls_number_parameters 1657
_refine_ls_number_reflns 24177
_refine_ls_number_restraints 728
_refine_ls_restrained_S_all 0.962
_refine_ls_R_factor_all 0.2425
_refine_ls_R_factor_gt 0.0823
_refine_ls_shift/su_max 0.000
_refine_ls_shift/su_mean 0.000
_refine_ls_structure_factor_coef Fsqd
_refine_ls_weighting_details 'calc w=1/[\s^2^(Fo^2^)+(0.0953P)^2^+0.0000P] where P=(Fo^2^+2Fc^2^)/3'
_refine_ls_weighting_scheme calc
_refine_ls_wR_factor_gt 0.1715
_refine_ls_wR_factor_ref 0.2574
_reflns_number_gt 8678
_reflns_number_total 24177
_reflns_threshold_expression >2sigma(I)
_cod_data_source_file ic3011508_si_002_2.cif
_cod_data_source_block p21n
_cod_database_code 4330817

loop_
_symmetry_equiv_pos_as_xyz
'x, y, z'
'-x+1/2, y+1/2, -z+1/2'
'-x, -y, -z'
'x-1/2, -y-1/2, z-1/2'

loop_
_atom_site_label
_atom_site_type_symbol
_atom_site_fract_x
_atom_site_fract_y
_atom_site_fract_z
_atom_site_U_iso_or_equiv
_atom_site_adp_type
_atom_site_occupancy
_atom_site_symmetry_multiplicity
_atom_site_calc_flag
_atom_site_refinement_flags
Rh1 Rh 0.83207(13) 0.68542(8) 0.08372(7) 0.0366(6) Uani 1 1 d .
Rh2 Rh 0.85599(14) 0.77825(8) 0.04790(7) 0.0389(6) Uani 1 1 d .
Rh3 Rh 0.56593(14) 0.67088(8) 0.02076(7) 0.0396(6) Uani 1 1 d .
Rh4 Rh 0.59172(14) 0.76704(8) -0.01604(7) 0.0411(6) Uani 1 1 d .
Rh5 Rh 0.72706(14) 0.76236(8) 0.10047(7) 0.0406(6) Uani 1 1 d .
Rh6 Rh 0.86639(14) 0.69231(8) 0.00133(7) 0.0396(6) Uani 1 1 d .
Rh7 Rh 0.68467(15) 0.81969(8) 0.03893(7) 0.0434(6) Uani 1 1 d .
Rh8 Rh 0.71286(14) 0.72442(8) 0.03238(7) 0.0363(6) Uani 1 1 d .
Rh9 Rh 0.74466(14) 0.62671(8) 0.03109(7) 0.0389(6) Uani 1 1 d .
Rh10 Rh 0.78473(14) 0.77713(8) -0.02545(7) 0.0416(6) Uani 1 1 d .
Rh11 Rh 0.61778(15) 0.83777(9) 0.11319(8) 0.0494(7) Uani 1 1 d .
Rh12 Rh 0.68512(15) 0.68617(8) -0.03972(7) 0.0414(6) Uani 1 1 d .
Rh13 Rh 0.89193(15) 0.76513(9) 0.13055(7) 0.0440(6) Uani 1 1 d .
Rh14 Rh 0.64499(14) 0.67641(9) 0.09389(7) 0.0411(6) Uani 1 1 d .
Rh15 Rh 0.81210(15) 0.84824(9) 0.09971(8) 0.0478(7) Uani 1 1 d .
Rh16 Rh 0.81910(16) 0.87425(8) 0.01266(8) 0.0495(7) Uani 1 1 d .
Rh17 Rh 0.55719(15) 0.75892(9) 0.06695(7) 0.0474(7) Uani 1 1 d .
Rh18 Rh 0.59406(15) 0.74320(9) 0.14935(7) 0.0480(7) Uani 1 1 d .
Rh19 Rh 0.60726(15) 0.58147(8) 0.05916(7) 0.0449(6) Uani 1 1 d .
Rh20 Rh 0.77242(15) 0.69723(9) 0.15918(7) 0.0468(7) Uani 1 1 d .
Rh21 Rh 0.80400(15) 0.61345(8) -0.04666(7) 0.0443(6) Uani 1 1 d .
Rh22 Rh 0.74288(15) 0.60072(9) 0.11765(7) 0.0452(6) Uani 1 1 d .
Rh23 Rh 0.83018(15) 0.70658(9) -0.08325(7) 0.0457(6) Uani 1 1 d .
Rh24 Rh 0.62787(15) 0.59098(9) -0.02393(7) 0.0463(6) Uani 1 1 d .
Rh25 Rh 0.86020(16) 0.75960(10) 0.21382(8) 0.0538(7) Uani 1 1 d .
Rh26 Rh 0.67936(16) 0.85173(9) -0.04345(8) 0.0477(7) Uani 1 1 d .
Rh27 Rh 0.67715(16) 0.76722(9) -0.09139(7) 0.0475(7) Uani 1 1 d .
Rh28 Rh 0.63065(16) 0.64608(10) 0.17428(8) 0.0538(7) Uani 1 1 d .
Rh29 Rh 0.88320(17) 0.85371(10) 0.17750(8) 0.0579(7) Uani 1 1 d .
Rh30 Rh 0.73042(16) 0.80475(10) 0.17287(8) 0.0521(7) Uani 1 1 d .
Rh31 Rh 0.68220(17) 0.72713(11) 0.22306(8) 0.0592(8) Uani 1 1 d .
Rh32 Rh 0.70146(17) 0.91431(9) 0.07021(8) 0.0575(7) Uani 1 1 d .
Rh33 Rh 0.72807(18) 0.90491(10) 0.15346(8) 0.0619(8) Uani 1 1 d .
C1 C 0.827(2) 0.6553(12) 0.1941(10) 0.056(6) Uani 1 1 d U
O1 O 0.8649(13) 0.6287(8) 0.2157(6) 0.061(5) Uani 1 1 d U
C2 C 0.9201(18) 0.6945(11) 0.1238(9) 0.053(6) Uani 1 1 d U
O2 O 0.9840(12) 0.6693(7) 0.1393(6) 0.052(5) Uani 1 1 d U
C3 C 0.961(2) 0.7289(14) 0.2335(11) 0.073(7) Uani 1 1 d U
O3 O 1.0287(15) 0.7133(9) 0.2444(7) 0.080(6) Uani 1 1 d U
C4 C 0.574(2) 0.8143(13) 0.1676(10) 0.075(7) Uani 1 1 d U
O4 O 0.5227(14) 0.8318(8) 0.1921(6) 0.074(6) Uani 1 1 d U
C5 C 0.449(2) 0.7783(12) 0.0852(11) 0.070(7) Uani 1 1 d U
O5 O 0.3814(14) 0.7881(8) 0.0978(7) 0.076(6) Uani 1 1 d U
C6 C 0.500(2) 0.7659(13) -0.0496(11) 0.074(7) Uani 1 1 d U
O6 O 0.4319(13) 0.7631(9) -0.0683(7) 0.080(6) Uani 1 1 d U
C7 C 0.693(2) 0.8382(11) -0.1022(10) 0.063(6) Uani 1 1 d U
O7 O 0.7051(14) 0.8635(7) -0.1310(7) 0.068(6) Uani 1 1 d U
C8 C 0.7718(17) 0.7425(11) -0.1270(10) 0.057(6) Uani 1 1 d U
O8 O 0.7908(12) 0.7542(7) -0.1618(6) 0.060(5) Uani 1 1 d U
C9 C 0.776(2) 0.9010(11) -0.0372(10) 0.058(6) Uani 1 1 d U
O9 O 0.7953(13) 0.9336(7) -0.0610(6) 0.061(5) Uani 1 1 d U
C10 C 0.732(2) 0.9605(12) 0.1157(10) 0.064(7) Uani 1 1 d U
O10 O 0.7455(14) 1.0035(8) 0.1170(6) 0.068(6) Uani 1 1 d U
C11 C 0.6757(17) 0.5427(12) 0.0965(10) 0.057(6) Uani 1 1 d U
O11 O 0.6817(11) 0.4978(8) 0.1063(7) 0.061(6) Uani 1 1 d U
C12 C 1.008(2) 0.7777(11) 0.1421(11) 0.065(7) Uani 1 1 d U
O12 O 1.0818(13) 0.7811(7) 0.1497(7) 0.068(6) Uani 1 1 d U
C13 C 0.936(3) 0.8926(15) 0.0007(13) 0.091(8) Uani 1 1 d U
O13 O 1.0030(18) 0.9093(10) -0.0101(8) 0.096(7) Uani 1 1 d U
C14 C 0.969(2) 0.7856(12) 0.0398(12) 0.077(7) Uani 1 1 d U
O14 O 1.0442(13) 0.7895(8) 0.0338(8) 0.079(6) Uani 1 1 d U
C15 C 0.879(2) 0.7998(12) -0.0513(10) 0.067(7) Uani 1 1 d U
O15 O 0.9443(14) 0.8153(8) -0.0674(7) 0.069(6) Uani 1 1 d U
C16 C 0.934(2) 0.7125(15) -0.1090(13) 0.093(8) Uani 1 1 d U
O16 O 1.0026(15) 0.7174(10) -0.1260(8) 0.098(7) Uani 1 1 d U
C17 C 0.719(2) 0.5593(13) -0.0590(10) 0.067(7) Uani 1 1 d U
O17 O 0.7152(13) 0.5271(8) -0.0820(6) 0.067(6) Uani 1 1 d U
C18 C 0.607(2) 0.5354(12) 0.0129(9) 0.057(6) Uani 1 1 d U
O18 O 0.6049(13) 0.4920(7) 0.0100(6) 0.056(5) Uani 1 1 d U
C19 C 0.603(2) 0.7522(14) 0.2611(11) 0.079(7) Uani 1 1 d U
O19 O 0.5503(15) 0.7668(9) 0.2825(7) 0.081(6) Uani 1 1 d U
C20 C 0.790(2) 0.7376(14) 0.2578(10) 0.078(7) Uani 1 1 d U
O20 O 0.7983(14) 0.7321(9) 0.2945(7) 0.083(7) Uani 1 1 d U
C21 C 0.537(2) 0.8879(14) 0.1131(11) 0.075(7) Uani 1 1 d U
O21 O 0.4822(15) 0.9161(9) 0.1138(7) 0.078(6) Uani 1 1 d U
C22 C 0.654(3) 0.9391(16) 0.1874(13) 0.103(9) Uani 1 1 d U
O22 O 0.6047(16) 0.9572(10) 0.2097(8) 0.102(8) Uani 1 1 d U
C23 C 0.653(2) 0.6632(15) 0.2334(11) 0.084(8) Uani 1 1 d U
O23 O 0.6424(16) 0.6326(9) 0.2618(7) 0.085(7) Uani 1 1 d U
C24 C 0.697(2) 0.5836(13) 0.1715(10) 0.069(7) Uani 1 1 d U
O24 O 0.7056(14) 0.5481(8) 0.1932(6) 0.069(6) Uani 1 1 d U
C25 C 0.901(2) 0.8263(11) 0.2323(10) 0.057(6) Uani 1 1 d U
O25 O 0.9257(13) 0.8415(8) 0.2633(6) 0.063(5) Uani 1 1 d U
C26 C 0.848(2) 0.5670(12) 0.1260(10) 0.060(6) Uani 1 1 d U
O26 O 0.9144(14) 0.5479(8) 0.1310(6) 0.063(5) Uani 1 1 d U
C27 C 0.7973(17) 0.5687(12) 0.0310(10) 0.057(6) Uani 1 1 d U
O27 O 0.8293(11) 0.5278(8) 0.0308(6) 0.058(5) Uani 1 1 d U
C28 C 0.993(3) 0.8779(14) 0.1783(11) 0.081(8) Uani 1 1 d U
O28 O 1.0601(16) 0.8961(9) 0.1779(7) 0.085(7) Uani 1 1 d U
C29 C 0.835(3) 0.9215(14) 0.1874(12) 0.094(8) Uani 1 1 d U
O29 O 0.8608(18) 0.9600(9) 0.2014(8) 0.098(8) Uani 1 1 d U
C30 C 0.796(2) 0.9406(12) 0.0342(10) 0.069(7) Uani 1 1 d U
O30 O 0.8202(15) 0.9818(8) 0.0277(7) 0.072(6) Uani 1 1 d U
C31 C 0.609(2) 0.9512(12) 0.0451(11) 0.066(7) Uani 1 1 d U
O31 O 0.5575(15) 0.9755(7) 0.0320(7) 0.067(6) Uani 1 1 d U
C32 C 0.590(2) 0.7649(13) -0.1334(10) 0.065(7) Uani 1 1 d U
O32 O 0.5444(16) 0.7628(8) -0.1595(7) 0.072(6) Uani 1 1 d U
C33 C 0.6353(18) 0.6648(12) -0.0874(10) 0.054(6) Uani 1 1 d U
O33 O 0.6015(12) 0.6505(8) -0.1185(6) 0.060(5) Uani 1 1 d U
C34 C 0.460(2) 0.6536(14) -0.0022(10) 0.074(7) Uani 1 1 d U
O34 O 0.3925(15) 0.6466(9) -0.0168(7) 0.079(6) Uani 1 1 d U
C35 C 0.526(2) 0.6106(14) 0.1775(11) 0.078(7) Uani 1 1 d U
O35 O 0.4606(14) 0.5920(9) 0.1815(7) 0.082(7) Uani 1 1 d U
C36 C 0.9732(19) 0.6857(13) -0.0193(9) 0.066(7) Uani 1 1 d U
O36 O 1.0461(12) 0.6803(8) -0.0330(6) 0.067(6) Uani 1 1 d U
C37 C 0.9109(18) 0.6519(12) 0.0486(9) 0.050(6) Uani 1 1 d U
O37 O 0.9692(12) 0.6211(7) 0.0512(6) 0.051(5) Uani 1 1 d U
C38 C 0.898(2) 0.5702(11) -0.0499(11) 0.067(7) Uani 1 1 d U
O38 O 0.9582(15) 0.5435(8) -0.0532(7) 0.073(6) Uani 1 1 d U
C39 C 0.5168(17) 0.6754(11) 0.0766(10) 0.056(6) Uani 1 1 d U
O39 O 0.4499(11) 0.6634(7) 0.0937(6) 0.054(5) Uani 1 1 d U
C40 C 0.716(2) 0.8329(14) 0.2185(12) 0.085(8) Uani 1 1 d U
O40 O 0.7004(16) 0.8550(9) 0.2515(8) 0.087(7) Uani 1 1 d U
C41 C 0.501(2) 0.5561(11) 0.0787(10) 0.056(6) Uani 1 1 d U
O41 O 0.4394(13) 0.5415(7) 0.0938(6) 0.054(5) Uani 1 1 d U
C42 C 0.492(2) 0.7238(14) 0.1722(12) 0.086(8) Uani 1 1 d U
O42 O 0.4272(15) 0.7113(9) 0.1881(8) 0.086(7) Uani 1 1 d U
C43 C 0.899(3) 0.8893(13) 0.0959(11) 0.078(8) Uani 1 1 d U
O43 O 0.9590(17) 0.9156(8) 0.0932(7) 0.080(7) Uani 1 1 d U
C44 C 0.596(2) 0.9003(12) -0.0531(12) 0.078(7) Uani 1 1 d U
O44 O 0.5475(15) 0.9300(8) -0.0634(8) 0.083(7) Uani 1 1 d U
C45 C 0.825(2) 0.6388(12) -0.1028(10) 0.069(7) Uani 1 1 d U
O45 O 0.8310(15) 0.6180(7) -0.1334(7) 0.068(6) Uani 1 1 d U
C46 C 0.556(2) 0.8229(12) 0.0193(10) 0.067(7) Uani 1 1 d U
O46 O 0.5043(13) 0.8568(8) 0.0185(6) 0.063(6) Uani 1 1 d U
C47 C 0.539(2) 0.5747(11) -0.0587(11) 0.062(7) Uani 1 1 d U
O47 O 0.4841(13) 0.5629(7) -0.0813(7) 0.057(6) Uani 1 1 d U
N1 N 0.7304(16) 0.8642(10) 0.3714(7) 0.067(7) Uani 1 1 d DU
C100 C 0.731(2) 0.9030(13) 0.3411(11) 0.099(12) Uani 1 1 d DU
H10A H 0.7657 0.8919 0.3179 0.119 Uiso 1 1 calc R
H10B H 0.7596 0.9326 0.3527 0.119 Uiso 1 1 calc R
C101 C 0.639(3) 0.9167(13) 0.3261(12) 0.113(15) Uani 1 1 d DU
H10C H 0.6425 0.9430 0.3059 0.170 Uiso 1 1 calc R
H10D H 0.6044 0.9282 0.3489 0.170 Uiso 1 1 calc R
H10E H 0.6107 0.8876 0.3140 0.170 Uiso 1 1 calc R
C102 C 0.707(3) 0.8167(12) 0.3549(10) 0.097(12) Uani 1 1 d DU
H10F H 0.7450 0.8109 0.3316 0.117 Uiso 1 1 calc R
H10G H 0.6465 0.8198 0.3439 0.117 Uiso 1 1 calc R
C103 C 0.709(3) 0.7692(13) 0.3807(11) 0.114(15) Uani 1 1 d DU
H10H H 0.6911 0.7410 0.3640 0.171 Uiso 1 1 calc R
H10I H 0.6696 0.7728 0.4034 0.171 Uiso 1 1 calc R
H10J H 0.7689 0.7638 0.3911 0.171 Uiso 1 1 calc R
C104 C 0.670(2) 0.8712(13) 0.4050(10) 0.111(12) Uani 1 1 d DU
H10K H 0.6783 0.8431 0.4239 0.133 Uiso 1 1 calc R
H10L H 0.6098 0.8690 0.3940 0.133 Uiso 1 1 calc R
C105 C 0.677(3) 0.9187(13) 0.4297(11) 0.124(16) Uani 1 1 d DU
H10M H 0.6328 0.9189 0.4505 0.185 Uiso 1 1 calc R
H10N H 0.6686 0.9472 0.4118 0.185 Uiso 1 1 calc R
H10O H 0.7355 0.9207 0.4425 0.185 Uiso 1 1 calc R
C106 C 0.8154(19) 0.8626(15) 0.3912(10) 0.093(11) Uani 1 1 d DU
H10P H 0.8130 0.8411 0.4153 0.112 Uiso 1 1 calc R
H10Q H 0.8325 0.8962 0.4001 0.112 Uiso 1 1 calc R
C107 C 0.883(2) 0.8424(15) 0.3618(10) 0.095(13) Uani 1 1 d DU
H10R H 0.9409 0.8417 0.3752 0.142 Uiso 1 1 calc R
H10S H 0.8853 0.8638 0.3380 0.142 Uiso 1 1 calc R
H10T H 0.8667 0.8089 0.3535 0.142 Uiso 1 1 calc R
N2 N 0.1988(16) 0.6171(9) 0.1036(9) 0.082(5) Uani 1 1 d DU
C200 C 0.1638(18) 0.6621(10) 0.0838(11) 0.081(6) Uani 1 1 d DU
H20A H 0.1241 0.6782 0.1030 0.097 Uiso 1 1 calc R
H20B H 0.1276 0.6514 0.0603 0.097 Uiso 1 1 calc R
C201 C 0.2269(19) 0.7011(10) 0.0691(11) 0.086(9) Uani 1 1 d DU
H20C H 0.1939 0.7282 0.0564 0.129 Uiso 1 1 calc R
H20D H 0.2661 0.6864 0.0493 0.129 Uiso 1 1 calc R
H20E H 0.2614 0.7139 0.0920 0.129 Uiso 1 1 calc R
C202 C 0.254(2) 0.6280(13) 0.1381(10) 0.092(6) Uani 1 1 d DU
H20F H 0.3034 0.6485 0.1292 0.110 Uiso 1 1 calc R
H20G H 0.2780 0.5967 0.1489 0.110 Uiso 1 1 calc R
C203 C 0.208(2) 0.6548(14) 0.1718(11) 0.106(10) Uani 1 1 d DU
H20H H 0.2488 0.6607 0.1943 0.159 Uiso 1 1 calc R
H20I H 0.1588 0.6347 0.1812 0.159 Uiso 1 1 calc R
H20J H 0.1852 0.6865 0.1617 0.159 Uiso 1 1 calc R
C204 C 0.1251(18) 0.5852(10) 0.1152(11) 0.078(6) Uani 1 1 d DU
H20K H 0.0920 0.5764 0.0902 0.093 Uiso 1 1 calc R
H20L H 0.0857 0.6050 0.1321 0.093 Uiso 1 1 calc R
C205 C 0.146(2) 0.5375(10) 0.1377(10) 0.075(8) Uani 1 1 d DU
H20M H 0.0919 0.5195 0.1428 0.113 Uiso 1 1 calc R
H20N H 0.1754 0.5453 0.1635 0.113 Uiso 1 1 calc R
H20O H 0.1847 0.5170 0.1214 0.113 Uiso 1 1 calc R
C206 C 0.256(2) 0.5919(12) 0.0748(10) 0.086(6) Uani 1 1 d DU
H20P H 0.2778 0.5613 0.0877 0.103 Uiso 1 1 calc R
H20Q H 0.3066 0.6134 0.0699 0.103 Uiso 1 1 calc R
C207 C 0.214(2) 0.5784(12) 0.0341(10) 0.095(9) Uani 1 1 d DU
H20R H 0.2575 0.5615 0.0176 0.142 Uiso 1 1 calc R
H20S H 0.1945 0.6085 0.0202 0.142 Uiso 1 1 calc R
H20T H 0.1642 0.5565 0.0382 0.142 Uiso 1 1 calc R
N3 N 0.2616(16) 0.8834(9) 0.0140(8) 0.061(7) Uani 1 1 d DU
C300 C 0.2877(19) 0.8305(9) 0.0105(9) 0.060(9) Uani 1 1 d DU
H30A H 0.2805 0.8145 0.0370 0.073 Uiso 1 1 calc R
H30B H 0.3505 0.8291 0.0039 0.073 Uiso 1 1 calc R
C301 C 0.2366(18) 0.8012(12) -0.0211(9) 0.068(10) Uani 1 1 d DU
H30C H 0.2581 0.7671 -0.0215 0.101 Uiso 1 1 calc R
H30D H 0.2442 0.8162 -0.0477 0.101 Uiso 1 1 calc R
H30E H 0.1745 0.8013 -0.0145 0.101 Uiso 1 1 calc R
C302 C 0.177(2) 0.8850(13) 0.0349(10) 0.085(11) Uani 1 1 d DU
H30F H 0.1339 0.8667 0.0182 0.102 Uiso 1 1 calc R
H30G H 0.1580 0.9199 0.0357 0.102 Uiso 1 1 calc R
C303 C 0.174(2) 0.8646(13) 0.0779(10) 0.095(13) Uani 1 1 d DU
H30H H 0.1147 0.8678 0.0881 0.142 Uiso 1 1 calc R
H30I H 0.2147 0.8831 0.0954 0.142 Uiso 1 1 calc R
H30J H 0.1910 0.8297 0.0778 0.142 Uiso 1 1 calc R
C304 C 0.3268(19) 0.9092(9) 0.0418(11) 0.075(10) Uani 1 1 d DU
H30K H 0.3853 0.9060 0.0298 0.090 Uiso 1 1 calc R
H30L H 0.3285 0.8910 0.0678 0.090 Uiso 1 1 calc R
C305 C 0.312(2) 0.9635(9) 0.0510(11) 0.077(11) Uani 1 1 d DU
H30M H 0.3575 0.9753 0.0697 0.115 Uiso 1 1 calc R
H30N H 0.2545 0.9675 0.0635 0.115 Uiso 1 1 calc R
H30O H 0.3131 0.9825 0.0259 0.115 Uiso 1 1 calc R
C306 C 0.250(2) 0.9087(13) -0.0244(10) 0.093(11) Uani 1 1 d DU
H30P H 0.2308 0.9429 -0.0193 0.111 Uiso 1 1 calc R
H30Q H 0.2037 0.8919 -0.0404 0.111 Uiso 1 1 calc R
C307 C 0.334(3) 0.9101(14) -0.0491(12) 0.134(18) Uani 1 1 d DU
H30R H 0.3218 0.9274 -0.0746 0.202 Uiso 1 1 calc R
H30S H 0.3526 0.8763 -0.0547 0.202 Uiso 1 1 calc R
H30T H 0.3795 0.9275 -0.0338 0.202 Uiso 1 1 calc R
N4 N 0.292(3) 0.8534(17) 0.2432(13) 0.162(9) Uani 1 1 d DU
C400 C 0.197(3) 0.8529(19) 0.2439(14) 0.161(9) Uani 1 1 d DU
H40A H 0.1757 0.8276 0.2245 0.193 Uiso 1 1 calc R
H40B H 0.1755 0.8852 0.2340 0.193 Uiso 1 1 calc R
C401 C 0.155(3) 0.8429(17) 0.2837(12) 0.149(12) Uani 1 1 d DU
H40C H 0.0912 0.8448 0.2804 0.223 Uiso 1 1 calc R
H40D H 0.1747 0.8676 0.3035 0.223 Uiso 1 1 calc R
H40E H 0.1713 0.8099 0.2931 0.223 Uiso 1 1 calc R
C402 C 0.330(3) 0.8047(17) 0.2542(15) 0.164(10) Uani 1 1 d DU
H40F H 0.3356 0.8020 0.2839 0.197 Uiso 1 1 calc R
H40G H 0.3898 0.8021 0.2430 0.197 Uiso 1 1 calc R
C403 C 0.275(3) 0.7624(18) 0.2380(15) 0.171(13) Uani 1 1 d DU
H40H H 0.3018 0.7309 0.2456 0.256 Uiso 1 1 calc R
H40I H 0.2701 0.7647 0.2085 0.256 Uiso 1 1 calc R
H40J H 0.2162 0.7644 0.2494 0.256 Uiso 1 1 calc R
C404 C 0.308(4) 0.8498(18) 0.1998(13) 0.168(10) Uani 1 1 d DU
H40K H 0.2629 0.8286 0.1872 0.201 Uiso 1 1 calc R
H40L H 0.3656 0.8336 0.1960 0.201 Uiso 1 1 calc R
C405 C 0.309(3) 0.8988(17) 0.1783(15) 0.173(13) Uani 1 1 d DU
H40M H 0.3226 0.8937 0.1499 0.259 Uiso 1 1 calc R
H40N H 0.3527 0.9204 0.1909 0.259 Uiso 1 1 calc R
H40O H 0.2509 0.9142 0.1802 0.259 Uiso 1 1 calc R
C406 C 0.329(3) 0.8937(19) 0.2670(16) 0.164(10) Uani 1 1 d DU
H40P H 0.3072 0.8922 0.2948 0.196 Uiso 1 1 calc R
H40Q H 0.3113 0.9257 0.2550 0.196 Uiso 1 1 calc R
C407 C 0.427(3) 0.8901(19) 0.2680(15) 0.166(13) Uani 1 1 d DU
H40R H 0.4519 0.9178 0.2835 0.248 Uiso 1 1 calc R
H40S H 0.4491 0.8914 0.2403 0.248 Uiso 1 1 calc R
H40T H 0.4452 0.8589 0.2806 0.248 Uiso 1 1 calc R
N5 N 0.452(2) 0.5805(15) 0.3341(12) 0.137(11) Uani 1 1 d DU
C500 C 0.541(3) 0.5674(19) 0.3452(12) 0.157(16) Uani 1 1 d DU
H50A H 0.5813 0.5940 0.3376 0.189 Uiso 1 1 calc R
H50B H 0.5579 0.5366 0.3315 0.189 Uiso 1 1 calc R
C501 C 0.542(4) 0.560(2) 0.3929(11) 0.18(2) Uani 1 1 d DU
H50C H 0.6011 0.5506 0.4020 0.269 Uiso 1 1 calc R
H50D H 0.5009 0.5338 0.4000 0.269 Uiso 1 1 calc R
H50E H 0.5253 0.5908 0.4061 0.269 Uiso 1 1 calc R
C502 C 0.444(3) 0.571(2) 0.2895(14) 0.176(17) Uani 1 1 d DU
H50F H 0.4445 0.5352 0.2845 0.211 Uiso 1 1 calc R
H50G H 0.4954 0.5857 0.2759 0.211 Uiso 1 1 calc R
C503 C 0.357(4) 0.595(2) 0.2708(18) 0.25(3) Uani 1 1 d DU
H50H H 0.3533 0.5871 0.2419 0.371 Uiso 1 1 calc R
H50I H 0.3578 0.6304 0.2748 0.371 Uiso 1 1 calc R
H50J H 0.3064 0.5804 0.2843 0.371 Uiso 1 1 calc R
C504 C 0.427(3) 0.6305(17) 0.3450(17) 0.171(17) Uani 1 1 d DU
H50K H 0.4161 0.6326 0.3743 0.205 Uiso 1 1 calc R
H50L H 0.3724 0.6400 0.3303 0.205 Uiso 1 1 calc R
C505 C 0.504(4) 0.666(2) 0.3331(19) 0.26(3) Uani 1 1 d DU
H50M H 0.4884 0.7001 0.3393 0.383 Uiso 1 1 calc R
H50N H 0.5150 0.6627 0.3042 0.383 Uiso 1 1 calc R
H50O H 0.5570 0.6567 0.3485 0.383 Uiso 1 1 calc R
C506 C 0.381(3) 0.5583(15) 0.3573(16) 0.159(16) Uani 1 1 d DU
H50P H 0.3266 0.5775 0.3529 0.191 Uiso 1 1 calc R
H50Q H 0.3960 0.5591 0.3865 0.191 Uiso 1 1 calc R
C507 C 0.366(3) 0.5031(17) 0.3434(17) 0.19(2) Uani 1 1 d DU
H50R H 0.3170 0.4889 0.3582 0.284 Uiso 1 1 calc R
H50S H 0.4188 0.4838 0.3490 0.284 Uiso 1 1 calc R
H50T H 0.3522 0.5023 0.3144 0.284 Uiso 1 1 calc R
C600 C 0.796(3) 0.6194(17) 0.3458(14) 0.139(19) Uani 1 1 d DU
O601 O 0.730(2) 0.6319(13) 0.3661(11) 0.165(14) Uani 1 1 d DU
C602 C 0.793(3) 0.5819(14) 0.3135(12) 0.122(16) Uani 1 1 d DU
H60A H 0.7346 0.5676 0.3116 0.183 Uiso 1 1 calc R
H60B H 0.8359 0.5558 0.3198 0.183 Uiso 1 1 calc R
H60C H 0.8078 0.5973 0.2877 0.183 Uiso 1 1 calc R
C603 C 0.883(2) 0.6452(15) 0.3544(13) 0.131(18) Uani 1 1 d DU
H60D H 0.8757 0.6687 0.3766 0.197 Uiso 1 1 calc R
H60E H 0.9008 0.6630 0.3301 0.197 Uiso 1 1 calc R
H60F H 0.9270 0.6207 0.3619 0.197 Uiso 1 1 calc R
C700 C 0.425(2) 0.4693(11) 0.2072(9) 0.058(9) Uani 1 1 d DU
O701 O 0.3893(19) 0.4689(11) 0.2406(8) 0.120(10) Uani 1 1 d DU
C702 C 0.521(2) 0.4654(15) 0.2022(12) 0.122(16) Uani 1 1 d DU
H70A H 0.5502 0.4693 0.2285 0.183 Uiso 1 1 calc R
H70B H 0.5402 0.4913 0.1838 0.183 Uiso 1 1 calc R
H70C H 0.5348 0.4330 0.1909 0.183 Uiso 1 1 calc R
C703 C 0.367(3) 0.4643(17) 0.1698(12) 0.15(2) Uani 1 1 d DU
H70D H 0.3058 0.4678 0.1774 0.232 Uiso 1 1 calc R
H70E H 0.3760 0.4318 0.1576 0.232 Uiso 1 1 calc R
H70F H 0.3819 0.4901 0.1504 0.232 Uiso 1 1 calc R
C800 C 0.597(4) 0.949(2) 0.7950(16) 0.30(5) Uani 1 1 d DU
O801 O 0.645(3) 0.9810(19) 0.7779(16) 0.30(3) Uani 1 1 d DU
C802 C 0.558(4) 0.957(2) 0.8352(15) 0.27(4) Uani 1 1 d DU
H80A H 0.5973 0.9771 0.8521 0.408 Uiso 1 1 calc R
H80B H 0.5493 0.9248 0.8481 0.408 Uiso 1 1 calc R
H80C H 0.5018 0.9737 0.8318 0.408 Uiso 1 1 calc R
C803 C 0.545(4) 0.918(2) 0.7656(18) 0.29(4) Uani 1 1 d DU
H80D H 0.5765 0.9143 0.7404 0.430 Uiso 1 1 calc R
H80E H 0.4880 0.9334 0.7601 0.430 Uiso 1 1 calc R
H80F H 0.5355 0.8850 0.7775 0.430 Uiso 1 1 calc R

loop_
_atom_site_aniso_label
_atom_site_aniso_U_11
_atom_site_aniso_U_22
_atom_site_aniso_U_33
_atom_site_aniso_U_23
_atom_site_aniso_U_13
_atom_site_aniso_U_12
Rh1 0.0254(12) 0.0431(14) 0.0414(14) -0.0019(11) 0.0033(11) 0.0014(10)
Rh2 0.0276(13) 0.0406(14) 0.0487(15) -0.0030(11) 0.0054(11) 0.0022(10)
Rh3 0.0272(12) 0.0439(14) 0.0477(15) 0.0015(12) 0.0033(11) 0.0022(11)
Rh4 0.0339(13) 0.0456(15) 0.0441(15) 0.0014(12) 0.0073(11) 0.0037(11)
Rh5 0.0309(13) 0.0460(14) 0.0453(15) -0.0048(12) 0.0092(11) 0.0045(11)
Rh6 0.0284(13) 0.0462(15) 0.0445(15) -0.0010(11) 0.0112(11) 0.0038(11)
Rh7 0.0368(14) 0.0456(15) 0.0477(16) -0.0027(12) 0.0019(12) 0.0068(11)
Rh8 0.0286(12) 0.0390(13) 0.0415(14) -0.0003(11) 0.0058(10) 0.0033(10)
Rh9 0.0311(13) 0.0382(14) 0.0474(15) -0.0003(11) 0.0051(11) -0.0021(11)
Rh10 0.0335(13) 0.0411(14) 0.0504(16) 0.0004(12) 0.0090(12) 0.0008(11)
Rh11 0.0381(15) 0.0609(17) 0.0493(16) -0.0097(13) 0.0047(12) 0.0129(13)
Rh12 0.0361(13) 0.0432(14) 0.0454(15) 0.0023(12) 0.0114(12) 0.0037(11)
Rh13 0.0338(13) 0.0505(15) 0.0477(16) -0.0073(12) 0.0025(11) 0.0045(12)
Rh14 0.0295(13) 0.0513(15) 0.0426(15) 0.0006(12) 0.0054(11) 0.0005(11)
Rh15 0.0407(15) 0.0466(15) 0.0562(17) -0.0098(13) 0.0013(13) 0.0051(12)
Rh16 0.0452(15) 0.0397(14) 0.0638(18) 0.0026(13) 0.0068(13) 0.0010(12)
Rh17 0.0310(13) 0.0665(17) 0.0448(15) -0.0037(13) 0.0064(11) 0.0074(12)
Rh18 0.0344(14) 0.0669(18) 0.0430(15) -0.0017(13) 0.0106(12) 0.0115(12)
Rh19 0.0377(14) 0.0447(15) 0.0523(16) 0.0074(12) 0.0040(12) -0.0030(12)
Rh20 0.0351(14) 0.0596(16) 0.0459(16) 0.0003(13) 0.0073(12) 0.0054(12)
Rh21 0.0383(14) 0.0454(15) 0.0495(16) -0.0066(12) 0.0071(12) 0.0040(11)
Rh22 0.0333(14) 0.0516(16) 0.0508(16) 0.0069(13) 0.0042(12) 0.0003(12)
Rh23 0.0372(14) 0.0531(16) 0.0471(16) 0.0025(12) 0.0109(12) 0.0062(12)
Rh24 0.0391(14) 0.0470(15) 0.0528(17) -0.0031(12) 0.0025(12) -0.0047(12)
Rh25 0.0428(15) 0.0697(19) 0.0491(17) -0.0059(14) 0.0024(13) 0.0083(13)
Rh26 0.0434(15) 0.0420(15) 0.0580(17) 0.0043(12) 0.0095(13) 0.0054(12)
Rh27 0.0457(15) 0.0513(16) 0.0459(16) 0.0064(12) 0.0087(12) 0.0095(12)
Rh28 0.0392(15) 0.0696(18) 0.0532(17) 0.0111(14) 0.0135(13) 0.0043(13)
Rh29 0.0499(17) 0.0631(18) 0.0604(19) -0.0127(14) -0.0056(14) 0.0056(14)
Rh30 0.0439(15) 0.0664(18) 0.0460(16) -0.0102(13) 0.0032(13) 0.0090(13)
Rh31 0.0470(16) 0.091(2) 0.0404(16) -0.0020(15) 0.0101(13) 0.0063(15)
Rh32 0.0588(18) 0.0478(16) 0.0659(19) -0.0073(14) 0.0025(15) 0.0109(14)
Rh33 0.0567(18) 0.0635(18) 0.065(2) -0.0192(15) -0.0035(15) 0.0167(14)
C1 0.043(14) 0.070(17) 0.056(16) 0.002(12) 0.004(12) 0.004(12)
O1 0.046(13) 0.081(16) 0.056(15) 0.005(11) 0.002(10) 0.002(10)
C2 0.038(12) 0.076(15) 0.045(13) -0.001(11) 0.031(11) 0.015(11)
O2 0.033(11) 0.078(13) 0.047(11) 0.007(10) 0.028(9) 0.021(9)
C3 0.049(15) 0.100(18) 0.071(16) -0.038(14) -0.009(14) 0.000(15)
O3 0.054(14) 0.105(17) 0.081(15) -0.033(13) -0.010(13) 0.002(13)
C4 0.077(16) 0.099(17) 0.049(15) -0.012(13) 0.021(12) 0.016(13)
O4 0.070(15) 0.102(16) 0.051(13) -0.018(11) 0.024(10) 0.017(12)
C5 0.057(15) 0.063(14) 0.090(17) -0.022(13) 0.021(13) 0.028(13)
O5 0.060(14) 0.071(13) 0.097(16) -0.019(11) 0.018(12) 0.022(11)
C6 0.022(12) 0.106(17) 0.095(18) -0.011(15) 0.009(13) 0.002(14)
O6 0.030(11) 0.115(16) 0.096(17) -0.005(14) 0.008(11) 0.004(13)
C7 0.071(15) 0.053(15) 0.065(17) 0.020(11) 0.021(13) 0.013(12)
O7 0.079(14) 0.056(13) 0.070(15) 0.016(10) 0.012(12) 0.013(11)
C8 0.023(11) 0.067(14) 0.081(17) 0.017(13) 0.030(11) 0.003(10)
O8 0.032(10) 0.068(12) 0.082(15) 0.022(11) 0.022(10) 0.007(9)
C9 0.048(13) 0.055(14) 0.071(16) 0.023(11) 0.011(12) 0.005(12)
O9 0.051(12) 0.057(13) 0.076(15) 0.025(10) 0.006(10) 0.002(10)
C10 0.079(15) 0.049(13) 0.065(14) -0.020(14) -0.012(12) 0.020(14)
O10 0.081(14) 0.053(12) 0.070(13) -0.025(12) -0.016(11) 0.013(13)
C11 0.012(10) 0.065(14) 0.093(16) -0.016(14) -0.007(11) 0.017(12)
O11 0.019(9) 0.068(13) 0.097(15) -0.009(13) -0.015(9) 0.006(10)
C12 0.046(13) 0.049(13) 0.100(17) 0.001(12) -0.012(15) 0.010(13)
O12 0.044(12) 0.058(12) 0.102(16) 0.001(11) -0.003(13) 0.010(12)
C13 0.09(2) 0.087(19) 0.094(19) 0.017(15) -0.003(18) -0.015(16)
O13 0.09(2) 0.095(18) 0.100(18) 0.013(14) -0.010(16) -0.016(15)
C14 0.042(13) 0.067(14) 0.122(19) -0.026(13) 0.016(15) -0.005(13)
O14 0.040(12) 0.075(13) 0.124(18) -0.022(12) 0.018(13) -0.006(12)
C15 0.055(15) 0.075(15) 0.071(16) -0.021(13) 0.018(12) 0.002(13)
O15 0.057(14) 0.077(14) 0.073(14) -0.017(11) 0.023(11) -0.008(11)
C16 0.046(16) 0.112(19) 0.12(2) 0.007(16) 0.009(15) 0.008(16)
O16 0.051(14) 0.120(18) 0.12(2) 0.008(15) 0.012(14) 0.005(14)
C17 0.056(13) 0.092(18) 0.054(16) -0.029(12) 0.002(12) -0.018(13)
O17 0.054(12) 0.088(17) 0.059(14) -0.030(10) -0.004(11) -0.010(12)
C18 0.058(13) 0.059(14) 0.054(13) 0.009(14) 0.008(11) 0.011(14)
O18 0.057(11) 0.058(12) 0.054(12) 0.008(12) 0.010(9) 0.006(12)
C19 0.071(18) 0.110(18) 0.057(17) -0.011(14) 0.002(13) 0.015(15)
O19 0.074(17) 0.107(17) 0.062(15) -0.018(13) 0.004(11) 0.019(13)
C20 0.045(13) 0.133(19) 0.055(15) 0.001(17) -0.004(14) 0.050(13)
O20 0.056(12) 0.137(18) 0.055(13) 0.003(15) 0.001(12) 0.042(12)
C21 0.067(18) 0.090(19) 0.068(15) -0.024(14) 0.018(14) 0.019(13)
O21 0.071(16) 0.094(18) 0.070(13) -0.020(13) 0.021(13) 0.025(11)
C22 0.08(2) 0.13(2) 0.09(2) -0.033(17) 0.009(15) 0.019(16)
O22 0.078(18) 0.14(2) 0.09(2) -0.032(16) 0.010(14) 0.026(15)
C23 0.084(16) 0.12(2) 0.052(17) 0.004(13) 0.014(14) 0.014(16)
O23 0.088(15) 0.11(2) 0.054(15) 0.003(12) 0.010(13) 0.013(14)
C24 0.067(14) 0.081(18) 0.060(16) 0.019(12) 0.010(13) 0.001(14)
O24 0.068(13) 0.084(17) 0.056(14) 0.019(11) 0.014(11) 0.009(12)
C25 0.058(9) 0.064(9) 0.051(9) -0.013(7) 0.007(7) 0.007(7)
O25 0.061(8) 0.070(8) 0.059(8) -0.008(7) 0.004(7) 0.006(7)
C26 0.054(15) 0.073(16) 0.051(13) 0.010(12) 0.010(13) 0.008(12)
O26 0.058(14) 0.075(14) 0.055(12) 0.002(10) 0.007(12) 0.012(11)
C27 0.016(11) 0.070(15) 0.085(15) 0.002(14) 0.008(11) -0.012(11)
O27 0.019(10) 0.066(13) 0.089(14) 0.001(13) 0.009(10) -0.003(9)
C28 0.09(2) 0.092(18) 0.064(15) 0.003(14) -0.020(16) -0.049(15)
O28 0.091(19) 0.097(17) 0.067(14) 0.007(12) -0.020(14) -0.042(13)
C29 0.11(2) 0.08(2) 0.086(19) -0.045(15) -0.025(16) 0.013(17)
O29 0.114(19) 0.087(18) 0.092(18) -0.043(14) -0.024(15) 0.013(15)
C30 0.091(17) 0.056(15) 0.060(15) -0.001(14) -0.009(13) 0.017(15)
O30 0.092(16) 0.058(13) 0.067(13) 0.003(13) -0.002(12) 0.019(13)
C31 0.078(19) 0.045(15) 0.074(16) 0.006(12) -0.010(14) 0.006(12)
O31 0.081(17) 0.048(14) 0.071(15) 0.010(11) -0.013(12) 0.006(10)
C32 0.068(19) 0.076(14) 0.052(17) 0.006(15) 0.008(13) -0.023(14)
O32 0.082(18) 0.081(13) 0.052(16) 0.007(14) 0.003(11) -0.018(13)
C33 0.028(12) 0.076(15) 0.057(16) 0.012(13) -0.006(11) -0.020(11)
O33 0.035(11) 0.078(13) 0.066(15) 0.010(12) -0.006(10) -0.016(10)
C34 0.055(16) 0.120(18) 0.047(15) -0.013(14) -0.018(12) 0.008(16)
O34 0.058(14) 0.124(17) 0.054(14) -0.016(12) -0.019(11) 0.002(14)
C35 0.053(16) 0.106(19) 0.076(16) 0.031(14) 0.024(15) -0.003(14)
O35 0.056(15) 0.107(17) 0.084(15) 0.030(13) 0.020(13) -0.005(13)
C36 0.031(12) 0.111(17) 0.056(14) 0.019(13) 0.012(11) -0.003(13)
O36 0.025(10) 0.118(16) 0.058(13) 0.024(11) 0.017(9) -0.001(11)
C37 0.030(12) 0.077(16) 0.043(12) -0.009(12) 0.009(11) -0.008(10)
O37 0.030(11) 0.076(14) 0.046(11) -0.008(10) 0.001(9) -0.009(9)
C38 0.070(17) 0.047(15) 0.085(16) -0.006(13) 0.028(14) 0.019(11)
O38 0.072(16) 0.058(14) 0.089(15) -0.004(11) 0.026(13) 0.011(10)
C39 0.024(11) 0.065(13) 0.080(15) -0.003(12) 0.018(11) -0.005(10)
O39 0.025(10) 0.058(12) 0.080(14) -0.011(10) 0.025(9) -0.002(9)
C40 0.080(16) 0.075(18) 0.10(2) -0.014(14) 0.010(16) 0.008(14)
O40 0.080(15) 0.080(16) 0.10(2) -0.021(13) 0.002(15) -0.001(13)
C41 0.055(15) 0.051(13) 0.062(15) 0.019(11) 0.012(12) 0.015(12)
O41 0.048(13) 0.051(12) 0.064(13) 0.016(9) 0.014(10) 0.015(10)
C42 0.059(17) 0.093(17) 0.105(19) 0.003(15) 0.020(15) -0.012(15)
O42 0.066(16) 0.091(16) 0.104(18) 0.001(13) 0.019(13) -0.013(13)
C43 0.10(2) 0.060(17) 0.073(15) 0.004(14) 0.003(16) -0.005(13)
O43 0.10(2) 0.062(16) 0.077(14) -0.001(12) 0.001(15) -0.010(12)
C44 0.072(18) 0.040(15) 0.12(2) -0.013(15) 0.004(16) 0.013(12)
O44 0.074(17) 0.047(14) 0.127(19) -0.014(13) -0.001(14) 0.018(10)
C45 0.089(15) 0.048(14) 0.070(17) -0.011(12) 0.035(15) -0.003(12)
O45 0.087(14) 0.047(13) 0.071(16) -0.007(10) 0.036(13) -0.006(11)
C46 0.060(16) 0.068(16) 0.072(14) -0.002(13) 0.006(13) 0.005(11)
O46 0.057(14) 0.065(14) 0.067(13) -0.008(11) 0.011(11) 0.008(10)
C47 0.063(16) 0.043(12) 0.080(19) -0.005(12) 0.012(13) -0.007(12)
O47 0.054(15) 0.036(11) 0.081(17) -0.002(10) 0.007(11) -0.010(10)
N1 0.058(15) 0.098(18) 0.045(15) 0.022(13) 0.013(12) -0.038(14)
C100 0.11(3) 0.12(3) 0.07(2) 0.00(2) 0.02(2) -0.06(2)
C101 0.18(4) 0.07(3) 0.09(3) 0.01(2) 0.00(3) 0.00(3)
C102 0.08(2) 0.12(3) 0.09(2) -0.01(2) 0.03(2) -0.01(2)
C103 0.13(3) 0.10(3) 0.11(3) 0.03(3) 0.08(3) 0.00(3)
C104 0.11(2) 0.13(3) 0.09(2) 0.01(2) 0.05(2) -0.07(2)
C105 0.19(4) 0.10(3) 0.08(3) -0.04(3) 0.04(3) -0.04(3)
C106 0.06(2) 0.15(3) 0.07(2) 0.02(2) 0.001(19) -0.02(2)
C107 0.04(2) 0.17(4) 0.07(3) -0.01(3) -0.009(19) -0.03(2)
N2 0.038(9) 0.067(10) 0.142(14) -0.016(10) 0.018(9) 0.003(8)
C200 0.037(11) 0.061(12) 0.145(16) -0.010(12) 0.021(11) 0.001(10)
C201 0.041(15) 0.052(16) 0.17(2) 0.002(17) 0.023(17) 0.006(14)
C202 0.052(12) 0.078(12) 0.145(16) -0.023(12) 0.012(11) 0.003(11)
C203 0.084(19) 0.100(19) 0.13(2) -0.047(18) 0.010(18) -0.014(17)
C204 0.032(11) 0.062(12) 0.140(16) -0.014(12) 0.020(11) -0.005(10)
C205 0.046(15) 0.059(16) 0.12(2) -0.017(16) 0.011(16) 0.015(14)
C206 0.044(12) 0.069(12) 0.144(16) -0.012(12) 0.016(11) 0.002(10)
C207 0.077(18) 0.063(17) 0.14(2) -0.006(18) 0.017(18) 0.010(16)
N3 0.057(14) 0.058(14) 0.069(16) -0.015(13) -0.018(13) 0.025(13)
C300 0.055(19) 0.053(18) 0.07(2) 0.021(16) 0.011(17) 0.010(16)
C301 0.031(18) 0.09(2) 0.09(3) -0.02(2) 0.001(18) -0.011(17)
C302 0.06(2) 0.08(2) 0.12(3) -0.01(2) -0.01(2) 0.006(19)
C303 0.05(2) 0.14(3) 0.09(3) -0.04(3) 0.01(2) -0.06(2)
C304 0.049(19) 0.048(19) 0.13(3) 0.004(19) 0.021(19) 0.023(16)
C305 0.08(2) 0.036(19) 0.12(3) -0.003(19) 0.03(2) 0.012(17)
C306 0.12(3) 0.07(2) 0.09(3) -0.01(2) -0.03(2) 0.01(2)
C307 0.24(5) 0.06(3) 0.10(4) 0.01(2) 0.02(4) 0.00(3)
N4 0.145(18) 0.18(2) 0.161(18) -0.076(16) 0.050(17) -0.006(18)
C400 0.147(19) 0.17(2) 0.162(19) -0.073(17) 0.045(18) -0.007(19)
C401 0.15(2) 0.16(2) 0.14(2) -0.07(2) 0.06(2) -0.01(2)
C402 0.148(19) 0.18(2) 0.163(19) -0.079(18) 0.051(18) -0.010(19)
C403 0.15(3) 0.19(3) 0.17(3) -0.09(2) 0.04(2) -0.02(2)
C404 0.153(19) 0.19(2) 0.17(2) -0.071(18) 0.046(18) -0.006(19)
C405 0.17(2) 0.19(3) 0.17(3) -0.05(2) 0.05(2) -0.02(3)
C406 0.145(19) 0.19(2) 0.160(19) -0.076(17) 0.046(19) -0.007(19)
C407 0.14(2) 0.20(3) 0.16(2) -0.08(2) 0.04(2) -0.01(2)
N5 0.12(2) 0.17(2) 0.13(2) -0.05(2) 0.08(2) -0.03(2)
C500 0.15(3) 0.20(3) 0.12(3) -0.07(3) 0.01(3) -0.01(3)
C501 0.24(5) 0.25(5) 0.04(3) -0.03(3) 0.01(3) -0.04(4)
C502 0.13(3) 0.22(3) 0.17(3) -0.03(3) 0.04(3) -0.03(3)
C503 0.26(6) 0.30(6) 0.19(5) 0.03(5) 0.01(5) 0.03(5)
C504 0.15(3) 0.18(3) 0.18(3) -0.05(3) 0.06(3) -0.04(3)
C505 0.25(5) 0.24(5) 0.28(5) -0.04(5) 0.18(4) -0.06(4)
C506 0.15(3) 0.16(3) 0.18(3) -0.03(3) 0.10(3) 0.01(3)
C507 0.16(4) 0.19(4) 0.22(5) -0.08(4) 0.01(4) -0.07(4)
C600 0.15(3) 0.14(2) 0.13(2) 0.009(18) 0.002(18) 0.001(18)
O601 0.16(2) 0.17(2) 0.17(2) 0.011(16) 0.016(17) 0.009(17)
C602 0.12(2) 0.13(2) 0.12(2) 0.015(17) 0.011(17) 0.002(17)
C603 0.11(2) 0.14(2) 0.14(2) 0.004(18) -0.012(18) 0.005(18)
C700 0.070(17) 0.054(15) 0.051(16) -0.008(13) 0.000(14) -0.016(14)
O701 0.130(18) 0.123(17) 0.107(17) -0.025(14) 0.019(15) 0.004(14)
C702 0.12(2) 0.13(2) 0.12(2) 0.005(17) 0.005(17) 0.015(17)
C703 0.15(3) 0.15(3) 0.16(3) 0.007(18) -0.010(18) -0.012(18)
C800 0.29(5) 0.30(5) 0.30(5) 0.00(2) 0.00(2) 0.01(2)
O801 0.29(3) 0.30(3) 0.31(3) 0.004(19) 0.012(19) 0.002(19)
C802 0.27(4) 0.27(4) 0.28(4) 0.01(2) 0.00(2) 0.01(2)
C803 0.29(5) 0.29(4) 0.29(5) -0.02(2) 0.01(2) -0.01(2)

loop_
_atom_type_symbol
_atom_type_description
_atom_type_scat_dispersion_real
_atom_type_scat_dispersion_imag
_atom_type_scat_source
C C 0.0033 0.0016 'International Tables Vol C Tables 4.2.6.8 and 6.1.1.4'
H H 0.0000 0.0000 'International Tables Vol C Tables 4.2.6.8 and 6.1.1.4'
N N 0.0061 0.0033 'International Tables Vol C Tables 4.2.6.8 and 6.1.1.4'
O O 0.0106 0.0060 'International Tables Vol C Tables 4.2.6.8 and 6.1.1.4'
Rh Rh -1.1178 0.9187 'International Tables Vol C Tables 4.2.6.8 and 6.1.1.4'

loop_
_geom_angle_atom_site_label_1
_geom_angle_atom_site_label_2
_geom_angle_atom_site_label_3
_geom_angle
C2 Rh1 C37 92.2(12)
C2 Rh1 Rh8 149.3(9)
C37 Rh1 Rh8 103.3(9)
C2 Rh1 Rh20 65.4(7)
C37 Rh1 Rh20 147.7(9)
Rh8 Rh1 Rh20 107.59(10)
C2 Rh1 Rh5 100.1(8)
C37 Rh1 Rh5 150.9(10)
Rh8 Rh1 Rh5 54.96(8)
Rh20 Rh1 Rh5 60.26(8)
C2 Rh1 Rh9 150.4(9)
C37 Rh1 Rh9 68.9(9)
Rh8 Rh1 Rh9 60.00(8)
Rh20 Rh1 Rh9 119.78(10)
Rh5 Rh1 Rh9 107.37(10)
C2 Rh1 Rh6 122.2(8)
C37 Rh1 Rh6 46.2(9)
Rh8 Rh1 Rh6 59.58(8)
Rh20 Rh1 Rh6 166.01(11)
Rh5 Rh1 Rh6 105.84(10)
Rh9 Rh1 Rh6 60.54(8)
C2 Rh1 Rh13 44.7(9)
C37 Rh1 Rh13 119.8(9)
Rh8 Rh1 Rh13 104.97(10)
Rh20 Rh1 Rh13 60.55(8)
Rh5 Rh1 Rh13 58.70(8)
Rh9 Rh1 Rh13 164.87(11)
Rh6 Rh1 Rh13 115.05(10)
C2 Rh1 Rh2 94.8(9)
C37 Rh1 Rh2 94.5(9)
Rh8 Rh1 Rh2 58.18(8)
Rh20 Rh1 Rh2 109.54(10)
Rh5 Rh1 Rh2 58.50(8)
Rh9 Rh1 Rh2 108.80(10)
Rh6 Rh1 Rh2 59.95(8)
Rh13 Rh1 Rh2 59.99(8)
C2 Rh1 Rh14 128.5(7)
C37 Rh1 Rh14 131.6(9)
Rh8 Rh1 Rh14 56.38(8)
Rh20 Rh1 Rh14 63.25(8)
Rh5 Rh1 Rh14 56.45(8)
Rh9 Rh1 Rh14 63.02(8)
Rh6 Rh1 Rh14 108.85(10)
Rh13 Rh1 Rh14 108.29(9)
Rh2 Rh1 Rh14 105.15(9)
C2 Rh1 Rh22 99.5(9)
C37 Rh1 Rh22 99.6(9)
Rh8 Rh1 Rh22 103.69(9)
Rh20 Rh1 Rh22 64.25(9)
Rh5 Rh1 Rh22 104.16(9)
Rh9 Rh1 Rh22 63.47(8)
Rh6 Rh1 Rh22 121.90(10)
Rh13 Rh1 Rh22 123.05(10)
Rh2 Rh1 Rh22 159.45(10)
Rh14 Rh1 Rh22 54.32(7)
C14 Rh2 Rh10 104.4(13)
C14 Rh2 Rh15 106.2(11)
Rh10 Rh2 Rh15 119.83(11)
C14 Rh2 Rh8 146.4(11)
Rh10 Rh2 Rh8 59.65(8)
Rh15 Rh2 Rh8 107.32(10)
C14 Rh2 Rh5 148.1(13)
Rh10 Rh2 Rh5 107.32(10)
Rh15 Rh2 Rh5 59.87(9)
Rh8 Rh2 Rh5 55.17(8)
C14 Rh2 Rh6 86.8(11)
Rh10 Rh2 Rh6 60.72(8)
Rh15 Rh2 Rh6 165.68(11)
Rh8 Rh2 Rh6 59.68(8)
Rh5 Rh2 Rh6 105.87(10)
C14 Rh2 Rh13 89.3(13)
Rh10 Rh2 Rh13 164.83(11)
Rh15 Rh2 Rh13 60.44(9)
Rh8 Rh2 Rh13 105.28(10)
Rh5 Rh2 Rh13 58.73(8)
Rh6 Rh2 Rh13 114.85(10)
C14 Rh2 Rh1 107.5(12)
Rh10 Rh2 Rh1 108.85(10)
Rh15 Rh2 Rh1 109.29(11)
Rh8 Rh2 Rh1 58.66(8)
Rh5 Rh2 Rh1 58.68(8)
Rh6 Rh2 Rh1 59.80(8)
Rh13 Rh2 Rh1 59.92(8)
C14 Rh2 Rh7 146.9(12)
Rh10 Rh2 Rh7 63.12(8)
Rh15 Rh2 Rh7 62.88(8)
Rh8 Rh2 Rh7 56.51(8)
Rh5 Rh2 Rh7 56.53(8)
Rh6 Rh2 Rh7 109.29(10)
Rh13 Rh2 Rh7 108.27(10)
Rh1 Rh2 Rh7 105.58(9)
C14 Rh2 Rh16 91.2(12)
Rh10 Rh2 Rh16 64.34(9)
Rh15 Rh2 Rh16 64.52(9)
Rh8 Rh2 Rh16 105.01(10)
Rh5 Rh2 Rh16 105.32(10)
Rh6 Rh2 Rh16 122.45(11)
Rh13 Rh2 Rh16 122.64(10)
Rh1 Rh2 Rh16 161.24(10)
Rh7 Rh2 Rh16 55.66(8)
C34 Rh3 C39 93.1(13)
C34 Rh3 Rh14 139.9(11)
C39 Rh3 Rh14 48.6(8)
C34 Rh3 Rh8 157.3(12)
C39 Rh3 Rh8 99.3(8)
Rh14 Rh3 Rh8 58.81(8)
C34 Rh3 Rh12 109.1(11)
C39 Rh3 Rh12 156.8(8)
Rh14 Rh3 Rh12 110.60(10)
Rh8 Rh3 Rh12 57.54(8)
C34 Rh3 Rh24 83.6(11)
C39 Rh3 Rh24 132.0(9)
Rh14 Rh3 Rh24 111.60(10)
Rh8 Rh3 Rh24 101.63(9)
Rh12 Rh3 Rh24 59.87(8)
C34 Rh3 Rh19 99.1(12)
C39 Rh3 Rh19 73.8(9)
Rh14 Rh3 Rh19 62.99(9)
Rh8 Rh3 Rh19 102.68(10)
Rh12 Rh3 Rh19 108.17(10)
Rh24 Rh3 Rh19 59.71(8)
C34 Rh3 Rh17 112.8(11)
C39 Rh3 Rh17 55.3(8)
Rh14 Rh3 Rh17 59.54(9)
Rh8 Rh3 Rh17 61.24(8)
Rh12 Rh3 Rh17 107.63(10)
Rh24 Rh3 Rh17 162.79(11)
Rh19 Rh3 Rh17 119.62(11)
C34 Rh3 Rh4 100.4(12)
C39 Rh3 Rh4 112.7(9)
Rh14 Rh3 Rh4 105.37(10)
Rh8 Rh3 Rh4 57.21(8)
Rh12 Rh3 Rh4 57.68(8)
Rh24 Rh3 Rh4 114.94(10)
Rh19 Rh3 Rh4 159.03(11)
Rh17 Rh3 Rh4 58.72(8)
C34 Rh3 Rh9 137.8(12)
C39 Rh3 Rh9 106.0(9)
Rh14 Rh3 Rh9 61.69(8)
Rh8 Rh3 Rh9 56.09(7)
Rh12 Rh3 Rh9 61.95(8)
Rh24 Rh3 Rh9 55.55(8)
Rh19 Rh3 Rh9 53.55(7)
Rh17 Rh3 Rh9 109.02(10)
Rh4 Rh3 Rh9 105.94(9)
C6 Rh4 C46 99.3(15)
C6 Rh4 Rh8 153.5(12)
C46 Rh4 Rh8 99.6(10)
C6 Rh4 Rh7 146.4(11)
C46 Rh4 Rh7 49.3(10)
Rh8 Rh4 Rh7 58.36(8)
C6 Rh4 Rh12 102.6(11)
C46 Rh4 Rh12 157.5(10)
Rh8 Rh4 Rh12 57.96(8)
Rh7 Rh4 Rh12 110.16(10)
C6 Rh4 Rh26 100.8(12)
C46 Rh4 Rh26 72.9(10)
Rh8 Rh4 Rh26 102.40(10)
Rh7 Rh4 Rh26 62.51(9)
Rh12 Rh4 Rh26 107.75(10)
C6 Rh4 Rh17 116.7(11)
C46 Rh4 Rh17 55.2(10)
Rh8 Rh4 Rh17 61.61(8)
Rh7 Rh4 Rh17 59.28(9)
Rh12 Rh4 Rh17 108.99(10)
Rh26 Rh4 Rh17 118.51(11)
C6 Rh4 Rh27 79.7(10)
C46 Rh4 Rh27 130.5(10)
Rh8 Rh4 Rh27 101.60(10)
Rh7 Rh4 Rh27 110.28(10)
Rh12 Rh4 Rh27 59.88(8)
Rh26 Rh4 Rh27 59.02(8)
Rh17 Rh4 Rh27 162.87(11)
C6 Rh4 Rh3 97.8(12)
C46 Rh4 Rh3 113.2(10)
Rh8 Rh4 Rh3 57.50(8)
Rh7 Rh4 Rh3 105.37(10)
Rh12 Rh4 Rh3 58.58(8)
Rh26 Rh4 Rh3 159.17(11)
Rh17 Rh4 Rh3 59.43(8)
Rh27 Rh4 Rh3 116.01(10)
C6 Rh4 Rh10 135.0(11)
C46 Rh4 Rh10 105.7(10)
Rh8 Rh4 Rh10 55.22(8)
Rh7 Rh4 Rh10 60.80(8)
Rh12 Rh4 Rh10 61.38(8)
Rh26 Rh4 Rh10 54.14(8)
Rh17 Rh4 Rh10 108.23(10)
Rh27 Rh4 Rh10 55.65(8)
Rh3 Rh4 Rh10 105.54(9)
Rh8 Rh5 Rh7 61.66(9)
Rh8 Rh5 Rh14 61.90(9)
Rh7 Rh5 Rh14 110.16(11)
Rh8 Rh5 Rh30 175.95(12)
Rh7 Rh5 Rh30 116.33(11)
Rh14 Rh5 Rh30 117.03(11)
Rh8 Rh5 Rh15 112.75(11)
Rh7 Rh5 Rh15 65.88(9)
Rh14 Rh5 Rh15 174.66(12)
Rh30 Rh5 Rh15 68.31(10)
Rh8 Rh5 Rh18 114.48(11)
Rh7 Rh5 Rh18 113.79(11)
Rh14 Rh5 Rh18 60.98(9)
Rh30 Rh5 Rh18 62.62(9)
Rh15 Rh5 Rh18 123.52(11)
Rh8 Rh5 Rh11 114.45(11)
Rh7 Rh5 Rh11 61.73(9)
Rh14 Rh5 Rh11 112.72(11)
Rh30 Rh5 Rh11 61.99(9)
Rh15 Rh5 Rh11 69.04(9)
Rh18 Rh5 Rh11 64.43(9)
Rh8 Rh5 Rh2 62.06(8)
Rh7 Rh5 Rh2 65.03(9)
Rh14 Rh5 Rh2 116.06(10)
Rh30 Rh5 Rh2 120.83(11)
Rh15 Rh5 Rh2 59.34(8)
Rh18 Rh5 Rh2 176.55(13)
Rh11 Rh5 Rh2 116.57(11)
Rh8 Rh5 Rh1 62.34(8)
Rh7 Rh5 Rh1 115.84(10)
Rh14 Rh5 Rh1 65.66(8)
Rh30 Rh5 Rh1 121.20(12)
Rh15 Rh5 Rh1 112.31(10)
Rh18 Rh5 Rh1 115.97(11)
Rh11 Rh5 Rh1 176.75(13)
Rh2 Rh5 Rh1 62.82(8)
Rh8 Rh5 Rh13 114.35(10)
Rh7 Rh5 Rh13 118.99(11)
Rh14 Rh5 Rh13 119.55(11)
Rh30 Rh5 Rh13 69.67(9)
Rh15 Rh5 Rh13 61.68(9)
Rh18 Rh5 Rh13 119.95(11)
Rh11 Rh5 Rh13 120.23(11)
Rh2 Rh5 Rh13 62.74(8)
Rh1 Rh5 Rh13 62.62(8)
Rh8 Rh5 Rh20 113.54(11)
Rh7 Rh5 Rh20 175.18(12)
Rh14 Rh5 Rh20 66.52(9)
Rh30 Rh5 Rh20 68.49(10)
Rh15 Rh5 Rh20 117.19(11)
Rh18 Rh5 Rh20 68.08(9)
Rh11 Rh5 Rh20 122.47(11)
Rh2 Rh5 Rh20 112.82(10)
Rh1 Rh5 Rh20 59.86(8)
Rh13 Rh5 Rh20 61.77(9)
Rh8 Rh5 Rh17 64.08(9)
Rh7 Rh5 Rh17 60.07(9)
Rh14 Rh5 Rh17 60.34(9)
Rh30 Rh5 Rh17 111.89(10)
Rh15 Rh5 Rh17 118.26(11)
Rh18 Rh5 Rh17 61.55(8)
Rh11 Rh5 Rh17 60.75(9)
Rh2 Rh5 Rh17 115.73(11)
Rh1 Rh5 Rh17 116.36(11)
Rh13 Rh5 Rh17 178.37(11)
Rh20 Rh5 Rh17 119.04(11)
C36 Rh6 C37 86.8(13)
C36 Rh6 Rh8 167.1(11)
C37 Rh6 Rh8 99.3(8)
C36 Rh6 Rh10 111.9(11)
C37 Rh6 Rh10 147.8(9)
Rh8 Rh6 Rh10 57.72(8)
C36 Rh6 Rh9 134.1(11)
C37 Rh6 Rh9 66.1(8)
Rh8 Rh6 Rh9 58.66(8)
Rh10 Rh6 Rh9 110.22(10)
C36 Rh6 Rh1 123.7(10)
C37 Rh6 Rh1 43.4(8)
Rh8 Rh6 Rh1 58.25(8)
Rh10 Rh6 Rh1 106.12(10)
Rh9 Rh6 Rh1 57.97(8)
C36 Rh6 Rh2 110.8(11)
C37 Rh6 Rh2 92.6(9)
Rh8 Rh6 Rh2 57.87(8)
Rh10 Rh6 Rh2 56.87(8)
Rh9 Rh6 Rh2 106.98(9)
Rh1 Rh6 Rh2 60.25(8)
C36 Rh6 Rh21 90.6(11)
C37 Rh6 Rh21 97.6(9)
Rh8 Rh6 Rh21 99.75(10)
Rh10 Rh6 Rh21 107.69(10)
Rh9 Rh6 Rh21 59.42(8)
Rh1 Rh6 Rh21 115.60(10)
Rh2 Rh6 Rh21 156.78(10)
C36 Rh6 Rh23 78.6(10)
C37 Rh6 Rh23 152.4(9)
Rh8 Rh6 Rh23 99.97(10)
Rh10 Rh6 Rh23 59.70(8)
Rh9 Rh6 Rh23 108.35(10)
Rh1 Rh6 Rh23 157.69(10)
Rh2 Rh6 Rh23 114.43(10)
Rh21 Rh6 Rh23 59.66(8)
C36 Rh6 Rh12 130.4(10)
C37 Rh6 Rh12 127.1(8)
Rh8 Rh6 Rh12 53.56(7)
Rh10 Rh6 Rh12 60.13(8)
Rh9 Rh6 Rh12 60.96(8)
Rh1 Rh6 Rh12 104.11(9)
Rh2 Rh6 Rh12 103.22(9)
Rh21 Rh6 Rh12 54.24(7)
Rh23 Rh6 Rh12 54.50(7)
C46 Rh7 Rh8 100.0(9)
C46 Rh7 Rh5 119.3(9)
Rh8 Rh7 Rh5 56.36(8)
C46 Rh7 Rh16 127.2(9)
Rh8 Rh7 Rh16 112.66(10)
Rh5 Rh7 Rh16 113.28(11)
C46 Rh7 Rh4 47.3(9)
Rh8 Rh7 Rh4 60.66(9)
Rh5 Rh7 Rh4 109.25(11)
Rh16 Rh7 Rh4 117.97(11)
C46 Rh7 Rh11 84.5(10)
Rh8 Rh7 Rh11 108.43(11)
Rh5 Rh7 Rh11 59.94(8)
Rh16 Rh7 Rh11 119.69(12)
Rh4 Rh7 Rh11 120.11(11)
C46 Rh7 Rh17 56.6(9)
Rh8 Rh7 Rh17 63.57(9)
Rh5 Rh7 Rh17 63.16(9)
Rh16 Rh7 Rh17 175.70(12)
Rh4 Rh7 Rh17 62.55(9)
Rh11 Rh7 Rh17 61.22(9)
C46 Rh7 Rh32 99.2(9)
Rh8 Rh7 Rh32 157.58(12)
Rh5 Rh7 Rh32 103.65(11)
Rh16 Rh7 Rh32 63.08(9)
Rh4 Rh7 Rh32 141.67(12)
Rh11 Rh7 Rh32 62.03(9)
Rh17 Rh7 Rh32 119.48(11)
C46 Rh7 Rh26 71.1(9)
Rh8 Rh7 Rh26 102.77(10)
Rh5 Rh7 Rh26 156.70(11)
Rh16 Rh7 Rh26 62.20(9)
Rh4 Rh7 Rh26 60.78(8)
Rh11 Rh7 Rh26 143.22(11)
Rh17 Rh7 Rh26 119.95(11)
Rh32 Rh7 Rh26 94.39(10)
C46 Rh7 Rh2 156.3(10)
Rh8 Rh7 Rh2 58.11(8)
Rh5 Rh7 Rh2 58.44(8)
Rh16 Rh7 Rh2 62.90(8)
Rh4 Rh7 Rh2 109.47(10)
Rh11 Rh7 Rh2 109.61(11)
Rh17 Rh7 Rh2 112.80(10)
Rh32 Rh7 Rh2 104.19(10)
Rh26 Rh7 Rh2 103.14(10)
C46 Rh7 Rh15 146.9(10)
Rh8 Rh7 Rh15 102.20(10)
Rh5 Rh7 Rh15 57.60(9)
Rh16 Rh7 Rh15 64.34(9)
Rh4 Rh7 Rh15 162.70(11)
Rh11 Rh7 Rh15 65.32(9)
Rh17 Rh7 Rh15 113.78(11)
Rh32 Rh7 Rh15 55.57(8)
Rh26 Rh7 Rh15 126.23(11)
Rh2 Rh7 Rh15 54.98(8)
C46 Rh7 Rh10 107.4(10)
Rh8 Rh7 Rh10 57.08(8)
Rh5 Rh7 Rh10 102.09(10)
Rh16 Rh7 Rh10 63.99(8)
Rh4 Rh7 Rh10 64.60(8)
Rh11 Rh7 Rh10 161.99(12)
Rh17 Rh7 Rh10 113.74(10)
Rh32 Rh7 Rh10 126.70(11)
Rh26 Rh7 Rh10 54.79(8)
Rh2 Rh7 Rh10 54.75(8)
Rh15 Rh7 Rh10 105.15(10)
Rh5 Rh8 Rh7 61.98(9)
Rh5 Rh8 Rh12 175.61(12)
Rh7 Rh8 Rh12 115.99(11)
Rh5 Rh8 Rh10 113.80(11)
Rh7 Rh8 Rh10 66.46(9)
Rh12 Rh8 Rh10 67.51(9)
Rh5 Rh8 Rh14 62.18(9)
Rh7 Rh8 Rh14 110.61(10)
Rh12 Rh8 Rh14 116.51(11)
Rh10 Rh8 Rh14 175.98(12)
Rh5 Rh8 Rh2 62.77(9)
Rh7 Rh8 Rh2 65.38(9)
Rh12 Rh8 Rh2 120.48(10)
Rh10 Rh8 Rh2 59.63(8)
Rh14 Rh8 Rh2 116.89(11)
Rh5 Rh8 Rh1 62.70(9)
Rh7 Rh8 Rh1 116.41(11)
Rh12 Rh8 Rh1 121.05(10)
Rh10 Rh8 Rh1 112.57(10)
Rh14 Rh8 Rh1 65.87(8)
Rh2 Rh8 Rh1 63.16(8)
Rh5 Rh8 Rh4 114.29(11)
Rh7 Rh8 Rh4 60.98(9)
Rh12 Rh8 Rh4 61.97(9)
Rh10 Rh8 Rh4 68.16(9)
Rh14 Rh8 Rh4 113.20(10)
Rh2 Rh8 Rh4 115.71(11)
Rh1 Rh8 Rh4 176.99(12)
Rh5 Rh8 Rh9 114.11(11)
Rh7 Rh8 Rh9 176.08(12)
Rh12 Rh8 Rh9 67.93(9)
Rh10 Rh8 Rh9 116.20(10)
Rh14 Rh8 Rh9 66.58(9)
Rh2 Rh8 Rh9 113.06(10)
Rh1 Rh8 Rh9 60.17(8)
Rh4 Rh8 Rh9 122.38(11)
Rh5 Rh8 Rh3 114.24(10)
Rh7 Rh8 Rh3 113.73(10)
Rh12 Rh8 Rh3 62.52(8)
Rh10 Rh8 Rh3 122.94(11)
Rh14 Rh8 Rh3 60.48(8)
Rh2 Rh8 Rh3 177.00(12)
Rh1 Rh8 Rh3 115.67(10)
Rh4 Rh8 Rh3 65.30(8)
Rh9 Rh8 Rh3 67.63(8)
Rh5 Rh8 Rh6 114.41(11)
Rh7 Rh8 Rh6 119.28(11)
Rh12 Rh8 Rh6 69.96(9)
Rh10 Rh8 Rh6 61.69(8)
Rh14 Rh8 Rh6 119.17(10)
Rh2 Rh8 Rh6 62.45(8)
Rh1 Rh8 Rh6 62.17(8)
Rh4 Rh8 Rh6 120.12(10)
Rh9 Rh8 Rh6 61.49(8)
Rh3 Rh8 Rh6 119.80(10)
Rh5 Rh8 Rh17 63.57(9)
Rh7 Rh8 Rh17 59.99(8)
Rh12 Rh8 Rh17 112.06(10)
Rh10 Rh8 Rh17 118.74(10)
Rh14 Rh8 Rh17 60.24(8)
Rh2 Rh8 Rh17 115.88(10)
Rh1 Rh8 Rh17 116.23(10)
Rh4 Rh8 Rh17 61.43(8)
Rh9 Rh8 Rh17 119.10(10)
Rh3 Rh8 Rh17 61.83(8)
Rh6 Rh8 Rh17 177.98(12)
C27 Rh9 Rh19 87.3(9)
C27 Rh9 Rh8 163.3(9)
Rh19 Rh9 Rh8 107.93(10)
C27 Rh9 Rh1 107.8(10)
Rh19 Rh9 Rh1 116.01(11)
Rh8 Rh9 Rh1 59.83(8)
C27 Rh9 Rh24 88.6(10)
Rh19 Rh9 Rh24 63.08(9)
Rh8 Rh9 Rh24 104.17(10)
Rh1 Rh9 Rh24 163.59(11)
C27 Rh9 Rh6 105.1(9)
Rh19 Rh9 Rh6 167.53(11)
Rh8 Rh9 Rh6 59.85(8)
Rh1 Rh9 Rh6 61.48(8)
Rh24 Rh9 Rh6 115.46(11)
C27 Rh9 Rh21 74.1(11)
Rh19 Rh9 Rh21 123.27(11)
Rh8 Rh9 Rh21 101.82(10)
Rh1 Rh9 Rh21 120.67(10)
Rh24 Rh9 Rh21 63.37(9)
Rh6 Rh9 Rh21 61.17(8)
C27 Rh9 Rh14 130.8(10)
Rh19 Rh9 Rh14 62.03(8)
Rh8 Rh9 Rh14 55.95(8)
Rh1 Rh9 Rh14 61.88(8)
Rh24 Rh9 Rh14 107.22(10)
Rh6 Rh9 Rh14 108.69(10)
Rh21 Rh9 Rh14 154.64(11)
C27 Rh9 Rh22 78.6(11)
Rh19 Rh9 Rh22 61.44(8)
Rh8 Rh9 Rh22 102.36(10)
Rh1 Rh9 Rh22 61.74(8)
Rh24 Rh9 Rh22 123.39(10)
Rh6 Rh9 Rh22 121.13(10)
Rh21 Rh9 Rh22 151.75(11)
Rh14 Rh9 Rh22 53.56(8)
C27 Rh9 Rh12 127.9(11)
Rh19 Rh9 Rh12 107.28(10)
Rh8 Rh9 Rh12 55.04(8)
Rh1 Rh9 Rh12 109.34(10)
Rh24 Rh9 Rh12 58.28(8)
Rh6 Rh9 Rh12 64.53(8)
Rh21 Rh9 Rh12 55.82(8)
Rh14 Rh9 Rh12 98.91(9)
Rh22 Rh9 Rh12 152.44(10)
C27 Rh9 Rh3 140.3(9)
Rh19 Rh9 Rh3 59.37(8)
Rh8 Rh9 Rh3 56.27(8)
Rh1 Rh9 Rh3 106.19(9)
Rh24 Rh9 Rh3 58.44(8)
Rh6 Rh9 Rh3 108.76(9)
Rh21 Rh9 Rh3 105.06(10)
Rh14 Rh9 Rh3 53.97(7)
Rh22 Rh9 Rh3 100.42(9)
Rh12 Rh9 Rh3 55.15(7)
C15 Rh10 Rh2 96.5(11)
C15 Rh10 Rh8 151.4(11)
Rh2 Rh10 Rh8 60.72(8)
C15 Rh10 Rh26 97.0(11)
Rh2 Rh10 Rh26 115.93(11)
Rh8 Rh10 Rh26 108.38(10)
C15 Rh10 Rh27 97.4(11)
Rh2 Rh10 Rh27 166.05(11)
Rh8 Rh10 Rh27 105.90(10)
Rh26 Rh10 Rh27 62.48(9)
C15 Rh10 Rh6 94.4(11)
Rh2 Rh10 Rh6 62.42(9)
Rh8 Rh10 Rh6 60.59(8)
Rh26 Rh10 Rh6 168.65(11)
Rh27 Rh10 Rh6 116.09(11)
C15 Rh10 Rh23 72.4(10)
Rh2 Rh10 Rh23 122.14(11)
Rh8 Rh10 Rh23 103.79(10)
Rh26 Rh10 Rh23 121.67(12)
Rh27 Rh10 Rh23 62.56(9)
Rh6 Rh10 Rh23 62.22(8)
C15 Rh10 Rh7 131.0(10)
Rh2 Rh10 Rh7 62.13(8)
Rh8 Rh10 Rh7 56.46(8)
Rh26 Rh10 Rh7 62.11(8)
Rh27 Rh10 Rh7 108.07(10)
Rh6 Rh10 Rh7 109.81(10)
Rh23 Rh10 Rh7 156.70(11)
C15 Rh10 Rh12 129.0(10)
Rh2 Rh10 Rh12 111.23(10)
Rh8 Rh10 Rh12 56.00(8)
Rh26 Rh10 Rh12 107.02(10)
Rh27 Rh10 Rh12 58.87(8)
Rh6 Rh10 Rh12 65.30(8)
Rh23 Rh10 Rh12 56.74(8)
Rh7 Rh10 Rh12 99.97(9)
C15 Rh10 Rh16 76.2(10)
Rh2 Rh10 Rh16 62.05(8)
Rh8 Rh10 Rh16 104.12(10)
Rh26 Rh10 Rh16 61.32(9)
Rh27 Rh10 Rh16 121.96(11)
Rh6 Rh10 Rh16 121.88(11)
Rh23 Rh10 Rh16 148.53(10)
Rh7 Rh10 Rh16 54.77(8)
Rh12 Rh10 Rh16 154.60(10)
C15 Rh10 Rh4 152.0(11)
Rh2 Rh10 Rh4 107.26(10)
Rh8 Rh10 Rh4 56.62(8)
Rh26 Rh10 Rh4 59.60(8)
Rh27 Rh10 Rh4 59.38(8)
Rh6 Rh10 Rh4 109.48(9)
Rh23 Rh10 Rh4 105.51(10)
Rh7 Rh10 Rh4 54.60(7)
Rh12 Rh10 Rh4 55.10(7)
Rh16 Rh10 Rh4 101.82(9)
C21 Rh11 C4 89.9(15)
C21 Rh11 Rh5 170.4(11)
C4 Rh11 Rh5 96.8(10)
C21 Rh11 Rh7 113.3(11)
C4 Rh11 Rh7 151.4(10)
Rh5 Rh11 Rh7 58.33(8)
C21 Rh11 Rh30 131.0(11)
C4 Rh11 Rh30 58.3(10)
Rh5 Rh11 Rh30 58.64(9)
Rh7 Rh11 Rh30 110.44(10)
C21 Rh11 Rh17 110.4(12)
C4 Rh11 Rh17 97.8(10)
Rh5 Rh11 Rh17 61.95(9)
Rh7 Rh11 Rh17 59.44(8)
Rh30 Rh11 Rh17 110.16(11)
C21 Rh11 Rh33 85.5(12)
C4 Rh11 Rh33 89.3(10)
Rh5 Rh11 Rh33 101.39(11)
Rh7 Rh11 Rh33 108.24(11)
Rh30 Rh11 Rh33 60.31(9)
Rh17 Rh11 Rh33 162.47(11)
C21 Rh11 Rh32 76.7(11)
C4 Rh11 Rh32 146.3(10)
Rh5 Rh11 Rh32 100.93(10)
Rh7 Rh11 Rh32 59.83(9)
Rh30 Rh11 Rh32 108.42(11)
Rh17 Rh11 Rh32 115.79(11)
Rh33 Rh11 Rh32 59.36(10)
C21 Rh11 Rh18 124.9(12)
C4 Rh11 Rh18 45.7(10)
Rh5 Rh11 Rh18 57.73(8)
Rh7 Rh11 Rh18 105.68(10)
Rh30 Rh11 Rh18 59.27(9)
Rh17 Rh11 Rh18 59.82(9)
Rh33 Rh11 Rh18 117.59(12)
Rh32 Rh11 Rh18 158.37(11)
C21 Rh11 Rh15 126.5(12)
C4 Rh11 Rh15 120.1(10)
Rh5 Rh11 Rh15 55.29(8)
Rh7 Rh11 Rh15 59.83(8)
Rh30 Rh11 Rh15 62.09(9)
Rh17 Rh11 Rh15 108.02(10)
Rh33 Rh11 Rh15 54.90(8)
Rh32 Rh11 Rh15 53.37(8)
Rh18 Rh11 Rh15 106.19(10)
C33 Rh12 Rh8 164.4(10)
C33 Rh12 Rh21 88.1(10)
Rh8 Rh12 Rh21 105.53(11)
C33 Rh12 Rh23 86.5(9)
Rh8 Rh12 Rh23 106.31(11)
Rh21 Rh12 Rh23 62.95(9)
C33 Rh12 Rh4 106.7(10)
Rh8 Rh12 Rh4 60.07(8)
Rh21 Rh12 Rh4 165.07(12)
Rh23 Rh12 Rh4 115.08(10)
C33 Rh12 Rh3 107.9(9)
Rh8 Rh12 Rh3 59.94(8)
Rh21 Rh12 Rh3 114.08(10)
Rh23 Rh12 Rh3 165.49(12)
Rh4 Rh12 Rh3 63.74(8)
C33 Rh12 Rh24 75.0(9)
Rh8 Rh12 Rh24 103.95(10)
Rh21 Rh12 Rh24 63.45(8)
Rh23 Rh12 Rh24 123.43(11)
Rh4 Rh12 Rh24 121.39(10)
Rh3 Rh12 Rh24 60.64(8)
C33 Rh12 Rh27 72.9(9)
Rh8 Rh12 Rh27 104.58(10)
Rh21 Rh12 Rh27 123.08(10)
Rh23 Rh12 Rh27 62.74(8)
Rh4 Rh12 Rh27 61.85(8)
Rh3 Rh12 Rh27 122.77(10)
Rh24 Rh12 Rh27 146.89(12)
C33 Rh12 Rh10 127.6(9)
Rh8 Rh12 Rh10 56.49(8)
Rh21 Rh12 Rh10 106.16(10)
Rh23 Rh12 Rh10 59.23(8)
Rh4 Rh12 Rh10 63.52(8)
Rh3 Rh12 Rh10 110.94(10)
Rh24 Rh12 Rh10 156.27(12)
Rh27 Rh12 Rh10 56.84(8)
C33 Rh12 Rh9 128.6(10)
Rh8 Rh12 Rh9 57.02(8)
Rh21 Rh12 Rh9 58.25(8)
Rh23 Rh12 Rh9 106.63(10)
Rh4 Rh12 Rh9 111.19(10)
Rh3 Rh12 Rh9 62.89(8)
Rh24 Rh12 Rh9 56.05(8)
Rh27 Rh12 Rh9 157.04(11)
Rh10 Rh12 Rh9 100.22(10)
C33 Rh12 Rh6 139.1(9)
Rh8 Rh12 Rh6 56.48(8)
Rh21 Rh12 Rh6 58.09(8)
Rh23 Rh12 Rh6 59.01(8)
Rh4 Rh12 Rh6 107.58(10)
Rh3 Rh12 Rh6 106.88(10)
Rh24 Rh12 Rh6 104.63(10)
Rh27 Rh12 Rh6 104.96(10)
Rh10 Rh12 Rh6 54.57(7)
Rh9 Rh12 Rh6 54.50(7)
C12 Rh13 C2 89.4(13)
C12 Rh13 Rh5 166.9(11)
C2 Rh13 Rh5 97.8(9)
C12 Rh13 Rh15 110.3(10)
C2 Rh13 Rh15 147.9(9)
Rh5 Rh13 Rh15 58.62(9)
C12 Rh13 Rh20 133.7(11)
C2 Rh13 Rh20 62.8(8)
Rh5 Rh13 Rh20 59.28(8)
Rh15 Rh13 Rh20 112.25(10)
C12 Rh13 Rh1 124.1(10)
C2 Rh13 Rh1 42.3(9)
Rh5 Rh13 Rh1 58.68(8)
Rh15 Rh13 Rh1 106.68(10)
Rh20 Rh13 Rh1 57.81(8)
C12 Rh13 Rh2 110.5(11)
C2 Rh13 Rh2 92.9(9)
Rh5 Rh13 Rh2 58.53(8)
Rh15 Rh13 Rh2 57.03(8)
Rh20 Rh13 Rh2 107.40(10)
Rh1 Rh13 Rh2 60.10(8)
C12 Rh13 Rh25 89.5(11)
C2 Rh13 Rh25 95.9(8)
Rh5 Rh13 Rh25 100.55(10)
Rh15 Rh13 Rh25 108.91(10)
Rh20 Rh13 Rh25 60.17(9)
Rh1 Rh13 Rh25 116.16(11)
Rh2 Rh13 Rh25 158.32(11)
C12 Rh13 Rh29 77.8(10)
C2 Rh13 Rh29 152.4(9)
Rh5 Rh13 Rh29 99.85(10)
Rh15 Rh13 Rh29 59.37(9)
Rh20 Rh13 Rh29 109.41(11)
Rh1 Rh13 Rh29 158.12(11)
Rh2 Rh13 Rh29 114.41(11)
Rh25 Rh13 Rh29 60.12(9)
C12 Rh13 Rh30 128.7(11)
C2 Rh13 Rh30 124.9(8)
Rh5 Rh13 Rh30 54.57(8)
Rh15 Rh13 Rh30 61.68(8)
Rh20 Rh13 Rh30 62.11(8)
Rh1 Rh13 Rh30 105.38(10)
Rh2 Rh13 Rh30 104.91(10)
Rh25 Rh13 Rh30 54.10(8)
Rh29 Rh13 Rh30 53.91(8)
C39 Rh14 Rh8 100.4(9)
C39 Rh14 Rh22 127.6(9)
Rh8 Rh14 Rh22 112.39(10)
C39 Rh14 Rh5 119.2(9)
Rh8 Rh14 Rh5 55.92(8)
Rh22 Rh14 Rh5 112.98(11)
C39 Rh14 Rh3 48.0(9)
Rh8 Rh14 Rh3 60.71(8)
Rh22 Rh14 Rh3 117.79(11)
Rh5 Rh14 Rh3 109.09(11)
C39 Rh14 Rh18 84.9(9)
Rh8 Rh14 Rh18 108.45(11)
Rh22 Rh14 Rh18 118.99(12)
Rh5 Rh14 Rh18 59.93(8)
Rh3 Rh14 Rh18 121.21(11)
C39 Rh14 Rh17 57.1(9)
Rh8 Rh14 Rh17 63.06(8)
Rh22 Rh14 Rh17 174.80(12)
Rh5 Rh14 Rh17 62.66(9)
Rh3 Rh14 Rh17 62.88(9)
Rh18 Rh14 Rh17 62.02(9)
C39 Rh14 Rh28 99.9(9)
Rh8 Rh14 Rh28 156.31(12)
Rh22 Rh14 Rh28 62.90(9)
Rh5 Rh14 Rh28 103.01(11)
Rh3 Rh14 Rh28 142.91(11)
Rh18 Rh14 Rh28 61.41(9)
Rh17 Rh14 Rh28 120.07(11)
C39 Rh14 Rh19 71.9(8)
Rh8 Rh14 Rh19 102.16(10)
Rh22 Rh14 Rh19 62.25(9)
Rh5 Rh14 Rh19 155.56(11)
Rh3 Rh14 Rh19 60.39(8)
Rh18 Rh14 Rh19 144.41(11)
Rh17 Rh14 Rh19 120.32(11)
Rh28 Rh14 Rh19 95.70(10)
C39 Rh14 Rh1 156.6(9)
Rh8 Rh14 Rh1 57.75(8)
Rh22 Rh14 Rh1 62.97(8)
Rh5 Rh14 Rh1 57.89(8)
Rh3 Rh14 Rh1 109.18(10)
Rh18 Rh14 Rh1 108.69(10)
Rh17 Rh14 Rh1 111.83(10)
Rh28 Rh14 Rh1 103.32(10)
Rh19 Rh14 Rh1 102.74(9)
C39 Rh14 Rh9 107.8(9)
Rh8 Rh14 Rh9 57.46(8)
Rh22 Rh14 Rh9 63.66(8)
Rh5 Rh14 Rh9 102.10(9)
Rh3 Rh14 Rh9 64.33(8)
Rh18 Rh14 Rh9 161.89(11)
Rh17 Rh14 Rh9 113.65(10)
Rh28 Rh14 Rh9 126.26(11)
Rh19 Rh14 Rh9 53.67(7)
Rh1 Rh14 Rh9 55.10(7)
C39 Rh14 Rh20 146.4(9)
Rh8 Rh14 Rh20 101.97(10)
Rh22 Rh14 Rh20 64.30(9)
Rh5 Rh14 Rh20 57.62(8)
Rh3 Rh14 Rh20 162.49(11)
Rh18 Rh14 Rh20 64.38(9)
Rh17 Rh14 Rh20 113.36(11)
Rh28 Rh14 Rh20 54.51(8)
Rh19 Rh14 Rh20 126.31(11)
Rh1 Rh14 Rh20 54.98(8)
Rh9 Rh14 Rh20 105.26(9)
C43 Rh15 Rh32 91.4(13)
C43 Rh15 Rh2 102.1(12)
Rh32 Rh15 Rh2 114.45(12)
C43 Rh15 Rh5 158.9(13)
Rh32 Rh15 Rh5 106.58(11)
Rh2 Rh15 Rh5 60.79(8)
C43 Rh15 Rh33 93.2(12)
Rh32 Rh15 Rh33 63.09(10)
Rh2 Rh15 Rh33 164.63(13)
Rh5 Rh15 Rh33 104.57(11)
C43 Rh15 Rh13 102.6(13)
Rh32 Rh15 Rh13 166.08(13)
Rh2 Rh15 Rh13 62.53(9)
Rh5 Rh15 Rh13 59.70(9)
Rh33 Rh15 Rh13 115.80(12)
C43 Rh15 Rh29 75.3(13)
Rh32 Rh15 Rh29 122.95(12)
Rh2 Rh15 Rh29 122.54(11)
Rh5 Rh15 Rh29 102.73(11)
Rh33 Rh15 Rh29 62.69(10)
Rh13 Rh15 Rh29 62.36(9)
C43 Rh15 Rh7 129.0(13)
Rh32 Rh15 Rh7 60.15(9)
Rh2 Rh15 Rh7 62.14(8)
Rh5 Rh15 Rh7 56.52(8)
Rh33 Rh15 Rh7 106.80(11)
Rh13 Rh15 Rh7 109.27(10)
Rh29 Rh15 Rh7 155.36(12)
C43 Rh15 Rh16 74.7(12)
Rh32 Rh15 Rh16 60.96(9)
Rh2 Rh15 Rh16 61.81(8)
Rh5 Rh15 Rh16 104.04(10)
Rh33 Rh15 Rh16 122.14(11)
Rh13 Rh15 Rh16 122.06(10)
Rh29 Rh15 Rh16 149.91(12)
Rh7 Rh15 Rh16 54.71(8)
C43 Rh15 Rh30 130.0(12)
Rh32 Rh15 Rh30 106.99(11)
Rh2 Rh15 Rh30 110.95(11)
Rh5 Rh15 Rh30 55.72(8)
Rh33 Rh15 Rh30 58.48(9)
Rh13 Rh15 Rh30 64.26(9)
Rh29 Rh15 Rh30 55.43(9)
Rh7 Rh15 Rh30 99.93(10)
Rh16 Rh15 Rh30 154.56(11)
C43 Rh15 Rh11 145.4(13)
Rh32 Rh15 Rh11 59.53(9)
Rh2 Rh15 Rh11 106.84(10)
Rh5 Rh15 Rh11 55.67(8)
Rh33 Rh15 Rh11 58.27(9)
Rh13 Rh15 Rh11 107.42(10)
Rh29 Rh15 Rh11 103.69(10)
Rh7 Rh15 Rh11 54.85(8)
Rh16 Rh15 Rh11 102.62(10)
Rh30 Rh15 Rh11 54.33(8)
C13 Rh16 C9 91.9(15)
C13 Rh16 C30 90.8(17)
C9 Rh16 C30 84.6(14)
C13 Rh16 Rh7 159.5(12)
C9 Rh16 Rh7 103.5(9)
C30 Rh16 Rh7 103.9(11)
C13 Rh16 Rh32 130.2(13)
C9 Rh16 Rh32 102.7(9)
C30 Rh16 Rh32 44.9(11)
Rh7 Rh16 Rh32 59.88(9)
C13 Rh16 Rh26 127.7(13)
C9 Rh16 Rh26 43.9(9)
C30 Rh16 Rh26 107.0(10)
Rh7 Rh16 Rh26 61.83(9)
Rh32 Rh16 Rh26 92.36(10)
C13 Rh16 Rh2 98.1(12)
C9 Rh16 Rh2 138.5(10)
C30 Rh16 Rh2 135.0(10)
Rh7 Rh16 Rh2 61.44(8)
Rh32 Rh16 Rh2 101.08(10)
Rh26 Rh16 Rh2 101.93(10)
C13 Rh16 Rh10 107.6(13)
C9 Rh16 Rh10 85.0(10)
C30 Rh16 Rh10 159.1(11)
Rh7 Rh16 Rh10 61.25(8)
Rh32 Rh16 Rh10 120.81(11)
Rh26 Rh16 Rh10 53.94(8)
Rh2 Rh16 Rh10 53.61(8)
C13 Rh16 Rh15 108.3(12)
C9 Rh16 Rh15 155.5(9)
C30 Rh16 Rh15 81.6(10)
Rh7 Rh16 Rh15 60.95(9)
Rh32 Rh16 Rh15 53.77(8)
Rh26 Rh16 Rh15 122.50(10)
Rh2 Rh16 Rh15 53.67(8)
Rh10 Rh16 Rh15 101.16(9)
C5 Rh17 C46 90.9(14)
C5 Rh17 C39 89.4(12)
C46 Rh17 C39 143.1(12)
C5 Rh17 Rh7 126.2(11)
C46 Rh17 Rh7 47.1(8)
C39 Rh17 Rh7 144.3(7)
C5 Rh17 Rh14 124.1(11)
C46 Rh17 Rh14 144.7(8)
C39 Rh17 Rh14 46.1(7)
Rh7 Rh17 Rh14 104.63(10)
C5 Rh17 Rh11 84.0(11)
C46 Rh17 Rh11 78.4(8)
C39 Rh17 Rh11 138.2(8)
Rh7 Rh17 Rh11 59.33(9)
Rh14 Rh17 Rh11 106.87(11)
C5 Rh17 Rh18 83.8(11)
C46 Rh17 Rh18 139.8(8)
C39 Rh17 Rh18 76.8(8)
Rh7 Rh17 Rh18 106.85(11)
Rh14 Rh17 Rh18 58.20(8)
Rh11 Rh17 Rh18 61.45(9)
C5 Rh17 Rh5 133.7(11)
C46 Rh17 Rh5 103.5(8)
C39 Rh17 Rh5 102.7(7)
Rh7 Rh17 Rh5 56.77(8)
Rh14 Rh17 Rh5 57.00(8)
Rh11 Rh17 Rh5 57.29(8)
Rh18 Rh17 Rh5 56.87(8)
C5 Rh17 Rh4 118.7(11)
C46 Rh17 Rh4 44.3(8)
C39 Rh17 Rh4 105.1(8)
Rh7 Rh17 Rh4 58.18(8)
Rh14 Rh17 Rh4 106.31(10)
Rh11 Rh17 Rh4 114.26(11)
Rh18 Rh17 Rh4 157.19(11)
Rh5 Rh17 Rh4 101.17(9)
C5 Rh17 Rh8 173.9(11)
C46 Rh17 Rh8 88.0(8)
C39 Rh17 Rh8 87.9(7)
Rh7 Rh17 Rh8 56.44(8)
Rh14 Rh17 Rh8 56.70(8)
Rh11 Rh17 Rh8 101.69(10)
Rh18 Rh17 Rh8 100.84(10)
Rh5 Rh17 Rh8 52.35(8)
Rh4 Rh17 Rh8 56.96(8)
C5 Rh17 Rh3 117.7(11)
C46 Rh17 Rh3 105.0(8)
C39 Rh17 Rh3 44.4(7)
Rh7 Rh17 Rh3 106.41(10)
Rh14 Rh17 Rh3 57.58(8)
Rh11 Rh17 Rh3 157.65(11)
Rh18 Rh17 Rh3 112.69(11)
Rh5 Rh17 Rh3 100.85(10)
Rh4 Rh17 Rh3 61.84(8)
Rh8 Rh17 Rh3 56.93(8)
C42 Rh18 C4 90.8(15)
C42 Rh18 Rh5 166.8(13)
C4 Rh18 Rh5 96.7(9)
C42 Rh18 Rh14 110.4(12)
C4 Rh18 Rh14 151.5(9)
Rh5 Rh18 Rh14 59.09(8)
C42 Rh18 Rh30 134.6(13)
C4 Rh18 Rh30 57.8(10)
Rh5 Rh18 Rh30 58.39(9)
Rh14 Rh18 Rh30 111.62(10)
C42 Rh18 Rh31 89.7(13)
C4 Rh18 Rh31 87.8(10)
Rh5 Rh18 Rh31 101.42(11)
Rh14 Rh18 Rh31 110.35(11)
Rh30 Rh18 Rh31 60.05(9)
C42 Rh18 Rh17 106.8(13)
C4 Rh18 Rh17 96.6(10)
Rh5 Rh18 Rh17 61.58(8)
Rh14 Rh18 Rh17 59.77(8)
Rh30 Rh18 Rh17 108.57(11)
Rh31 Rh18 Rh17 162.76(11)
C42 Rh18 Rh28 77.0(12)
C4 Rh18 Rh28 145.7(9)
Rh5 Rh18 Rh28 102.10(10)
Rh14 Rh18 Rh28 60.97(9)
Rh30 Rh18 Rh28 109.62(11)
Rh31 Rh18 Rh28 60.56(10)
Rh17 Rh18 Rh28 117.55(11)
C42 Rh18 Rh11 123.4(12)
C4 Rh18 Rh11 45.5(9)
Rh5 Rh18 Rh11 57.84(8)
Rh14 Rh18 Rh11 105.96(10)
Rh30 Rh18 Rh11 58.46(9)
Rh31 Rh18 Rh11 116.25(12)
Rh17 Rh18 Rh11 58.74(9)
Rh28 Rh18 Rh11 159.60(11)
C42 Rh18 Rh20 128.0(12)
C4 Rh18 Rh20 120.0(10)
Rh5 Rh18 Rh20 56.45(8)
Rh14 Rh18 Rh20 61.61(8)
Rh30 Rh18 Rh20 62.76(9)
Rh31 Rh18 Rh20 54.62(8)
Rh17 Rh18 Rh20 109.44(9)
Rh28 Rh18 Rh20 53.58(8)
Rh11 Rh18 Rh20 107.11(10)
C41 Rh19 C11 92.5(13)
C41 Rh19 C18 92.7(14)
C11 Rh19 C18 98.5(13)
C41 Rh19 Rh9 173.1(9)
C11 Rh19 Rh9 93.0(9)
C18 Rh19 Rh9 90.6(9)
C41 Rh19 Rh24 119.0(10)
C11 Rh19 Rh24 128.0(9)
C18 Rh19 Rh24 44.9(9)
Rh9 Rh19 Rh24 60.00(9)
C41 Rh19 Rh3 106.3(9)
C11 Rh19 Rh3 151.8(9)
C18 Rh19 Rh3 101.3(9)
Rh9 Rh19 Rh3 67.08(8)
Rh24 Rh19 Rh3 60.06(8)
C41 Rh19 Rh22 116.9(10)
C11 Rh19 Rh22 44.2(9)
C18 Rh19 Rh22 129.1(9)
Rh9 Rh19 Rh22 65.03(9)
Rh24 Rh19 Rh22 123.88(10)
Rh3 Rh19 Rh22 107.73(10)
C41 Rh19 Rh14 110.8(10)
C11 Rh19 Rh14 97.4(9)
C18 Rh19 Rh14 150.9(9)
Rh9 Rh19 Rh14 64.30(8)
Rh24 Rh19 Rh14 106.68(10)
Rh3 Rh19 Rh14 56.62(8)
Rh22 Rh19 Rh14 55.08(8)
C1 Rh20 C2 82.6(12)
C1 Rh20 Rh28 85.6(10)
C2 Rh20 Rh28 143.9(7)
C1 Rh20 Rh31 85.7(10)
C2 Rh20 Rh31 147.4(7)
Rh28 Rh20 Rh31 64.46(10)
C1 Rh20 Rh1 110.8(10)
C2 Rh20 Rh1 42.0(7)
Rh28 Rh20 Rh1 114.12(12)
Rh31 Rh20 Rh1 163.43(13)
C1 Rh20 Rh5 167.1(10)
C2 Rh20 Rh5 84.6(7)
Rh28 Rh20 Rh5 106.18(11)
Rh31 Rh20 Rh5 103.98(11)
Rh1 Rh20 Rh5 59.88(8)
C1 Rh20 Rh13 109.3(10)
C2 Rh20 Rh13 43.2(7)
Rh28 Rh20 Rh13 165.02(13)
Rh31 Rh20 Rh13 115.04(12)
Rh1 Rh20 Rh13 61.63(8)
Rh5 Rh20 Rh13 58.94(8)
C1 Rh20 Rh25 75.8(10)
C2 Rh20 Rh25 84.1(7)
Rh28 Rh20 Rh25 125.61(12)
Rh31 Rh20 Rh25 63.55(9)
Rh1 Rh20 Rh25 120.26(11)
Rh5 Rh20 Rh25 100.63(11)
Rh13 Rh20 Rh25 60.62(9)
C1 Rh20 Rh14 130.0(11)
C2 Rh20 Rh14 103.7(7)
Rh28 Rh20 Rh14 60.03(9)
Rh31 Rh20 Rh14 107.14(10)
Rh1 Rh20 Rh14 61.77(8)
Rh5 Rh20 Rh14 55.87(8)
Rh13 Rh20 Rh14 107.98(10)
Rh25 Rh20 Rh14 153.48(12)
C1 Rh20 Rh22 79.1(10)
C2 Rh20 Rh22 83.8(7)
Rh28 Rh20 Rh22 60.51(9)
Rh31 Rh20 Rh22 123.63(11)
Rh1 Rh20 Rh22 61.31(8)
Rh5 Rh20 Rh22 101.86(10)
Rh13 Rh20 Rh22 121.24(10)
Rh25 Rh20 Rh22 153.24(11)
Rh14 Rh20 Rh22 53.15(8)
C1 Rh20 Rh18 137.3(10)
C2 Rh20 Rh18 140.0(7)
Rh28 Rh20 Rh18 59.28(9)
Rh31 Rh20 Rh18 58.65(8)
Rh1 Rh20 Rh18 105.72(10)
Rh5 Rh20 Rh18 55.47(8)
Rh13 Rh20 Rh18 106.92(10)
Rh25 Rh20 Rh18 104.07(10)
Rh14 Rh20 Rh18 54.01(8)
Rh22 Rh20 Rh18 100.55(10)
C1 Rh20 Rh30 127.2(10)
C2 Rh20 Rh30 106.7(7)
Rh28 Rh20 Rh30 107.51(10)
Rh31 Rh20 Rh30 58.28(9)
Rh1 Rh20 Rh30 109.31(10)
Rh5 Rh20 Rh30 55.00(8)
Rh13 Rh20 Rh30 63.59(8)
Rh25 Rh20 Rh30 54.68(8)
Rh14 Rh20 Rh30 98.94(10)
Rh22 Rh20 Rh30 152.07(11)
Rh18 Rh20 Rh30 54.71(8)
C38 Rh21 C17 91.7(14)
C38 Rh21 C45 91.5(14)
C17 Rh21 C45 100.1(14)
C38 Rh21 Rh12 171.6(11)
C17 Rh21 Rh12 96.6(10)
C45 Rh21 Rh12 87.0(10)
C38 Rh21 Rh9 113.7(11)
C17 Rh21 Rh9 93.5(9)
C45 Rh21 Rh9 151.0(9)
Rh12 Rh21 Rh9 65.93(8)
C38 Rh21 Rh6 104.7(11)
C17 Rh21 Rh6 152.1(9)
C45 Rh21 Rh6 101.8(9)
Rh12 Rh21 Rh6 67.66(9)
Rh9 Rh21 Rh6 59.41(8)
C38 Rh21 Rh23 114.8(10)
C17 Rh21 Rh23 131.6(11)
C45 Rh21 Rh23 43.5(9)
Rh12 Rh21 Rh23 59.08(8)
Rh9 Rh21 Rh23 109.51(10)
Rh6 Rh21 Rh23 61.09(8)
C38 Rh21 Rh24 127.8(10)
C17 Rh21 Rh24 44.6(9)
C45 Rh21 Rh24 118.6(11)
Rh12 Rh21 Rh24 59.66(8)
Rh9 Rh21 Rh24 57.26(8)
Rh6 Rh21 Rh24 108.78(10)
Rh23 Rh21 Rh24 116.19(10)
C26 Rh22 C24 94.3(14)
C26 Rh22 C11 96.0(13)
C24 Rh22 C11 86.7(14)
C26 Rh22 Rh14 154.6(10)
C24 Rh22 Rh14 103.8(10)
C11 Rh22 Rh14 102.7(8)
C26 Rh22 Rh28 130.0(10)
C24 Rh22 Rh28 43.9(10)
C11 Rh22 Rh28 105.0(8)
Rh14 Rh22 Rh28 61.10(9)
C26 Rh22 Rh19 128.6(10)
C24 Rh22 Rh19 107.4(10)
C11 Rh22 Rh19 42.0(9)
Rh14 Rh22 Rh19 62.68(9)
Rh28 Rh22 Rh19 94.91(10)
C26 Rh22 Rh1 91.9(10)
C24 Rh22 Rh1 135.2(11)
C11 Rh22 Rh1 136.7(10)
Rh14 Rh22 Rh1 62.71(8)
Rh28 Rh22 Rh1 101.98(10)
Rh19 Rh22 Rh1 102.84(10)
C26 Rh22 Rh9 103.7(10)
C24 Rh22 Rh9 159.6(10)
C11 Rh22 Rh9 82.0(10)
Rh14 Rh22 Rh9 62.79(8)
Rh28 Rh22 Rh9 123.61(11)
Rh19 Rh22 Rh9 53.54(8)
Rh1 Rh22 Rh9 54.80(7)
C26 Rh22 Rh20 103.8(11)
C24 Rh22 Rh20 81.0(11)
C11 Rh22 Rh20 157.4(8)
Rh14 Rh22 Rh20 62.55(9)
Rh28 Rh22 Rh20 53.58(8)
Rh19 Rh22 Rh20 124.99(10)
Rh1 Rh22 Rh20 54.44(8)
Rh9 Rh22 Rh20 103.56(9)
C16 Rh23 C45 87.7(16)
C16 Rh23 C8 90.0(15)
C45 Rh23 C8 102.0(15)
C16 Rh23 Rh12 171.9(13)
C45 Rh23 Rh12 87.4(10)
C8 Rh23 Rh12 97.3(7)
C16 Rh23 Rh10 119.3(13)
C45 Rh23 Rh10 149.3(9)
C8 Rh23 Rh10 92.9(9)
Rh12 Rh23 Rh10 64.02(8)
C16 Rh23 Rh21 114.2(13)
C45 Rh23 Rh21 45.3(10)
C8 Rh23 Rh21 134.2(9)
Rh12 Rh23 Rh21 57.97(8)
Rh10 Rh23 Rh21 106.06(10)
C16 Rh23 Rh27 128.5(13)
C45 Rh23 Rh27 118.6(11)
C8 Rh23 Rh27 44.1(8)
Rh12 Rh23 Rh27 59.62(8)
Rh10 Rh23 Rh27 57.38(8)
Rh21 Rh23 Rh27 115.38(10)
C16 Rh23 Rh6 108.3(13)
C45 Rh23 Rh6 101.7(11)
C8 Rh23 Rh6 150.5(9)
Rh12 Rh23 Rh6 66.49(8)
Rh10 Rh23 Rh6 58.08(8)
Rh21 Rh23 Rh6 59.25(8)
Rh27 Rh23 Rh6 108.12(10)
C47 Rh24 C18 94.5(14)
C47 Rh24 C17 92.8(14)
C18 Rh24 C17 98.7(14)
C47 Rh24 Rh9 171.3(10)
C18 Rh24 Rh9 88.2(10)
C17 Rh24 Rh9 94.9(9)
C47 Rh24 Rh12 109.9(10)
C18 Rh24 Rh12 152.0(10)
C17 Rh24 Rh12 93.6(10)
Rh9 Rh24 Rh12 65.67(9)
C47 Rh24 Rh19 120.4(11)
C18 Rh24 Rh19 45.2(10)
C17 Rh24 Rh19 128.3(10)
Rh9 Rh24 Rh19 56.92(8)
Rh12 Rh24 Rh19 108.28(10)
C47 Rh24 Rh3 105.4(10)
C18 Rh24 Rh3 101.8(9)
C17 Rh24 Rh3 151.2(10)
Rh9 Rh24 Rh3 66.01(9)
Rh12 Rh24 Rh3 59.49(8)
Rh19 Rh24 Rh3 60.24(8)
C47 Rh24 Rh21 125.3(11)
C18 Rh24 Rh21 119.2(9)
C17 Rh24 Rh21 44.0(9)
Rh9 Rh24 Rh21 59.37(8)
Rh12 Rh24 Rh21 56.89(8)
Rh19 Rh24 Rh21 113.68(11)
Rh3 Rh24 Rh21 107.65(10)
C3 Rh25 C20 93.8(15)
C3 Rh25 C25 92.4(14)
C20 Rh25 C25 103.0(15)
C3 Rh25 Rh30 169.6(11)
C20 Rh25 Rh30 96.2(9)
C25 Rh25 Rh30 88.2(9)
C3 Rh25 Rh20 109.9(10)
C20 Rh25 Rh20 92.1(12)
C25 Rh25 Rh20 152.3(10)
Rh30 Rh25 Rh20 66.81(9)
C3 Rh25 Rh13 102.1(11)
C20 Rh25 Rh13 150.5(11)
C25 Rh25 Rh13 101.1(9)
Rh30 Rh25 Rh13 67.64(9)
Rh20 Rh25 Rh13 59.22(8)
C3 Rh25 Rh29 116.1(12)
C20 Rh25 Rh29 132.5(11)
C25 Rh25 Rh29 44.0(9)
Rh30 Rh25 Rh29 58.21(9)
Rh20 Rh25 Rh29 109.22(11)
Rh13 Rh25 Rh29 60.83(9)
C3 Rh25 Rh31 127.3(12)
C20 Rh25 Rh31 44.3(10)
C25 Rh25 Rh31 122.3(9)
Rh30 Rh25 Rh31 60.01(9)
Rh20 Rh25 Rh31 56.08(8)
Rh13 Rh25 Rh31 107.52(11)
Rh29 Rh25 Rh31 116.29(12)
C44 Rh26 C7 92.6(15)
C44 Rh26 C9 92.9(14)
C7 Rh26 C9 97.8(13)
C44 Rh26 Rh10 173.6(12)
C7 Rh26 Rh10 90.3(9)
C9 Rh26 Rh10 92.3(9)
C44 Rh26 Rh27 118.8(12)
C7 Rh26 Rh27 45.0(9)
C9 Rh26 Rh27 127.5(9)
Rh10 Rh26 Rh27 60.11(9)
C44 Rh26 Rh4 107.5(11)
C7 Rh26 Rh4 102.9(9)
C9 Rh26 Rh4 150.0(9)
Rh10 Rh26 Rh4 66.26(8)
Rh27 Rh26 Rh4 60.89(8)
C44 Rh26 Rh7 112.7(12)
C7 Rh26 Rh7 150.7(9)
C9 Rh26 Rh7 95.5(9)
Rh10 Rh26 Rh7 63.10(9)
Rh27 Rh26 Rh7 107.09(10)
Rh4 Rh26 Rh7 56.70(8)
C44 Rh26 Rh16 117.6(11)
C7 Rh26 Rh16 125.6(10)
C9 Rh26 Rh16 41.5(9)
Rh10 Rh26 Rh16 64.74(9)
Rh27 Rh26 Rh16 122.97(11)
Rh4 Rh26 Rh16 108.53(11)
Rh7 Rh26 Rh16 55.97(8)
C32 Rh27 C7 89.1(15)
C32 Rh27 C8 93.7(14)
C7 Rh27 C8 97.3(12)
C32 Rh27 Rh10 172.1(11)
C7 Rh27 Rh10 88.6(10)
C8 Rh27 Rh10 94.2(10)
C32 Rh27 Rh12 116.3(10)
C7 Rh27 Rh12 151.2(10)
C8 Rh27 Rh12 94.3(9)
Rh10 Rh27 Rh12 64.29(9)
C32 Rh27 Rh26 116.2(11)
C7 Rh27 Rh26 45.7(10)
C8 Rh27 Rh26 127.6(9)
Rh10 Rh27 Rh26 57.41(9)
Rh12 Rh27 Rh26 107.33(11)
C32 Rh27 Rh4 108.2(10)
C7 Rh27 Rh4 102.7(9)
C8 Rh27 Rh4 150.3(9)
Rh10 Rh27 Rh4 64.97(8)
Rh12 Rh27 Rh4 58.28(8)
Rh26 Rh27 Rh4 60.09(8)
C32 Rh27 Rh23 127.5(11)
C7 Rh27 Rh23 118.3(10)
C8 Rh27 Rh23 42.7(9)
Rh10 Rh27 Rh23 60.06(8)
Rh12 Rh27 Rh23 57.63(8)
Rh26 Rh27 Rh23 114.56(11)
Rh4 Rh27 Rh23 107.76(10)
C35 Rh28 C24 90.1(15)
C35 Rh28 C23 101.1(16)
C24 Rh28 C23 99.3(15)
C35 Rh28 Rh20 172.2(11)
C24 Rh28 Rh20 91.1(10)
C23 Rh28 Rh20 86.3(11)
C35 Rh28 Rh14 106.7(11)
C24 Rh28 Rh14 99.1(10)
C23 Rh28 Rh14 146.4(12)
Rh20 Rh28 Rh14 65.46(9)
C35 Rh28 Rh18 109.3(11)
C24 Rh28 Rh18 152.7(10)
C23 Rh28 Rh18 95.7(11)
Rh20 Rh28 Rh18 67.14(9)
Rh14 Rh28 Rh18 57.62(8)
C35 Rh28 Rh31 126.5(12)
C24 Rh28 Rh31 123.7(11)
C23 Rh28 Rh31 39.9(12)
Rh20 Rh28 Rh31 58.50(9)
Rh14 Rh28 Rh31 106.81(11)
Rh18 Rh28 Rh31 59.55(9)
C35 Rh28 Rh22 110.1(12)
C24 Rh28 Rh22 44.2(10)
C23 Rh28 Rh22 129.6(11)
Rh20 Rh28 Rh22 65.91(9)
Rh14 Rh28 Rh22 56.00(8)
Rh18 Rh28 Rh22 109.27(10)
Rh31 Rh28 Rh22 123.09(11)
C28 Rh29 C25 90.4(15)
C28 Rh29 C29 90.7(17)
C25 Rh29 C29 103.9(14)
C28 Rh29 Rh30 171.3(13)
C25 Rh29 Rh30 88.5(9)
C29 Rh29 Rh30 97.9(12)
C28 Rh29 Rh15 112.4(11)
C25 Rh29 Rh15 151.2(9)
C29 Rh29 Rh15 93.5(11)
Rh30 Rh29 Rh15 66.20(10)
C28 Rh29 Rh25 116.1(12)
C25 Rh29 Rh25 44.8(9)
C29 Rh29 Rh25 134.6(13)
Rh30 Rh29 Rh25 57.84(9)
Rh15 Rh29 Rh25 107.13(11)
C28 Rh29 Rh33 126.9(13)
C25 Rh29 Rh33 122.8(9)
C29 Rh29 Rh33 45.1(11)
Rh30 Rh29 Rh33 60.35(10)
Rh15 Rh29 Rh33 57.17(9)
Rh25 Rh29 Rh33 116.44(12)
C28 Rh29 Rh13 105.0(13)
C25 Rh29 Rh13 100.2(9)
C29 Rh29 Rh13 151.2(11)
Rh30 Rh29 Rh13 66.75(9)
Rh15 Rh29 Rh13 58.27(9)
Rh25 Rh29 Rh13 59.06(9)
Rh33 Rh29 Rh13 107.65(11)
C40 Rh30 C4 82.7(15)
C40 Rh30 Rh5 171.5(13)
C4 Rh30 Rh5 88.8(8)
C40 Rh30 Rh25 82.1(13)
C4 Rh30 Rh25 144.2(8)
Rh5 Rh30 Rh25 105.13(11)
C40 Rh30 Rh29 81.6(13)
C4 Rh30 Rh29 144.3(9)
Rh5 Rh30 Rh29 105.45(11)
Rh25 Rh30 Rh29 63.96(10)
C40 Rh30 Rh11 113.7(13)
C4 Rh30 Rh11 45.9(8)
Rh5 Rh30 Rh11 59.37(9)
Rh25 Rh30 Rh11 164.10(12)
Rh29 Rh30 Rh11 114.42(12)
C40 Rh30 Rh18 114.1(13)
C4 Rh30 Rh18 45.8(8)
Rh5 Rh30 Rh18 58.99(8)
Rh25 Rh30 Rh18 114.51(12)
Rh29 Rh30 Rh18 164.10(12)
Rh11 Rh30 Rh18 62.27(9)
C40 Rh30 Rh31 76.7(13)
C4 Rh30 Rh31 81.4(8)
Rh5 Rh30 Rh31 102.18(11)
Rh25 Rh30 Rh31 63.64(10)
Rh29 Rh30 Rh31 125.27(13)
Rh11 Rh30 Rh31 120.31(12)
Rh18 Rh30 Rh31 60.49(9)
C40 Rh30 Rh33 76.6(13)
C4 Rh30 Rh33 82.5(9)
Rh5 Rh30 Rh33 102.27(11)
Rh25 Rh30 Rh33 124.55(12)
Rh29 Rh30 Rh33 62.67(10)
Rh11 Rh30 Rh33 60.80(9)
Rh18 Rh30 Rh33 120.94(12)
Rh31 Rh30 Rh33 150.32(12)
C40 Rh30 Rh15 127.0(13)
C4 Rh30 Rh15 109.2(8)
Rh5 Rh30 Rh15 55.98(8)
Rh25 Rh30 Rh15 105.83(11)
Rh29 Rh30 Rh15 58.37(9)
Rh11 Rh30 Rh15 63.57(9)
Rh18 Rh30 Rh15 109.48(11)
Rh31 Rh30 Rh15 154.13(12)
Rh33 Rh30 Rh15 55.49(9)
C40 Rh30 Rh20 126.4(13)
C4 Rh30 Rh20 107.9(8)
Rh5 Rh30 Rh20 56.51(8)
Rh25 Rh30 Rh20 58.51(9)
Rh29 Rh30 Rh20 107.27(10)
Rh11 Rh30 Rh20 109.79(11)
Rh18 Rh30 Rh20 62.53(8)
Rh31 Rh30 Rh20 54.65(8)
Rh33 Rh30 Rh20 154.96(12)
Rh15 Rh30 Rh20 99.50(9)
C40 Rh30 Rh13 132.7(13)
C4 Rh30 Rh13 144.5(8)
Rh5 Rh30 Rh13 55.76(8)
Rh25 Rh30 Rh13 58.26(8)
Rh29 Rh30 Rh13 59.34(9)
Rh11 Rh30 Rh13 106.63(10)
Rh18 Rh30 Rh13 105.72(10)
Rh31 Rh30 Rh13 103.51(10)
Rh33 Rh30 Rh13 104.05(11)
Rh15 Rh30 Rh13 54.06(8)
Rh20 Rh30 Rh13 54.30(7)
C23 Rh31 C19 93.2(16)
C23 Rh31 C20 103.0(16)
C19 Rh31 C20 95.9(14)
C23 Rh31 Rh20 89.5(11)
C19 Rh31 Rh20 169.3(11)
C20 Rh31 Rh20 93.7(9)
C23 Rh31 Rh30 153.7(11)
C19 Rh31 Rh30 107.8(12)
C20 Rh31 Rh30 90.6(11)
Rh20 Rh31 Rh30 67.07(9)
C23 Rh31 Rh18 101.3(12)
C19 Rh31 Rh18 102.6(11)
C20 Rh31 Rh18 148.4(11)
Rh20 Rh31 Rh18 66.73(9)
Rh30 Rh31 Rh18 59.46(9)
C23 Rh31 Rh28 45.8(11)
C19 Rh31 Rh28 118.8(12)
C20 Rh31 Rh28 130.7(10)
Rh20 Rh31 Rh28 57.03(9)
Rh30 Rh31 Rh28 108.60(11)
Rh18 Rh31 Rh28 59.90(9)
C23 Rh31 Rh25 122.9(12)
C19 Rh31 Rh25 125.6(12)
C20 Rh31 Rh25 41.6(10)
Rh20 Rh31 Rh25 60.37(9)
Rh30 Rh31 Rh25 56.34(9)
Rh18 Rh31 Rh25 107.49(11)
Rh28 Rh31 Rh25 115.46(11)
C31 Rh32 C10 99.2(14)
C31 Rh32 C30 95.3(14)
C10 Rh32 C30 93.7(14)
C31 Rh32 Rh15 168.8(10)
C10 Rh32 Rh15 90.4(9)
C30 Rh32 Rh15 89.7(9)
C31 Rh32 Rh7 105.0(10)
C10 Rh32 Rh7 151.0(10)
C30 Rh32 Rh7 99.6(10)
Rh15 Rh32 Rh7 64.28(9)
C31 Rh32 Rh33 124.8(11)
C10 Rh32 Rh33 44.6(10)
C30 Rh32 Rh33 121.5(10)
Rh15 Rh32 Rh33 59.44(9)
Rh7 Rh32 Rh33 107.17(11)
C31 Rh32 Rh11 105.2(10)
C10 Rh32 Rh11 100.3(10)
C30 Rh32 Rh11 152.7(9)
Rh15 Rh32 Rh11 67.10(9)
Rh7 Rh32 Rh11 58.14(8)
Rh33 Rh32 Rh11 59.74(10)
C31 Rh32 Rh16 112.3(11)
C10 Rh32 Rh16 126.6(10)
C30 Rh32 Rh16 43.4(9)
Rh15 Rh32 Rh16 65.28(9)
Rh7 Rh32 Rh16 57.03(8)
Rh33 Rh32 Rh16 122.79(12)
Rh11 Rh32 Rh16 110.68(10)
C22 Rh33 C10 91.7(17)
C22 Rh33 C29 92.9(17)
C10 Rh33 C29 98.7(16)
C22 Rh33 Rh15 170.8(13)
C10 Rh33 Rh15 89.7(9)
C29 Rh33 Rh15 95.9(11)
C22 Rh33 Rh30 110.5(14)
C10 Rh33 Rh30 153.5(9)
C29 Rh33 Rh30 94.6(11)
Rh15 Rh33 Rh30 66.04(9)
C22 Rh33 Rh32 118.2(14)
C10 Rh33 Rh32 45.9(9)
C29 Rh33 Rh32 129.2(13)
Rh15 Rh33 Rh32 57.47(9)
Rh30 Rh33 Rh32 108.52(11)
C22 Rh33 Rh11 103.9(13)
C10 Rh33 Rh11 102.7(10)
C29 Rh33 Rh11 152.2(11)
Rh15 Rh33 Rh11 66.84(9)
Rh30 Rh33 Rh11 58.89(9)
Rh32 Rh33 Rh11 60.89(9)
C22 Rh33 Rh29 126.1(14)
C10 Rh33 Rh29 121.2(10)
C29 Rh33 Rh29 44.8(10)
Rh15 Rh33 Rh29 60.13(9)
Rh30 Rh33 Rh29 56.98(9)
Rh32 Rh33 Rh29 115.19(12)
Rh11 Rh33 Rh29 107.96(11)
O1 C1 Rh20 178(3)
O2 C2 Rh1 137(2)
O2 C2 Rh13 129(2)
Rh1 C2 Rh13 93.0(13)
O2 C2 Rh20 119.9(18)
Rh1 C2 Rh20 72.7(9)
Rh13 C2 Rh20 74.0(8)
O3 C3 Rh25 174(4)
O4 C4 Rh11 133(3)
O4 C4 Rh18 131(3)
Rh11 C4 Rh18 88.7(12)
O4 C4 Rh30 129(3)
Rh11 C4 Rh30 75.7(11)
Rh18 C4 Rh30 76.4(11)
O5 C5 Rh17 176(3)
O6 C6 Rh4 172(3)
O7 C7 Rh27 137(3)
O7 C7 Rh26 134(3)
Rh27 C7 Rh26 89.3(13)
O8 C8 Rh23 135(2)
O8 C8 Rh27 131(2)
Rh23 C8 Rh27 93.2(13)
O9 C9 Rh16 138(3)
O9 C9 Rh26 127(3)
Rh16 C9 Rh26 94.6(13)
O10 C10 Rh33 138(3)
O10 C10 Rh32 133(3)
Rh33 C10 Rh32 89.5(13)
O11 C11 Rh19 137(2)
O11 C11 Rh22 129(2)
Rh19 C11 Rh22 93.8(14)
O12 C12 Rh13 174(3)
O13 C13 Rh16 170(4)
O14 C14 Rh2 178(3)
O15 C15 Rh10 177(3)
O16 C16 Rh23 179(4)
O17 C17 Rh21 135(3)
O17 C17 Rh24 132(3)
Rh21 C17 Rh24 91.4(14)
O18 C18 Rh24 136(3)
O18 C18 Rh19 134(3)
Rh24 C18 Rh19 90.0(14)
O19 C19 Rh31 176(3)
O20 C20 Rh25 138(3)
O20 C20 Rh31 128(3)
Rh25 C20 Rh31 94.2(15)
O21 C21 Rh11 175(4)
O22 C22 Rh33 175(4)
O23 C23 Rh31 143(3)
O23 C23 Rh28 123(3)
Rh31 C23 Rh28 94.2(16)
O24 C24 Rh28 135(3)
O24 C24 Rh22 133(3)
Rh28 C24 Rh22 91.9(14)
O25 C25 Rh29 136(3)
O25 C25 Rh25 133(3)
Rh29 C25 Rh25 91.1(13)
O26 C26 Rh22 177(3)
O27 C27 Rh9 177(2)
O28 C28 Rh29 175(4)
O29 C29 Rh29 137(3)
O29 C29 Rh33 131(3)
Rh29 C29 Rh33 90.1(14)
O30 C30 Rh16 137(3)
O30 C30 Rh32 131(3)
Rh16 C30 Rh32 91.6(15)
O31 C31 Rh32 175(3)
O32 C32 Rh27 175(3)
O33 C33 Rh12 179(3)
O34 C34 Rh3 175(4)
O35 C35 Rh28 175(4)
O36 C36 Rh6 179(3)
O37 C37 Rh1 138(2)
O37 C37 Rh6 131(2)
Rh1 C37 Rh6 90.4(13)
O38 C38 Rh21 178(3)
O39 C39 Rh3 138(2)
O39 C39 Rh14 133(3)
Rh3 C39 Rh14 83.4(10)
O39 C39 Rh17 123(2)
Rh3 C39 Rh17 80.3(10)
Rh14 C39 Rh17 76.8(9)
O40 C40 Rh30 176(3)
O41 C41 Rh19 174(3)
O42 C42 Rh18 178(4)
O43 C43 Rh15 178(4)
O44 C44 Rh26 172(4)
O45 C45 Rh23 138(3)
O45 C45 Rh21 131(3)
Rh23 C45 Rh21 91.3(14)
O46 C46 Rh4 138(3)
O46 C46 Rh7 131(3)
Rh4 C46 Rh7 83.4(13)
O46 C46 Rh17 125(2)
Rh4 C46 Rh17 80.5(12)
Rh7 C46 Rh17 76.3(11)
O47 C47 Rh24 177(3)
C102 N1 C106 111(3)
C102 N1 C100 113(3)
C106 N1 C100 109(3)
C102 N1 C104 104(2)
C106 N1 C104 103(3)
C100 N1 C104 116(3)
N1 C100 C101 112(3)
N1 C100 H10A 109.1
C101 C100 H10A 109.1
N1 C100 H10B 109.1
C101 C100 H10B 109.1
H10A C100 H10B 107.9
C100 C101 H10C 109.5
C100 C101 H10D 109.5
H10C C101 H10D 109.5
C100 C101 H10E 109.5
H10C C101 H10E 109.5
H10D C101 H10E 109.5
N1 C102 C103 122(3)
N1 C102 H10F 106.8
C103 C102 H10F 106.8
N1 C102 H10G 106.8
C103 C102 H10G 106.8
H10F C102 H10G 106.7
C102 C103 H10H 109.5
C102 C103 H10I 109.5
H10H C103 H10I 109.5
C102 C103 H10J 109.5
H10H C103 H10J 109.5
H10I C103 H10J 109.5
N1 C104 C105 118(3)
N1 C104 H10K 107.8
C105 C104 H10K 107.8
N1 C104 H10L 107.8
C105 C104 H10L 107.8
H10K C104 H10L 107.1
C104 C105 H10M 109.5
C104 C105 H10N 109.5
H10M C105 H10N 109.5
C104 C105 H10O 109.5
H10M C105 H10O 109.5
H10N C105 H10O 109.5
N1 C106 C107 110(3)
N1 C106 H10P 109.8
C107 C106 H10P 109.8
N1 C106 H10Q 109.8
C107 C106 H10Q 109.8
H10P C106 H10Q 108.2
C106 C107 H10R 109.5
C106 C107 H10S 109.5
H10R C107 H10S 109.5
C106 C107 H10T 109.5
H10R C107 H10T 109.5
H10S C107 H10T 109.5
C202 N2 C206 105(2)
C202 N2 C204 111(3)
C206 N2 C204 111(3)
C202 N2 C200 113(3)
C206 N2 C200 108(3)
C204 N2 C200 109(2)
N2 C200 C201 119(2)
N2 C200 H20A 107.5
C201 C200 H20A 107.5
N2 C200 H20B 107.5
C201 C200 H20B 107.5
H20A C200 H20B 107.0
C200 C201 H20C 109.5
C200 C201 H20D 109.5
H20C C201 H20D 109.5
C200 C201 H20E 109.5
H20C C201 H20E 109.5
H20D C201 H20E 109.5
N2 C202 C203 114(3)
N2 C202 H20F 108.7
C203 C202 H20F 108.7
N2 C202 H20G 108.7
C203 C202 H20G 108.7
H20F C202 H20G 107.6
C202 C203 H20H 109.5
C202 C203 H20I 109.5
H20H C203 H20I 109.5
C202 C203 H20J 109.5
H20H C203 H20J 109.5
H20I C203 H20J 109.5
N2 C204 C205 118(3)
N2 C204 H20K 107.8
C205 C204 H20K 107.8
N2 C204 H20L 107.8
C205 C204 H20L 107.8
H20K C204 H20L 107.2
C204 C205 H20M 109.5
C204 C205 H20N 109.5
H20M C205 H20N 109.5
C204 C205 H20O 109.5
H20M C205 H20O 109.5
H20N C205 H20O 109.5
N2 C206 C207 116(3)
N2 C206 H20P 108.2
C207 C206 H20P 108.2
N2 C206 H20Q 108.2
C207 C206 H20Q 108.2
H20P C206 H20Q 107.3
C206 C207 H20R 109.5
C206 C207 H20S 109.5
H20R C207 H20S 109.5
C206 C207 H20T 109.5
H20R C207 H20T 109.5
H20S C207 H20T 109.5
C306 N3 C302 108(3)
C306 N3 C300 114(3)
C302 N3 C300 108(3)
C306 N3 C304 112(3)
C302 N3 C304 106(2)
C300 N3 C304 108(2)
N3 C300 C301 115(2)
N3 C300 H30A 108.5
C301 C300 H30A 108.5
N3 C300 H30B 108.5
C301 C300 H30B 108.5
H30A C300 H30B 107.5
C300 C301 H30C 109.5
C300 C301 H30D 109.5
H30C C301 H30D 109.5
C300 C301 H30E 109.5
H30C C301 H30E 109.5
H30D C301 H30E 109.5
N3 C302 C303 118(3)
N3 C302 H30F 107.8
C303 C302 H30F 107.8
N3 C302 H30G 107.8
C303 C302 H30G 107.8
H30F C302 H30G 107.1
C302 C303 H30H 109.5
C302 C303 H30I 109.5
H30H C303 H30I 109.5
C302 C303 H30J 109.5
H30H C303 H30J 109.5
H30I C303 H30J 109.5
N3 C304 C305 118(3)
N3 C304 H30K 107.8
C305 C304 H30K 107.8
N3 C304 H30L 107.8
C305 C304 H30L 107.8
H30K C304 H30L 107.2
C304 C305 H30M 109.5
C304 C305 H30N 109.5
H30M C305 H30N 109.5
C304 C305 H30O 109.5
H30M C305 H30O 109.5
H30N C305 H30O 109.5
N3 C306 C307 113(3)
N3 C306 H30P 108.9
C307 C306 H30P 108.9
N3 C306 H30Q 108.9
C307 C306 H30Q 108.9
H30P C306 H30Q 107.8
C306 C307 H30R 109.5
C306 C307 H30S 109.5
H30R C307 H30S 109.5
C306 C307 H30T 109.5
H30R C307 H30T 109.5
H30S C307 H30T 109.5
C406 N4 C400 112(4)
C406 N4 C404 120(5)
C400 N4 C404 102(4)
C406 N4 C402 113(4)
C400 N4 C402 112(4)
C404 N4 C402 96(4)
N4 C400 C401 117(4)
N4 C400 H40A 108.0
C401 C400 H40A 108.0
N4 C400 H40B 108.0
C401 C400 H40B 108.0
H40A C400 H40B 107.2
C400 C401 H40C 109.5
C400 C401 H40D 109.5
H40C C401 H40D 109.5
C400 C401 H40E 109.5
H40C C401 H40E 109.5
H40D C401 H40E 109.5
N4 C402 C403 112(4)
N4 C402 H40F 109.3
C403 C402 H40F 109.3
N4 C402 H40G 109.3
C403 C402 H40G 109.3
H40F C402 H40G 108.0
C402 C403 H40H 109.5
C402 C403 H40I 109.5
H40H C403 H40I 109.5
C402 C403 H40J 109.5
H40H C403 H40J 109.5
H40I C403 H40J 109.5
N4 C404 C405 114(4)
N4 C404 H40K 108.7
C405 C404 H40K 108.7
N4 C404 H40L 108.7
C405 C404 H40L 108.7
H40K C404 H40L 107.6
C404 C405 H40M 109.5
C404 C405 H40N 109.5
H40M C405 H40N 109.5
C404 C405 H40O 109.5
H40M C405 H40O 109.5
H40N C405 H40O 109.5
N4 C406 C407 110(4)
N4 C406 H40P 109.6
C407 C406 H40P 109.6
N4 C406 H40Q 109.6
C407 C406 H40Q 109.6
H40P C406 H40Q 108.2
C406 C407 H40R 109.5
C406 C407 H40S 109.5
H40R C407 H40S 109.5
C406 C407 H40T 109.5
H40R C407 H40T 109.5
H40S C407 H40T 109.5
C500 N5 C504 115(4)
C500 N5 C506 118(4)
C504 N5 C506 93(3)
C500 N5 C502 106(3)
C504 N5 C502 112(5)
C506 N5 C502 113(4)
N5 C500 C501 106(4)
N5 C500 H50A 110.5
C501 C500 H50A 110.5
N5 C500 H50B 110.5
C501 C500 H50B 110.5
H50A C500 H50B 108.7
C500 C501 H50C 109.5
C500 C501 H50D 109.5
H50C C501 H50D 109.5
C500 C501 H50E 109.5
H50C C501 H50E 109.5
H50D C501 H50E 109.5
N5 C502 C503 112(5)
N5 C502 H50F 109.3
C503 C502 H50F 109.3
N5 C502 H50G 109.3
C503 C502 H50G 109.3
H50F C502 H50G 108.0
C502 C503 H50H 109.5
C502 C503 H50I 109.5
H50H C503 H50I 109.5
C502 C503 H50J 109.5
H50H C503 H50J 109.5
H50I C503 H50J 109.5
N5 C504 C505 107(4)
N5 C504 H50K 110.3
C505 C504 H50K 110.3
N5 C504 H50L 110.3
C505 C504 H50L 110.3
H50K C504 H50L 108.5
C504 C505 H50M 109.5
C504 C505 H50N 109.5
H50M C505 H50N 109.5
C504 C505 H50O 109.5
H50M C505 H50O 109.5
H50N C505 H50O 109.5
N5 C506 C507 110(4)
N5 C506 H50P 109.7
C507 C506 H50P 109.7
N5 C506 H50Q 109.7
C507 C506 H50Q 109.7
H50P C506 H50Q 108.2
C506 C507 H50R 109.5
C506 C507 H50S 109.5
H50R C507 H50S 109.5
C506 C507 H50T 109.5
H50R C507 H50T 109.5
H50S C507 H50T 109.5
O601 C600 C602 124(3)
O601 C600 C603 119(3)
C602 C600 C603 118(3)
C600 C602 H60A 109.5
C600 C602 H60B 109.5
H60A C602 H60B 109.5
C600 C602 H60C 109.5
H60A C602 H60C 109.5
H60B C602 H60C 109.5
C600 C603 H60D 109.5
C600 C603 H60E 109.5
H60D C603 H60E 109.5
C600 C603 H60F 109.5
H60D C603 H60F 109.5
H60E C603 H60F 109.5
O701 C700 C702 124(3)
O701 C700 C703 117(3)
C702 C700 C703 118(3)
C700 C702 H70A 109.5
C700 C702 H70B 109.5
H70A C702 H70B 109.5
C700 C702 H70C 109.5
H70A C702 H70C 109.5
H70B C702 H70C 109.5
C700 C703 H70D 109.5
C700 C703 H70E 109.5
H70D C703 H70E 109.5
C700 C703 H70F 109.5
H70D C703 H70F 109.5
H70E C703 H70F 109.5
O801 C800 C802 124(4)
O801 C800 C803 114(4)
C802 C800 C803 115(4)
C800 C802 H80A 109.5
C800 C802 H80B 109.5
H80A C802 H80B 109.5
C800 C802 H80C 109.5
H80A C802 H80C 109.5
H80B C802 H80C 109.5
C800 C803 H80D 109.5
C800 C803 H80E 109.5
H80D C803 H80E 109.5
C800 C803 H80F 109.5
H80D C803 H80F 109.5
H80E C803 H80F 109.5

loop_
_geom_bond_atom_site_label_1
_geom_bond_atom_site_label_2
_geom_bond_distance
Rh1 C2 1.89(3)
Rh1 C37 1.92(3)
Rh1 Rh8 2.688(3)
Rh1 Rh20 2.696(3)
Rh1 Rh5 2.697(3)
Rh1 Rh9 2.697(3)
Rh1 Rh6 2.795(3)
Rh1 Rh13 2.803(3)
Rh1 Rh2 2.808(3)
Rh1 Rh14 2.901(3)
Rh1 Rh22 2.907(3)
Rh2 C14 1.76(3)
Rh2 Rh10 2.645(3)
Rh2 Rh15 2.653(3)
Rh2 Rh8 2.674(3)
Rh2 Rh5 2.691(3)
Rh2 Rh6 2.800(3)
Rh2 Rh13 2.805(3)
Rh2 Rh7 2.863(3)
Rh2 Rh16 2.902(3)
Rh3 C34 1.83(3)
Rh3 C39 2.01(3)
Rh3 Rh14 2.692(3)
Rh3 Rh8 2.698(3)
Rh3 Rh12 2.766(3)
Rh3 Rh24 2.798(3)
Rh3 Rh19 2.803(3)
Rh3 Rh17 2.839(3)
Rh3 Rh4 2.907(3)
Rh3 Rh9 3.000(3)
Rh4 C6 1.77(3)
Rh4 C46 2.00(3)
Rh4 Rh8 2.690(3)
Rh4 Rh7 2.698(3)
Rh4 Rh12 2.739(3)
Rh4 Rh26 2.817(3)
Rh4 Rh17 2.818(3)
Rh4 Rh27 2.840(3)
Rh4 Rh10 2.990(3)
Rh5 Rh8 2.485(3)
Rh5 Rh7 2.635(3)
Rh5 Rh14 2.653(3)
Rh5 Rh30 2.659(3)
Rh5 Rh15 2.667(3)
Rh5 Rh18 2.676(3)
Rh5 Rh11 2.679(3)
Rh5 Rh13 2.697(3)
Rh5 Rh20 2.707(3)
Rh5 Rh17 2.810(3)
Rh6 C36 1.79(3)
Rh6 C37 2.02(3)
Rh6 Rh8 2.726(3)
Rh6 Rh10 2.755(3)
Rh6 Rh9 2.770(3)
Rh6 Rh21 2.819(3)
Rh6 Rh23 2.872(3)
Rh6 Rh12 3.072(3)
Rh7 C46 2.06(3)
Rh7 Rh8 2.627(3)
Rh7 Rh16 2.692(3)
Rh7 Rh11 2.726(3)
Rh7 Rh17 2.730(3)
Rh7 Rh32 2.775(3)
Rh7 Rh26 2.863(3)
Rh7 Rh15 2.883(3)
Rh7 Rh10 2.889(3)
Rh8 Rh12 2.631(3)
Rh8 Rh10 2.646(3)
Rh8 Rh14 2.646(3)
Rh8 Rh9 2.693(3)
Rh8 Rh17 2.823(3)
Rh9 C27 1.77(3)
Rh9 Rh19 2.620(3)
Rh9 Rh24 2.708(3)
Rh9 Rh21 2.770(3)
Rh9 Rh14 2.931(3)
Rh9 Rh22 2.953(3)
Rh9 Rh12 2.975(3)
Rh10 C15 1.79(3)
Rh10 Rh26 2.647(3)
Rh10 Rh27 2.724(3)
Rh10 Rh23 2.802(3)
Rh10 Rh12 2.932(3)
Rh10 Rh16 2.962(3)
Rh11 C21 1.84(4)
Rh11 C4 2.04(3)
Rh11 Rh30 2.749(4)
Rh11 Rh17 2.778(4)
Rh11 Rh33 2.803(4)
Rh11 Rh32 2.835(4)
Rh11 Rh18 2.855(4)
Rh11 Rh15 3.030(3)
Rh12 C33 1.83(3)
Rh12 Rh21 2.695(3)
Rh12 Rh23 2.727(3)
Rh12 Rh24 2.777(3)
Rh12 Rh27 2.786(3)
Rh13 C12 1.85(3)
Rh13 C2 1.98(3)
Rh13 Rh15 2.750(3)
Rh13 Rh20 2.774(3)
Rh13 Rh25 2.814(3)
Rh13 Rh29 2.865(3)
Rh13 Rh30 3.060(3)
Rh14 C39 2.03(3)
Rh14 Rh22 2.651(3)
Rh14 Rh18 2.704(3)
Rh14 Rh17 2.749(3)
Rh14 Rh28 2.800(3)
Rh14 Rh19 2.873(3)
Rh14 Rh20 2.940(3)
Rh15 C43 1.74(4)
Rh15 Rh32 2.640(4)
Rh15 Rh33 2.696(3)
Rh15 Rh29 2.782(4)
Rh15 Rh16 2.972(4)
Rh15 Rh30 2.990(4)
Rh16 C13 1.90(4)
Rh16 C9 1.91(3)
Rh16 C30 1.97(3)
Rh16 Rh32 2.861(3)
Rh16 Rh26 2.873(4)
Rh17 C5 1.86(3)
Rh17 C46 2.35(3)
Rh17 C39 2.37(3)
Rh17 Rh18 2.810(3)
Rh18 C42 1.82(4)
Rh18 C4 2.05(3)
Rh18 Rh30 2.772(4)
Rh18 Rh31 2.801(4)
Rh18 Rh28 2.811(4)
Rh18 Rh20 3.013(3)
Rh19 C41 1.89(3)
Rh19 C11 1.92(3)
Rh19 C18 1.98(3)
Rh19 Rh24 2.788(4)
Rh19 Rh22 2.861(3)
Rh20 C1 1.82(3)
Rh20 C2 2.57(2)
Rh20 Rh28 2.631(3)
Rh20 Rh31 2.674(3)
Rh20 Rh25 2.801(4)
Rh20 Rh22 2.985(3)
Rh20 Rh30 3.020(3)
Rh21 C38 1.87(3)
Rh21 C17 2.00(3)
Rh21 C45 2.01(3)
Rh21 Rh23 2.831(3)
Rh21 Rh24 2.878(3)
Rh22 C26 1.87(3)
Rh22 C24 1.99(3)
Rh22 C11 2.00(3)
Rh22 Rh28 2.847(3)
Rh23 C16 1.82(4)
Rh23 C45 1.95(3)
Rh23 C8 1.95(3)
Rh23 Rh27 2.870(3)
Rh24 C47 1.82(4)
Rh24 C18 1.97(3)
Rh24 C17 2.02(3)
Rh25 C3 1.86(4)
Rh25 C20 1.92(4)
Rh25 C25 2.01(3)
Rh25 Rh30 2.680(4)
Rh25 Rh29 2.845(4)
Rh25 Rh31 2.885(4)
Rh26 C44 1.86(3)
Rh26 C7 1.99(3)
Rh26 C9 2.00(3)
Rh26 Rh27 2.786(3)
Rh27 C32 1.91(4)
Rh27 C7 1.97(3)
Rh27 C8 2.00(3)
Rh28 C35 1.87(4)
Rh28 C24 1.97(4)
Rh28 C23 2.04(4)
Rh28 Rh31 2.830(4)
Rh29 C28 1.81(4)
Rh29 C25 1.98(3)
Rh29 C29 2.01(4)
Rh29 Rh30 2.691(4)
Rh29 Rh33 2.851(4)
Rh30 C40 1.71(4)
Rh30 C4 2.41(4)
Rh30 Rh31 2.789(4)
Rh30 Rh33 2.789(4)
Rh31 C23 1.82(4)
Rh31 C19 1.90(4)
Rh31 C20 2.02(3)
Rh32 C31 1.91(3)
Rh32 C10 2.01(3)
Rh32 C30 2.02(4)
Rh32 Rh33 2.792(4)
Rh33 C22 1.86(4)
Rh33 C10 1.96(3)
Rh33 C29 2.02(4)
C1 O1 1.16(3)
C2 O2 1.29(3)
C3 O3 1.17(4)
C4 O4 1.23(3)
C5 O5 1.15(3)
C6 O6 1.21(4)
C7 O7 1.19(3)
C8 O8 1.24(3)
C9 O9 1.23(3)
C10 O10 1.19(3)
C11 O11 1.26(3)
C12 O12 1.15(3)
C13 O13 1.18(4)
C14 O14 1.18(3)
C15 O15 1.22(3)
C16 O16 1.21(4)
C17 O17 1.16(3)
C18 O18 1.18(3)
C19 O19 1.15(4)
C20 O20 1.23(3)
C21 O21 1.13(3)
C22 O22 1.17(4)
C23 O23 1.27(4)
C24 O24 1.21(3)
C25 O25 1.16(3)
C26 O26 1.15(3)
C27 O27 1.21(3)
C28 O28 1.13(4)
C29 O29 1.21(4)
C30 O30 1.20(4)
C31 O31 1.11(3)
C32 O32 1.10(3)
C33 O33 1.21(3)
C34 O34 1.15(3)
C35 O35 1.13(4)
C36 O36 1.22(3)
C37 O37 1.23(3)
C38 O38 1.17(3)
C39 O39 1.22(3)
C40 O40 1.28(4)
C41 O41 1.14(3)
C42 O42 1.18(4)
C43 O43 1.17(4)
C44 O44 1.14(4)
C45 O45 1.17(3)
C46 O46 1.22(3)
C47 O47 1.16(4)
N1 C102 1.44(3)
N1 C106 1.45(3)
N1 C100 1.45(3)
N1 C104 1.47(3)
C100 C101 1.53(3)
C100 H10A 0.9900
C100 H10B 0.9900
C101 H10C 0.9800
C101 H10D 0.9800
C101 H10E 0.9800
C102 C103 1.54(3)
C102 H10F 0.9900
C102 H10G 0.9900
C103 H10H 0.9800
C103 H10I 0.9800
C103 H10J 0.9800
C104 C105 1.53(3)
C104 H10K 0.9900
C104 H10L 0.9900
C105 H10M 0.9800
C105 H10N 0.9800
C105 H10O 0.9800
C106 C107 1.54(3)
C106 H10P 0.9900
C106 H10Q 0.9900
C107 H10R 0.9800
C107 H10S 0.9800
C107 H10T 0.9800
N2 C202 1.44(3)
N2 C206 1.47(3)
N2 C204 1.48(3)
N2 C200 1.48(3)
C200 C201 1.52(2)
C200 H20A 0.9900
C200 H20B 0.9900
C201 H20C 0.9800
C201 H20D 0.9800
C201 H20E 0.9800
C202 C203 1.52(2)
C202 H20F 0.9900
C202 H20G 0.9900
C203 H20H 0.9800
C203 H20I 0.9800
C203 H20J 0.9800
C204 C205 1.52(2)
C204 H20K 0.9900
C204 H20L 0.9900
C205 H20M 0.9800
C205 H20N 0.9800
C205 H20O 0.9800
C206 C207 1.53(2)
C206 H20P 0.9900
C206 H20Q 0.9900
C207 H20R 0.9800
C207 H20S 0.9800
C207 H20T 0.9800
N3 C306 1.45(3)
N3 C302 1.48(3)
N3 C300 1.49(3)
N3 C304 1.52(3)
C300 C301 1.52(2)
C300 H30A 0.9900
C300 H30B 0.9900
C301 H30C 0.9800
C301 H30D 0.9800
C301 H30E 0.9800
C302 C303 1.53(2)
C302 H30F 0.9900
C302 H30G 0.9900
C303 H30H 0.9800
C303 H30I 0.9800
C303 H30J 0.9800
C304 C305 1.52(2)
C304 H30K 0.9900
C304 H30L 0.9900
C305 H30M 0.9800
C305 H30N 0.9800
C305 H30O 0.9800
C306 C307 1.53(2)
C306 H30P 0.9900
C306 H30Q 0.9900
C307 H30R 0.9800
C307 H30S 0.9800
C307 H30T 0.9800
N4 C406 1.46(3)
N4 C400 1.46(3)
N4 C404 1.47(3)
N4 C402 1.49(3)
C400 C401 1.50(3)
C400 H40A 0.9900
C400 H40B 0.9900
C401 H40C 0.9800
C401 H40D 0.9800
C401 H40E 0.9800
C402 C403 1.52(3)
C402 H40F 0.9900
C402 H40G 0.9900
C403 H40H 0.9800
C403 H40I 0.9800
C403 H40J 0.9800
C404 C405 1.51(3)
C404 H40K 0.9900
C404 H40L 0.9900
C405 H40M 0.9800
C405 H40N 0.9800
C405 H40O 0.9800
C406 C407 1.50(3)
C406 H40P 0.9900
C406 H40Q 0.9900
C407 H40R 0.9800
C407 H40S 0.9800
C407 H40T 0.9800
N5 C500 1.44(3)
N5 C504 1.46(3)
N5 C506 1.47(3)
N5 C502 1.50(3)
C500 C501 1.59(3)
C500 H50A 0.9900
C500 H50B 0.9900
C501 H50C 0.9800
C501 H50D 0.9800
C501 H50E 0.9800
C502 C503 1.59(3)
C502 H50F 0.9900
C502 H50G 0.9900
C503 H50H 0.9800
C503 H50I 0.9800
C503 H50J 0.9800
C504 C505 1.58(3)
C504 H50K 0.9900
C504 H50L 0.9900
C505 H50M 0.9800
C505 H50N 0.9800
C505 H50O 0.9800
C506 C507 1.58(3)
C506 H50P 0.9900
C506 H50Q 0.9900
C507 H50R 0.9800
C507 H50S 0.9800
C507 H50T 0.9800
C600 O601 1.27(3)
C600 C602 1.48(4)
C600 C603 1.52(4)
C602 H60A 0.9800
C602 H60B 0.9800
C602 H60C 0.9800
C603 H60D 0.9800
C603 H60E 0.9800
C603 H60F 0.9800
C700 O701 1.25(3)
C700 C702 1.48(3)
C700 C703 1.52(4)
C702 H70A 0.9800
C702 H70B 0.9800
C702 H70C 0.9800
C703 H70D 0.9800
C703 H70E 0.9800
C703 H70F 0.9800
C800 O801 1.27(3)
C800 C802 1.48(4)
C800 C803 1.52(4)
C802 H80A 0.9800
C802 H80B 0.9800
C802 H80C 0.9800
C803 H80D 0.9800
C803 H80E 0.9800
C803 H80F 0.9800

loop_
_geom_torsion_atom_site_label_1
_geom_torsion_atom_site_label_2
_geom_torsion_atom_site_label_3
_geom_torsion_atom_site_label_4
_geom_torsion
C2 Rh1 Rh2 C14 49.3(15)
C37 Rh1 Rh2 C14 -43.4(15)
Rh8 Rh1 Rh2 C14 -146.2(13)
Rh20 Rh1 Rh2 C14 114.8(13)
Rh5 Rh1 Rh2 C14 148.2(13)
Rh9 Rh1 Rh2 C14 -112.5(13)
Rh6 Rh1 Rh2 C14 -75.4(13)
Rh13 Rh1 Rh2 C14 78.6(13)
Rh14 Rh1 Rh2 C14 -178.7(13)
Rh22 Rh1 Rh2 C14 -176.7(13)
C2 Rh1 Rh2 Rh10 161.9(8)
C37 Rh1 Rh2 Rh10 69.2(9)
Rh8 Rh1 Rh2 Rh10 -33.58(9)
Rh20 Rh1 Rh2 Rh10 -132.62(11)
Rh5 Rh1 Rh2 Rh10 -99.24(11)
Rh9 Rh1 Rh2 Rh10 0.04(13)
Rh6 Rh1 Rh2 Rh10 37.19(9)
Rh13 Rh1 Rh2 Rh10 -168.77(11)
Rh14 Rh1 Rh2 Rh10 -66.11(12)
Rh22 Rh1 Rh2 Rh10 -64.1(3)
C2 Rh1 Rh2 Rh15 -65.6(8)
C37 Rh1 Rh2 Rh15 -158.2(9)
Rh8 Rh1 Rh2 Rh15 98.98(11)
Rh20 Rh1 Rh2 Rh15 -0.05(14)
Rh5 Rh1 Rh2 Rh15 33.33(10)
Rh9 Rh1 Rh2 Rh15 132.60(11)
Rh6 Rh1 Rh2 Rh15 169.75(12)
Rh13 Rh1 Rh2 Rh15 -36.21(10)
Rh14 Rh1 Rh2 Rh15 66.45(12)
Rh22 Rh1 Rh2 Rh15 68.5(3)
C2 Rh1 Rh2 Rh8 -164.6(8)
C37 Rh1 Rh2 Rh8 102.8(9)
Rh20 Rh1 Rh2 Rh8 -99.04(11)
Rh5 Rh1 Rh2 Rh8 -65.66(9)
Rh9 Rh1 Rh2 Rh8 33.62(9)
Rh6 Rh1 Rh2 Rh8 70.77(9)
Rh13 Rh1 Rh2 Rh8 -135.19(10)
Rh14 Rh1 Rh2 Rh8 -32.53(9)
Rh22 Rh1 Rh2 Rh8 -30.5(3)
C2 Rh1 Rh2 Rh5 -98.9(8)
C37 Rh1 Rh2 Rh5 168.5(9)
Rh8 Rh1 Rh2 Rh5 65.66(9)
Rh20 Rh1 Rh2 Rh5 -33.38(10)
Rh9 Rh1 Rh2 Rh5 99.28(11)
Rh6 Rh1 Rh2 Rh5 136.42(11)
Rh13 Rh1 Rh2 Rh5 -69.53(9)
Rh14 Rh1 Rh2 Rh5 33.12(9)
Rh22 Rh1 Rh2 Rh5 35.1(3)
C2 Rh1 Rh2 Rh6 124.7(8)
C37 Rh1 Rh2 Rh6 32.0(9)
Rh8 Rh1 Rh2 Rh6 -70.77(9)
Rh20 Rh1 Rh2 Rh6 -169.81(12)
Rh5 Rh1 Rh2 Rh6 -136.42(11)
Rh9 Rh1 Rh2 Rh6 -37.15(9)
Rh13 Rh1 Rh2 Rh6 154.04(10)
Rh14 Rh1 Rh2 Rh6 -103.30(10)
Rh22 Rh1 Rh2 Rh6 -101.3(3)
C2 Rh1 Rh2 Rh13 -29.4(8)
C37 Rh1 Rh2 Rh13 -122.0(9)
Rh8 Rh1 Rh2 Rh13 135.19(10)
Rh20 Rh1 Rh2 Rh13 36.15(10)
Rh5 Rh1 Rh2 Rh13 69.53(9)
Rh9 Rh1 Rh2 Rh13 168.81(11)
Rh6 Rh1 Rh2 Rh13 -154.04(10)
Rh14 Rh1 Rh2 Rh13 102.66(10)
Rh22 Rh1 Rh2 Rh13 104.7(3)
C2 Rh1 Rh2 Rh7 -131.8(8)
C37 Rh1 Rh2 Rh7 135.6(9)
Rh8 Rh1 Rh2 Rh7 32.80(9)
Rh20 Rh1 Rh2 Rh7 -66.24(12)
Rh5 Rh1 Rh2 Rh7 -32.86(9)
Rh9 Rh1 Rh2 Rh7 66.42(12)
Rh6 Rh1 Rh2 Rh7 103.56(11)
Rh13 Rh1 Rh2 Rh7 -102.39(10)
Rh14 Rh1 Rh2 Rh7 0.27(12)
Rh22 Rh1 Rh2 Rh7 2.3(4)
C2 Rh1 Rh2 Rh16 -132.8(8)
C37 Rh1 Rh2 Rh16 134.5(9)
Rh8 Rh1 Rh2 Rh16 31.7(3)
Rh20 Rh1 Rh2 Rh16 -67.3(4)
Rh5 Rh1 Rh2 Rh16 -33.9(3)
Rh9 Rh1 Rh2 Rh16 65.4(4)
Rh6 Rh1 Rh2 Rh16 102.5(4)
Rh13 Rh1 Rh2 Rh16 -103.5(4)
Rh14 Rh1 Rh2 Rh16 -0.8(4)
Rh22 Rh1 Rh2 Rh16 1.2(6)
C34 Rh3 Rh4 C6 -6.1(15)
C39 Rh3 Rh4 C6 -103.9(14)
Rh14 Rh3 Rh4 C6 -155.1(11)
Rh8 Rh3 Rh4 C6 169.6(11)
Rh12 Rh3 Rh4 C6 100.0(11)
Rh24 Rh3 Rh4 C6 81.7(11)
Rh19 Rh3 Rh4 C6 151.7(11)
Rh17 Rh3 Rh4 C6 -116.5(11)
Rh9 Rh3 Rh4 C6 140.6(11)
C34 Rh3 Rh4 C46 97.6(15)
C39 Rh3 Rh4 C46 -0.3(14)
Rh14 Rh3 Rh4 C46 -51.4(11)
Rh8 Rh3 Rh4 C46 -86.7(11)
Rh12 Rh3 Rh4 C46 -156.3(11)
Rh24 Rh3 Rh4 C46 -174.7(11)
Rh19 Rh3 Rh4 C46 -104.6(11)
Rh17 Rh3 Rh4 C46 -12.9(11)
Rh9 Rh3 Rh4 C46 -115.8(11)
C34 Rh3 Rh4 Rh8 -175.7(11)
C39 Rh3 Rh4 Rh8 86.4(9)
Rh14 Rh3 Rh4 Rh8 35.30(9)
Rh12 Rh3 Rh4 Rh8 -69.64(9)
Rh24 Rh3 Rh4 Rh8 -87.99(11)
Rh19 Rh3 Rh4 Rh8 -17.9(3)
Rh17 Rh3 Rh4 Rh8 73.84(9)
Rh9 Rh3 Rh4 Rh8 -29.05(9)
C34 Rh3 Rh4 Rh7 149.4(11)
C39 Rh3 Rh4 Rh7 51.5(9)
Rh14 Rh3 Rh4 Rh7 0.41(12)
Rh8 Rh3 Rh4 Rh7 -34.89(9)
Rh12 Rh3 Rh4 Rh7 -104.53(11)
Rh24 Rh3 Rh4 Rh7 -122.88(11)
Rh19 Rh3 Rh4 Rh7 -52.8(3)
Rh17 Rh3 Rh4 Rh7 38.94(9)
Rh9 Rh3 Rh4 Rh7 -63.94(11)
C34 Rh3 Rh4 Rh12 -106.1(11)
C39 Rh3 Rh4 Rh12 156.1(9)
Rh14 Rh3 Rh4 Rh12 104.94(11)
Rh8 Rh3 Rh4 Rh12 69.64(9)
Rh24 Rh3 Rh4 Rh12 -18.35(11)
Rh19 Rh3 Rh4 Rh12 51.7(3)
Rh17 Rh3 Rh4 Rh12 143.48(11)
Rh9 Rh3 Rh4 Rh12 40.59(9)
C34 Rh3 Rh4 Rh26 -159.2(11)
C39 Rh3 Rh4 Rh26 103.0(9)
Rh14 Rh3 Rh4 Rh26 51.8(3)
Rh8 Rh3 Rh4 Rh26 16.5(3)
Rh12 Rh3 Rh4 Rh26 -53.1(3)
Rh24 Rh3 Rh4 Rh26 -71.4(3)
Rh19 Rh3 Rh4 Rh26 -1.4(6)
Rh17 Rh3 Rh4 Rh26 90.4(3)
Rh9 Rh3 Rh4 Rh26 -12.5(3)
C34 Rh3 Rh4 Rh17 110.5(11)
C39 Rh3 Rh4 Rh17 12.6(9)
Rh14 Rh3 Rh4 Rh17 -38.53(9)
Rh8 Rh3 Rh4 Rh17 -73.84(9)
Rh12 Rh3 Rh4 Rh17 -143.48(11)
Rh24 Rh3 Rh4 Rh17 -161.82(12)
Rh19 Rh3 Rh4 Rh17 -91.8(3)
Rh9 Rh3 Rh4 Rh17 -102.88(10)
C34 Rh3 Rh4 Rh27 -88.3(11)
C39 Rh3 Rh4 Rh27 173.8(9)
Rh14 Rh3 Rh4 Rh27 122.69(11)
Rh8 Rh3 Rh4 Rh27 87.39(11)
Rh12 Rh3 Rh4 Rh27 17.75(11)
Rh24 Rh3 Rh4 Rh27 -0.60(15)
Rh19 Rh3 Rh4 Rh27 69.5(3)
Rh17 Rh3 Rh4 Rh27 161.22(13)
Rh9 Rh3 Rh4 Rh27 58.34(13)
C34 Rh3 Rh4 Rh10 -147.3(11)
C39 Rh3 Rh4 Rh10 114.9(9)
Rh14 Rh3 Rh4 Rh10 63.75(11)
Rh8 Rh3 Rh4 Rh10 28.45(9)
Rh12 Rh3 Rh4 Rh10 -41.19(9)
Rh24 Rh3 Rh4 Rh10 -59.54(13)
Rh19 Rh3 Rh4 Rh10 10.5(4)
Rh17 Rh3 Rh4 Rh10 102.29(11)
Rh9 Rh3 Rh4 Rh10 -0.60(12)
C14 Rh2 Rh5 Rh8 -143(2)
Rh10 Rh2 Rh5 Rh8 30.48(10)
Rh15 Rh2 Rh5 Rh8 145.41(12)
Rh6 Rh2 Rh5 Rh8 -33.16(10)
Rh13 Rh2 Rh5 Rh8 -142.95(11)
Rh1 Rh2 Rh5 Rh8 -71.43(9)
Rh7 Rh2 Rh5 Rh8 69.77(9)
Rh16 Rh2 Rh5 Rh8 97.84(11)
C14 Rh2 Rh5 Rh7 147(2)
Rh10 Rh2 Rh5 Rh7 -39.29(10)
Rh15 Rh2 Rh5 Rh7 75.64(10)
Rh8 Rh2 Rh5 Rh7 -69.77(9)
Rh6 Rh2 Rh5 Rh7 -102.93(11)
Rh13 Rh2 Rh5 Rh7 147.28(11)
Rh1 Rh2 Rh5 Rh7 -141.20(11)
Rh16 Rh2 Rh5 Rh7 28.07(10)
C14 Rh2 Rh5 Rh14 -112(2)
Rh10 Rh2 Rh5 Rh14 61.98(14)
Rh15 Rh2 Rh5 Rh14 176.91(14)
Rh8 Rh2 Rh5 Rh14 31.50(11)
Rh6 Rh2 Rh5 Rh14 -1.66(15)
Rh13 Rh2 Rh5 Rh14 -111.45(13)
Rh1 Rh2 Rh5 Rh14 -39.93(11)
Rh7 Rh2 Rh5 Rh14 101.27(13)
Rh16 Rh2 Rh5 Rh14 129.34(12)
C14 Rh2 Rh5 Rh30 40(2)
Rh10 Rh2 Rh5 Rh30 -146.27(12)
Rh15 Rh2 Rh5 Rh30 -31.34(12)
Rh8 Rh2 Rh5 Rh30 -176.74(15)
Rh6 Rh2 Rh5 Rh30 150.09(12)
Rh13 Rh2 Rh5 Rh30 40.30(12)
Rh1 Rh2 Rh5 Rh30 111.82(14)
Rh7 Rh2 Rh5 Rh30 -106.97(14)
Rh16 Rh2 Rh5 Rh30 -78.90(14)
C14 Rh2 Rh5 Rh15 71(2)
Rh10 Rh2 Rh5 Rh15 -114.93(12)
Rh8 Rh2 Rh5 Rh15 -145.41(12)
Rh6 Rh2 Rh5 Rh15 -178.57(12)
Rh13 Rh2 Rh5 Rh15 71.64(10)
Rh1 Rh2 Rh5 Rh15 143.16(11)
Rh7 Rh2 Rh5 Rh15 -75.64(10)
Rh16 Rh2 Rh5 Rh15 -47.57(10)
C14 Rh2 Rh5 Rh18 -142(3)
Rh10 Rh2 Rh5 Rh18 32(2)
Rh15 Rh2 Rh5 Rh18 147(2)
Rh8 Rh2 Rh5 Rh18 1(2)
Rh6 Rh2 Rh5 Rh18 -32(2)
Rh13 Rh2 Rh5 Rh18 -142(2)
Rh1 Rh2 Rh5 Rh18 -70(2)
Rh7 Rh2 Rh5 Rh18 71(2)
Rh16 Rh2 Rh5 Rh18 99(2)
C14 Rh2 Rh5 Rh11 112(2)
Rh10 Rh2 Rh5 Rh11 -74.51(14)
Rh15 Rh2 Rh5 Rh11 40.42(12)
Rh8 Rh2 Rh5 Rh11 -104.99(13)
Rh6 Rh2 Rh5 Rh11 -138.15(11)
Rh13 Rh2 Rh5 Rh11 112.06(13)
Rh1 Rh2 Rh5 Rh11 -176.42(14)
Rh7 Rh2 Rh5 Rh11 -35.22(11)
Rh16 Rh2 Rh5 Rh11 -7.15(15)
C14 Rh2 Rh5 Rh1 -72(2)
Rh10 Rh2 Rh5 Rh1 101.91(11)
Rh15 Rh2 Rh5 Rh1 -143.16(11)
Rh8 Rh2 Rh5 Rh1 71.43(9)
Rh6 Rh2 Rh5 Rh1 38.27(10)
Rh13 Rh2 Rh5 Rh1 -71.52(9)
Rh7 Rh2 Rh5 Rh1 141.20(11)
Rh16 Rh2 Rh5 Rh1 169.28(12)
C14 Rh2 Rh5 Rh13 0(2)
Rh10 Rh2 Rh5 Rh13 173.43(12)
Rh15 Rh2 Rh5 Rh13 -71.64(10)
Rh8 Rh2 Rh5 Rh13 142.95(11)
Rh6 Rh2 Rh5 Rh13 109.79(11)
Rh1 Rh2 Rh5 Rh13 71.52(9)
Rh7 Rh2 Rh5 Rh13 -147.28(11)
Rh16 Rh2 Rh5 Rh13 -119.21(11)
C14 Rh2 Rh5 Rh20 -38(2)
Rh10 Rh2 Rh5 Rh20 135.99(11)
Rh15 Rh2 Rh5 Rh20 -109.08(13)
Rh8 Rh2 Rh5 Rh20 105.51(12)
Rh6 Rh2 Rh5 Rh20 72.34(13)
Rh13 Rh2 Rh5 Rh20 -37.44(10)
Rh1 Rh2 Rh5 Rh20 34.08(10)
Rh7 Rh2 Rh5 Rh20 175.28(13)
Rh16 Rh2 Rh5 Rh20 -156.65(11)
C14 Rh2 Rh5 Rh17 -180(2)
Rh10 Rh2 Rh5 Rh17 -5.94(15)
Rh15 Rh2 Rh5 Rh17 108.99(13)
Rh8 Rh2 Rh5 Rh17 -36.42(10)
Rh6 Rh2 Rh5 Rh17 -69.58(13)
Rh13 Rh2 Rh5 Rh17 -179.37(13)
Rh1 Rh2 Rh5 Rh17 -107.85(12)
Rh7 Rh2 Rh5 Rh17 33.35(10)
Rh16 Rh2 Rh5 Rh17 61.42(14)
C2 Rh1 Rh5 Rh8 160.4(9)
C37 Rh1 Rh5 Rh8 46.8(18)
Rh20 Rh1 Rh5 Rh8 -145.66(11)
Rh9 Rh1 Rh5 Rh8 -30.78(10)
Rh6 Rh1 Rh5 Rh8 32.67(10)
Rh13 Rh1 Rh5 Rh8 142.71(11)
Rh2 Rh1 Rh5 Rh8 71.01(9)
Rh14 Rh1 Rh5 Rh8 -69.73(9)
Rh22 Rh1 Rh5 Rh8 -96.97(11)
C2 Rh1 Rh5 Rh7 128.6(9)
C37 Rh1 Rh5 Rh7 14.9(18)
Rh8 Rh1 Rh5 Rh7 -31.87(11)
Rh20 Rh1 Rh5 Rh7 -177.54(13)
Rh9 Rh1 Rh5 Rh7 -62.66(14)
Rh6 Rh1 Rh5 Rh7 0.80(14)
Rh13 Rh1 Rh5 Rh7 110.84(13)
Rh2 Rh1 Rh5 Rh7 39.13(11)
Rh14 Rh1 Rh5 Rh7 -101.60(13)
Rh22 Rh1 Rh5 Rh7 -128.84(11)
C2 Rh1 Rh5 Rh14 -129.8(9)
C37 Rh1 Rh5 Rh14 116.5(18)
Rh8 Rh1 Rh5 Rh14 69.73(9)
Rh20 Rh1 Rh5 Rh14 -75.93(9)
Rh9 Rh1 Rh5 Rh14 38.94(10)
Rh6 Rh1 Rh5 Rh14 102.40(11)
Rh13 Rh1 Rh5 Rh14 -147.56(11)
Rh2 Rh1 Rh5 Rh14 140.73(11)
Rh22 Rh1 Rh5 Rh14 -27.24(10)
C2 Rh1 Rh5 Rh30 -21.8(9)
C37 Rh1 Rh5 Rh30 -135.5(18)
Rh8 Rh1 Rh5 Rh30 177.74(15)
Rh20 Rh1 Rh5 Rh30 32.07(12)
Rh9 Rh1 Rh5 Rh30 146.95(12)
Rh6 Rh1 Rh5 Rh30 -149.59(12)
Rh13 Rh1 Rh5 Rh30 -39.55(12)
Rh2 Rh1 Rh5 Rh30 -111.26(13)
Rh14 Rh1 Rh5 Rh30 108.01(13)
Rh22 Rh1 Rh5 Rh30 80.77(14)
C2 Rh1 Rh5 Rh15 55.5(9)
C37 Rh1 Rh5 Rh15 -58.1(18)
Rh8 Rh1 Rh5 Rh15 -104.89(12)
Rh20 Rh1 Rh5 Rh15 109.45(13)
Rh9 Rh1 Rh5 Rh15 -135.67(11)
Rh6 Rh1 Rh5 Rh15 -72.22(13)
Rh13 Rh1 Rh5 Rh15 37.82(11)
Rh2 Rh1 Rh5 Rh15 -33.88(11)
Rh14 Rh1 Rh5 Rh15 -174.62(14)
Rh22 Rh1 Rh5 Rh15 158.14(11)
C2 Rh1 Rh5 Rh18 -94.2(9)
C37 Rh1 Rh5 Rh18 152.2(18)
Rh8 Rh1 Rh5 Rh18 105.38(13)
Rh20 Rh1 Rh5 Rh18 -40.28(12)
Rh9 Rh1 Rh5 Rh18 74.60(14)
Rh6 Rh1 Rh5 Rh18 138.05(11)
Rh13 Rh1 Rh5 Rh18 -111.91(13)
Rh2 Rh1 Rh5 Rh18 176.38(14)
Rh14 Rh1 Rh5 Rh18 35.65(11)
Rh22 Rh1 Rh5 Rh18 8.41(15)
C2 Rh1 Rh5 Rh11 170(2)
C37 Rh1 Rh5 Rh11 56(3)
Rh8 Rh1 Rh5 Rh11 9(2)
Rh20 Rh1 Rh5 Rh11 -137(2)
Rh9 Rh1 Rh5 Rh11 -22(2)
Rh6 Rh1 Rh5 Rh11 42(2)
Rh13 Rh1 Rh5 Rh11 152(2)
Rh2 Rh1 Rh5 Rh11 80(2)
Rh14 Rh1 Rh5 Rh11 -61(2)
Rh22 Rh1 Rh5 Rh11 -88(2)
C2 Rh1 Rh5 Rh2 89.4(9)
C37 Rh1 Rh5 Rh2 -24.2(18)
Rh8 Rh1 Rh5 Rh2 -71.01(9)
Rh20 Rh1 Rh5 Rh2 143.33(11)
Rh9 Rh1 Rh5 Rh2 -101.79(11)
Rh6 Rh1 Rh5 Rh2 -38.33(9)
Rh13 Rh1 Rh5 Rh2 71.71(9)
Rh14 Rh1 Rh5 Rh2 -140.73(11)
Rh22 Rh1 Rh5 Rh2 -167.97(11)
C2 Rh1 Rh5 Rh13 17.7(8)
C37 Rh1 Rh5 Rh13 -95.9(18)
Rh8 Rh1 Rh5 Rh13 -142.71(11)
Rh20 Rh1 Rh5 Rh13 71.63(9)
Rh9 Rh1 Rh5 Rh13 -173.50(11)
Rh6 Rh1 Rh5 Rh13 -110.04(11)
Rh2 Rh1 Rh5 Rh13 -71.71(9)
Rh14 Rh1 Rh5 Rh13 147.56(11)
Rh22 Rh1 Rh5 Rh13 120.32(11)
C2 Rh1 Rh5 Rh20 -53.9(9)
C37 Rh1 Rh5 Rh20 -167.6(18)
Rh8 Rh1 Rh5 Rh20 145.66(11)
Rh9 Rh1 Rh5 Rh20 114.88(11)
Rh6 Rh1 Rh5 Rh20 178.34(12)
Rh13 Rh1 Rh5 Rh20 -71.63(9)
Rh2 Rh1 Rh5 Rh20 -143.33(11)
Rh14 Rh1 Rh5 Rh20 75.93(9)
Rh22 Rh1 Rh5 Rh20 48.69(10)
C2 Rh1 Rh5 Rh17 -163.7(9)
C37 Rh1 Rh5 Rh17 82.7(18)
Rh8 Rh1 Rh5 Rh17 35.87(10)
Rh20 Rh1 Rh5 Rh17 -109.80(12)
Rh9 Rh1 Rh5 Rh17 5.08(14)
Rh6 Rh1 Rh5 Rh17 68.54(13)
Rh13 Rh1 Rh5 Rh17 178.58(13)
Rh2 Rh1 Rh5 Rh17 106.87(12)
Rh14 Rh1 Rh5 Rh17 -33.86(10)
Rh22 Rh1 Rh5 Rh17 -61.10(13)
C2 Rh1 Rh6 C36 20.8(17)
C37 Rh1 Rh6 C36 -36.6(18)
Rh8 Rh1 Rh6 C36 164.8(14)
Rh20 Rh1 Rh6 C36 140.0(14)
Rh5 Rh1 Rh6 C36 134.0(14)
Rh9 Rh1 Rh6 C36 -124.7(14)
Rh13 Rh1 Rh6 C36 71.6(14)
Rh2 Rh1 Rh6 C36 96.3(14)
Rh14 Rh1 Rh6 C36 -166.7(14)
Rh22 Rh1 Rh6 C36 -107.6(14)
C2 Rh1 Rh6 C37 57.4(16)
Rh8 Rh1 Rh6 C37 -158.6(12)
Rh20 Rh1 Rh6 C37 176.5(13)
Rh5 Rh1 Rh6 C37 170.6(12)
Rh9 Rh1 Rh6 C37 -88.1(12)
Rh13 Rh1 Rh6 C37 108.2(12)
Rh2 Rh1 Rh6 C37 132.9(12)
Rh14 Rh1 Rh6 C37 -130.1(12)
Rh22 Rh1 Rh6 C37 -71.0(12)
C2 Rh1 Rh6 Rh8 -144.0(11)
C37 Rh1 Rh6 Rh8 158.6(12)
Rh20 Rh1 Rh6 Rh8 -24.9(5)
Rh5 Rh1 Rh6 Rh8 -30.84(9)
Rh9 Rh1 Rh6 Rh8 70.47(9)
Rh13 Rh1 Rh6 Rh8 -93.22(11)
Rh2 Rh1 Rh6 Rh8 -68.49(8)
Rh14 Rh1 Rh6 Rh8 28.49(9)
Rh22 Rh1 Rh6 Rh8 87.59(12)
C2 Rh1 Rh6 Rh10 -110.3(11)
C37 Rh1 Rh6 Rh10 -167.8(12)
Rh8 Rh1 Rh6 Rh10 33.63(9)
Rh20 Rh1 Rh6 Rh10 8.8(5)
Rh5 Rh1 Rh6 Rh10 2.79(13)
Rh9 Rh1 Rh6 Rh10 104.10(11)
Rh13 Rh1 Rh6 Rh10 -59.60(13)
Rh2 Rh1 Rh6 Rh10 -34.86(9)
Rh14 Rh1 Rh6 Rh10 62.12(12)
Rh22 Rh1 Rh6 Rh10 121.22(11)
C2 Rh1 Rh6 Rh9 145.5(11)
C37 Rh1 Rh6 Rh9 88.1(12)
Rh8 Rh1 Rh6 Rh9 -70.47(9)
Rh20 Rh1 Rh6 Rh9 -95.3(5)
Rh5 Rh1 Rh6 Rh9 -101.31(10)
Rh13 Rh1 Rh6 Rh9 -163.70(12)
Rh2 Rh1 Rh6 Rh9 -138.96(10)
Rh14 Rh1 Rh6 Rh9 -41.99(9)
Rh22 Rh1 Rh6 Rh9 17.12(10)
C2 Rh1 Rh6 Rh2 -75.5(11)
C37 Rh1 Rh6 Rh2 -132.9(12)
Rh8 Rh1 Rh6 Rh2 68.49(8)
Rh20 Rh1 Rh6 Rh2 43.6(5)
Rh5 Rh1 Rh6 Rh2 37.66(9)
Rh9 Rh1 Rh6 Rh2 138.96(10)
Rh13 Rh1 Rh6 Rh2 -24.73(10)
Rh14 Rh1 Rh6 Rh2 96.98(10)
Rh22 Rh1 Rh6 Rh2 156.08(12)
C2 Rh1 Rh6 Rh21 130.4(11)
C37 Rh1 Rh6 Rh21 73.0(12)
Rh8 Rh1 Rh6 Rh21 -85.66(11)
Rh20 Rh1 Rh6 Rh21 -110.5(5)
Rh5 Rh1 Rh6 Rh21 -116.49(11)
Rh9 Rh1 Rh6 Rh21 -15.18(10)
Rh13 Rh1 Rh6 Rh21 -178.88(10)
Rh2 Rh1 Rh6 Rh21 -154.15(12)
Rh14 Rh1 Rh6 Rh21 -57.17(13)
Rh22 Rh1 Rh6 Rh21 1.93(16)
C2 Rh1 Rh6 Rh23 -157.6(11)
C37 Rh1 Rh6 Rh23 145.0(12)
Rh8 Rh1 Rh6 Rh23 -13.6(3)
Rh20 Rh1 Rh6 Rh23 -38.4(7)
Rh5 Rh1 Rh6 Rh23 -44.4(3)
Rh9 Rh1 Rh6 Rh23 56.9(3)
Rh13 Rh1 Rh6 Rh23 -106.8(3)
Rh2 Rh1 Rh6 Rh23 -82.1(3)
Rh14 Rh1 Rh6 Rh23 14.9(3)
Rh22 Rh1 Rh6 Rh23 74.0(3)
C2 Rh1 Rh6 Rh12 -172.8(11)
C37 Rh1 Rh6 Rh12 129.8(12)
Rh8 Rh1 Rh6 Rh12 -28.86(9)
Rh20 Rh1 Rh6 Rh12 -53.7(5)
Rh5 Rh1 Rh6 Rh12 -59.70(11)
Rh9 Rh1 Rh6 Rh12 41.61(9)
Rh13 Rh1 Rh6 Rh12 -122.08(10)
Rh2 Rh1 Rh6 Rh12 -97.35(9)
Rh14 Rh1 Rh6 Rh12 -0.37(12)
Rh22 Rh1 Rh6 Rh12 58.73(13)
C14 Rh2 Rh6 C36 -5.4(17)
Rh10 Rh2 Rh6 C36 103.2(11)
Rh15 Rh2 Rh6 C36 -160.6(12)
Rh8 Rh2 Rh6 C36 173.1(11)
Rh5 Rh2 Rh6 C36 -155.6(11)
Rh13 Rh2 Rh6 C36 -93.1(11)
Rh1 Rh2 Rh6 C36 -117.8(11)
Rh7 Rh2 Rh6 C36 145.0(11)
Rh16 Rh2 Rh6 C36 84.0(11)
C14 Rh2 Rh6 C37 82.2(15)
Rh10 Rh2 Rh6 C37 -169.3(8)
Rh15 Rh2 Rh6 C37 -73.0(9)
Rh8 Rh2 Rh6 C37 -99.3(8)
Rh5 Rh2 Rh6 C37 -68.0(8)
Rh13 Rh2 Rh6 C37 -5.6(8)
Rh1 Rh2 Rh6 C37 -30.2(8)
Rh7 Rh2 Rh6 C37 -127.4(8)
Rh16 Rh2 Rh6 C37 171.6(8)
C14 Rh2 Rh6 Rh8 -178.5(13)
Rh10 Rh2 Rh6 Rh8 -69.93(9)
Rh15 Rh2 Rh6 Rh8 26.3(5)
Rh5 Rh2 Rh6 Rh8 31.34(9)
Rh13 Rh2 Rh6 Rh8 93.76(11)
Rh1 Rh2 Rh6 Rh8 69.09(9)
Rh7 Rh2 Rh6 Rh8 -28.12(9)
Rh16 Rh2 Rh6 Rh8 -89.06(12)
C14 Rh2 Rh6 Rh10 -108.5(13)
Rh15 Rh2 Rh6 Rh10 96.3(5)
Rh8 Rh2 Rh6 Rh10 69.93(9)
Rh5 Rh2 Rh6 Rh10 101.27(11)
Rh13 Rh2 Rh6 Rh10 163.69(12)
Rh1 Rh2 Rh6 Rh10 139.02(10)
Rh7 Rh2 Rh6 Rh10 41.81(10)
Rh16 Rh2 Rh6 Rh10 -19.13(11)
C14 Rh2 Rh6 Rh9 148.0(13)
Rh10 Rh2 Rh6 Rh9 -103.43(11)
Rh15 Rh2 Rh6 Rh9 -7.2(5)
Rh8 Rh2 Rh6 Rh9 -33.50(10)
Rh5 Rh2 Rh6 Rh9 -2.16(13)
Rh13 Rh2 Rh6 Rh9 60.26(13)
Rh1 Rh2 Rh6 Rh9 35.59(9)
Rh7 Rh2 Rh6 Rh9 -61.63(13)
Rh16 Rh2 Rh6 Rh9 -122.56(12)
C14 Rh2 Rh6 Rh1 112.4(13)
Rh10 Rh2 Rh6 Rh1 -139.02(10)
Rh15 Rh2 Rh6 Rh1 -42.7(5)
Rh8 Rh2 Rh6 Rh1 -69.09(9)
Rh5 Rh2 Rh6 Rh1 -37.75(9)
Rh13 Rh2 Rh6 Rh1 24.67(10)
Rh7 Rh2 Rh6 Rh1 -97.22(10)
Rh16 Rh2 Rh6 Rh1 -158.15(13)
C14 Rh2 Rh6 Rh21 -161.6(13)
Rh10 Rh2 Rh6 Rh21 -53.0(3)
Rh15 Rh2 Rh6 Rh21 43.2(7)
Rh8 Rh2 Rh6 Rh21 16.9(3)
Rh5 Rh2 Rh6 Rh21 48.2(3)
Rh13 Rh2 Rh6 Rh21 110.7(3)
Rh1 Rh2 Rh6 Rh21 86.0(3)
Rh7 Rh2 Rh6 Rh21 -11.2(3)
Rh16 Rh2 Rh6 Rh21 -72.2(3)
C14 Rh2 Rh6 Rh23 -91.9(13)
Rh10 Rh2 Rh6 Rh23 16.59(10)
Rh15 Rh2 Rh6 Rh23 112.9(5)
Rh8 Rh2 Rh6 Rh23 86.51(11)
Rh5 Rh2 Rh6 Rh23 117.86(11)
Rh13 Rh2 Rh6 Rh23 -179.72(10)
Rh1 Rh2 Rh6 Rh23 155.61(11)
Rh7 Rh2 Rh6 Rh23 58.39(13)
Rh16 Rh2 Rh6 Rh23 -2.55(15)
C14 Rh2 Rh6 Rh12 -148.7(13)
Rh10 Rh2 Rh6 Rh12 -40.15(9)
Rh15 Rh2 Rh6 Rh12 56.1(5)
Rh8 Rh2 Rh6 Rh12 29.78(9)
Rh5 Rh2 Rh6 Rh12 61.12(12)
Rh13 Rh2 Rh6 Rh12 123.54(10)
Rh1 Rh2 Rh6 Rh12 98.87(9)
Rh7 Rh2 Rh6 Rh12 1.66(12)
Rh16 Rh2 Rh6 Rh12 -59.28(13)
Rh8 Rh5 Rh7 C46 82.3(11)
Rh14 Rh5 Rh7 C46 42.4(11)
Rh30 Rh5 Rh7 C46 -93.8(11)
Rh15 Rh5 Rh7 C46 -141.4(11)
Rh18 Rh5 Rh7 C46 -23.8(11)
Rh11 Rh5 Rh7 C46 -63.2(11)
Rh2 Rh5 Rh7 C46 152.6(11)
Rh1 Rh5 Rh7 C46 114.4(11)
Rh13 Rh5 Rh7 C46 -174.1(11)
Rh20 Rh5 Rh7 C46 88.1(18)
Rh17 Rh5 Rh7 C46 7.5(11)
Rh14 Rh5 Rh7 Rh8 -39.83(10)
Rh30 Rh5 Rh7 Rh8 -176.04(13)
Rh15 Rh5 Rh7 Rh8 136.30(11)
Rh18 Rh5 Rh7 Rh8 -106.07(13)
Rh11 Rh5 Rh7 Rh8 -145.48(11)
Rh2 Rh5 Rh7 Rh8 70.36(9)
Rh1 Rh5 Rh7 Rh8 32.10(10)
Rh13 Rh5 Rh7 Rh8 103.69(12)
Rh20 Rh5 Rh7 Rh8 5.9(14)
Rh17 Rh5 Rh7 Rh8 -74.78(9)
Rh8 Rh5 Rh7 Rh16 -102.55(12)
Rh14 Rh5 Rh7 Rh16 -142.39(11)
Rh30 Rh5 Rh7 Rh16 81.41(14)
Rh15 Rh5 Rh7 Rh16 33.74(11)
Rh18 Rh5 Rh7 Rh16 151.37(11)
Rh11 Rh5 Rh7 Rh16 111.96(12)
Rh2 Rh5 Rh7 Rh16 -32.19(11)
Rh1 Rh5 Rh7 Rh16 -70.45(15)
Rh13 Rh5 Rh7 Rh16 1.13(16)
Rh20 Rh5 Rh7 Rh16 -96.7(14)
Rh17 Rh5 Rh7 Rh16 -177.33(13)
Rh8 Rh5 Rh7 Rh4 31.16(10)
Rh14 Rh5 Rh7 Rh4 -8.67(14)
Rh30 Rh5 Rh7 Rh4 -144.87(11)
Rh15 Rh5 Rh7 Rh4 167.46(11)
Rh18 Rh5 Rh7 Rh4 -74.91(13)
Rh11 Rh5 Rh7 Rh4 -114.32(12)
Rh2 Rh5 Rh7 Rh4 101.52(11)
Rh1 Rh5 Rh7 Rh4 63.26(14)
Rh13 Rh5 Rh7 Rh4 134.85(11)
Rh20 Rh5 Rh7 Rh4 37.0(14)
Rh17 Rh5 Rh7 Rh4 -43.62(10)
Rh8 Rh5 Rh7 Rh11 145.48(11)
Rh14 Rh5 Rh7 Rh11 105.65(11)
Rh30 Rh5 Rh7 Rh11 -30.55(11)
Rh15 Rh5 Rh7 Rh11 -78.22(9)
Rh18 Rh5 Rh7 Rh11 39.41(11)
Rh2 Rh5 Rh7 Rh11 -144.15(11)
Rh1 Rh5 Rh7 Rh11 177.58(13)
Rh13 Rh5 Rh7 Rh11 -110.83(13)
Rh20 Rh5 Rh7 Rh11 151.3(14)
Rh17 Rh5 Rh7 Rh11 70.70(9)
Rh8 Rh5 Rh7 Rh17 74.78(9)
Rh14 Rh5 Rh7 Rh17 34.95(10)
Rh30 Rh5 Rh7 Rh17 -101.25(12)
Rh15 Rh5 Rh7 Rh17 -148.92(10)
Rh18 Rh5 Rh7 Rh17 -31.29(11)
Rh11 Rh5 Rh7 Rh17 -70.70(9)
Rh2 Rh5 Rh7 Rh17 145.14(11)
Rh1 Rh5 Rh7 Rh17 106.88(12)
Rh13 Rh5 Rh7 Rh17 178.47(13)
Rh20 Rh5 Rh7 Rh17 80.6(14)
Rh8 Rh5 Rh7 Rh32 -168.81(12)
Rh14 Rh5 Rh7 Rh32 151.35(10)
Rh30 Rh5 Rh7 Rh32 15.15(15)
Rh15 Rh5 Rh7 Rh32 -32.51(10)
Rh18 Rh5 Rh7 Rh32 85.12(13)
Rh11 Rh5 Rh7 Rh32 45.70(10)
Rh2 Rh5 Rh7 Rh32 -98.45(11)
Rh1 Rh5 Rh7 Rh32 -136.71(11)
Rh13 Rh5 Rh7 Rh32 -65.12(14)
Rh20 Rh5 Rh7 Rh32 -163.0(14)
Rh17 Rh5 Rh7 Rh32 116.41(11)
Rh8 Rh5 Rh7 Rh26 -29.1(3)
Rh14 Rh5 Rh7 Rh26 -68.9(3)
Rh30 Rh5 Rh7 Rh26 154.9(3)
Rh15 Rh5 Rh7 Rh26 107.2(3)
Rh18 Rh5 Rh7 Rh26 -135.2(3)
Rh11 Rh5 Rh7 Rh26 -174.6(3)
Rh2 Rh5 Rh7 Rh26 41.3(3)
Rh1 Rh5 Rh7 Rh26 3.0(4)
Rh13 Rh5 Rh7 Rh26 74.6(3)
Rh20 Rh5 Rh7 Rh26 -23.2(16)
Rh17 Rh5 Rh7 Rh26 -103.9(3)
Rh8 Rh5 Rh7 Rh2 -70.36(9)
Rh14 Rh5 Rh7 Rh2 -110.20(11)
Rh30 Rh5 Rh7 Rh2 113.60(13)
Rh15 Rh5 Rh7 Rh2 65.93(9)
Rh18 Rh5 Rh7 Rh2 -176.44(13)
Rh11 Rh5 Rh7 Rh2 144.15(11)
Rh1 Rh5 Rh7 Rh2 -38.26(10)
Rh13 Rh5 Rh7 Rh2 33.32(11)
Rh20 Rh5 Rh7 Rh2 -64.5(14)
Rh17 Rh5 Rh7 Rh2 -145.14(11)
Rh8 Rh5 Rh7 Rh15 -136.30(11)
Rh14 Rh5 Rh7 Rh15 -176.13(12)
Rh30 Rh5 Rh7 Rh15 47.67(11)
Rh18 Rh5 Rh7 Rh15 117.63(12)
Rh11 Rh5 Rh7 Rh15 78.22(9)
Rh2 Rh5 Rh7 Rh15 -65.93(9)
Rh1 Rh5 Rh7 Rh15 -104.20(12)
Rh13 Rh5 Rh7 Rh15 -32.61(11)
Rh20 Rh5 Rh7 Rh15 -130.4(14)
Rh17 Rh5 Rh7 Rh15 148.92(10)
Rh8 Rh5 Rh7 Rh10 -35.89(9)
Rh14 Rh5 Rh7 Rh10 -75.72(12)
Rh30 Rh5 Rh7 Rh10 148.07(11)
Rh15 Rh5 Rh7 Rh10 100.41(10)
Rh18 Rh5 Rh7 Rh10 -141.96(11)
Rh11 Rh5 Rh7 Rh10 178.63(12)
Rh2 Rh5 Rh7 Rh10 34.47(9)
Rh1 Rh5 Rh7 Rh10 -3.79(14)
Rh13 Rh5 Rh7 Rh10 67.80(14)
Rh20 Rh5 Rh7 Rh10 -30.0(14)
Rh17 Rh5 Rh7 Rh10 -110.67(11)
C6 Rh4 Rh7 C46 24(2)
Rh8 Rh4 Rh7 C46 -142.1(13)
Rh12 Rh4 Rh7 C46 -169.3(13)
Rh26 Rh4 Rh7 C46 90.7(13)
Rh17 Rh4 Rh7 C46 -68.6(13)
Rh27 Rh4 Rh7 C46 126.5(13)
Rh3 Rh4 Rh7 C46 -107.6(13)
Rh10 Rh4 Rh7 C46 152.9(13)
C6 Rh4 Rh7 Rh8 166(2)
C46 Rh4 Rh7 Rh8 142.1(13)
Rh12 Rh4 Rh7 Rh8 -27.12(10)
Rh26 Rh4 Rh7 Rh8 -127.21(10)
Rh17 Rh4 Rh7 Rh8 73.53(9)
Rh27 Rh4 Rh7 Rh8 -91.38(11)
Rh3 Rh4 Rh7 Rh8 34.52(9)
Rh10 Rh4 Rh7 Rh8 -64.96(8)
C6 Rh4 Rh7 Rh5 137(2)
C46 Rh4 Rh7 Rh5 112.5(13)
Rh8 Rh4 Rh7 Rh5 -29.61(9)
Rh12 Rh4 Rh7 Rh5 -56.74(13)
Rh26 Rh4 Rh7 Rh5 -156.83(12)
Rh17 Rh4 Rh7 Rh5 43.92(10)
Rh27 Rh4 Rh7 Rh5 -121.00(11)
Rh3 Rh4 Rh7 Rh5 4.90(13)
Rh10 Rh4 Rh7 Rh5 -94.58(10)
C6 Rh4 Rh7 Rh16 -92(2)
C46 Rh4 Rh7 Rh16 -116.2(13)
Rh8 Rh4 Rh7 Rh16 101.64(12)
Rh12 Rh4 Rh7 Rh16 74.52(14)
Rh26 Rh4 Rh7 Rh16 -25.57(11)
Rh17 Rh4 Rh7 Rh16 175.18(13)
Rh27 Rh4 Rh7 Rh16 10.26(15)
Rh3 Rh4 Rh7 Rh16 136.16(11)
Rh10 Rh4 Rh7 Rh16 36.68(11)
C6 Rh4 Rh7 Rh11 71(2)
C46 Rh4 Rh7 Rh11 46.8(13)
Rh8 Rh4 Rh7 Rh11 -95.36(13)
Rh12 Rh4 Rh7 Rh11 -122.48(12)
Rh26 Rh4 Rh7 Rh11 137.43(13)
Rh17 Rh4 Rh7 Rh11 -21.82(11)
Rh27 Rh4 Rh7 Rh11 173.26(11)
Rh3 Rh4 Rh7 Rh11 -60.84(14)
Rh10 Rh4 Rh7 Rh11 -160.32(13)
C6 Rh4 Rh7 Rh17 93(2)
C46 Rh4 Rh7 Rh17 68.6(13)
Rh8 Rh4 Rh7 Rh17 -73.53(9)
Rh12 Rh4 Rh7 Rh17 -100.66(11)
Rh26 Rh4 Rh7 Rh17 159.25(10)
Rh27 Rh4 Rh7 Rh17 -164.92(12)
Rh3 Rh4 Rh7 Rh17 -39.02(9)
Rh10 Rh4 Rh7 Rh17 -138.50(10)
C6 Rh4 Rh7 Rh32 -11(2)
C46 Rh4 Rh7 Rh32 -35.1(13)
Rh8 Rh4 Rh7 Rh32 -177.3(2)
Rh12 Rh4 Rh7 Rh32 155.62(16)
Rh26 Rh4 Rh7 Rh32 55.53(18)
Rh17 Rh4 Rh7 Rh32 -103.72(19)
Rh27 Rh4 Rh7 Rh32 91.36(19)
Rh3 Rh4 Rh7 Rh32 -142.74(17)
Rh10 Rh4 Rh7 Rh32 117.78(19)
C6 Rh4 Rh7 Rh26 -66(2)
C46 Rh4 Rh7 Rh26 -90.7(13)
Rh8 Rh4 Rh7 Rh26 127.21(10)
Rh12 Rh4 Rh7 Rh26 100.09(11)
Rh17 Rh4 Rh7 Rh26 -159.25(10)
Rh27 Rh4 Rh7 Rh26 35.83(10)
Rh3 Rh4 Rh7 Rh26 161.73(11)
Rh10 Rh4 Rh7 Rh26 62.25(8)
C6 Rh4 Rh7 Rh2 -161(2)
C46 Rh4 Rh7 Rh2 174.8(13)
Rh8 Rh4 Rh7 Rh2 32.70(9)
Rh12 Rh4 Rh7 Rh2 5.58(14)
Rh26 Rh4 Rh7 Rh2 -94.51(11)
Rh17 Rh4 Rh7 Rh2 106.24(11)
Rh27 Rh4 Rh7 Rh2 -58.68(13)
Rh3 Rh4 Rh7 Rh2 67.22(12)
Rh10 Rh4 Rh7 Rh2 -32.26(9)
C6 Rh4 Rh7 Rh15 175(2)
C46 Rh4 Rh7 Rh15 150.6(13)
Rh8 Rh4 Rh7 Rh15 8.4(4)
Rh12 Rh4 Rh7 Rh15 -18.7(4)
Rh26 Rh4 Rh7 Rh15 -118.8(4)
Rh17 Rh4 Rh7 Rh15 82.0(4)
Rh27 Rh4 Rh7 Rh15 -82.9(4)
Rh3 Rh4 Rh7 Rh15 43.0(4)
Rh10 Rh4 Rh7 Rh15 -56.5(4)
C6 Rh4 Rh7 Rh10 -129(2)
C46 Rh4 Rh7 Rh10 -152.9(13)
Rh8 Rh4 Rh7 Rh10 64.96(8)
Rh12 Rh4 Rh7 Rh10 37.84(10)
Rh26 Rh4 Rh7 Rh10 -62.25(8)
Rh17 Rh4 Rh7 Rh10 138.50(10)
Rh27 Rh4 Rh7 Rh10 -26.42(10)
Rh3 Rh4 Rh7 Rh10 99.48(10)
C14 Rh2 Rh7 C46 120(3)
Rh10 Rh2 Rh7 C46 46(2)
Rh15 Rh2 Rh7 C46 -162(2)
Rh8 Rh2 Rh7 C46 -24(2)
Rh5 Rh2 Rh7 C46 -92(2)
Rh6 Rh2 Rh7 C46 5(2)
Rh13 Rh2 Rh7 C46 -121(2)
Rh1 Rh2 Rh7 C46 -58(2)
Rh16 Rh2 Rh7 C46 122(2)
C14 Rh2 Rh7 Rh8 145(2)
Rh10 Rh2 Rh7 Rh8 69.88(9)
Rh15 Rh2 Rh7 Rh8 -137.72(11)
Rh5 Rh2 Rh7 Rh8 -67.45(9)
Rh6 Rh2 Rh7 Rh8 29.20(10)
Rh13 Rh2 Rh7 Rh8 -96.56(11)
Rh1 Rh2 Rh7 Rh8 -33.69(9)
Rh16 Rh2 Rh7 Rh8 145.90(12)
C14 Rh2 Rh7 Rh5 -148(2)
Rh10 Rh2 Rh7 Rh5 137.33(11)
Rh15 Rh2 Rh7 Rh5 -70.28(10)
Rh8 Rh2 Rh7 Rh5 67.45(9)
Rh6 Rh2 Rh7 Rh5 96.65(11)
Rh13 Rh2 Rh7 Rh5 -29.12(10)
Rh1 Rh2 Rh7 Rh5 33.76(10)
Rh16 Rh2 Rh7 Rh5 -146.65(12)
C14 Rh2 Rh7 Rh16 -1(2)
Rh10 Rh2 Rh7 Rh16 -76.02(10)
Rh15 Rh2 Rh7 Rh16 76.38(10)
Rh8 Rh2 Rh7 Rh16 -145.90(12)
Rh5 Rh2 Rh7 Rh16 146.65(12)
Rh6 Rh2 Rh7 Rh16 -116.70(12)
Rh13 Rh2 Rh7 Rh16 117.54(11)
Rh1 Rh2 Rh7 Rh16 -179.59(12)
C14 Rh2 Rh7 Rh4 111(2)
Rh10 Rh2 Rh7 Rh4 36.19(10)
Rh15 Rh2 Rh7 Rh4 -171.42(12)
Rh8 Rh2 Rh7 Rh4 -33.69(10)
Rh5 Rh2 Rh7 Rh4 -101.14(12)
Rh6 Rh2 Rh7 Rh4 -4.49(14)
Rh13 Rh2 Rh7 Rh4 -130.25(11)
Rh1 Rh2 Rh7 Rh4 -67.38(13)
Rh16 Rh2 Rh7 Rh4 112.21(12)
C14 Rh2 Rh7 Rh11 -115(2)
Rh10 Rh2 Rh7 Rh11 169.88(12)
Rh15 Rh2 Rh7 Rh11 -37.73(11)
Rh8 Rh2 Rh7 Rh11 100.00(12)
Rh5 Rh2 Rh7 Rh11 32.55(10)
Rh6 Rh2 Rh7 Rh11 129.20(11)
Rh13 Rh2 Rh7 Rh11 3.43(14)
Rh1 Rh2 Rh7 Rh11 66.31(13)
Rh16 Rh2 Rh7 Rh11 -114.10(12)
C14 Rh2 Rh7 Rh17 178(2)
Rh10 Rh2 Rh7 Rh17 103.75(12)
Rh15 Rh2 Rh7 Rh17 -103.86(12)
Rh8 Rh2 Rh7 Rh17 33.86(10)
Rh5 Rh2 Rh7 Rh17 -33.58(11)
Rh6 Rh2 Rh7 Rh17 63.07(13)
Rh13 Rh2 Rh7 Rh17 -62.70(13)
Rh1 Rh2 Rh7 Rh17 0.17(14)
Rh16 Rh2 Rh7 Rh17 179.76(13)
C14 Rh2 Rh7 Rh32 -51(2)
Rh10 Rh2 Rh7 Rh32 -125.18(11)
Rh15 Rh2 Rh7 Rh32 27.22(10)
Rh8 Rh2 Rh7 Rh32 164.94(12)
Rh5 Rh2 Rh7 Rh32 97.49(11)
Rh6 Rh2 Rh7 Rh32 -165.86(10)
Rh13 Rh2 Rh7 Rh32 68.38(12)
Rh1 Rh2 Rh7 Rh32 131.25(11)
Rh16 Rh2 Rh7 Rh32 -49.16(10)
C14 Rh2 Rh7 Rh26 48(2)
Rh10 Rh2 Rh7 Rh26 -27.12(9)
Rh15 Rh2 Rh7 Rh26 125.27(11)
Rh8 Rh2 Rh7 Rh26 -97.00(11)
Rh5 Rh2 Rh7 Rh26 -164.45(12)
Rh6 Rh2 Rh7 Rh26 -67.80(12)
Rh13 Rh2 Rh7 Rh26 166.43(10)
Rh1 Rh2 Rh7 Rh26 -130.69(10)
Rh16 Rh2 Rh7 Rh26 48.89(10)
C14 Rh2 Rh7 Rh15 -78(2)
Rh10 Rh2 Rh7 Rh15 -152.39(11)
Rh8 Rh2 Rh7 Rh15 137.72(11)
Rh5 Rh2 Rh7 Rh15 70.28(10)
Rh6 Rh2 Rh7 Rh15 166.93(12)
Rh13 Rh2 Rh7 Rh15 41.16(10)
Rh1 Rh2 Rh7 Rh15 104.03(11)
Rh16 Rh2 Rh7 Rh15 -76.38(10)
C14 Rh2 Rh7 Rh10 75(2)
Rh15 Rh2 Rh7 Rh10 152.39(11)
Rh8 Rh2 Rh7 Rh10 -69.88(9)
Rh5 Rh2 Rh7 Rh10 -137.33(11)
Rh6 Rh2 Rh7 Rh10 -40.68(9)
Rh13 Rh2 Rh7 Rh10 -166.45(12)
Rh1 Rh2 Rh7 Rh10 -103.57(11)
Rh16 Rh2 Rh7 Rh10 76.02(10)
Rh14 Rh5 Rh8 Rh7 137.03(10)
Rh30 Rh5 Rh8 Rh7 61.3(18)
Rh15 Rh5 Rh8 Rh7 -43.14(11)
Rh18 Rh5 Rh8 Rh7 104.95(12)
Rh11 Rh5 Rh8 Rh7 33.25(11)
Rh2 Rh5 Rh8 Rh7 -75.12(9)
Rh1 Rh5 Rh8 Rh7 -147.32(10)
Rh13 Rh5 Rh8 Rh7 -111.13(12)
Rh20 Rh5 Rh8 Rh7 -179.46(12)
Rh17 Rh5 Rh8 Rh7 68.39(9)
Rh7 Rh5 Rh8 Rh12 -63.4(16)
Rh14 Rh5 Rh8 Rh12 73.6(16)
Rh30 Rh5 Rh8 Rh12 -2(3)
Rh15 Rh5 Rh8 Rh12 -106.5(16)
Rh18 Rh5 Rh8 Rh12 41.6(17)
Rh11 Rh5 Rh8 Rh12 -30.1(17)
Rh2 Rh5 Rh8 Rh12 -138.5(16)
Rh1 Rh5 Rh8 Rh12 149.3(16)
Rh13 Rh5 Rh8 Rh12 -174.5(16)
Rh20 Rh5 Rh8 Rh12 117.1(16)
Rh17 Rh5 Rh8 Rh12 5.0(16)
Rh7 Rh5 Rh8 Rh10 43.17(10)
Rh14 Rh5 Rh8 Rh10 -179.80(12)
Rh30 Rh5 Rh8 Rh10 104.4(18)
Rh15 Rh5 Rh8 Rh10 0.03(15)
Rh18 Rh5 Rh8 Rh10 148.13(11)
Rh11 Rh5 Rh8 Rh10 76.42(14)
Rh2 Rh5 Rh8 Rh10 -31.95(10)
Rh1 Rh5 Rh8 Rh10 -104.14(11)
Rh13 Rh5 Rh8 Rh10 -67.95(15)
Rh20 Rh5 Rh8 Rh10 -136.29(11)
Rh17 Rh5 Rh8 Rh10 111.57(12)
Rh7 Rh5 Rh8 Rh14 -137.03(10)
Rh30 Rh5 Rh8 Rh14 -75.8(18)
Rh15 Rh5 Rh8 Rh14 179.83(13)
Rh18 Rh5 Rh8 Rh14 -32.07(11)
Rh11 Rh5 Rh8 Rh14 -103.78(12)
Rh2 Rh5 Rh8 Rh14 147.85(10)
Rh1 Rh5 Rh8 Rh14 75.66(9)
Rh13 Rh5 Rh8 Rh14 111.85(12)
Rh20 Rh5 Rh8 Rh14 43.51(10)
Rh17 Rh5 Rh8 Rh14 -68.63(9)
Rh7 Rh5 Rh8 Rh2 75.12(9)
Rh14 Rh5 Rh8 Rh2 -147.85(10)
Rh30 Rh5 Rh8 Rh2 136.4(18)
Rh15 Rh5 Rh8 Rh2 31.98(10)
Rh18 Rh5 Rh8 Rh2 -179.93(13)
Rh11 Rh5 Rh8 Rh2 108.37(12)
Rh1 Rh5 Rh8 Rh2 -72.20(9)
Rh13 Rh5 Rh8 Rh2 -36.01(11)
Rh20 Rh5 Rh8 Rh2 -104.34(11)
Rh17 Rh5 Rh8 Rh2 143.51(11)
Rh7 Rh5 Rh8 Rh1 147.32(10)
Rh14 Rh5 Rh8 Rh1 -75.66(9)
Rh30 Rh5 Rh8 Rh1 -151.4(18)
Rh15 Rh5 Rh8 Rh1 104.18(11)
Rh18 Rh5 Rh8 Rh1 -107.73(12)
Rh11 Rh5 Rh8 Rh1 -179.44(13)
Rh2 Rh5 Rh8 Rh1 72.20(9)
Rh13 Rh5 Rh8 Rh1 36.19(11)
Rh20 Rh5 Rh8 Rh1 -32.15(10)
Rh17 Rh5 Rh8 Rh1 -144.29(10)
Rh7 Rh5 Rh8 Rh4 -32.52(10)
Rh14 Rh5 Rh8 Rh4 104.51(12)
Rh30 Rh5 Rh8 Rh4 28.7(19)
Rh15 Rh5 Rh8 Rh4 -75.66(13)
Rh18 Rh5 Rh8 Rh4 72.43(14)
Rh11 Rh5 Rh8 Rh4 0.73(16)
Rh2 Rh5 Rh8 Rh4 -107.64(12)
Rh1 Rh5 Rh8 Rh4 -179.84(12)
Rh13 Rh5 Rh8 Rh4 -143.65(11)
Rh20 Rh5 Rh8 Rh4 148.01(11)
Rh17 Rh5 Rh8 Rh4 35.87(11)
Rh7 Rh5 Rh8 Rh9 179.73(12)
Rh14 Rh5 Rh8 Rh9 -43.24(10)
Rh30 Rh5 Rh8 Rh9 -119.0(18)
Rh15 Rh5 Rh8 Rh9 136.59(11)
Rh18 Rh5 Rh8 Rh9 -75.31(14)
Rh11 Rh5 Rh8 Rh9 -147.02(11)
Rh2 Rh5 Rh8 Rh9 104.61(11)
Rh1 Rh5 Rh8 Rh9 32.41(10)
Rh13 Rh5 Rh8 Rh9 68.61(14)
Rh20 Rh5 Rh8 Rh9 0.27(15)
Rh17 Rh5 Rh8 Rh9 -111.87(12)
Rh7 Rh5 Rh8 Rh3 -105.09(12)
Rh14 Rh5 Rh8 Rh3 31.94(10)
Rh30 Rh5 Rh8 Rh3 -43.8(19)
Rh15 Rh5 Rh8 Rh3 -148.23(11)
Rh18 Rh5 Rh8 Rh3 -0.13(16)
Rh11 Rh5 Rh8 Rh3 -71.84(14)
Rh2 Rh5 Rh8 Rh3 179.80(12)
Rh1 Rh5 Rh8 Rh3 107.60(12)
Rh13 Rh5 Rh8 Rh3 143.79(11)
Rh20 Rh5 Rh8 Rh3 75.45(13)
Rh17 Rh5 Rh8 Rh3 -36.69(11)
Rh7 Rh5 Rh8 Rh6 111.52(12)
Rh14 Rh5 Rh8 Rh6 -111.45(12)
Rh30 Rh5 Rh8 Rh6 172.8(18)
Rh15 Rh5 Rh8 Rh6 68.38(14)
Rh18 Rh5 Rh8 Rh6 -143.52(11)
Rh11 Rh5 Rh8 Rh6 144.77(11)
Rh2 Rh5 Rh8 Rh6 36.40(10)
Rh1 Rh5 Rh8 Rh6 -35.79(10)
Rh13 Rh5 Rh8 Rh6 0.40(16)
Rh20 Rh5 Rh8 Rh6 -67.94(14)
Rh17 Rh5 Rh8 Rh6 179.92(12)
Rh7 Rh5 Rh8 Rh17 -68.39(9)
Rh14 Rh5 Rh8 Rh17 68.63(9)
Rh30 Rh5 Rh8 Rh17 -7.1(18)
Rh15 Rh5 Rh8 Rh17 -111.54(12)
Rh18 Rh5 Rh8 Rh17 36.56(11)
Rh11 Rh5 Rh8 Rh17 -35.15(11)
Rh2 Rh5 Rh8 Rh17 -143.51(11)
Rh1 Rh5 Rh8 Rh17 144.29(10)
Rh13 Rh5 Rh8 Rh17 -179.52(13)
Rh20 Rh5 Rh8 Rh17 112.14(12)
C46 Rh7 Rh8 Rh5 -118.7(10)
Rh16 Rh7 Rh8 Rh5 103.69(13)
Rh4 Rh7 Rh8 Rh5 -145.92(11)
Rh11 Rh7 Rh8 Rh5 -31.13(10)
Rh17 Rh7 Rh8 Rh5 -74.04(9)
Rh32 Rh7 Rh8 Rh5 29.6(3)
Rh26 Rh7 Rh8 Rh5 168.63(11)
Rh2 Rh7 Rh8 Rh5 70.95(9)
Rh15 Rh7 Rh8 Rh5 36.64(9)
Rh10 Rh7 Rh8 Rh5 136.93(11)
C46 Rh7 Rh8 Rh12 57.0(10)
Rh5 Rh7 Rh8 Rh12 175.64(13)
Rh16 Rh7 Rh8 Rh12 -80.67(14)
Rh4 Rh7 Rh8 Rh12 29.72(10)
Rh11 Rh7 Rh8 Rh12 144.51(11)
Rh17 Rh7 Rh8 Rh12 101.59(12)
Rh32 Rh7 Rh8 Rh12 -154.7(3)
Rh26 Rh7 Rh8 Rh12 -15.73(14)
Rh2 Rh7 Rh8 Rh12 -113.41(12)
Rh15 Rh7 Rh8 Rh12 -147.72(10)
Rh10 Rh7 Rh8 Rh12 -47.43(11)
C46 Rh7 Rh8 Rh10 104.4(10)
Rh5 Rh7 Rh8 Rh10 -136.93(11)
Rh16 Rh7 Rh8 Rh10 -33.24(11)
Rh4 Rh7 Rh8 Rh10 77.15(9)
Rh11 Rh7 Rh8 Rh10 -168.06(12)
Rh17 Rh7 Rh8 Rh10 149.02(11)
Rh32 Rh7 Rh8 Rh10 -107.3(3)
Rh26 Rh7 Rh8 Rh10 31.70(10)
Rh2 Rh7 Rh8 Rh10 -65.98(9)
Rh15 Rh7 Rh8 Rh10 -100.29(10)
C46 Rh7 Rh8 Rh14 -78.6(10)
Rh5 Rh7 Rh8 Rh14 40.10(10)
Rh16 Rh7 Rh8 Rh14 143.79(11)
Rh4 Rh7 Rh8 Rh14 -105.82(11)
Rh11 Rh7 Rh8 Rh14 8.97(15)
Rh17 Rh7 Rh8 Rh14 -33.95(11)
Rh32 Rh7 Rh8 Rh14 69.7(3)
Rh26 Rh7 Rh8 Rh14 -151.28(10)
Rh2 Rh7 Rh8 Rh14 111.05(12)
Rh15 Rh7 Rh8 Rh14 76.74(12)
Rh10 Rh7 Rh8 Rh14 177.03(13)
C46 Rh7 Rh8 Rh2 170.4(10)
Rh5 Rh7 Rh8 Rh2 -70.95(9)
Rh16 Rh7 Rh8 Rh2 32.74(11)
Rh4 Rh7 Rh8 Rh2 143.13(10)
Rh11 Rh7 Rh8 Rh2 -102.08(11)
Rh17 Rh7 Rh8 Rh2 -145.00(11)
Rh32 Rh7 Rh8 Rh2 -41.3(3)
Rh26 Rh7 Rh8 Rh2 97.68(10)
Rh15 Rh7 Rh8 Rh2 -34.31(9)
Rh10 Rh7 Rh8 Rh2 65.98(9)
C46 Rh7 Rh8 Rh1 -151.1(10)
Rh5 Rh7 Rh8 Rh1 -32.39(10)
Rh16 Rh7 Rh8 Rh1 71.30(14)
Rh4 Rh7 Rh8 Rh1 -178.31(12)
Rh11 Rh7 Rh8 Rh1 -63.52(14)
Rh17 Rh7 Rh8 Rh1 -106.44(12)
Rh32 Rh7 Rh8 Rh1 -2.8(4)
Rh26 Rh7 Rh8 Rh1 136.23(10)
Rh2 Rh7 Rh8 Rh1 38.56(10)
Rh15 Rh7 Rh8 Rh1 4.25(14)
Rh10 Rh7 Rh8 Rh1 104.54(12)
C46 Rh7 Rh8 Rh4 27.3(10)
Rh5 Rh7 Rh8 Rh4 145.92(11)
Rh16 Rh7 Rh8 Rh4 -110.39(12)
Rh11 Rh7 Rh8 Rh4 114.79(12)
Rh17 Rh7 Rh8 Rh4 71.87(9)
Rh32 Rh7 Rh8 Rh4 175.5(3)
Rh26 Rh7 Rh8 Rh4 -45.46(9)
Rh2 Rh7 Rh8 Rh4 -143.13(10)
Rh15 Rh7 Rh8 Rh4 -177.44(11)
Rh10 Rh7 Rh8 Rh4 -77.15(9)
C46 Rh7 Rh8 Rh9 -122.2(19)
Rh5 Rh7 Rh8 Rh9 -3.6(17)
Rh16 Rh7 Rh8 Rh9 100.1(17)
Rh4 Rh7 Rh8 Rh9 -149.5(17)
Rh11 Rh7 Rh8 Rh9 -34.7(17)
Rh17 Rh7 Rh8 Rh9 -77.6(17)
Rh32 Rh7 Rh8 Rh9 26.0(19)
Rh26 Rh7 Rh8 Rh9 165.0(16)
Rh2 Rh7 Rh8 Rh9 67.4(17)
Rh15 Rh7 Rh8 Rh9 33.1(17)
Rh10 Rh7 Rh8 Rh9 133.3(17)
C46 Rh7 Rh8 Rh3 -12.8(10)
Rh5 Rh7 Rh8 Rh3 105.91(12)
Rh16 Rh7 Rh8 Rh3 -150.40(11)
Rh4 Rh7 Rh8 Rh3 -40.01(11)
Rh11 Rh7 Rh8 Rh3 74.78(14)
Rh17 Rh7 Rh8 Rh3 31.86(11)
Rh32 Rh7 Rh8 Rh3 135.5(3)
Rh26 Rh7 Rh8 Rh3 -85.46(12)
Rh2 Rh7 Rh8 Rh3 176.86(13)
Rh15 Rh7 Rh8 Rh3 142.55(11)
Rh10 Rh7 Rh8 Rh3 -117.16(12)
C46 Rh7 Rh8 Rh6 137.6(10)
Rh5 Rh7 Rh8 Rh6 -103.78(13)
Rh16 Rh7 Rh8 Rh6 -0.09(17)
Rh4 Rh7 Rh8 Rh6 110.30(13)
Rh11 Rh7 Rh8 Rh6 -134.91(12)
Rh17 Rh7 Rh8 Rh6 -177.83(13)
Rh32 Rh7 Rh8 Rh6 -74.2(3)
Rh26 Rh7 Rh8 Rh6 64.84(14)
Rh2 Rh7 Rh8 Rh6 -32.83(11)
Rh15 Rh7 Rh8 Rh6 -67.14(14)
Rh10 Rh7 Rh8 Rh6 33.15(11)
C46 Rh7 Rh8 Rh17 -44.6(10)
Rh5 Rh7 Rh8 Rh17 74.04(9)
Rh16 Rh7 Rh8 Rh17 177.74(14)
Rh4 Rh7 Rh8 Rh17 -71.87(9)
Rh11 Rh7 Rh8 Rh17 42.92(10)
Rh32 Rh7 Rh8 Rh17 103.7(3)
Rh26 Rh7 Rh8 Rh17 -117.33(11)
Rh2 Rh7 Rh8 Rh17 145.00(11)
Rh15 Rh7 Rh8 Rh17 110.69(11)
Rh10 Rh7 Rh8 Rh17 -149.02(11)
C14 Rh2 Rh8 Rh5 145(2)
Rh10 Rh2 Rh8 Rh5 -145.87(11)
Rh15 Rh2 Rh8 Rh5 -30.95(11)
Rh6 Rh2 Rh8 Rh5 142.44(11)
Rh13 Rh2 Rh8 Rh5 32.27(10)
Rh1 Rh2 Rh8 Rh5 71.48(9)
Rh7 Rh2 Rh8 Rh5 -69.80(9)
Rh16 Rh2 Rh8 Rh5 -98.43(11)
C14 Rh2 Rh8 Rh7 -145(2)
Rh10 Rh2 Rh8 Rh7 -76.07(9)
Rh15 Rh2 Rh8 Rh7 38.84(11)
Rh5 Rh2 Rh8 Rh7 69.80(9)
Rh6 Rh2 Rh8 Rh7 -147.76(11)
Rh13 Rh2 Rh8 Rh7 102.06(10)
Rh1 Rh2 Rh8 Rh7 141.27(10)
Rh16 Rh2 Rh8 Rh7 -28.64(10)
C14 Rh2 Rh8 Rh12 -38(2)
Rh10 Rh2 Rh8 Rh12 30.76(11)
Rh15 Rh2 Rh8 Rh12 145.68(12)
Rh5 Rh2 Rh8 Rh12 176.63(14)
Rh6 Rh2 Rh8 Rh12 -40.93(11)
Rh13 Rh2 Rh8 Rh12 -151.10(11)
Rh1 Rh2 Rh8 Rh12 -111.89(13)
Rh7 Rh2 Rh8 Rh12 106.83(13)
Rh16 Rh2 Rh8 Rh12 78.20(13)
C14 Rh2 Rh8 Rh10 -69(2)
Rh15 Rh2 Rh8 Rh10 114.91(12)
Rh5 Rh2 Rh8 Rh10 145.87(11)
Rh6 Rh2 Rh8 Rh10 -71.69(9)
Rh13 Rh2 Rh8 Rh10 178.13(11)
Rh1 Rh2 Rh8 Rh10 -142.66(10)
Rh7 Rh2 Rh8 Rh10 76.07(9)
Rh16 Rh2 Rh8 Rh10 47.43(9)
C14 Rh2 Rh8 Rh14 113(2)
Rh10 Rh2 Rh8 Rh14 -177.71(13)
Rh15 Rh2 Rh8 Rh14 -62.80(14)
Rh5 Rh2 Rh8 Rh14 -31.84(10)
Rh6 Rh2 Rh8 Rh14 110.60(12)
Rh13 Rh2 Rh8 Rh14 0.42(14)
Rh1 Rh2 Rh8 Rh14 39.63(10)
Rh7 Rh2 Rh8 Rh14 -101.64(12)
Rh16 Rh2 Rh8 Rh14 -130.28(11)
C14 Rh2 Rh8 Rh1 74(2)
Rh10 Rh2 Rh8 Rh1 142.66(10)
Rh15 Rh2 Rh8 Rh1 -102.43(11)
Rh5 Rh2 Rh8 Rh1 -71.48(9)
Rh6 Rh2 Rh8 Rh1 70.97(9)
Rh13 Rh2 Rh8 Rh1 -39.21(9)
Rh7 Rh2 Rh8 Rh1 -141.27(10)
Rh16 Rh2 Rh8 Rh1 -169.91(11)
C14 Rh2 Rh8 Rh4 -109(2)
Rh10 Rh2 Rh8 Rh4 -40.46(10)
Rh15 Rh2 Rh8 Rh4 74.45(14)
Rh5 Rh2 Rh8 Rh4 105.41(12)
Rh6 Rh2 Rh8 Rh4 -112.15(12)
Rh13 Rh2 Rh8 Rh4 137.67(10)
Rh1 Rh2 Rh8 Rh4 176.88(12)
Rh7 Rh2 Rh8 Rh4 35.61(10)
Rh16 Rh2 Rh8 Rh4 6.97(14)
C14 Rh2 Rh8 Rh9 39(2)
Rh10 Rh2 Rh8 Rh9 107.87(12)
Rh15 Rh2 Rh8 Rh9 -137.22(11)
Rh5 Rh2 Rh8 Rh9 -106.27(12)
Rh6 Rh2 Rh8 Rh9 36.17(10)
Rh13 Rh2 Rh8 Rh9 -74.00(12)
Rh1 Rh2 Rh8 Rh9 -34.79(10)
Rh7 Rh2 Rh8 Rh9 -176.06(13)
Rh16 Rh2 Rh8 Rh9 155.30(10)
C14 Rh2 Rh8 Rh3 142(3)
Rh10 Rh2 Rh8 Rh3 -149(2)
Rh15 Rh2 Rh8 Rh3 -35(2)
Rh5 Rh2 Rh8 Rh3 -4(2)
Rh6 Rh2 Rh8 Rh3 139(2)
Rh13 Rh2 Rh8 Rh3 29(2)
Rh1 Rh2 Rh8 Rh3 68(2)
Rh7 Rh2 Rh8 Rh3 -73(2)
Rh16 Rh2 Rh8 Rh3 -102(2)
C14 Rh2 Rh8 Rh6 3(2)
Rh10 Rh2 Rh8 Rh6 71.69(9)
Rh15 Rh2 Rh8 Rh6 -173.40(12)
Rh5 Rh2 Rh8 Rh6 -142.44(11)
Rh13 Rh2 Rh8 Rh6 -110.18(10)
Rh1 Rh2 Rh8 Rh6 -70.97(9)
Rh7 Rh2 Rh8 Rh6 147.76(11)
Rh16 Rh2 Rh8 Rh6 119.12(11)
C14 Rh2 Rh8 Rh17 -178(2)
Rh10 Rh2 Rh8 Rh17 -109.58(12)
Rh15 Rh2 Rh8 Rh17 5.33(15)
Rh5 Rh2 Rh8 Rh17 36.29(11)
Rh6 Rh2 Rh8 Rh17 178.73(13)
Rh13 Rh2 Rh8 Rh17 68.55(13)
Rh1 Rh2 Rh8 Rh17 107.76(12)
Rh7 Rh2 Rh8 Rh17 -33.51(10)
Rh16 Rh2 Rh8 Rh17 -62.15(13)
C2 Rh1 Rh8 Rh5 -40.3(15)
C37 Rh1 Rh8 Rh5 -158.7(9)
Rh20 Rh1 Rh8 Rh5 30.92(10)
Rh9 Rh1 Rh8 Rh5 145.67(11)
Rh6 Rh1 Rh8 Rh5 -142.97(11)
Rh13 Rh1 Rh8 Rh5 -32.40(9)
Rh2 Rh1 Rh8 Rh5 -71.58(9)
Rh14 Rh1 Rh8 Rh5 69.86(9)
Rh22 Rh1 Rh8 Rh5 97.85(10)
C2 Rh1 Rh8 Rh7 -8.1(15)
C37 Rh1 Rh8 Rh7 -126.5(9)
Rh20 Rh1 Rh8 Rh7 63.07(14)
Rh5 Rh1 Rh8 Rh7 32.16(10)
Rh9 Rh1 Rh8 Rh7 177.82(13)
Rh6 Rh1 Rh8 Rh7 -110.81(12)
Rh13 Rh1 Rh8 Rh7 -0.25(14)
Rh2 Rh1 Rh8 Rh7 -39.42(10)
Rh14 Rh1 Rh8 Rh7 102.01(12)
Rh22 Rh1 Rh8 Rh7 130.01(11)
C2 Rh1 Rh8 Rh12 142.3(15)
C37 Rh1 Rh8 Rh12 24.0(9)
Rh20 Rh1 Rh8 Rh12 -146.47(11)
Rh5 Rh1 Rh8 Rh12 -177.39(14)
Rh9 Rh1 Rh8 Rh12 -31.72(11)
Rh6 Rh1 Rh8 Rh12 39.64(11)
Rh13 Rh1 Rh8 Rh12 150.21(11)
Rh2 Rh1 Rh8 Rh12 111.03(12)
Rh14 Rh1 Rh8 Rh12 -107.53(13)
Rh22 Rh1 Rh8 Rh12 -79.54(13)
C2 Rh1 Rh8 Rh10 65.8(15)
C37 Rh1 Rh8 Rh10 -52.6(9)
Rh20 Rh1 Rh8 Rh10 137.02(11)
Rh5 Rh1 Rh8 Rh10 106.10(12)
Rh9 Rh1 Rh8 Rh10 -108.23(11)
Rh6 Rh1 Rh8 Rh10 -36.87(10)
Rh13 Rh1 Rh8 Rh10 73.70(12)
Rh2 Rh1 Rh8 Rh10 34.52(10)
Rh14 Rh1 Rh8 Rh10 175.96(13)
Rh22 Rh1 Rh8 Rh10 -156.05(10)
C2 Rh1 Rh8 Rh14 -110.1(15)
C37 Rh1 Rh8 Rh14 131.5(9)
Rh20 Rh1 Rh8 Rh14 -38.94(10)
Rh5 Rh1 Rh8 Rh14 -69.86(9)
Rh9 Rh1 Rh8 Rh14 75.81(9)
Rh6 Rh1 Rh8 Rh14 147.17(11)
Rh13 Rh1 Rh8 Rh14 -102.26(10)
Rh2 Rh1 Rh8 Rh14 -141.44(10)
Rh22 Rh1 Rh8 Rh14 27.99(9)
C2 Rh1 Rh8 Rh2 31.3(15)
C37 Rh1 Rh8 Rh2 -87.1(9)
Rh20 Rh1 Rh8 Rh2 102.49(11)
Rh5 Rh1 Rh8 Rh2 71.58(9)
Rh9 Rh1 Rh8 Rh2 -142.76(10)
Rh6 Rh1 Rh8 Rh2 -71.39(9)
Rh13 Rh1 Rh8 Rh2 39.18(9)
Rh14 Rh1 Rh8 Rh2 141.44(10)
Rh22 Rh1 Rh8 Rh2 169.43(11)
C2 Rh1 Rh8 Rh4 -37(3)
C37 Rh1 Rh8 Rh4 -156(2)
Rh20 Rh1 Rh8 Rh4 34(2)
Rh5 Rh1 Rh8 Rh4 3(2)
Rh9 Rh1 Rh8 Rh4 148(2)
Rh6 Rh1 Rh8 Rh4 -140(2)
Rh13 Rh1 Rh8 Rh4 -30(2)
Rh2 Rh1 Rh8 Rh4 -69(2)
Rh14 Rh1 Rh8 Rh4 73(2)
Rh22 Rh1 Rh8 Rh4 101(2)
C2 Rh1 Rh8 Rh9 174.1(15)
C37 Rh1 Rh8 Rh9 55.7(9)
Rh20 Rh1 Rh8 Rh9 -114.75(11)
Rh5 Rh1 Rh8 Rh9 -145.67(11)
Rh6 Rh1 Rh8 Rh9 71.37(9)
Rh13 Rh1 Rh8 Rh9 -178.07(11)
Rh2 Rh1 Rh8 Rh9 142.76(10)
Rh14 Rh1 Rh8 Rh9 -75.81(9)
Rh22 Rh1 Rh8 Rh9 -47.81(9)
C2 Rh1 Rh8 Rh3 -145.6(15)
C37 Rh1 Rh8 Rh3 96.0(9)
Rh20 Rh1 Rh8 Rh3 -74.42(13)
Rh5 Rh1 Rh8 Rh3 -105.34(12)
Rh9 Rh1 Rh8 Rh3 40.33(10)
Rh6 Rh1 Rh8 Rh3 111.70(12)
Rh13 Rh1 Rh8 Rh3 -137.74(10)
Rh2 Rh1 Rh8 Rh3 -176.91(12)
Rh14 Rh1 Rh8 Rh3 -35.48(10)
Rh22 Rh1 Rh8 Rh3 -7.48(13)
C2 Rh1 Rh8 Rh6 102.7(15)
C37 Rh1 Rh8 Rh6 -15.7(9)
Rh20 Rh1 Rh8 Rh6 173.88(12)
Rh5 Rh1 Rh8 Rh6 142.97(11)
Rh9 Rh1 Rh8 Rh6 -71.37(9)
Rh13 Rh1 Rh8 Rh6 110.57(10)
Rh2 Rh1 Rh8 Rh6 71.39(9)
Rh14 Rh1 Rh8 Rh6 -147.17(11)
Rh22 Rh1 Rh8 Rh6 -119.18(10)
C2 Rh1 Rh8 Rh17 -75.9(15)
C37 Rh1 Rh8 Rh17 165.7(9)
Rh20 Rh1 Rh8 Rh17 -4.73(15)
Rh5 Rh1 Rh8 Rh17 -35.64(10)
Rh9 Rh1 Rh8 Rh17 110.02(12)
Rh6 Rh1 Rh8 Rh17 -178.61(13)
Rh13 Rh1 Rh8 Rh17 -68.04(13)
Rh2 Rh1 Rh8 Rh17 -107.22(12)
Rh14 Rh1 Rh8 Rh17 34.22(10)
Rh22 Rh1 Rh8 Rh17 62.21(13)
C6 Rh4 Rh8 Rh5 -130(2)
C46 Rh4 Rh8 Rh5 4.7(10)
Rh7 Rh4 Rh8 Rh5 32.87(11)
Rh12 Rh4 Rh8 Rh5 -177.45(13)
Rh26 Rh4 Rh8 Rh5 79.21(12)
Rh17 Rh4 Rh8 Rh5 -36.69(11)
Rh27 Rh4 Rh8 Rh5 139.68(11)
Rh3 Rh4 Rh8 Rh5 -106.75(12)
Rh10 Rh4 Rh8 Rh5 107.22(12)
C6 Rh4 Rh8 Rh7 -163(2)
C46 Rh4 Rh8 Rh7 -28.2(10)
Rh12 Rh4 Rh8 Rh7 149.68(11)
Rh26 Rh4 Rh8 Rh7 46.33(10)
Rh17 Rh4 Rh8 Rh7 -69.56(9)
Rh27 Rh4 Rh8 Rh7 106.80(11)
Rh3 Rh4 Rh8 Rh7 -139.62(10)
Rh10 Rh4 Rh8 Rh7 74.35(9)
C6 Rh4 Rh8 Rh12 47(2)
C46 Rh4 Rh8 Rh12 -177.8(10)
Rh7 Rh4 Rh8 Rh12 -149.68(11)
Rh26 Rh4 Rh8 Rh12 -103.34(10)
Rh17 Rh4 Rh8 Rh12 140.76(11)
Rh27 Rh4 Rh8 Rh12 -42.87(9)
Rh3 Rh4 Rh8 Rh12 70.71(9)
Rh10 Rh4 Rh8 Rh12 -75.32(9)
C6 Rh4 Rh8 Rh10 123(2)
C46 Rh4 Rh8 Rh10 -102.5(10)
Rh7 Rh4 Rh8 Rh10 -74.35(9)
Rh12 Rh4 Rh8 Rh10 75.32(9)
Rh26 Rh4 Rh8 Rh10 -28.02(9)
Rh17 Rh4 Rh8 Rh10 -143.92(11)
Rh27 Rh4 Rh8 Rh10 32.45(9)
Rh3 Rh4 Rh8 Rh10 146.03(10)
C6 Rh4 Rh8 Rh14 -62(2)
C46 Rh4 Rh8 Rh14 73.4(10)
Rh7 Rh4 Rh8 Rh14 101.54(12)
Rh12 Rh4 Rh8 Rh14 -108.78(12)
Rh26 Rh4 Rh8 Rh14 147.88(11)
Rh17 Rh4 Rh8 Rh14 31.98(11)
Rh27 Rh4 Rh8 Rh14 -151.65(11)
Rh3 Rh4 Rh8 Rh14 -38.07(10)
Rh10 Rh4 Rh8 Rh14 175.90(13)
C6 Rh4 Rh8 Rh2 160(2)
C46 Rh4 Rh8 Rh2 -65.4(10)
Rh7 Rh4 Rh8 Rh2 -37.26(10)
Rh12 Rh4 Rh8 Rh2 112.42(12)
Rh26 Rh4 Rh8 Rh2 9.08(14)
Rh17 Rh4 Rh8 Rh2 -106.82(12)
Rh27 Rh4 Rh8 Rh2 69.55(13)
Rh3 Rh4 Rh8 Rh2 -176.87(13)
Rh10 Rh4 Rh8 Rh2 37.10(10)
C6 Rh4 Rh8 Rh1 -133(3)
C46 Rh4 Rh8 Rh1 2(2)
Rh7 Rh4 Rh8 Rh1 30(2)
Rh12 Rh4 Rh8 Rh1 180(100)
Rh26 Rh4 Rh8 Rh1 76(2)
Rh17 Rh4 Rh8 Rh1 -39(2)
Rh27 Rh4 Rh8 Rh1 137(2)
Rh3 Rh4 Rh8 Rh1 -109(2)
Rh10 Rh4 Rh8 Rh1 105(2)
C6 Rh4 Rh8 Rh9 14(2)
C46 Rh4 Rh8 Rh9 149.5(10)
Rh7 Rh4 Rh8 Rh9 177.64(14)
Rh12 Rh4 Rh8 Rh9 -32.68(11)
Rh26 Rh4 Rh8 Rh9 -136.02(11)
Rh17 Rh4 Rh8 Rh9 108.08(13)
Rh27 Rh4 Rh8 Rh9 -75.55(13)
Rh3 Rh4 Rh8 Rh9 38.02(11)
Rh10 Rh4 Rh8 Rh9 -108.00(13)
C6 Rh4 Rh8 Rh3 -24(2)
C46 Rh4 Rh8 Rh3 111.5(10)
Rh7 Rh4 Rh8 Rh3 139.62(10)
Rh12 Rh4 Rh8 Rh3 -70.71(9)
Rh26 Rh4 Rh8 Rh3 -174.05(11)
Rh17 Rh4 Rh8 Rh3 70.06(9)
Rh27 Rh4 Rh8 Rh3 -113.58(11)
Rh10 Rh4 Rh8 Rh3 -146.03(10)
C6 Rh4 Rh8 Rh6 88(2)
C46 Rh4 Rh8 Rh6 -137.1(10)
Rh7 Rh4 Rh8 Rh6 -108.95(13)
Rh12 Rh4 Rh8 Rh6 40.73(11)
Rh26 Rh4 Rh8 Rh6 -62.61(14)
Rh17 Rh4 Rh8 Rh6 -178.51(13)
Rh27 Rh4 Rh8 Rh6 -2.14(15)
Rh3 Rh4 Rh8 Rh6 111.44(13)
Rh10 Rh4 Rh8 Rh6 -34.59(11)
C6 Rh4 Rh8 Rh17 -94(2)
C46 Rh4 Rh8 Rh17 41.4(10)
Rh7 Rh4 Rh8 Rh17 69.56(9)
Rh12 Rh4 Rh8 Rh17 -140.76(11)
Rh26 Rh4 Rh8 Rh17 115.90(11)
Rh27 Rh4 Rh8 Rh17 176.37(12)
Rh3 Rh4 Rh8 Rh17 -70.06(9)
Rh10 Rh4 Rh8 Rh17 143.92(11)
C34 Rh3 Rh8 Rh5 118(3)
C39 Rh3 Rh8 Rh5 -4.3(9)
Rh14 Rh3 Rh8 Rh5 -32.53(11)
Rh12 Rh3 Rh8 Rh5 176.71(13)
Rh24 Rh3 Rh8 Rh5 -140.87(11)
Rh19 Rh3 Rh8 Rh5 -79.66(13)
Rh17 Rh3 Rh8 Rh5 37.37(11)
Rh4 Rh3 Rh8 Rh5 106.83(12)
Rh9 Rh3 Rh8 Rh5 -107.40(12)
C34 Rh3 Rh8 Rh7 49(3)
C39 Rh3 Rh8 Rh7 -72.9(9)
Rh14 Rh3 Rh8 Rh7 -101.13(12)
Rh12 Rh3 Rh8 Rh7 108.12(12)
Rh24 Rh3 Rh8 Rh7 150.53(11)
Rh19 Rh3 Rh8 Rh7 -148.25(11)
Rh17 Rh3 Rh8 Rh7 -31.23(11)
Rh4 Rh3 Rh8 Rh7 38.23(10)
Rh9 Rh3 Rh8 Rh7 -176.00(13)
C34 Rh3 Rh8 Rh12 -59(3)
C39 Rh3 Rh8 Rh12 179.0(9)
Rh14 Rh3 Rh8 Rh12 150.76(11)
Rh24 Rh3 Rh8 Rh12 42.42(10)
Rh19 Rh3 Rh8 Rh12 103.63(11)
Rh17 Rh3 Rh8 Rh12 -139.35(11)
Rh4 Rh3 Rh8 Rh12 -69.89(9)
Rh9 Rh3 Rh8 Rh12 75.88(9)
C34 Rh3 Rh8 Rh10 -27(3)
C39 Rh3 Rh8 Rh10 -149.3(9)
Rh14 Rh3 Rh8 Rh10 -177.53(13)
Rh12 Rh3 Rh8 Rh10 31.71(11)
Rh24 Rh3 Rh8 Rh10 74.13(14)
Rh19 Rh3 Rh8 Rh10 135.34(12)
Rh17 Rh3 Rh8 Rh10 -107.63(13)
Rh4 Rh3 Rh8 Rh10 -38.17(11)
Rh9 Rh3 Rh8 Rh10 107.60(13)
C34 Rh3 Rh8 Rh14 150(3)
C39 Rh3 Rh8 Rh14 28.2(9)
Rh12 Rh3 Rh8 Rh14 -150.76(11)
Rh24 Rh3 Rh8 Rh14 -108.34(11)
Rh19 Rh3 Rh8 Rh14 -47.13(10)
Rh17 Rh3 Rh8 Rh14 69.89(9)
Rh4 Rh3 Rh8 Rh14 139.35(10)
Rh9 Rh3 Rh8 Rh14 -74.88(9)
C34 Rh3 Rh8 Rh2 121(4)
C39 Rh3 Rh8 Rh2 -1(2)
Rh14 Rh3 Rh8 Rh2 -29(2)
Rh12 Rh3 Rh8 Rh2 -180(100)
Rh24 Rh3 Rh8 Rh2 -137(2)
Rh19 Rh3 Rh8 Rh2 -76(2)
Rh17 Rh3 Rh8 Rh2 41(2)
Rh4 Rh3 Rh8 Rh2 110(2)
Rh9 Rh3 Rh8 Rh2 -104(2)
C34 Rh3 Rh8 Rh1 -172(3)
C39 Rh3 Rh8 Rh1 65.7(9)
Rh14 Rh3 Rh8 Rh1 37.49(10)
Rh12 Rh3 Rh8 Rh1 -113.26(12)
Rh24 Rh3 Rh8 Rh1 -70.85(13)
Rh19 Rh3 Rh8 Rh1 -9.64(14)
Rh17 Rh3 Rh8 Rh1 107.39(12)
Rh4 Rh3 Rh8 Rh1 176.85(12)
Rh9 Rh3 Rh8 Rh1 -37.38(10)
C34 Rh3 Rh8 Rh4 11(3)
C39 Rh3 Rh8 Rh4 -111.2(9)
Rh14 Rh3 Rh8 Rh4 -139.35(10)
Rh12 Rh3 Rh8 Rh4 69.89(9)
Rh24 Rh3 Rh8 Rh4 112.30(11)
Rh19 Rh3 Rh8 Rh4 173.52(11)
Rh17 Rh3 Rh8 Rh4 -69.46(9)
Rh9 Rh3 Rh8 Rh4 145.77(10)
C34 Rh3 Rh8 Rh9 -135(3)
C39 Rh3 Rh8 Rh9 103.1(9)
Rh14 Rh3 Rh8 Rh9 74.88(9)
Rh12 Rh3 Rh8 Rh9 -75.88(9)
Rh24 Rh3 Rh8 Rh9 -33.47(10)
Rh19 Rh3 Rh8 Rh9 27.75(9)
Rh17 Rh3 Rh8 Rh9 144.77(11)
Rh4 Rh3 Rh8 Rh9 -145.77(10)
C34 Rh3 Rh8 Rh6 -101(3)
C39 Rh3 Rh8 Rh6 136.9(9)
Rh14 Rh3 Rh8 Rh6 108.73(13)
Rh12 Rh3 Rh8 Rh6 -42.02(11)
Rh24 Rh3 Rh8 Rh6 0.39(15)
Rh19 Rh3 Rh8 Rh6 61.60(14)
Rh17 Rh3 Rh8 Rh6 178.63(13)
Rh4 Rh3 Rh8 Rh6 -111.91(13)
Rh9 Rh3 Rh8 Rh6 33.86(11)
C34 Rh3 Rh8 Rh17 80(3)
C39 Rh3 Rh8 Rh17 -41.7(9)
Rh14 Rh3 Rh8 Rh17 -69.89(9)
Rh12 Rh3 Rh8 Rh17 139.35(11)
Rh24 Rh3 Rh8 Rh17 -178.24(12)
Rh19 Rh3 Rh8 Rh17 -117.02(11)
Rh4 Rh3 Rh8 Rh17 69.46(9)
Rh9 Rh3 Rh8 Rh17 -144.77(11)
C36 Rh6 Rh8 Rh5 -67(5)
C37 Rh6 Rh8 Rh5 50.7(9)
Rh10 Rh6 Rh8 Rh5 -105.01(12)
Rh9 Rh6 Rh8 Rh5 105.30(12)
Rh1 Rh6 Rh8 Rh5 35.99(11)
Rh2 Rh6 Rh8 Rh5 -36.53(11)
Rh21 Rh6 Rh8 Rh5 150.15(11)
Rh23 Rh6 Rh8 Rh5 -149.20(11)
Rh12 Rh6 Rh8 Rh5 -179.59(14)
C36 Rh6 Rh8 Rh7 4(5)
C37 Rh6 Rh8 Rh7 121.0(9)
Rh10 Rh6 Rh8 Rh7 -34.71(12)
Rh9 Rh6 Rh8 Rh7 175.60(14)
Rh1 Rh6 Rh8 Rh7 106.30(13)
Rh2 Rh6 Rh8 Rh7 33.78(12)
Rh21 Rh6 Rh8 Rh7 -139.54(12)
Rh23 Rh6 Rh8 Rh7 -78.90(13)
Rh12 Rh6 Rh8 Rh7 -109.28(13)
C36 Rh6 Rh8 Rh12 113(5)
C37 Rh6 Rh8 Rh12 -129.7(9)
Rh10 Rh6 Rh8 Rh12 74.58(9)
Rh9 Rh6 Rh8 Rh12 -75.11(9)
Rh1 Rh6 Rh8 Rh12 -144.42(10)
Rh2 Rh6 Rh8 Rh12 143.06(11)
Rh21 Rh6 Rh8 Rh12 -30.26(9)
Rh23 Rh6 Rh8 Rh12 30.38(9)
C36 Rh6 Rh8 Rh10 38(5)
C37 Rh6 Rh8 Rh10 155.7(9)
Rh9 Rh6 Rh8 Rh10 -149.69(11)
Rh1 Rh6 Rh8 Rh10 141.00(11)
Rh2 Rh6 Rh8 Rh10 68.48(9)
Rh21 Rh6 Rh8 Rh10 -104.84(11)
Rh23 Rh6 Rh8 Rh10 -44.19(9)
Rh12 Rh6 Rh8 Rh10 -74.58(9)
C36 Rh6 Rh8 Rh14 -137(5)
C37 Rh6 Rh8 Rh14 -19.8(9)
Rh10 Rh6 Rh8 Rh14 -175.52(14)
Rh9 Rh6 Rh8 Rh14 34.79(11)
Rh1 Rh6 Rh8 Rh14 -34.51(11)
Rh2 Rh6 Rh8 Rh14 -107.03(13)
Rh21 Rh6 Rh8 Rh14 79.65(13)
Rh23 Rh6 Rh8 Rh14 140.29(11)
Rh12 Rh6 Rh8 Rh14 109.91(13)
C36 Rh6 Rh8 Rh2 -30(5)
C37 Rh6 Rh8 Rh2 87.2(9)
Rh10 Rh6 Rh8 Rh2 -68.48(9)
Rh9 Rh6 Rh8 Rh2 141.83(11)
Rh1 Rh6 Rh8 Rh2 72.52(9)
Rh21 Rh6 Rh8 Rh2 -173.32(11)
Rh23 Rh6 Rh8 Rh2 -112.68(10)
Rh12 Rh6 Rh8 Rh2 -143.06(11)
C36 Rh6 Rh8 Rh1 -103(5)
C37 Rh6 Rh8 Rh1 14.7(9)
Rh10 Rh6 Rh8 Rh1 -141.00(11)
Rh9 Rh6 Rh8 Rh1 69.31(9)
Rh2 Rh6 Rh8 Rh1 -72.52(9)
Rh21 Rh6 Rh8 Rh1 114.16(10)
Rh23 Rh6 Rh8 Rh1 174.80(11)
Rh12 Rh6 Rh8 Rh1 144.42(10)
C36 Rh6 Rh8 Rh4 75(5)
C37 Rh6 Rh8 Rh4 -167.5(9)
Rh10 Rh6 Rh8 Rh4 36.77(11)
Rh9 Rh6 Rh8 Rh4 -112.92(13)
Rh1 Rh6 Rh8 Rh4 177.77(13)
Rh2 Rh6 Rh8 Rh4 105.25(13)
Rh21 Rh6 Rh8 Rh4 -68.07(13)
Rh23 Rh6 Rh8 Rh4 -7.43(14)
Rh12 Rh6 Rh8 Rh4 -37.81(10)
C36 Rh6 Rh8 Rh9 -172(5)
C37 Rh6 Rh8 Rh9 -54.6(9)
Rh10 Rh6 Rh8 Rh9 149.69(11)
Rh1 Rh6 Rh8 Rh9 -69.31(9)
Rh2 Rh6 Rh8 Rh9 -141.83(11)
Rh21 Rh6 Rh8 Rh9 44.85(9)
Rh23 Rh6 Rh8 Rh9 105.50(11)
Rh12 Rh6 Rh8 Rh9 75.11(9)
C36 Rh6 Rh8 Rh3 152(5)
C37 Rh6 Rh8 Rh3 -90.5(9)
Rh10 Rh6 Rh8 Rh3 113.79(13)
Rh9 Rh6 Rh8 Rh3 -35.90(11)
Rh1 Rh6 Rh8 Rh3 -105.21(13)
Rh2 Rh6 Rh8 Rh3 -177.72(14)
Rh21 Rh6 Rh8 Rh3 8.95(14)
Rh23 Rh6 Rh8 Rh3 69.60(13)
Rh12 Rh6 Rh8 Rh3 39.21(11)
C36 Rh6 Rh8 Rh17 -65(6)
C37 Rh6 Rh8 Rh17 53(4)
Rh10 Rh6 Rh8 Rh17 -103(3)
Rh9 Rh6 Rh8 Rh17 107(3)
Rh1 Rh6 Rh8 Rh17 38(3)
Rh2 Rh6 Rh8 Rh17 -34(3)
Rh21 Rh6 Rh8 Rh17 152(3)
Rh23 Rh6 Rh8 Rh17 -147(3)
Rh12 Rh6 Rh8 Rh17 -177(100)
Rh5 Rh8 Rh9 C27 -78(4)
Rh7 Rh8 Rh9 C27 -75(4)
Rh12 Rh8 Rh9 C27 106(4)
Rh10 Rh8 Rh9 C27 57(4)
Rh14 Rh8 Rh9 C27 -119(4)
Rh2 Rh8 Rh9 C27 -9(4)
Rh1 Rh8 Rh9 C27 -45(4)
Rh4 Rh8 Rh9 C27 137(4)
Rh3 Rh8 Rh9 C27 174(4)
Rh6 Rh8 Rh9 C27 28(4)
Rh17 Rh8 Rh9 C27 -150(4)
Rh5 Rh8 Rh9 Rh19 76.88(14)
Rh7 Rh8 Rh9 Rh19 80.3(17)
Rh12 Rh8 Rh9 Rh19 -98.90(11)
Rh10 Rh8 Rh9 Rh19 -147.64(12)
Rh14 Rh8 Rh9 Rh19 35.56(11)
Rh2 Rh8 Rh9 Rh19 146.12(11)
Rh1 Rh8 Rh9 Rh19 110.18(12)
Rh4 Rh8 Rh9 Rh19 -67.95(15)
Rh3 Rh8 Rh9 Rh19 -30.71(11)
Rh6 Rh8 Rh9 Rh19 -177.33(13)
Rh17 Rh8 Rh9 Rh19 4.88(16)
Rh5 Rh8 Rh9 Rh1 -33.30(10)
Rh7 Rh8 Rh9 Rh1 -29.8(17)
Rh12 Rh8 Rh9 Rh1 150.92(10)
Rh10 Rh8 Rh9 Rh1 102.17(12)
Rh14 Rh8 Rh9 Rh1 -74.62(9)
Rh2 Rh8 Rh9 Rh1 35.94(10)
Rh4 Rh8 Rh9 Rh1 -178.13(13)
Rh3 Rh8 Rh9 Rh1 -140.90(10)
Rh6 Rh8 Rh9 Rh1 72.49(9)
Rh17 Rh8 Rh9 Rh1 -105.30(12)
Rh5 Rh8 Rh9 Rh24 142.73(11)
Rh7 Rh8 Rh9 Rh24 146.2(17)
Rh12 Rh8 Rh9 Rh24 -33.05(9)
Rh10 Rh8 Rh9 Rh24 -81.79(13)
Rh14 Rh8 Rh9 Rh24 101.41(10)
Rh2 Rh8 Rh9 Rh24 -148.02(11)
Rh1 Rh8 Rh9 Rh24 176.04(11)
Rh4 Rh8 Rh9 Rh24 -2.10(15)
Rh3 Rh8 Rh9 Rh24 35.14(10)
Rh6 Rh8 Rh9 Rh24 -111.47(11)
Rh17 Rh8 Rh9 Rh24 70.74(14)
Rh5 Rh8 Rh9 Rh6 -105.79(12)
Rh7 Rh8 Rh9 Rh6 -102.3(17)
Rh12 Rh8 Rh9 Rh6 78.43(9)
Rh10 Rh8 Rh9 Rh6 29.69(11)
Rh14 Rh8 Rh9 Rh6 -147.11(11)
Rh2 Rh8 Rh9 Rh6 -36.55(10)
Rh1 Rh8 Rh9 Rh6 -72.49(9)
Rh4 Rh8 Rh9 Rh6 109.38(13)
Rh3 Rh8 Rh9 Rh6 146.62(11)
Rh17 Rh8 Rh9 Rh6 -177.79(13)
Rh5 Rh8 Rh9 Rh21 -152.06(11)
Rh7 Rh8 Rh9 Rh21 -148.6(17)
Rh12 Rh8 Rh9 Rh21 32.16(9)
Rh10 Rh8 Rh9 Rh21 -16.59(14)
Rh14 Rh8 Rh9 Rh21 166.62(11)
Rh2 Rh8 Rh9 Rh21 -82.82(12)
Rh1 Rh8 Rh9 Rh21 -118.76(10)
Rh4 Rh8 Rh9 Rh21 63.11(13)
Rh3 Rh8 Rh9 Rh21 100.34(10)
Rh6 Rh8 Rh9 Rh21 -46.27(9)
Rh17 Rh8 Rh9 Rh21 135.94(11)
Rh5 Rh8 Rh9 Rh14 41.32(10)
Rh7 Rh8 Rh9 Rh14 44.8(17)
Rh12 Rh8 Rh9 Rh14 -134.46(10)
Rh10 Rh8 Rh9 Rh14 176.80(13)
Rh2 Rh8 Rh9 Rh14 110.56(12)
Rh1 Rh8 Rh9 Rh14 74.62(9)
Rh4 Rh8 Rh9 Rh14 -103.51(12)
Rh3 Rh8 Rh9 Rh14 -66.27(8)
Rh6 Rh8 Rh9 Rh14 147.11(11)
Rh17 Rh8 Rh9 Rh14 -30.68(11)
Rh5 Rh8 Rh9 Rh22 13.21(13)
Rh7 Rh8 Rh9 Rh22 16.7(17)
Rh12 Rh8 Rh9 Rh22 -162.57(10)
Rh10 Rh8 Rh9 Rh22 148.69(11)
Rh14 Rh8 Rh9 Rh22 -28.11(9)
Rh2 Rh8 Rh9 Rh22 82.45(12)
Rh1 Rh8 Rh9 Rh22 46.51(9)
Rh4 Rh8 Rh9 Rh22 -131.62(11)
Rh3 Rh8 Rh9 Rh22 -94.38(10)
Rh6 Rh8 Rh9 Rh22 119.00(10)
Rh17 Rh8 Rh9 Rh22 -58.79(13)
Rh5 Rh8 Rh9 Rh12 175.78(13)
Rh7 Rh8 Rh9 Rh12 179(100)
Rh10 Rh8 Rh9 Rh12 -48.74(11)
Rh14 Rh8 Rh9 Rh12 134.46(10)
Rh2 Rh8 Rh9 Rh12 -114.98(12)
Rh1 Rh8 Rh9 Rh12 -150.92(10)
Rh4 Rh8 Rh9 Rh12 30.95(11)
Rh3 Rh8 Rh9 Rh12 68.19(9)
Rh6 Rh8 Rh9 Rh12 -78.43(9)
Rh17 Rh8 Rh9 Rh12 103.78(12)
Rh5 Rh8 Rh9 Rh3 107.59(12)
Rh7 Rh8 Rh9 Rh3 111.1(17)
Rh12 Rh8 Rh9 Rh3 -68.19(9)
Rh10 Rh8 Rh9 Rh3 -116.93(13)
Rh14 Rh8 Rh9 Rh3 66.27(8)
Rh2 Rh8 Rh9 Rh3 176.83(13)
Rh1 Rh8 Rh9 Rh3 140.90(10)
Rh4 Rh8 Rh9 Rh3 -37.24(11)
Rh6 Rh8 Rh9 Rh3 -146.62(11)
Rh17 Rh8 Rh9 Rh3 35.59(11)
C2 Rh1 Rh9 C27 -6.2(19)
C37 Rh1 Rh9 C27 47.2(14)
Rh8 Rh1 Rh9 C27 167.7(10)
Rh20 Rh1 Rh9 C27 -98.2(10)
Rh5 Rh1 Rh9 C27 -163.4(10)
Rh6 Rh1 Rh9 C27 97.9(10)
Rh13 Rh1 Rh9 C27 174.9(11)
Rh2 Rh1 Rh9 C27 134.8(10)
Rh14 Rh1 Rh9 C27 -127.4(10)
Rh22 Rh1 Rh9 C27 -65.9(10)
C2 Rh1 Rh9 Rh19 89.7(16)
C37 Rh1 Rh9 Rh19 143.1(10)
Rh8 Rh1 Rh9 Rh19 -96.46(12)
Rh20 Rh1 Rh9 Rh19 -2.35(17)
Rh5 Rh1 Rh9 Rh19 -67.52(14)
Rh6 Rh1 Rh9 Rh19 -166.25(13)
Rh13 Rh1 Rh9 Rh19 -89.3(4)
Rh2 Rh1 Rh9 Rh19 -129.36(11)
Rh14 Rh1 Rh9 Rh19 -31.52(11)
Rh22 Rh1 Rh9 Rh19 29.96(11)
C2 Rh1 Rh9 Rh8 -173.9(16)
C37 Rh1 Rh9 Rh8 -120.5(10)
Rh20 Rh1 Rh9 Rh8 94.11(12)
Rh5 Rh1 Rh9 Rh8 28.94(9)
Rh6 Rh1 Rh9 Rh8 -69.79(8)
Rh13 Rh1 Rh9 Rh8 7.2(4)
Rh2 Rh1 Rh9 Rh8 -32.90(9)
Rh14 Rh1 Rh9 Rh8 64.94(8)
Rh22 Rh1 Rh9 Rh8 126.42(10)
C2 Rh1 Rh9 Rh24 172.4(16)
C37 Rh1 Rh9 Rh24 -134.2(11)
Rh8 Rh1 Rh9 Rh24 -13.7(4)
Rh20 Rh1 Rh9 Rh24 80.4(4)
Rh5 Rh1 Rh9 Rh24 15.2(4)
Rh6 Rh1 Rh9 Rh24 -83.5(4)
Rh13 Rh1 Rh9 Rh24 -6.5(7)
Rh2 Rh1 Rh9 Rh24 -46.6(4)
Rh14 Rh1 Rh9 Rh24 51.2(4)
Rh22 Rh1 Rh9 Rh24 112.7(4)
C2 Rh1 Rh9 Rh6 -104.1(16)
C37 Rh1 Rh9 Rh6 -50.7(10)
Rh8 Rh1 Rh9 Rh6 69.79(9)
Rh20 Rh1 Rh9 Rh6 163.90(13)
Rh5 Rh1 Rh9 Rh6 98.73(10)
Rh13 Rh1 Rh9 Rh6 77.0(4)
Rh2 Rh1 Rh9 Rh6 36.89(9)
Rh14 Rh1 Rh9 Rh6 134.73(10)
Rh22 Rh1 Rh9 Rh6 -163.78(10)
C2 Rh1 Rh9 Rh21 -87.8(16)
C37 Rh1 Rh9 Rh21 -34.4(10)
Rh8 Rh1 Rh9 Rh21 86.02(12)
Rh20 Rh1 Rh9 Rh21 -179.87(11)
Rh5 Rh1 Rh9 Rh21 114.96(12)
Rh6 Rh1 Rh9 Rh21 16.23(11)
Rh13 Rh1 Rh9 Rh21 93.2(4)
Rh2 Rh1 Rh9 Rh21 53.12(14)
Rh14 Rh1 Rh9 Rh21 150.96(13)
Rh22 Rh1 Rh9 Rh21 -147.56(13)
C2 Rh1 Rh9 Rh14 121.2(16)
C37 Rh1 Rh9 Rh14 174.6(10)
Rh8 Rh1 Rh9 Rh14 -64.94(8)
Rh20 Rh1 Rh9 Rh14 29.17(11)
Rh5 Rh1 Rh9 Rh14 -36.00(9)
Rh6 Rh1 Rh9 Rh14 -134.73(10)
Rh13 Rh1 Rh9 Rh14 -57.8(4)
Rh2 Rh1 Rh9 Rh14 -97.84(10)
Rh22 Rh1 Rh9 Rh14 61.48(8)
C2 Rh1 Rh9 Rh22 59.7(16)
C37 Rh1 Rh9 Rh22 113.1(10)
Rh8 Rh1 Rh9 Rh22 -126.42(10)
Rh20 Rh1 Rh9 Rh22 -32.32(11)
Rh5 Rh1 Rh9 Rh22 -97.49(10)
Rh6 Rh1 Rh9 Rh22 163.78(10)
Rh13 Rh1 Rh9 Rh22 -119.3(4)
Rh2 Rh1 Rh9 Rh22 -159.33(11)
Rh14 Rh1 Rh9 Rh22 -61.48(8)
C2 Rh1 Rh9 Rh12 -148.9(16)
C37 Rh1 Rh9 Rh12 -95.5(10)
Rh8 Rh1 Rh9 Rh12 24.97(9)
Rh20 Rh1 Rh9 Rh12 119.08(12)
Rh5 Rh1 Rh9 Rh12 53.91(12)
Rh6 Rh1 Rh9 Rh12 -44.82(9)
Rh13 Rh1 Rh9 Rh12 32.1(4)
Rh2 Rh1 Rh9 Rh12 -7.93(12)
Rh14 Rh1 Rh9 Rh12 89.91(10)
Rh22 Rh1 Rh9 Rh12 151.40(10)
C2 Rh1 Rh9 Rh3 153.0(16)
C37 Rh1 Rh9 Rh3 -153.6(10)
Rh8 Rh1 Rh9 Rh3 -33.11(9)
Rh20 Rh1 Rh9 Rh3 61.00(14)
Rh5 Rh1 Rh9 Rh3 -4.17(12)
Rh6 Rh1 Rh9 Rh3 -102.91(10)
Rh13 Rh1 Rh9 Rh3 -25.9(4)
Rh2 Rh1 Rh9 Rh3 -66.01(11)
Rh14 Rh1 Rh9 Rh3 31.83(9)
Rh22 Rh1 Rh9 Rh3 93.31(10)
C36 Rh6 Rh9 C27 5.5(18)
C37 Rh6 Rh9 C27 -53.7(14)
Rh8 Rh6 Rh9 C27 -172.1(11)
Rh10 Rh6 Rh9 C27 160.9(11)
Rh1 Rh6 Rh9 C27 -102.3(11)
Rh2 Rh6 Rh9 C27 -138.9(11)
Rh21 Rh6 Rh9 C27 61.8(11)
Rh23 Rh6 Rh9 C27 97.3(11)
Rh12 Rh6 Rh9 C27 125.2(11)
C36 Rh6 Rh9 Rh19 -170.6(15)
C37 Rh6 Rh9 Rh19 130.2(11)
Rh8 Rh6 Rh9 Rh19 11.9(6)
Rh10 Rh6 Rh9 Rh19 -15.2(6)
Rh1 Rh6 Rh9 Rh19 81.6(6)
Rh2 Rh6 Rh9 Rh19 45.0(6)
Rh21 Rh6 Rh9 Rh19 -114.3(6)
Rh23 Rh6 Rh9 Rh19 -78.8(6)
Rh12 Rh6 Rh9 Rh19 -50.9(6)
C36 Rh6 Rh9 Rh8 177.5(15)
C37 Rh6 Rh9 Rh8 118.4(9)
Rh10 Rh6 Rh9 Rh8 -27.05(10)
Rh1 Rh6 Rh9 Rh8 69.76(9)
Rh2 Rh6 Rh9 Rh8 33.18(10)
Rh21 Rh6 Rh9 Rh8 -126.16(11)
Rh23 Rh6 Rh9 Rh8 -90.66(10)
Rh12 Rh6 Rh9 Rh8 -62.79(8)
C36 Rh6 Rh9 Rh1 107.8(14)
C37 Rh6 Rh9 Rh1 48.6(9)
Rh8 Rh6 Rh9 Rh1 -69.76(9)
Rh10 Rh6 Rh9 Rh1 -96.81(11)
Rh2 Rh6 Rh9 Rh1 -36.58(9)
Rh21 Rh6 Rh9 Rh1 164.08(11)
Rh23 Rh6 Rh9 Rh1 -160.43(11)
Rh12 Rh6 Rh9 Rh1 -132.55(9)
C36 Rh6 Rh9 Rh24 -90.4(15)
C37 Rh6 Rh9 Rh24 -149.5(9)
Rh8 Rh6 Rh9 Rh24 92.12(12)
Rh10 Rh6 Rh9 Rh24 65.08(14)
Rh1 Rh6 Rh9 Rh24 161.89(13)
Rh2 Rh6 Rh9 Rh24 125.30(11)
Rh21 Rh6 Rh9 Rh24 -34.04(10)
Rh23 Rh6 Rh9 Rh24 1.46(14)
Rh12 Rh6 Rh9 Rh24 29.33(10)
C36 Rh6 Rh9 Rh21 -56.3(14)
C37 Rh6 Rh9 Rh21 -115.5(9)
Rh8 Rh6 Rh9 Rh21 126.16(11)
Rh10 Rh6 Rh9 Rh21 99.11(11)
Rh1 Rh6 Rh9 Rh21 -164.08(11)
Rh2 Rh6 Rh9 Rh21 159.34(12)
Rh23 Rh6 Rh9 Rh21 35.50(9)
Rh12 Rh6 Rh9 Rh21 63.37(8)
C36 Rh6 Rh9 Rh14 149.2(14)
C37 Rh6 Rh9 Rh14 90.0(9)
Rh8 Rh6 Rh9 Rh14 -28.36(9)
Rh10 Rh6 Rh9 Rh14 -55.40(13)
Rh1 Rh6 Rh9 Rh14 41.41(9)
Rh2 Rh6 Rh9 Rh14 4.82(13)
Rh21 Rh6 Rh9 Rh14 -154.52(12)
Rh23 Rh6 Rh9 Rh14 -119.02(11)
Rh12 Rh6 Rh9 Rh14 -91.15(10)
C36 Rh6 Rh9 Rh22 91.1(15)
C37 Rh6 Rh9 Rh22 31.9(9)
Rh8 Rh6 Rh9 Rh22 -86.47(12)
Rh10 Rh6 Rh9 Rh22 -113.51(12)
Rh1 Rh6 Rh9 Rh22 -16.70(10)
Rh2 Rh6 Rh9 Rh22 -53.29(14)
Rh21 Rh6 Rh9 Rh22 147.37(13)
Rh23 Rh6 Rh9 Rh22 -177.13(10)
Rh12 Rh6 Rh9 Rh22 -149.25(12)
C36 Rh6 Rh9 Rh12 -119.7(14)
C37 Rh6 Rh9 Rh12 -178.8(9)
Rh8 Rh6 Rh9 Rh12 62.79(8)
Rh10 Rh6 Rh9 Rh12 35.74(10)
Rh1 Rh6 Rh9 Rh12 132.55(9)
Rh2 Rh6 Rh9 Rh12 95.97(10)
Rh21 Rh6 Rh9 Rh12 -63.37(8)
Rh23 Rh6 Rh9 Rh12 -27.88(9)
C36 Rh6 Rh9 Rh3 -153.6(14)
C37 Rh6 Rh9 Rh3 147.3(9)
Rh8 Rh6 Rh9 Rh3 28.90(9)
Rh10 Rh6 Rh9 Rh3 1.85(14)
Rh1 Rh6 Rh9 Rh3 98.67(10)
Rh2 Rh6 Rh9 Rh3 62.08(12)
Rh21 Rh6 Rh9 Rh3 -97.26(11)
Rh23 Rh6 Rh9 Rh3 -61.76(12)
Rh12 Rh6 Rh9 Rh3 -33.89(9)
C34 Rh3 Rh9 C27 -22(2)
C39 Rh3 Rh9 C27 92.1(19)
Rh14 Rh3 Rh9 C27 112.9(17)
Rh8 Rh3 Rh9 C27 -177.4(17)
Rh12 Rh3 Rh9 C27 -109.4(17)
Rh24 Rh3 Rh9 C27 -38.3(17)
Rh19 Rh3 Rh9 C27 37.0(17)
Rh17 Rh3 Rh9 C27 150.3(17)
Rh4 Rh3 Rh9 C27 -147.9(17)
C34 Rh3 Rh9 Rh19 -58.5(17)
C39 Rh3 Rh9 Rh19 55.1(9)
Rh14 Rh3 Rh9 Rh19 75.91(10)
Rh8 Rh3 Rh9 Rh19 145.62(12)
Rh12 Rh3 Rh9 Rh19 -146.38(11)
Rh24 Rh3 Rh9 Rh19 -75.30(10)
Rh17 Rh3 Rh9 Rh19 113.28(12)
Rh4 Rh3 Rh9 Rh19 175.08(12)
C34 Rh3 Rh9 Rh8 155.9(17)
C39 Rh3 Rh9 Rh8 -90.5(9)
Rh14 Rh3 Rh9 Rh8 -69.71(9)
Rh12 Rh3 Rh9 Rh8 68.00(9)
Rh24 Rh3 Rh9 Rh8 139.08(11)
Rh19 Rh3 Rh9 Rh8 -145.62(12)
Rh17 Rh3 Rh9 Rh8 -32.34(10)
Rh4 Rh3 Rh9 Rh8 29.46(9)
C34 Rh3 Rh9 Rh1 -169.5(17)
C39 Rh3 Rh9 Rh1 -55.9(9)
Rh14 Rh3 Rh9 Rh1 -35.11(10)
Rh8 Rh3 Rh9 Rh1 34.60(9)
Rh12 Rh3 Rh9 Rh1 102.60(10)
Rh24 Rh3 Rh9 Rh1 173.68(12)
Rh19 Rh3 Rh9 Rh1 -111.02(12)
Rh17 Rh3 Rh9 Rh1 2.26(13)
Rh4 Rh3 Rh9 Rh1 64.05(12)
C34 Rh3 Rh9 Rh24 16.8(17)
C39 Rh3 Rh9 Rh24 130.4(9)
Rh14 Rh3 Rh9 Rh24 151.21(11)
Rh8 Rh3 Rh9 Rh24 -139.08(11)
Rh12 Rh3 Rh9 Rh24 -71.08(9)
Rh19 Rh3 Rh9 Rh24 75.30(10)
Rh17 Rh3 Rh9 Rh24 -171.42(12)
Rh4 Rh3 Rh9 Rh24 -109.62(11)
C34 Rh3 Rh9 Rh6 125.7(17)
C39 Rh3 Rh9 Rh6 -120.7(9)
Rh14 Rh3 Rh9 Rh6 -99.87(11)
Rh8 Rh3 Rh9 Rh6 -30.16(10)
Rh12 Rh3 Rh9 Rh6 37.83(10)
Rh24 Rh3 Rh9 Rh6 108.92(12)
Rh19 Rh3 Rh9 Rh6 -175.78(13)
Rh17 Rh3 Rh9 Rh6 -62.50(13)
Rh4 Rh3 Rh9 Rh6 -0.71(13)
C34 Rh3 Rh9 Rh21 61.6(17)
C39 Rh3 Rh9 Rh21 175.1(9)
Rh14 Rh3 Rh9 Rh21 -164.03(11)
Rh8 Rh3 Rh9 Rh21 -94.32(11)
Rh12 Rh3 Rh9 Rh21 -26.32(9)
Rh24 Rh3 Rh9 Rh21 44.76(10)
Rh19 Rh3 Rh9 Rh21 120.06(11)
Rh17 Rh3 Rh9 Rh21 -126.65(11)
Rh4 Rh3 Rh9 Rh21 -64.86(11)
C34 Rh3 Rh9 Rh14 -134.4(17)
C39 Rh3 Rh9 Rh14 -20.8(9)
Rh8 Rh3 Rh9 Rh14 69.71(9)
Rh12 Rh3 Rh9 Rh14 137.71(10)
Rh24 Rh3 Rh9 Rh14 -151.21(11)
Rh19 Rh3 Rh9 Rh14 -75.91(10)
Rh17 Rh3 Rh9 Rh14 37.37(9)
Rh4 Rh3 Rh9 Rh14 99.16(11)
C34 Rh3 Rh9 Rh22 -106.1(17)
C39 Rh3 Rh9 Rh22 7.4(9)
Rh14 Rh3 Rh9 Rh22 28.28(9)
Rh8 Rh3 Rh9 Rh22 97.99(10)
Rh12 Rh3 Rh9 Rh22 165.98(11)
Rh24 Rh3 Rh9 Rh22 -122.93(11)
Rh19 Rh3 Rh9 Rh22 -47.63(9)
Rh17 Rh3 Rh9 Rh22 65.65(11)
Rh4 Rh3 Rh9 Rh22 127.44(10)
C34 Rh3 Rh9 Rh12 87.9(17)
C39 Rh3 Rh9 Rh12 -158.5(9)
Rh14 Rh3 Rh9 Rh12 -137.71(10)
Rh8 Rh3 Rh9 Rh12 -68.00(9)
Rh24 Rh3 Rh9 Rh12 71.08(9)
Rh19 Rh3 Rh9 Rh12 146.38(11)
Rh17 Rh3 Rh9 Rh12 -100.33(11)
Rh4 Rh3 Rh9 Rh12 -38.54(9)
C14 Rh2 Rh10 C15 -13.7(15)
Rh15 Rh2 Rh10 C15 104.9(10)
Rh8 Rh2 Rh10 C15 -161.5(10)
Rh5 Rh2 Rh10 C15 169.6(10)
Rh6 Rh2 Rh10 C15 -91.6(10)
Rh13 Rh2 Rh10 C15 -168.4(11)
Rh1 Rh2 Rh10 C15 -128.4(10)
Rh7 Rh2 Rh10 C15 133.3(10)
Rh16 Rh2 Rh10 C15 70.6(10)
C14 Rh2 Rh10 Rh8 147.8(11)
Rh15 Rh2 Rh10 Rh8 -93.55(12)
Rh5 Rh2 Rh10 Rh8 -28.85(9)
Rh6 Rh2 Rh10 Rh8 69.98(8)
Rh13 Rh2 Rh10 Rh8 -6.9(4)
Rh1 Rh2 Rh10 Rh8 33.19(9)
Rh7 Rh2 Rh10 Rh8 -65.16(8)
Rh16 Rh2 Rh10 Rh8 -127.89(10)
C14 Rh2 Rh10 Rh26 -114.8(11)
Rh15 Rh2 Rh10 Rh26 3.88(17)
Rh8 Rh2 Rh10 Rh26 97.43(12)
Rh5 Rh2 Rh10 Rh26 68.59(14)
Rh6 Rh2 Rh10 Rh26 167.41(13)
Rh13 Rh2 Rh10 Rh26 90.5(4)
Rh1 Rh2 Rh10 Rh26 130.62(11)
Rh7 Rh2 Rh10 Rh26 32.27(11)
Rh16 Rh2 Rh10 Rh26 -30.46(11)
C14 Rh2 Rh10 Rh27 165.3(12)
Rh15 Rh2 Rh10 Rh27 -76.1(5)
Rh8 Rh2 Rh10 Rh27 17.5(5)
Rh5 Rh2 Rh10 Rh27 -11.4(5)
Rh6 Rh2 Rh10 Rh27 87.4(5)
Rh13 Rh2 Rh10 Rh27 10.6(8)
Rh1 Rh2 Rh10 Rh27 50.6(5)
Rh7 Rh2 Rh10 Rh27 -47.7(5)
Rh16 Rh2 Rh10 Rh27 -110.4(5)
C14 Rh2 Rh10 Rh6 77.8(11)
Rh15 Rh2 Rh10 Rh6 -163.53(13)
Rh8 Rh2 Rh10 Rh6 -69.98(8)
Rh5 Rh2 Rh10 Rh6 -98.83(10)
Rh13 Rh2 Rh10 Rh6 -76.9(4)
Rh1 Rh2 Rh10 Rh6 -36.79(9)
Rh7 Rh2 Rh10 Rh6 -135.14(10)
Rh16 Rh2 Rh10 Rh6 162.13(10)
C14 Rh2 Rh10 Rh23 59.5(11)
Rh15 Rh2 Rh10 Rh23 178.14(11)
Rh8 Rh2 Rh10 Rh23 -88.31(12)
Rh5 Rh2 Rh10 Rh23 -117.16(12)
Rh6 Rh2 Rh10 Rh23 -18.33(11)
Rh13 Rh2 Rh10 Rh23 -95.2(4)
Rh1 Rh2 Rh10 Rh23 -55.12(14)
Rh7 Rh2 Rh10 Rh23 -153.47(13)
Rh16 Rh2 Rh10 Rh23 143.80(13)
C14 Rh2 Rh10 Rh7 -147.0(11)
Rh15 Rh2 Rh10 Rh7 -28.39(11)
Rh8 Rh2 Rh10 Rh7 65.16(8)
Rh5 Rh2 Rh10 Rh7 36.31(9)
Rh6 Rh2 Rh10 Rh7 135.14(10)
Rh13 Rh2 Rh10 Rh7 58.3(4)
Rh1 Rh2 Rh10 Rh7 98.35(10)
Rh16 Rh2 Rh10 Rh7 -62.73(8)
C14 Rh2 Rh10 Rh12 122.7(11)
Rh15 Rh2 Rh10 Rh12 -118.66(12)
Rh8 Rh2 Rh10 Rh12 -25.11(9)
Rh5 Rh2 Rh10 Rh12 -53.96(12)
Rh6 Rh2 Rh10 Rh12 44.87(9)
Rh13 Rh2 Rh10 Rh12 -32.0(5)
Rh1 Rh2 Rh10 Rh12 8.08(13)
Rh7 Rh2 Rh10 Rh12 -90.27(10)
Rh16 Rh2 Rh10 Rh12 -153.00(11)
C14 Rh2 Rh10 Rh16 -84.3(11)
Rh15 Rh2 Rh10 Rh16 34.34(11)
Rh8 Rh2 Rh10 Rh16 127.89(10)
Rh5 Rh2 Rh10 Rh16 99.04(10)
Rh6 Rh2 Rh10 Rh16 -162.13(10)
Rh13 Rh2 Rh10 Rh16 121.0(4)
Rh1 Rh2 Rh10 Rh16 161.08(11)
Rh7 Rh2 Rh10 Rh16 62.73(8)
C14 Rh2 Rh10 Rh4 -178.8(11)
Rh15 Rh2 Rh10 Rh4 -60.13(14)
Rh8 Rh2 Rh10 Rh4 33.42(9)
Rh5 Rh2 Rh10 Rh4 4.57(13)
Rh6 Rh2 Rh10 Rh4 103.40(10)
Rh13 Rh2 Rh10 Rh4 26.5(5)
Rh1 Rh2 Rh10 Rh4 66.61(11)
Rh7 Rh2 Rh10 Rh4 -31.74(9)
Rh16 Rh2 Rh10 Rh4 -94.47(10)
Rh5 Rh8 Rh10 C15 74(2)
Rh7 Rh8 Rh10 C15 115(2)
Rh12 Rh8 Rh10 C15 -110(2)
Rh14 Rh8 Rh10 C15 72(3)
Rh2 Rh8 Rh10 C15 41(2)
Rh1 Rh8 Rh10 C15 5(2)
Rh4 Rh8 Rh10 C15 -178(2)
Rh9 Rh8 Rh10 C15 -62(2)
Rh3 Rh8 Rh10 C15 -141(2)
Rh6 Rh8 Rh10 C15 -32(2)
Rh17 Rh8 Rh10 C15 146(2)
Rh5 Rh8 Rh10 Rh2 33.05(11)
Rh7 Rh8 Rh10 Rh2 74.26(9)
Rh12 Rh8 Rh10 Rh2 -151.50(10)
Rh14 Rh8 Rh10 Rh2 30.5(16)
Rh1 Rh8 Rh10 Rh2 -35.88(10)
Rh4 Rh8 Rh10 Rh2 140.96(10)
Rh9 Rh8 Rh10 Rh2 -102.56(12)
Rh3 Rh8 Rh10 Rh2 178.18(13)
Rh6 Rh8 Rh10 Rh2 -72.94(9)
Rh17 Rh8 Rh10 Rh2 104.81(12)
Rh5 Rh8 Rh10 Rh26 -76.95(14)
Rh7 Rh8 Rh10 Rh26 -35.74(11)
Rh12 Rh8 Rh10 Rh26 98.50(12)
Rh14 Rh8 Rh10 Rh26 -79.5(17)
Rh2 Rh8 Rh10 Rh26 -109.99(12)
Rh1 Rh8 Rh10 Rh26 -145.88(11)
Rh4 Rh8 Rh10 Rh26 30.96(11)
Rh9 Rh8 Rh10 Rh26 147.44(11)
Rh3 Rh8 Rh10 Rh26 68.19(15)
Rh6 Rh8 Rh10 Rh26 177.06(13)
Rh17 Rh8 Rh10 Rh26 -5.19(16)
Rh5 Rh8 Rh10 Rh27 -142.64(11)
Rh7 Rh8 Rh10 Rh27 -101.43(11)
Rh12 Rh8 Rh10 Rh27 32.81(10)
Rh14 Rh8 Rh10 Rh27 -145.2(16)
Rh2 Rh8 Rh10 Rh27 -175.69(12)
Rh1 Rh8 Rh10 Rh27 148.43(10)
Rh4 Rh8 Rh10 Rh27 -34.73(10)
Rh9 Rh8 Rh10 Rh27 81.75(13)
Rh3 Rh8 Rh10 Rh27 2.49(15)
Rh6 Rh8 Rh10 Rh27 111.37(11)
Rh17 Rh8 Rh10 Rh27 -70.88(14)
Rh5 Rh8 Rh10 Rh6 105.99(12)
Rh7 Rh8 Rh10 Rh6 147.20(11)
Rh12 Rh8 Rh10 Rh6 -78.56(9)
Rh14 Rh8 Rh10 Rh6 103.5(16)
Rh2 Rh8 Rh10 Rh6 72.94(9)
Rh1 Rh8 Rh10 Rh6 37.06(10)
Rh4 Rh8 Rh10 Rh6 -146.10(11)
Rh9 Rh8 Rh10 Rh6 -29.62(11)
Rh3 Rh8 Rh10 Rh6 -108.88(13)
Rh17 Rh8 Rh10 Rh6 177.75(13)
Rh5 Rh8 Rh10 Rh23 152.41(11)
Rh7 Rh8 Rh10 Rh23 -166.38(11)
Rh12 Rh8 Rh10 Rh23 -32.14(10)
Rh14 Rh8 Rh10 Rh23 149.9(16)
Rh2 Rh8 Rh10 Rh23 119.37(11)
Rh1 Rh8 Rh10 Rh23 83.48(12)
Rh4 Rh8 Rh10 Rh23 -99.67(11)
Rh9 Rh8 Rh10 Rh23 16.80(14)
Rh3 Rh8 Rh10 Rh23 -62.45(14)
Rh6 Rh8 Rh10 Rh23 46.42(10)
Rh17 Rh8 Rh10 Rh23 -135.82(11)
Rh5 Rh8 Rh10 Rh7 -41.21(10)
Rh12 Rh8 Rh10 Rh7 134.24(10)
Rh14 Rh8 Rh10 Rh7 -43.7(16)
Rh2 Rh8 Rh10 Rh7 -74.26(9)
Rh1 Rh8 Rh10 Rh7 -110.14(12)
Rh4 Rh8 Rh10 Rh7 66.70(9)
Rh9 Rh8 Rh10 Rh7 -176.82(14)
Rh3 Rh8 Rh10 Rh7 103.92(13)
Rh6 Rh8 Rh10 Rh7 -147.20(11)
Rh17 Rh8 Rh10 Rh7 30.55(11)
Rh5 Rh8 Rh10 Rh12 -175.45(13)
Rh7 Rh8 Rh10 Rh12 -134.24(10)
Rh14 Rh8 Rh10 Rh12 -178(100)
Rh2 Rh8 Rh10 Rh12 151.50(10)
Rh1 Rh8 Rh10 Rh12 115.62(12)
Rh4 Rh8 Rh10 Rh12 -67.54(9)
Rh9 Rh8 Rh10 Rh12 48.94(11)
Rh3 Rh8 Rh10 Rh12 -30.31(11)
Rh6 Rh8 Rh10 Rh12 78.56(9)
Rh17 Rh8 Rh10 Rh12 -103.69(12)
Rh5 Rh8 Rh10 Rh16 -12.91(14)
Rh7 Rh8 Rh10 Rh16 28.30(10)
Rh12 Rh8 Rh10 Rh16 162.54(11)
Rh14 Rh8 Rh10 Rh16 -15.4(17)
Rh2 Rh8 Rh10 Rh16 -45.96(9)
Rh1 Rh8 Rh10 Rh16 -81.84(12)
Rh4 Rh8 Rh10 Rh16 95.00(10)
Rh9 Rh8 Rh10 Rh16 -148.52(11)
Rh3 Rh8 Rh10 Rh16 132.22(11)
Rh6 Rh8 Rh10 Rh16 -118.90(11)
Rh17 Rh8 Rh10 Rh16 58.85(14)
Rh5 Rh8 Rh10 Rh4 -107.91(12)
Rh7 Rh8 Rh10 Rh4 -66.70(9)
Rh12 Rh8 Rh10 Rh4 67.54(9)
Rh14 Rh8 Rh10 Rh4 -110.4(16)
Rh2 Rh8 Rh10 Rh4 -140.96(10)
Rh1 Rh8 Rh10 Rh4 -176.84(12)
Rh9 Rh8 Rh10 Rh4 116.48(12)
Rh3 Rh8 Rh10 Rh4 37.22(11)
Rh6 Rh8 Rh10 Rh4 146.10(11)
Rh17 Rh8 Rh10 Rh4 -36.15(11)
C36 Rh6 Rh10 C15 -6.1(16)
C37 Rh6 Rh10 C15 115.6(18)
Rh8 Rh6 Rh10 C15 165.3(11)
Rh9 Rh6 Rh10 C15 -167.4(11)
Rh1 Rh6 Rh10 C15 131.4(11)
Rh2 Rh6 Rh10 C15 95.1(11)
Rh21 Rh6 Rh10 C15 -104.2(11)
Rh23 Rh6 Rh10 C15 -67.4(11)
Rh12 Rh6 Rh10 C15 -131.3(11)
C36 Rh6 Rh10 Rh2 -101.2(12)
C37 Rh6 Rh10 Rh2 20.5(15)
Rh8 Rh6 Rh10 Rh2 70.19(9)
Rh9 Rh6 Rh10 Rh2 97.54(11)
Rh1 Rh6 Rh10 Rh2 36.35(9)
Rh21 Rh6 Rh10 Rh2 160.69(11)
Rh23 Rh6 Rh10 Rh2 -162.48(10)
Rh12 Rh6 Rh10 Rh2 133.62(9)
C36 Rh6 Rh10 Rh8 -171.4(12)
C37 Rh6 Rh10 Rh8 -49.7(15)
Rh9 Rh6 Rh10 Rh8 27.35(10)
Rh1 Rh6 Rh10 Rh8 -33.85(9)
Rh2 Rh6 Rh10 Rh8 -70.19(9)
Rh21 Rh6 Rh10 Rh8 90.50(10)
Rh23 Rh6 Rh10 Rh8 127.32(10)
Rh12 Rh6 Rh10 Rh8 63.43(8)
C36 Rh6 Rh10 Rh26 174.3(13)
C37 Rh6 Rh10 Rh26 -64.0(16)
Rh8 Rh6 Rh10 Rh26 -14.3(6)
Rh9 Rh6 Rh10 Rh26 13.1(7)
Rh1 Rh6 Rh10 Rh26 -48.1(7)
Rh2 Rh6 Rh10 Rh26 -84.5(6)
Rh21 Rh6 Rh10 Rh26 76.2(7)
Rh23 Rh6 Rh10 Rh26 113.0(6)
Rh12 Rh6 Rh10 Rh26 49.1(6)
C36 Rh6 Rh10 Rh27 94.3(12)
C37 Rh6 Rh10 Rh27 -144.0(15)
Rh8 Rh6 Rh10 Rh27 -94.25(12)
Rh9 Rh6 Rh10 Rh27 -66.90(13)
Rh1 Rh6 Rh10 Rh27 -128.09(11)
Rh2 Rh6 Rh10 Rh27 -164.44(12)
Rh21 Rh6 Rh10 Rh27 -3.75(14)
Rh23 Rh6 Rh10 Rh27 33.08(10)
Rh12 Rh6 Rh10 Rh27 -30.82(10)
C36 Rh6 Rh10 Rh23 61.3(12)
C37 Rh6 Rh10 Rh23 -177.0(15)
Rh8 Rh6 Rh10 Rh23 -127.32(10)
Rh9 Rh6 Rh10 Rh23 -99.98(11)
Rh1 Rh6 Rh10 Rh23 -161.17(11)
Rh2 Rh6 Rh10 Rh23 162.48(10)
Rh21 Rh6 Rh10 Rh23 -36.82(9)
Rh12 Rh6 Rh10 Rh23 -63.89(8)
C36 Rh6 Rh10 Rh7 -142.7(12)
C37 Rh6 Rh10 Rh7 -21.0(15)
Rh8 Rh6 Rh10 Rh7 28.68(10)
Rh9 Rh6 Rh10 Rh7 56.03(13)
Rh1 Rh6 Rh10 Rh7 -5.17(13)
Rh2 Rh6 Rh10 Rh7 -41.51(9)
Rh21 Rh6 Rh10 Rh7 119.18(11)
Rh23 Rh6 Rh10 Rh7 156.01(12)
Rh12 Rh6 Rh10 Rh7 92.11(10)
C36 Rh6 Rh10 Rh12 125.2(12)
C37 Rh6 Rh10 Rh12 -113.1(15)
Rh8 Rh6 Rh10 Rh12 -63.43(8)
Rh9 Rh6 Rh10 Rh12 -36.08(10)
Rh1 Rh6 Rh10 Rh12 -97.28(10)
Rh2 Rh6 Rh10 Rh12 -133.62(9)
Rh21 Rh6 Rh10 Rh12 27.07(9)
Rh23 Rh6 Rh10 Rh12 63.89(8)
C36 Rh6 Rh10 Rh16 -82.6(12)
C37 Rh6 Rh10 Rh16 39.1(15)
Rh8 Rh6 Rh10 Rh16 88.81(12)
Rh9 Rh6 Rh10 Rh16 116.16(12)
Rh1 Rh6 Rh10 Rh16 54.96(14)
Rh2 Rh6 Rh10 Rh16 18.61(10)
Rh21 Rh6 Rh10 Rh16 179.31(10)
Rh23 Rh6 Rh10 Rh16 -143.87(13)
Rh12 Rh6 Rh10 Rh16 152.24(12)
C36 Rh6 Rh10 Rh4 159.0(12)
C37 Rh6 Rh10 Rh4 -79.3(15)
Rh8 Rh6 Rh10 Rh4 -29.61(9)
Rh9 Rh6 Rh10 Rh4 -2.26(14)
Rh1 Rh6 Rh10 Rh4 -63.45(12)
Rh2 Rh6 Rh10 Rh4 -99.80(11)
Rh21 Rh6 Rh10 Rh4 60.89(12)
Rh23 Rh6 Rh10 Rh4 97.72(11)
Rh12 Rh6 Rh10 Rh4 33.82(9)
C46 Rh7 Rh10 C15 124.3(18)
Rh8 Rh7 Rh10 C15 -145.0(15)
Rh5 Rh7 Rh10 C15 -109.4(15)
Rh16 Rh7 Rh10 C15 0.8(15)
Rh4 Rh7 Rh10 C15 144.8(15)
Rh11 Rh7 Rh10 C15 -105.6(15)
Rh17 Rh7 Rh10 C15 -175.2(15)
Rh32 Rh7 Rh10 C15 8.0(15)
Rh26 Rh7 Rh10 C15 73.9(15)
Rh2 Rh7 Rh10 C15 -73.2(15)
Rh15 Rh7 Rh10 C15 -50.1(15)
C46 Rh7 Rh10 Rh2 -162.5(10)
Rh8 Rh7 Rh10 Rh2 -71.75(9)
Rh5 Rh7 Rh10 Rh2 -36.20(10)
Rh16 Rh7 Rh10 Rh2 74.00(9)
Rh4 Rh7 Rh10 Rh2 -141.95(11)
Rh11 Rh7 Rh10 Rh2 -32.4(4)
Rh17 Rh7 Rh10 Rh2 -101.98(12)
Rh32 Rh7 Rh10 Rh2 81.24(14)
Rh26 Rh7 Rh10 Rh2 147.09(11)
Rh15 Rh7 Rh10 Rh2 23.15(9)
C46 Rh7 Rh10 Rh8 -90.7(10)
Rh5 Rh7 Rh10 Rh8 35.55(10)
Rh16 Rh7 Rh10 Rh8 145.75(12)
Rh4 Rh7 Rh10 Rh8 -70.20(9)
Rh11 Rh7 Rh10 Rh8 39.4(4)
Rh17 Rh7 Rh10 Rh8 -30.23(11)
Rh32 Rh7 Rh10 Rh8 152.99(16)
Rh26 Rh7 Rh10 Rh8 -141.16(12)
Rh2 Rh7 Rh10 Rh8 71.75(9)
Rh15 Rh7 Rh10 Rh8 94.90(11)
C46 Rh7 Rh10 Rh26 50.4(10)
Rh8 Rh7 Rh10 Rh26 141.16(12)
Rh5 Rh7 Rh10 Rh26 176.71(12)
Rh16 Rh7 Rh10 Rh26 -73.09(10)
Rh4 Rh7 Rh10 Rh26 70.96(9)
Rh11 Rh7 Rh10 Rh26 -179.4(4)
Rh17 Rh7 Rh10 Rh26 110.93(12)
Rh32 Rh7 Rh10 Rh26 -65.85(14)
Rh2 Rh7 Rh10 Rh26 -147.09(11)
Rh15 Rh7 Rh10 Rh26 -123.94(11)
C46 Rh7 Rh10 Rh27 6.7(10)
Rh8 Rh7 Rh10 Rh27 97.43(11)
Rh5 Rh7 Rh10 Rh27 132.98(11)
Rh16 Rh7 Rh10 Rh27 -116.82(11)
Rh4 Rh7 Rh10 Rh27 27.23(10)
Rh11 Rh7 Rh10 Rh27 136.8(4)
Rh17 Rh7 Rh10 Rh27 67.20(13)
Rh32 Rh7 Rh10 Rh27 -109.58(14)
Rh26 Rh7 Rh10 Rh27 -43.73(10)
Rh2 Rh7 Rh10 Rh27 169.18(12)
Rh15 Rh7 Rh10 Rh27 -167.66(10)
C46 Rh7 Rh10 Rh6 -120.8(10)
Rh8 Rh7 Rh10 Rh6 -30.10(10)
Rh5 Rh7 Rh10 Rh6 5.44(13)
Rh16 Rh7 Rh10 Rh6 115.64(12)
Rh4 Rh7 Rh10 Rh6 -100.31(11)
Rh11 Rh7 Rh10 Rh6 9.3(4)
Rh17 Rh7 Rh10 Rh6 -60.34(14)
Rh32 Rh7 Rh10 Rh6 122.88(13)
Rh26 Rh7 Rh10 Rh6 -171.27(13)
Rh2 Rh7 Rh10 Rh6 41.65(10)
Rh15 Rh7 Rh10 Rh6 64.80(12)
C46 Rh7 Rh10 Rh23 -55.4(10)
Rh8 Rh7 Rh10 Rh23 35.3(3)
Rh5 Rh7 Rh10 Rh23 70.9(3)
Rh16 Rh7 Rh10 Rh23 -178.9(3)
Rh4 Rh7 Rh10 Rh23 -34.9(3)
Rh11 Rh7 Rh10 Rh23 74.7(5)
Rh17 Rh7 Rh10 Rh23 5.1(3)
Rh32 Rh7 Rh10 Rh23 -171.7(2)
Rh26 Rh7 Rh10 Rh23 -105.8(3)
Rh2 Rh7 Rh10 Rh23 107.1(3)
Rh15 Rh7 Rh10 Rh23 130.2(3)
C46 Rh7 Rh10 Rh12 -53.6(10)
Rh8 Rh7 Rh10 Rh12 37.09(9)
Rh5 Rh7 Rh10 Rh12 72.64(11)
Rh16 Rh7 Rh10 Rh12 -177.16(11)
Rh4 Rh7 Rh10 Rh12 -33.11(9)
Rh11 Rh7 Rh10 Rh12 76.5(4)
Rh17 Rh7 Rh10 Rh12 6.86(13)
Rh32 Rh7 Rh10 Rh12 -169.92(12)
Rh26 Rh7 Rh10 Rh12 -104.07(11)
Rh2 Rh7 Rh10 Rh12 108.84(10)
Rh15 Rh7 Rh10 Rh12 131.99(10)
C46 Rh7 Rh10 Rh16 123.5(10)
Rh8 Rh7 Rh10 Rh16 -145.75(12)
Rh5 Rh7 Rh10 Rh16 -110.20(12)
Rh4 Rh7 Rh10 Rh16 144.05(11)
Rh11 Rh7 Rh10 Rh16 -106.4(4)
Rh17 Rh7 Rh10 Rh16 -175.98(14)
Rh32 Rh7 Rh10 Rh16 7.24(13)
Rh26 Rh7 Rh10 Rh16 73.09(10)
Rh2 Rh7 Rh10 Rh16 -74.00(9)
Rh15 Rh7 Rh10 Rh16 -50.84(10)
C46 Rh7 Rh10 Rh4 -20.5(10)
Rh8 Rh7 Rh10 Rh4 70.20(9)
Rh5 Rh7 Rh10 Rh4 105.75(11)
Rh16 Rh7 Rh10 Rh4 -144.05(11)
Rh11 Rh7 Rh10 Rh4 109.6(4)
Rh17 Rh7 Rh10 Rh4 39.97(10)
Rh32 Rh7 Rh10 Rh4 -136.81(15)
Rh26 Rh7 Rh10 Rh4 -70.96(9)
Rh2 Rh7 Rh10 Rh4 141.95(11)
Rh15 Rh7 Rh10 Rh4 165.10(12)
C6 Rh4 Rh10 C15 30(3)
C46 Rh4 Rh10 C15 -91(2)
Rh8 Rh4 Rh10 C15 178(2)
Rh7 Rh4 Rh10 C15 -112(2)
Rh12 Rh4 Rh10 C15 109(2)
Rh26 Rh4 Rh10 C15 -36(2)
Rh17 Rh4 Rh10 C15 -149(2)
Rh27 Rh4 Rh10 C15 38(2)
Rh3 Rh4 Rh10 C15 149(2)
C6 Rh4 Rh10 Rh2 177.1(17)
C46 Rh4 Rh10 Rh2 55.8(10)
Rh8 Rh4 Rh10 Rh2 -35.12(10)
Rh7 Rh4 Rh10 Rh2 34.79(10)
Rh12 Rh4 Rh10 Rh2 -104.22(11)
Rh26 Rh4 Rh10 Rh2 110.40(12)
Rh17 Rh4 Rh10 Rh2 -2.06(13)
Rh27 Rh4 Rh10 Rh2 -175.58(12)
Rh3 Rh4 Rh10 Rh2 -64.41(12)
C6 Rh4 Rh10 Rh8 -147.8(17)
C46 Rh4 Rh10 Rh8 90.9(10)
Rh7 Rh4 Rh10 Rh8 69.91(9)
Rh12 Rh4 Rh10 Rh8 -69.09(9)
Rh26 Rh4 Rh10 Rh8 145.52(12)
Rh17 Rh4 Rh10 Rh8 33.06(10)
Rh27 Rh4 Rh10 Rh8 -140.46(11)
Rh3 Rh4 Rh10 Rh8 -29.28(9)
C6 Rh4 Rh10 Rh26 66.7(17)
C46 Rh4 Rh10 Rh26 -54.6(10)
Rh8 Rh4 Rh10 Rh26 -145.52(12)
Rh7 Rh4 Rh10 Rh26 -75.61(10)
Rh12 Rh4 Rh10 Rh26 145.39(11)
Rh17 Rh4 Rh10 Rh26 -112.46(12)
Rh27 Rh4 Rh10 Rh26 74.02(10)
Rh3 Rh4 Rh10 Rh26 -174.81(12)
C6 Rh4 Rh10 Rh27 -7.4(17)
C46 Rh4 Rh10 Rh27 -128.6(10)
Rh8 Rh4 Rh10 Rh27 140.46(11)
Rh7 Rh4 Rh10 Rh27 -149.63(11)
Rh12 Rh4 Rh10 Rh27 71.36(9)
Rh26 Rh4 Rh10 Rh27 -74.02(10)
Rh17 Rh4 Rh10 Rh27 173.52(12)
Rh3 Rh4 Rh10 Rh27 111.17(11)
C6 Rh4 Rh10 Rh6 -116.8(17)
C46 Rh4 Rh10 Rh6 121.9(10)
Rh8 Rh4 Rh10 Rh6 31.02(10)
Rh7 Rh4 Rh10 Rh6 100.93(11)
Rh12 Rh4 Rh10 Rh6 -38.07(10)
Rh26 Rh4 Rh10 Rh6 176.54(13)
Rh17 Rh4 Rh10 Rh6 64.08(13)
Rh27 Rh4 Rh10 Rh6 -109.43(12)
Rh3 Rh4 Rh10 Rh6 1.74(13)
C6 Rh4 Rh10 Rh23 -51.3(17)
C46 Rh4 Rh10 Rh23 -172.6(10)
Rh8 Rh4 Rh10 Rh23 96.51(11)
Rh7 Rh4 Rh10 Rh23 166.42(12)
Rh12 Rh4 Rh10 Rh23 27.42(9)
Rh26 Rh4 Rh10 Rh23 -117.96(12)
Rh17 Rh4 Rh10 Rh23 129.57(11)
Rh27 Rh4 Rh10 Rh23 -43.94(10)
Rh3 Rh4 Rh10 Rh23 67.23(12)
C6 Rh4 Rh10 Rh7 142.3(17)
C46 Rh4 Rh10 Rh7 21.0(10)
Rh8 Rh4 Rh10 Rh7 -69.91(9)
Rh12 Rh4 Rh10 Rh7 -139.00(11)
Rh26 Rh4 Rh10 Rh7 75.61(10)
Rh17 Rh4 Rh10 Rh7 -36.85(10)
Rh27 Rh4 Rh10 Rh7 149.63(11)
Rh3 Rh4 Rh10 Rh7 -99.19(11)
C6 Rh4 Rh10 Rh12 -78.7(17)
C46 Rh4 Rh10 Rh12 160.0(10)
Rh8 Rh4 Rh10 Rh12 69.09(9)
Rh7 Rh4 Rh10 Rh12 139.00(11)
Rh26 Rh4 Rh10 Rh12 -145.39(11)
Rh17 Rh4 Rh10 Rh12 102.15(11)
Rh27 Rh4 Rh10 Rh12 -71.36(9)
Rh3 Rh4 Rh10 Rh12 39.81(9)
C6 Rh4 Rh10 Rh16 112.9(17)
C46 Rh4 Rh10 Rh16 -8.3(10)
Rh8 Rh4 Rh10 Rh16 -99.24(11)
Rh7 Rh4 Rh10 Rh16 -29.33(9)
Rh12 Rh4 Rh10 Rh16 -168.34(11)
Rh26 Rh4 Rh10 Rh16 46.28(10)
Rh17 Rh4 Rh10 Rh16 -66.18(12)
Rh27 Rh4 Rh10 Rh16 120.30(11)
Rh3 Rh4 Rh10 Rh16 -128.53(10)
Rh8 Rh5 Rh11 C21 -2(7)
Rh7 Rh5 Rh11 C21 31(7)
Rh14 Rh5 Rh11 C21 -71(7)
Rh30 Rh5 Rh11 C21 180(100)
Rh15 Rh5 Rh11 C21 104(7)
Rh18 Rh5 Rh11 C21 -109(7)
Rh2 Rh5 Rh11 C21 67(7)
Rh1 Rh5 Rh11 C21 -11(8)
Rh13 Rh5 Rh11 C21 140(7)
Rh20 Rh5 Rh11 C21 -146(7)
Rh17 Rh5 Rh11 C21 -39(7)
Rh8 Rh5 Rh11 C4 131.6(11)
Rh7 Rh5 Rh11 C4 164.8(11)
Rh14 Rh5 Rh11 C4 63.4(11)
Rh30 Rh5 Rh11 C4 -46.2(10)
Rh15 Rh5 Rh11 C4 -122.1(10)
Rh18 Rh5 Rh11 C4 24.9(10)
Rh2 Rh5 Rh11 C4 -158.7(10)
Rh1 Rh5 Rh11 C4 123(2)
Rh13 Rh5 Rh11 C4 -86.3(11)
Rh20 Rh5 Rh11 C4 -12.4(11)
Rh17 Rh5 Rh11 C4 95.2(11)
Rh8 Rh5 Rh11 Rh7 -33.22(11)
Rh14 Rh5 Rh11 Rh7 -101.48(12)
Rh30 Rh5 Rh11 Rh7 148.93(12)
Rh15 Rh5 Rh11 Rh7 73.09(10)
Rh18 Rh5 Rh11 Rh7 -139.91(12)
Rh2 Rh5 Rh11 Rh7 36.41(11)
Rh1 Rh5 Rh11 Rh7 -42(2)
Rh13 Rh5 Rh11 Rh7 108.88(13)
Rh20 Rh5 Rh11 Rh7 -177.26(15)
Rh17 Rh5 Rh11 Rh7 -69.62(9)
Rh8 Rh5 Rh11 Rh30 177.85(14)
Rh7 Rh5 Rh11 Rh30 -148.93(12)
Rh14 Rh5 Rh11 Rh30 109.59(13)
Rh15 Rh5 Rh11 Rh30 -75.84(10)
Rh18 Rh5 Rh11 Rh30 71.16(10)
Rh2 Rh5 Rh11 Rh30 -112.52(13)
Rh1 Rh5 Rh11 Rh30 169(2)
Rh13 Rh5 Rh11 Rh30 -40.05(12)
Rh20 Rh5 Rh11 Rh30 33.81(13)
Rh17 Rh5 Rh11 Rh30 141.44(11)
Rh8 Rh5 Rh11 Rh17 36.40(11)
Rh7 Rh5 Rh11 Rh17 69.62(9)
Rh14 Rh5 Rh11 Rh17 -31.85(11)
Rh30 Rh5 Rh11 Rh17 -141.44(11)
Rh15 Rh5 Rh11 Rh17 142.71(11)
Rh18 Rh5 Rh11 Rh17 -70.29(9)
Rh2 Rh5 Rh11 Rh17 106.04(13)
Rh1 Rh5 Rh11 Rh17 28(2)
Rh13 Rh5 Rh11 Rh17 178.50(14)
Rh20 Rh5 Rh11 Rh17 -107.64(13)
Rh8 Rh5 Rh11 Rh33 -137.75(12)
Rh7 Rh5 Rh11 Rh33 -104.53(12)
Rh14 Rh5 Rh11 Rh33 153.99(11)
Rh30 Rh5 Rh11 Rh33 44.40(11)
Rh15 Rh5 Rh11 Rh33 -31.44(11)
Rh18 Rh5 Rh11 Rh33 115.56(12)
Rh2 Rh5 Rh11 Rh33 -68.12(14)
Rh1 Rh5 Rh11 Rh33 -147(2)
Rh13 Rh5 Rh11 Rh33 4.35(16)
Rh20 Rh5 Rh11 Rh33 78.21(15)
Rh17 Rh5 Rh11 Rh33 -174.15(13)
Rh8 Rh5 Rh11 Rh32 -77.13(13)
Rh7 Rh5 Rh11 Rh32 -43.91(10)
Rh14 Rh5 Rh11 Rh32 -145.38(11)
Rh30 Rh5 Rh11 Rh32 105.03(12)
Rh15 Rh5 Rh11 Rh32 29.18(10)
Rh18 Rh5 Rh11 Rh32 176.18(12)
Rh2 Rh5 Rh11 Rh32 -7.49(15)
Rh1 Rh5 Rh11 Rh32 -86(2)
Rh13 Rh5 Rh11 Rh32 64.97(14)
Rh20 Rh5 Rh11 Rh32 138.83(12)
Rh17 Rh5 Rh11 Rh32 -113.53(12)
Rh8 Rh5 Rh11 Rh18 106.69(13)
Rh7 Rh5 Rh11 Rh18 139.91(11)
Rh14 Rh5 Rh11 Rh18 38.43(11)
Rh30 Rh5 Rh11 Rh18 -71.16(10)
Rh15 Rh5 Rh11 Rh18 -147.00(12)
Rh2 Rh5 Rh11 Rh18 176.32(14)
Rh1 Rh5 Rh11 Rh18 98(2)
Rh13 Rh5 Rh11 Rh18 -111.21(14)
Rh20 Rh5 Rh11 Rh18 -37.35(12)
Rh17 Rh5 Rh11 Rh18 70.29(9)
Rh8 Rh5 Rh11 Rh15 -106.31(12)
Rh7 Rh5 Rh11 Rh15 -73.09(10)
Rh14 Rh5 Rh11 Rh15 -174.57(14)
Rh30 Rh5 Rh11 Rh15 75.84(10)
Rh18 Rh5 Rh11 Rh15 147.00(12)
Rh2 Rh5 Rh11 Rh15 -36.67(11)
Rh1 Rh5 Rh11 Rh15 -115(2)
Rh13 Rh5 Rh11 Rh15 35.79(11)
Rh20 Rh5 Rh11 Rh15 109.65(14)
Rh17 Rh5 Rh11 Rh15 -142.71(11)
C46 Rh7 Rh11 C21 -46.1(16)
Rh8 Rh7 Rh11 C21 -144.8(13)
Rh5 Rh7 Rh11 C21 -174.7(13)
Rh16 Rh7 Rh11 C21 84.0(13)
Rh4 Rh7 Rh11 C21 -78.7(13)
Rh17 Rh7 Rh11 C21 -100.8(13)
Rh32 Rh7 Rh11 C21 57.3(13)
Rh26 Rh7 Rh11 C21 1.7(13)
Rh2 Rh7 Rh11 C21 153.3(13)
Rh15 Rh7 Rh11 C21 119.9(13)
Rh10 Rh7 Rh11 C21 -179.0(13)
C46 Rh7 Rh11 C4 96(2)
Rh8 Rh7 Rh11 C4 -3(2)
Rh5 Rh7 Rh11 C4 -33(2)
Rh16 Rh7 Rh11 C4 -134(2)
Rh4 Rh7 Rh11 C4 63(2)
Rh17 Rh7 Rh11 C4 41(2)
Rh32 Rh7 Rh11 C4 -161(2)
Rh26 Rh7 Rh11 C4 144(2)
Rh2 Rh7 Rh11 C4 -65(2)
Rh15 Rh7 Rh11 C4 -98(2)
Rh10 Rh7 Rh11 C4 -37(2)
C46 Rh7 Rh11 Rh5 128.5(9)
Rh8 Rh7 Rh11 Rh5 29.82(10)
Rh16 Rh7 Rh11 Rh5 -101.29(13)
Rh4 Rh7 Rh11 Rh5 96.01(13)
Rh17 Rh7 Rh11 Rh5 73.90(10)
Rh32 Rh7 Rh11 Rh5 -128.04(11)
Rh26 Rh7 Rh11 Rh5 176.4(2)
Rh2 Rh7 Rh11 Rh5 -31.99(10)
Rh15 Rh7 Rh11 Rh5 -65.46(9)
Rh10 Rh7 Rh11 Rh5 -4.3(4)
C46 Rh7 Rh11 Rh30 156.6(9)
Rh8 Rh7 Rh11 Rh30 57.87(14)
Rh5 Rh7 Rh11 Rh30 28.05(11)
Rh16 Rh7 Rh11 Rh30 -73.23(15)
Rh4 Rh7 Rh11 Rh30 124.06(13)
Rh17 Rh7 Rh11 Rh30 101.95(12)
Rh32 Rh7 Rh11 Rh30 -99.99(13)
Rh26 Rh7 Rh11 Rh30 -155.54(17)
Rh2 Rh7 Rh11 Rh30 -3.93(15)
Rh15 Rh7 Rh11 Rh30 -37.40(11)
Rh10 Rh7 Rh11 Rh30 23.7(4)
C46 Rh7 Rh11 Rh17 54.6(9)
Rh8 Rh7 Rh11 Rh17 -44.08(10)
Rh5 Rh7 Rh11 Rh17 -73.90(10)
Rh16 Rh7 Rh11 Rh17 -175.19(14)
Rh4 Rh7 Rh11 Rh17 22.11(11)
Rh32 Rh7 Rh11 Rh17 158.06(12)
Rh26 Rh7 Rh11 Rh17 102.5(2)
Rh2 Rh7 Rh11 Rh17 -105.89(11)
Rh15 Rh7 Rh11 Rh17 -139.36(11)
Rh10 Rh7 Rh11 Rh17 -78.2(4)
C46 Rh7 Rh11 Rh33 -139.1(9)
Rh8 Rh7 Rh11 Rh33 122.17(12)
Rh5 Rh7 Rh11 Rh33 92.35(12)
Rh16 Rh7 Rh11 Rh33 -8.94(16)
Rh4 Rh7 Rh11 Rh33 -171.64(11)
Rh17 Rh7 Rh11 Rh33 166.25(13)
Rh32 Rh7 Rh11 Rh33 -35.69(11)
Rh26 Rh7 Rh11 Rh33 -91.2(2)
Rh2 Rh7 Rh11 Rh33 60.36(13)
Rh15 Rh7 Rh11 Rh33 26.89(10)
Rh10 Rh7 Rh11 Rh33 88.0(4)
C46 Rh7 Rh11 Rh32 -103.4(9)
Rh8 Rh7 Rh11 Rh32 157.86(13)
Rh5 Rh7 Rh11 Rh32 128.04(11)
Rh16 Rh7 Rh11 Rh32 26.76(12)
Rh4 Rh7 Rh11 Rh32 -135.95(14)
Rh17 Rh7 Rh11 Rh32 -158.06(12)
Rh26 Rh7 Rh11 Rh32 -55.55(19)
Rh2 Rh7 Rh11 Rh32 96.06(11)
Rh15 Rh7 Rh11 Rh32 62.59(9)
Rh10 Rh7 Rh11 Rh32 123.7(4)
C46 Rh7 Rh11 Rh18 94.1(9)
Rh8 Rh7 Rh11 Rh18 -4.62(14)
Rh5 Rh7 Rh11 Rh18 -34.44(10)
Rh16 Rh7 Rh11 Rh18 -135.73(12)
Rh4 Rh7 Rh11 Rh18 61.57(14)
Rh17 Rh7 Rh11 Rh18 39.46(10)
Rh32 Rh7 Rh11 Rh18 -162.48(12)
Rh26 Rh7 Rh11 Rh18 141.97(17)
Rh2 Rh7 Rh11 Rh18 -66.43(13)
Rh15 Rh7 Rh11 Rh18 -99.90(11)
Rh10 Rh7 Rh11 Rh18 -38.8(4)
C46 Rh7 Rh11 Rh15 -166.0(9)
Rh8 Rh7 Rh11 Rh15 95.28(11)
Rh5 Rh7 Rh11 Rh15 65.46(9)
Rh16 Rh7 Rh11 Rh15 -35.83(11)
Rh4 Rh7 Rh11 Rh15 161.46(14)
Rh17 Rh7 Rh11 Rh15 139.36(11)
Rh32 Rh7 Rh11 Rh15 -62.59(9)
Rh26 Rh7 Rh11 Rh15 -118.1(2)
Rh2 Rh7 Rh11 Rh15 33.47(9)
Rh10 Rh7 Rh11 Rh15 61.1(4)
Rh5 Rh8 Rh12 C33 -2(4)
Rh7 Rh8 Rh12 C33 -64(4)
Rh10 Rh8 Rh12 C33 -110(4)
Rh14 Rh8 Rh12 C33 69(4)
Rh2 Rh8 Rh12 C33 -139(3)
Rh1 Rh8 Rh12 C33 146(3)
Rh4 Rh8 Rh12 C33 -34(3)
Rh9 Rh8 Rh12 C33 116(4)
Rh3 Rh8 Rh12 C33 41(3)
Rh6 Rh8 Rh12 C33 -177(4)
Rh17 Rh8 Rh12 C33 3(4)
Rh5 Rh8 Rh12 Rh21 -152.3(16)
Rh7 Rh8 Rh12 Rh21 146.29(11)
Rh10 Rh8 Rh12 Rh21 99.35(10)
Rh14 Rh8 Rh12 Rh21 -80.81(13)
Rh2 Rh8 Rh12 Rh21 70.82(14)
Rh1 Rh8 Rh12 Rh21 -4.28(15)
Rh4 Rh8 Rh12 Rh21 175.71(11)
Rh9 Rh8 Rh12 Rh21 -33.77(9)
Rh3 Rh8 Rh12 Rh21 -109.17(11)
Rh6 Rh8 Rh12 Rh21 32.63(10)
Rh17 Rh8 Rh12 Rh21 -147.46(10)
Rh5 Rh8 Rh12 Rh23 141.9(16)
Rh7 Rh8 Rh12 Rh23 80.53(13)
Rh10 Rh8 Rh12 Rh23 33.58(10)
Rh14 Rh8 Rh12 Rh23 -146.58(11)
Rh2 Rh8 Rh12 Rh23 5.05(15)
Rh1 Rh8 Rh12 Rh23 -70.05(14)
Rh4 Rh8 Rh12 Rh23 109.94(11)
Rh9 Rh8 Rh12 Rh23 -99.53(10)
Rh3 Rh8 Rh12 Rh23 -174.94(12)
Rh6 Rh8 Rh12 Rh23 -33.13(10)
Rh17 Rh8 Rh12 Rh23 146.77(10)
Rh5 Rh8 Rh12 Rh4 32.0(16)
Rh7 Rh8 Rh12 Rh4 -29.42(10)
Rh10 Rh8 Rh12 Rh4 -76.36(9)
Rh14 Rh8 Rh12 Rh4 103.48(12)
Rh2 Rh8 Rh12 Rh4 -104.89(13)
Rh1 Rh8 Rh12 Rh4 -179.99(13)
Rh9 Rh8 Rh12 Rh4 150.53(10)
Rh3 Rh8 Rh12 Rh4 75.12(9)
Rh6 Rh8 Rh12 Rh4 -143.08(10)
Rh17 Rh8 Rh12 Rh4 36.83(10)
Rh5 Rh8 Rh12 Rh3 -43.1(16)
Rh7 Rh8 Rh12 Rh3 -104.54(12)
Rh10 Rh8 Rh12 Rh3 -151.48(10)
Rh14 Rh8 Rh12 Rh3 28.36(10)
Rh2 Rh8 Rh12 Rh3 179.99(13)
Rh1 Rh8 Rh12 Rh3 104.89(12)
Rh4 Rh8 Rh12 Rh3 -75.12(9)
Rh9 Rh8 Rh12 Rh3 75.40(9)
Rh6 Rh8 Rh12 Rh3 141.80(10)
Rh17 Rh8 Rh12 Rh3 -38.29(10)
Rh5 Rh8 Rh12 Rh24 -86.4(16)
Rh7 Rh8 Rh12 Rh24 -147.85(11)
Rh10 Rh8 Rh12 Rh24 165.21(11)
Rh14 Rh8 Rh12 Rh24 -14.95(14)
Rh2 Rh8 Rh12 Rh24 136.68(11)
Rh1 Rh8 Rh12 Rh24 61.58(14)
Rh4 Rh8 Rh12 Rh24 -118.43(11)
Rh9 Rh8 Rh12 Rh24 32.09(9)
Rh3 Rh8 Rh12 Rh24 -43.31(9)
Rh6 Rh8 Rh12 Rh24 98.49(10)
Rh17 Rh8 Rh12 Rh24 -81.61(12)
Rh5 Rh8 Rh12 Rh27 76.6(16)
Rh7 Rh8 Rh12 Rh27 15.17(14)
Rh10 Rh8 Rh12 Rh27 -31.77(9)
Rh14 Rh8 Rh12 Rh27 148.07(11)
Rh2 Rh8 Rh12 Rh27 -60.30(14)
Rh1 Rh8 Rh12 Rh27 -135.40(11)
Rh4 Rh8 Rh12 Rh27 44.59(9)
Rh9 Rh8 Rh12 Rh27 -164.89(11)
Rh3 Rh8 Rh12 Rh27 119.71(11)
Rh6 Rh8 Rh12 Rh27 -98.49(10)
Rh17 Rh8 Rh12 Rh27 81.41(12)
Rh5 Rh8 Rh12 Rh10 108.4(16)
Rh7 Rh8 Rh12 Rh10 46.94(10)
Rh14 Rh8 Rh12 Rh10 179.84(13)
Rh2 Rh8 Rh12 Rh10 -28.53(11)
Rh1 Rh8 Rh12 Rh10 -103.63(12)
Rh4 Rh8 Rh12 Rh10 76.36(9)
Rh9 Rh8 Rh12 Rh10 -133.11(10)
Rh3 Rh8 Rh12 Rh10 151.48(10)
Rh6 Rh8 Rh12 Rh10 -66.72(8)
Rh17 Rh8 Rh12 Rh10 113.19(11)
Rh5 Rh8 Rh12 Rh9 -118.5(16)
Rh7 Rh8 Rh12 Rh9 -179.94(13)
Rh10 Rh8 Rh12 Rh9 133.11(10)
Rh14 Rh8 Rh12 Rh9 -47.04(10)
Rh2 Rh8 Rh12 Rh9 104.58(12)
Rh1 Rh8 Rh12 Rh9 29.48(10)
Rh4 Rh8 Rh12 Rh9 -150.53(10)
Rh3 Rh8 Rh12 Rh9 -75.40(9)
Rh6 Rh8 Rh12 Rh9 66.40(8)
Rh17 Rh8 Rh12 Rh9 -113.70(11)
Rh5 Rh8 Rh12 Rh6 175.1(16)
Rh7 Rh8 Rh12 Rh6 113.66(12)
Rh10 Rh8 Rh12 Rh6 66.72(8)
Rh14 Rh8 Rh12 Rh6 -113.44(12)
Rh2 Rh8 Rh12 Rh6 38.19(11)
Rh1 Rh8 Rh12 Rh6 -36.91(10)
Rh4 Rh8 Rh12 Rh6 143.08(10)
Rh9 Rh8 Rh12 Rh6 -66.40(8)
Rh3 Rh8 Rh12 Rh6 -141.80(10)
Rh17 Rh8 Rh12 Rh6 179.90(12)
C6 Rh4 Rh12 C33 10.6(15)
C46 Rh4 Rh12 C33 177(3)
Rh8 Rh4 Rh12 C33 170.9(9)
Rh7 Rh4 Rh12 C33 -161.8(9)
Rh26 Rh4 Rh12 C33 -95.3(9)
Rh17 Rh4 Rh12 C33 134.9(9)
Rh27 Rh4 Rh12 C33 -59.5(9)
Rh3 Rh4 Rh12 C33 102.1(9)
Rh10 Rh4 Rh12 C33 -124.2(9)
C6 Rh4 Rh12 Rh8 -160.4(12)
C46 Rh4 Rh12 Rh8 6(3)
Rh7 Rh4 Rh12 Rh8 27.25(10)
Rh26 Rh4 Rh12 Rh8 93.76(11)
Rh17 Rh4 Rh12 Rh8 -36.05(10)
Rh27 Rh4 Rh12 Rh8 129.60(11)
Rh3 Rh4 Rh12 Rh8 -68.87(9)
Rh10 Rh4 Rh12 Rh8 64.85(9)
C6 Rh4 Rh12 Rh21 -176.7(12)
C46 Rh4 Rh12 Rh21 -11(3)
Rh8 Rh4 Rh12 Rh21 -16.3(4)
Rh7 Rh4 Rh12 Rh21 11.0(5)
Rh26 Rh4 Rh12 Rh21 77.5(5)
Rh17 Rh4 Rh12 Rh21 -52.3(5)
Rh27 Rh4 Rh12 Rh21 113.3(4)
Rh3 Rh4 Rh12 Rh21 -85.1(4)
Rh10 Rh4 Rh12 Rh21 48.6(4)
C6 Rh4 Rh12 Rh23 104.5(12)
C46 Rh4 Rh12 Rh23 -89(3)
Rh8 Rh4 Rh12 Rh23 -95.08(12)
Rh7 Rh4 Rh12 Rh23 -67.82(14)
Rh26 Rh4 Rh12 Rh23 -1.32(15)
Rh17 Rh4 Rh12 Rh23 -131.13(12)
Rh27 Rh4 Rh12 Rh23 34.52(11)
Rh3 Rh4 Rh12 Rh23 -163.94(14)
Rh10 Rh4 Rh12 Rh23 -30.23(11)
C6 Rh4 Rh12 Rh3 -91.5(12)
C46 Rh4 Rh12 Rh3 74(3)
Rh8 Rh4 Rh12 Rh3 68.87(9)
Rh7 Rh4 Rh12 Rh3 96.12(11)
Rh26 Rh4 Rh12 Rh3 162.62(12)
Rh17 Rh4 Rh12 Rh3 32.82(10)
Rh27 Rh4 Rh12 Rh3 -161.53(11)
Rh10 Rh4 Rh12 Rh3 133.72(10)
C6 Rh4 Rh12 Rh24 -71.8(12)
C46 Rh4 Rh12 Rh24 94(3)
Rh8 Rh4 Rh12 Rh24 88.55(13)
Rh7 Rh4 Rh12 Rh24 115.81(13)
Rh26 Rh4 Rh12 Rh24 -177.69(12)
Rh17 Rh4 Rh12 Rh24 52.50(16)
Rh27 Rh4 Rh12 Rh24 -141.85(14)
Rh3 Rh4 Rh12 Rh24 19.69(11)
Rh10 Rh4 Rh12 Rh24 153.40(14)
C6 Rh4 Rh12 Rh27 70.0(11)
C46 Rh4 Rh12 Rh27 -124(3)
Rh8 Rh4 Rh12 Rh27 -129.60(11)
Rh7 Rh4 Rh12 Rh27 -102.34(11)
Rh26 Rh4 Rh12 Rh27 -35.84(10)
Rh17 Rh4 Rh12 Rh27 -165.65(12)
Rh3 Rh4 Rh12 Rh27 161.53(11)
Rh10 Rh4 Rh12 Rh27 -64.75(9)
C6 Rh4 Rh12 Rh10 134.8(12)
C46 Rh4 Rh12 Rh10 -59(3)
Rh8 Rh4 Rh12 Rh10 -64.85(9)
Rh7 Rh4 Rh12 Rh10 -37.59(10)
Rh26 Rh4 Rh12 Rh10 28.91(10)
Rh17 Rh4 Rh12 Rh10 -100.90(11)
Rh27 Rh4 Rh12 Rh10 64.75(9)
Rh3 Rh4 Rh12 Rh10 -133.72(10)
C6 Rh4 Rh12 Rh9 -134.1(11)
C46 Rh4 Rh12 Rh9 32(3)
Rh8 Rh4 Rh12 Rh9 26.27(9)
Rh7 Rh4 Rh12 Rh9 53.53(13)
Rh26 Rh4 Rh12 Rh9 120.03(11)
Rh17 Rh4 Rh12 Rh9 -9.78(13)
Rh27 Rh4 Rh12 Rh9 155.87(12)
Rh3 Rh4 Rh12 Rh9 -42.59(9)
Rh10 Rh4 Rh12 Rh9 91.12(11)
C6 Rh4 Rh12 Rh6 167.9(11)
C46 Rh4 Rh12 Rh6 -26(3)
Rh8 Rh4 Rh12 Rh6 -31.69(9)
Rh7 Rh4 Rh12 Rh6 -4.44(13)
Rh26 Rh4 Rh12 Rh6 62.07(12)
Rh17 Rh4 Rh12 Rh6 -67.74(12)
Rh27 Rh4 Rh12 Rh6 97.91(10)
Rh3 Rh4 Rh12 Rh6 -100.56(10)
Rh10 Rh4 Rh12 Rh6 33.16(9)
C34 Rh3 Rh12 C33 -9.8(16)
C39 Rh3 Rh12 C33 -172(2)
Rh14 Rh3 Rh12 C33 164.2(11)
Rh8 Rh3 Rh12 C33 -169.3(11)
Rh24 Rh3 Rh12 C33 60.5(11)
Rh19 Rh3 Rh12 C33 96.9(11)
Rh17 Rh3 Rh12 C33 -132.5(11)
Rh4 Rh3 Rh12 C33 -100.3(11)
Rh9 Rh3 Rh12 C33 124.9(11)
C34 Rh3 Rh12 Rh8 159.5(13)
C39 Rh3 Rh12 Rh8 -3(2)
Rh14 Rh3 Rh12 Rh8 -26.51(10)
Rh24 Rh3 Rh12 Rh8 -130.19(11)
Rh19 Rh3 Rh12 Rh8 -93.73(11)
Rh17 Rh3 Rh12 Rh8 36.82(10)
Rh4 Rh3 Rh12 Rh8 69.07(9)
Rh9 Rh3 Rh12 Rh8 -65.78(8)
C34 Rh3 Rh12 Rh21 -105.9(13)
C39 Rh3 Rh12 Rh21 92(2)
Rh14 Rh3 Rh12 Rh21 68.09(14)
Rh8 Rh3 Rh12 Rh21 94.60(12)
Rh24 Rh3 Rh12 Rh21 -35.59(11)
Rh19 Rh3 Rh12 Rh21 0.87(15)
Rh17 Rh3 Rh12 Rh21 131.42(12)
Rh4 Rh3 Rh12 Rh21 163.67(13)
Rh9 Rh3 Rh12 Rh21 28.82(10)
C34 Rh3 Rh12 Rh23 179(100)
C39 Rh3 Rh12 Rh23 17(2)
Rh14 Rh3 Rh12 Rh23 -6.8(5)
Rh8 Rh3 Rh12 Rh23 19.8(4)
Rh24 Rh3 Rh12 Rh23 -110.4(5)
Rh19 Rh3 Rh12 Rh23 -74.0(5)
Rh17 Rh3 Rh12 Rh23 56.6(5)
Rh4 Rh3 Rh12 Rh23 88.8(5)
Rh9 Rh3 Rh12 Rh23 -46.0(4)
C34 Rh3 Rh12 Rh4 90.4(13)
C39 Rh3 Rh12 Rh4 -72(2)
Rh14 Rh3 Rh12 Rh4 -95.59(11)
Rh8 Rh3 Rh12 Rh4 -69.07(9)
Rh24 Rh3 Rh12 Rh4 160.73(11)
Rh19 Rh3 Rh12 Rh4 -162.80(12)
Rh17 Rh3 Rh12 Rh4 -32.26(10)
Rh9 Rh3 Rh12 Rh4 -134.85(10)
C34 Rh3 Rh12 Rh24 -70.3(13)
C39 Rh3 Rh12 Rh24 128(2)
Rh14 Rh3 Rh12 Rh24 103.68(12)
Rh8 Rh3 Rh12 Rh24 130.19(11)
Rh19 Rh3 Rh12 Rh24 36.46(10)
Rh17 Rh3 Rh12 Rh24 167.01(12)
Rh4 Rh3 Rh12 Rh24 -160.73(11)
Rh9 Rh3 Rh12 Rh24 64.41(9)
C34 Rh3 Rh12 Rh27 71.0(13)
C39 Rh3 Rh12 Rh27 -91(2)
Rh14 Rh3 Rh12 Rh27 -114.98(13)
Rh8 Rh3 Rh12 Rh27 -88.47(13)
Rh24 Rh3 Rh12 Rh27 141.34(15)
Rh19 Rh3 Rh12 Rh27 177.80(12)
Rh17 Rh3 Rh12 Rh27 -51.65(15)
Rh4 Rh3 Rh12 Rh27 -19.40(12)
Rh9 Rh3 Rh12 Rh27 -154.25(14)
C34 Rh3 Rh12 Rh10 134.3(13)
C39 Rh3 Rh12 Rh10 -28(2)
Rh14 Rh3 Rh12 Rh10 -51.74(13)
Rh8 Rh3 Rh12 Rh10 -25.23(9)
Rh24 Rh3 Rh12 Rh10 -155.42(12)
Rh19 Rh3 Rh12 Rh10 -118.96(11)
Rh17 Rh3 Rh12 Rh10 11.59(13)
Rh4 Rh3 Rh12 Rh10 43.85(10)
Rh9 Rh3 Rh12 Rh10 -91.01(11)
C34 Rh3 Rh12 Rh9 -134.7(13)
C39 Rh3 Rh12 Rh9 63(2)
Rh14 Rh3 Rh12 Rh9 39.27(10)
Rh8 Rh3 Rh12 Rh9 65.78(8)
Rh24 Rh3 Rh12 Rh9 -64.41(9)
Rh19 Rh3 Rh12 Rh9 -27.95(9)
Rh17 Rh3 Rh12 Rh9 102.60(11)
Rh4 Rh3 Rh12 Rh9 134.85(10)
C34 Rh3 Rh12 Rh6 -167.9(13)
C39 Rh3 Rh12 Rh6 30(2)
Rh14 Rh3 Rh12 Rh6 6.08(13)
Rh8 Rh3 Rh12 Rh6 32.60(9)
Rh24 Rh3 Rh12 Rh6 -97.60(10)
Rh19 Rh3 Rh12 Rh6 -61.13(12)
Rh17 Rh3 Rh12 Rh6 69.41(12)
Rh4 Rh3 Rh12 Rh6 101.67(10)
Rh9 Rh3 Rh12 Rh6 -33.18(8)
C15 Rh10 Rh12 C33 -53.8(19)
Rh2 Rh10 Rh12 C33 -172.0(12)
Rh8 Rh10 Rh12 C33 161.5(12)
Rh26 Rh10 Rh12 C33 60.4(12)
Rh27 Rh10 Rh12 C33 19.0(12)
Rh6 Rh10 Rh12 C33 -128.5(12)
Rh23 Rh10 Rh12 C33 -56.7(12)
Rh7 Rh10 Rh12 C33 124.2(12)
Rh16 Rh10 Rh12 C33 118.8(12)
Rh4 Rh10 Rh12 C33 91.3(12)
C15 Rh10 Rh12 Rh8 144.7(15)
Rh2 Rh10 Rh12 Rh8 26.52(10)
Rh26 Rh10 Rh12 Rh8 -101.03(11)
Rh27 Rh10 Rh12 Rh8 -142.50(11)
Rh6 Rh10 Rh12 Rh8 70.01(9)
Rh23 Rh10 Rh12 Rh8 141.84(11)
Rh7 Rh10 Rh12 Rh8 -37.32(9)
Rh16 Rh10 Rh12 Rh8 -42.7(3)
Rh4 Rh10 Rh12 Rh8 -70.21(9)
C15 Rh10 Rh12 Rh21 46.5(15)
Rh2 Rh10 Rh12 Rh21 -71.67(12)
Rh8 Rh10 Rh12 Rh21 -98.19(11)
Rh26 Rh10 Rh12 Rh21 160.78(11)
Rh27 Rh10 Rh12 Rh21 119.31(11)
Rh6 Rh10 Rh12 Rh21 -28.18(10)
Rh23 Rh10 Rh12 Rh21 43.66(10)
Rh7 Rh10 Rh12 Rh21 -135.51(10)
Rh16 Rh10 Rh12 Rh21 -140.9(2)
Rh4 Rh10 Rh12 Rh21 -168.40(12)
C15 Rh10 Rh12 Rh23 2.8(15)
Rh2 Rh10 Rh12 Rh23 -115.33(11)
Rh8 Rh10 Rh12 Rh23 -141.84(11)
Rh26 Rh10 Rh12 Rh23 117.13(12)
Rh27 Rh10 Rh12 Rh23 75.66(9)
Rh6 Rh10 Rh12 Rh23 -71.83(9)
Rh7 Rh10 Rh12 Rh23 -179.17(11)
Rh16 Rh10 Rh12 Rh23 175.4(3)
Rh4 Rh10 Rh12 Rh23 147.95(11)
C15 Rh10 Rh12 Rh4 -145.1(15)
Rh2 Rh10 Rh12 Rh4 96.72(11)
Rh8 Rh10 Rh12 Rh4 70.21(9)
Rh26 Rh10 Rh12 Rh4 -30.82(10)
Rh27 Rh10 Rh12 Rh4 -72.29(9)
Rh6 Rh10 Rh12 Rh4 140.22(10)
Rh23 Rh10 Rh12 Rh4 -147.95(11)
Rh7 Rh10 Rh12 Rh4 32.88(9)
Rh16 Rh10 Rh12 Rh4 27.5(3)
C15 Rh10 Rh12 Rh3 170.9(15)
Rh2 Rh10 Rh12 Rh3 52.78(13)
Rh8 Rh10 Rh12 Rh3 26.26(10)
Rh26 Rh10 Rh12 Rh3 -74.77(13)
Rh27 Rh10 Rh12 Rh3 -116.24(11)
Rh6 Rh10 Rh12 Rh3 96.27(11)
Rh23 Rh10 Rh12 Rh3 168.10(13)
Rh7 Rh10 Rh12 Rh3 -11.06(13)
Rh16 Rh10 Rh12 Rh3 -16.5(3)
Rh4 Rh10 Rh12 Rh3 -43.95(10)
C15 Rh10 Rh12 Rh24 106.7(15)
Rh2 Rh10 Rh12 Rh24 -11.5(3)
Rh8 Rh10 Rh12 Rh24 -38.0(3)
Rh26 Rh10 Rh12 Rh24 -139.0(2)
Rh27 Rh10 Rh12 Rh24 179.5(3)
Rh6 Rh10 Rh12 Rh24 32.0(3)
Rh23 Rh10 Rh12 Rh24 103.8(3)
Rh7 Rh10 Rh12 Rh24 -75.3(3)
Rh16 Rh10 Rh12 Rh24 -80.7(4)
Rh4 Rh10 Rh12 Rh24 -108.2(3)
C15 Rh10 Rh12 Rh27 -72.8(15)
Rh2 Rh10 Rh12 Rh27 169.02(12)
Rh8 Rh10 Rh12 Rh27 142.50(11)
Rh26 Rh10 Rh12 Rh27 41.47(10)
Rh6 Rh10 Rh12 Rh27 -147.49(10)
Rh23 Rh10 Rh12 Rh27 -75.66(9)
Rh7 Rh10 Rh12 Rh27 105.18(10)
Rh16 Rh10 Rh12 Rh27 99.8(3)
Rh4 Rh10 Rh12 Rh27 72.29(9)
C15 Rh10 Rh12 Rh9 106.2(15)
Rh2 Rh10 Rh12 Rh9 -11.97(12)
Rh8 Rh10 Rh12 Rh9 -38.48(8)
Rh26 Rh10 Rh12 Rh9 -139.51(10)
Rh27 Rh10 Rh12 Rh9 179.02(10)
Rh6 Rh10 Rh12 Rh9 31.53(8)
Rh23 Rh10 Rh12 Rh9 103.36(10)
Rh7 Rh10 Rh12 Rh9 -75.80(10)
Rh16 Rh10 Rh12 Rh9 -81.2(3)
Rh4 Rh10 Rh12 Rh9 -108.69(10)
C15 Rh10 Rh12 Rh6 74.7(15)
Rh2 Rh10 Rh12 Rh6 -43.50(9)
Rh8 Rh10 Rh12 Rh6 -70.01(9)
Rh26 Rh10 Rh12 Rh6 -171.04(12)
Rh27 Rh10 Rh12 Rh6 147.49(10)
Rh23 Rh10 Rh12 Rh6 71.83(9)
Rh7 Rh10 Rh12 Rh6 -107.33(10)
Rh16 Rh10 Rh12 Rh6 -112.7(3)
Rh4 Rh10 Rh12 Rh6 -140.22(10)
C27 Rh9 Rh12 C33 38.4(16)
Rh19 Rh9 Rh12 C33 -61.9(12)
Rh8 Rh9 Rh12 C33 -162.1(12)
Rh1 Rh9 Rh12 C33 171.5(12)
Rh24 Rh9 Rh12 C33 -20.5(12)
Rh6 Rh9 Rh12 C33 128.2(12)
Rh21 Rh9 Rh12 C33 57.0(12)
Rh14 Rh9 Rh12 C33 -125.3(12)
Rh22 Rh9 Rh12 C33 -122.8(12)
Rh3 Rh9 Rh12 C33 -91.9(12)
C27 Rh9 Rh12 Rh8 -159.5(11)
Rh19 Rh9 Rh12 Rh8 100.13(11)
Rh1 Rh9 Rh12 Rh8 -26.45(9)
Rh24 Rh9 Rh12 Rh8 141.57(11)
Rh6 Rh9 Rh12 Rh8 -69.76(9)
Rh21 Rh9 Rh12 Rh8 -140.97(11)
Rh14 Rh9 Rh12 Rh8 36.77(9)
Rh22 Rh9 Rh12 Rh8 39.2(2)
Rh3 Rh9 Rh12 Rh8 70.20(9)
C27 Rh9 Rh12 Rh21 -18.5(11)
Rh19 Rh9 Rh12 Rh21 -118.90(12)
Rh8 Rh9 Rh12 Rh21 140.97(11)
Rh1 Rh9 Rh12 Rh21 114.52(11)
Rh24 Rh9 Rh12 Rh21 -77.46(10)
Rh6 Rh9 Rh12 Rh21 71.21(9)
Rh14 Rh9 Rh12 Rh21 177.74(11)
Rh22 Rh9 Rh12 Rh21 -179.8(2)
Rh3 Rh9 Rh12 Rh21 -148.83(11)
C27 Rh9 Rh12 Rh23 -60.5(11)
Rh19 Rh9 Rh12 Rh23 -160.92(11)
Rh8 Rh9 Rh12 Rh23 98.95(11)
Rh1 Rh9 Rh12 Rh23 72.51(12)
Rh24 Rh9 Rh12 Rh23 -119.47(11)
Rh6 Rh9 Rh12 Rh23 29.19(10)
Rh21 Rh9 Rh12 Rh23 -42.01(10)
Rh14 Rh9 Rh12 Rh23 135.73(10)
Rh22 Rh9 Rh12 Rh23 138.2(2)
Rh3 Rh9 Rh12 Rh23 169.15(12)
C27 Rh9 Rh12 Rh4 173.3(11)
Rh19 Rh9 Rh12 Rh4 72.91(13)
Rh8 Rh9 Rh12 Rh4 -27.21(10)
Rh1 Rh9 Rh12 Rh4 -53.66(13)
Rh24 Rh9 Rh12 Rh4 114.36(11)
Rh6 Rh9 Rh12 Rh4 -96.98(11)
Rh21 Rh9 Rh12 Rh4 -168.18(12)
Rh14 Rh9 Rh12 Rh4 9.56(12)
Rh22 Rh9 Rh12 Rh4 12.0(3)
Rh3 Rh9 Rh12 Rh4 42.98(9)
C27 Rh9 Rh12 Rh3 130.3(11)
Rh19 Rh9 Rh12 Rh3 29.93(10)
Rh8 Rh9 Rh12 Rh3 -70.20(9)
Rh1 Rh9 Rh12 Rh3 -96.65(10)
Rh24 Rh9 Rh12 Rh3 71.37(9)
Rh6 Rh9 Rh12 Rh3 -139.96(10)
Rh21 Rh9 Rh12 Rh3 148.83(11)
Rh14 Rh9 Rh12 Rh3 -33.43(9)
Rh22 Rh9 Rh12 Rh3 -31.0(2)
C27 Rh9 Rh12 Rh24 58.9(11)
Rh19 Rh9 Rh12 Rh24 -41.44(10)
Rh8 Rh9 Rh12 Rh24 -141.57(11)
Rh1 Rh9 Rh12 Rh24 -168.02(12)
Rh6 Rh9 Rh12 Rh24 148.67(10)
Rh21 Rh9 Rh12 Rh24 77.46(10)
Rh14 Rh9 Rh12 Rh24 -104.80(10)
Rh22 Rh9 Rh12 Rh24 -102.4(2)
Rh3 Rh9 Rh12 Rh24 -71.37(9)
C27 Rh9 Rh12 Rh27 -119.2(11)
Rh19 Rh9 Rh12 Rh27 140.4(2)
Rh8 Rh9 Rh12 Rh27 40.3(3)
Rh1 Rh9 Rh12 Rh27 13.9(3)
Rh24 Rh9 Rh12 Rh27 -178.1(3)
Rh6 Rh9 Rh12 Rh27 -29.5(3)
Rh21 Rh9 Rh12 Rh27 -100.7(3)
Rh14 Rh9 Rh12 Rh27 77.1(3)
Rh22 Rh9 Rh12 Rh27 79.5(4)
Rh3 Rh9 Rh12 Rh27 110.5(3)
C27 Rh9 Rh12 Rh10 -121.3(11)
Rh19 Rh9 Rh12 Rh10 138.33(10)
Rh8 Rh9 Rh12 Rh10 38.20(8)
Rh1 Rh9 Rh12 Rh10 11.76(11)
Rh24 Rh9 Rh12 Rh10 179.77(11)
Rh6 Rh9 Rh12 Rh10 -31.56(8)
Rh21 Rh9 Rh12 Rh10 -102.77(10)
Rh14 Rh9 Rh12 Rh10 74.98(10)
Rh22 Rh9 Rh12 Rh10 77.4(2)
Rh3 Rh9 Rh12 Rh10 108.40(10)
C27 Rh9 Rh12 Rh6 -89.7(11)
Rh19 Rh9 Rh12 Rh6 169.89(12)
Rh8 Rh9 Rh12 Rh6 69.76(9)
Rh1 Rh9 Rh12 Rh6 43.32(9)
Rh24 Rh9 Rh12 Rh6 -148.67(10)
Rh21 Rh9 Rh12 Rh6 -71.21(9)
Rh14 Rh9 Rh12 Rh6 106.53(10)
Rh22 Rh9 Rh12 Rh6 109.0(2)
Rh3 Rh9 Rh12 Rh6 139.96(10)
C36 Rh6 Rh12 C33 15(2)
C37 Rh6 Rh12 C33 -109.0(18)
Rh8 Rh6 Rh12 C33 178.8(14)
Rh10 Rh6 Rh12 C33 108.8(14)
Rh9 Rh6 Rh12 C33 -110.4(14)
Rh1 Rh6 Rh12 C33 -150.5(14)
Rh2 Rh6 Rh12 C33 147.3(14)
Rh21 Rh6 Rh12 C33 -38.9(14)
Rh23 Rh6 Rh12 C33 36.6(14)
C36 Rh6 Rh12 Rh8 -164.3(15)
C37 Rh6 Rh12 Rh8 72.1(11)
Rh10 Rh6 Rh12 Rh8 -70.03(9)
Rh9 Rh6 Rh12 Rh8 70.76(9)
Rh1 Rh6 Rh12 Rh8 30.67(9)
Rh2 Rh6 Rh12 Rh8 -31.52(9)
Rh21 Rh6 Rh12 Rh8 142.26(11)
Rh23 Rh6 Rh12 Rh8 -142.27(11)
C36 Rh6 Rh12 Rh21 53.4(15)
C37 Rh6 Rh12 Rh21 -70.2(11)
Rh8 Rh6 Rh12 Rh21 -142.26(11)
Rh10 Rh6 Rh12 Rh21 147.71(11)
Rh9 Rh6 Rh12 Rh21 -71.50(9)
Rh1 Rh6 Rh12 Rh21 -111.59(11)
Rh2 Rh6 Rh12 Rh21 -173.78(11)
Rh23 Rh6 Rh12 Rh21 75.47(10)
C36 Rh6 Rh12 Rh23 -22.0(15)
C37 Rh6 Rh12 Rh23 -145.6(11)
Rh8 Rh6 Rh12 Rh23 142.27(11)
Rh10 Rh6 Rh12 Rh23 72.24(9)
Rh9 Rh6 Rh12 Rh23 -146.97(11)
Rh1 Rh6 Rh12 Rh23 172.95(11)
Rh2 Rh6 Rh12 Rh23 110.75(11)
Rh21 Rh6 Rh12 Rh23 -75.47(10)
C36 Rh6 Rh12 Rh4 -131.2(15)
C37 Rh6 Rh12 Rh4 105.2(11)
Rh8 Rh6 Rh12 Rh4 33.10(9)
Rh10 Rh6 Rh12 Rh4 -36.93(9)
Rh9 Rh6 Rh12 Rh4 103.87(10)
Rh1 Rh6 Rh12 Rh4 63.78(11)
Rh2 Rh6 Rh12 Rh4 1.58(12)
Rh21 Rh6 Rh12 Rh4 175.37(12)
Rh23 Rh6 Rh12 Rh4 -109.17(11)
C36 Rh6 Rh12 Rh3 161.7(15)
C37 Rh6 Rh12 Rh3 38.1(11)
Rh8 Rh6 Rh12 Rh3 -34.01(9)
Rh10 Rh6 Rh12 Rh3 -104.04(10)
Rh9 Rh6 Rh12 Rh3 36.76(9)
Rh1 Rh6 Rh12 Rh3 -3.33(12)
Rh2 Rh6 Rh12 Rh3 -65.53(11)
Rh21 Rh6 Rh12 Rh3 108.26(11)
Rh23 Rh6 Rh12 Rh3 -176.28(12)
C36 Rh6 Rh12 Rh24 98.5(15)
C37 Rh6 Rh12 Rh24 -25.1(11)
Rh8 Rh6 Rh12 Rh24 -97.24(11)
Rh10 Rh6 Rh12 Rh24 -167.27(11)
Rh9 Rh6 Rh12 Rh24 -26.48(9)
Rh1 Rh6 Rh12 Rh24 -66.56(11)
Rh2 Rh6 Rh12 Rh24 -128.76(10)
Rh21 Rh6 Rh12 Rh24 45.03(10)
Rh23 Rh6 Rh12 Rh24 120.49(11)
C36 Rh6 Rh12 Rh27 -66.5(15)
C37 Rh6 Rh12 Rh27 169.9(11)
Rh8 Rh6 Rh12 Rh27 97.79(11)
Rh10 Rh6 Rh12 Rh27 27.76(9)
Rh9 Rh6 Rh12 Rh27 168.55(11)
Rh1 Rh6 Rh12 Rh27 128.46(10)
Rh2 Rh6 Rh12 Rh27 66.27(11)
Rh21 Rh6 Rh12 Rh27 -119.95(11)
Rh23 Rh6 Rh12 Rh27 -44.48(9)
C36 Rh6 Rh12 Rh10 -94.3(15)
C37 Rh6 Rh12 Rh10 142.1(11)
Rh8 Rh6 Rh12 Rh10 70.03(9)
Rh9 Rh6 Rh12 Rh10 140.79(10)
Rh1 Rh6 Rh12 Rh10 100.71(10)
Rh2 Rh6 Rh12 Rh10 38.51(9)
Rh21 Rh6 Rh12 Rh10 -147.71(11)
Rh23 Rh6 Rh12 Rh10 -72.24(9)
C36 Rh6 Rh12 Rh9 124.9(15)
C37 Rh6 Rh12 Rh9 1.3(11)
Rh8 Rh6 Rh12 Rh9 -70.76(9)
Rh10 Rh6 Rh12 Rh9 -140.79(10)
Rh1 Rh6 Rh12 Rh9 -40.09(9)
Rh2 Rh6 Rh12 Rh9 -102.28(10)
Rh21 Rh6 Rh12 Rh9 71.50(9)
Rh23 Rh6 Rh12 Rh9 146.97(11)
Rh8 Rh5 Rh13 C12 70(5)
Rh7 Rh5 Rh13 C12 0(5)
Rh14 Rh5 Rh13 C12 140(5)
Rh30 Rh5 Rh13 C12 -109(5)
Rh15 Rh5 Rh13 C12 -34(5)
Rh18 Rh5 Rh13 C12 -148(5)
Rh11 Rh5 Rh13 C12 -72(5)
Rh2 Rh5 Rh13 C12 34(5)
Rh1 Rh5 Rh13 C12 106(5)
Rh20 Rh5 Rh13 C12 175(5)
Rh17 Rh5 Rh13 C12 55(7)
Rh8 Rh5 Rh13 C2 -52.9(8)
Rh7 Rh5 Rh13 C2 -122.7(8)
Rh14 Rh5 Rh13 C2 17.4(8)
Rh30 Rh5 Rh13 C2 127.7(8)
Rh15 Rh5 Rh13 C2 -156.7(8)
Rh18 Rh5 Rh13 C2 88.9(8)
Rh11 Rh5 Rh13 C2 165.0(8)
Rh2 Rh5 Rh13 C2 -88.6(8)
Rh1 Rh5 Rh13 C2 -16.8(8)
Rh20 Rh5 Rh13 C2 51.9(8)
Rh17 Rh5 Rh13 C2 -68(4)
Rh8 Rh5 Rh13 Rh15 103.79(13)
Rh7 Rh5 Rh13 Rh15 33.97(11)
Rh14 Rh5 Rh13 Rh15 174.06(14)
Rh30 Rh5 Rh13 Rh15 -75.63(10)
Rh18 Rh5 Rh13 Rh15 -114.42(13)
Rh11 Rh5 Rh13 Rh15 -38.35(12)
Rh2 Rh5 Rh13 Rh15 68.04(9)
Rh1 Rh5 Rh13 Rh15 139.88(11)
Rh20 Rh5 Rh13 Rh15 -151.45(11)
Rh17 Rh5 Rh13 Rh15 88(4)
Rh8 Rh5 Rh13 Rh20 -104.75(12)
Rh7 Rh5 Rh13 Rh20 -174.58(13)
Rh14 Rh5 Rh13 Rh20 -34.49(11)
Rh30 Rh5 Rh13 Rh20 75.82(10)
Rh15 Rh5 Rh13 Rh20 151.45(11)
Rh18 Rh5 Rh13 Rh20 37.04(12)
Rh11 Rh5 Rh13 Rh20 113.11(13)
Rh2 Rh5 Rh13 Rh20 -140.50(10)
Rh1 Rh5 Rh13 Rh20 -68.67(9)
Rh17 Rh5 Rh13 Rh20 -120(4)
Rh8 Rh5 Rh13 Rh1 -36.08(11)
Rh7 Rh5 Rh13 Rh1 -105.91(12)
Rh14 Rh5 Rh13 Rh1 34.18(11)
Rh30 Rh5 Rh13 Rh1 144.49(11)
Rh15 Rh5 Rh13 Rh1 -139.88(11)
Rh18 Rh5 Rh13 Rh1 105.70(13)
Rh11 Rh5 Rh13 Rh1 -178.23(14)
Rh2 Rh5 Rh13 Rh1 -71.83(9)
Rh20 Rh5 Rh13 Rh1 68.67(9)
Rh17 Rh5 Rh13 Rh1 -51(4)
Rh8 Rh5 Rh13 Rh2 35.75(11)
Rh7 Rh5 Rh13 Rh2 -34.07(11)
Rh14 Rh5 Rh13 Rh2 106.02(12)
Rh30 Rh5 Rh13 Rh2 -143.68(11)
Rh15 Rh5 Rh13 Rh2 -68.04(9)
Rh18 Rh5 Rh13 Rh2 177.54(14)
Rh11 Rh5 Rh13 Rh2 -106.39(13)
Rh1 Rh5 Rh13 Rh2 71.83(9)
Rh20 Rh5 Rh13 Rh2 140.50(10)
Rh17 Rh5 Rh13 Rh2 20(4)
Rh8 Rh5 Rh13 Rh25 -150.39(11)
Rh7 Rh5 Rh13 Rh25 139.79(12)
Rh14 Rh5 Rh13 Rh25 -80.12(13)
Rh30 Rh5 Rh13 Rh25 30.19(10)
Rh15 Rh5 Rh13 Rh25 105.82(11)
Rh18 Rh5 Rh13 Rh25 -8.60(15)
Rh11 Rh5 Rh13 Rh25 67.47(14)
Rh2 Rh5 Rh13 Rh25 173.86(11)
Rh1 Rh5 Rh13 Rh25 -114.30(11)
Rh20 Rh5 Rh13 Rh25 -45.63(10)
Rh17 Rh5 Rh13 Rh25 -166(4)
Rh8 Rh5 Rh13 Rh29 148.43(12)
Rh7 Rh5 Rh13 Rh29 78.61(13)
Rh14 Rh5 Rh13 Rh29 -141.30(12)
Rh30 Rh5 Rh13 Rh29 -31.00(10)
Rh15 Rh5 Rh13 Rh29 44.64(10)
Rh18 Rh5 Rh13 Rh29 -69.78(14)
Rh11 Rh5 Rh13 Rh29 6.29(15)
Rh2 Rh5 Rh13 Rh29 112.68(11)
Rh1 Rh5 Rh13 Rh29 -175.48(12)
Rh20 Rh5 Rh13 Rh29 -106.82(11)
Rh17 Rh5 Rh13 Rh29 133(4)
Rh8 Rh5 Rh13 Rh30 179.43(14)
Rh7 Rh5 Rh13 Rh30 109.60(13)
Rh14 Rh5 Rh13 Rh30 -110.31(13)
Rh15 Rh5 Rh13 Rh30 75.63(10)
Rh18 Rh5 Rh13 Rh30 -38.78(11)
Rh11 Rh5 Rh13 Rh30 37.29(12)
Rh2 Rh5 Rh13 Rh30 143.68(11)
Rh1 Rh5 Rh13 Rh30 -144.49(11)
Rh20 Rh5 Rh13 Rh30 -75.82(10)
Rh17 Rh5 Rh13 Rh30 164(4)
C2 Rh1 Rh13 C12 40.4(17)
C37 Rh1 Rh13 C12 -18.7(17)
Rh8 Rh1 Rh13 C12 -133.9(13)
Rh20 Rh1 Rh13 C12 124.1(13)
Rh5 Rh1 Rh13 C12 -164.8(13)
Rh9 Rh1 Rh13 C12 -140.3(14)
Rh6 Rh1 Rh13 C12 -70.9(13)
Rh2 Rh1 Rh13 C12 -95.6(13)
Rh14 Rh1 Rh13 C12 167.1(13)
Rh22 Rh1 Rh13 C12 108.3(13)
C37 Rh1 Rh13 C2 -59.1(15)
Rh8 Rh1 Rh13 C2 -174.3(11)
Rh20 Rh1 Rh13 C2 83.7(11)
Rh5 Rh1 Rh13 C2 154.8(11)
Rh9 Rh1 Rh13 C2 179(100)
Rh6 Rh1 Rh13 C2 -111.3(11)
Rh2 Rh1 Rh13 C2 -136.0(11)
Rh14 Rh1 Rh13 C2 126.7(11)
Rh22 Rh1 Rh13 C2 67.9(11)
C2 Rh1 Rh13 Rh5 -154.8(11)
C37 Rh1 Rh13 Rh5 146.1(11)
Rh8 Rh1 Rh13 Rh5 30.89(9)
Rh20 Rh1 Rh13 Rh5 -71.13(9)
Rh9 Rh1 Rh13 Rh5 24.5(4)
Rh6 Rh1 Rh13 Rh5 93.92(11)
Rh2 Rh1 Rh13 Rh5 69.20(9)
Rh14 Rh1 Rh13 Rh5 -28.09(10)
Rh22 Rh1 Rh13 Rh5 -86.90(12)
C2 Rh1 Rh13 Rh15 170.1(11)
C37 Rh1 Rh13 Rh15 111.1(11)
Rh8 Rh1 Rh13 Rh15 -4.16(12)
Rh20 Rh1 Rh13 Rh15 -106.18(11)
Rh5 Rh1 Rh13 Rh15 -35.05(10)
Rh9 Rh1 Rh13 Rh15 -10.6(5)
Rh6 Rh1 Rh13 Rh15 58.87(13)
Rh2 Rh1 Rh13 Rh15 34.15(9)
Rh14 Rh1 Rh13 Rh15 -63.14(12)
Rh22 Rh1 Rh13 Rh15 -121.95(12)
C2 Rh1 Rh13 Rh20 -83.7(11)
C37 Rh1 Rh13 Rh20 -142.7(11)
Rh8 Rh1 Rh13 Rh20 102.02(10)
Rh5 Rh1 Rh13 Rh20 71.13(9)
Rh9 Rh1 Rh13 Rh20 95.6(4)
Rh6 Rh1 Rh13 Rh20 165.05(12)
Rh2 Rh1 Rh13 Rh20 140.33(10)
Rh14 Rh1 Rh13 Rh20 43.04(10)
Rh22 Rh1 Rh13 Rh20 -15.78(11)
C2 Rh1 Rh13 Rh2 136.0(11)
C37 Rh1 Rh13 Rh2 76.9(11)
Rh8 Rh1 Rh13 Rh2 -38.31(9)
Rh20 Rh1 Rh13 Rh2 -140.33(10)
Rh5 Rh1 Rh13 Rh2 -69.20(9)
Rh9 Rh1 Rh13 Rh2 -44.7(4)
Rh6 Rh1 Rh13 Rh2 24.72(10)
Rh14 Rh1 Rh13 Rh2 -97.29(10)
Rh22 Rh1 Rh13 Rh2 -156.10(12)
C2 Rh1 Rh13 Rh25 -68.2(11)
C37 Rh1 Rh13 Rh25 -127.3(11)
Rh8 Rh1 Rh13 Rh25 117.45(11)
Rh20 Rh1 Rh13 Rh25 15.43(11)
Rh5 Rh1 Rh13 Rh25 86.56(12)
Rh9 Rh1 Rh13 Rh25 111.0(4)
Rh6 Rh1 Rh13 Rh25 -179.52(10)
Rh2 Rh1 Rh13 Rh25 155.76(12)
Rh14 Rh1 Rh13 Rh25 58.47(14)
Rh22 Rh1 Rh13 Rh25 -0.34(16)
C2 Rh1 Rh13 Rh29 -142.8(11)
C37 Rh1 Rh13 Rh29 158.2(11)
Rh8 Rh1 Rh13 Rh29 42.9(3)
Rh20 Rh1 Rh13 Rh29 -59.1(3)
Rh5 Rh1 Rh13 Rh29 12.0(3)
Rh9 Rh1 Rh13 Rh29 36.5(6)
Rh6 Rh1 Rh13 Rh29 105.9(3)
Rh2 Rh1 Rh13 Rh29 81.2(3)
Rh14 Rh1 Rh13 Rh29 -16.1(4)
Rh22 Rh1 Rh13 Rh29 -74.9(3)
C2 Rh1 Rh13 Rh30 -125.4(11)
C37 Rh1 Rh13 Rh30 175.5(11)
Rh8 Rh1 Rh13 Rh30 60.29(12)
Rh20 Rh1 Rh13 Rh30 -41.72(10)
Rh5 Rh1 Rh13 Rh30 29.40(9)
Rh9 Rh1 Rh13 Rh30 53.9(4)
Rh6 Rh1 Rh13 Rh30 123.32(11)
Rh2 Rh1 Rh13 Rh30 98.60(10)
Rh14 Rh1 Rh13 Rh30 1.31(13)
Rh22 Rh1 Rh13 Rh30 -57.50(14)
C14 Rh2 Rh13 C12 7.6(15)
Rh10 Rh2 Rh13 C12 163.2(11)
Rh15 Rh2 Rh13 C12 -101.5(10)
Rh8 Rh2 Rh13 C12 157.0(10)
Rh5 Rh2 Rh13 C12 -172.2(10)
Rh6 Rh2 Rh13 C12 93.8(10)
Rh1 Rh2 Rh13 C12 118.4(10)
Rh7 Rh2 Rh13 C12 -143.8(10)
Rh16 Rh2 Rh13 C12 -83.4(10)
C14 Rh2 Rh13 C2 -82.9(13)
Rh10 Rh2 Rh13 C2 72.7(9)
Rh15 Rh2 Rh13 C2 168.0(8)
Rh8 Rh2 Rh13 C2 66.5(8)
Rh5 Rh2 Rh13 C2 97.4(8)
Rh6 Rh2 Rh13 C2 3.3(8)
Rh1 Rh2 Rh13 C2 27.9(8)
Rh7 Rh2 Rh13 C2 125.7(8)
Rh16 Rh2 Rh13 C2 -173.9(8)
C14 Rh2 Rh13 Rh5 179.8(11)
Rh10 Rh2 Rh13 Rh5 -24.7(4)
Rh15 Rh2 Rh13 Rh5 70.69(9)
Rh8 Rh2 Rh13 Rh5 -30.84(9)
Rh6 Rh2 Rh13 Rh5 -94.09(11)
Rh1 Rh2 Rh13 Rh5 -69.45(9)
Rh7 Rh2 Rh13 Rh5 28.35(10)
Rh16 Rh2 Rh13 Rh5 88.74(12)
C14 Rh2 Rh13 Rh15 109.1(11)
Rh10 Rh2 Rh13 Rh15 -95.4(4)
Rh8 Rh2 Rh13 Rh15 -101.53(11)
Rh5 Rh2 Rh13 Rh15 -70.69(9)
Rh6 Rh2 Rh13 Rh15 -164.77(12)
Rh1 Rh2 Rh13 Rh15 -140.14(10)
Rh7 Rh2 Rh13 Rh15 -42.34(10)
Rh16 Rh2 Rh13 Rh15 18.05(11)
C14 Rh2 Rh13 Rh20 -145.3(11)
Rh10 Rh2 Rh13 Rh20 10.3(5)
Rh15 Rh2 Rh13 Rh20 105.65(11)
Rh8 Rh2 Rh13 Rh20 4.12(12)
Rh5 Rh2 Rh13 Rh20 34.96(9)
Rh6 Rh2 Rh13 Rh20 -59.12(13)
Rh1 Rh2 Rh13 Rh20 -34.49(9)
Rh7 Rh2 Rh13 Rh20 63.31(12)
Rh16 Rh2 Rh13 Rh20 123.70(12)
C14 Rh2 Rh13 Rh1 -110.8(11)
Rh10 Rh2 Rh13 Rh1 44.8(4)
Rh15 Rh2 Rh13 Rh1 140.14(10)
Rh8 Rh2 Rh13 Rh1 38.61(9)
Rh5 Rh2 Rh13 Rh1 69.45(9)
Rh6 Rh2 Rh13 Rh1 -24.64(9)
Rh7 Rh2 Rh13 Rh1 97.80(10)
Rh16 Rh2 Rh13 Rh1 158.19(12)
C14 Rh2 Rh13 Rh25 163.2(11)
Rh10 Rh2 Rh13 Rh25 -41.2(6)
Rh15 Rh2 Rh13 Rh25 54.2(3)
Rh8 Rh2 Rh13 Rh25 -47.4(3)
Rh5 Rh2 Rh13 Rh25 -16.5(3)
Rh6 Rh2 Rh13 Rh25 -110.6(3)
Rh1 Rh2 Rh13 Rh25 -86.0(3)
Rh7 Rh2 Rh13 Rh25 11.8(4)
Rh16 Rh2 Rh13 Rh25 72.2(3)
C14 Rh2 Rh13 Rh29 93.1(11)
Rh10 Rh2 Rh13 Rh29 -111.4(4)
Rh15 Rh2 Rh13 Rh29 -16.01(11)
Rh8 Rh2 Rh13 Rh29 -117.54(11)
Rh5 Rh2 Rh13 Rh29 -86.69(11)
Rh6 Rh2 Rh13 Rh29 179.22(10)
Rh1 Rh2 Rh13 Rh29 -156.14(12)
Rh7 Rh2 Rh13 Rh29 -58.35(13)
Rh16 Rh2 Rh13 Rh29 2.05(16)
C14 Rh2 Rh13 Rh30 149.8(11)
Rh10 Rh2 Rh13 Rh30 -54.6(4)
Rh15 Rh2 Rh13 Rh30 40.72(10)
Rh8 Rh2 Rh13 Rh30 -60.81(12)
Rh5 Rh2 Rh13 Rh30 -29.97(9)
Rh6 Rh2 Rh13 Rh30 -124.05(11)
Rh1 Rh2 Rh13 Rh30 -99.41(10)
Rh7 Rh2 Rh13 Rh30 -1.62(13)
Rh16 Rh2 Rh13 Rh30 58.78(14)
Rh5 Rh8 Rh14 C39 118.3(9)
Rh7 Rh8 Rh14 C39 78.3(9)
Rh12 Rh8 Rh14 C39 -57.0(9)
Rh10 Rh8 Rh14 C39 121.0(18)
Rh2 Rh8 Rh14 C39 150.4(9)
Rh1 Rh8 Rh14 C39 -171.0(9)
Rh4 Rh8 Rh14 C39 12.1(9)
Rh9 Rh8 Rh14 C39 -104.6(9)
Rh3 Rh8 Rh14 C39 -28.0(9)
Rh6 Rh8 Rh14 C39 -137.7(9)
Rh17 Rh8 Rh14 C39 44.5(9)
Rh5 Rh8 Rh14 Rh22 -103.36(12)
Rh7 Rh8 Rh14 Rh22 -143.37(11)
Rh12 Rh8 Rh14 Rh22 81.34(14)
Rh10 Rh8 Rh14 Rh22 -100.7(16)
Rh2 Rh8 Rh14 Rh22 -71.33(14)
Rh1 Rh8 Rh14 Rh22 -32.74(11)
Rh4 Rh8 Rh14 Rh22 150.38(11)
Rh9 Rh8 Rh14 Rh22 33.68(11)
Rh3 Rh8 Rh14 Rh22 110.31(12)
Rh6 Rh8 Rh14 Rh22 0.56(17)
Rh17 Rh8 Rh14 Rh22 -177.22(13)
Rh7 Rh8 Rh14 Rh5 -40.01(10)
Rh12 Rh8 Rh14 Rh5 -175.30(13)
Rh10 Rh8 Rh14 Rh5 2.6(16)
Rh2 Rh8 Rh14 Rh5 32.03(10)
Rh1 Rh8 Rh14 Rh5 70.62(9)
Rh4 Rh8 Rh14 Rh5 -106.25(12)
Rh9 Rh8 Rh14 Rh5 137.04(11)
Rh3 Rh8 Rh14 Rh5 -146.33(11)
Rh6 Rh8 Rh14 Rh5 103.92(13)
Rh17 Rh8 Rh14 Rh5 -73.86(9)
Rh5 Rh8 Rh14 Rh3 146.33(11)
Rh7 Rh8 Rh14 Rh3 106.32(11)
Rh12 Rh8 Rh14 Rh3 -28.97(11)
Rh10 Rh8 Rh14 Rh3 148.9(16)
Rh2 Rh8 Rh14 Rh3 178.37(12)
Rh1 Rh8 Rh14 Rh3 -143.05(10)
Rh4 Rh8 Rh14 Rh3 40.08(10)
Rh9 Rh8 Rh14 Rh3 -76.63(9)
Rh6 Rh8 Rh14 Rh3 -109.75(13)
Rh17 Rh8 Rh14 Rh3 72.47(9)
Rh5 Rh8 Rh14 Rh18 30.28(10)
Rh7 Rh8 Rh14 Rh18 -9.73(14)
Rh12 Rh8 Rh14 Rh18 -145.02(11)
Rh10 Rh8 Rh14 Rh18 32.9(17)
Rh2 Rh8 Rh14 Rh18 62.31(14)
Rh1 Rh8 Rh14 Rh18 100.89(11)
Rh4 Rh8 Rh14 Rh18 -75.98(13)
Rh9 Rh8 Rh14 Rh18 167.32(12)
Rh3 Rh8 Rh14 Rh18 -116.06(11)
Rh6 Rh8 Rh14 Rh18 134.19(12)
Rh17 Rh8 Rh14 Rh18 -43.58(10)
Rh5 Rh8 Rh14 Rh17 73.86(9)
Rh7 Rh8 Rh14 Rh17 33.85(11)
Rh12 Rh8 Rh14 Rh17 -101.44(12)
Rh10 Rh8 Rh14 Rh17 76.5(16)
Rh2 Rh8 Rh14 Rh17 105.89(12)
Rh1 Rh8 Rh14 Rh17 144.48(11)
Rh4 Rh8 Rh14 Rh17 -32.40(11)
Rh9 Rh8 Rh14 Rh17 -149.10(11)
Rh3 Rh8 Rh14 Rh17 -72.47(9)
Rh6 Rh8 Rh14 Rh17 177.78(13)
Rh5 Rh8 Rh14 Rh28 -30.1(3)
Rh7 Rh8 Rh14 Rh28 -70.1(3)
Rh12 Rh8 Rh14 Rh28 154.6(3)
Rh10 Rh8 Rh14 Rh28 -27.4(18)
Rh2 Rh8 Rh14 Rh28 2.0(3)
Rh1 Rh8 Rh14 Rh28 40.6(3)
Rh4 Rh8 Rh14 Rh28 -136.3(3)
Rh9 Rh8 Rh14 Rh28 107.0(3)
Rh3 Rh8 Rh14 Rh28 -176.4(3)
Rh6 Rh8 Rh14 Rh28 73.9(3)
Rh17 Rh8 Rh14 Rh28 -103.9(3)
Rh5 Rh8 Rh14 Rh19 -168.13(11)
Rh7 Rh8 Rh14 Rh19 151.87(10)
Rh12 Rh8 Rh14 Rh19 16.58(14)
Rh10 Rh8 Rh14 Rh19 -165.5(16)
Rh2 Rh8 Rh14 Rh19 -136.09(11)
Rh1 Rh8 Rh14 Rh19 -97.51(10)
Rh4 Rh8 Rh14 Rh19 85.62(12)
Rh9 Rh8 Rh14 Rh19 -31.08(9)
Rh3 Rh8 Rh14 Rh19 45.54(9)
Rh6 Rh8 Rh14 Rh19 -64.21(14)
Rh17 Rh8 Rh14 Rh19 118.02(11)
Rh5 Rh8 Rh14 Rh1 -70.62(9)
Rh7 Rh8 Rh14 Rh1 -110.62(12)
Rh12 Rh8 Rh14 Rh1 114.08(12)
Rh10 Rh8 Rh14 Rh1 -68.0(16)
Rh2 Rh8 Rh14 Rh1 -38.58(10)
Rh4 Rh8 Rh14 Rh1 -176.87(12)
Rh9 Rh8 Rh14 Rh1 66.42(8)
Rh3 Rh8 Rh14 Rh1 143.05(10)
Rh6 Rh8 Rh14 Rh1 33.30(11)
Rh17 Rh8 Rh14 Rh1 -144.48(11)
Rh5 Rh8 Rh14 Rh9 -137.04(11)
Rh7 Rh8 Rh14 Rh9 -177.05(13)
Rh12 Rh8 Rh14 Rh9 47.66(10)
Rh10 Rh8 Rh14 Rh9 -134.4(17)
Rh2 Rh8 Rh14 Rh9 -105.01(12)
Rh1 Rh8 Rh14 Rh9 -66.42(8)
Rh4 Rh8 Rh14 Rh9 116.71(12)
Rh3 Rh8 Rh14 Rh9 76.63(9)
Rh6 Rh8 Rh14 Rh9 -33.12(11)
Rh17 Rh8 Rh14 Rh9 149.10(11)
Rh5 Rh8 Rh14 Rh20 -36.44(9)
Rh7 Rh8 Rh14 Rh20 -76.45(12)
Rh12 Rh8 Rh14 Rh20 148.26(10)
Rh10 Rh8 Rh14 Rh20 -33.8(17)
Rh2 Rh8 Rh14 Rh20 -4.41(13)
Rh1 Rh8 Rh14 Rh20 34.17(9)
Rh4 Rh8 Rh14 Rh20 -142.70(10)
Rh9 Rh8 Rh14 Rh20 100.60(10)
Rh3 Rh8 Rh14 Rh20 177.22(11)
Rh6 Rh8 Rh14 Rh20 67.47(13)
Rh17 Rh8 Rh14 Rh20 -110.30(11)
Rh8 Rh5 Rh14 C39 -82.6(10)
Rh7 Rh5 Rh14 C39 -42.9(10)
Rh30 Rh5 Rh14 C39 93.0(10)
Rh15 Rh5 Rh14 C39 -84.3(16)
Rh18 Rh5 Rh14 C39 63.8(10)
Rh11 Rh5 Rh14 C39 23.9(10)
Rh2 Rh5 Rh14 C39 -114.2(10)
Rh1 Rh5 Rh14 C39 -153.0(10)
Rh13 Rh5 Rh14 C39 173.8(10)
Rh20 Rh5 Rh14 C39 140.9(10)
Rh17 Rh5 Rh14 C39 -8.1(10)
Rh7 Rh5 Rh14 Rh8 39.73(10)
Rh30 Rh5 Rh14 Rh8 175.59(14)
Rh15 Rh5 Rh14 Rh8 -1.7(13)
Rh18 Rh5 Rh14 Rh8 146.45(11)
Rh11 Rh5 Rh14 Rh8 106.57(13)
Rh2 Rh5 Rh14 Rh8 -31.55(11)
Rh1 Rh5 Rh14 Rh8 -70.36(9)
Rh13 Rh5 Rh14 Rh8 -103.56(12)
Rh20 Rh5 Rh14 Rh8 -136.52(10)
Rh17 Rh5 Rh14 Rh8 74.57(9)
Rh8 Rh5 Rh14 Rh22 102.28(12)
Rh7 Rh5 Rh14 Rh22 142.01(11)
Rh30 Rh5 Rh14 Rh22 -82.13(14)
Rh15 Rh5 Rh14 Rh22 100.6(13)
Rh18 Rh5 Rh14 Rh22 -111.27(13)
Rh11 Rh5 Rh14 Rh22 -151.15(11)
Rh2 Rh5 Rh14 Rh22 70.73(15)
Rh1 Rh5 Rh14 Rh22 31.92(11)
Rh13 Rh5 Rh14 Rh22 -1.28(17)
Rh20 Rh5 Rh14 Rh22 -34.24(11)
Rh17 Rh5 Rh14 Rh22 176.85(13)
Rh8 Rh5 Rh14 Rh3 -30.78(10)
Rh7 Rh5 Rh14 Rh3 8.95(13)
Rh30 Rh5 Rh14 Rh3 144.81(11)
Rh15 Rh5 Rh14 Rh3 -32.4(13)
Rh18 Rh5 Rh14 Rh3 115.68(11)
Rh11 Rh5 Rh14 Rh3 75.79(13)
Rh2 Rh5 Rh14 Rh3 -62.33(14)
Rh1 Rh5 Rh14 Rh3 -101.14(11)
Rh13 Rh5 Rh14 Rh3 -134.34(11)
Rh20 Rh5 Rh14 Rh3 -167.29(11)
Rh17 Rh5 Rh14 Rh3 43.79(9)
Rh8 Rh5 Rh14 Rh18 -146.45(11)
Rh7 Rh5 Rh14 Rh18 -106.73(11)
Rh30 Rh5 Rh14 Rh18 29.14(11)
Rh15 Rh5 Rh14 Rh18 -148.1(13)
Rh11 Rh5 Rh14 Rh18 -39.88(11)
Rh2 Rh5 Rh14 Rh18 -178.00(14)
Rh1 Rh5 Rh14 Rh18 143.19(11)
Rh13 Rh5 Rh14 Rh18 109.99(13)
Rh20 Rh5 Rh14 Rh18 77.03(9)
Rh17 Rh5 Rh14 Rh18 -71.89(9)
Rh8 Rh5 Rh14 Rh17 -74.57(9)
Rh7 Rh5 Rh14 Rh17 -34.84(10)
Rh30 Rh5 Rh14 Rh17 101.02(12)
Rh15 Rh5 Rh14 Rh17 -76.2(13)
Rh18 Rh5 Rh14 Rh17 71.89(9)
Rh11 Rh5 Rh14 Rh17 32.00(11)
Rh2 Rh5 Rh14 Rh17 -106.12(12)
Rh1 Rh5 Rh14 Rh17 -144.93(10)
Rh13 Rh5 Rh14 Rh17 -178.13(13)
Rh20 Rh5 Rh14 Rh17 148.92(10)
Rh8 Rh5 Rh14 Rh28 168.08(11)
Rh7 Rh5 Rh14 Rh28 -152.20(10)
Rh30 Rh5 Rh14 Rh28 -16.33(14)
Rh15 Rh5 Rh14 Rh28 166.4(12)
Rh18 Rh5 Rh14 Rh28 -45.47(10)
Rh11 Rh5 Rh14 Rh28 -85.35(13)
Rh2 Rh5 Rh14 Rh28 136.53(11)
Rh1 Rh5 Rh14 Rh28 97.72(10)
Rh13 Rh5 Rh14 Rh28 64.52(13)
Rh20 Rh5 Rh14 Rh28 31.56(9)
Rh17 Rh5 Rh14 Rh28 -117.36(11)
Rh8 Rh5 Rh14 Rh19 29.1(3)
Rh7 Rh5 Rh14 Rh19 68.8(3)
Rh30 Rh5 Rh14 Rh19 -155.3(2)
Rh15 Rh5 Rh14 Rh19 27.4(15)
Rh18 Rh5 Rh14 Rh19 175.5(3)
Rh11 Rh5 Rh14 Rh19 135.7(3)
Rh2 Rh5 Rh14 Rh19 -2.5(3)
Rh1 Rh5 Rh14 Rh19 -41.3(3)
Rh13 Rh5 Rh14 Rh19 -74.5(3)
Rh20 Rh5 Rh14 Rh19 -107.4(3)
Rh17 Rh5 Rh14 Rh19 103.7(3)
Rh8 Rh5 Rh14 Rh1 70.36(9)
Rh7 Rh5 Rh14 Rh1 110.09(11)
Rh30 Rh5 Rh14 Rh1 -114.05(13)
Rh15 Rh5 Rh14 Rh1 68.7(13)
Rh18 Rh5 Rh14 Rh1 -143.19(11)
Rh11 Rh5 Rh14 Rh1 176.93(13)
Rh2 Rh5 Rh14 Rh1 38.81(11)
Rh13 Rh5 Rh14 Rh1 -33.20(11)
Rh20 Rh5 Rh14 Rh1 -66.15(9)
Rh17 Rh5 Rh14 Rh1 144.93(10)
Rh8 Rh5 Rh14 Rh9 35.99(9)
Rh7 Rh5 Rh14 Rh9 75.71(12)
Rh30 Rh5 Rh14 Rh9 -148.43(11)
Rh15 Rh5 Rh14 Rh9 34.3(13)
Rh18 Rh5 Rh14 Rh9 -177.56(12)
Rh11 Rh5 Rh14 Rh9 142.55(11)
Rh2 Rh5 Rh14 Rh9 4.43(14)
Rh1 Rh5 Rh14 Rh9 -34.38(9)
Rh13 Rh5 Rh14 Rh9 -67.58(14)
Rh20 Rh5 Rh14 Rh9 -100.53(10)
Rh17 Rh5 Rh14 Rh9 110.55(10)
Rh8 Rh5 Rh14 Rh20 136.52(10)
Rh7 Rh5 Rh14 Rh20 176.24(12)
Rh30 Rh5 Rh14 Rh20 -47.90(11)
Rh15 Rh5 Rh14 Rh20 134.8(13)
Rh18 Rh5 Rh14 Rh20 -77.03(9)
Rh11 Rh5 Rh14 Rh20 -116.92(12)
Rh2 Rh5 Rh14 Rh20 104.96(12)
Rh1 Rh5 Rh14 Rh20 66.15(9)
Rh13 Rh5 Rh14 Rh20 32.95(11)
Rh17 Rh5 Rh14 Rh20 -148.92(10)
C34 Rh3 Rh14 C39 -21(2)
Rh8 Rh3 Rh14 C39 141.6(11)
Rh12 Rh3 Rh14 C39 167.7(11)
Rh24 Rh3 Rh14 C39 -127.6(11)
Rh19 Rh3 Rh14 C39 -91.8(11)
Rh17 Rh3 Rh14 C39 68.8(11)
Rh4 Rh3 Rh14 C39 107.0(11)
Rh9 Rh3 Rh14 C39 -152.9(11)
C34 Rh3 Rh14 Rh8 -162.7(18)
C39 Rh3 Rh14 Rh8 -141.6(11)
Rh12 Rh3 Rh14 Rh8 26.12(10)
Rh24 Rh3 Rh14 Rh8 90.79(11)
Rh19 Rh3 Rh14 Rh8 126.63(10)
Rh17 Rh3 Rh14 Rh8 -72.75(9)
Rh4 Rh3 Rh14 Rh8 -34.60(9)
Rh9 Rh3 Rh14 Rh8 65.51(8)
C34 Rh3 Rh14 Rh22 95.8(18)
C39 Rh3 Rh14 Rh22 117.0(11)
Rh8 Rh3 Rh14 Rh22 -101.43(12)
Rh12 Rh3 Rh14 Rh22 -75.31(14)
Rh24 Rh3 Rh14 Rh22 -10.64(15)
Rh19 Rh3 Rh14 Rh22 25.20(11)
Rh17 Rh3 Rh14 Rh22 -174.18(13)
Rh4 Rh3 Rh14 Rh22 -136.03(11)
Rh9 Rh3 Rh14 Rh22 -35.93(10)
C34 Rh3 Rh14 Rh5 -133.7(18)
C39 Rh3 Rh14 Rh5 -112.5(11)
Rh8 Rh3 Rh14 Rh5 29.07(9)
Rh12 Rh3 Rh14 Rh5 55.19(13)
Rh24 Rh3 Rh14 Rh5 119.86(11)
Rh19 Rh3 Rh14 Rh5 155.70(11)
Rh17 Rh3 Rh14 Rh5 -43.68(9)
Rh4 Rh3 Rh14 Rh5 -5.53(12)
Rh9 Rh3 Rh14 Rh5 94.58(10)
C34 Rh3 Rh14 Rh18 -67.9(19)
C39 Rh3 Rh14 Rh18 -46.7(11)
Rh8 Rh3 Rh14 Rh18 94.85(13)
Rh12 Rh3 Rh14 Rh18 120.97(12)
Rh24 Rh3 Rh14 Rh18 -174.36(11)
Rh19 Rh3 Rh14 Rh18 -138.53(13)
Rh17 Rh3 Rh14 Rh18 22.09(11)
Rh4 Rh3 Rh14 Rh18 60.24(14)
Rh9 Rh3 Rh14 Rh18 160.35(13)
C34 Rh3 Rh14 Rh17 -90.0(18)
C39 Rh3 Rh14 Rh17 -68.8(11)
Rh8 Rh3 Rh14 Rh17 72.75(9)
Rh12 Rh3 Rh14 Rh17 98.88(11)
Rh24 Rh3 Rh14 Rh17 163.54(12)
Rh19 Rh3 Rh14 Rh17 -160.62(10)
Rh4 Rh3 Rh14 Rh17 38.15(9)
Rh9 Rh3 Rh14 Rh17 138.26(10)
C34 Rh3 Rh14 Rh28 14.9(19)
C39 Rh3 Rh14 Rh28 36.0(11)
Rh8 Rh3 Rh14 Rh28 177.6(2)
Rh12 Rh3 Rh14 Rh28 -156.28(16)
Rh24 Rh3 Rh14 Rh28 -91.62(19)
Rh19 Rh3 Rh14 Rh28 -55.78(18)
Rh17 Rh3 Rh14 Rh28 104.84(19)
Rh4 Rh3 Rh14 Rh28 142.99(17)
Rh9 Rh3 Rh14 Rh28 -116.90(19)
C34 Rh3 Rh14 Rh19 70.6(18)
C39 Rh3 Rh14 Rh19 91.8(11)
Rh8 Rh3 Rh14 Rh19 -126.63(10)
Rh12 Rh3 Rh14 Rh19 -100.50(11)
Rh24 Rh3 Rh14 Rh19 -35.84(10)
Rh17 Rh3 Rh14 Rh19 160.62(10)
Rh4 Rh3 Rh14 Rh19 -161.23(11)
Rh9 Rh3 Rh14 Rh19 -61.12(8)
C34 Rh3 Rh14 Rh1 164.7(18)
C39 Rh3 Rh14 Rh1 -174.2(11)
Rh8 Rh3 Rh14 Rh1 -32.56(9)
Rh12 Rh3 Rh14 Rh1 -6.44(14)
Rh24 Rh3 Rh14 Rh1 58.23(13)
Rh19 Rh3 Rh14 Rh1 94.06(10)
Rh17 Rh3 Rh14 Rh1 -105.32(11)
Rh4 Rh3 Rh14 Rh1 -67.17(11)
Rh9 Rh3 Rh14 Rh1 32.94(9)
C34 Rh3 Rh14 Rh9 131.8(18)
C39 Rh3 Rh14 Rh9 152.9(11)
Rh8 Rh3 Rh14 Rh9 -65.51(8)
Rh12 Rh3 Rh14 Rh9 -39.38(10)
Rh24 Rh3 Rh14 Rh9 25.28(9)
Rh19 Rh3 Rh14 Rh9 61.12(8)
Rh17 Rh3 Rh14 Rh9 -138.26(10)
Rh4 Rh3 Rh14 Rh9 -100.11(9)
C34 Rh3 Rh14 Rh20 -171.8(19)
C39 Rh3 Rh14 Rh20 -150.7(12)
Rh8 Rh3 Rh14 Rh20 -9.1(4)
Rh12 Rh3 Rh14 Rh20 17.1(4)
Rh24 Rh3 Rh14 Rh20 81.7(4)
Rh19 Rh3 Rh14 Rh20 117.6(4)
Rh17 Rh3 Rh14 Rh20 -81.8(4)
Rh4 Rh3 Rh14 Rh20 -43.7(4)
Rh9 Rh3 Rh14 Rh20 56.4(4)
C2 Rh1 Rh14 C39 165(2)
C37 Rh1 Rh14 C39 -54(3)
Rh8 Rh1 Rh14 C39 23(2)
Rh20 Rh1 Rh14 C39 161(2)
Rh5 Rh1 Rh14 C39 90(2)
Rh9 Rh1 Rh14 C39 -48(2)
Rh6 Rh1 Rh14 C39 -7(2)
Rh13 Rh1 Rh14 C39 119(2)
Rh2 Rh1 Rh14 C39 56(2)
Rh22 Rh1 Rh14 C39 -123(2)
C2 Rh1 Rh14 Rh8 142.2(12)
C37 Rh1 Rh14 Rh8 -77.2(13)
Rh20 Rh1 Rh14 Rh8 137.86(11)
Rh5 Rh1 Rh14 Rh8 67.27(9)
Rh9 Rh1 Rh14 Rh8 -70.41(9)
Rh6 Rh1 Rh14 Rh8 -29.60(10)
Rh13 Rh1 Rh14 Rh8 96.14(11)
Rh2 Rh1 Rh14 Rh8 33.28(9)
Rh22 Rh1 Rh14 Rh8 -145.85(11)
C2 Rh1 Rh14 Rh22 -71.9(12)
C37 Rh1 Rh14 Rh22 68.7(13)
Rh8 Rh1 Rh14 Rh22 145.85(11)
Rh20 Rh1 Rh14 Rh22 -76.29(10)
Rh5 Rh1 Rh14 Rh22 -146.88(12)
Rh9 Rh1 Rh14 Rh22 75.43(9)
Rh6 Rh1 Rh14 Rh22 116.25(11)
Rh13 Rh1 Rh14 Rh22 -118.02(11)
Rh2 Rh1 Rh14 Rh22 179.13(11)
C2 Rh1 Rh14 Rh5 75.0(12)
C37 Rh1 Rh14 Rh5 -144.4(13)
Rh8 Rh1 Rh14 Rh5 -67.27(9)
Rh20 Rh1 Rh14 Rh5 70.59(10)
Rh9 Rh1 Rh14 Rh5 -137.69(11)
Rh6 Rh1 Rh14 Rh5 -96.87(11)
Rh13 Rh1 Rh14 Rh5 28.86(10)
Rh2 Rh1 Rh14 Rh5 -33.99(10)
Rh22 Rh1 Rh14 Rh5 146.88(12)
C2 Rh1 Rh14 Rh3 176.0(12)
C37 Rh1 Rh14 Rh3 -43.4(13)
Rh8 Rh1 Rh14 Rh3 33.72(10)
Rh20 Rh1 Rh14 Rh3 171.57(12)
Rh5 Rh1 Rh14 Rh3 100.99(12)
Rh9 Rh1 Rh14 Rh3 -36.70(10)
Rh6 Rh1 Rh14 Rh3 4.11(13)
Rh13 Rh1 Rh14 Rh3 129.85(11)
Rh2 Rh1 Rh14 Rh3 67.00(12)
Rh22 Rh1 Rh14 Rh3 -112.13(12)
C2 Rh1 Rh14 Rh18 41.8(12)
C37 Rh1 Rh14 Rh18 -177.6(13)
Rh8 Rh1 Rh14 Rh18 -100.46(12)
Rh20 Rh1 Rh14 Rh18 37.39(11)
Rh5 Rh1 Rh14 Rh18 -33.19(10)
Rh9 Rh1 Rh14 Rh18 -170.88(12)
Rh6 Rh1 Rh14 Rh18 -130.07(11)
Rh13 Rh1 Rh14 Rh18 -4.33(14)
Rh2 Rh1 Rh14 Rh18 -67.18(12)
Rh22 Rh1 Rh14 Rh18 113.69(12)
C2 Rh1 Rh14 Rh17 108.3(12)
C37 Rh1 Rh14 Rh17 -111.1(13)
Rh8 Rh1 Rh14 Rh17 -33.92(10)
Rh20 Rh1 Rh14 Rh17 103.94(12)
Rh5 Rh1 Rh14 Rh17 33.36(10)
Rh9 Rh1 Rh14 Rh17 -104.33(12)
Rh6 Rh1 Rh14 Rh17 -63.52(13)
Rh13 Rh1 Rh14 Rh17 62.22(13)
Rh2 Rh1 Rh14 Rh17 -0.63(14)
Rh22 Rh1 Rh14 Rh17 -179.76(13)
C2 Rh1 Rh14 Rh28 -22.2(12)
C37 Rh1 Rh14 Rh28 118.4(13)
Rh8 Rh1 Rh14 Rh28 -164.42(12)
Rh20 Rh1 Rh14 Rh28 -26.56(10)
Rh5 Rh1 Rh14 Rh28 -97.15(11)
Rh9 Rh1 Rh14 Rh28 125.16(11)
Rh6 Rh1 Rh14 Rh28 165.98(10)
Rh13 Rh1 Rh14 Rh28 -68.29(12)
Rh2 Rh1 Rh14 Rh28 -131.14(11)
Rh22 Rh1 Rh14 Rh28 49.73(10)
C2 Rh1 Rh14 Rh19 -121.3(12)
C37 Rh1 Rh14 Rh19 19.3(13)
Rh8 Rh1 Rh14 Rh19 96.48(10)
Rh20 Rh1 Rh14 Rh19 -125.66(11)
Rh5 Rh1 Rh14 Rh19 163.75(12)
Rh9 Rh1 Rh14 Rh19 26.06(9)
Rh6 Rh1 Rh14 Rh19 66.88(12)
Rh13 Rh1 Rh14 Rh19 -167.38(10)
Rh2 Rh1 Rh14 Rh19 129.76(10)
Rh22 Rh1 Rh14 Rh19 -49.37(9)
C2 Rh1 Rh14 Rh9 -147.3(12)
C37 Rh1 Rh14 Rh9 -6.7(13)
Rh8 Rh1 Rh14 Rh9 70.41(9)
Rh20 Rh1 Rh14 Rh9 -151.73(11)
Rh5 Rh1 Rh14 Rh9 137.69(11)
Rh6 Rh1 Rh14 Rh9 40.81(9)
Rh13 Rh1 Rh14 Rh9 166.55(12)
Rh2 Rh1 Rh14 Rh9 103.70(11)
Rh22 Rh1 Rh14 Rh9 -75.43(9)
C2 Rh1 Rh14 Rh20 4.4(12)
C37 Rh1 Rh14 Rh20 145.0(13)
Rh8 Rh1 Rh14 Rh20 -137.86(11)
Rh5 Rh1 Rh14 Rh20 -70.59(10)
Rh9 Rh1 Rh14 Rh20 151.73(11)
Rh6 Rh1 Rh14 Rh20 -167.46(12)
Rh13 Rh1 Rh14 Rh20 -41.72(10)
Rh2 Rh1 Rh14 Rh20 -104.58(11)
Rh22 Rh1 Rh14 Rh20 76.29(10)
C27 Rh9 Rh14 C39 -108.2(15)
Rh19 Rh9 Rh14 C39 -50.1(9)
Rh8 Rh9 Rh14 C39 91.1(9)
Rh1 Rh9 Rh14 C39 162.1(9)
Rh24 Rh9 Rh14 C39 -4.6(9)
Rh6 Rh9 Rh14 C39 120.8(9)
Rh21 Rh9 Rh14 C39 59.2(9)
Rh22 Rh9 Rh14 C39 -123.8(9)
Rh12 Rh9 Rh14 C39 54.8(9)
Rh3 Rh9 Rh14 C39 20.8(9)
C27 Rh9 Rh14 Rh8 160.7(12)
Rh19 Rh9 Rh14 Rh8 -141.21(11)
Rh1 Rh9 Rh14 Rh8 70.93(9)
Rh24 Rh9 Rh14 Rh8 -95.74(11)
Rh6 Rh9 Rh14 Rh8 29.71(10)
Rh21 Rh9 Rh14 Rh8 -31.9(2)
Rh22 Rh9 Rh14 Rh8 145.10(11)
Rh12 Rh9 Rh14 Rh8 -36.31(9)
Rh3 Rh9 Rh14 Rh8 -70.29(9)
C27 Rh9 Rh14 Rh22 15.6(12)
Rh19 Rh9 Rh14 Rh22 73.69(10)
Rh8 Rh9 Rh14 Rh22 -145.10(11)
Rh1 Rh9 Rh14 Rh22 -74.17(9)
Rh24 Rh9 Rh14 Rh22 119.16(11)
Rh6 Rh9 Rh14 Rh22 -115.39(11)
Rh21 Rh9 Rh14 Rh22 -177.0(3)
Rh12 Rh9 Rh14 Rh22 178.59(10)
Rh3 Rh9 Rh14 Rh22 144.60(11)
C27 Rh9 Rh14 Rh5 125.4(12)
Rh19 Rh9 Rh14 Rh5 -176.47(12)
Rh8 Rh9 Rh14 Rh5 -35.26(10)
Rh1 Rh9 Rh14 Rh5 35.68(9)
Rh24 Rh9 Rh14 Rh5 -130.99(11)
Rh6 Rh9 Rh14 Rh5 -5.54(13)
Rh21 Rh9 Rh14 Rh5 -67.2(3)
Rh22 Rh9 Rh14 Rh5 109.84(11)
Rh12 Rh9 Rh14 Rh5 -71.56(11)
Rh3 Rh9 Rh14 Rh5 -105.55(11)
C27 Rh9 Rh14 Rh3 -129.0(12)
Rh19 Rh9 Rh14 Rh3 -70.91(9)
Rh8 Rh9 Rh14 Rh3 70.29(9)
Rh1 Rh9 Rh14 Rh3 141.23(10)
Rh24 Rh9 Rh14 Rh3 -25.44(10)
Rh6 Rh9 Rh14 Rh3 100.01(11)
Rh21 Rh9 Rh14 Rh3 38.4(3)
Rh22 Rh9 Rh14 Rh3 -144.60(11)
Rh12 Rh9 Rh14 Rh3 33.99(9)
C27 Rh9 Rh14 Rh18 118.6(13)
Rh19 Rh9 Rh14 Rh18 176.7(4)
Rh8 Rh9 Rh14 Rh18 -42.1(4)
Rh1 Rh9 Rh14 Rh18 28.9(4)
Rh24 Rh9 Rh14 Rh18 -137.8(4)
Rh6 Rh9 Rh14 Rh18 -12.3(4)
Rh21 Rh9 Rh14 Rh18 -74.0(5)
Rh22 Rh9 Rh14 Rh18 103.0(4)
Rh12 Rh9 Rh14 Rh18 -78.4(4)
Rh3 Rh9 Rh14 Rh18 -112.3(4)
C27 Rh9 Rh14 Rh17 -169.3(12)
Rh19 Rh9 Rh14 Rh17 -111.22(12)
Rh8 Rh9 Rh14 Rh17 29.98(10)
Rh1 Rh9 Rh14 Rh17 100.92(12)
Rh24 Rh9 Rh14 Rh17 -65.75(13)
Rh6 Rh9 Rh14 Rh17 59.70(13)
Rh21 Rh9 Rh14 Rh17 -2.0(3)
Rh22 Rh9 Rh14 Rh17 175.08(13)
Rh12 Rh9 Rh14 Rh17 -6.32(13)
Rh3 Rh9 Rh14 Rh17 -40.31(10)
C27 Rh9 Rh14 Rh28 9.2(12)
Rh19 Rh9 Rh14 Rh28 67.26(13)
Rh8 Rh9 Rh14 Rh28 -151.53(15)
Rh1 Rh9 Rh14 Rh28 -80.60(13)
Rh24 Rh9 Rh14 Rh28 112.73(13)
Rh6 Rh9 Rh14 Rh28 -121.82(13)
Rh21 Rh9 Rh14 Rh28 176.5(2)
Rh22 Rh9 Rh14 Rh28 -6.43(12)
Rh12 Rh9 Rh14 Rh28 172.16(12)
Rh3 Rh9 Rh14 Rh28 138.17(14)
C27 Rh9 Rh14 Rh19 -58.1(12)
Rh8 Rh9 Rh14 Rh19 141.21(11)
Rh1 Rh9 Rh14 Rh19 -147.86(11)
Rh24 Rh9 Rh14 Rh19 45.47(10)
Rh6 Rh9 Rh14 Rh19 170.92(13)
Rh21 Rh9 Rh14 Rh19 109.3(3)
Rh22 Rh9 Rh14 Rh19 -73.69(10)
Rh12 Rh9 Rh14 Rh19 104.90(10)
Rh3 Rh9 Rh14 Rh19 70.91(9)
C27 Rh9 Rh14 Rh1 89.8(12)
Rh19 Rh9 Rh14 Rh1 147.86(11)
Rh8 Rh9 Rh14 Rh1 -70.93(9)
Rh24 Rh9 Rh14 Rh1 -166.67(12)
Rh6 Rh9 Rh14 Rh1 -41.22(10)
Rh21 Rh9 Rh14 Rh1 -102.9(3)
Rh22 Rh9 Rh14 Rh1 74.17(9)
Rh12 Rh9 Rh14 Rh1 -107.24(10)
Rh3 Rh9 Rh14 Rh1 -141.23(10)
C27 Rh9 Rh14 Rh20 66.0(12)
Rh19 Rh9 Rh14 Rh20 124.15(11)
Rh8 Rh9 Rh14 Rh20 -94.64(11)
Rh1 Rh9 Rh14 Rh20 -23.71(9)
Rh24 Rh9 Rh14 Rh20 169.62(10)
Rh6 Rh9 Rh14 Rh20 -64.93(12)
Rh21 Rh9 Rh14 Rh20 -126.6(2)
Rh22 Rh9 Rh14 Rh20 50.46(9)
Rh12 Rh9 Rh14 Rh20 -130.95(10)
Rh3 Rh9 Rh14 Rh20 -164.94(12)
C14 Rh2 Rh15 C43 18.3(19)
Rh10 Rh2 Rh15 C43 -99.5(13)
Rh8 Rh2 Rh15 C43 -163.9(13)
Rh5 Rh2 Rh15 C43 166.9(13)
Rh6 Rh2 Rh15 C43 172.4(14)
Rh13 Rh2 Rh15 C43 98.0(13)
Rh1 Rh2 Rh15 C43 134.0(13)
Rh7 Rh2 Rh15 C43 -127.9(13)
Rh16 Rh2 Rh15 C43 -65.2(13)
C14 Rh2 Rh15 Rh32 115.4(13)
Rh10 Rh2 Rh15 Rh32 -2.35(17)
Rh8 Rh2 Rh15 Rh32 -66.80(15)
Rh5 Rh2 Rh15 Rh32 -96.02(13)
Rh6 Rh2 Rh15 Rh32 -90.5(5)
Rh13 Rh2 Rh15 Rh32 -164.87(14)
Rh1 Rh2 Rh15 Rh32 -128.89(12)
Rh7 Rh2 Rh15 Rh32 -30.81(11)
Rh16 Rh2 Rh15 Rh32 31.93(11)
C14 Rh2 Rh15 Rh5 -148.6(13)
Rh10 Rh2 Rh15 Rh5 93.67(12)
Rh8 Rh2 Rh15 Rh5 29.22(10)
Rh6 Rh2 Rh15 Rh5 5.6(5)
Rh13 Rh2 Rh15 Rh5 -68.85(9)
Rh1 Rh2 Rh15 Rh5 -32.87(10)
Rh7 Rh2 Rh15 Rh5 65.21(9)
Rh16 Rh2 Rh15 Rh5 127.95(10)
C14 Rh2 Rh15 Rh33 -167.4(14)
Rh10 Rh2 Rh15 Rh33 74.8(5)
Rh8 Rh2 Rh15 Rh33 10.4(5)
Rh5 Rh2 Rh15 Rh33 -18.8(5)
Rh6 Rh2 Rh15 Rh33 -13.3(9)
Rh13 Rh2 Rh15 Rh33 -87.7(5)
Rh1 Rh2 Rh15 Rh33 -51.7(5)
Rh7 Rh2 Rh15 Rh33 46.4(5)
Rh16 Rh2 Rh15 Rh33 109.1(5)
C14 Rh2 Rh15 Rh13 -79.7(13)
Rh10 Rh2 Rh15 Rh13 162.52(13)
Rh8 Rh2 Rh15 Rh13 98.07(11)
Rh5 Rh2 Rh15 Rh13 68.85(9)
Rh6 Rh2 Rh15 Rh13 74.4(5)
Rh1 Rh2 Rh15 Rh13 35.99(10)
Rh7 Rh2 Rh15 Rh13 134.07(10)
Rh16 Rh2 Rh15 Rh13 -163.20(10)
C14 Rh2 Rh15 Rh29 -61.9(14)
Rh10 Rh2 Rh15 Rh29 -179.62(12)
Rh8 Rh2 Rh15 Rh29 115.93(14)
Rh5 Rh2 Rh15 Rh29 86.71(14)
Rh6 Rh2 Rh15 Rh29 92.3(5)
Rh13 Rh2 Rh15 Rh29 17.86(12)
Rh1 Rh2 Rh15 Rh29 53.84(16)
Rh7 Rh2 Rh15 Rh29 151.92(15)
Rh16 Rh2 Rh15 Rh29 -145.34(14)
C14 Rh2 Rh15 Rh7 146.2(13)
Rh10 Rh2 Rh15 Rh7 28.46(11)
Rh8 Rh2 Rh15 Rh7 -35.99(10)
Rh5 Rh2 Rh15 Rh7 -65.21(9)
Rh6 Rh2 Rh15 Rh7 -59.7(5)
Rh13 Rh2 Rh15 Rh7 -134.07(10)
Rh1 Rh2 Rh15 Rh7 -98.08(10)
Rh16 Rh2 Rh15 Rh7 62.74(8)
C14 Rh2 Rh15 Rh16 83.5(13)
Rh10 Rh2 Rh15 Rh16 -34.28(11)
Rh8 Rh2 Rh15 Rh16 -98.73(11)
Rh5 Rh2 Rh15 Rh16 -127.95(10)
Rh6 Rh2 Rh15 Rh16 -122.4(5)
Rh13 Rh2 Rh15 Rh16 163.20(10)
Rh1 Rh2 Rh15 Rh16 -160.82(11)
Rh7 Rh2 Rh15 Rh16 -62.74(8)
C14 Rh2 Rh15 Rh30 -123.4(13)
Rh10 Rh2 Rh15 Rh30 118.83(12)
Rh8 Rh2 Rh15 Rh30 54.38(13)
Rh5 Rh2 Rh15 Rh30 25.16(10)
Rh6 Rh2 Rh15 Rh30 30.7(5)
Rh13 Rh2 Rh15 Rh30 -43.69(10)
Rh1 Rh2 Rh15 Rh30 -7.70(14)
Rh7 Rh2 Rh15 Rh30 90.37(11)
Rh16 Rh2 Rh15 Rh30 153.11(12)
C14 Rh2 Rh15 Rh11 179.0(13)
Rh10 Rh2 Rh15 Rh11 61.27(14)
Rh8 Rh2 Rh15 Rh11 -3.18(14)
Rh5 Rh2 Rh15 Rh11 -32.40(10)
Rh6 Rh2 Rh15 Rh11 -26.8(5)
Rh13 Rh2 Rh15 Rh11 -101.25(11)
Rh1 Rh2 Rh15 Rh11 -65.26(13)
Rh7 Rh2 Rh15 Rh11 32.81(9)
Rh16 Rh2 Rh15 Rh11 95.55(11)
Rh8 Rh5 Rh15 C43 -71(4)
Rh7 Rh5 Rh15 C43 -112(4)
Rh14 Rh5 Rh15 C43 -70(4)
Rh30 Rh5 Rh15 C43 113(4)
Rh18 Rh5 Rh15 C43 144(3)
Rh11 Rh5 Rh15 C43 -180(100)
Rh2 Rh5 Rh15 C43 -38(3)
Rh1 Rh5 Rh15 C43 -3(4)
Rh13 Rh5 Rh15 C43 35(3)
Rh20 Rh5 Rh15 C43 64(4)
Rh17 Rh5 Rh15 C43 -143(3)
Rh8 Rh5 Rh15 Rh32 76.22(14)
Rh7 Rh5 Rh15 Rh32 34.96(11)
Rh14 Rh5 Rh15 Rh32 77.8(13)
Rh30 Rh5 Rh15 Rh32 -99.56(12)
Rh18 Rh5 Rh15 Rh32 -68.55(16)
Rh11 Rh5 Rh15 Rh32 -32.45(11)
Rh2 Rh5 Rh15 Rh32 109.17(13)
Rh1 Rh5 Rh15 Rh32 144.38(11)
Rh13 Rh5 Rh15 Rh32 -177.41(13)
Rh20 Rh5 Rh15 Rh32 -149.16(11)
Rh17 Rh5 Rh15 Rh32 4.44(16)
Rh8 Rh5 Rh15 Rh2 -32.95(11)
Rh7 Rh5 Rh15 Rh2 -74.21(9)
Rh14 Rh5 Rh15 Rh2 -31.3(13)
Rh30 Rh5 Rh15 Rh2 151.28(11)
Rh18 Rh5 Rh15 Rh2 -177.72(15)
Rh11 Rh5 Rh15 Rh2 -141.61(11)
Rh1 Rh5 Rh15 Rh2 35.21(11)
Rh13 Rh5 Rh15 Rh2 73.42(9)
Rh20 Rh5 Rh15 Rh2 101.67(12)
Rh17 Rh5 Rh15 Rh2 -104.73(12)
Rh8 Rh5 Rh15 Rh33 141.98(12)
Rh7 Rh5 Rh15 Rh33 100.72(11)
Rh14 Rh5 Rh15 Rh33 143.6(12)
Rh30 Rh5 Rh15 Rh33 -33.79(11)
Rh18 Rh5 Rh15 Rh33 -2.79(17)
Rh11 Rh5 Rh15 Rh33 33.32(11)
Rh2 Rh5 Rh15 Rh33 174.93(13)
Rh1 Rh5 Rh15 Rh33 -149.86(11)
Rh13 Rh5 Rh15 Rh33 -111.65(12)
Rh20 Rh5 Rh15 Rh33 -83.40(13)
Rh17 Rh5 Rh15 Rh33 70.20(14)
Rh8 Rh5 Rh15 Rh13 -106.37(12)
Rh7 Rh5 Rh15 Rh13 -147.62(11)
Rh14 Rh5 Rh15 Rh13 -104.8(13)
Rh30 Rh5 Rh15 Rh13 77.86(10)
Rh18 Rh5 Rh15 Rh13 108.86(14)
Rh11 Rh5 Rh15 Rh13 144.97(11)
Rh2 Rh5 Rh15 Rh13 -73.42(9)
Rh1 Rh5 Rh15 Rh13 -38.21(11)
Rh20 Rh5 Rh15 Rh13 28.25(10)
Rh17 Rh5 Rh15 Rh13 -178.15(13)
Rh8 Rh5 Rh15 Rh29 -153.31(11)
Rh7 Rh5 Rh15 Rh29 165.43(11)
Rh14 Rh5 Rh15 Rh29 -151.7(12)
Rh30 Rh5 Rh15 Rh29 30.92(10)
Rh18 Rh5 Rh15 Rh29 61.92(15)
Rh11 Rh5 Rh15 Rh29 98.03(11)
Rh2 Rh5 Rh15 Rh29 -120.36(11)
Rh1 Rh5 Rh15 Rh29 -85.15(13)
Rh13 Rh5 Rh15 Rh29 -46.94(10)
Rh20 Rh5 Rh15 Rh29 -18.69(14)
Rh17 Rh5 Rh15 Rh29 134.91(11)
Rh8 Rh5 Rh15 Rh7 41.26(10)
Rh14 Rh5 Rh15 Rh7 42.9(13)
Rh30 Rh5 Rh15 Rh7 -134.52(10)
Rh18 Rh5 Rh15 Rh7 -103.51(14)
Rh11 Rh5 Rh15 Rh7 -67.41(9)
Rh2 Rh5 Rh15 Rh7 74.21(9)
Rh1 Rh5 Rh15 Rh7 109.42(12)
Rh13 Rh5 Rh15 Rh7 147.62(11)
Rh20 Rh5 Rh15 Rh7 175.88(13)
Rh17 Rh5 Rh15 Rh7 -30.53(10)
Rh8 Rh5 Rh15 Rh16 12.81(14)
Rh7 Rh5 Rh15 Rh16 -28.44(9)
Rh14 Rh5 Rh15 Rh16 14.4(13)
Rh30 Rh5 Rh15 Rh16 -162.96(11)
Rh18 Rh5 Rh15 Rh16 -131.95(13)
Rh11 Rh5 Rh15 Rh16 -95.85(10)
Rh2 Rh5 Rh15 Rh16 45.76(9)
Rh1 Rh5 Rh15 Rh16 80.97(12)
Rh13 Rh5 Rh15 Rh16 119.18(11)
Rh20 Rh5 Rh15 Rh16 147.43(10)
Rh17 Rh5 Rh15 Rh16 -58.97(13)
Rh8 Rh5 Rh15 Rh30 175.77(13)
Rh7 Rh5 Rh15 Rh30 134.52(10)
Rh14 Rh5 Rh15 Rh30 177.4(13)
Rh18 Rh5 Rh15 Rh30 31.01(12)
Rh11 Rh5 Rh15 Rh30 67.11(9)
Rh2 Rh5 Rh15 Rh30 -151.28(11)
Rh1 Rh5 Rh15 Rh30 -116.07(13)
Rh13 Rh5 Rh15 Rh30 -77.86(10)
Rh20 Rh5 Rh15 Rh30 -49.61(11)
Rh17 Rh5 Rh15 Rh30 103.99(12)
Rh8 Rh5 Rh15 Rh11 108.66(13)
Rh7 Rh5 Rh15 Rh11 67.41(9)
Rh14 Rh5 Rh15 Rh11 110.3(13)
Rh30 Rh5 Rh15 Rh11 -67.11(9)
Rh18 Rh5 Rh15 Rh11 -36.10(12)
Rh2 Rh5 Rh15 Rh11 141.61(11)
Rh1 Rh5 Rh15 Rh11 176.82(13)
Rh13 Rh5 Rh15 Rh11 -144.97(11)
Rh20 Rh5 Rh15 Rh11 -116.72(12)
Rh17 Rh5 Rh15 Rh11 36.88(10)
C12 Rh13 Rh15 C43 4.6(18)
C2 Rh13 Rh15 C43 -120.1(19)
Rh5 Rh13 Rh15 C43 -167.7(13)
Rh20 Rh13 Rh15 C43 165.9(13)
Rh1 Rh13 Rh15 C43 -132.7(13)
Rh2 Rh13 Rh15 C43 -97.2(13)
Rh25 Rh13 Rh15 C43 101.3(13)
Rh29 Rh13 Rh15 C43 65.8(13)
Rh30 Rh13 Rh15 C43 128.5(13)
C12 Rh13 Rh15 Rh32 -177.3(13)
C2 Rh13 Rh15 Rh32 58.0(15)
Rh5 Rh13 Rh15 Rh32 10.4(5)
Rh20 Rh13 Rh15 Rh32 -16.0(6)
Rh1 Rh13 Rh15 Rh32 45.4(6)
Rh2 Rh13 Rh15 Rh32 80.9(5)
Rh25 Rh13 Rh15 Rh32 -80.7(5)
Rh29 Rh13 Rh15 Rh32 -116.1(5)
Rh30 Rh13 Rh15 Rh32 -53.4(5)
C12 Rh13 Rh15 Rh2 101.8(12)
C2 Rh13 Rh15 Rh2 -22.9(14)
Rh5 Rh13 Rh15 Rh2 -70.53(9)
Rh20 Rh13 Rh15 Rh2 -96.88(12)
Rh1 Rh13 Rh15 Rh2 -35.45(9)
Rh25 Rh13 Rh15 Rh2 -161.54(12)
Rh29 Rh13 Rh15 Rh2 163.03(11)
Rh30 Rh13 Rh15 Rh2 -134.26(10)
C12 Rh13 Rh15 Rh5 172.3(12)
C2 Rh13 Rh15 Rh5 47.6(14)
Rh20 Rh13 Rh15 Rh5 -26.35(10)
Rh1 Rh13 Rh15 Rh5 35.08(9)
Rh2 Rh13 Rh15 Rh5 70.53(9)
Rh25 Rh13 Rh15 Rh5 -91.01(11)
Rh29 Rh13 Rh15 Rh5 -126.44(11)
Rh30 Rh13 Rh15 Rh5 -63.73(9)
C12 Rh13 Rh15 Rh33 -95.3(12)
C2 Rh13 Rh15 Rh33 140.0(14)
Rh5 Rh13 Rh15 Rh33 92.36(13)
Rh20 Rh13 Rh15 Rh33 66.01(15)
Rh1 Rh13 Rh15 Rh33 127.44(12)
Rh2 Rh13 Rh15 Rh33 162.89(14)
Rh25 Rh13 Rh15 Rh33 1.35(16)
Rh29 Rh13 Rh15 Rh33 -34.08(12)
Rh30 Rh13 Rh15 Rh33 28.63(11)
C12 Rh13 Rh15 Rh29 -61.2(12)
C2 Rh13 Rh15 Rh29 174.0(14)
Rh5 Rh13 Rh15 Rh29 126.44(11)
Rh20 Rh13 Rh15 Rh29 100.08(12)
Rh1 Rh13 Rh15 Rh29 161.51(12)
Rh2 Rh13 Rh15 Rh29 -163.03(11)
Rh25 Rh13 Rh15 Rh29 35.42(11)
Rh30 Rh13 Rh15 Rh29 62.71(9)
C12 Rh13 Rh15 Rh7 144.1(12)
C2 Rh13 Rh15 Rh7 19.4(14)
Rh5 Rh13 Rh15 Rh7 -28.24(9)
Rh20 Rh13 Rh15 Rh7 -54.59(14)
Rh1 Rh13 Rh15 Rh7 6.84(13)
Rh2 Rh13 Rh15 Rh7 42.29(9)
Rh25 Rh13 Rh15 Rh7 -119.25(11)
Rh29 Rh13 Rh15 Rh7 -154.67(12)
Rh30 Rh13 Rh15 Rh7 -91.97(11)
C12 Rh13 Rh15 Rh16 84.3(12)
C2 Rh13 Rh15 Rh16 -40.4(14)
Rh5 Rh13 Rh15 Rh16 -88.03(13)
Rh20 Rh13 Rh15 Rh16 -114.38(13)
Rh1 Rh13 Rh15 Rh16 -52.95(14)
Rh2 Rh13 Rh15 Rh16 -17.50(11)
Rh25 Rh13 Rh15 Rh16 -179.04(11)
Rh29 Rh13 Rh15 Rh16 145.54(14)
Rh30 Rh13 Rh15 Rh16 -151.76(14)
C12 Rh13 Rh15 Rh30 -123.9(12)
C2 Rh13 Rh15 Rh30 111.3(14)
Rh5 Rh13 Rh15 Rh30 63.73(9)
Rh20 Rh13 Rh15 Rh30 37.38(10)
Rh1 Rh13 Rh15 Rh30 98.81(10)
Rh2 Rh13 Rh15 Rh30 134.26(10)
Rh25 Rh13 Rh15 Rh30 -27.28(10)
Rh29 Rh13 Rh15 Rh30 -62.71(9)
C12 Rh13 Rh15 Rh11 -157.9(12)
C2 Rh13 Rh15 Rh11 77.4(14)
Rh5 Rh13 Rh15 Rh11 29.79(9)
Rh20 Rh13 Rh15 Rh11 3.44(14)
Rh1 Rh13 Rh15 Rh11 64.87(12)
Rh2 Rh13 Rh15 Rh11 100.32(11)
Rh25 Rh13 Rh15 Rh11 -61.22(13)
Rh29 Rh13 Rh15 Rh11 -96.65(11)
Rh30 Rh13 Rh15 Rh11 -33.94(9)
C46 Rh7 Rh15 C43 -110(2)
Rh8 Rh7 Rh15 C43 118.7(16)
Rh5 Rh7 Rh15 C43 154.7(16)
Rh16 Rh7 Rh15 C43 9.2(16)
Rh4 Rh7 Rh15 C43 111.1(17)
Rh11 Rh7 Rh15 C43 -136.5(16)
Rh17 Rh7 Rh15 C43 -175.1(16)
Rh32 Rh7 Rh15 C43 -64.6(16)
Rh26 Rh7 Rh15 C43 2.6(16)
Rh2 Rh7 Rh15 C43 82.9(16)
Rh10 Rh7 Rh15 C43 59.8(16)
C46 Rh7 Rh15 Rh32 -45.7(17)
Rh8 Rh7 Rh15 Rh32 -176.76(12)
Rh5 Rh7 Rh15 Rh32 -140.71(12)
Rh16 Rh7 Rh15 Rh32 73.77(10)
Rh4 Rh7 Rh15 Rh32 175.7(4)
Rh11 Rh7 Rh15 Rh32 -71.89(10)
Rh17 Rh7 Rh15 Rh32 -110.49(12)
Rh26 Rh7 Rh15 Rh32 67.22(13)
Rh2 Rh7 Rh15 Rh32 147.48(12)
Rh10 Rh7 Rh15 Rh32 124.40(12)
C46 Rh7 Rh15 Rh2 166.8(17)
Rh8 Rh7 Rh15 Rh2 35.76(9)
Rh5 Rh7 Rh15 Rh2 71.81(9)
Rh16 Rh7 Rh15 Rh2 -73.72(9)
Rh4 Rh7 Rh15 Rh2 28.2(4)
Rh11 Rh7 Rh15 Rh2 140.63(11)
Rh17 Rh7 Rh15 Rh2 102.03(12)
Rh32 Rh7 Rh15 Rh2 -147.48(12)
Rh26 Rh7 Rh15 Rh2 -80.26(13)
Rh10 Rh7 Rh15 Rh2 -23.08(9)
C46 Rh7 Rh15 Rh5 95.0(17)
Rh8 Rh7 Rh15 Rh5 -36.05(9)
Rh16 Rh7 Rh15 Rh5 -145.52(11)
Rh4 Rh7 Rh15 Rh5 -43.6(4)
Rh11 Rh7 Rh15 Rh5 68.82(9)
Rh17 Rh7 Rh15 Rh5 30.22(10)
Rh32 Rh7 Rh15 Rh5 140.71(12)
Rh26 Rh7 Rh15 Rh5 -152.07(14)
Rh2 Rh7 Rh15 Rh5 -71.81(9)
Rh10 Rh7 Rh15 Rh5 -94.89(10)
C46 Rh7 Rh15 Rh33 -1.6(17)
Rh8 Rh7 Rh15 Rh33 -132.68(11)
Rh5 Rh7 Rh15 Rh33 -96.63(12)
Rh16 Rh7 Rh15 Rh33 117.85(12)
Rh4 Rh7 Rh15 Rh33 -140.2(4)
Rh11 Rh7 Rh15 Rh33 -27.81(11)
Rh17 Rh7 Rh15 Rh33 -66.41(14)
Rh32 Rh7 Rh15 Rh33 44.08(11)
Rh26 Rh7 Rh15 Rh33 111.30(14)
Rh2 Rh7 Rh15 Rh33 -168.44(14)
Rh10 Rh7 Rh15 Rh33 168.48(11)
C46 Rh7 Rh15 Rh13 124.3(17)
Rh8 Rh7 Rh15 Rh13 -6.72(13)
Rh5 Rh7 Rh15 Rh13 29.32(10)
Rh16 Rh7 Rh15 Rh13 -116.20(11)
Rh4 Rh7 Rh15 Rh13 -14.2(4)
Rh11 Rh7 Rh15 Rh13 98.15(11)
Rh17 Rh7 Rh15 Rh13 59.55(14)
Rh32 Rh7 Rh15 Rh13 170.04(13)
Rh26 Rh7 Rh15 Rh13 -122.74(13)
Rh2 Rh7 Rh15 Rh13 -42.48(10)
Rh10 Rh7 Rh15 Rh13 -65.56(12)
C46 Rh7 Rh15 Rh29 59.0(18)
Rh8 Rh7 Rh15 Rh29 -72.1(3)
Rh5 Rh7 Rh15 Rh29 -36.1(3)
Rh16 Rh7 Rh15 Rh29 178.4(3)
Rh4 Rh7 Rh15 Rh29 -79.6(5)
Rh11 Rh7 Rh15 Rh29 32.8(3)
Rh17 Rh7 Rh15 Rh29 -5.8(3)
Rh32 Rh7 Rh15 Rh29 104.7(3)
Rh26 Rh7 Rh15 Rh29 171.9(2)
Rh2 Rh7 Rh15 Rh29 -107.9(3)
Rh10 Rh7 Rh15 Rh29 -130.9(3)
C46 Rh7 Rh15 Rh16 -119.5(17)
Rh8 Rh7 Rh15 Rh16 109.47(11)
Rh5 Rh7 Rh15 Rh16 145.52(11)
Rh4 Rh7 Rh15 Rh16 102.0(4)
Rh11 Rh7 Rh15 Rh16 -145.66(11)
Rh17 Rh7 Rh15 Rh16 175.74(13)
Rh32 Rh7 Rh15 Rh16 -73.77(10)
Rh26 Rh7 Rh15 Rh16 -6.54(11)
Rh2 Rh7 Rh15 Rh16 73.72(9)
Rh10 Rh7 Rh15 Rh16 50.63(9)
C46 Rh7 Rh15 Rh30 58.3(17)
Rh8 Rh7 Rh15 Rh30 -72.78(11)
Rh5 Rh7 Rh15 Rh30 -36.73(9)
Rh16 Rh7 Rh15 Rh30 177.74(11)
Rh4 Rh7 Rh15 Rh30 -80.3(4)
Rh11 Rh7 Rh15 Rh30 32.09(9)
Rh17 Rh7 Rh15 Rh30 -6.51(13)
Rh32 Rh7 Rh15 Rh30 103.98(11)
Rh26 Rh7 Rh15 Rh30 171.20(11)
Rh2 Rh7 Rh15 Rh30 -108.54(10)
Rh10 Rh7 Rh15 Rh30 -131.62(10)
C46 Rh7 Rh15 Rh11 26.2(17)
Rh8 Rh7 Rh15 Rh11 -104.87(11)
Rh5 Rh7 Rh15 Rh11 -68.82(9)
Rh16 Rh7 Rh15 Rh11 145.66(11)
Rh4 Rh7 Rh15 Rh11 -112.4(4)
Rh17 Rh7 Rh15 Rh11 -38.60(10)
Rh32 Rh7 Rh15 Rh11 71.89(10)
Rh26 Rh7 Rh15 Rh11 139.11(14)
Rh2 Rh7 Rh15 Rh11 -140.63(11)
Rh10 Rh7 Rh15 Rh11 -163.71(12)
C21 Rh11 Rh15 C43 11(3)
C4 Rh11 Rh15 C43 -104(2)
Rh5 Rh11 Rh15 C43 180(2)
Rh7 Rh11 Rh15 C43 110(2)
Rh30 Rh11 Rh15 C43 -111(2)
Rh17 Rh11 Rh15 C43 146(2)
Rh33 Rh11 Rh15 C43 -39(2)
Rh32 Rh11 Rh15 C43 36(2)
Rh18 Rh11 Rh15 C43 -151(2)
C21 Rh11 Rh15 Rh32 -25.0(14)
C4 Rh11 Rh15 Rh32 -140.2(11)
Rh5 Rh11 Rh15 Rh32 143.38(12)
Rh7 Rh11 Rh15 Rh32 73.02(10)
Rh30 Rh11 Rh15 Rh32 -147.08(12)
Rh17 Rh11 Rh15 Rh32 109.16(13)
Rh33 Rh11 Rh15 Rh32 -75.31(11)
Rh18 Rh11 Rh15 Rh32 172.03(13)
C21 Rh11 Rh15 Rh2 -133.9(14)
C4 Rh11 Rh15 Rh2 111.0(11)
Rh5 Rh11 Rh15 Rh2 34.49(10)
Rh7 Rh11 Rh15 Rh2 -35.87(10)
Rh30 Rh11 Rh15 Rh2 104.04(12)
Rh17 Rh11 Rh15 Rh2 0.28(14)
Rh33 Rh11 Rh15 Rh2 175.81(14)
Rh32 Rh11 Rh15 Rh2 -108.89(13)
Rh18 Rh11 Rh15 Rh2 63.14(13)
C21 Rh11 Rh15 Rh5 -168.4(14)
C4 Rh11 Rh15 Rh5 76.5(11)
Rh7 Rh11 Rh15 Rh5 -70.36(10)
Rh30 Rh11 Rh15 Rh5 69.54(10)
Rh17 Rh11 Rh15 Rh5 -34.21(11)
Rh33 Rh11 Rh15 Rh5 141.31(13)
Rh32 Rh11 Rh15 Rh5 -143.38(12)
Rh18 Rh11 Rh15 Rh5 28.65(10)
C21 Rh11 Rh15 Rh33 50.3(14)
C4 Rh11 Rh15 Rh33 -64.9(11)
Rh5 Rh11 Rh15 Rh33 -141.31(13)
Rh7 Rh11 Rh15 Rh33 148.32(12)
Rh30 Rh11 Rh15 Rh33 -71.77(11)
Rh17 Rh11 Rh15 Rh33 -175.53(14)
Rh32 Rh11 Rh15 Rh33 75.31(11)
Rh18 Rh11 Rh15 Rh33 -112.66(12)
C21 Rh11 Rh15 Rh13 160.3(14)
C4 Rh11 Rh15 Rh13 45.2(11)
Rh5 Rh11 Rh15 Rh13 -31.29(10)
Rh7 Rh11 Rh15 Rh13 -101.66(11)
Rh30 Rh11 Rh15 Rh13 38.25(10)
Rh17 Rh11 Rh15 Rh13 -65.51(13)
Rh33 Rh11 Rh15 Rh13 110.02(13)
Rh32 Rh11 Rh15 Rh13 -174.67(13)
Rh18 Rh11 Rh15 Rh13 -2.64(13)
C21 Rh11 Rh15 Rh29 95.4(14)
C4 Rh11 Rh15 Rh29 -19.8(11)
Rh5 Rh11 Rh15 Rh29 -96.21(12)
Rh7 Rh11 Rh15 Rh29 -166.57(12)
Rh30 Rh11 Rh15 Rh29 -26.67(10)
Rh17 Rh11 Rh15 Rh29 -130.42(11)
Rh33 Rh11 Rh15 Rh29 45.10(11)
Rh32 Rh11 Rh15 Rh29 120.41(12)
Rh18 Rh11 Rh15 Rh29 -67.56(12)
C21 Rh11 Rh15 Rh7 -98.0(14)
C4 Rh11 Rh15 Rh7 146.8(11)
Rh5 Rh11 Rh15 Rh7 70.36(10)
Rh30 Rh11 Rh15 Rh7 139.91(11)
Rh17 Rh11 Rh15 Rh7 36.15(10)
Rh33 Rh11 Rh15 Rh7 -148.32(12)
Rh32 Rh11 Rh15 Rh7 -73.02(10)
Rh18 Rh11 Rh15 Rh7 99.01(11)
C21 Rh11 Rh15 Rh16 -69.9(14)
C4 Rh11 Rh15 Rh16 175.0(11)
Rh5 Rh11 Rh15 Rh16 98.52(11)
Rh7 Rh11 Rh15 Rh16 28.16(9)
Rh30 Rh11 Rh15 Rh16 168.06(11)
Rh17 Rh11 Rh15 Rh16 64.30(12)
Rh33 Rh11 Rh15 Rh16 -120.17(12)
Rh32 Rh11 Rh15 Rh16 -44.86(10)
Rh18 Rh11 Rh15 Rh16 127.17(10)
C21 Rh11 Rh15 Rh30 122.1(14)
C4 Rh11 Rh15 Rh30 6.9(11)
Rh5 Rh11 Rh15 Rh30 -69.54(10)
Rh7 Rh11 Rh15 Rh30 -139.91(11)
Rh17 Rh11 Rh15 Rh30 -103.76(12)
Rh33 Rh11 Rh15 Rh30 71.77(11)
Rh32 Rh11 Rh15 Rh30 147.08(12)
Rh18 Rh11 Rh15 Rh30 -40.89(10)
C46 Rh7 Rh16 C13 -154(4)
Rh8 Rh7 Rh16 C13 -30(4)
Rh5 Rh7 Rh16 C13 31(4)
Rh4 Rh7 Rh16 C13 -98(4)
Rh11 Rh7 Rh16 C13 99(4)
Rh17 Rh7 Rh16 C13 -2(4)
Rh32 Rh7 Rh16 C13 125(4)
Rh26 Rh7 Rh16 C13 -123(4)
Rh2 Rh7 Rh16 C13 1(4)
Rh15 Rh7 Rh16 C13 63(4)
Rh10 Rh7 Rh16 C13 -61(4)
C46 Rh7 Rh16 C9 -16.3(15)
Rh8 Rh7 Rh16 C9 107.3(10)
Rh5 Rh7 Rh16 C9 169.0(10)
Rh4 Rh7 Rh16 C9 39.6(10)
Rh11 Rh7 Rh16 C9 -123.5(10)
Rh17 Rh7 Rh16 C9 135.4(19)
Rh32 Rh7 Rh16 C9 -97.0(10)
Rh26 Rh7 Rh16 C9 14.4(10)
Rh2 Rh7 Rh16 C9 138.3(10)
Rh15 Rh7 Rh16 C9 -159.7(10)
Rh10 Rh7 Rh16 C9 76.5(10)
C46 Rh7 Rh16 C30 71.4(16)
Rh8 Rh7 Rh16 C30 -165.1(10)
Rh5 Rh7 Rh16 C30 -103.4(10)
Rh4 Rh7 Rh16 C30 127.2(10)
Rh11 Rh7 Rh16 C30 -35.8(10)
Rh17 Rh7 Rh16 C30 -137.0(19)
Rh32 Rh7 Rh16 C30 -9.4(10)
Rh26 Rh7 Rh16 C30 102.0(10)
Rh2 Rh7 Rh16 C30 -134.0(10)
Rh15 Rh7 Rh16 C30 -72.0(10)
Rh10 Rh7 Rh16 C30 164.1(10)
C46 Rh7 Rh16 Rh32 80.7(12)
Rh8 Rh7 Rh16 Rh32 -155.71(13)
Rh5 Rh7 Rh16 Rh32 -94.00(12)
Rh4 Rh7 Rh16 Rh32 136.59(13)
Rh11 Rh7 Rh16 Rh32 -26.48(12)
Rh17 Rh7 Rh16 Rh32 -127.6(17)
Rh26 Rh7 Rh16 Rh32 111.39(10)
Rh2 Rh7 Rh16 Rh32 -124.66(11)
Rh15 Rh7 Rh16 Rh32 -62.65(9)
Rh10 Rh7 Rh16 Rh32 173.49(11)
C46 Rh7 Rh16 Rh26 -30.7(12)
Rh8 Rh7 Rh16 Rh26 92.90(12)
Rh5 Rh7 Rh16 Rh26 154.61(12)
Rh4 Rh7 Rh16 Rh26 25.20(11)
Rh11 Rh7 Rh16 Rh26 -137.87(13)
Rh17 Rh7 Rh16 Rh26 121.0(17)
Rh32 Rh7 Rh16 Rh26 -111.39(10)
Rh2 Rh7 Rh16 Rh26 123.95(10)
Rh15 Rh7 Rh16 Rh26 -174.03(10)
Rh10 Rh7 Rh16 Rh26 62.10(8)
C46 Rh7 Rh16 Rh2 -154.6(12)
Rh8 Rh7 Rh16 Rh2 -31.05(11)
Rh5 Rh7 Rh16 Rh2 30.66(10)
Rh4 Rh7 Rh16 Rh2 -98.75(12)
Rh11 Rh7 Rh16 Rh2 98.18(13)
Rh17 Rh7 Rh16 Rh2 -2.9(17)
Rh32 Rh7 Rh16 Rh2 124.66(11)
Rh26 Rh7 Rh16 Rh2 -123.95(10)
Rh15 Rh7 Rh16 Rh2 62.01(8)
Rh10 Rh7 Rh16 Rh2 -61.85(8)
C46 Rh7 Rh16 Rh10 -92.8(12)
Rh8 Rh7 Rh16 Rh10 30.80(11)
Rh5 Rh7 Rh16 Rh10 92.51(11)
Rh4 Rh7 Rh16 Rh10 -36.90(11)
Rh11 Rh7 Rh16 Rh10 160.03(13)
Rh17 Rh7 Rh16 Rh10 58.9(17)
Rh32 Rh7 Rh16 Rh10 -173.49(11)
Rh26 Rh7 Rh16 Rh10 -62.10(8)
Rh2 Rh7 Rh16 Rh10 61.85(8)
Rh15 Rh7 Rh16 Rh10 123.86(10)
C46 Rh7 Rh16 Rh15 143.4(12)
Rh8 Rh7 Rh16 Rh15 -93.07(12)
Rh5 Rh7 Rh16 Rh15 -31.35(10)
Rh4 Rh7 Rh16 Rh15 -160.76(13)
Rh11 Rh7 Rh16 Rh15 36.16(11)
Rh17 Rh7 Rh16 Rh15 -65.0(17)
Rh32 Rh7 Rh16 Rh15 62.65(9)
Rh26 Rh7 Rh16 Rh15 174.03(10)
Rh2 Rh7 Rh16 Rh15 -62.01(8)
Rh10 Rh7 Rh16 Rh15 -123.86(10)
C14 Rh2 Rh16 C13 -0.5(18)
Rh10 Rh2 Rh16 C13 -106.0(13)
Rh15 Rh2 Rh16 C13 106.9(13)
Rh8 Rh2 Rh16 C13 -150.8(13)
Rh5 Rh2 Rh16 C13 151.9(13)
Rh6 Rh2 Rh16 C13 -87.5(13)
Rh13 Rh2 Rh16 C13 89.5(13)
Rh1 Rh2 Rh16 C13 -178.5(13)
Rh7 Rh2 Rh16 C13 -179.8(13)
C14 Rh2 Rh16 C9 101.7(18)
Rh10 Rh2 Rh16 C9 -3.8(13)
Rh15 Rh2 Rh16 C9 -151.0(14)
Rh8 Rh2 Rh16 C9 -48.6(14)
Rh5 Rh2 Rh16 C9 -106.0(14)
Rh6 Rh2 Rh16 C9 14.7(14)
Rh13 Rh2 Rh16 C9 -168.3(13)
Rh1 Rh2 Rh16 C9 -76.3(14)
Rh7 Rh2 Rh16 C9 -77.6(14)
C14 Rh2 Rh16 C30 -100(2)
Rh10 Rh2 Rh16 C30 154.7(16)
Rh15 Rh2 Rh16 C30 7.6(16)
Rh8 Rh2 Rh16 C30 109.9(16)
Rh5 Rh2 Rh16 C30 52.6(16)
Rh6 Rh2 Rh16 C30 173.2(16)
Rh13 Rh2 Rh16 C30 -9.8(16)
Rh1 Rh2 Rh16 C30 82.2(16)
Rh7 Rh2 Rh16 C30 80.9(16)
C14 Rh2 Rh16 Rh7 179.2(12)
Rh10 Rh2 Rh16 Rh7 73.79(9)
Rh15 Rh2 Rh16 Rh7 -73.39(9)
Rh8 Rh2 Rh16 Rh7 28.95(10)
Rh5 Rh2 Rh16 Rh7 -28.38(10)
Rh6 Rh2 Rh16 Rh7 92.28(12)
Rh13 Rh2 Rh16 Rh7 -90.76(12)
Rh1 Rh2 Rh16 Rh7 1.2(3)
C14 Rh2 Rh16 Rh32 -134.3(12)
Rh10 Rh2 Rh16 Rh32 120.26(11)
Rh15 Rh2 Rh16 Rh32 -26.91(10)
Rh8 Rh2 Rh16 Rh32 75.43(12)
Rh5 Rh2 Rh16 Rh32 18.09(13)
Rh6 Rh2 Rh16 Rh32 138.75(11)
Rh13 Rh2 Rh16 Rh32 -44.29(14)
Rh1 Rh2 Rh16 Rh32 47.7(4)
Rh7 Rh2 Rh16 Rh32 46.47(10)
C14 Rh2 Rh16 Rh26 130.9(12)
Rh10 Rh2 Rh16 Rh26 25.42(9)
Rh15 Rh2 Rh16 Rh26 -121.75(11)
Rh8 Rh2 Rh16 Rh26 -19.41(12)
Rh5 Rh2 Rh16 Rh26 -76.75(12)
Rh6 Rh2 Rh16 Rh26 43.91(14)
Rh13 Rh2 Rh16 Rh26 -139.13(11)
Rh1 Rh2 Rh16 Rh26 -47.1(4)
Rh7 Rh2 Rh16 Rh26 -48.37(9)
C14 Rh2 Rh16 Rh10 105.5(12)
Rh15 Rh2 Rh16 Rh10 -147.18(10)
Rh8 Rh2 Rh16 Rh10 -44.83(9)
Rh5 Rh2 Rh16 Rh10 -102.17(11)
Rh6 Rh2 Rh16 Rh10 18.49(10)
Rh13 Rh2 Rh16 Rh10 -164.55(13)
Rh1 Rh2 Rh16 Rh10 -72.6(3)
Rh7 Rh2 Rh16 Rh10 -73.79(9)
C14 Rh2 Rh16 Rh15 -107.4(12)
Rh10 Rh2 Rh16 Rh15 147.18(11)
Rh8 Rh2 Rh16 Rh15 102.34(11)
Rh5 Rh2 Rh16 Rh15 45.00(10)
Rh6 Rh2 Rh16 Rh15 165.67(13)
Rh13 Rh2 Rh16 Rh15 -17.38(11)
Rh1 Rh2 Rh16 Rh15 74.6(3)
Rh7 Rh2 Rh16 Rh15 73.39(9)
C15 Rh10 Rh16 C13 -18.1(17)
Rh2 Rh10 Rh16 C13 87.1(13)
Rh8 Rh10 Rh16 C13 132.3(13)
Rh26 Rh10 Rh16 C13 -124.2(13)
Rh27 Rh10 Rh16 C13 -108.3(13)
Rh6 Rh10 Rh16 C13 68.4(13)
Rh23 Rh10 Rh16 C13 -19.6(13)
Rh7 Rh10 Rh16 C13 161.3(13)
Rh12 Rh10 Rh16 C13 167.8(13)
Rh4 Rh10 Rh16 C13 -169.5(13)
C15 Rh10 Rh16 C9 72.2(15)
Rh2 Rh10 Rh16 C9 177.5(9)
Rh8 Rh10 Rh16 C9 -137.3(9)
Rh26 Rh10 Rh16 C9 -33.8(9)
Rh27 Rh10 Rh16 C9 -18.0(9)
Rh6 Rh10 Rh16 C9 158.8(9)
Rh23 Rh10 Rh16 C9 70.8(9)
Rh7 Rh10 Rh16 C9 -108.4(9)
Rh12 Rh10 Rh16 C9 -101.8(9)
Rh4 Rh10 Rh16 C9 -79.1(9)
C15 Rh10 Rh16 C30 133(3)
Rh2 Rh10 Rh16 C30 -122(3)
Rh8 Rh10 Rh16 C30 -77(3)
Rh26 Rh10 Rh16 C30 26(3)
Rh27 Rh10 Rh16 C30 42(3)
Rh6 Rh10 Rh16 C30 -141(3)
Rh23 Rh10 Rh16 C30 131(3)
Rh7 Rh10 Rh16 C30 -48(3)
Rh12 Rh10 Rh16 C30 -42(3)
Rh4 Rh10 Rh16 C30 -19(3)
C15 Rh10 Rh16 Rh7 -179.4(12)
Rh2 Rh10 Rh16 Rh7 -74.15(9)
Rh8 Rh10 Rh16 Rh7 -28.93(10)
Rh26 Rh10 Rh16 Rh7 74.54(10)
Rh27 Rh10 Rh16 Rh7 90.40(12)
Rh6 Rh10 Rh16 Rh7 -92.83(12)
Rh23 Rh10 Rh16 Rh7 179.2(2)
Rh12 Rh10 Rh16 Rh7 6.5(3)
Rh4 Rh10 Rh16 Rh7 29.27(9)
C15 Rh10 Rh16 Rh32 174.0(12)
Rh2 Rh10 Rh16 Rh32 -80.71(13)
Rh8 Rh10 Rh16 Rh32 -35.49(15)
Rh26 Rh10 Rh16 Rh32 67.99(13)
Rh27 Rh10 Rh16 Rh32 83.85(16)
Rh6 Rh10 Rh16 Rh32 -99.39(14)
Rh23 Rh10 Rh16 Rh32 172.63(18)
Rh7 Rh10 Rh16 Rh32 -6.56(11)
Rh12 Rh10 Rh16 Rh32 0.0(3)
Rh4 Rh10 Rh16 Rh32 22.71(15)
C15 Rh10 Rh16 Rh26 106.1(12)
Rh2 Rh10 Rh16 Rh26 -148.70(11)
Rh8 Rh10 Rh16 Rh26 -103.47(11)
Rh27 Rh10 Rh16 Rh26 15.86(11)
Rh6 Rh10 Rh16 Rh26 -167.38(13)
Rh23 Rh10 Rh16 Rh26 104.6(2)
Rh7 Rh10 Rh16 Rh26 -74.54(10)
Rh12 Rh10 Rh16 Rh26 -68.0(3)
Rh4 Rh10 Rh16 Rh26 -45.27(9)
C15 Rh10 Rh16 Rh2 -105.2(12)
Rh8 Rh10 Rh16 Rh2 45.22(9)
Rh26 Rh10 Rh16 Rh2 148.70(11)
Rh27 Rh10 Rh16 Rh2 164.55(13)
Rh6 Rh10 Rh16 Rh2 -18.68(10)
Rh23 Rh10 Rh16 Rh2 -106.7(2)
Rh7 Rh10 Rh16 Rh2 74.15(9)
Rh12 Rh10 Rh16 Rh2 80.7(3)
Rh4 Rh10 Rh16 Rh2 103.42(10)
C15 Rh10 Rh16 Rh15 -131.7(12)
Rh2 Rh10 Rh16 Rh15 -26.43(9)
Rh8 Rh10 Rh16 Rh15 18.79(12)
Rh26 Rh10 Rh16 Rh15 122.27(11)
Rh27 Rh10 Rh16 Rh15 138.12(11)
Rh6 Rh10 Rh16 Rh15 -45.11(13)
Rh23 Rh10 Rh16 Rh15 -133.1(2)
Rh7 Rh10 Rh16 Rh15 47.72(9)
Rh12 Rh10 Rh16 Rh15 54.2(3)
Rh4 Rh10 Rh16 Rh15 76.99(11)
C43 Rh15 Rh16 C13 26.5(19)
Rh32 Rh15 Rh16 C13 126.8(13)
Rh2 Rh15 Rh16 C13 -86.6(13)
Rh5 Rh15 Rh16 C13 -131.8(13)
Rh33 Rh15 Rh16 C13 110.6(13)
Rh13 Rh15 Rh16 C13 -69.0(13)
Rh29 Rh15 Rh16 C13 20.4(14)
Rh7 Rh15 Rh16 C13 -160.9(13)
Rh30 Rh15 Rh16 C13 -166.1(13)
Rh11 Rh15 Rh16 C13 170.9(13)
C43 Rh15 Rh16 C9 -118(3)
Rh32 Rh15 Rh16 C9 -18(2)
Rh2 Rh15 Rh16 C9 129(2)
Rh5 Rh15 Rh16 C9 84(2)
Rh33 Rh15 Rh16 C9 -34(2)
Rh13 Rh15 Rh16 C9 147(2)
Rh29 Rh15 Rh16 C9 -124(2)
Rh7 Rh15 Rh16 C9 55(2)
Rh30 Rh15 Rh16 C9 50(2)
Rh11 Rh15 Rh16 C9 27(2)
C43 Rh15 Rh16 C30 -61.5(17)
Rh32 Rh15 Rh16 C30 38.8(11)
Rh2 Rh15 Rh16 C30 -174.6(11)
Rh5 Rh15 Rh16 C30 140.2(11)
Rh33 Rh15 Rh16 C30 22.6(11)
Rh13 Rh15 Rh16 C30 -157.0(11)
Rh29 Rh15 Rh16 C30 -67.6(11)
Rh7 Rh15 Rh16 C30 111.1(11)
Rh30 Rh15 Rh16 C30 105.9(11)
Rh11 Rh15 Rh16 C30 82.9(11)
C43 Rh15 Rh16 Rh7 -172.6(13)
Rh32 Rh15 Rh16 Rh7 -72.27(10)
Rh2 Rh15 Rh16 Rh7 74.31(9)
Rh5 Rh15 Rh16 Rh7 29.12(9)
Rh33 Rh15 Rh16 Rh7 -88.48(14)
Rh13 Rh15 Rh16 Rh7 91.93(13)
Rh29 Rh15 Rh16 Rh7 -178.7(2)
Rh30 Rh15 Rh16 Rh7 -5.2(2)
Rh11 Rh15 Rh16 Rh7 -28.21(9)
C43 Rh15 Rh16 Rh32 -100.3(13)
Rh2 Rh15 Rh16 Rh32 146.58(12)
Rh5 Rh15 Rh16 Rh32 101.39(12)
Rh33 Rh15 Rh16 Rh32 -16.21(13)
Rh13 Rh15 Rh16 Rh32 164.20(15)
Rh29 Rh15 Rh16 Rh32 -106.4(2)
Rh7 Rh15 Rh16 Rh32 72.27(10)
Rh30 Rh15 Rh16 Rh32 67.1(2)
Rh11 Rh15 Rh16 Rh32 44.06(10)
C43 Rh15 Rh16 Rh26 -166.4(13)
Rh32 Rh15 Rh16 Rh26 -66.03(13)
Rh2 Rh15 Rh16 Rh26 80.55(12)
Rh5 Rh15 Rh16 Rh26 35.36(15)
Rh33 Rh15 Rh16 Rh26 -82.24(16)
Rh13 Rh15 Rh16 Rh26 98.17(15)
Rh29 Rh15 Rh16 Rh26 -172.46(19)
Rh7 Rh15 Rh16 Rh26 6.24(11)
Rh30 Rh15 Rh16 Rh26 1.1(3)
Rh11 Rh15 Rh16 Rh26 -21.97(14)
C43 Rh15 Rh16 Rh2 113.1(13)
Rh32 Rh15 Rh16 Rh2 -146.58(12)
Rh5 Rh15 Rh16 Rh2 -45.19(9)
Rh33 Rh15 Rh16 Rh2 -162.80(15)
Rh13 Rh15 Rh16 Rh2 17.62(11)
Rh29 Rh15 Rh16 Rh2 107.0(2)
Rh7 Rh15 Rh16 Rh2 -74.31(9)
Rh30 Rh15 Rh16 Rh2 -79.5(2)
Rh11 Rh15 Rh16 Rh2 -102.52(10)
C43 Rh15 Rh16 Rh10 139.5(13)
Rh32 Rh15 Rh16 Rh10 -120.17(11)
Rh2 Rh15 Rh16 Rh10 26.41(9)
Rh5 Rh15 Rh16 Rh10 -18.78(12)
Rh33 Rh15 Rh16 Rh10 -136.39(13)
Rh13 Rh15 Rh16 Rh10 44.03(14)
Rh29 Rh15 Rh16 Rh10 133.4(2)
Rh7 Rh15 Rh16 Rh10 -47.90(9)
Rh30 Rh15 Rh16 Rh10 -53.1(3)
Rh11 Rh15 Rh16 Rh10 -76.11(10)
C46 Rh7 Rh17 C5 -49.3(18)
Rh8 Rh7 Rh17 C5 -173.3(14)
Rh5 Rh7 Rh17 C5 122.9(14)
Rh16 Rh7 Rh17 C5 158(2)
Rh4 Rh7 Rh17 C5 -104.3(14)
Rh11 Rh7 Rh17 C5 54.2(14)
Rh32 Rh7 Rh17 C5 31.9(14)
Rh26 Rh7 Rh17 C5 -83.4(14)
Rh2 Rh7 Rh17 C5 154.8(14)
Rh15 Rh7 Rh17 C5 94.5(14)
Rh10 Rh7 Rh17 C5 -145.1(14)
Rh8 Rh7 Rh17 C46 -124.0(11)
Rh5 Rh7 Rh17 C46 172.2(11)
Rh16 Rh7 Rh17 C46 -153(2)
Rh4 Rh7 Rh17 C46 -55.0(11)
Rh11 Rh7 Rh17 C46 103.4(11)
Rh32 Rh7 Rh17 C46 81.2(11)
Rh26 Rh7 Rh17 C46 -34.1(11)
Rh2 Rh7 Rh17 C46 -155.9(11)
Rh15 Rh7 Rh17 C46 143.7(11)
Rh10 Rh7 Rh17 C46 -95.9(11)
C46 Rh7 Rh17 C39 125.3(18)
Rh8 Rh7 Rh17 C39 1.2(14)
Rh5 Rh7 Rh17 C39 -62.6(14)
Rh16 Rh7 Rh17 C39 -28(2)
Rh4 Rh7 Rh17 C39 70.2(14)
Rh11 Rh7 Rh17 C39 -131.3(14)
Rh32 Rh7 Rh17 C39 -153.6(14)
Rh26 Rh7 Rh17 C39 91.1(14)
Rh2 Rh7 Rh17 C39 -30.7(14)
Rh15 Rh7 Rh17 C39 -91.0(14)
Rh10 Rh7 Rh17 C39 29.4(14)
C46 Rh7 Rh17 Rh14 155.4(11)
Rh8 Rh7 Rh17 Rh14 31.34(10)
Rh5 Rh7 Rh17 Rh14 -32.44(10)
Rh16 Rh7 Rh17 Rh14 2.3(17)
Rh4 Rh7 Rh17 Rh14 100.34(11)
Rh11 Rh7 Rh17 Rh14 -101.18(11)
Rh32 Rh7 Rh17 Rh14 -123.46(12)
Rh26 Rh7 Rh17 Rh14 121.25(12)
Rh2 Rh7 Rh17 Rh14 -0.55(14)
Rh15 Rh7 Rh17 Rh14 -60.88(13)
Rh10 Rh7 Rh17 Rh14 59.51(14)
C46 Rh7 Rh17 Rh11 -103.4(11)
Rh8 Rh7 Rh17 Rh11 132.52(11)
Rh5 Rh7 Rh17 Rh11 68.74(9)
Rh16 Rh7 Rh17 Rh11 103.5(17)
Rh4 Rh7 Rh17 Rh11 -158.48(11)
Rh32 Rh7 Rh17 Rh11 -22.28(12)
Rh26 Rh7 Rh17 Rh11 -137.57(13)
Rh2 Rh7 Rh17 Rh11 100.63(12)
Rh15 Rh7 Rh17 Rh11 40.30(10)
Rh10 Rh7 Rh17 Rh11 160.69(13)
C46 Rh7 Rh17 Rh18 -144.0(11)
Rh8 Rh7 Rh17 Rh18 92.01(11)
Rh5 Rh7 Rh17 Rh18 28.23(10)
Rh16 Rh7 Rh17 Rh18 63.0(17)
Rh4 Rh7 Rh17 Rh18 161.01(12)
Rh11 Rh7 Rh17 Rh18 -40.52(10)
Rh32 Rh7 Rh17 Rh18 -62.79(15)
Rh26 Rh7 Rh17 Rh18 -178.09(10)
Rh2 Rh7 Rh17 Rh18 60.11(13)
Rh15 Rh7 Rh17 Rh18 -0.22(14)
Rh10 Rh7 Rh17 Rh18 120.17(11)
C46 Rh7 Rh17 Rh5 -172.2(11)
Rh8 Rh7 Rh17 Rh5 63.78(9)
Rh16 Rh7 Rh17 Rh5 34.7(17)
Rh4 Rh7 Rh17 Rh5 132.78(10)
Rh11 Rh7 Rh17 Rh5 -68.74(9)
Rh32 Rh7 Rh17 Rh5 -91.02(13)
Rh26 Rh7 Rh17 Rh5 153.69(13)
Rh2 Rh7 Rh17 Rh5 31.89(10)
Rh15 Rh7 Rh17 Rh5 -28.44(10)
Rh10 Rh7 Rh17 Rh5 91.95(11)
C46 Rh7 Rh17 Rh4 55.0(11)
Rh8 Rh7 Rh17 Rh4 -69.00(9)
Rh5 Rh7 Rh17 Rh4 -132.78(10)
Rh16 Rh7 Rh17 Rh4 -98.1(17)
Rh11 Rh7 Rh17 Rh4 158.48(11)
Rh32 Rh7 Rh17 Rh4 136.20(14)
Rh26 Rh7 Rh17 Rh4 20.90(11)
Rh2 Rh7 Rh17 Rh4 -100.89(11)
Rh15 Rh7 Rh17 Rh4 -161.22(12)
Rh10 Rh7 Rh17 Rh4 -40.83(10)
C46 Rh7 Rh17 Rh8 124.0(11)
Rh5 Rh7 Rh17 Rh8 -63.78(9)
Rh16 Rh7 Rh17 Rh8 -29.1(17)
Rh4 Rh7 Rh17 Rh8 69.00(9)
Rh11 Rh7 Rh17 Rh8 -132.52(11)
Rh32 Rh7 Rh17 Rh8 -154.80(14)
Rh26 Rh7 Rh17 Rh8 89.90(12)
Rh2 Rh7 Rh17 Rh8 -31.89(10)
Rh15 Rh7 Rh17 Rh8 -92.22(11)
Rh10 Rh7 Rh17 Rh8 28.17(10)
C46 Rh7 Rh17 Rh3 95.4(11)
Rh8 Rh7 Rh17 Rh3 -28.61(10)
Rh5 Rh7 Rh17 Rh3 -92.39(11)
Rh16 Rh7 Rh17 Rh3 -57.7(17)
Rh4 Rh7 Rh17 Rh3 40.39(10)
Rh11 Rh7 Rh17 Rh3 -161.13(12)
Rh32 Rh7 Rh17 Rh3 176.59(11)
Rh26 Rh7 Rh17 Rh3 61.29(14)
Rh2 Rh7 Rh17 Rh3 -60.50(13)
Rh15 Rh7 Rh17 Rh3 -120.84(11)
Rh10 Rh7 Rh17 Rh3 -0.45(14)
C39 Rh14 Rh17 C5 47.9(17)
Rh8 Rh14 Rh17 C5 172.7(13)
Rh22 Rh14 Rh17 C5 -157.6(18)
Rh5 Rh14 Rh17 C5 -123.7(13)
Rh3 Rh14 Rh17 C5 103.6(13)
Rh18 Rh14 Rh17 C5 -55.0(13)
Rh28 Rh14 Rh17 C5 -34.0(13)
Rh19 Rh14 Rh17 C5 84.1(13)
Rh1 Rh14 Rh17 C5 -155.3(13)
Rh9 Rh14 Rh17 C5 144.5(13)
Rh20 Rh14 Rh17 C5 -95.3(13)
C39 Rh14 Rh17 C46 -124.1(18)
Rh8 Rh14 Rh17 C46 0.7(15)
Rh22 Rh14 Rh17 C46 30(2)
Rh5 Rh14 Rh17 C46 64.3(15)
Rh3 Rh14 Rh17 C46 -68.5(15)
Rh18 Rh14 Rh17 C46 132.9(15)
Rh28 Rh14 Rh17 C46 153.9(15)
Rh19 Rh14 Rh17 C46 -88.0(15)
Rh1 Rh14 Rh17 C46 32.6(15)
Rh9 Rh14 Rh17 C46 -27.5(15)
Rh20 Rh14 Rh17 C46 92.6(15)
Rh8 Rh14 Rh17 C39 124.8(10)
Rh22 Rh14 Rh17 C39 154.4(18)
Rh5 Rh14 Rh17 C39 -171.6(10)
Rh3 Rh14 Rh17 C39 55.7(10)
Rh18 Rh14 Rh17 C39 -103.0(10)
Rh28 Rh14 Rh17 C39 -82.0(10)
Rh19 Rh14 Rh17 C39 36.1(10)
Rh1 Rh14 Rh17 C39 156.8(10)
Rh9 Rh14 Rh17 C39 96.6(10)
Rh20 Rh14 Rh17 C39 -143.3(10)
C39 Rh14 Rh17 Rh7 -156.0(10)
Rh8 Rh14 Rh17 Rh7 -31.24(10)
Rh22 Rh14 Rh17 Rh7 -1.6(14)
Rh5 Rh14 Rh17 Rh7 32.35(10)
Rh3 Rh14 Rh17 Rh7 -100.37(11)
Rh18 Rh14 Rh17 Rh7 100.99(11)
Rh28 Rh14 Rh17 Rh7 121.97(12)
Rh19 Rh14 Rh17 Rh7 -119.90(12)
Rh1 Rh14 Rh17 Rh7 0.72(14)
Rh9 Rh14 Rh17 Rh7 -59.44(13)
Rh20 Rh14 Rh17 Rh7 60.70(13)
C39 Rh14 Rh17 Rh11 142.1(10)
Rh8 Rh14 Rh17 Rh11 -93.10(11)
Rh22 Rh14 Rh17 Rh11 -63.5(14)
Rh5 Rh14 Rh17 Rh11 -29.51(10)
Rh3 Rh14 Rh17 Rh11 -162.23(11)
Rh18 Rh14 Rh17 Rh11 39.13(10)
Rh28 Rh14 Rh17 Rh11 60.11(14)
Rh19 Rh14 Rh17 Rh11 178.25(10)
Rh1 Rh14 Rh17 Rh11 -61.13(13)
Rh9 Rh14 Rh17 Rh11 -121.30(11)
Rh20 Rh14 Rh17 Rh11 -1.16(13)
C39 Rh14 Rh17 Rh18 103.0(10)
Rh8 Rh14 Rh17 Rh18 -132.23(11)
Rh22 Rh14 Rh17 Rh18 -102.6(14)
Rh5 Rh14 Rh17 Rh18 -68.64(9)
Rh3 Rh14 Rh17 Rh18 158.64(11)
Rh28 Rh14 Rh17 Rh18 20.98(11)
Rh19 Rh14 Rh17 Rh18 139.12(13)
Rh1 Rh14 Rh17 Rh18 -100.27(11)
Rh9 Rh14 Rh17 Rh18 -160.43(12)
Rh20 Rh14 Rh17 Rh18 -40.29(10)
C39 Rh14 Rh17 Rh5 171.6(10)
Rh8 Rh14 Rh17 Rh5 -63.58(9)
Rh22 Rh14 Rh17 Rh5 -33.9(14)
Rh3 Rh14 Rh17 Rh5 -132.72(10)
Rh18 Rh14 Rh17 Rh5 68.64(9)
Rh28 Rh14 Rh17 Rh5 89.62(13)
Rh19 Rh14 Rh17 Rh5 -152.24(13)
Rh1 Rh14 Rh17 Rh5 -31.62(9)
Rh9 Rh14 Rh17 Rh5 -91.79(11)
Rh20 Rh14 Rh17 Rh5 28.35(9)
C39 Rh14 Rh17 Rh4 -95.5(10)
Rh8 Rh14 Rh17 Rh4 29.33(10)
Rh22 Rh14 Rh17 Rh4 59.0(14)
Rh5 Rh14 Rh17 Rh4 92.91(11)
Rh3 Rh14 Rh17 Rh4 -39.81(10)
Rh18 Rh14 Rh17 Rh4 161.55(12)
Rh28 Rh14 Rh17 Rh4 -177.47(11)
Rh19 Rh14 Rh17 Rh4 -59.33(14)
Rh1 Rh14 Rh17 Rh4 61.29(13)
Rh9 Rh14 Rh17 Rh4 1.12(14)
Rh20 Rh14 Rh17 Rh4 121.26(11)
C39 Rh14 Rh17 Rh8 -124.8(10)
Rh22 Rh14 Rh17 Rh8 29.6(14)
Rh5 Rh14 Rh17 Rh8 63.58(9)
Rh3 Rh14 Rh17 Rh8 -69.13(9)
Rh18 Rh14 Rh17 Rh8 132.23(11)
Rh28 Rh14 Rh17 Rh8 153.21(14)
Rh19 Rh14 Rh17 Rh8 -88.66(12)
Rh1 Rh14 Rh17 Rh8 31.96(10)
Rh9 Rh14 Rh17 Rh8 -28.21(10)
Rh20 Rh14 Rh17 Rh8 91.94(11)
C39 Rh14 Rh17 Rh3 -55.7(10)
Rh8 Rh14 Rh17 Rh3 69.13(9)
Rh22 Rh14 Rh17 Rh3 98.8(14)
Rh5 Rh14 Rh17 Rh3 132.72(10)
Rh18 Rh14 Rh17 Rh3 -158.64(11)
Rh28 Rh14 Rh17 Rh3 -137.66(13)
Rh19 Rh14 Rh17 Rh3 -19.52(10)
Rh1 Rh14 Rh17 Rh3 101.10(11)
Rh9 Rh14 Rh17 Rh3 40.93(10)
Rh20 Rh14 Rh17 Rh3 161.07(12)
C21 Rh11 Rh17 C5 -33.1(16)
C4 Rh11 Rh17 C5 59.7(15)
Rh5 Rh11 Rh17 C5 153.3(11)
Rh7 Rh11 Rh17 C5 -138.8(11)
Rh30 Rh11 Rh17 C5 118.7(11)
Rh33 Rh11 Rh17 C5 172.6(12)
Rh32 Rh11 Rh17 C5 -117.8(11)
Rh18 Rh11 Rh17 C5 86.2(11)
Rh15 Rh11 Rh17 C5 -175.1(11)
C21 Rh11 Rh17 C46 59.0(15)
C4 Rh11 Rh17 C46 151.8(13)
Rh5 Rh11 Rh17 C46 -114.6(8)
Rh7 Rh11 Rh17 C46 -46.7(8)
Rh30 Rh11 Rh17 C46 -149.1(8)
Rh33 Rh11 Rh17 C46 -95.2(9)
Rh32 Rh11 Rh17 C46 -25.6(9)
Rh18 Rh11 Rh17 C46 178.4(8)
Rh15 Rh11 Rh17 C46 -83.0(8)
C21 Rh11 Rh17 C39 -115.4(15)
C4 Rh11 Rh17 C39 -22.6(14)
Rh5 Rh11 Rh17 C39 71.0(10)
Rh7 Rh11 Rh17 C39 138.9(10)
Rh30 Rh11 Rh17 C39 36.5(10)
Rh33 Rh11 Rh17 C39 90.4(11)
Rh32 Rh11 Rh17 C39 159.9(10)
Rh18 Rh11 Rh17 C39 4.0(10)
Rh15 Rh11 Rh17 C39 102.6(10)
C21 Rh11 Rh17 Rh7 105.7(12)
C4 Rh11 Rh17 Rh7 -161.5(10)
Rh5 Rh11 Rh17 Rh7 -67.89(9)
Rh30 Rh11 Rh17 Rh7 -102.43(12)
Rh33 Rh11 Rh17 Rh7 -48.5(4)
Rh32 Rh11 Rh17 Rh7 21.03(11)
Rh18 Rh11 Rh17 Rh7 -134.94(10)
Rh15 Rh11 Rh17 Rh7 -36.31(10)
C21 Rh11 Rh17 Rh14 -157.0(12)
C4 Rh11 Rh17 Rh14 -64.2(10)
Rh5 Rh11 Rh17 Rh14 29.41(10)
Rh7 Rh11 Rh17 Rh14 97.30(11)
Rh30 Rh11 Rh17 Rh14 -5.13(14)
Rh33 Rh11 Rh17 Rh14 48.8(5)
Rh32 Rh11 Rh17 Rh14 118.33(12)
Rh18 Rh11 Rh17 Rh14 -37.64(9)
Rh15 Rh11 Rh17 Rh14 60.99(13)
C21 Rh11 Rh17 Rh18 -119.4(12)
C4 Rh11 Rh17 Rh18 -26.6(10)
Rh5 Rh11 Rh17 Rh18 67.04(9)
Rh7 Rh11 Rh17 Rh18 134.94(10)
Rh30 Rh11 Rh17 Rh18 32.50(10)
Rh33 Rh11 Rh17 Rh18 86.4(4)
Rh32 Rh11 Rh17 Rh18 155.97(13)
Rh15 Rh11 Rh17 Rh18 98.62(11)
C21 Rh11 Rh17 Rh5 173.6(12)
C4 Rh11 Rh17 Rh5 -93.6(10)
Rh7 Rh11 Rh17 Rh5 67.89(9)
Rh30 Rh11 Rh17 Rh5 -34.54(10)
Rh33 Rh11 Rh17 Rh5 19.4(4)
Rh32 Rh11 Rh17 Rh5 88.92(12)
Rh18 Rh11 Rh17 Rh5 -67.04(9)
Rh15 Rh11 Rh17 Rh5 31.58(9)
C21 Rh11 Rh17 Rh4 85.7(12)
C4 Rh11 Rh17 Rh4 178.5(10)
Rh5 Rh11 Rh17 Rh4 -87.89(11)
Rh7 Rh11 Rh17 Rh4 -19.99(10)
Rh30 Rh11 Rh17 Rh4 -122.43(12)
Rh33 Rh11 Rh17 Rh4 -68.5(5)
Rh32 Rh11 Rh17 Rh4 1.03(16)
Rh18 Rh11 Rh17 Rh4 -154.93(12)
Rh15 Rh11 Rh17 Rh4 -56.31(14)
C21 Rh11 Rh17 Rh8 144.5(12)
C4 Rh11 Rh17 Rh8 -122.7(10)
Rh5 Rh11 Rh17 Rh8 -29.05(9)
Rh7 Rh11 Rh17 Rh8 38.84(9)
Rh30 Rh11 Rh17 Rh8 -63.59(13)
Rh33 Rh11 Rh17 Rh8 -9.7(5)
Rh32 Rh11 Rh17 Rh8 59.87(13)
Rh18 Rh11 Rh17 Rh8 -96.09(10)
Rh15 Rh11 Rh17 Rh8 2.53(13)
C21 Rh11 Rh17 Rh3 160.4(12)
C4 Rh11 Rh17 Rh3 -106.8(10)
Rh5 Rh11 Rh17 Rh3 -13.2(3)
Rh7 Rh11 Rh17 Rh3 54.7(3)
Rh30 Rh11 Rh17 Rh3 -47.8(3)
Rh33 Rh11 Rh17 Rh3 6.1(7)
Rh32 Rh11 Rh17 Rh3 75.7(3)
Rh18 Rh11 Rh17 Rh3 -80.3(3)
Rh15 Rh11 Rh17 Rh3 18.3(4)
Rh8 Rh5 Rh17 C5 178.7(15)
Rh7 Rh5 Rh17 C5 -110.5(15)
Rh14 Rh5 Rh17 C5 107.7(15)
Rh30 Rh5 Rh17 C5 -1.8(15)
Rh15 Rh5 Rh17 C5 -78.2(15)
Rh18 Rh5 Rh17 C5 36.8(15)
Rh11 Rh5 Rh17 C5 -38.2(15)
Rh2 Rh5 Rh17 C5 -145.6(15)
Rh1 Rh5 Rh17 C5 143.5(15)
Rh13 Rh5 Rh17 C5 -166(4)
Rh20 Rh5 Rh17 C5 74.9(15)
Rh8 Rh5 Rh17 C46 -76.7(9)
Rh7 Rh5 Rh17 C46 -5.9(9)
Rh14 Rh5 Rh17 C46 -147.6(9)
Rh30 Rh5 Rh17 C46 102.8(9)
Rh15 Rh5 Rh17 C46 26.5(9)
Rh18 Rh5 Rh17 C46 141.4(9)
Rh11 Rh5 Rh17 C46 66.4(9)
Rh2 Rh5 Rh17 C46 -41.0(9)
Rh1 Rh5 Rh17 C46 -111.9(9)
Rh13 Rh5 Rh17 C46 -61(4)
Rh20 Rh5 Rh17 C46 179.6(9)
Rh8 Rh5 Rh17 C39 77.2(8)
Rh7 Rh5 Rh17 C39 148.0(8)
Rh14 Rh5 Rh17 C39 6.2(7)
Rh30 Rh5 Rh17 C39 -103.4(8)
Rh15 Rh5 Rh17 C39 -179.7(8)
Rh18 Rh5 Rh17 C39 -64.8(8)
Rh11 Rh5 Rh17 C39 -139.7(8)
Rh2 Rh5 Rh17 C39 112.8(8)
Rh1 Rh5 Rh17 C39 41.9(8)
Rh13 Rh5 Rh17 C39 93(4)
Rh20 Rh5 Rh17 C39 -26.6(8)
Rh8 Rh5 Rh17 Rh7 -70.78(9)
Rh14 Rh5 Rh17 Rh7 -141.77(11)
Rh30 Rh5 Rh17 Rh7 108.68(12)
Rh15 Rh5 Rh17 Rh7 32.34(11)
Rh18 Rh5 Rh17 Rh7 147.28(11)
Rh11 Rh5 Rh17 Rh7 72.31(10)
Rh2 Rh5 Rh17 Rh7 -35.11(11)
Rh1 Rh5 Rh17 Rh7 -106.02(12)
Rh13 Rh5 Rh17 Rh7 -55(4)
Rh20 Rh5 Rh17 Rh7 -174.56(13)
Rh8 Rh5 Rh17 Rh14 70.99(9)
Rh7 Rh5 Rh17 Rh14 141.77(11)
Rh30 Rh5 Rh17 Rh14 -109.56(12)
Rh15 Rh5 Rh17 Rh14 174.11(13)
Rh18 Rh5 Rh17 Rh14 -70.95(9)
Rh11 Rh5 Rh17 Rh14 -145.93(11)
Rh2 Rh5 Rh17 Rh14 106.66(12)
Rh1 Rh5 Rh17 Rh14 35.75(11)
Rh13 Rh5 Rh17 Rh14 87(4)
Rh20 Rh5 Rh17 Rh14 -32.79(11)
Rh8 Rh5 Rh17 Rh11 -143.09(11)
Rh7 Rh5 Rh17 Rh11 -72.31(10)
Rh14 Rh5 Rh17 Rh11 145.93(11)
Rh30 Rh5 Rh17 Rh11 36.37(11)
Rh15 Rh5 Rh17 Rh11 -39.97(11)
Rh18 Rh5 Rh17 Rh11 74.98(10)
Rh2 Rh5 Rh17 Rh11 -107.41(12)
Rh1 Rh5 Rh17 Rh11 -178.32(13)
Rh13 Rh5 Rh17 Rh11 -128(4)
Rh20 Rh5 Rh17 Rh11 113.14(13)
Rh8 Rh5 Rh17 Rh18 141.94(12)
Rh7 Rh5 Rh17 Rh18 -147.28(11)
Rh14 Rh5 Rh17 Rh18 70.95(9)
Rh30 Rh5 Rh17 Rh18 -38.61(11)
Rh15 Rh5 Rh17 Rh18 -114.94(13)
Rh11 Rh5 Rh17 Rh18 -74.98(10)
Rh2 Rh5 Rh17 Rh18 177.61(13)
Rh1 Rh5 Rh17 Rh18 106.70(12)
Rh13 Rh5 Rh17 Rh18 157(4)
Rh20 Rh5 Rh17 Rh18 38.16(11)
Rh8 Rh5 Rh17 Rh4 -31.31(10)
Rh7 Rh5 Rh17 Rh4 39.47(9)
Rh14 Rh5 Rh17 Rh4 -102.30(11)
Rh30 Rh5 Rh17 Rh4 148.15(11)
Rh15 Rh5 Rh17 Rh4 71.81(13)
Rh18 Rh5 Rh17 Rh4 -173.25(12)
Rh11 Rh5 Rh17 Rh4 111.78(11)
Rh2 Rh5 Rh17 Rh4 4.36(14)
Rh1 Rh5 Rh17 Rh4 -66.55(13)
Rh13 Rh5 Rh17 Rh4 -16(4)
Rh20 Rh5 Rh17 Rh4 -135.09(11)
Rh7 Rh5 Rh17 Rh8 70.78(9)
Rh14 Rh5 Rh17 Rh8 -70.99(9)
Rh30 Rh5 Rh17 Rh8 179.46(14)
Rh15 Rh5 Rh17 Rh8 103.12(13)
Rh18 Rh5 Rh17 Rh8 -141.94(12)
Rh11 Rh5 Rh17 Rh8 143.09(11)
Rh2 Rh5 Rh17 Rh8 35.67(10)
Rh1 Rh5 Rh17 Rh8 -35.24(10)
Rh13 Rh5 Rh17 Rh8 16(4)
Rh20 Rh5 Rh17 Rh8 -103.78(13)
Rh8 Rh5 Rh17 Rh3 31.83(9)
Rh7 Rh5 Rh17 Rh3 102.61(10)
Rh14 Rh5 Rh17 Rh3 -39.16(9)
Rh30 Rh5 Rh17 Rh3 -148.72(11)
Rh15 Rh5 Rh17 Rh3 134.94(11)
Rh18 Rh5 Rh17 Rh3 -110.11(11)
Rh11 Rh5 Rh17 Rh3 174.91(12)
Rh2 Rh5 Rh17 Rh3 67.50(13)
Rh1 Rh5 Rh17 Rh3 -3.41(14)
Rh13 Rh5 Rh17 Rh3 47(4)
Rh20 Rh5 Rh17 Rh3 -71.95(13)
C6 Rh4 Rh17 C5 -24.9(18)
C46 Rh4 Rh17 C5 57.6(17)
Rh8 Rh4 Rh17 C5 -175.0(12)
Rh7 Rh4 Rh17 C5 116.9(12)
Rh12 Rh4 Rh17 C5 -140.4(12)
Rh26 Rh4 Rh17 C5 95.9(12)
Rh27 Rh4 Rh17 C5 172.8(12)
Rh3 Rh4 Rh17 C5 -108.0(12)
Rh10 Rh4 Rh17 C5 154.4(12)
C6 Rh4 Rh17 C46 -82.5(18)
Rh8 Rh4 Rh17 C46 127.4(12)
Rh7 Rh4 Rh17 C46 59.3(12)
Rh12 Rh4 Rh17 C46 162.0(12)
Rh26 Rh4 Rh17 C46 38.3(12)
Rh27 Rh4 Rh17 C46 115.2(13)
Rh3 Rh4 Rh17 C46 -165.6(12)
Rh10 Rh4 Rh17 C46 96.8(12)
C6 Rh4 Rh17 C39 72.9(15)
C46 Rh4 Rh17 C39 155.4(14)
Rh8 Rh4 Rh17 C39 -77.2(7)
Rh7 Rh4 Rh17 C39 -145.4(7)
Rh12 Rh4 Rh17 C39 -42.7(7)
Rh26 Rh4 Rh17 C39 -166.3(7)
Rh27 Rh4 Rh17 C39 -89.4(8)
Rh3 Rh4 Rh17 C39 -10.2(7)
Rh10 Rh4 Rh17 C39 -107.8(7)
C6 Rh4 Rh17 Rh7 -141.8(13)
C46 Rh4 Rh17 Rh7 -59.3(12)
Rh8 Rh4 Rh17 Rh7 68.14(9)
Rh12 Rh4 Rh17 Rh7 102.68(11)
Rh26 Rh4 Rh17 Rh7 -20.95(11)
Rh27 Rh4 Rh17 Rh7 56.0(4)
Rh3 Rh4 Rh17 Rh7 135.17(10)
Rh10 Rh4 Rh17 Rh7 37.52(9)
C6 Rh4 Rh17 Rh14 120.8(13)
C46 Rh4 Rh17 Rh14 -156.6(12)
Rh8 Rh4 Rh17 Rh14 -29.23(10)
Rh7 Rh4 Rh17 Rh14 -97.37(11)
Rh12 Rh4 Rh17 Rh14 5.32(14)
Rh26 Rh4 Rh17 Rh14 -118.32(12)
Rh27 Rh4 Rh17 Rh14 -41.4(4)
Rh3 Rh4 Rh17 Rh14 37.80(9)
Rh10 Rh4 Rh17 Rh14 -59.85(12)
C6 Rh4 Rh17 Rh11 -121.5(13)
C46 Rh4 Rh17 Rh11 -39.0(12)
Rh8 Rh4 Rh17 Rh11 88.39(11)
Rh7 Rh4 Rh17 Rh11 20.25(10)
Rh12 Rh4 Rh17 Rh11 122.93(11)
Rh26 Rh4 Rh17 Rh11 -0.70(16)
Rh27 Rh4 Rh17 Rh11 76.2(4)
Rh3 Rh4 Rh17 Rh11 155.42(12)
Rh10 Rh4 Rh17 Rh11 57.77(13)
C6 Rh4 Rh17 Rh18 164.8(13)
C46 Rh4 Rh17 Rh18 -112.7(12)
Rh8 Rh4 Rh17 Rh18 14.7(3)
Rh7 Rh4 Rh17 Rh18 -53.5(3)
Rh12 Rh4 Rh17 Rh18 49.2(3)
Rh26 Rh4 Rh17 Rh18 -74.4(3)
Rh27 Rh4 Rh17 Rh18 2.5(6)
Rh3 Rh4 Rh17 Rh18 81.7(3)
Rh10 Rh4 Rh17 Rh18 -15.9(3)
C6 Rh4 Rh17 Rh5 179.5(13)
C46 Rh4 Rh17 Rh5 -98.0(12)
Rh8 Rh4 Rh17 Rh5 29.39(9)
Rh7 Rh4 Rh17 Rh5 -38.74(9)
Rh12 Rh4 Rh17 Rh5 63.94(12)
Rh26 Rh4 Rh17 Rh5 -59.70(13)
Rh27 Rh4 Rh17 Rh5 17.2(4)
Rh3 Rh4 Rh17 Rh5 96.43(10)
Rh10 Rh4 Rh17 Rh5 -1.22(12)
C6 Rh4 Rh17 Rh8 150.1(13)
C46 Rh4 Rh17 Rh8 -127.4(12)
Rh7 Rh4 Rh17 Rh8 -68.14(9)
Rh12 Rh4 Rh17 Rh8 34.55(10)
Rh26 Rh4 Rh17 Rh8 -89.09(12)
Rh27 Rh4 Rh17 Rh8 -12.2(4)
Rh3 Rh4 Rh17 Rh8 67.03(8)
Rh10 Rh4 Rh17 Rh8 -30.62(9)
C6 Rh4 Rh17 Rh3 83.0(13)
C46 Rh4 Rh17 Rh3 165.6(12)
Rh8 Rh4 Rh17 Rh3 -67.03(8)
Rh7 Rh4 Rh17 Rh3 -135.17(10)
Rh12 Rh4 Rh17 Rh3 -32.49(10)
Rh26 Rh4 Rh17 Rh3 -156.12(12)
Rh27 Rh4 Rh17 Rh3 -79.2(4)
Rh10 Rh4 Rh17 Rh3 -97.65(10)
Rh5 Rh8 Rh17 C5 -171(10)
Rh7 Rh8 Rh17 C5 117(10)
Rh12 Rh8 Rh17 C5 9(10)
Rh10 Rh8 Rh17 C5 85(10)
Rh14 Rh8 Rh17 C5 -100(10)
Rh2 Rh8 Rh17 C5 153(10)
Rh1 Rh8 Rh17 C5 -136(10)
Rh4 Rh8 Rh17 C5 46(10)
Rh9 Rh8 Rh17 C5 -67(10)
Rh3 Rh8 Rh17 C5 -29(10)
Rh6 Rh8 Rh17 C5 -173(11)
Rh5 Rh8 Rh17 C46 108.8(8)
Rh7 Rh8 Rh17 C46 37.4(8)
Rh12 Rh8 Rh17 C46 -70.8(9)
Rh10 Rh8 Rh17 C46 4.9(9)
Rh14 Rh8 Rh17 C46 -179.6(9)
Rh2 Rh8 Rh17 C46 72.8(8)
Rh1 Rh8 Rh17 C46 144.1(8)
Rh4 Rh8 Rh17 C46 -33.7(8)
Rh9 Rh8 Rh17 C46 -147.0(8)
Rh3 Rh8 Rh17 C46 -109.3(8)
Rh6 Rh8 Rh17 C46 107(4)
Rh5 Rh8 Rh17 C39 -107.9(8)
Rh7 Rh8 Rh17 C39 -179.3(8)
Rh12 Rh8 Rh17 C39 72.5(8)
Rh10 Rh8 Rh17 C39 148.2(8)
Rh14 Rh8 Rh17 C39 -36.3(8)
Rh2 Rh8 Rh17 C39 -143.9(8)
Rh1 Rh8 Rh17 C39 -72.5(8)
Rh4 Rh8 Rh17 C39 109.6(8)
Rh9 Rh8 Rh17 C39 -3.7(8)
Rh3 Rh8 Rh17 C39 34.0(8)
Rh6 Rh8 Rh17 C39 -110(3)
Rh5 Rh8 Rh17 Rh7 71.41(10)
Rh12 Rh8 Rh17 Rh7 -108.18(12)
Rh10 Rh8 Rh17 Rh7 -32.56(11)
Rh14 Rh8 Rh17 Rh7 142.98(12)
Rh2 Rh8 Rh17 Rh7 35.42(11)
Rh1 Rh8 Rh17 Rh7 106.74(12)
Rh4 Rh8 Rh17 Rh7 -71.13(9)
Rh9 Rh8 Rh17 Rh7 175.61(14)
Rh3 Rh8 Rh17 Rh7 -146.76(11)
Rh6 Rh8 Rh17 Rh7 69(3)
Rh5 Rh8 Rh17 Rh14 -71.57(10)
Rh7 Rh8 Rh17 Rh14 -142.98(12)
Rh12 Rh8 Rh17 Rh14 108.85(12)
Rh10 Rh8 Rh17 Rh14 -175.54(14)
Rh2 Rh8 Rh17 Rh14 -107.55(12)
Rh1 Rh8 Rh17 Rh14 -36.24(11)
Rh4 Rh8 Rh17 Rh14 145.89(11)
Rh9 Rh8 Rh17 Rh14 32.63(11)
Rh3 Rh8 Rh17 Rh14 70.26(9)
Rh6 Rh8 Rh17 Rh14 -74(3)
Rh5 Rh8 Rh17 Rh11 31.07(10)
Rh7 Rh8 Rh17 Rh11 -40.34(10)
Rh12 Rh8 Rh17 Rh11 -148.52(11)
Rh10 Rh8 Rh17 Rh11 -72.90(14)
Rh14 Rh8 Rh17 Rh11 102.63(11)
Rh2 Rh8 Rh17 Rh11 -4.92(14)
Rh1 Rh8 Rh17 Rh11 66.40(13)
Rh4 Rh8 Rh17 Rh11 -111.47(11)
Rh9 Rh8 Rh17 Rh11 135.27(12)
Rh3 Rh8 Rh17 Rh11 172.90(12)
Rh6 Rh8 Rh17 Rh11 29(3)
Rh5 Rh8 Rh17 Rh18 -31.71(10)
Rh7 Rh8 Rh17 Rh18 -103.13(11)
Rh12 Rh8 Rh17 Rh18 148.70(11)
Rh10 Rh8 Rh17 Rh18 -135.68(12)
Rh14 Rh8 Rh17 Rh18 39.85(10)
Rh2 Rh8 Rh17 Rh18 -67.70(13)
Rh1 Rh8 Rh17 Rh18 3.61(14)
Rh4 Rh8 Rh17 Rh18 -174.26(12)
Rh9 Rh8 Rh17 Rh18 72.49(14)
Rh3 Rh8 Rh17 Rh18 110.11(11)
Rh6 Rh8 Rh17 Rh18 -34(3)
Rh7 Rh8 Rh17 Rh5 -71.41(10)
Rh12 Rh8 Rh17 Rh5 -179.59(13)
Rh10 Rh8 Rh17 Rh5 -103.97(13)
Rh14 Rh8 Rh17 Rh5 71.57(10)
Rh2 Rh8 Rh17 Rh5 -35.99(11)
Rh1 Rh8 Rh17 Rh5 35.33(10)
Rh4 Rh8 Rh17 Rh5 -142.54(11)
Rh9 Rh8 Rh17 Rh5 104.20(13)
Rh3 Rh8 Rh17 Rh5 141.83(11)
Rh6 Rh8 Rh17 Rh5 -2(3)
Rh5 Rh8 Rh17 Rh4 142.54(11)
Rh7 Rh8 Rh17 Rh4 71.13(9)
Rh12 Rh8 Rh17 Rh4 -37.05(10)
Rh10 Rh8 Rh17 Rh4 38.57(12)
Rh14 Rh8 Rh17 Rh4 -145.89(11)
Rh2 Rh8 Rh17 Rh4 106.55(12)
Rh1 Rh8 Rh17 Rh4 177.87(13)
Rh9 Rh8 Rh17 Rh4 -113.26(13)
Rh3 Rh8 Rh17 Rh4 -75.63(9)
Rh6 Rh8 Rh17 Rh4 140(3)
Rh5 Rh8 Rh17 Rh3 -141.83(11)
Rh7 Rh8 Rh17 Rh3 146.76(11)
Rh12 Rh8 Rh17 Rh3 38.58(10)
Rh10 Rh8 Rh17 Rh3 114.20(13)
Rh14 Rh8 Rh17 Rh3 -70.26(9)
Rh2 Rh8 Rh17 Rh3 -177.82(13)
Rh1 Rh8 Rh17 Rh3 -106.50(12)
Rh4 Rh8 Rh17 Rh3 75.63(9)
Rh9 Rh8 Rh17 Rh3 -37.63(11)
Rh6 Rh8 Rh17 Rh3 -144(3)
C34 Rh3 Rh17 C5 21.1(18)
C39 Rh3 Rh17 C5 -56.3(16)
Rh14 Rh3 Rh17 C5 -114.6(13)
Rh8 Rh3 Rh17 C5 176.6(13)
Rh12 Rh3 Rh17 C5 141.4(13)
Rh24 Rh3 Rh17 C5 -177.5(13)
Rh19 Rh3 Rh17 C5 -94.8(13)
Rh4 Rh3 Rh17 C5 109.5(13)
Rh9 Rh3 Rh17 C5 -153.0(13)
C34 Rh3 Rh17 C46 -78.1(15)
C39 Rh3 Rh17 C46 -155.5(13)
Rh14 Rh3 Rh17 C46 146.2(9)
Rh8 Rh3 Rh17 C46 77.5(9)
Rh12 Rh3 Rh17 C46 42.2(9)
Rh24 Rh3 Rh17 C46 83.3(10)
Rh19 Rh3 Rh17 C46 166.1(9)
Rh4 Rh3 Rh17 C46 10.4(9)
Rh9 Rh3 Rh17 C46 107.9(9)
C34 Rh3 Rh17 C39 77.4(16)
Rh14 Rh3 Rh17 C39 -58.3(10)
Rh8 Rh3 Rh17 C39 -127.1(10)
Rh12 Rh3 Rh17 C39 -162.3(10)
Rh24 Rh3 Rh17 C39 -121.2(11)
Rh19 Rh3 Rh17 C39 -38.4(10)
Rh4 Rh3 Rh17 C39 165.9(10)
Rh9 Rh3 Rh17 C39 -96.6(10)
C34 Rh3 Rh17 Rh7 -127.1(13)
C39 Rh3 Rh17 Rh7 155.5(10)
Rh14 Rh3 Rh17 Rh7 97.18(11)
Rh8 Rh3 Rh17 Rh7 28.44(10)
Rh12 Rh3 Rh17 Rh7 -6.79(14)
Rh24 Rh3 Rh17 Rh7 34.3(4)
Rh19 Rh3 Rh17 Rh7 117.06(12)
Rh4 Rh3 Rh17 Rh7 -38.64(9)
Rh9 Rh3 Rh17 Rh7 58.86(13)
C34 Rh3 Rh17 Rh14 135.7(13)
C39 Rh3 Rh17 Rh14 58.3(10)
Rh8 Rh3 Rh17 Rh14 -68.74(9)
Rh12 Rh3 Rh17 Rh14 -103.97(11)
Rh24 Rh3 Rh17 Rh14 -62.9(4)
Rh19 Rh3 Rh17 Rh14 19.88(10)
Rh4 Rh3 Rh17 Rh14 -135.82(10)
Rh9 Rh3 Rh17 Rh14 -38.32(9)
C34 Rh3 Rh17 Rh11 -174.1(13)
C39 Rh3 Rh17 Rh11 108.5(11)
Rh14 Rh3 Rh17 Rh11 50.2(3)
Rh8 Rh3 Rh17 Rh11 -18.6(3)
Rh12 Rh3 Rh17 Rh11 -53.8(3)
Rh24 Rh3 Rh17 Rh11 -12.7(6)
Rh19 Rh3 Rh17 Rh11 70.1(3)
Rh4 Rh3 Rh17 Rh11 -85.6(3)
Rh9 Rh3 Rh17 Rh11 11.9(4)
C34 Rh3 Rh17 Rh18 116.1(13)
C39 Rh3 Rh17 Rh18 38.7(10)
Rh14 Rh3 Rh17 Rh18 -19.61(10)
Rh8 Rh3 Rh17 Rh18 -88.35(11)
Rh12 Rh3 Rh17 Rh18 -123.57(11)
Rh24 Rh3 Rh17 Rh18 -82.5(4)
Rh19 Rh3 Rh17 Rh18 0.28(15)
Rh4 Rh3 Rh17 Rh18 -155.43(12)
Rh9 Rh3 Rh17 Rh18 -57.92(12)
C34 Rh3 Rh17 Rh5 174.5(13)
C39 Rh3 Rh17 Rh5 97.2(10)
Rh14 Rh3 Rh17 Rh5 38.86(9)
Rh8 Rh3 Rh17 Rh5 -29.88(9)
Rh12 Rh3 Rh17 Rh5 -65.11(12)
Rh24 Rh3 Rh17 Rh5 -24.0(4)
Rh19 Rh3 Rh17 Rh5 58.74(13)
Rh4 Rh3 Rh17 Rh5 -96.96(10)
Rh9 Rh3 Rh17 Rh5 0.54(12)
C34 Rh3 Rh17 Rh4 -88.5(13)
C39 Rh3 Rh17 Rh4 -165.9(10)
Rh14 Rh3 Rh17 Rh4 135.82(10)
Rh8 Rh3 Rh17 Rh4 67.08(9)
Rh12 Rh3 Rh17 Rh4 31.85(10)
Rh24 Rh3 Rh17 Rh4 72.9(4)
Rh19 Rh3 Rh17 Rh4 155.70(12)
Rh9 Rh3 Rh17 Rh4 97.50(10)
C34 Rh3 Rh17 Rh8 -155.6(13)
C39 Rh3 Rh17 Rh8 127.1(10)
Rh14 Rh3 Rh17 Rh8 68.74(9)
Rh12 Rh3 Rh17 Rh8 -35.22(9)
Rh24 Rh3 Rh17 Rh8 5.9(4)
Rh19 Rh3 Rh17 Rh8 88.62(12)
Rh4 Rh3 Rh17 Rh8 -67.08(9)
Rh9 Rh3 Rh17 Rh8 30.42(9)
Rh8 Rh5 Rh18 C42 -7(5)
Rh7 Rh5 Rh18 C42 61(5)
Rh14 Rh5 Rh18 C42 -40(5)
Rh30 Rh5 Rh18 C42 170(5)
Rh15 Rh5 Rh18 C42 137(5)
Rh11 Rh5 Rh18 C42 99(5)
Rh2 Rh5 Rh18 C42 -8(6)
Rh1 Rh5 Rh18 C42 -77(5)
Rh13 Rh5 Rh18 C42 -149(5)
Rh20 Rh5 Rh18 C42 -114(5)
Rh17 Rh5 Rh18 C42 30(5)
Rh8 Rh5 Rh18 C4 -131.5(10)
Rh7 Rh5 Rh18 C4 -63.1(10)
Rh14 Rh5 Rh18 C4 -163.9(10)
Rh30 Rh5 Rh18 C4 45.4(10)
Rh15 Rh5 Rh18 C4 12.8(10)
Rh11 Rh5 Rh18 C4 -24.8(10)
Rh2 Rh5 Rh18 C4 -133(2)
Rh1 Rh5 Rh18 C4 158.8(10)
Rh13 Rh5 Rh18 C4 86.8(10)
Rh20 Rh5 Rh18 C4 121.7(10)
Rh17 Rh5 Rh18 C4 -93.9(10)
Rh8 Rh5 Rh18 Rh14 32.39(11)
Rh7 Rh5 Rh18 Rh14 100.72(12)
Rh30 Rh5 Rh18 Rh14 -150.76(12)
Rh15 Rh5 Rh18 Rh14 176.62(15)
Rh11 Rh5 Rh18 Rh14 139.03(11)
Rh2 Rh5 Rh18 Rh14 31(2)
Rh1 Rh5 Rh18 Rh14 -37.39(11)
Rh13 Rh5 Rh18 Rh14 -109.35(13)
Rh20 Rh5 Rh18 Rh14 -74.46(9)
Rh17 Rh5 Rh18 Rh14 69.93(9)
Rh8 Rh5 Rh18 Rh30 -176.85(14)
Rh7 Rh5 Rh18 Rh30 -108.52(13)
Rh14 Rh5 Rh18 Rh30 150.76(12)
Rh15 Rh5 Rh18 Rh30 -32.62(13)
Rh11 Rh5 Rh18 Rh30 -70.21(10)
Rh2 Rh5 Rh18 Rh30 -178(100)
Rh1 Rh5 Rh18 Rh30 113.37(13)
Rh13 Rh5 Rh18 Rh30 41.41(12)
Rh20 Rh5 Rh18 Rh30 76.30(10)
Rh17 Rh5 Rh18 Rh30 -139.31(11)
Rh8 Rh5 Rh18 Rh31 139.41(12)
Rh7 Rh5 Rh18 Rh31 -152.26(12)
Rh14 Rh5 Rh18 Rh31 107.02(12)
Rh30 Rh5 Rh18 Rh31 -43.75(11)
Rh15 Rh5 Rh18 Rh31 -76.37(15)
Rh11 Rh5 Rh18 Rh31 -113.96(12)
Rh2 Rh5 Rh18 Rh31 138(2)
Rh1 Rh5 Rh18 Rh31 69.62(14)
Rh13 Rh5 Rh18 Rh31 -2.33(15)
Rh20 Rh5 Rh18 Rh31 32.56(10)
Rh17 Rh5 Rh18 Rh31 176.95(12)
Rh8 Rh5 Rh18 Rh17 -37.54(11)
Rh7 Rh5 Rh18 Rh17 30.79(11)
Rh14 Rh5 Rh18 Rh17 -69.93(9)
Rh30 Rh5 Rh18 Rh17 139.31(11)
Rh15 Rh5 Rh18 Rh17 106.69(14)
Rh11 Rh5 Rh18 Rh17 69.10(9)
Rh2 Rh5 Rh18 Rh17 -39(2)
Rh1 Rh5 Rh18 Rh17 -107.32(12)
Rh13 Rh5 Rh18 Rh17 -179.28(14)
Rh20 Rh5 Rh18 Rh17 -144.39(11)
Rh8 Rh5 Rh18 Rh28 77.41(14)
Rh7 Rh5 Rh18 Rh28 145.75(11)
Rh14 Rh5 Rh18 Rh28 45.02(10)
Rh30 Rh5 Rh18 Rh28 -105.74(12)
Rh15 Rh5 Rh18 Rh28 -138.36(13)
Rh11 Rh5 Rh18 Rh28 -175.95(12)
Rh2 Rh5 Rh18 Rh28 76(2)
Rh1 Rh5 Rh18 Rh28 7.63(15)
Rh13 Rh5 Rh18 Rh28 -64.33(15)
Rh20 Rh5 Rh18 Rh28 -29.43(10)
Rh17 Rh5 Rh18 Rh28 114.95(12)
Rh8 Rh5 Rh18 Rh11 -106.64(13)
Rh7 Rh5 Rh18 Rh11 -38.31(11)
Rh14 Rh5 Rh18 Rh11 -139.03(11)
Rh30 Rh5 Rh18 Rh11 70.21(10)
Rh15 Rh5 Rh18 Rh11 37.59(13)
Rh2 Rh5 Rh18 Rh11 -108(2)
Rh1 Rh5 Rh18 Rh11 -176.42(14)
Rh13 Rh5 Rh18 Rh11 111.62(13)
Rh20 Rh5 Rh18 Rh11 146.51(11)
Rh17 Rh5 Rh18 Rh11 -69.10(9)
Rh8 Rh5 Rh18 Rh20 106.85(13)
Rh7 Rh5 Rh18 Rh20 175.18(13)
Rh14 Rh5 Rh18 Rh20 74.46(9)
Rh30 Rh5 Rh18 Rh20 -76.30(10)
Rh15 Rh5 Rh18 Rh20 -108.92(14)
Rh11 Rh5 Rh18 Rh20 -146.51(11)
Rh2 Rh5 Rh18 Rh20 106(2)
Rh1 Rh5 Rh18 Rh20 37.07(11)
Rh13 Rh5 Rh18 Rh20 -34.89(11)
Rh17 Rh5 Rh18 Rh20 144.39(11)
C39 Rh14 Rh18 C42 42.9(16)
Rh8 Rh14 Rh18 C42 142.2(13)
Rh22 Rh14 Rh18 C42 -87.7(14)
Rh5 Rh14 Rh18 C42 171.0(14)
Rh3 Rh14 Rh18 C42 75.8(14)
Rh17 Rh14 Rh18 C42 98.1(13)
Rh28 Rh14 Rh18 C42 -61.2(13)
Rh19 Rh14 Rh18 C42 -5.8(14)
Rh1 Rh14 Rh18 C42 -156.5(13)
Rh9 Rh14 Rh18 C42 178.7(14)
Rh20 Rh14 Rh18 C42 -123.1(14)
C39 Rh14 Rh18 C4 -93(2)
Rh8 Rh14 Rh18 C4 6(2)
Rh22 Rh14 Rh18 C4 137(2)
Rh5 Rh14 Rh18 C4 35(2)
Rh3 Rh14 Rh18 C4 -60(2)
Rh17 Rh14 Rh18 C4 -38(2)
Rh28 Rh14 Rh18 C4 163(2)
Rh19 Rh14 Rh18 C4 -141(2)
Rh1 Rh14 Rh18 C4 68(2)
Rh9 Rh14 Rh18 C4 43(2)
Rh20 Rh14 Rh18 C4 101(2)
C39 Rh14 Rh18 Rh5 -128.1(9)
Rh8 Rh14 Rh18 Rh5 -28.85(10)
Rh22 Rh14 Rh18 Rh5 101.24(13)
Rh3 Rh14 Rh18 Rh5 -95.22(13)
Rh17 Rh14 Rh18 Rh5 -72.95(9)
Rh28 Rh14 Rh18 Rh5 127.72(11)
Rh19 Rh14 Rh18 Rh5 -176.8(2)
Rh1 Rh14 Rh18 Rh5 32.40(10)
Rh9 Rh14 Rh18 Rh5 7.7(4)
Rh20 Rh14 Rh18 Rh5 65.88(9)
C39 Rh14 Rh18 Rh30 -154.7(9)
Rh8 Rh14 Rh18 Rh30 -55.43(14)
Rh22 Rh14 Rh18 Rh30 74.66(15)
Rh5 Rh14 Rh18 Rh30 -26.58(11)
Rh3 Rh14 Rh18 Rh30 -121.80(13)
Rh17 Rh14 Rh18 Rh30 -99.53(12)
Rh28 Rh14 Rh18 Rh30 101.14(12)
Rh19 Rh14 Rh18 Rh30 156.59(17)
Rh1 Rh14 Rh18 Rh30 5.82(15)
Rh9 Rh14 Rh18 Rh30 -18.9(4)
Rh20 Rh14 Rh18 Rh30 39.30(11)
C39 Rh14 Rh18 Rh31 140.5(9)
Rh8 Rh14 Rh18 Rh31 -120.23(12)
Rh22 Rh14 Rh18 Rh31 9.87(16)
Rh5 Rh14 Rh18 Rh31 -91.38(12)
Rh3 Rh14 Rh18 Rh31 173.40(11)
Rh17 Rh14 Rh18 Rh31 -164.33(13)
Rh28 Rh14 Rh18 Rh31 36.34(11)
Rh19 Rh14 Rh18 Rh31 91.8(2)
Rh1 Rh14 Rh18 Rh31 -58.98(14)
Rh9 Rh14 Rh18 Rh31 -83.7(4)
Rh20 Rh14 Rh18 Rh31 -25.50(10)
C39 Rh14 Rh18 Rh17 -55.2(9)
Rh8 Rh14 Rh18 Rh17 44.10(10)
Rh22 Rh14 Rh18 Rh17 174.19(13)
Rh5 Rh14 Rh18 Rh17 72.95(9)
Rh3 Rh14 Rh18 Rh17 -22.28(11)
Rh28 Rh14 Rh18 Rh17 -159.34(11)
Rh19 Rh14 Rh18 Rh17 -103.9(2)
Rh1 Rh14 Rh18 Rh17 105.35(11)
Rh9 Rh14 Rh18 Rh17 80.6(4)
Rh20 Rh14 Rh18 Rh17 138.82(10)
C39 Rh14 Rh18 Rh28 104.1(9)
Rh8 Rh14 Rh18 Rh28 -156.57(12)
Rh22 Rh14 Rh18 Rh28 -26.47(11)
Rh5 Rh14 Rh18 Rh28 -127.72(11)
Rh3 Rh14 Rh18 Rh28 137.06(13)
Rh17 Rh14 Rh18 Rh28 159.34(11)
Rh19 Rh14 Rh18 Rh28 55.45(19)
Rh1 Rh14 Rh18 Rh28 -95.31(11)
Rh9 Rh14 Rh18 Rh28 -120.0(4)
Rh20 Rh14 Rh18 Rh28 -61.84(9)
C39 Rh14 Rh18 Rh11 -92.9(9)
Rh8 Rh14 Rh18 Rh11 6.41(14)
Rh22 Rh14 Rh18 Rh11 136.51(12)
Rh5 Rh14 Rh18 Rh11 35.26(10)
Rh3 Rh14 Rh18 Rh11 -59.96(14)
Rh17 Rh14 Rh18 Rh11 -37.68(10)
Rh28 Rh14 Rh18 Rh11 162.98(12)
Rh19 Rh14 Rh18 Rh11 -141.57(18)
Rh1 Rh14 Rh18 Rh11 67.67(13)
Rh9 Rh14 Rh18 Rh11 42.9(4)
Rh20 Rh14 Rh18 Rh11 101.14(11)
C39 Rh14 Rh18 Rh20 166.0(9)
Rh8 Rh14 Rh18 Rh20 -94.73(11)
Rh22 Rh14 Rh18 Rh20 35.37(11)
Rh5 Rh14 Rh18 Rh20 -65.88(9)
Rh3 Rh14 Rh18 Rh20 -161.10(13)
Rh17 Rh14 Rh18 Rh20 -138.82(10)
Rh28 Rh14 Rh18 Rh20 61.84(9)
Rh19 Rh14 Rh18 Rh20 117.3(2)
Rh1 Rh14 Rh18 Rh20 -33.47(9)
Rh9 Rh14 Rh18 Rh20 -58.2(4)
C5 Rh17 Rh18 C42 32.8(16)
C46 Rh17 Rh18 C42 116.8(18)
C39 Rh17 Rh18 C42 -58.0(14)
Rh7 Rh17 Rh18 C42 158.7(13)
Rh14 Rh17 Rh18 C42 -104.2(13)
Rh11 Rh17 Rh18 C42 119.2(13)
Rh5 Rh17 Rh18 C42 -173.1(13)
Rh4 Rh17 Rh18 C42 -155.8(13)
Rh8 Rh17 Rh18 C42 -143.3(13)
Rh3 Rh17 Rh18 C42 -84.7(13)
C5 Rh17 Rh18 C4 -60.1(15)
C46 Rh17 Rh18 C4 23.9(16)
C39 Rh17 Rh18 C4 -150.9(12)
Rh7 Rh17 Rh18 C4 65.9(10)
Rh14 Rh17 Rh18 C4 162.9(10)
Rh11 Rh17 Rh18 C4 26.4(10)
Rh5 Rh17 Rh18 C4 94.1(10)
Rh4 Rh17 Rh18 C4 111.4(10)
Rh8 Rh17 Rh18 C4 123.9(10)
Rh3 Rh17 Rh18 C4 -177.6(10)
C5 Rh17 Rh18 Rh5 -154.2(10)
C46 Rh17 Rh18 Rh5 -70.1(13)
C39 Rh17 Rh18 Rh5 115.0(7)
Rh7 Rh17 Rh18 Rh5 -28.19(10)
Rh14 Rh17 Rh18 Rh5 68.86(9)
Rh11 Rh17 Rh18 Rh5 -67.70(9)
Rh4 Rh17 Rh18 Rh5 17.3(3)
Rh8 Rh17 Rh18 Rh5 29.80(9)
Rh3 Rh17 Rh18 Rh5 88.33(11)
C5 Rh17 Rh18 Rh14 137.0(10)
C46 Rh17 Rh18 Rh14 -139.0(13)
C39 Rh17 Rh18 Rh14 46.2(7)
Rh7 Rh17 Rh18 Rh14 -97.05(11)
Rh11 Rh17 Rh18 Rh14 -136.56(11)
Rh5 Rh17 Rh18 Rh14 -68.86(9)
Rh4 Rh17 Rh18 Rh14 -51.6(3)
Rh8 Rh17 Rh18 Rh14 -39.06(9)
Rh3 Rh17 Rh18 Rh14 19.47(10)
C5 Rh17 Rh18 Rh30 -118.3(10)
C46 Rh17 Rh18 Rh30 -34.3(13)
C39 Rh17 Rh18 Rh30 150.9(7)
Rh7 Rh17 Rh18 Rh30 7.66(13)
Rh14 Rh17 Rh18 Rh30 104.72(11)
Rh11 Rh17 Rh18 Rh30 -31.85(10)
Rh5 Rh17 Rh18 Rh30 35.85(10)
Rh4 Rh17 Rh18 Rh30 53.2(3)
Rh8 Rh17 Rh18 Rh30 65.66(12)
Rh3 Rh17 Rh18 Rh30 124.18(11)
C5 Rh17 Rh18 Rh31 -164.3(11)
C46 Rh17 Rh18 Rh31 -80.3(14)
C39 Rh17 Rh18 Rh31 104.9(8)
Rh7 Rh17 Rh18 Rh31 -38.3(5)
Rh14 Rh17 Rh18 Rh31 58.7(4)
Rh11 Rh17 Rh18 Rh31 -77.8(4)
Rh5 Rh17 Rh18 Rh31 -10.1(4)
Rh4 Rh17 Rh18 Rh31 7.2(7)
Rh8 Rh17 Rh18 Rh31 19.7(5)
Rh3 Rh17 Rh18 Rh31 78.2(4)
C5 Rh17 Rh18 Rh28 116.6(10)
C46 Rh17 Rh18 Rh28 -159.4(13)
C39 Rh17 Rh18 Rh28 25.8(7)
Rh7 Rh17 Rh18 Rh28 -117.42(12)
Rh14 Rh17 Rh18 Rh28 -20.37(10)
Rh11 Rh17 Rh18 Rh28 -156.93(13)
Rh5 Rh17 Rh18 Rh28 -89.23(12)
Rh4 Rh17 Rh18 Rh28 -71.9(3)
Rh8 Rh17 Rh18 Rh28 -59.43(13)
Rh3 Rh17 Rh18 Rh28 -0.90(15)
C5 Rh17 Rh18 Rh11 -86.5(10)
C46 Rh17 Rh18 Rh11 -2.4(13)
C39 Rh17 Rh18 Rh11 -177.3(7)
Rh7 Rh17 Rh18 Rh11 39.51(9)
Rh14 Rh17 Rh18 Rh11 136.56(11)
Rh5 Rh17 Rh18 Rh11 67.70(9)
Rh4 Rh17 Rh18 Rh11 85.0(3)
Rh8 Rh17 Rh18 Rh11 97.50(10)
Rh3 Rh17 Rh18 Rh11 156.03(12)
C5 Rh17 Rh18 Rh20 174.9(10)
C46 Rh17 Rh18 Rh20 -101.1(13)
C39 Rh17 Rh18 Rh20 84.0(7)
Rh7 Rh17 Rh18 Rh20 -59.16(13)
Rh14 Rh17 Rh18 Rh20 37.89(10)
Rh11 Rh17 Rh18 Rh20 -98.67(11)
Rh5 Rh17 Rh18 Rh20 -30.97(10)
Rh4 Rh17 Rh18 Rh20 -13.7(4)
Rh8 Rh17 Rh18 Rh20 -1.17(13)
Rh3 Rh17 Rh18 Rh20 57.36(13)
C21 Rh11 Rh18 C42 5(2)
C4 Rh11 Rh18 C42 51(2)
Rh5 Rh11 Rh18 C42 -164.3(15)
Rh7 Rh11 Rh18 C42 -129.6(15)
Rh30 Rh11 Rh18 C42 125.6(15)
Rh17 Rh11 Rh18 C42 -90.3(15)
Rh33 Rh11 Rh18 C42 109.5(15)
Rh32 Rh11 Rh18 C42 -174.5(15)
Rh15 Rh11 Rh18 C42 167.9(15)
C21 Rh11 Rh18 C4 -47(2)
Rh5 Rh11 Rh18 C4 144.2(14)
Rh7 Rh11 Rh18 C4 178.9(14)
Rh30 Rh11 Rh18 C4 74.1(14)
Rh17 Rh11 Rh18 C4 -141.8(14)
Rh33 Rh11 Rh18 C4 58.0(14)
Rh32 Rh11 Rh18 C4 134.0(15)
Rh15 Rh11 Rh18 C4 116.4(14)
C21 Rh11 Rh18 Rh5 168.9(14)
C4 Rh11 Rh18 Rh5 -144.2(14)
Rh7 Rh11 Rh18 Rh5 34.70(10)
Rh30 Rh11 Rh18 Rh5 -70.09(10)
Rh17 Rh11 Rh18 Rh5 73.98(9)
Rh33 Rh11 Rh18 Rh5 -86.19(12)
Rh32 Rh11 Rh18 Rh5 -10.2(3)
Rh15 Rh11 Rh18 Rh5 -27.79(10)
C21 Rh11 Rh18 Rh14 133.1(14)
C4 Rh11 Rh18 Rh14 180.0(14)
Rh5 Rh11 Rh18 Rh14 -35.81(10)
Rh7 Rh11 Rh18 Rh14 -1.12(14)
Rh30 Rh11 Rh18 Rh14 -105.90(11)
Rh17 Rh11 Rh18 Rh14 38.16(10)
Rh33 Rh11 Rh18 Rh14 -122.00(12)
Rh32 Rh11 Rh18 Rh14 -46.0(4)
Rh15 Rh11 Rh18 Rh14 -63.60(13)
C21 Rh11 Rh18 Rh30 -121.0(14)
C4 Rh11 Rh18 Rh30 -74.1(14)
Rh5 Rh11 Rh18 Rh30 70.09(10)
Rh7 Rh11 Rh18 Rh30 104.79(11)
Rh17 Rh11 Rh18 Rh30 144.07(10)
Rh33 Rh11 Rh18 Rh30 -16.10(11)
Rh32 Rh11 Rh18 Rh30 59.9(3)
Rh15 Rh11 Rh18 Rh30 42.30(10)
C21 Rh11 Rh18 Rh31 -103.9(14)
C4 Rh11 Rh18 Rh31 -57.1(14)
Rh5 Rh11 Rh18 Rh31 87.17(12)
Rh7 Rh11 Rh18 Rh31 121.87(12)
Rh30 Rh11 Rh18 Rh31 17.09(10)
Rh17 Rh11 Rh18 Rh31 161.15(12)
Rh33 Rh11 Rh18 Rh31 0.98(16)
Rh32 Rh11 Rh18 Rh31 77.0(4)
Rh15 Rh11 Rh18 Rh31 59.39(13)
C21 Rh11 Rh18 Rh17 94.9(14)
C4 Rh11 Rh18 Rh17 141.8(14)
Rh5 Rh11 Rh18 Rh17 -73.98(9)
Rh7 Rh11 Rh18 Rh17 -39.28(10)
Rh30 Rh11 Rh18 Rh17 -144.07(10)
Rh33 Rh11 Rh18 Rh17 -160.17(13)
Rh32 Rh11 Rh18 Rh17 -84.2(3)
Rh15 Rh11 Rh18 Rh17 -101.76(10)
C21 Rh11 Rh18 Rh28 -179.6(14)
C4 Rh11 Rh18 Rh28 -132.8(15)
Rh5 Rh11 Rh18 Rh28 11.4(3)
Rh7 Rh11 Rh18 Rh28 46.1(4)
Rh30 Rh11 Rh18 Rh28 -58.7(4)
Rh17 Rh11 Rh18 Rh28 85.4(4)
Rh33 Rh11 Rh18 Rh28 -74.8(4)
Rh32 Rh11 Rh18 Rh28 1.2(6)
Rh15 Rh11 Rh18 Rh28 -16.4(4)
C21 Rh11 Rh18 Rh20 -162.3(14)
C4 Rh11 Rh18 Rh20 -115.5(14)
Rh5 Rh11 Rh18 Rh20 28.76(10)
Rh7 Rh11 Rh18 Rh20 63.45(13)
Rh30 Rh11 Rh18 Rh20 -41.33(10)
Rh17 Rh11 Rh18 Rh20 102.73(10)
Rh33 Rh11 Rh18 Rh20 -57.43(14)
Rh32 Rh11 Rh18 Rh20 18.5(4)
Rh15 Rh11 Rh18 Rh20 0.97(13)
C27 Rh9 Rh19 C41 -174(9)
Rh8 Rh9 Rh19 C41 13(9)
Rh1 Rh9 Rh19 C41 78(9)
Rh24 Rh9 Rh19 C41 -84(9)
Rh6 Rh9 Rh19 C41 2(9)
Rh21 Rh9 Rh19 C41 -105(9)
Rh14 Rh9 Rh19 C41 46(9)
Rh22 Rh9 Rh19 C41 108(9)
Rh12 Rh9 Rh19 C41 -45(9)
Rh3 Rh9 Rh19 C41 -16(9)
C27 Rh9 Rh19 C11 43.2(14)
Rh8 Rh9 Rh19 C11 -129.8(9)
Rh1 Rh9 Rh19 C11 -65.3(9)
Rh24 Rh9 Rh19 C11 133.0(9)
Rh6 Rh9 Rh19 C11 -140.6(11)
Rh21 Rh9 Rh19 C11 112.1(9)
Rh14 Rh9 Rh19 C11 -96.8(9)
Rh22 Rh9 Rh19 C11 -35.3(9)
Rh12 Rh9 Rh19 C11 172.2(9)
Rh3 Rh9 Rh19 C11 -159.4(9)
C27 Rh9 Rh19 C18 -55.3(14)
Rh8 Rh9 Rh19 C18 131.7(9)
Rh1 Rh9 Rh19 C18 -163.8(9)
Rh24 Rh9 Rh19 C18 34.5(9)
Rh6 Rh9 Rh19 C18 120.9(11)
Rh21 Rh9 Rh19 C18 13.6(9)
Rh14 Rh9 Rh19 C18 164.7(9)
Rh22 Rh9 Rh19 C18 -133.7(9)
Rh12 Rh9 Rh19 C18 73.7(9)
Rh3 Rh9 Rh19 C18 102.1(9)
C27 Rh9 Rh19 Rh24 -89.8(11)
Rh8 Rh9 Rh19 Rh24 97.14(11)
Rh1 Rh9 Rh19 Rh24 161.68(13)
Rh6 Rh9 Rh19 Rh24 86.4(6)
Rh21 Rh9 Rh19 Rh24 -20.87(12)
Rh14 Rh9 Rh19 Rh24 130.21(10)
Rh22 Rh9 Rh19 Rh24 -168.26(11)
Rh12 Rh9 Rh19 Rh24 39.15(9)
Rh3 Rh9 Rh19 Rh24 67.57(9)
C27 Rh9 Rh19 Rh3 -157.4(11)
Rh8 Rh9 Rh19 Rh3 29.58(10)
Rh1 Rh9 Rh19 Rh3 94.12(12)
Rh24 Rh9 Rh19 Rh3 -67.57(9)
Rh6 Rh9 Rh19 Rh3 18.8(6)
Rh21 Rh9 Rh19 Rh3 -88.44(13)
Rh14 Rh9 Rh19 Rh3 62.64(8)
Rh22 Rh9 Rh19 Rh3 124.17(10)
Rh12 Rh9 Rh19 Rh3 -28.41(9)
C27 Rh9 Rh19 Rh22 78.4(11)
Rh8 Rh9 Rh19 Rh22 -94.59(11)
Rh1 Rh9 Rh19 Rh22 -30.06(11)
Rh24 Rh9 Rh19 Rh22 168.26(11)
Rh6 Rh9 Rh19 Rh22 -105.4(6)
Rh21 Rh9 Rh19 Rh22 147.39(13)
Rh14 Rh9 Rh19 Rh22 -61.53(8)
Rh12 Rh9 Rh19 Rh22 -152.59(11)
Rh3 Rh9 Rh19 Rh22 -124.17(10)
C27 Rh9 Rh19 Rh14 140.0(11)
Rh8 Rh9 Rh19 Rh14 -33.07(10)
Rh1 Rh9 Rh19 Rh14 31.47(11)
Rh24 Rh9 Rh19 Rh14 -130.21(10)
Rh6 Rh9 Rh19 Rh14 -43.8(6)
Rh21 Rh9 Rh19 Rh14 -151.08(14)
Rh22 Rh9 Rh19 Rh14 61.53(8)
Rh12 Rh9 Rh19 Rh14 -91.06(10)
Rh3 Rh9 Rh19 Rh14 -62.64(8)
C34 Rh3 Rh19 C41 -37.5(15)
C39 Rh3 Rh19 C41 53.2(14)
Rh14 Rh3 Rh19 C41 104.5(11)
Rh8 Rh3 Rh19 C41 149.3(11)
Rh12 Rh3 Rh19 C41 -151.1(11)
Rh24 Rh3 Rh19 C41 -114.5(11)
Rh17 Rh3 Rh19 C41 85.3(11)
Rh4 Rh3 Rh19 C41 164.6(11)
Rh9 Rh3 Rh19 C41 178.0(11)
C34 Rh3 Rh19 C11 -167(2)
C39 Rh3 Rh19 C11 -77(2)
Rh14 Rh3 Rh19 C11 -25.4(19)
Rh8 Rh3 Rh19 C11 19.3(19)
Rh12 Rh3 Rh19 C11 78.9(19)
Rh24 Rh3 Rh19 C11 115.5(19)
Rh17 Rh3 Rh19 C11 -44.6(19)
Rh4 Rh3 Rh19 C11 35(2)
Rh9 Rh3 Rh19 C11 48.0(19)
C34 Rh3 Rh19 C18 58.8(14)
C39 Rh3 Rh19 C18 149.4(13)
Rh14 Rh3 Rh19 C18 -159.2(9)
Rh8 Rh3 Rh19 C18 -114.5(9)
Rh12 Rh3 Rh19 C18 -54.8(9)
Rh24 Rh3 Rh19 C18 -18.3(9)
Rh17 Rh3 Rh19 C18 -178.4(9)
Rh4 Rh3 Rh19 C18 -99.1(10)
Rh9 Rh3 Rh19 C18 -85.8(9)
C34 Rh3 Rh19 Rh9 144.5(11)
C39 Rh3 Rh19 Rh9 -124.8(9)
Rh14 Rh3 Rh19 Rh9 -73.43(9)
Rh8 Rh3 Rh19 Rh9 -28.71(10)
Rh12 Rh3 Rh19 Rh9 30.95(10)
Rh24 Rh3 Rh19 Rh9 67.48(9)
Rh17 Rh3 Rh19 Rh9 -92.64(12)
Rh4 Rh3 Rh19 Rh9 -13.3(3)
C34 Rh3 Rh19 Rh24 77.1(11)
C39 Rh3 Rh19 Rh24 167.7(9)
Rh14 Rh3 Rh19 Rh24 -140.92(10)
Rh8 Rh3 Rh19 Rh24 -96.19(10)
Rh12 Rh3 Rh19 Rh24 -36.54(10)
Rh17 Rh3 Rh19 Rh24 -160.12(13)
Rh4 Rh3 Rh19 Rh24 -80.8(3)
Rh9 Rh3 Rh19 Rh24 -67.48(9)
C34 Rh3 Rh19 Rh22 -163.5(11)
C39 Rh3 Rh19 Rh22 -72.9(9)
Rh14 Rh3 Rh19 Rh22 -21.49(9)
Rh8 Rh3 Rh19 Rh22 23.23(12)
Rh12 Rh3 Rh19 Rh22 82.89(12)
Rh24 Rh3 Rh19 Rh22 119.43(11)
Rh17 Rh3 Rh19 Rh22 -40.70(14)
Rh4 Rh3 Rh19 Rh22 38.6(3)
Rh9 Rh3 Rh19 Rh22 51.94(9)
C34 Rh3 Rh19 Rh14 -142.0(11)
C39 Rh3 Rh19 Rh14 -51.4(9)
Rh8 Rh3 Rh19 Rh14 44.72(9)
Rh12 Rh3 Rh19 Rh14 104.38(11)
Rh24 Rh3 Rh19 Rh14 140.92(10)
Rh17 Rh3 Rh19 Rh14 -19.21(10)
Rh4 Rh3 Rh19 Rh14 60.1(3)
Rh9 Rh3 Rh19 Rh14 73.43(9)
C39 Rh14 Rh19 C41 -44.8(14)
Rh8 Rh14 Rh19 C41 -142.0(10)
Rh22 Rh14 Rh19 C41 109.0(10)
Rh5 Rh14 Rh19 C41 -166.3(10)
Rh3 Rh14 Rh19 C41 -96.2(10)
Rh18 Rh14 Rh19 C41 7.1(10)
Rh17 Rh14 Rh19 C41 -76.2(10)
Rh28 Rh14 Rh19 C41 53.7(10)
Rh1 Rh14 Rh19 C41 158.8(10)
Rh9 Rh14 Rh19 C41 -174.7(10)
Rh20 Rh14 Rh19 C41 103.1(10)
C39 Rh14 Rh19 C11 -140.4(13)
Rh8 Rh14 Rh19 C11 122.5(9)
Rh22 Rh14 Rh19 C11 13.4(9)
Rh5 Rh14 Rh19 C11 98.1(9)
Rh3 Rh14 Rh19 C11 168.2(9)
Rh18 Rh14 Rh19 C11 -88.5(9)
Rh17 Rh14 Rh19 C11 -171.8(9)
Rh28 Rh14 Rh19 C11 -41.9(9)
Rh1 Rh14 Rh19 C11 63.2(9)
Rh9 Rh14 Rh19 C11 89.8(9)
Rh20 Rh14 Rh19 C11 7.5(9)
C39 Rh14 Rh19 C18 97(2)
Rh8 Rh14 Rh19 C18 -0.1(19)
Rh22 Rh14 Rh19 C18 -109.2(19)
Rh5 Rh14 Rh19 C18 -24.4(19)
Rh3 Rh14 Rh19 C18 45.7(19)
Rh18 Rh14 Rh19 C18 149.0(19)
Rh17 Rh14 Rh19 C18 65.7(19)
Rh28 Rh14 Rh19 C18 -164.4(19)
Rh1 Rh14 Rh19 C18 -59.3(19)
Rh9 Rh14 Rh19 C18 -32.8(19)
Rh20 Rh14 Rh19 C18 -115.0(19)
C39 Rh14 Rh19 Rh9 129.8(9)
Rh8 Rh14 Rh19 Rh9 32.70(10)
Rh22 Rh14 Rh19 Rh9 -76.38(9)
Rh5 Rh14 Rh19 Rh9 8.4(3)
Rh3 Rh14 Rh19 Rh9 78.43(9)
Rh18 Rh14 Rh19 Rh9 -178.3(2)
Rh17 Rh14 Rh19 Rh9 98.44(12)
Rh28 Rh14 Rh19 Rh9 -131.64(11)
Rh1 Rh14 Rh19 Rh9 -26.57(9)
Rh20 Rh14 Rh19 Rh9 -82.24(13)
C39 Rh14 Rh19 Rh24 86.2(9)
Rh8 Rh14 Rh19 Rh24 -10.96(12)
Rh22 Rh14 Rh19 Rh24 -120.04(11)
Rh5 Rh14 Rh19 Rh24 -35.3(3)
Rh3 Rh14 Rh19 Rh24 34.77(9)
Rh18 Rh14 Rh19 Rh24 138.08(18)
Rh17 Rh14 Rh19 Rh24 54.78(14)
Rh28 Rh14 Rh19 Rh24 -175.30(10)
Rh1 Rh14 Rh19 Rh24 -70.23(12)
Rh9 Rh14 Rh19 Rh24 -43.66(9)
Rh20 Rh14 Rh19 Rh24 -125.90(12)
C39 Rh14 Rh19 Rh3 51.4(9)
Rh8 Rh14 Rh19 Rh3 -45.73(9)
Rh22 Rh14 Rh19 Rh3 -154.81(11)
Rh5 Rh14 Rh19 Rh3 -70.1(3)
Rh18 Rh14 Rh19 Rh3 103.3(2)
Rh17 Rh14 Rh19 Rh3 20.01(11)
Rh28 Rh14 Rh19 Rh3 149.93(11)
Rh1 Rh14 Rh19 Rh3 -105.00(10)
Rh9 Rh14 Rh19 Rh3 -78.43(9)
Rh20 Rh14 Rh19 Rh3 -160.67(13)
C39 Rh14 Rh19 Rh22 -153.8(9)
Rh8 Rh14 Rh19 Rh22 109.08(11)
Rh5 Rh14 Rh19 Rh22 84.8(3)
Rh3 Rh14 Rh19 Rh22 154.81(11)
Rh18 Rh14 Rh19 Rh22 -101.9(2)
Rh17 Rh14 Rh19 Rh22 174.82(13)
Rh28 Rh14 Rh19 Rh22 -55.26(9)
Rh1 Rh14 Rh19 Rh22 49.81(9)
Rh9 Rh14 Rh19 Rh22 76.38(9)
Rh20 Rh14 Rh19 Rh22 -5.85(11)
C2 Rh1 Rh20 C1 -51.1(15)
C37 Rh1 Rh20 C1 -1(2)
Rh8 Rh1 Rh20 C1 161.0(11)
Rh5 Rh1 Rh20 C1 -170.0(11)
Rh9 Rh1 Rh20 C1 96.0(11)
Rh6 Rh1 Rh20 C1 -176.6(12)
Rh13 Rh1 Rh20 C1 -101.4(11)
Rh2 Rh1 Rh20 C1 -137.3(11)
Rh14 Rh1 Rh20 C1 125.1(11)
Rh22 Rh1 Rh20 C1 64.0(11)
C37 Rh1 Rh20 C2 49.8(19)
Rh8 Rh1 Rh20 C2 -147.9(10)
Rh5 Rh1 Rh20 C2 -118.9(10)
Rh9 Rh1 Rh20 C2 147.1(10)
Rh6 Rh1 Rh20 C2 -125.5(11)
Rh13 Rh1 Rh20 C2 -50.3(10)
Rh2 Rh1 Rh20 C2 -86.2(10)
Rh14 Rh1 Rh20 C2 176.2(10)
Rh22 Rh1 Rh20 C2 115.0(10)
C2 Rh1 Rh20 Rh28 -145.7(10)
C37 Rh1 Rh20 Rh28 -96.0(16)
Rh8 Rh1 Rh20 Rh28 66.36(14)
Rh5 Rh1 Rh20 Rh28 95.34(12)
Rh9 Rh1 Rh20 Rh28 1.38(17)
Rh6 Rh1 Rh20 Rh28 88.7(5)
Rh13 Rh1 Rh20 Rh28 163.96(14)
Rh2 Rh1 Rh20 Rh28 128.05(12)
Rh14 Rh1 Rh20 Rh28 30.48(11)
Rh22 Rh1 Rh20 Rh28 -30.69(11)
C2 Rh1 Rh20 Rh31 132.9(11)
C37 Rh1 Rh20 Rh31 -177.3(17)
Rh8 Rh1 Rh20 Rh31 -14.9(5)
Rh5 Rh1 Rh20 Rh31 14.0(4)
Rh9 Rh1 Rh20 Rh31 -79.9(5)
Rh6 Rh1 Rh20 Rh31 7.4(8)
Rh13 Rh1 Rh20 Rh31 82.7(5)
Rh2 Rh1 Rh20 Rh31 46.7(5)
Rh14 Rh1 Rh20 Rh31 -50.8(4)
Rh22 Rh1 Rh20 Rh31 -112.0(5)
C2 Rh1 Rh20 Rh5 118.9(10)
C37 Rh1 Rh20 Rh5 168.7(16)
Rh8 Rh1 Rh20 Rh5 -28.98(10)
Rh9 Rh1 Rh20 Rh5 -93.96(12)
Rh6 Rh1 Rh20 Rh5 -6.6(5)
Rh13 Rh1 Rh20 Rh5 68.62(9)
Rh2 Rh1 Rh20 Rh5 32.70(10)
Rh14 Rh1 Rh20 Rh5 -64.86(9)
Rh22 Rh1 Rh20 Rh5 -126.04(10)
C2 Rh1 Rh20 Rh13 50.3(10)
C37 Rh1 Rh20 Rh13 100.1(16)
Rh8 Rh1 Rh20 Rh13 -97.60(11)
Rh5 Rh1 Rh20 Rh13 -68.62(9)
Rh9 Rh1 Rh20 Rh13 -162.58(13)
Rh6 Rh1 Rh20 Rh13 -75.3(5)
Rh2 Rh1 Rh20 Rh13 -35.92(10)
Rh14 Rh1 Rh20 Rh13 -133.48(10)
Rh22 Rh1 Rh20 Rh13 165.35(10)
C2 Rh1 Rh20 Rh25 34.2(10)
C37 Rh1 Rh20 Rh25 83.9(16)
Rh8 Rh1 Rh20 Rh25 -113.72(13)
Rh5 Rh1 Rh20 Rh25 -84.75(13)
Rh9 Rh1 Rh20 Rh25 -178.71(11)
Rh6 Rh1 Rh20 Rh25 -91.4(5)
Rh13 Rh1 Rh20 Rh25 -16.13(11)
Rh2 Rh1 Rh20 Rh25 -52.04(15)
Rh14 Rh1 Rh20 Rh25 -149.60(14)
Rh22 Rh1 Rh20 Rh25 149.22(13)
C2 Rh1 Rh20 Rh14 -176.2(10)
C37 Rh1 Rh20 Rh14 -126.5(16)
Rh8 Rh1 Rh20 Rh14 35.88(9)
Rh5 Rh1 Rh20 Rh14 64.86(9)
Rh9 Rh1 Rh20 Rh14 -29.10(11)
Rh6 Rh1 Rh20 Rh14 58.2(5)
Rh13 Rh1 Rh20 Rh14 133.48(10)
Rh2 Rh1 Rh20 Rh14 97.56(10)
Rh22 Rh1 Rh20 Rh14 -61.18(8)
C2 Rh1 Rh20 Rh22 -115.0(10)
C37 Rh1 Rh20 Rh22 -65.3(16)
Rh8 Rh1 Rh20 Rh22 97.06(10)
Rh5 Rh1 Rh20 Rh22 126.04(10)
Rh9 Rh1 Rh20 Rh22 32.07(11)
Rh6 Rh1 Rh20 Rh22 119.4(5)
Rh13 Rh1 Rh20 Rh22 -165.35(10)
Rh2 Rh1 Rh20 Rh22 158.74(11)
Rh14 Rh1 Rh20 Rh22 61.18(8)
C2 Rh1 Rh20 Rh18 151.3(10)
C37 Rh1 Rh20 Rh18 -158.9(16)
Rh8 Rh1 Rh20 Rh18 3.45(13)
Rh5 Rh1 Rh20 Rh18 32.43(9)
Rh9 Rh1 Rh20 Rh18 -61.53(14)
Rh6 Rh1 Rh20 Rh18 25.8(5)
Rh13 Rh1 Rh20 Rh18 101.05(11)
Rh2 Rh1 Rh20 Rh18 65.13(12)
Rh14 Rh1 Rh20 Rh18 -32.43(9)
Rh22 Rh1 Rh20 Rh18 -93.60(10)
C2 Rh1 Rh20 Rh30 93.8(10)
C37 Rh1 Rh20 Rh30 143.6(16)
Rh8 Rh1 Rh20 Rh30 -54.05(13)
Rh5 Rh1 Rh20 Rh30 -25.07(10)
Rh9 Rh1 Rh20 Rh30 -119.03(12)
Rh6 Rh1 Rh20 Rh30 -31.7(5)
Rh13 Rh1 Rh20 Rh30 43.55(10)
Rh2 Rh1 Rh20 Rh30 7.63(13)
Rh14 Rh1 Rh20 Rh30 -89.93(11)
Rh22 Rh1 Rh20 Rh30 -151.11(11)
Rh8 Rh5 Rh20 C1 79(5)
Rh7 Rh5 Rh20 C1 74(5)
Rh14 Rh5 Rh20 C1 121(5)
Rh30 Rh5 Rh20 C1 -104(5)
Rh15 Rh5 Rh20 C1 -55(5)
Rh18 Rh5 Rh20 C1 -172(5)
Rh11 Rh5 Rh20 C1 -136(5)
Rh2 Rh5 Rh20 C1 11(5)
Rh1 Rh5 Rh20 C1 46(5)
Rh13 Rh5 Rh20 C1 -27(5)
Rh17 Rh5 Rh20 C1 152(5)
Rh8 Rh5 Rh20 C2 69.0(7)
Rh7 Rh5 Rh20 C2 63.4(16)
Rh14 Rh5 Rh20 C2 110.5(7)
Rh30 Rh5 Rh20 C2 -114.8(7)
Rh15 Rh5 Rh20 C2 -65.2(7)
Rh18 Rh5 Rh20 C2 177.2(7)
Rh11 Rh5 Rh20 C2 -146.6(7)
Rh2 Rh5 Rh20 C2 0.8(7)
Rh1 Rh5 Rh20 C2 36.0(7)
Rh13 Rh5 Rh20 C2 -37.0(7)
Rh17 Rh5 Rh20 C2 141.4(7)
Rh8 Rh5 Rh20 Rh28 -75.87(13)
Rh7 Rh5 Rh20 Rh28 -81.5(14)
Rh14 Rh5 Rh20 Rh28 -34.40(10)
Rh30 Rh5 Rh20 Rh28 100.33(12)
Rh15 Rh5 Rh20 Rh28 149.86(11)
Rh18 Rh5 Rh20 Rh28 32.31(11)
Rh11 Rh5 Rh20 Rh28 68.46(16)
Rh2 Rh5 Rh20 Rh28 -144.08(11)
Rh1 Rh5 Rh20 Rh28 -108.89(12)
Rh13 Rh5 Rh20 Rh28 178.08(13)
Rh17 Rh5 Rh20 Rh28 -3.53(15)
Rh8 Rh5 Rh20 Rh31 -142.89(12)
Rh7 Rh5 Rh20 Rh31 -148.5(14)
Rh14 Rh5 Rh20 Rh31 -101.43(11)
Rh30 Rh5 Rh20 Rh31 33.31(11)
Rh15 Rh5 Rh20 Rh31 82.83(13)
Rh18 Rh5 Rh20 Rh31 -34.71(11)
Rh11 Rh5 Rh20 Rh31 1.44(17)
Rh2 Rh5 Rh20 Rh31 148.89(11)
Rh1 Rh5 Rh20 Rh31 -175.91(13)
Rh13 Rh5 Rh20 Rh31 111.06(12)
Rh17 Rh5 Rh20 Rh31 -70.56(14)
Rh8 Rh5 Rh20 Rh1 33.02(10)
Rh7 Rh5 Rh20 Rh1 27.4(14)
Rh14 Rh5 Rh20 Rh1 74.49(9)
Rh30 Rh5 Rh20 Rh1 -150.78(11)
Rh15 Rh5 Rh20 Rh1 -101.26(12)
Rh18 Rh5 Rh20 Rh1 141.20(11)
Rh11 Rh5 Rh20 Rh1 177.35(14)
Rh2 Rh5 Rh20 Rh1 -35.20(10)
Rh13 Rh5 Rh20 Rh1 -73.03(9)
Rh17 Rh5 Rh20 Rh1 105.36(12)
Rh8 Rh5 Rh20 Rh13 106.05(12)
Rh7 Rh5 Rh20 Rh13 100.4(14)
Rh14 Rh5 Rh20 Rh13 147.52(10)
Rh30 Rh5 Rh20 Rh13 -77.75(9)
Rh15 Rh5 Rh20 Rh13 -28.22(10)
Rh18 Rh5 Rh20 Rh13 -145.77(11)
Rh11 Rh5 Rh20 Rh13 -109.62(14)
Rh2 Rh5 Rh20 Rh13 37.84(10)
Rh1 Rh5 Rh20 Rh13 73.03(9)
Rh17 Rh5 Rh20 Rh13 178.39(13)
Rh8 Rh5 Rh20 Rh25 151.96(11)
Rh7 Rh5 Rh20 Rh25 146.3(14)
Rh14 Rh5 Rh20 Rh25 -166.57(11)
Rh30 Rh5 Rh20 Rh25 -31.84(10)
Rh15 Rh5 Rh20 Rh25 17.69(13)
Rh18 Rh5 Rh20 Rh25 -99.86(10)
Rh11 Rh5 Rh20 Rh25 -63.71(14)
Rh2 Rh5 Rh20 Rh25 83.75(12)
Rh1 Rh5 Rh20 Rh25 118.94(11)
Rh13 Rh5 Rh20 Rh25 45.91(9)
Rh17 Rh5 Rh20 Rh25 -135.70(11)
Rh8 Rh5 Rh20 Rh14 -41.47(10)
Rh7 Rh5 Rh20 Rh14 -47.1(14)
Rh30 Rh5 Rh20 Rh14 134.73(10)
Rh15 Rh5 Rh20 Rh14 -175.74(13)
Rh18 Rh5 Rh20 Rh14 66.71(9)
Rh11 Rh5 Rh20 Rh14 102.87(13)
Rh2 Rh5 Rh20 Rh14 -109.68(12)
Rh1 Rh5 Rh20 Rh14 -74.49(9)
Rh13 Rh5 Rh20 Rh14 -147.52(10)
Rh17 Rh5 Rh20 Rh14 30.87(10)
Rh8 Rh5 Rh20 Rh22 -13.43(13)
Rh7 Rh5 Rh20 Rh22 -19.1(14)
Rh14 Rh5 Rh20 Rh22 28.03(9)
Rh30 Rh5 Rh20 Rh22 162.77(10)
Rh15 Rh5 Rh20 Rh22 -147.71(10)
Rh18 Rh5 Rh20 Rh22 94.75(10)
Rh11 Rh5 Rh20 Rh22 130.90(12)
Rh2 Rh5 Rh20 Rh22 -81.65(12)
Rh1 Rh5 Rh20 Rh22 -46.46(9)
Rh13 Rh5 Rh20 Rh22 -119.49(10)
Rh17 Rh5 Rh20 Rh22 58.90(13)
Rh8 Rh5 Rh20 Rh18 -108.18(12)
Rh7 Rh5 Rh20 Rh18 -113.8(14)
Rh14 Rh5 Rh20 Rh18 -66.71(9)
Rh30 Rh5 Rh20 Rh18 68.02(9)
Rh15 Rh5 Rh20 Rh18 117.54(13)
Rh11 Rh5 Rh20 Rh18 36.15(12)
Rh2 Rh5 Rh20 Rh18 -176.40(13)
Rh1 Rh5 Rh20 Rh18 -141.20(11)
Rh13 Rh5 Rh20 Rh18 145.77(11)
Rh17 Rh5 Rh20 Rh18 -35.84(11)
Rh8 Rh5 Rh20 Rh30 -176.20(13)
Rh7 Rh5 Rh20 Rh30 178(100)
Rh14 Rh5 Rh20 Rh30 -134.73(10)
Rh15 Rh5 Rh20 Rh30 49.52(11)
Rh18 Rh5 Rh20 Rh30 -68.02(9)
Rh11 Rh5 Rh20 Rh30 -31.87(12)
Rh2 Rh5 Rh20 Rh30 115.58(12)
Rh1 Rh5 Rh20 Rh30 150.78(11)
Rh13 Rh5 Rh20 Rh30 77.75(9)
Rh17 Rh5 Rh20 Rh30 -103.87(12)
C12 Rh13 Rh20 C1 -4.5(18)
C2 Rh13 Rh20 C1 55.1(15)
Rh5 Rh13 Rh20 C1 173.9(11)
Rh15 Rh13 Rh20 C1 -159.9(11)
Rh1 Rh13 Rh20 C1 103.8(11)
Rh2 Rh13 Rh20 C1 139.3(11)
Rh25 Rh13 Rh20 C1 -60.2(11)
Rh29 Rh13 Rh20 C1 -96.0(11)
Rh30 Rh13 Rh20 C1 -122.7(11)
C12 Rh13 Rh20 C2 -59.6(18)
Rh5 Rh13 Rh20 C2 118.8(10)
Rh15 Rh13 Rh20 C2 145.0(10)
Rh1 Rh13 Rh20 C2 48.7(10)
Rh2 Rh13 Rh20 C2 84.2(10)
Rh25 Rh13 Rh20 C2 -115.3(10)
Rh29 Rh13 Rh20 C2 -151.1(10)
Rh30 Rh13 Rh20 C2 -177.8(10)
C12 Rh13 Rh20 Rh28 174.4(15)
C2 Rh13 Rh20 Rh28 -126.0(11)
Rh5 Rh13 Rh20 Rh28 -7.1(5)
Rh15 Rh13 Rh20 Rh28 19.0(5)
Rh1 Rh13 Rh20 Rh28 -77.2(5)
Rh2 Rh13 Rh20 Rh28 -41.8(5)
Rh25 Rh13 Rh20 Rh28 118.7(5)
Rh29 Rh13 Rh20 Rh28 82.9(5)
Rh30 Rh13 Rh20 Rh28 56.2(5)
C12 Rh13 Rh20 Rh31 89.9(15)
C2 Rh13 Rh20 Rh31 149.4(10)
Rh5 Rh13 Rh20 Rh31 -91.72(12)
Rh15 Rh13 Rh20 Rh31 -65.56(15)
Rh1 Rh13 Rh20 Rh31 -161.81(14)
Rh2 Rh13 Rh20 Rh31 -126.36(12)
Rh25 Rh13 Rh20 Rh31 34.17(12)
Rh29 Rh13 Rh20 Rh31 -1.63(16)
Rh30 Rh13 Rh20 Rh31 -28.36(11)
C12 Rh13 Rh20 Rh1 -108.3(15)
C2 Rh13 Rh20 Rh1 -48.7(10)
Rh5 Rh13 Rh20 Rh1 70.09(9)
Rh15 Rh13 Rh20 Rh1 96.25(12)
Rh2 Rh13 Rh20 Rh1 35.45(9)
Rh25 Rh13 Rh20 Rh1 -164.02(11)
Rh29 Rh13 Rh20 Rh1 160.18(12)
Rh30 Rh13 Rh20 Rh1 133.45(10)
C12 Rh13 Rh20 Rh5 -178.4(15)
C2 Rh13 Rh20 Rh5 -118.8(10)
Rh15 Rh13 Rh20 Rh5 26.15(10)
Rh1 Rh13 Rh20 Rh5 -70.09(9)
Rh2 Rh13 Rh20 Rh5 -34.64(9)
Rh25 Rh13 Rh20 Rh5 125.89(10)
Rh29 Rh13 Rh20 Rh5 90.09(11)
Rh30 Rh13 Rh20 Rh5 63.36(9)
C12 Rh13 Rh20 Rh25 55.7(15)
C2 Rh13 Rh20 Rh25 115.3(10)
Rh5 Rh13 Rh20 Rh25 -125.89(10)
Rh15 Rh13 Rh20 Rh25 -99.73(12)
Rh1 Rh13 Rh20 Rh25 164.02(11)
Rh2 Rh13 Rh20 Rh25 -160.53(12)
Rh29 Rh13 Rh20 Rh25 -35.80(10)
Rh30 Rh13 Rh20 Rh25 -62.53(9)
C12 Rh13 Rh20 Rh14 -150.6(15)
C2 Rh13 Rh20 Rh14 -91.0(10)
Rh5 Rh13 Rh20 Rh14 27.86(9)
Rh15 Rh13 Rh20 Rh14 54.02(13)
Rh1 Rh13 Rh20 Rh14 -42.23(9)
Rh2 Rh13 Rh20 Rh14 -6.78(13)
Rh25 Rh13 Rh20 Rh14 153.75(12)
Rh29 Rh13 Rh20 Rh14 117.95(11)
Rh30 Rh13 Rh20 Rh14 91.22(10)
C12 Rh13 Rh20 Rh22 -93.3(15)
C2 Rh13 Rh20 Rh22 -33.7(10)
Rh5 Rh13 Rh20 Rh22 85.14(12)
Rh15 Rh13 Rh20 Rh22 111.29(13)
Rh1 Rh13 Rh20 Rh22 15.04(11)
Rh2 Rh13 Rh20 Rh22 50.49(14)
Rh25 Rh13 Rh20 Rh22 -148.97(13)
Rh29 Rh13 Rh20 Rh22 175.22(11)
Rh30 Rh13 Rh20 Rh22 148.49(13)
C12 Rh13 Rh20 Rh18 152.6(15)
C2 Rh13 Rh20 Rh18 -147.8(10)
Rh5 Rh13 Rh20 Rh18 -28.97(9)
Rh15 Rh13 Rh20 Rh18 -2.82(14)
Rh1 Rh13 Rh20 Rh18 -99.07(11)
Rh2 Rh13 Rh20 Rh18 -63.62(12)
Rh25 Rh13 Rh20 Rh18 96.91(11)
Rh29 Rh13 Rh20 Rh18 61.11(13)
Rh30 Rh13 Rh20 Rh18 34.38(9)
C12 Rh13 Rh20 Rh30 118.2(15)
C2 Rh13 Rh20 Rh30 177.8(10)
Rh5 Rh13 Rh20 Rh30 -63.36(9)
Rh15 Rh13 Rh20 Rh30 -37.20(10)
Rh1 Rh13 Rh20 Rh30 -133.45(10)
Rh2 Rh13 Rh20 Rh30 -98.00(10)
Rh25 Rh13 Rh20 Rh30 62.53(9)
Rh29 Rh13 Rh20 Rh30 26.73(10)
C39 Rh14 Rh20 C1 99(2)
Rh8 Rh14 Rh20 C1 -129.8(13)
Rh22 Rh14 Rh20 C1 -20.6(13)
Rh5 Rh14 Rh20 C1 -165.5(13)
Rh3 Rh14 Rh20 C1 -121.8(13)
Rh18 Rh14 Rh20 C1 125.2(13)
Rh17 Rh14 Rh20 C1 164.5(13)
Rh28 Rh14 Rh20 C1 53.3(13)
Rh19 Rh14 Rh20 C1 -14.8(13)
Rh1 Rh14 Rh20 C1 -94.4(13)
Rh9 Rh14 Rh20 C1 -70.6(13)
C39 Rh14 Rh20 C2 -168.8(17)
Rh8 Rh14 Rh20 C2 -38.1(7)
Rh22 Rh14 Rh20 C2 71.2(7)
Rh5 Rh14 Rh20 C2 -73.7(7)
Rh3 Rh14 Rh20 C2 -30.0(8)
Rh18 Rh14 Rh20 C2 -143.0(7)
Rh17 Rh14 Rh20 C2 -103.7(7)
Rh28 Rh14 Rh20 C2 145.1(7)
Rh19 Rh14 Rh20 C2 77.0(7)
Rh1 Rh14 Rh20 C2 -2.6(7)
Rh9 Rh14 Rh20 C2 21.1(7)
C39 Rh14 Rh20 Rh28 46.1(16)
Rh8 Rh14 Rh20 Rh28 176.85(12)
Rh22 Rh14 Rh20 Rh28 -73.87(10)
Rh5 Rh14 Rh20 Rh28 141.22(11)
Rh3 Rh14 Rh20 Rh28 -175.1(4)
Rh18 Rh14 Rh20 Rh28 71.95(10)
Rh17 Rh14 Rh20 Rh28 111.25(12)
Rh19 Rh14 Rh20 Rh28 -68.12(13)
Rh1 Rh14 Rh20 Rh28 -147.69(12)
Rh9 Rh14 Rh20 Rh28 -123.95(11)
C39 Rh14 Rh20 Rh31 0.4(16)
Rh8 Rh14 Rh20 Rh31 131.17(11)
Rh22 Rh14 Rh20 Rh31 -119.55(12)
Rh5 Rh14 Rh20 Rh31 95.53(12)
Rh3 Rh14 Rh20 Rh31 139.2(4)
Rh18 Rh14 Rh20 Rh31 26.26(11)
Rh17 Rh14 Rh20 Rh31 65.56(14)
Rh28 Rh14 Rh20 Rh31 -45.68(11)
Rh19 Rh14 Rh20 Rh31 -113.80(13)
Rh1 Rh14 Rh20 Rh31 166.62(13)
Rh9 Rh14 Rh20 Rh31 -169.63(11)
C39 Rh14 Rh20 Rh1 -166.2(16)
Rh8 Rh14 Rh20 Rh1 -35.46(9)
Rh22 Rh14 Rh20 Rh1 73.83(9)
Rh5 Rh14 Rh20 Rh1 -71.09(9)
Rh3 Rh14 Rh20 Rh1 -27.4(4)
Rh18 Rh14 Rh20 Rh1 -140.36(11)
Rh17 Rh14 Rh20 Rh1 -101.06(11)
Rh28 Rh14 Rh20 Rh1 147.69(12)
Rh19 Rh14 Rh20 Rh1 79.58(12)
Rh9 Rh14 Rh20 Rh1 23.75(9)
C39 Rh14 Rh20 Rh5 -95.1(16)
Rh8 Rh14 Rh20 Rh5 35.64(9)
Rh22 Rh14 Rh20 Rh5 144.92(11)
Rh3 Rh14 Rh20 Rh5 43.7(4)
Rh18 Rh14 Rh20 Rh5 -69.27(9)
Rh17 Rh14 Rh20 Rh5 -29.97(10)
Rh28 Rh14 Rh20 Rh5 -141.22(11)
Rh19 Rh14 Rh20 Rh5 150.67(14)
Rh1 Rh14 Rh20 Rh5 71.09(9)
Rh9 Rh14 Rh20 Rh5 94.84(10)
C39 Rh14 Rh20 Rh13 -124.0(16)
Rh8 Rh14 Rh20 Rh13 6.71(12)
Rh22 Rh14 Rh20 Rh13 115.99(11)
Rh5 Rh14 Rh20 Rh13 -28.93(9)
Rh3 Rh14 Rh20 Rh13 14.8(4)
Rh18 Rh14 Rh20 Rh13 -98.19(11)
Rh17 Rh14 Rh20 Rh13 -58.90(13)
Rh28 Rh14 Rh20 Rh13 -170.14(13)
Rh19 Rh14 Rh20 Rh13 121.74(12)
Rh1 Rh14 Rh20 Rh13 42.16(9)
Rh9 Rh14 Rh20 Rh13 65.91(12)
C39 Rh14 Rh20 Rh25 -64.4(16)
Rh8 Rh14 Rh20 Rh25 66.4(3)
Rh22 Rh14 Rh20 Rh25 175.7(3)
Rh5 Rh14 Rh20 Rh25 30.7(2)
Rh3 Rh14 Rh20 Rh25 74.5(5)
Rh18 Rh14 Rh20 Rh25 -38.5(2)
Rh17 Rh14 Rh20 Rh25 0.8(3)
Rh28 Rh14 Rh20 Rh25 -110.5(3)
Rh19 Rh14 Rh20 Rh25 -178.6(2)
Rh1 Rh14 Rh20 Rh25 101.8(3)
Rh9 Rh14 Rh20 Rh25 125.6(2)
C39 Rh14 Rh20 Rh22 120.0(16)
Rh8 Rh14 Rh20 Rh22 -109.28(11)
Rh5 Rh14 Rh20 Rh22 -144.92(11)
Rh3 Rh14 Rh20 Rh22 -101.2(4)
Rh18 Rh14 Rh20 Rh22 145.82(11)
Rh17 Rh14 Rh20 Rh22 -174.89(12)
Rh28 Rh14 Rh20 Rh22 73.87(10)
Rh19 Rh14 Rh20 Rh22 5.75(11)
Rh1 Rh14 Rh20 Rh22 -73.83(9)
Rh9 Rh14 Rh20 Rh22 -50.08(9)
C39 Rh14 Rh20 Rh18 -25.8(16)
Rh8 Rh14 Rh20 Rh18 104.90(11)
Rh22 Rh14 Rh20 Rh18 -145.82(11)
Rh5 Rh14 Rh20 Rh18 69.27(9)
Rh3 Rh14 Rh20 Rh18 113.0(4)
Rh17 Rh14 Rh20 Rh18 39.30(10)
Rh28 Rh14 Rh20 Rh18 -71.95(10)
Rh19 Rh14 Rh20 Rh18 -140.07(14)
Rh1 Rh14 Rh20 Rh18 140.36(11)
Rh9 Rh14 Rh20 Rh18 164.10(12)
C39 Rh14 Rh20 Rh30 -59.0(16)
Rh8 Rh14 Rh20 Rh30 71.73(10)
Rh22 Rh14 Rh20 Rh30 -178.99(10)
Rh5 Rh14 Rh20 Rh30 36.09(9)
Rh3 Rh14 Rh20 Rh30 79.8(4)
Rh18 Rh14 Rh20 Rh30 -33.18(9)
Rh17 Rh14 Rh20 Rh30 6.12(12)
Rh28 Rh14 Rh20 Rh30 -105.12(11)
Rh19 Rh14 Rh20 Rh30 -173.24(11)
Rh1 Rh14 Rh20 Rh30 107.18(10)
Rh9 Rh14 Rh20 Rh30 130.93(10)
C42 Rh18 Rh20 C1 -18(2)
C4 Rh18 Rh20 C1 100.2(19)
Rh5 Rh18 Rh20 C1 177.5(16)
Rh14 Rh18 Rh20 C1 -112.5(16)
Rh30 Rh18 Rh20 C1 108.9(16)
Rh31 Rh18 Rh20 C1 37.8(16)
Rh17 Rh18 Rh20 C1 -149.6(16)
Rh28 Rh18 Rh20 C1 -39.2(16)
Rh11 Rh18 Rh20 C1 148.2(16)
C42 Rh18 Rh20 C2 160.3(19)
C4 Rh18 Rh20 C2 -81.6(15)
Rh5 Rh18 Rh20 C2 -4.3(11)
Rh14 Rh18 Rh20 C2 65.7(11)
Rh30 Rh18 Rh20 C2 -72.9(11)
Rh31 Rh18 Rh20 C2 -144.0(11)
Rh17 Rh18 Rh20 C2 28.6(11)
Rh28 Rh18 Rh20 C2 139.0(11)
Rh11 Rh18 Rh20 C2 -33.6(11)
C42 Rh18 Rh20 Rh28 21.3(16)
C4 Rh18 Rh20 Rh28 139.4(11)
Rh5 Rh18 Rh20 Rh28 -143.33(12)
Rh14 Rh18 Rh20 Rh28 -73.34(10)
Rh30 Rh18 Rh20 Rh28 148.13(12)
Rh31 Rh18 Rh20 Rh28 76.98(11)
Rh17 Rh18 Rh20 Rh28 -110.44(13)
Rh11 Rh18 Rh20 Rh28 -172.59(13)
C42 Rh18 Rh20 Rh31 -55.7(16)
C4 Rh18 Rh20 Rh31 62.4(11)
Rh5 Rh18 Rh20 Rh31 139.68(13)
Rh14 Rh18 Rh20 Rh31 -150.32(12)
Rh30 Rh18 Rh20 Rh31 71.15(11)
Rh17 Rh18 Rh20 Rh31 172.57(14)
Rh28 Rh18 Rh20 Rh31 -76.98(11)
Rh11 Rh18 Rh20 Rh31 110.43(12)
C42 Rh18 Rh20 Rh1 130.3(16)
C4 Rh18 Rh20 Rh1 -111.5(11)
Rh5 Rh18 Rh20 Rh1 -34.27(10)
Rh14 Rh18 Rh20 Rh1 35.73(10)
Rh30 Rh18 Rh20 Rh1 -102.80(11)
Rh31 Rh18 Rh20 Rh1 -173.95(13)
Rh17 Rh18 Rh20 Rh1 -1.38(14)
Rh28 Rh18 Rh20 Rh1 109.07(12)
Rh11 Rh18 Rh20 Rh1 -63.52(13)
C42 Rh18 Rh20 Rh5 164.6(16)
C4 Rh18 Rh20 Rh5 -77.3(11)
Rh14 Rh18 Rh20 Rh5 69.99(9)
Rh30 Rh18 Rh20 Rh5 -68.53(10)
Rh31 Rh18 Rh20 Rh5 -139.68(13)
Rh17 Rh18 Rh20 Rh5 32.89(10)
Rh28 Rh18 Rh20 Rh5 143.33(12)
Rh11 Rh18 Rh20 Rh5 -29.26(10)
C42 Rh18 Rh20 Rh13 -165.1(16)
C4 Rh18 Rh20 Rh13 -47.0(11)
Rh5 Rh18 Rh20 Rh13 30.25(10)
Rh14 Rh18 Rh20 Rh13 100.24(11)
Rh30 Rh18 Rh20 Rh13 -38.29(10)
Rh31 Rh18 Rh20 Rh13 -109.44(13)
Rh17 Rh18 Rh20 Rh13 63.14(13)
Rh28 Rh18 Rh20 Rh13 173.58(13)
Rh11 Rh18 Rh20 Rh13 0.99(13)
C42 Rh18 Rh20 Rh25 -102.0(16)
C4 Rh18 Rh20 Rh25 16.1(11)
Rh5 Rh18 Rh20 Rh25 93.34(11)
Rh14 Rh18 Rh20 Rh25 163.34(12)
Rh30 Rh18 Rh20 Rh25 24.81(10)
Rh31 Rh18 Rh20 Rh25 -46.34(11)
Rh17 Rh18 Rh20 Rh25 126.24(11)
Rh28 Rh18 Rh20 Rh25 -123.32(12)
Rh11 Rh18 Rh20 Rh25 64.09(12)
C42 Rh18 Rh20 Rh14 94.6(16)
C4 Rh18 Rh20 Rh14 -147.3(11)
Rh5 Rh18 Rh20 Rh14 -69.99(9)
Rh30 Rh18 Rh20 Rh14 -138.53(11)
Rh31 Rh18 Rh20 Rh14 150.32(12)
Rh17 Rh18 Rh20 Rh14 -37.10(10)
Rh28 Rh18 Rh20 Rh14 73.34(10)
Rh11 Rh18 Rh20 Rh14 -99.25(11)
C42 Rh18 Rh20 Rh22 67.4(16)
C4 Rh18 Rh20 Rh22 -174.5(11)
Rh5 Rh18 Rh20 Rh22 -97.21(11)
Rh14 Rh18 Rh20 Rh22 -27.22(9)
Rh30 Rh18 Rh20 Rh22 -165.74(11)
Rh31 Rh18 Rh20 Rh22 123.11(12)
Rh17 Rh18 Rh20 Rh22 -64.32(12)
Rh28 Rh18 Rh20 Rh22 46.12(10)
Rh11 Rh18 Rh20 Rh22 -126.47(10)
C42 Rh18 Rh20 Rh30 -126.9(16)
C4 Rh18 Rh20 Rh30 -8.7(11)
Rh5 Rh18 Rh20 Rh30 68.53(10)
Rh14 Rh18 Rh20 Rh30 138.53(11)
Rh31 Rh18 Rh20 Rh30 -71.15(11)
Rh17 Rh18 Rh20 Rh30 101.42(12)
Rh28 Rh18 Rh20 Rh30 -148.13(12)
Rh11 Rh18 Rh20 Rh30 39.28(10)
C33 Rh12 Rh21 C38 131(8)
Rh8 Rh12 Rh21 C38 -56(7)
Rh23 Rh12 Rh21 C38 44(7)
Rh4 Rh12 Rh21 C38 -42(8)
Rh3 Rh12 Rh21 C38 -120(7)
Rh24 Rh12 Rh21 C38 -154(7)
Rh27 Rh12 Rh21 C38 63(7)
Rh10 Rh12 Rh21 C38 3(7)
Rh9 Rh12 Rh21 C38 -90(7)
Rh6 Rh12 Rh21 C38 -24(7)
C33 Rh12 Rh21 C17 -48.2(13)
Rh8 Rh12 Rh21 C17 124.1(10)
Rh23 Rh12 Rh21 C17 -135.2(10)
Rh4 Rh12 Rh21 C17 138.7(11)
Rh3 Rh12 Rh21 C17 60.6(10)
Rh24 Rh12 Rh21 C17 26.0(10)
Rh27 Rh12 Rh21 C17 -116.4(10)
Rh10 Rh12 Rh21 C17 -177.0(10)
Rh9 Rh12 Rh21 C17 90.9(10)
Rh6 Rh12 Rh21 C17 156.1(10)
C33 Rh12 Rh21 C45 51.7(13)
Rh8 Rh12 Rh21 C45 -136.0(10)
Rh23 Rh12 Rh21 C45 -35.3(10)
Rh4 Rh12 Rh21 C45 -121.4(11)
Rh3 Rh12 Rh21 C45 160.4(10)
Rh24 Rh12 Rh21 C45 125.9(10)
Rh27 Rh12 Rh21 C45 -16.5(10)
Rh10 Rh12 Rh21 C45 -77.1(10)
Rh9 Rh12 Rh21 C45 -169.3(10)
Rh6 Rh12 Rh21 C45 -104.0(10)
C33 Rh12 Rh21 Rh9 -139.1(9)
Rh8 Rh12 Rh21 Rh9 33.25(9)
Rh23 Rh12 Rh21 Rh9 133.94(11)
Rh4 Rh12 Rh21 Rh9 47.8(4)
Rh3 Rh12 Rh21 Rh9 -30.31(11)
Rh24 Rh12 Rh21 Rh9 -64.85(9)
Rh27 Rh12 Rh21 Rh9 152.78(14)
Rh10 Rh12 Rh21 Rh9 92.18(10)
Rh6 Rh12 Rh21 Rh9 65.22(8)
C33 Rh12 Rh21 Rh6 155.7(9)
Rh8 Rh12 Rh21 Rh6 -31.97(9)
Rh23 Rh12 Rh21 Rh6 68.71(9)
Rh4 Rh12 Rh21 Rh6 -17.4(4)
Rh3 Rh12 Rh21 Rh6 -95.53(12)
Rh24 Rh12 Rh21 Rh6 -130.08(10)
Rh27 Rh12 Rh21 Rh6 87.55(13)
Rh10 Rh12 Rh21 Rh6 26.95(9)
Rh9 Rh12 Rh21 Rh6 -65.22(8)
C33 Rh12 Rh21 Rh23 87.0(9)
Rh8 Rh12 Rh21 Rh23 -100.69(11)
Rh4 Rh12 Rh21 Rh23 -86.1(4)
Rh3 Rh12 Rh21 Rh23 -164.24(13)
Rh24 Rh12 Rh21 Rh23 161.21(12)
Rh27 Rh12 Rh21 Rh23 18.84(12)
Rh10 Rh12 Rh21 Rh23 -41.76(10)
Rh9 Rh12 Rh21 Rh23 -133.94(11)
Rh6 Rh12 Rh21 Rh23 -68.71(9)
C33 Rh12 Rh21 Rh24 -74.2(9)
Rh8 Rh12 Rh21 Rh24 98.10(11)
Rh23 Rh12 Rh21 Rh24 -161.21(12)
Rh4 Rh12 Rh21 Rh24 112.7(4)
Rh3 Rh12 Rh21 Rh24 34.55(11)
Rh27 Rh12 Rh21 Rh24 -142.37(15)
Rh10 Rh12 Rh21 Rh24 157.03(12)
Rh9 Rh12 Rh21 Rh24 64.85(9)
Rh6 Rh12 Rh21 Rh24 130.08(10)
C27 Rh9 Rh21 C38 -24.2(15)
Rh19 Rh9 Rh21 C38 -100.1(11)
Rh8 Rh9 Rh21 C38 139.1(11)
Rh1 Rh9 Rh21 C38 77.3(11)
Rh24 Rh9 Rh21 C38 -120.9(11)
Rh6 Rh9 Rh21 C38 93.6(11)
Rh14 Rh9 Rh21 C38 165.7(11)
Rh22 Rh9 Rh21 C38 -9.3(12)
Rh12 Rh9 Rh21 C38 170.9(11)
Rh3 Rh9 Rh21 C38 -163.0(11)
C27 Rh9 Rh21 C17 69.2(14)
Rh19 Rh9 Rh21 C17 -6.6(11)
Rh8 Rh9 Rh21 C17 -127.5(11)
Rh1 Rh9 Rh21 C17 170.7(11)
Rh24 Rh9 Rh21 C17 -27.5(11)
Rh6 Rh9 Rh21 C17 -173.0(11)
Rh14 Rh9 Rh21 C17 -100.9(11)
Rh22 Rh9 Rh21 C17 84.1(11)
Rh12 Rh9 Rh21 C17 -95.7(11)
Rh3 Rh9 Rh21 C17 -69.6(11)
C27 Rh9 Rh21 C45 -173(2)
Rh19 Rh9 Rh21 C45 112(2)
Rh8 Rh9 Rh21 C45 -9(2)
Rh1 Rh9 Rh21 C45 -71(2)
Rh24 Rh9 Rh21 C45 91(2)
Rh6 Rh9 Rh21 C45 -55(2)
Rh14 Rh9 Rh21 C45 17(2)
Rh22 Rh9 Rh21 C45 -158(2)
Rh12 Rh9 Rh21 C45 23(2)
Rh3 Rh9 Rh21 C45 49(2)
C27 Rh9 Rh21 Rh12 164.9(9)
Rh19 Rh9 Rh21 Rh12 89.07(13)
Rh8 Rh9 Rh21 Rh12 -31.82(9)
Rh1 Rh9 Rh21 Rh12 -93.60(12)
Rh24 Rh9 Rh21 Rh12 68.25(9)
Rh6 Rh9 Rh21 Rh12 -77.32(9)
Rh14 Rh9 Rh21 Rh12 -5.2(3)
Rh22 Rh9 Rh21 Rh12 179.8(2)
Rh3 Rh9 Rh21 Rh12 26.10(9)
C27 Rh9 Rh21 Rh6 -117.8(9)
Rh19 Rh9 Rh21 Rh6 166.39(14)
Rh8 Rh9 Rh21 Rh6 45.50(9)
Rh1 Rh9 Rh21 Rh6 -16.28(11)
Rh24 Rh9 Rh21 Rh6 145.58(11)
Rh14 Rh9 Rh21 Rh6 72.1(2)
Rh22 Rh9 Rh21 Rh6 -102.9(2)
Rh12 Rh9 Rh21 Rh6 77.32(9)
Rh3 Rh9 Rh21 Rh6 103.42(10)
C27 Rh9 Rh21 Rh23 -154.2(9)
Rh19 Rh9 Rh21 Rh23 130.02(13)
Rh8 Rh9 Rh21 Rh23 9.12(13)
Rh1 Rh9 Rh21 Rh23 -52.65(15)
Rh24 Rh9 Rh21 Rh23 109.20(12)
Rh6 Rh9 Rh21 Rh23 -36.38(10)
Rh14 Rh9 Rh21 Rh23 35.7(3)
Rh22 Rh9 Rh21 Rh23 -139.2(2)
Rh12 Rh9 Rh21 Rh23 40.95(10)
Rh3 Rh9 Rh21 Rh23 67.04(12)
C27 Rh9 Rh21 Rh24 96.6(9)
Rh19 Rh9 Rh21 Rh24 20.81(12)
Rh8 Rh9 Rh21 Rh24 -100.08(11)
Rh1 Rh9 Rh21 Rh24 -161.85(14)
Rh6 Rh9 Rh21 Rh24 -145.58(11)
Rh14 Rh9 Rh21 Rh24 -73.5(2)
Rh22 Rh9 Rh21 Rh24 111.6(2)
Rh12 Rh9 Rh21 Rh24 -68.25(9)
Rh3 Rh9 Rh21 Rh24 -42.16(9)
C36 Rh6 Rh21 C38 34.1(15)
C37 Rh6 Rh21 C38 -52.7(13)
Rh8 Rh6 Rh21 C38 -153.6(11)
Rh10 Rh6 Rh21 C38 147.4(11)
Rh9 Rh6 Rh21 C38 -109.2(11)
Rh1 Rh6 Rh21 C38 -94.2(11)
Rh2 Rh6 Rh21 C38 -168.0(11)
Rh23 Rh6 Rh21 C38 110.5(11)
Rh12 Rh6 Rh21 C38 176.5(11)
C36 Rh6 Rh21 C17 158(3)
C37 Rh6 Rh21 C17 71(2)
Rh8 Rh6 Rh21 C17 -29(2)
Rh10 Rh6 Rh21 C17 -88(2)
Rh9 Rh6 Rh21 C17 15(2)
Rh1 Rh6 Rh21 C17 30(2)
Rh2 Rh6 Rh21 C17 -44(2)
Rh23 Rh6 Rh21 C17 -125(2)
Rh12 Rh6 Rh21 C17 -59(2)
C36 Rh6 Rh21 C45 -60.6(14)
C37 Rh6 Rh21 C45 -147.5(13)
Rh8 Rh6 Rh21 C45 111.7(10)
Rh10 Rh6 Rh21 C45 52.6(10)
Rh9 Rh6 Rh21 C45 156.1(10)
Rh1 Rh6 Rh21 C45 171.1(10)
Rh2 Rh6 Rh21 C45 97.2(11)
Rh23 Rh6 Rh21 C45 15.8(10)
Rh12 Rh6 Rh21 C45 81.7(10)
C36 Rh6 Rh21 Rh12 -142.3(10)
C37 Rh6 Rh21 Rh12 130.8(8)
Rh8 Rh6 Rh21 Rh12 29.97(9)
Rh10 Rh6 Rh21 Rh12 -29.10(9)
Rh9 Rh6 Rh21 Rh12 74.38(9)
Rh1 Rh6 Rh21 Rh12 89.32(11)
Rh2 Rh6 Rh21 Rh12 15.5(3)
Rh23 Rh6 Rh21 Rh12 -65.94(8)
C36 Rh6 Rh21 Rh9 143.3(10)
C37 Rh6 Rh21 Rh9 56.4(8)
Rh8 Rh6 Rh21 Rh9 -44.40(9)
Rh10 Rh6 Rh21 Rh9 -103.47(10)
Rh1 Rh6 Rh21 Rh9 14.95(10)
Rh2 Rh6 Rh21 Rh9 -58.9(3)
Rh23 Rh6 Rh21 Rh9 -140.31(10)
Rh12 Rh6 Rh21 Rh9 -74.38(9)
C36 Rh6 Rh21 Rh23 -76.4(10)
C37 Rh6 Rh21 Rh23 -163.3(8)
Rh8 Rh6 Rh21 Rh23 95.91(10)
Rh10 Rh6 Rh21 Rh23 36.84(9)
Rh9 Rh6 Rh21 Rh23 140.31(10)
Rh1 Rh6 Rh21 Rh23 155.26(12)
Rh2 Rh6 Rh21 Rh23 81.4(3)
Rh12 Rh6 Rh21 Rh23 65.94(8)
C36 Rh6 Rh21 Rh24 173.5(10)
C37 Rh6 Rh21 Rh24 86.6(8)
Rh8 Rh6 Rh21 Rh24 -14.26(13)
Rh10 Rh6 Rh21 Rh24 -73.33(12)
Rh9 Rh6 Rh21 Rh24 30.15(10)
Rh1 Rh6 Rh21 Rh24 45.09(14)
Rh2 Rh6 Rh21 Rh24 -28.7(3)
Rh23 Rh6 Rh21 Rh24 -110.17(11)
Rh12 Rh6 Rh21 Rh24 -44.23(9)
C39 Rh14 Rh22 C26 155(3)
Rh8 Rh14 Rh22 C26 31(2)
Rh5 Rh14 Rh22 C26 -30(2)
Rh3 Rh14 Rh22 C26 99(2)
Rh18 Rh14 Rh22 C26 -97(2)
Rh17 Rh14 Rh22 C26 2(3)
Rh28 Rh14 Rh22 C26 -123(2)
Rh19 Rh14 Rh22 C26 123(2)
Rh1 Rh14 Rh22 C26 0(2)
Rh9 Rh14 Rh22 C26 62(2)
Rh20 Rh14 Rh22 C26 -62(2)
C39 Rh14 Rh22 C24 -70.7(15)
Rh8 Rh14 Rh22 C24 165.0(11)
Rh5 Rh14 Rh22 C24 103.9(11)
Rh3 Rh14 Rh22 C24 -127.4(11)
Rh18 Rh14 Rh22 C24 36.7(11)
Rh17 Rh14 Rh22 C24 136.5(17)
Rh28 Rh14 Rh22 C24 10.6(11)
Rh19 Rh14 Rh22 C24 -102.7(11)
Rh1 Rh14 Rh22 C24 134.1(11)
Rh9 Rh14 Rh22 C24 -163.6(11)
Rh20 Rh14 Rh22 C24 72.1(11)
C39 Rh14 Rh22 C11 18.9(15)
Rh8 Rh14 Rh22 C11 -105.4(10)
Rh5 Rh14 Rh22 C11 -166.5(10)
Rh3 Rh14 Rh22 C11 -37.8(10)
Rh18 Rh14 Rh22 C11 126.3(10)
Rh17 Rh14 Rh22 C11 -133.9(17)
Rh28 Rh14 Rh22 C11 100.2(10)
Rh19 Rh14 Rh22 C11 -13.1(10)
Rh1 Rh14 Rh22 C11 -136.3(10)
Rh9 Rh14 Rh22 C11 -73.9(10)
Rh20 Rh14 Rh22 C11 161.7(10)
C39 Rh14 Rh22 Rh28 -81.3(11)
Rh8 Rh14 Rh22 Rh28 154.38(13)
Rh5 Rh14 Rh22 Rh28 93.30(12)
Rh3 Rh14 Rh22 Rh28 -138.01(13)
Rh18 Rh14 Rh22 Rh28 26.09(11)
Rh17 Rh14 Rh22 Rh28 125.9(14)
Rh19 Rh14 Rh22 Rh28 -113.29(10)
Rh1 Rh14 Rh22 Rh28 123.48(10)
Rh9 Rh14 Rh22 Rh28 -174.18(11)
Rh20 Rh14 Rh22 Rh28 61.48(9)
C39 Rh14 Rh22 Rh19 32.0(11)
Rh8 Rh14 Rh22 Rh19 -92.33(11)
Rh5 Rh14 Rh22 Rh19 -153.41(12)
Rh3 Rh14 Rh22 Rh19 -24.72(11)
Rh18 Rh14 Rh22 Rh19 139.37(13)
Rh17 Rh14 Rh22 Rh19 -120.8(14)
Rh28 Rh14 Rh22 Rh19 113.29(10)
Rh1 Rh14 Rh22 Rh19 -123.23(10)
Rh9 Rh14 Rh22 Rh19 -60.89(8)
Rh20 Rh14 Rh22 Rh19 174.77(10)
C39 Rh14 Rh22 Rh1 155.2(11)
Rh8 Rh14 Rh22 Rh1 30.90(10)
Rh5 Rh14 Rh22 Rh1 -30.18(10)
Rh3 Rh14 Rh22 Rh1 98.51(12)
Rh18 Rh14 Rh22 Rh1 -97.40(12)
Rh17 Rh14 Rh22 Rh1 2.4(14)
Rh28 Rh14 Rh22 Rh1 -123.48(10)
Rh19 Rh14 Rh22 Rh1 123.23(10)
Rh9 Rh14 Rh22 Rh1 62.34(8)
Rh20 Rh14 Rh22 Rh1 -62.00(8)
C39 Rh14 Rh22 Rh9 92.9(11)
Rh8 Rh14 Rh22 Rh9 -31.45(10)
Rh5 Rh14 Rh22 Rh9 -92.53(11)
Rh3 Rh14 Rh22 Rh9 36.17(10)
Rh18 Rh14 Rh22 Rh9 -159.74(13)
Rh17 Rh14 Rh22 Rh9 -59.9(14)
Rh28 Rh14 Rh22 Rh9 174.18(11)
Rh19 Rh14 Rh22 Rh9 60.89(8)
Rh1 Rh14 Rh22 Rh9 -62.34(8)
Rh20 Rh14 Rh22 Rh9 -124.35(9)
C39 Rh14 Rh22 Rh20 -142.8(11)
Rh8 Rh14 Rh22 Rh20 92.90(11)
Rh5 Rh14 Rh22 Rh20 31.82(10)
Rh3 Rh14 Rh22 Rh20 160.51(12)
Rh18 Rh14 Rh22 Rh20 -35.39(11)
Rh17 Rh14 Rh22 Rh20 64.4(14)
Rh28 Rh14 Rh22 Rh20 -61.48(9)
Rh19 Rh14 Rh22 Rh20 -174.77(10)
Rh1 Rh14 Rh22 Rh20 62.00(8)
Rh9 Rh14 Rh22 Rh20 124.35(9)
C41 Rh19 Rh22 C26 109.7(16)
C11 Rh19 Rh22 C26 46.5(18)
C18 Rh19 Rh22 C26 -9.1(17)
Rh9 Rh19 Rh22 C26 -77.7(12)
Rh24 Rh19 Rh22 C26 -65.4(12)
Rh3 Rh19 Rh22 C26 -130.8(12)
Rh14 Rh19 Rh22 C26 -152.7(12)
C41 Rh19 Rh22 C24 -0.8(15)
C11 Rh19 Rh22 C24 -64.0(17)
C18 Rh19 Rh22 C24 -119.5(16)
Rh9 Rh19 Rh22 C24 171.8(11)
Rh24 Rh19 Rh22 C24 -175.9(11)
Rh3 Rh19 Rh22 C24 118.7(11)
Rh14 Rh19 Rh22 C24 96.8(11)
C41 Rh19 Rh22 C11 63.2(16)
C18 Rh19 Rh22 C11 -55.6(17)
Rh9 Rh19 Rh22 C11 -124.2(13)
Rh24 Rh19 Rh22 C11 -111.9(13)
Rh3 Rh19 Rh22 C11 -177.3(13)
Rh14 Rh19 Rh22 C11 160.8(13)
C41 Rh19 Rh22 Rh14 -97.6(10)
C11 Rh19 Rh22 Rh14 -160.8(13)
C18 Rh19 Rh22 Rh14 143.7(12)
Rh9 Rh19 Rh22 Rh14 75.04(9)
Rh24 Rh19 Rh22 Rh14 87.29(13)
Rh3 Rh19 Rh22 Rh14 21.90(9)
C41 Rh19 Rh22 Rh28 -43.8(10)
C11 Rh19 Rh22 Rh28 -107.0(13)
C18 Rh19 Rh22 Rh28 -162.5(12)
Rh9 Rh19 Rh22 Rh28 128.85(11)
Rh24 Rh19 Rh22 Rh28 141.11(12)
Rh3 Rh19 Rh22 Rh28 75.72(11)
Rh14 Rh19 Rh22 Rh28 53.82(9)
C41 Rh19 Rh22 Rh1 -147.3(10)
C11 Rh19 Rh22 Rh1 149.6(13)
C18 Rh19 Rh22 Rh1 94.0(12)
Rh9 Rh19 Rh22 Rh1 25.36(9)
Rh24 Rh19 Rh22 Rh1 37.61(15)
Rh3 Rh19 Rh22 Rh1 -27.77(12)
Rh14 Rh19 Rh22 Rh1 -49.68(9)
C41 Rh19 Rh22 Rh9 -172.6(10)
C11 Rh19 Rh22 Rh9 124.2(13)
C18 Rh19 Rh22 Rh9 68.6(12)
Rh24 Rh19 Rh22 Rh9 12.25(11)
Rh3 Rh19 Rh22 Rh9 -53.13(9)
Rh14 Rh19 Rh22 Rh9 -75.04(9)
C41 Rh19 Rh22 Rh20 -91.9(10)
C11 Rh19 Rh22 Rh20 -155.1(13)
C18 Rh19 Rh22 Rh20 149.3(12)
Rh9 Rh19 Rh22 Rh20 80.71(12)
Rh24 Rh19 Rh22 Rh20 92.96(15)
Rh3 Rh19 Rh22 Rh20 27.57(15)
Rh14 Rh19 Rh22 Rh20 5.67(11)
C2 Rh1 Rh22 C26 -49.0(13)
C37 Rh1 Rh22 C26 45.0(14)
Rh8 Rh1 Rh22 C26 151.3(10)
Rh20 Rh1 Rh22 C26 -105.6(10)
Rh5 Rh1 Rh22 C26 -152.0(10)
Rh9 Rh1 Rh22 C26 105.4(10)
Rh6 Rh1 Rh22 C26 88.8(10)
Rh13 Rh1 Rh22 C26 -90.3(10)
Rh2 Rh1 Rh22 C26 177.6(10)
Rh14 Rh1 Rh22 C26 -180.0(10)
C2 Rh1 Rh22 C24 49.1(17)
C37 Rh1 Rh22 C24 143.0(17)
Rh8 Rh1 Rh22 C24 -110.7(14)
Rh20 Rh1 Rh22 C24 -7.6(14)
Rh5 Rh1 Rh22 C24 -54.0(14)
Rh9 Rh1 Rh22 C24 -156.6(14)
Rh6 Rh1 Rh22 C24 -173.2(14)
Rh13 Rh1 Rh22 C24 7.7(15)
Rh2 Rh1 Rh22 C24 -84.4(15)
Rh14 Rh1 Rh22 C24 -82.0(14)
C2 Rh1 Rh22 C11 -149.7(14)
C37 Rh1 Rh22 C11 -55.8(14)
Rh8 Rh1 Rh22 C11 50.5(11)
Rh20 Rh1 Rh22 C11 153.7(11)
Rh5 Rh1 Rh22 C11 107.3(11)
Rh9 Rh1 Rh22 C11 4.7(11)
Rh6 Rh1 Rh22 C11 -12.0(11)
Rh13 Rh1 Rh22 C11 168.9(11)
Rh2 Rh1 Rh22 C11 76.9(12)
Rh14 Rh1 Rh22 C11 79.3(11)
C2 Rh1 Rh22 Rh14 131.0(8)
C37 Rh1 Rh22 Rh14 -135.0(9)
Rh8 Rh1 Rh22 Rh14 -28.76(9)
Rh20 Rh1 Rh22 Rh14 74.41(9)
Rh5 Rh1 Rh22 Rh14 28.01(10)
Rh9 Rh1 Rh22 Rh14 -74.59(9)
Rh6 Rh1 Rh22 Rh14 -91.23(12)
Rh13 Rh1 Rh22 Rh14 89.64(12)
Rh2 Rh1 Rh22 Rh14 -2.4(3)
C2 Rh1 Rh22 Rh28 82.7(8)
C37 Rh1 Rh22 Rh28 176.7(9)
Rh8 Rh1 Rh22 Rh28 -77.05(11)
Rh20 Rh1 Rh22 Rh28 26.12(10)
Rh5 Rh1 Rh22 Rh28 -20.28(13)
Rh9 Rh1 Rh22 Rh28 -122.88(11)
Rh6 Rh1 Rh22 Rh28 -139.52(11)
Rh13 Rh1 Rh22 Rh28 41.36(14)
Rh2 Rh1 Rh22 Rh28 -50.7(3)
Rh14 Rh1 Rh22 Rh28 -48.29(9)
C2 Rh1 Rh22 Rh19 -179.3(8)
C37 Rh1 Rh22 Rh19 -85.4(9)
Rh8 Rh1 Rh22 Rh19 20.90(12)
Rh20 Rh1 Rh22 Rh19 124.06(11)
Rh5 Rh1 Rh22 Rh19 77.67(12)
Rh9 Rh1 Rh22 Rh19 -24.93(9)
Rh6 Rh1 Rh22 Rh19 -41.58(14)
Rh13 Rh1 Rh22 Rh19 139.30(11)
Rh2 Rh1 Rh22 Rh19 47.3(3)
Rh14 Rh1 Rh22 Rh19 49.66(9)
C2 Rh1 Rh22 Rh9 -154.4(8)
C37 Rh1 Rh22 Rh9 -60.5(9)
Rh8 Rh1 Rh22 Rh9 45.83(9)
Rh20 Rh1 Rh22 Rh9 148.99(10)
Rh5 Rh1 Rh22 Rh9 102.60(11)
Rh6 Rh1 Rh22 Rh9 -16.65(10)
Rh13 Rh1 Rh22 Rh9 164.23(13)
Rh2 Rh1 Rh22 Rh9 72.2(3)
Rh14 Rh1 Rh22 Rh9 74.59(9)
C2 Rh1 Rh22 Rh20 56.6(8)
C37 Rh1 Rh22 Rh20 150.6(9)
Rh8 Rh1 Rh22 Rh20 -103.17(10)
Rh5 Rh1 Rh22 Rh20 -46.40(9)
Rh9 Rh1 Rh22 Rh20 -148.99(10)
Rh6 Rh1 Rh22 Rh20 -165.64(13)
Rh13 Rh1 Rh22 Rh20 15.24(11)
Rh2 Rh1 Rh22 Rh20 -76.8(3)
Rh14 Rh1 Rh22 Rh20 -74.41(9)
C27 Rh9 Rh22 C26 35.0(14)
Rh19 Rh9 Rh22 C26 128.2(11)
Rh8 Rh9 Rh22 C26 -128.0(11)
Rh1 Rh9 Rh22 C26 -82.6(11)
Rh24 Rh9 Rh22 C26 115.6(11)
Rh6 Rh9 Rh22 C26 -65.9(11)
Rh21 Rh9 Rh22 C26 20.3(11)
Rh14 Rh9 Rh22 C26 -157.0(11)
Rh12 Rh9 Rh22 C26 -160.0(11)
Rh3 Rh9 Rh22 C26 174.6(11)
C27 Rh9 Rh22 C24 -116(3)
Rh19 Rh9 Rh22 C24 -23(3)
Rh8 Rh9 Rh22 C24 81(3)
Rh1 Rh9 Rh22 C24 126(3)
Rh24 Rh9 Rh22 C24 -35(3)
Rh6 Rh9 Rh22 C24 143(3)
Rh21 Rh9 Rh22 C24 -131(3)
Rh14 Rh9 Rh22 C24 52(3)
Rh12 Rh9 Rh22 C24 49(3)
Rh3 Rh9 Rh22 C24 24(3)
C27 Rh9 Rh22 C11 -59.2(12)
Rh19 Rh9 Rh22 C11 34.0(8)
Rh8 Rh9 Rh22 C11 137.8(8)
Rh1 Rh9 Rh22 C11 -176.8(8)
Rh24 Rh9 Rh22 C11 21.4(8)
Rh6 Rh9 Rh22 C11 -160.1(8)
Rh21 Rh9 Rh22 C11 -73.9(8)
Rh14 Rh9 Rh22 C11 108.8(8)
Rh12 Rh9 Rh22 C11 105.8(8)
Rh3 Rh9 Rh22 C11 80.3(8)
C27 Rh9 Rh22 Rh14 -168.0(9)
Rh19 Rh9 Rh22 Rh14 -74.82(9)
Rh8 Rh9 Rh22 Rh14 29.03(9)
Rh1 Rh9 Rh22 Rh14 74.44(9)
Rh24 Rh9 Rh22 Rh14 -87.37(13)
Rh6 Rh9 Rh22 Rh14 91.10(12)
Rh21 Rh9 Rh22 Rh14 177.3(2)
Rh12 Rh9 Rh22 Rh14 -3.0(2)
Rh3 Rh9 Rh22 Rh14 -28.44(9)
C27 Rh9 Rh22 Rh28 -161.9(9)
Rh19 Rh9 Rh22 Rh28 -68.70(13)
Rh8 Rh9 Rh22 Rh28 35.16(15)
Rh1 Rh9 Rh22 Rh28 80.57(13)
Rh24 Rh9 Rh22 Rh28 -81.25(16)
Rh6 Rh9 Rh22 Rh28 97.23(14)
Rh21 Rh9 Rh22 Rh28 -176.55(19)
Rh14 Rh9 Rh22 Rh28 6.12(11)
Rh12 Rh9 Rh22 Rh28 3.1(3)
Rh3 Rh9 Rh22 Rh28 -22.32(14)
C27 Rh9 Rh22 Rh19 -93.2(9)
Rh8 Rh9 Rh22 Rh19 103.86(11)
Rh1 Rh9 Rh22 Rh19 149.26(11)
Rh24 Rh9 Rh22 Rh19 -12.55(11)
Rh6 Rh9 Rh22 Rh19 165.93(13)
Rh21 Rh9 Rh22 Rh19 -107.9(2)
Rh14 Rh9 Rh22 Rh19 74.82(9)
Rh12 Rh9 Rh22 Rh19 71.8(2)
Rh3 Rh9 Rh22 Rh19 46.38(9)
C27 Rh9 Rh22 Rh1 117.5(9)
Rh19 Rh9 Rh22 Rh1 -149.26(11)
Rh8 Rh9 Rh22 Rh1 -45.41(9)
Rh24 Rh9 Rh22 Rh1 -161.81(14)
Rh6 Rh9 Rh22 Rh1 16.66(10)
Rh21 Rh9 Rh22 Rh1 102.9(2)
Rh14 Rh9 Rh22 Rh1 -74.44(9)
Rh12 Rh9 Rh22 Rh1 -77.4(2)
Rh3 Rh9 Rh22 Rh1 -102.89(9)
C27 Rh9 Rh22 Rh20 143.1(9)
Rh19 Rh9 Rh22 Rh20 -123.73(11)
Rh8 Rh9 Rh22 Rh20 -19.88(11)
Rh1 Rh9 Rh22 Rh20 25.53(8)
Rh24 Rh9 Rh22 Rh20 -136.28(11)
Rh6 Rh9 Rh22 Rh20 42.20(13)
Rh21 Rh9 Rh22 Rh20 128.4(2)
Rh14 Rh9 Rh22 Rh20 -48.91(9)
Rh12 Rh9 Rh22 Rh20 -51.9(2)
Rh3 Rh9 Rh22 Rh20 -77.35(10)
C1 Rh20 Rh22 C26 -38.8(14)
C2 Rh20 Rh22 C26 44.8(12)
Rh28 Rh20 Rh22 C26 -130.0(10)
Rh31 Rh20 Rh22 C26 -116.1(10)
Rh1 Rh20 Rh22 C26 82.4(10)
Rh5 Rh20 Rh22 C26 128.0(10)
Rh13 Rh20 Rh22 C26 67.3(10)
Rh25 Rh20 Rh22 C26 -18.6(10)
Rh14 Rh20 Rh22 C26 157.1(10)
Rh18 Rh20 Rh22 C26 -175.4(10)
Rh30 Rh20 Rh22 C26 159.2(10)
C1 Rh20 Rh22 C24 53.4(14)
C2 Rh20 Rh22 C24 137.1(12)
Rh28 Rh20 Rh22 C24 -37.7(10)
Rh31 Rh20 Rh22 C24 -23.9(10)
Rh1 Rh20 Rh22 C24 174.6(10)
Rh5 Rh20 Rh22 C24 -139.8(10)
Rh13 Rh20 Rh22 C24 159.5(10)
Rh25 Rh20 Rh22 C24 73.6(11)
Rh14 Rh20 Rh22 C24 -110.7(10)
Rh18 Rh20 Rh22 C24 -83.1(10)
Rh30 Rh20 Rh22 C24 -108.6(10)
C1 Rh20 Rh22 C11 111(3)
C2 Rh20 Rh22 C11 -165(3)
Rh28 Rh20 Rh22 C11 20(3)
Rh31 Rh20 Rh22 C11 34(3)
Rh1 Rh20 Rh22 C11 -128(3)
Rh5 Rh20 Rh22 C11 -82(3)
Rh13 Rh20 Rh22 C11 -143(3)
Rh25 Rh20 Rh22 C11 131(3)
Rh14 Rh20 Rh22 C11 -53(3)
Rh18 Rh20 Rh22 C11 -25(3)
Rh30 Rh20 Rh22 C11 -51(3)
C1 Rh20 Rh22 Rh14 164.1(10)
C2 Rh20 Rh22 Rh14 -112.3(7)
Rh28 Rh20 Rh22 Rh14 72.94(10)
Rh31 Rh20 Rh22 Rh14 86.77(14)
Rh1 Rh20 Rh22 Rh14 -74.71(9)
Rh5 Rh20 Rh22 Rh14 -29.09(9)
Rh13 Rh20 Rh22 Rh14 -89.80(13)
Rh25 Rh20 Rh22 Rh14 -175.7(3)
Rh18 Rh20 Rh22 Rh14 27.54(9)
Rh30 Rh20 Rh22 Rh14 2.1(2)
C1 Rh20 Rh22 Rh28 91.1(10)
C2 Rh20 Rh22 Rh28 174.8(7)
Rh31 Rh20 Rh22 Rh28 13.84(12)
Rh1 Rh20 Rh22 Rh28 -147.64(12)
Rh5 Rh20 Rh22 Rh28 -102.02(11)
Rh13 Rh20 Rh22 Rh28 -162.74(15)
Rh25 Rh20 Rh22 Rh28 111.4(3)
Rh14 Rh20 Rh22 Rh28 -72.94(10)
Rh18 Rh20 Rh22 Rh28 -45.39(9)
Rh30 Rh20 Rh22 Rh28 -70.8(2)
C1 Rh20 Rh22 Rh19 158.4(10)
C2 Rh20 Rh22 Rh19 -117.9(7)
Rh28 Rh20 Rh22 Rh19 67.26(13)
Rh31 Rh20 Rh22 Rh19 81.10(17)
Rh1 Rh20 Rh22 Rh19 -80.39(12)
Rh5 Rh20 Rh22 Rh19 -34.76(14)
Rh13 Rh20 Rh22 Rh19 -95.48(15)
Rh25 Rh20 Rh22 Rh19 178.6(2)
Rh14 Rh20 Rh22 Rh19 -5.68(11)
Rh18 Rh20 Rh22 Rh19 21.87(14)
Rh30 Rh20 Rh22 Rh19 -3.6(3)
C1 Rh20 Rh22 Rh1 -121.2(10)
C2 Rh20 Rh22 Rh1 -37.5(7)
Rh28 Rh20 Rh22 Rh1 147.64(12)
Rh31 Rh20 Rh22 Rh1 161.48(15)
Rh5 Rh20 Rh22 Rh1 45.62(9)
Rh13 Rh20 Rh22 Rh1 -15.09(11)
Rh25 Rh20 Rh22 Rh1 -101.0(2)
Rh14 Rh20 Rh22 Rh1 74.71(9)
Rh18 Rh20 Rh22 Rh1 102.25(10)
Rh30 Rh20 Rh22 Rh1 76.8(2)
C1 Rh20 Rh22 Rh9 -146.9(10)
C2 Rh20 Rh22 Rh9 -63.2(7)
Rh28 Rh20 Rh22 Rh9 121.99(11)
Rh31 Rh20 Rh22 Rh9 135.83(13)
Rh1 Rh20 Rh22 Rh9 -25.66(9)
Rh5 Rh20 Rh22 Rh9 19.97(11)
Rh13 Rh20 Rh22 Rh9 -40.75(14)
Rh25 Rh20 Rh22 Rh9 -126.6(2)
Rh14 Rh20 Rh22 Rh9 49.05(9)
Rh18 Rh20 Rh22 Rh9 76.60(10)
Rh30 Rh20 Rh22 Rh9 51.2(2)
C33 Rh12 Rh23 C16 -105(10)
Rh8 Rh12 Rh23 C16 84(10)
Rh21 Rh12 Rh23 C16 -16(10)
Rh4 Rh12 Rh23 C16 148(10)
Rh3 Rh12 Rh23 C16 66(10)
Rh24 Rh12 Rh23 C16 -36(10)
Rh27 Rh12 Rh23 C16 -178(100)
Rh10 Rh12 Rh23 C16 116(10)
Rh9 Rh12 Rh23 C16 24(10)
Rh6 Rh12 Rh23 C16 52(10)
C33 Rh12 Rh23 C45 -53.0(15)
Rh8 Rh12 Rh23 C45 136.1(11)
Rh21 Rh12 Rh23 C45 36.7(11)
Rh4 Rh12 Rh23 C45 -159.8(11)
Rh3 Rh12 Rh23 C45 118.3(12)
Rh24 Rh12 Rh23 C45 16.5(11)
Rh27 Rh12 Rh23 C45 -125.6(11)
Rh10 Rh12 Rh23 C45 168.6(11)
Rh9 Rh12 Rh23 C45 76.4(11)
Rh6 Rh12 Rh23 C45 104.0(11)
C33 Rh12 Rh23 C8 48.8(14)
Rh8 Rh12 Rh23 C8 -122.1(10)
Rh21 Rh12 Rh23 C8 138.4(10)
Rh4 Rh12 Rh23 C8 -58.0(10)
Rh3 Rh12 Rh23 C8 -139.9(10)
Rh24 Rh12 Rh23 C8 118.2(10)
Rh27 Rh12 Rh23 C8 -23.8(10)
Rh10 Rh12 Rh23 C8 -89.7(10)
Rh9 Rh12 Rh23 C8 178.2(10)
Rh6 Rh12 Rh23 C8 -154.2(10)
C33 Rh12 Rh23 Rh10 138.5(10)
Rh8 Rh12 Rh23 Rh10 -32.46(10)
Rh21 Rh12 Rh23 Rh10 -131.89(11)
Rh4 Rh12 Rh23 Rh10 31.63(11)
Rh3 Rh12 Rh23 Rh10 -50.2(5)
Rh24 Rh12 Rh23 Rh10 -152.08(14)
Rh27 Rh12 Rh23 Rh10 65.83(9)
Rh9 Rh12 Rh23 Rh10 -92.16(10)
Rh6 Rh12 Rh23 Rh10 -64.57(8)
C33 Rh12 Rh23 Rh21 -89.7(10)
Rh8 Rh12 Rh23 Rh21 99.43(11)
Rh4 Rh12 Rh23 Rh21 163.52(14)
Rh3 Rh12 Rh23 Rh21 81.7(5)
Rh24 Rh12 Rh23 Rh21 -20.20(12)
Rh27 Rh12 Rh23 Rh21 -162.28(12)
Rh10 Rh12 Rh23 Rh21 131.89(11)
Rh9 Rh12 Rh23 Rh21 39.72(9)
Rh6 Rh12 Rh23 Rh21 67.32(9)
C33 Rh12 Rh23 Rh27 72.6(10)
Rh8 Rh12 Rh23 Rh27 -98.29(11)
Rh21 Rh12 Rh23 Rh27 162.28(12)
Rh4 Rh12 Rh23 Rh27 -34.20(11)
Rh3 Rh12 Rh23 Rh27 -116.0(5)
Rh24 Rh12 Rh23 Rh27 142.08(15)
Rh10 Rh12 Rh23 Rh27 -65.83(9)
Rh9 Rh12 Rh23 Rh27 -158.00(12)
Rh6 Rh12 Rh23 Rh27 -130.40(10)
C33 Rh12 Rh23 Rh6 -157.0(10)
Rh8 Rh12 Rh23 Rh6 32.11(10)
Rh21 Rh12 Rh23 Rh6 -67.32(9)
Rh4 Rh12 Rh23 Rh6 96.20(12)
Rh3 Rh12 Rh23 Rh6 14.4(5)
Rh24 Rh12 Rh23 Rh6 -87.51(13)
Rh27 Rh12 Rh23 Rh6 130.40(10)
Rh10 Rh12 Rh23 Rh6 64.57(8)
Rh9 Rh12 Rh23 Rh6 -27.59(9)
C15 Rh10 Rh23 C16 10.7(19)
Rh2 Rh10 Rh23 C16 -75.9(15)
Rh8 Rh10 Rh23 C16 -139.8(15)
Rh26 Rh10 Rh23 C16 98.0(15)
Rh27 Rh10 Rh23 C16 119.2(15)
Rh6 Rh10 Rh23 C16 -94.3(15)
Rh7 Rh10 Rh23 C16 -169.6(15)
Rh12 Rh10 Rh23 C16 -171.6(15)
Rh16 Rh10 Rh23 C16 12.1(15)
Rh4 Rh10 Rh23 C16 161.5(15)
C15 Rh10 Rh23 C45 159(3)
Rh2 Rh10 Rh23 C45 73(2)
Rh8 Rh10 Rh23 C45 9(2)
Rh26 Rh10 Rh23 C45 -113(2)
Rh27 Rh10 Rh23 C45 -92(2)
Rh6 Rh10 Rh23 C45 54(2)
Rh7 Rh10 Rh23 C45 -21(2)
Rh12 Rh10 Rh23 C45 -23(2)
Rh16 Rh10 Rh23 C45 161(2)
Rh4 Rh10 Rh23 C45 -50(2)
C15 Rh10 Rh23 C8 -80.9(14)
Rh2 Rh10 Rh23 C8 -167.5(8)
Rh8 Rh10 Rh23 C8 128.6(8)
Rh26 Rh10 Rh23 C8 6.4(8)
Rh27 Rh10 Rh23 C8 27.6(8)
Rh6 Rh10 Rh23 C8 174.1(8)
Rh7 Rh10 Rh23 C8 98.8(8)
Rh12 Rh10 Rh23 C8 96.8(8)
Rh16 Rh10 Rh23 C8 -79.5(8)
Rh4 Rh10 Rh23 C8 69.9(8)
C15 Rh10 Rh23 Rh12 -177.7(12)
Rh2 Rh10 Rh23 Rh12 95.70(13)
Rh8 Rh10 Rh23 Rh12 31.83(10)
Rh26 Rh10 Rh23 Rh12 -90.38(13)
Rh27 Rh10 Rh23 Rh12 -69.14(9)
Rh6 Rh10 Rh23 Rh12 77.33(9)
Rh7 Rh10 Rh23 Rh12 2.1(3)
Rh16 Rh10 Rh23 Rh12 -176.2(2)
Rh4 Rh10 Rh23 Rh12 -26.85(9)
C15 Rh10 Rh23 Rh21 141.3(12)
Rh2 Rh10 Rh23 Rh21 54.64(14)
Rh8 Rh10 Rh23 Rh21 -9.23(13)
Rh26 Rh10 Rh23 Rh21 -131.43(12)
Rh27 Rh10 Rh23 Rh21 -110.20(11)
Rh6 Rh10 Rh23 Rh21 36.28(9)
Rh7 Rh10 Rh23 Rh21 -39.0(3)
Rh12 Rh10 Rh23 Rh21 -41.05(9)
Rh16 Rh10 Rh23 Rh21 142.7(2)
Rh4 Rh10 Rh23 Rh21 -67.91(12)
C15 Rh10 Rh23 Rh27 -108.5(12)
Rh2 Rh10 Rh23 Rh27 164.84(14)
Rh8 Rh10 Rh23 Rh27 100.97(11)
Rh26 Rh10 Rh23 Rh27 -21.23(11)
Rh6 Rh10 Rh23 Rh27 146.47(10)
Rh7 Rh10 Rh23 Rh27 71.2(3)
Rh12 Rh10 Rh23 Rh27 69.14(9)
Rh16 Rh10 Rh23 Rh27 -107.1(2)
Rh4 Rh10 Rh23 Rh27 42.29(9)
C15 Rh10 Rh23 Rh6 105.0(12)
Rh2 Rh10 Rh23 Rh6 18.37(11)
Rh8 Rh10 Rh23 Rh6 -45.50(9)
Rh26 Rh10 Rh23 Rh6 -167.71(14)
Rh27 Rh10 Rh23 Rh6 -146.47(10)
Rh7 Rh10 Rh23 Rh6 -75.3(3)
Rh12 Rh10 Rh23 Rh6 -77.33(9)
Rh16 Rh10 Rh23 Rh6 106.4(2)
Rh4 Rh10 Rh23 Rh6 -104.18(10)
C38 Rh21 Rh23 C16 4.0(19)
C17 Rh21 Rh23 C16 -113.0(19)
C45 Rh21 Rh23 C16 -59(2)
Rh12 Rh21 Rh23 C16 177.6(15)
Rh9 Rh21 Rh23 C16 133.4(15)
Rh6 Rh21 Rh23 C16 97.7(15)
Rh24 Rh21 Rh23 C16 -164.4(15)
C38 Rh21 Rh23 C45 64(2)
C17 Rh21 Rh23 C45 -54(2)
Rh12 Rh21 Rh23 C45 -122.9(15)
Rh9 Rh21 Rh23 C45 -167.1(15)
Rh6 Rh21 Rh23 C45 157.2(15)
Rh24 Rh21 Rh23 C45 -104.9(15)
C38 Rh21 Rh23 C8 119.9(17)
C17 Rh21 Rh23 C8 2.8(17)
C45 Rh21 Rh23 C8 56.3(19)
Rh12 Rh21 Rh23 C8 -66.6(12)
Rh9 Rh21 Rh23 C8 -110.8(12)
Rh6 Rh21 Rh23 C8 -146.5(12)
Rh24 Rh21 Rh23 C8 -48.5(12)
C38 Rh21 Rh23 Rh12 -173.6(12)
C17 Rh21 Rh23 Rh12 69.4(13)
C45 Rh21 Rh23 Rh12 122.9(15)
Rh9 Rh21 Rh23 Rh12 -44.23(10)
Rh6 Rh21 Rh23 Rh12 -79.90(9)
Rh24 Rh21 Rh23 Rh12 18.05(11)
C38 Rh21 Rh23 Rh10 -129.4(12)
C17 Rh21 Rh23 Rh10 113.5(13)
C45 Rh21 Rh23 Rh10 167.0(15)
Rh12 Rh21 Rh23 Rh10 44.14(10)
Rh9 Rh21 Rh23 Rh10 -0.09(14)
Rh6 Rh21 Rh23 Rh10 -35.76(9)
Rh24 Rh21 Rh23 Rh10 62.19(14)
C38 Rh21 Rh23 Rh27 169.5(12)
C17 Rh21 Rh23 Rh27 52.5(13)
C45 Rh21 Rh23 Rh27 106.0(15)
Rh12 Rh21 Rh23 Rh27 -16.89(11)
Rh9 Rh21 Rh23 Rh27 -61.12(14)
Rh6 Rh21 Rh23 Rh27 -96.80(12)
Rh24 Rh21 Rh23 Rh27 1.15(16)
C38 Rh21 Rh23 Rh6 -93.7(12)
C17 Rh21 Rh23 Rh6 149.3(13)
C45 Rh21 Rh23 Rh6 -157.2(15)
Rh12 Rh21 Rh23 Rh6 79.90(9)
Rh9 Rh21 Rh23 Rh6 35.67(9)
Rh24 Rh21 Rh23 Rh6 97.95(12)
C36 Rh6 Rh23 C16 -10.2(18)
C37 Rh6 Rh23 C16 -70(2)
Rh8 Rh6 Rh23 C16 156.7(14)
Rh10 Rh6 Rh23 C16 113.7(14)
Rh9 Rh6 Rh23 C16 -143.2(14)
Rh1 Rh6 Rh23 C16 168.4(14)
Rh2 Rh6 Rh23 C16 97.6(14)
Rh21 Rh6 Rh23 C16 -107.8(14)
Rh12 Rh6 Rh23 C16 -173.3(14)
C36 Rh6 Rh23 C45 81.2(16)
C37 Rh6 Rh23 C45 22(2)
Rh8 Rh6 Rh23 C45 -111.9(10)
Rh10 Rh6 Rh23 C45 -154.9(10)
Rh9 Rh6 Rh23 C45 -51.7(10)
Rh1 Rh6 Rh23 C45 -100.2(11)
Rh2 Rh6 Rh23 C45 -171.0(10)
Rh21 Rh6 Rh23 C45 -16.3(10)
Rh12 Rh6 Rh23 C45 -81.9(10)
C36 Rh6 Rh23 C8 -136(2)
C37 Rh6 Rh23 C8 165(2)
Rh8 Rh6 Rh23 C8 31.0(17)
Rh10 Rh6 Rh23 C8 -12.1(17)
Rh9 Rh6 Rh23 C8 91.1(17)
Rh1 Rh6 Rh23 C8 42.7(17)
Rh2 Rh6 Rh23 C8 -28.1(17)
Rh21 Rh6 Rh23 C8 126.5(17)
Rh12 Rh6 Rh23 C8 61.0(17)
C36 Rh6 Rh23 Rh12 163.1(12)
C37 Rh6 Rh23 Rh12 103.6(17)
Rh8 Rh6 Rh23 Rh12 -29.99(9)
Rh10 Rh6 Rh23 Rh12 -73.04(9)
Rh9 Rh6 Rh23 Rh12 30.14(10)
Rh1 Rh6 Rh23 Rh12 -18.3(3)
Rh2 Rh6 Rh23 Rh12 -89.11(10)
Rh21 Rh6 Rh23 Rh12 65.54(8)
C36 Rh6 Rh23 Rh10 -123.9(12)
C37 Rh6 Rh23 Rh10 176.6(17)
Rh8 Rh6 Rh23 Rh10 43.05(9)
Rh9 Rh6 Rh23 Rh10 103.18(10)
Rh1 Rh6 Rh23 Rh10 54.8(3)
Rh2 Rh6 Rh23 Rh10 -16.07(9)
Rh21 Rh6 Rh23 Rh10 138.57(10)
Rh12 Rh6 Rh23 Rh10 73.04(9)
C36 Rh6 Rh23 Rh21 97.5(12)
C37 Rh6 Rh23 Rh21 38.0(17)
Rh8 Rh6 Rh23 Rh21 -95.53(10)
Rh10 Rh6 Rh23 Rh21 -138.57(10)
Rh9 Rh6 Rh23 Rh21 -35.39(9)
Rh1 Rh6 Rh23 Rh21 -83.8(3)
Rh2 Rh6 Rh23 Rh21 -154.65(11)
Rh12 Rh6 Rh23 Rh21 -65.54(8)
C36 Rh6 Rh23 Rh27 -153.2(12)
C37 Rh6 Rh23 Rh27 147.3(17)
Rh8 Rh6 Rh23 Rh27 13.74(12)
Rh10 Rh6 Rh23 Rh27 -29.31(9)
Rh9 Rh6 Rh23 Rh27 73.87(12)
Rh1 Rh6 Rh23 Rh27 25.4(3)
Rh2 Rh6 Rh23 Rh27 -45.38(13)
Rh21 Rh6 Rh23 Rh27 109.27(11)
Rh12 Rh6 Rh23 Rh27 43.73(9)
C27 Rh9 Rh24 C47 162(7)
Rh19 Rh9 Rh24 C47 74(7)
Rh8 Rh9 Rh24 C47 -29(7)
Rh1 Rh9 Rh24 C47 -17(7)
Rh6 Rh9 Rh24 C47 -92(7)
Rh21 Rh9 Rh24 C47 -125(7)
Rh14 Rh9 Rh24 C47 29(7)
Rh22 Rh9 Rh24 C47 87(7)
Rh12 Rh9 Rh24 C47 -61(7)
Rh3 Rh9 Rh24 C47 5(7)
C27 Rh9 Rh24 C18 53.0(13)
Rh19 Rh9 Rh24 C18 -34.7(9)
Rh8 Rh9 Rh24 C18 -137.9(9)
Rh1 Rh9 Rh24 C18 -125.7(10)
Rh6 Rh9 Rh24 C18 159.1(9)
Rh21 Rh9 Rh24 C18 125.8(9)
Rh14 Rh9 Rh24 C18 -79.6(9)
Rh22 Rh9 Rh24 C18 -22.4(9)
Rh12 Rh9 Rh24 C18 -169.6(9)
Rh3 Rh9 Rh24 C18 -103.7(9)
C27 Rh9 Rh24 C17 -45.7(14)
Rh19 Rh9 Rh24 C17 -133.3(11)
Rh8 Rh9 Rh24 C17 123.5(11)
Rh1 Rh9 Rh24 C17 135.7(11)
Rh6 Rh9 Rh24 C17 60.5(11)
Rh21 Rh9 Rh24 C17 27.2(11)
Rh14 Rh9 Rh24 C17 -178.3(11)
Rh22 Rh9 Rh24 C17 -121.0(11)
Rh12 Rh9 Rh24 C17 91.8(11)
Rh3 Rh9 Rh24 C17 157.7(11)
C27 Rh9 Rh24 Rh12 -137.4(10)
Rh19 Rh9 Rh24 Rh12 134.86(10)
Rh8 Rh9 Rh24 Rh12 31.70(9)
Rh1 Rh9 Rh24 Rh12 43.9(4)
Rh6 Rh9 Rh24 Rh12 -31.33(10)
Rh21 Rh9 Rh24 Rh12 -64.60(8)
Rh14 Rh9 Rh24 Rh12 89.94(10)
Rh22 Rh9 Rh24 Rh12 147.22(12)
Rh3 Rh9 Rh24 Rh12 65.88(8)
C27 Rh9 Rh24 Rh19 87.7(10)
Rh8 Rh9 Rh24 Rh19 -103.17(11)
Rh1 Rh9 Rh24 Rh19 -91.0(4)
Rh6 Rh9 Rh24 Rh19 -166.20(13)
Rh21 Rh9 Rh24 Rh19 160.54(11)
Rh14 Rh9 Rh24 Rh19 -44.92(9)
Rh22 Rh9 Rh24 Rh19 12.36(11)
Rh12 Rh9 Rh24 Rh19 -134.86(10)
Rh3 Rh9 Rh24 Rh19 -68.99(9)
C27 Rh9 Rh24 Rh3 156.7(10)
Rh19 Rh9 Rh24 Rh3 68.99(9)
Rh8 Rh9 Rh24 Rh3 -34.18(9)
Rh1 Rh9 Rh24 Rh3 -22.0(4)
Rh6 Rh9 Rh24 Rh3 -97.21(11)
Rh21 Rh9 Rh24 Rh3 -130.48(10)
Rh14 Rh9 Rh24 Rh3 24.06(9)
Rh22 Rh9 Rh24 Rh3 81.34(12)
Rh12 Rh9 Rh24 Rh3 -65.88(8)
C27 Rh9 Rh24 Rh21 -72.8(10)
Rh19 Rh9 Rh24 Rh21 -160.54(11)
Rh8 Rh9 Rh24 Rh21 96.29(10)
Rh1 Rh9 Rh24 Rh21 108.5(4)
Rh6 Rh9 Rh24 Rh21 33.27(10)
Rh14 Rh9 Rh24 Rh21 154.54(11)
Rh22 Rh9 Rh24 Rh21 -148.18(13)
Rh12 Rh9 Rh24 Rh21 64.60(8)
Rh3 Rh9 Rh24 Rh21 130.48(10)
C33 Rh12 Rh24 C47 -24.5(15)
Rh8 Rh12 Rh24 C47 139.5(11)
Rh21 Rh12 Rh24 C47 -119.9(11)
Rh23 Rh12 Rh24 C47 -99.8(11)
Rh4 Rh12 Rh24 C47 76.3(11)
Rh3 Rh12 Rh24 C47 96.5(11)
Rh27 Rh12 Rh24 C47 -9.4(11)
Rh10 Rh12 Rh24 C47 171.4(11)
Rh9 Rh12 Rh24 C47 172.0(11)
Rh6 Rh12 Rh24 C47 -162.1(11)
C33 Rh12 Rh24 C18 -174(2)
Rh8 Rh12 Rh24 C18 -9.8(19)
Rh21 Rh12 Rh24 C18 90.8(19)
Rh23 Rh12 Rh24 C18 110.9(19)
Rh4 Rh12 Rh24 C18 -73.1(19)
Rh3 Rh12 Rh24 C18 -52.8(19)
Rh27 Rh12 Rh24 C18 -158.7(19)
Rh10 Rh12 Rh24 C18 22(2)
Rh9 Rh12 Rh24 C18 22.7(19)
Rh6 Rh12 Rh24 C18 48.6(19)
C33 Rh12 Rh24 C17 69.9(14)
Rh8 Rh12 Rh24 C17 -126.2(10)
Rh21 Rh12 Rh24 C17 -25.6(10)
Rh23 Rh12 Rh24 C17 -5.5(10)
Rh4 Rh12 Rh24 C17 170.6(10)
Rh3 Rh12 Rh24 C17 -169.1(10)
Rh27 Rh12 Rh24 C17 84.9(10)
Rh10 Rh12 Rh24 C17 -94.3(10)
Rh9 Rh12 Rh24 C17 -93.7(10)
Rh6 Rh12 Rh24 C17 -67.8(10)
C33 Rh12 Rh24 Rh9 163.6(10)
Rh8 Rh12 Rh24 Rh9 -32.50(9)
Rh21 Rh12 Rh24 Rh9 68.12(9)
Rh23 Rh12 Rh24 Rh9 88.22(13)
Rh4 Rh12 Rh24 Rh9 -95.72(13)
Rh3 Rh12 Rh24 Rh9 -75.44(9)
Rh27 Rh12 Rh24 Rh9 178.7(2)
Rh10 Rh12 Rh24 Rh9 -0.6(3)
Rh6 Rh12 Rh24 Rh9 25.95(9)
C33 Rh12 Rh24 Rh19 -157.7(10)
Rh8 Rh12 Rh24 Rh19 6.22(13)
Rh21 Rh12 Rh24 Rh19 106.83(11)
Rh23 Rh12 Rh24 Rh19 126.94(13)
Rh4 Rh12 Rh24 Rh19 -57.00(15)
Rh3 Rh12 Rh24 Rh19 -36.72(10)
Rh27 Rh12 Rh24 Rh19 -142.63(18)
Rh10 Rh12 Rh24 Rh19 38.2(3)
Rh9 Rh12 Rh24 Rh19 38.72(9)
Rh6 Rh12 Rh24 Rh19 64.66(12)
C33 Rh12 Rh24 Rh3 -121.0(10)
Rh8 Rh12 Rh24 Rh3 42.94(9)
Rh21 Rh12 Rh24 Rh3 143.55(11)
Rh23 Rh12 Rh24 Rh3 163.66(15)
Rh4 Rh12 Rh24 Rh3 -20.28(12)
Rh27 Rh12 Rh24 Rh3 -105.9(2)
Rh10 Rh12 Rh24 Rh3 74.9(3)
Rh9 Rh12 Rh24 Rh3 75.44(9)
Rh6 Rh12 Rh24 Rh3 101.38(10)
C33 Rh12 Rh24 Rh21 95.4(10)
Rh8 Rh12 Rh24 Rh21 -100.62(11)
Rh23 Rh12 Rh24 Rh21 20.11(12)
Rh4 Rh12 Rh24 Rh21 -163.84(15)
Rh3 Rh12 Rh24 Rh21 -143.55(11)
Rh27 Rh12 Rh24 Rh21 110.5(2)
Rh10 Rh12 Rh24 Rh21 -68.7(3)
Rh9 Rh12 Rh24 Rh21 -68.12(9)
Rh6 Rh12 Rh24 Rh21 -42.17(9)
C41 Rh19 Rh24 C47 1.8(15)
C11 Rh19 Rh24 C47 121.7(16)
C18 Rh19 Rh24 C47 63.1(17)
Rh9 Rh19 Rh24 C47 -170.3(12)
Rh3 Rh19 Rh24 C47 -91.1(12)
Rh22 Rh19 Rh24 C47 176.8(11)
Rh14 Rh19 Rh24 C47 -124.4(12)
C41 Rh19 Rh24 C18 -61.3(16)
C11 Rh19 Rh24 C18 58.6(17)
Rh9 Rh19 Rh24 C18 126.6(13)
Rh3 Rh19 Rh24 C18 -154.1(13)
Rh22 Rh19 Rh24 C18 113.8(13)
Rh14 Rh19 Rh24 C18 172.5(13)
C41 Rh19 Rh24 C17 -120.5(16)
C11 Rh19 Rh24 C17 -0.6(17)
C18 Rh19 Rh24 C17 -59.2(17)
Rh9 Rh19 Rh24 C17 67.4(12)
Rh3 Rh19 Rh24 C17 146.6(12)
Rh22 Rh19 Rh24 C17 54.5(12)
Rh14 Rh19 Rh24 C17 113.3(12)
C41 Rh19 Rh24 Rh9 172.1(10)
C11 Rh19 Rh24 Rh9 -68.0(12)
C18 Rh19 Rh24 Rh9 -126.6(13)
Rh3 Rh19 Rh24 Rh9 79.26(9)
Rh22 Rh19 Rh24 Rh9 -12.84(12)
Rh14 Rh19 Rh24 Rh9 45.92(9)
C41 Rh19 Rh24 Rh12 129.3(10)
C11 Rh19 Rh24 Rh12 -110.8(12)
C18 Rh19 Rh24 Rh12 -169.5(13)
Rh9 Rh19 Rh24 Rh12 -42.86(10)
Rh3 Rh19 Rh24 Rh12 36.40(10)
Rh22 Rh19 Rh24 Rh12 -55.69(15)
Rh14 Rh19 Rh24 Rh12 3.06(13)
C41 Rh19 Rh24 Rh3 92.9(10)
C11 Rh19 Rh24 Rh3 -147.2(12)
C18 Rh19 Rh24 Rh3 154.1(13)
Rh9 Rh19 Rh24 Rh3 -79.26(9)
Rh22 Rh19 Rh24 Rh3 -92.09(13)
Rh14 Rh19 Rh24 Rh3 -33.34(9)
C41 Rh19 Rh24 Rh21 -169.6(10)
C11 Rh19 Rh24 Rh21 -49.7(12)
C18 Rh19 Rh24 Rh21 -108.4(13)
Rh9 Rh19 Rh24 Rh21 18.24(10)
Rh3 Rh19 Rh24 Rh21 97.50(11)
Rh22 Rh19 Rh24 Rh21 5.41(17)
Rh14 Rh19 Rh24 Rh21 64.16(13)
C34 Rh3 Rh24 C47 12.1(16)
C39 Rh3 Rh24 C47 100.6(15)
Rh14 Rh3 Rh24 C47 153.7(11)
Rh8 Rh3 Rh24 C47 -145.5(11)
Rh12 Rh3 Rh24 C47 -104.3(11)
Rh19 Rh3 Rh24 C47 116.5(11)
Rh17 Rh3 Rh24 C47 -150.7(11)
Rh4 Rh3 Rh24 C47 -86.4(11)
Rh9 Rh3 Rh24 C47 -179.2(11)
C34 Rh3 Rh24 C18 -86.0(15)
C39 Rh3 Rh24 C18 2.4(15)
Rh14 Rh3 Rh24 C18 55.6(10)
Rh8 Rh3 Rh24 C18 116.4(10)
Rh12 Rh3 Rh24 C18 157.6(10)
Rh19 Rh3 Rh24 C18 18.4(10)
Rh17 Rh3 Rh24 C18 111.2(10)
Rh4 Rh3 Rh24 C18 175.5(10)
Rh9 Rh3 Rh24 C18 82.7(10)
C34 Rh3 Rh24 C17 139(2)
C39 Rh3 Rh24 C17 -132(2)
Rh14 Rh3 Rh24 C17 -79(2)
Rh8 Rh3 Rh24 C17 -18(2)
Rh12 Rh3 Rh24 C17 23(2)
Rh19 Rh3 Rh24 C17 -116(2)
Rh17 Rh3 Rh24 C17 -23(2)
Rh4 Rh3 Rh24 C17 41(2)
Rh9 Rh3 Rh24 C17 -52(2)
C34 Rh3 Rh24 Rh9 -168.7(12)
C39 Rh3 Rh24 Rh9 -80.3(11)
Rh14 Rh3 Rh24 Rh9 -27.13(10)
Rh8 Rh3 Rh24 Rh9 33.71(9)
Rh12 Rh3 Rh24 Rh9 74.86(9)
Rh19 Rh3 Rh24 Rh9 -64.30(9)
Rh17 Rh3 Rh24 Rh9 28.5(4)
Rh4 Rh3 Rh24 Rh9 92.77(11)
C34 Rh3 Rh24 Rh12 116.4(12)
C39 Rh3 Rh24 Rh12 -155.1(11)
Rh14 Rh3 Rh24 Rh12 -101.99(11)
Rh8 Rh3 Rh24 Rh12 -41.15(10)
Rh19 Rh3 Rh24 Rh12 -139.16(11)
Rh17 Rh3 Rh24 Rh12 -46.4(4)
Rh4 Rh3 Rh24 Rh12 17.91(10)
Rh9 Rh3 Rh24 Rh12 -74.86(9)
C34 Rh3 Rh24 Rh19 -104.4(12)
C39 Rh3 Rh24 Rh19 -16.0(11)
Rh14 Rh3 Rh24 Rh19 37.17(10)
Rh8 Rh3 Rh24 Rh19 98.01(10)
Rh12 Rh3 Rh24 Rh19 139.16(11)
Rh17 Rh3 Rh24 Rh19 92.8(4)
Rh4 Rh3 Rh24 Rh19 157.07(12)
Rh9 Rh3 Rh24 Rh19 64.30(9)
C34 Rh3 Rh24 Rh21 147.9(12)
C39 Rh3 Rh24 Rh21 -123.7(11)
Rh14 Rh3 Rh24 Rh21 -70.51(13)
Rh8 Rh3 Rh24 Rh21 -9.67(13)
Rh12 Rh3 Rh24 Rh21 31.48(10)
Rh19 Rh3 Rh24 Rh21 -107.68(11)
Rh17 Rh3 Rh24 Rh21 -14.9(4)
Rh4 Rh3 Rh24 Rh21 49.39(14)
Rh9 Rh3 Rh24 Rh21 -43.38(9)
C38 Rh21 Rh24 C47 -92.6(19)
C17 Rh21 Rh24 C47 -49.6(19)
C45 Rh21 Rh24 C47 24.9(16)
Rh12 Rh21 Rh24 C47 92.0(12)
Rh9 Rh21 Rh24 C47 171.3(12)
Rh6 Rh21 Rh24 C47 140.4(12)
Rh23 Rh21 Rh24 C47 74.1(12)
C38 Rh21 Rh24 C18 27.9(18)
C17 Rh21 Rh24 C18 70.9(19)
C45 Rh21 Rh24 C18 145.4(15)
Rh12 Rh21 Rh24 C18 -147.5(11)
Rh9 Rh21 Rh24 C18 -68.2(11)
Rh6 Rh21 Rh24 C18 -99.1(11)
Rh23 Rh21 Rh24 C18 -165.4(11)
C38 Rh21 Rh24 C17 -43(2)
C45 Rh21 Rh24 C17 74.5(18)
Rh12 Rh21 Rh24 C17 141.6(15)
Rh9 Rh21 Rh24 C17 -139.0(15)
Rh6 Rh21 Rh24 C17 -170.0(15)
Rh23 Rh21 Rh24 C17 123.7(15)
C38 Rh21 Rh24 Rh9 96.1(14)
C17 Rh21 Rh24 Rh9 139.0(15)
C45 Rh21 Rh24 Rh9 -146.5(10)
Rh12 Rh21 Rh24 Rh9 -79.31(10)
Rh6 Rh21 Rh24 Rh9 -30.93(10)
Rh23 Rh21 Rh24 Rh9 -97.25(12)
C38 Rh21 Rh24 Rh12 175.4(14)
C17 Rh21 Rh24 Rh12 -141.6(15)
C45 Rh21 Rh24 Rh12 -67.1(10)
Rh9 Rh21 Rh24 Rh12 79.31(10)
Rh6 Rh21 Rh24 Rh12 48.38(10)
Rh23 Rh21 Rh24 Rh12 -17.94(11)
C38 Rh21 Rh24 Rh19 78.4(14)
C17 Rh21 Rh24 Rh19 121.3(15)
C45 Rh21 Rh24 Rh19 -164.2(10)
Rh12 Rh21 Rh24 Rh19 -97.06(12)
Rh9 Rh21 Rh24 Rh19 -17.75(10)
Rh6 Rh21 Rh24 Rh19 -48.68(14)
Rh23 Rh21 Rh24 Rh19 -115.00(13)
C38 Rh21 Rh24 Rh3 143.0(14)
C17 Rh21 Rh24 Rh3 -174.1(15)
C45 Rh21 Rh24 Rh3 -99.6(10)
Rh12 Rh21 Rh24 Rh3 -32.49(10)
Rh9 Rh21 Rh24 Rh3 46.83(10)
Rh6 Rh21 Rh24 Rh3 15.90(14)
Rh23 Rh21 Rh24 Rh3 -50.42(15)
C1 Rh20 Rh25 C3 29.9(16)
C2 Rh20 Rh25 C3 -54.0(14)
Rh28 Rh20 Rh25 C3 103.7(12)
Rh31 Rh20 Rh25 C3 122.2(12)
Rh1 Rh20 Rh25 C3 -76.2(12)
Rh5 Rh20 Rh25 C3 -137.4(12)
Rh13 Rh20 Rh25 C3 -92.4(12)
Rh14 Rh20 Rh25 C3 -162.9(12)
Rh22 Rh20 Rh25 C3 9.4(13)
Rh18 Rh20 Rh25 C3 165.8(12)
Rh30 Rh20 Rh25 C3 -169.3(12)
C1 Rh20 Rh25 C20 -64.9(14)
C2 Rh20 Rh25 C20 -148.8(12)
Rh28 Rh20 Rh25 C20 9.0(10)
Rh31 Rh20 Rh25 C20 27.4(9)
Rh1 Rh20 Rh25 C20 -170.9(9)
Rh5 Rh20 Rh25 C20 127.8(9)
Rh13 Rh20 Rh25 C20 172.8(9)
Rh14 Rh20 Rh25 C20 102.3(10)
Rh22 Rh20 Rh25 C20 -85.4(10)
Rh18 Rh20 Rh25 C20 71.0(9)
Rh30 Rh20 Rh25 C20 95.9(9)
C1 Rh20 Rh25 C25 172(2)
C2 Rh20 Rh25 C25 88(2)
Rh28 Rh20 Rh25 C25 -114.5(19)
Rh31 Rh20 Rh25 C25 -96.0(19)
Rh1 Rh20 Rh25 C25 65.6(19)
Rh5 Rh20 Rh25 C25 4.4(19)
Rh13 Rh20 Rh25 C25 49.3(19)
Rh14 Rh20 Rh25 C25 -21.1(19)
Rh22 Rh20 Rh25 C25 151.2(19)
Rh18 Rh20 Rh25 C25 -52.4(19)
Rh30 Rh20 Rh25 C25 -27.6(19)
C1 Rh20 Rh25 Rh30 -160.8(10)
C2 Rh20 Rh25 Rh30 115.4(7)
Rh28 Rh20 Rh25 Rh30 -86.91(15)
Rh31 Rh20 Rh25 Rh30 -68.46(10)
Rh1 Rh20 Rh25 Rh30 93.19(13)
Rh5 Rh20 Rh25 Rh30 31.98(9)
Rh13 Rh20 Rh25 Rh30 76.90(10)
Rh14 Rh20 Rh25 Rh30 6.5(2)
Rh22 Rh20 Rh25 Rh30 178.8(2)
Rh18 Rh20 Rh25 Rh30 -24.82(10)
C1 Rh20 Rh25 Rh13 122.3(10)
C2 Rh20 Rh25 Rh13 38.5(7)
Rh28 Rh20 Rh25 Rh13 -163.81(16)
Rh31 Rh20 Rh25 Rh13 -145.36(12)
Rh1 Rh20 Rh25 Rh13 16.29(11)
Rh5 Rh20 Rh25 Rh13 -44.92(9)
Rh14 Rh20 Rh25 Rh13 -70.4(2)
Rh22 Rh20 Rh25 Rh13 101.8(2)
Rh18 Rh20 Rh25 Rh13 -101.73(11)
Rh30 Rh20 Rh25 Rh13 -76.90(10)
C1 Rh20 Rh25 Rh29 158.4(10)
C2 Rh20 Rh25 Rh29 74.5(7)
Rh28 Rh20 Rh25 Rh29 -127.77(14)
Rh31 Rh20 Rh25 Rh29 -109.32(12)
Rh1 Rh20 Rh25 Rh29 52.33(15)
Rh5 Rh20 Rh25 Rh29 -8.88(13)
Rh13 Rh20 Rh25 Rh29 36.04(10)
Rh14 Rh20 Rh25 Rh29 -34.4(3)
Rh22 Rh20 Rh25 Rh29 137.9(2)
Rh18 Rh20 Rh25 Rh29 -65.68(12)
Rh30 Rh20 Rh25 Rh29 -40.86(10)
C1 Rh20 Rh25 Rh31 -92.3(10)
C2 Rh20 Rh25 Rh31 -176.2(7)
Rh28 Rh20 Rh25 Rh31 -18.45(13)
Rh1 Rh20 Rh25 Rh31 161.65(15)
Rh5 Rh20 Rh25 Rh31 100.44(11)
Rh13 Rh20 Rh25 Rh31 145.36(12)
Rh14 Rh20 Rh25 Rh31 74.9(2)
Rh22 Rh20 Rh25 Rh31 -112.8(3)
Rh18 Rh20 Rh25 Rh31 43.64(10)
Rh30 Rh20 Rh25 Rh31 68.46(10)
C12 Rh13 Rh25 C3 -37.2(15)
C2 Rh13 Rh25 C3 52.2(14)
Rh5 Rh13 Rh25 C3 151.3(11)
Rh15 Rh13 Rh25 C3 -148.5(11)
Rh20 Rh13 Rh25 C3 106.2(11)
Rh1 Rh13 Rh25 C3 91.1(11)
Rh2 Rh13 Rh25 C3 165.6(12)
Rh29 Rh13 Rh25 C3 -113.3(11)
Rh30 Rh13 Rh25 C3 -178.3(11)
C12 Rh13 Rh25 C20 -158(2)
C2 Rh13 Rh25 C20 -69(2)
Rh5 Rh13 Rh25 C20 30(2)
Rh15 Rh13 Rh25 C20 91(2)
Rh20 Rh13 Rh25 C20 -15(2)
Rh1 Rh13 Rh25 C20 -30(2)
Rh2 Rh13 Rh25 C20 45(2)
Rh29 Rh13 Rh25 C20 126(2)
Rh30 Rh13 Rh25 C20 61(2)
C12 Rh13 Rh25 C25 57.7(13)
C2 Rh13 Rh25 C25 147.1(13)
Rh5 Rh13 Rh25 C25 -113.8(9)
Rh15 Rh13 Rh25 C25 -53.5(9)
Rh20 Rh13 Rh25 C25 -158.9(9)
Rh1 Rh13 Rh25 C25 -174.0(9)
Rh2 Rh13 Rh25 C25 -99.5(10)
Rh29 Rh13 Rh25 C25 -18.4(9)
Rh30 Rh13 Rh25 C25 -83.4(9)
C12 Rh13 Rh25 Rh30 141.2(10)
C2 Rh13 Rh25 Rh30 -129.5(9)
Rh5 Rh13 Rh25 Rh30 -30.38(10)
Rh15 Rh13 Rh25 Rh30 29.87(11)
Rh20 Rh13 Rh25 Rh30 -75.49(10)
Rh1 Rh13 Rh25 Rh30 -90.54(12)
Rh2 Rh13 Rh25 Rh30 -16.1(3)
Rh29 Rh13 Rh25 Rh30 64.99(10)
C12 Rh13 Rh25 Rh20 -143.3(10)
C2 Rh13 Rh25 Rh20 -54.0(9)
Rh5 Rh13 Rh25 Rh20 45.11(9)
Rh15 Rh13 Rh25 Rh20 105.37(11)
Rh1 Rh13 Rh25 Rh20 -15.05(10)
Rh2 Rh13 Rh25 Rh20 59.4(3)
Rh29 Rh13 Rh25 Rh20 140.48(11)
Rh30 Rh13 Rh25 Rh20 75.49(10)
C12 Rh13 Rh25 Rh29 76.2(10)
C2 Rh13 Rh25 Rh29 165.6(9)
Rh5 Rh13 Rh25 Rh29 -95.37(11)
Rh15 Rh13 Rh25 Rh29 -35.12(11)
Rh20 Rh13 Rh25 Rh29 -140.48(11)
Rh1 Rh13 Rh25 Rh29 -155.53(13)
Rh2 Rh13 Rh25 Rh29 -81.1(3)
Rh30 Rh13 Rh25 Rh29 -64.99(10)
C12 Rh13 Rh25 Rh31 -173.0(10)
C2 Rh13 Rh25 Rh31 -83.6(9)
Rh5 Rh13 Rh25 Rh31 15.47(13)
Rh15 Rh13 Rh25 Rh31 75.72(13)
Rh20 Rh13 Rh25 Rh31 -29.64(10)
Rh1 Rh13 Rh25 Rh31 -44.69(15)
Rh2 Rh13 Rh25 Rh31 29.8(4)
Rh29 Rh13 Rh25 Rh31 110.84(12)
Rh30 Rh13 Rh25 Rh31 45.85(10)
C15 Rh10 Rh26 C44 177(100)
Rh2 Rh10 Rh26 C44 -82(11)
Rh8 Rh10 Rh26 C44 -17(11)
Rh27 Rh10 Rh26 C44 82(11)
Rh6 Rh10 Rh26 C44 -3(11)
Rh23 Rh10 Rh26 C44 103(11)
Rh7 Rh10 Rh26 C44 -50(11)
Rh12 Rh10 Rh26 C44 42(11)
Rh16 Rh10 Rh26 C44 -113(11)
Rh4 Rh10 Rh26 C44 13(11)
C15 Rh10 Rh26 C7 59.8(14)
Rh2 Rh10 Rh26 C7 160.5(10)
Rh8 Rh10 Rh26 C7 -133.8(10)
Rh27 Rh10 Rh26 C7 -35.0(10)
Rh6 Rh10 Rh26 C7 -120.7(12)
Rh23 Rh10 Rh26 C7 -13.8(10)
Rh7 Rh10 Rh26 C7 -167.2(10)
Rh12 Rh10 Rh26 C7 -74.8(10)
Rh16 Rh10 Rh26 C7 129.8(10)
Rh4 Rh10 Rh26 C7 -103.9(10)
C15 Rh10 Rh26 C9 -38.1(14)
Rh2 Rh10 Rh26 C9 62.7(9)
Rh8 Rh10 Rh26 C9 128.4(9)
Rh27 Rh10 Rh26 C9 -132.8(9)
Rh6 Rh10 Rh26 C9 141.5(11)
Rh23 Rh10 Rh26 C9 -111.6(9)
Rh7 Rh10 Rh26 C9 95.0(9)
Rh12 Rh10 Rh26 C9 -172.6(9)
Rh16 Rh10 Rh26 C9 32.0(9)
Rh4 Rh10 Rh26 C9 158.3(9)
C15 Rh10 Rh26 Rh27 94.8(11)
Rh2 Rh10 Rh26 Rh27 -164.47(13)
Rh8 Rh10 Rh26 Rh27 -98.76(11)
Rh6 Rh10 Rh26 Rh27 -85.7(6)
Rh23 Rh10 Rh26 Rh27 21.25(11)
Rh7 Rh10 Rh26 Rh27 -132.19(10)
Rh12 Rh10 Rh26 Rh27 -39.73(9)
Rh16 Rh10 Rh26 Rh27 164.85(10)
Rh4 Rh10 Rh26 Rh27 -68.89(9)
C15 Rh10 Rh26 Rh4 163.7(11)
Rh2 Rh10 Rh26 Rh4 -95.58(11)
Rh8 Rh10 Rh26 Rh4 -29.88(10)
Rh27 Rh10 Rh26 Rh4 68.89(9)
Rh6 Rh10 Rh26 Rh4 -16.8(6)
Rh23 Rh10 Rh26 Rh4 90.14(12)
Rh7 Rh10 Rh26 Rh4 -63.30(8)
Rh12 Rh10 Rh26 Rh4 29.16(9)
Rh16 Rh10 Rh26 Rh4 -126.27(10)
C15 Rh10 Rh26 Rh7 -133.0(11)
Rh2 Rh10 Rh26 Rh7 -32.28(11)
Rh8 Rh10 Rh26 Rh7 33.42(10)
Rh27 Rh10 Rh26 Rh7 132.19(10)
Rh6 Rh10 Rh26 Rh7 46.5(6)
Rh23 Rh10 Rh26 Rh7 153.44(13)
Rh12 Rh10 Rh26 Rh7 92.46(10)
Rh16 Rh10 Rh26 Rh7 -62.97(8)
Rh4 Rh10 Rh26 Rh7 63.30(8)
C15 Rh10 Rh26 Rh16 -70.1(11)
Rh2 Rh10 Rh26 Rh16 30.69(11)
Rh8 Rh10 Rh26 Rh16 96.39(11)
Rh27 Rh10 Rh26 Rh16 -164.85(10)
Rh6 Rh10 Rh26 Rh16 109.5(6)
Rh23 Rh10 Rh26 Rh16 -143.60(13)
Rh7 Rh10 Rh26 Rh16 62.97(9)
Rh12 Rh10 Rh26 Rh16 155.42(11)
Rh4 Rh10 Rh26 Rh16 126.27(10)
C6 Rh4 Rh26 C44 42.9(17)
C46 Rh4 Rh26 C44 -53.6(16)
Rh8 Rh4 Rh26 C44 -150.0(13)
Rh7 Rh4 Rh26 C44 -106.1(13)
Rh12 Rh4 Rh26 C44 150.0(13)
Rh17 Rh4 Rh26 C44 -85.8(13)
Rh27 Rh4 Rh26 C44 113.8(13)
Rh3 Rh4 Rh26 C44 -164.3(13)
Rh10 Rh4 Rh26 C44 -178.5(13)
C6 Rh4 Rh26 C7 -54.0(14)
C46 Rh4 Rh26 C7 -150.5(14)
Rh8 Rh4 Rh26 C7 113.1(10)
Rh7 Rh4 Rh26 C7 157.0(10)
Rh12 Rh4 Rh26 C7 53.1(10)
Rh17 Rh4 Rh26 C7 177.3(10)
Rh27 Rh4 Rh26 C7 16.9(10)
Rh3 Rh4 Rh26 C7 98.8(10)
Rh10 Rh4 Rh26 C7 84.6(10)
C6 Rh4 Rh26 C9 174(2)
C46 Rh4 Rh26 C9 77(2)
Rh8 Rh4 Rh26 C9 -19.2(18)
Rh7 Rh4 Rh26 C9 24.7(18)
Rh12 Rh4 Rh26 C9 -79.2(18)
Rh17 Rh4 Rh26 C9 45.0(18)
Rh27 Rh4 Rh26 C9 -115.5(18)
Rh3 Rh4 Rh26 C9 -33.5(18)
Rh10 Rh4 Rh26 C9 -47.7(18)
C6 Rh4 Rh26 Rh10 -138.6(11)
C46 Rh4 Rh26 Rh10 124.8(11)
Rh8 Rh4 Rh26 Rh10 28.43(10)
Rh7 Rh4 Rh26 Rh10 72.40(9)
Rh12 Rh4 Rh26 Rh10 -31.57(11)
Rh17 Rh4 Rh26 Rh10 92.67(12)
Rh27 Rh4 Rh26 Rh10 -67.78(9)
Rh3 Rh4 Rh26 Rh10 14.2(3)
C6 Rh4 Rh26 Rh27 -70.9(11)
C46 Rh4 Rh26 Rh27 -167.4(11)
Rh8 Rh4 Rh26 Rh27 96.21(10)
Rh7 Rh4 Rh26 Rh27 140.18(11)
Rh12 Rh4 Rh26 Rh27 36.21(10)
Rh17 Rh4 Rh26 Rh27 160.45(13)
Rh3 Rh4 Rh26 Rh27 82.0(3)
Rh10 Rh4 Rh26 Rh27 67.78(9)
C6 Rh4 Rh26 Rh7 149.0(11)
C46 Rh4 Rh26 Rh7 52.4(10)
Rh8 Rh4 Rh26 Rh7 -43.97(9)
Rh12 Rh4 Rh26 Rh7 -103.97(11)
Rh17 Rh4 Rh26 Rh7 20.28(10)
Rh27 Rh4 Rh26 Rh7 -140.18(11)
Rh3 Rh4 Rh26 Rh7 -58.2(3)
Rh10 Rh4 Rh26 Rh7 -72.40(9)
C6 Rh4 Rh26 Rh16 171.1(11)
C46 Rh4 Rh26 Rh16 74.6(11)
Rh8 Rh4 Rh26 Rh16 -21.84(12)
Rh7 Rh4 Rh26 Rh16 22.13(9)
Rh12 Rh4 Rh26 Rh16 -81.84(12)
Rh17 Rh4 Rh26 Rh16 42.40(14)
Rh27 Rh4 Rh26 Rh16 -118.05(11)
Rh3 Rh4 Rh26 Rh16 -36.1(3)
Rh10 Rh4 Rh26 Rh16 -50.27(10)
C46 Rh7 Rh26 C44 45.7(15)
Rh8 Rh7 Rh26 C44 142.0(12)
Rh5 Rh7 Rh26 C44 166.6(12)
Rh16 Rh7 Rh26 C44 -108.9(12)
Rh4 Rh7 Rh26 C44 96.7(12)
Rh11 Rh7 Rh26 C44 -5.6(12)
Rh17 Rh7 Rh26 C44 75.4(12)
Rh32 Rh7 Rh26 C44 -52.5(12)
Rh2 Rh7 Rh26 C44 -158.2(12)
Rh15 Rh7 Rh26 C44 -102.2(12)
Rh10 Rh7 Rh26 C44 174.7(12)
C46 Rh7 Rh26 C7 -102(2)
Rh8 Rh7 Rh26 C7 -6(2)
Rh5 Rh7 Rh26 C7 19(2)
Rh16 Rh7 Rh26 C7 103(2)
Rh4 Rh7 Rh26 C7 -51(2)
Rh11 Rh7 Rh26 C7 -153(2)
Rh17 Rh7 Rh26 C7 -72(2)
Rh32 Rh7 Rh26 C7 160(2)
Rh2 Rh7 Rh26 C7 54(2)
Rh15 Rh7 Rh26 C7 110(2)
Rh10 Rh7 Rh26 C7 27(2)
C46 Rh7 Rh26 C9 141.2(13)
Rh8 Rh7 Rh26 C9 -122.5(9)
Rh5 Rh7 Rh26 C9 -98.0(9)
Rh16 Rh7 Rh26 C9 -13.4(9)
Rh4 Rh7 Rh26 C9 -167.9(9)
Rh11 Rh7 Rh26 C9 89.9(9)
Rh17 Rh7 Rh26 C9 170.9(9)
Rh32 Rh7 Rh26 C9 43.0(9)
Rh2 Rh7 Rh26 C9 -62.7(9)
Rh15 Rh7 Rh26 C9 -6.7(9)
Rh10 Rh7 Rh26 C9 -89.8(9)
C46 Rh7 Rh26 Rh10 -129.0(10)
Rh8 Rh7 Rh26 Rh10 -32.67(10)
Rh5 Rh7 Rh26 Rh10 -8.2(3)
Rh16 Rh7 Rh26 Rh10 76.42(9)
Rh4 Rh7 Rh26 Rh10 -78.05(9)
Rh11 Rh7 Rh26 Rh10 179.7(2)
Rh17 Rh7 Rh26 Rh10 -99.33(13)
Rh32 Rh7 Rh26 Rh10 132.80(11)
Rh2 Rh7 Rh26 Rh10 27.10(9)
Rh15 Rh7 Rh26 Rh10 83.09(13)
C46 Rh7 Rh26 Rh27 -86.8(10)
Rh8 Rh7 Rh26 Rh27 9.56(13)
Rh5 Rh7 Rh26 Rh27 34.1(3)
Rh16 Rh7 Rh26 Rh27 118.65(11)
Rh4 Rh7 Rh26 Rh27 -35.83(10)
Rh11 Rh7 Rh26 Rh27 -138.06(18)
Rh17 Rh7 Rh26 Rh27 -57.10(14)
Rh32 Rh7 Rh26 Rh27 175.02(10)
Rh2 Rh7 Rh26 Rh27 69.33(12)
Rh15 Rh7 Rh26 Rh27 125.31(12)
Rh10 Rh7 Rh26 Rh27 42.23(9)
C46 Rh7 Rh26 Rh4 -50.9(10)
Rh8 Rh7 Rh26 Rh4 45.39(9)
Rh5 Rh7 Rh26 Rh4 69.9(3)
Rh16 Rh7 Rh26 Rh4 154.48(11)
Rh11 Rh7 Rh26 Rh4 -102.2(2)
Rh17 Rh7 Rh26 Rh4 -21.27(11)
Rh32 Rh7 Rh26 Rh4 -149.15(11)
Rh2 Rh7 Rh26 Rh4 105.16(10)
Rh15 Rh7 Rh26 Rh4 161.14(14)
Rh10 Rh7 Rh26 Rh4 78.05(9)
C46 Rh7 Rh26 Rh16 154.6(10)
Rh8 Rh7 Rh26 Rh16 -109.09(11)
Rh5 Rh7 Rh26 Rh16 -84.6(3)
Rh4 Rh7 Rh26 Rh16 -154.48(11)
Rh11 Rh7 Rh26 Rh16 103.3(2)
Rh17 Rh7 Rh26 Rh16 -175.75(14)
Rh32 Rh7 Rh26 Rh16 56.38(9)
Rh2 Rh7 Rh26 Rh16 -49.32(9)
Rh15 Rh7 Rh26 Rh16 6.67(11)
Rh10 Rh7 Rh26 Rh16 -76.42(9)
C13 Rh16 Rh26 C44 -102(2)
C9 Rh16 Rh26 C44 -59.7(19)
C30 Rh16 Rh26 C44 3.0(17)
Rh7 Rh16 Rh26 C44 99.9(13)
Rh32 Rh16 Rh26 C44 46.2(14)
Rh2 Rh16 Rh26 C44 148.1(13)
Rh10 Rh16 Rh26 C44 173.4(14)
Rh15 Rh16 Rh26 C44 93.8(14)
C13 Rh16 Rh26 C7 14.1(19)
C9 Rh16 Rh26 C7 56.1(17)
C30 Rh16 Rh26 C7 118.8(15)
Rh7 Rh16 Rh26 C7 -144.2(11)
Rh32 Rh16 Rh26 C7 162.1(11)
Rh2 Rh16 Rh26 C7 -96.1(11)
Rh10 Rh16 Rh26 C7 -70.8(11)
Rh15 Rh16 Rh26 C7 -150.4(11)
C13 Rh16 Rh26 C9 -42(2)
C30 Rh16 Rh26 C9 62.6(17)
Rh7 Rh16 Rh26 C9 159.6(13)
Rh32 Rh16 Rh26 C9 105.9(13)
Rh2 Rh16 Rh26 C9 -152.2(13)
Rh10 Rh16 Rh26 C9 -126.9(13)
Rh15 Rh16 Rh26 C9 153.5(13)
C13 Rh16 Rh26 Rh10 84.9(16)
C9 Rh16 Rh26 Rh10 126.9(13)
C30 Rh16 Rh26 Rh10 -170.4(11)
Rh7 Rh16 Rh26 Rh10 -73.44(9)
Rh32 Rh16 Rh26 Rh10 -127.16(10)
Rh2 Rh16 Rh26 Rh10 -25.31(9)
Rh15 Rh16 Rh26 Rh10 -79.62(12)
C13 Rh16 Rh26 Rh27 69.2(16)
C9 Rh16 Rh26 Rh27 111.2(13)
C30 Rh16 Rh26 Rh27 173.9(11)
Rh7 Rh16 Rh26 Rh27 -89.11(13)
Rh32 Rh16 Rh26 Rh27 -142.83(12)
Rh2 Rh16 Rh26 Rh27 -40.98(15)
Rh10 Rh16 Rh26 Rh27 -15.67(11)
Rh15 Rh16 Rh26 Rh27 -95.30(15)
C13 Rh16 Rh26 Rh4 136.0(16)
C9 Rh16 Rh26 Rh4 178.0(13)
C30 Rh16 Rh26 Rh4 -119.3(11)
Rh7 Rh16 Rh26 Rh4 -22.33(9)
Rh32 Rh16 Rh26 Rh4 -76.04(11)
Rh2 Rh16 Rh26 Rh4 25.80(12)
Rh10 Rh16 Rh26 Rh4 51.11(9)
Rh15 Rh16 Rh26 Rh4 -28.51(15)
C13 Rh16 Rh26 Rh7 158.3(16)
C9 Rh16 Rh26 Rh7 -159.6(13)
C30 Rh16 Rh26 Rh7 -97.0(11)
Rh32 Rh16 Rh26 Rh7 -53.72(9)
Rh2 Rh16 Rh26 Rh7 48.13(9)
Rh10 Rh16 Rh26 Rh7 73.44(9)
Rh15 Rh16 Rh26 Rh7 -6.18(11)
C15 Rh10 Rh27 C32 -132(7)
Rh2 Rh10 Rh27 C32 49(7)
Rh8 Rh10 Rh27 C32 65(7)
Rh26 Rh10 Rh27 C32 -38(7)
Rh6 Rh10 Rh27 C32 129(7)
Rh23 Rh10 Rh27 C32 162(7)
Rh7 Rh10 Rh27 C32 5(7)
Rh12 Rh10 Rh27 C32 96(7)
Rh16 Rh10 Rh27 C32 -54(7)
Rh4 Rh10 Rh27 C32 31(7)
C15 Rh10 Rh27 C7 -58.5(14)
Rh2 Rh10 Rh27 C7 122.5(10)
Rh8 Rh10 Rh27 C7 138.3(9)
Rh26 Rh10 Rh27 C7 35.5(9)
Rh6 Rh10 Rh27 C7 -157.1(9)
Rh23 Rh10 Rh27 C7 -124.2(9)
Rh7 Rh10 Rh27 C7 79.0(9)
Rh12 Rh10 Rh27 C7 169.9(9)
Rh16 Rh10 Rh27 C7 19.8(9)
Rh4 Rh10 Rh27 C7 104.7(9)
C15 Rh10 Rh27 C8 38.8(13)
Rh2 Rh10 Rh27 C8 -140.2(10)
Rh8 Rh10 Rh27 C8 -124.4(9)
Rh26 Rh10 Rh27 C8 132.8(9)
Rh6 Rh10 Rh27 C8 -59.9(9)
Rh23 Rh10 Rh27 C8 -26.9(8)
Rh7 Rh10 Rh27 C8 176.3(9)
Rh12 Rh10 Rh27 C8 -92.8(9)
Rh16 Rh10 Rh27 C8 117.1(9)
Rh4 Rh10 Rh27 C8 -158.0(9)
C15 Rh10 Rh27 Rh12 131.6(10)
Rh2 Rh10 Rh27 Rh12 -47.4(5)
Rh8 Rh10 Rh27 Rh12 -31.65(9)
Rh26 Rh10 Rh27 Rh12 -134.44(10)
Rh6 Rh10 Rh27 Rh12 32.94(10)
Rh23 Rh10 Rh27 Rh12 65.90(8)
Rh7 Rh10 Rh27 Rh12 -90.90(10)
Rh16 Rh10 Rh27 Rh12 -150.12(12)
Rh4 Rh10 Rh27 Rh12 -65.21(8)
C15 Rh10 Rh27 Rh26 -94.0(10)
Rh2 Rh10 Rh27 Rh26 87.0(5)
Rh8 Rh10 Rh27 Rh26 102.78(11)
Rh6 Rh10 Rh27 Rh26 167.37(13)
Rh23 Rh10 Rh27 Rh26 -159.66(11)
Rh7 Rh10 Rh27 Rh26 43.54(10)
Rh12 Rh10 Rh27 Rh26 134.44(10)
Rh16 Rh10 Rh27 Rh26 -15.68(11)
Rh4 Rh10 Rh27 Rh26 69.23(9)
C15 Rh10 Rh27 Rh4 -163.2(10)
Rh2 Rh10 Rh27 Rh4 17.8(5)
Rh8 Rh10 Rh27 Rh4 33.56(9)
Rh26 Rh10 Rh27 Rh4 -69.23(9)
Rh6 Rh10 Rh27 Rh4 98.15(11)
Rh23 Rh10 Rh27 Rh4 131.11(10)
Rh7 Rh10 Rh27 Rh4 -25.69(9)
Rh12 Rh10 Rh27 Rh4 65.21(8)
Rh16 Rh10 Rh27 Rh4 -84.91(12)
C15 Rh10 Rh27 Rh23 65.7(10)
Rh2 Rh10 Rh27 Rh23 -113.3(5)
Rh8 Rh10 Rh27 Rh23 -97.55(10)
Rh26 Rh10 Rh27 Rh23 159.66(11)
Rh6 Rh10 Rh27 Rh23 -32.96(10)
Rh7 Rh10 Rh27 Rh23 -156.80(11)
Rh12 Rh10 Rh27 Rh23 -65.90(8)
Rh16 Rh10 Rh27 Rh23 143.98(13)
Rh4 Rh10 Rh27 Rh23 -131.11(10)
C33 Rh12 Rh27 C32 24.4(15)
Rh8 Rh12 Rh27 C32 -139.6(12)
Rh21 Rh12 Rh27 C32 100.5(12)
Rh23 Rh12 Rh27 C32 119.3(12)
Rh4 Rh12 Rh27 C32 -95.9(12)
Rh3 Rh12 Rh27 C32 -76.2(12)
Rh24 Rh12 Rh27 C32 9.2(12)
Rh10 Rh12 Rh27 C32 -171.2(12)
Rh9 Rh12 Rh27 C32 -173.7(12)
Rh6 Rh12 Rh27 C32 161.9(12)
C33 Rh12 Rh27 C7 174(2)
Rh8 Rh12 Rh27 C7 10.4(19)
Rh21 Rh12 Rh27 C7 -109.6(19)
Rh23 Rh12 Rh27 C7 -90.7(19)
Rh4 Rh12 Rh27 C7 54.0(19)
Rh3 Rh12 Rh27 C7 73.7(19)
Rh24 Rh12 Rh27 C7 159.1(19)
Rh10 Rh12 Rh27 C7 -21.3(19)
Rh9 Rh12 Rh27 C7 -24(2)
Rh6 Rh12 Rh27 C7 -48.2(19)
C33 Rh12 Rh27 C8 -71.8(13)
Rh8 Rh12 Rh27 C8 124.2(9)
Rh21 Rh12 Rh27 C8 4.2(9)
Rh23 Rh12 Rh27 C8 23.1(9)
Rh4 Rh12 Rh27 C8 167.8(9)
Rh3 Rh12 Rh27 C8 -172.5(9)
Rh24 Rh12 Rh27 C8 -87.1(10)
Rh10 Rh12 Rh27 C8 92.5(9)
Rh9 Rh12 Rh27 C8 90.1(10)
Rh6 Rh12 Rh27 C8 65.6(9)
C33 Rh12 Rh27 Rh10 -164.4(10)
Rh8 Rh12 Rh27 Rh10 31.63(9)
Rh21 Rh12 Rh27 Rh10 -88.34(13)
Rh23 Rh12 Rh27 Rh10 -69.47(9)
Rh4 Rh12 Rh27 Rh10 75.26(9)
Rh3 Rh12 Rh27 Rh10 95.00(13)
Rh24 Rh12 Rh27 Rh10 -179.6(2)
Rh9 Rh12 Rh27 Rh10 -2.5(3)
Rh6 Rh12 Rh27 Rh10 -26.96(9)
C33 Rh12 Rh27 Rh26 156.6(10)
Rh8 Rh12 Rh27 Rh26 -7.43(13)
Rh21 Rh12 Rh27 Rh26 -127.41(13)
Rh23 Rh12 Rh27 Rh26 -108.53(12)
Rh4 Rh12 Rh27 Rh26 36.20(10)
Rh3 Rh12 Rh27 Rh26 55.94(15)
Rh24 Rh12 Rh27 Rh26 141.32(18)
Rh10 Rh12 Rh27 Rh26 -39.06(9)
Rh9 Rh12 Rh27 Rh26 -41.5(3)
Rh6 Rh12 Rh27 Rh26 -66.02(11)
C33 Rh12 Rh27 Rh4 120.4(10)
Rh8 Rh12 Rh27 Rh4 -43.63(9)
Rh21 Rh12 Rh27 Rh4 -163.60(15)
Rh23 Rh12 Rh27 Rh4 -144.73(11)
Rh3 Rh12 Rh27 Rh4 19.74(12)
Rh24 Rh12 Rh27 Rh4 105.1(2)
Rh10 Rh12 Rh27 Rh4 -75.26(9)
Rh9 Rh12 Rh27 Rh4 -77.7(3)
Rh6 Rh12 Rh27 Rh4 -102.22(10)
C33 Rh12 Rh27 Rh23 -94.9(10)
Rh8 Rh12 Rh27 Rh23 101.10(11)
Rh21 Rh12 Rh27 Rh23 -18.87(12)
Rh4 Rh12 Rh27 Rh23 144.73(11)
Rh3 Rh12 Rh27 Rh23 164.47(15)
Rh24 Rh12 Rh27 Rh23 -110.2(2)
Rh10 Rh12 Rh27 Rh23 69.47(9)
Rh9 Rh12 Rh27 Rh23 67.0(3)
Rh6 Rh12 Rh27 Rh23 42.51(9)
C44 Rh26 Rh27 C32 1.7(17)
C7 Rh26 Rh27 C32 -59.7(17)
C9 Rh26 Rh27 C32 -118.0(16)
Rh10 Rh26 Rh27 C32 174.5(11)
Rh4 Rh26 Rh27 C32 96.8(11)
Rh7 Rh26 Rh27 C32 130.8(11)
Rh16 Rh26 Rh27 C32 -169.1(11)
C44 Rh26 Rh27 C7 61.4(19)
C9 Rh26 Rh27 C7 -58.3(18)
Rh10 Rh26 Rh27 C7 -125.8(14)
Rh4 Rh26 Rh27 C7 156.4(14)
Rh7 Rh26 Rh27 C7 -169.5(14)
Rh16 Rh26 Rh27 C7 -109.4(14)
C44 Rh26 Rh27 C8 119.7(18)
C7 Rh26 Rh27 C8 58.3(18)
C9 Rh26 Rh27 C8 0.0(16)
Rh10 Rh26 Rh27 C8 -67.5(12)
Rh4 Rh26 Rh27 C8 -145.2(12)
Rh7 Rh26 Rh27 C8 -111.2(12)
Rh16 Rh26 Rh27 C8 -51.1(12)
C44 Rh26 Rh27 Rh10 -172.8(13)
C7 Rh26 Rh27 Rh10 125.8(14)
C9 Rh26 Rh27 Rh10 67.5(11)
Rh4 Rh26 Rh27 Rh10 -77.79(9)
Rh7 Rh26 Rh27 Rh10 -43.73(10)
Rh16 Rh26 Rh27 Rh10 16.37(11)
C44 Rh26 Rh27 Rh12 -130.4(13)
C7 Rh26 Rh27 Rh12 168.1(14)
C9 Rh26 Rh27 Rh12 109.9(11)
Rh10 Rh26 Rh27 Rh12 42.37(10)
Rh4 Rh26 Rh27 Rh12 -35.42(9)
Rh7 Rh26 Rh27 Rh12 -1.36(13)
Rh16 Rh26 Rh27 Rh12 58.74(15)
C44 Rh26 Rh27 Rh4 -95.0(13)
C7 Rh26 Rh27 Rh4 -156.4(14)
C9 Rh26 Rh27 Rh4 145.3(11)
Rh10 Rh26 Rh27 Rh4 77.79(9)
Rh7 Rh26 Rh27 Rh4 34.06(9)
Rh16 Rh26 Rh27 Rh4 94.16(13)
C44 Rh26 Rh27 Rh23 167.9(13)
C7 Rh26 Rh27 Rh23 106.4(14)
C9 Rh26 Rh27 Rh23 48.1(11)
Rh10 Rh26 Rh27 Rh23 -19.34(10)
Rh4 Rh26 Rh27 Rh23 -97.13(11)
Rh7 Rh26 Rh27 Rh23 -63.07(13)
Rh16 Rh26 Rh27 Rh23 -2.97(17)
C6 Rh4 Rh27 C32 -1.0(17)
C46 Rh4 Rh27 C32 -94.4(17)
Rh8 Rh4 Rh27 C32 152.0(11)
Rh7 Rh4 Rh27 C32 -147.6(11)
Rh12 Rh4 Rh27 C32 110.2(11)
Rh26 Rh4 Rh27 C32 -110.4(11)
Rh17 Rh4 Rh27 C32 162.9(12)
Rh3 Rh4 Rh27 C32 92.7(11)
Rh10 Rh4 Rh27 C32 -175.7(11)
C6 Rh4 Rh27 C7 92.3(16)
C46 Rh4 Rh27 C7 -1.1(17)
Rh8 Rh4 Rh27 C7 -114.7(10)
Rh7 Rh4 Rh27 C7 -54.3(10)
Rh12 Rh4 Rh27 C7 -156.5(10)
Rh26 Rh4 Rh27 C7 -17.0(10)
Rh17 Rh4 Rh27 C7 -103.7(11)
Rh3 Rh4 Rh27 C7 -174.0(10)
Rh10 Rh4 Rh27 C7 -82.4(10)
C6 Rh4 Rh27 C8 -136(2)
C46 Rh4 Rh27 C8 130(2)
Rh8 Rh4 Rh27 C8 16.7(18)
Rh7 Rh4 Rh27 C8 77.0(18)
Rh12 Rh4 Rh27 C8 -25.2(18)
Rh26 Rh4 Rh27 C8 114.3(18)
Rh17 Rh4 Rh27 C8 27.6(19)
Rh3 Rh4 Rh27 C8 -42.7(18)
Rh10 Rh4 Rh27 C8 48.9(18)
C6 Rh4 Rh27 Rh10 174.7(12)
C46 Rh4 Rh27 Rh10 81.3(13)
Rh8 Rh4 Rh27 Rh10 -32.27(9)
Rh7 Rh4 Rh27 Rh10 28.06(10)
Rh12 Rh4 Rh27 Rh10 -74.09(9)
Rh26 Rh4 Rh27 Rh10 65.34(9)
Rh17 Rh4 Rh27 Rh10 -21.4(4)
Rh3 Rh4 Rh27 Rh10 -91.59(11)
C6 Rh4 Rh27 Rh12 -111.2(12)
C46 Rh4 Rh27 Rh12 155.4(13)
Rh8 Rh4 Rh27 Rh12 41.82(9)
Rh7 Rh4 Rh27 Rh12 102.15(12)
Rh26 Rh4 Rh27 Rh12 139.43(11)
Rh17 Rh4 Rh27 Rh12 52.7(4)
Rh3 Rh4 Rh27 Rh12 -17.50(10)
Rh10 Rh4 Rh27 Rh12 74.09(9)
C6 Rh4 Rh27 Rh26 109.4(12)
C46 Rh4 Rh27 Rh26 15.9(13)
Rh8 Rh4 Rh27 Rh26 -97.61(11)
Rh7 Rh4 Rh27 Rh26 -37.28(10)
Rh12 Rh4 Rh27 Rh26 -139.43(11)
Rh17 Rh4 Rh27 Rh26 -86.7(4)
Rh3 Rh4 Rh27 Rh26 -156.93(12)
Rh10 Rh4 Rh27 Rh26 -65.34(9)
C6 Rh4 Rh27 Rh23 -142.0(12)
C46 Rh4 Rh27 Rh23 124.6(13)
Rh8 Rh4 Rh27 Rh23 11.01(13)
Rh7 Rh4 Rh27 Rh23 71.34(13)
Rh12 Rh4 Rh27 Rh23 -30.81(10)
Rh26 Rh4 Rh27 Rh23 108.62(12)
Rh17 Rh4 Rh27 Rh23 21.9(4)
Rh3 Rh4 Rh27 Rh23 -48.31(14)
Rh10 Rh4 Rh27 Rh23 43.28(10)
C16 Rh23 Rh27 C32 80(2)
C45 Rh23 Rh27 C32 -32.4(16)
C8 Rh23 Rh27 C32 44.7(18)
Rh12 Rh23 Rh27 C32 -100.1(12)
Rh10 Rh23 Rh27 C32 -176.9(12)
Rh21 Rh23 Rh27 C32 -83.5(12)
Rh6 Rh23 Rh27 C32 -147.4(12)
C16 Rh23 Rh27 C7 -34(2)
C45 Rh23 Rh27 C7 -145.5(16)
C8 Rh23 Rh27 C7 -68.3(17)
Rh12 Rh23 Rh27 C7 146.9(11)
Rh10 Rh23 Rh27 C7 70.0(11)
Rh21 Rh23 Rh27 C7 163.4(11)
Rh6 Rh23 Rh27 C7 99.6(11)
C16 Rh23 Rh27 C8 35(2)
C45 Rh23 Rh27 C8 -77.2(17)
Rh12 Rh23 Rh27 C8 -144.8(13)
Rh10 Rh23 Rh27 C8 138.3(13)
Rh21 Rh23 Rh27 C8 -128.2(13)
Rh6 Rh23 Rh27 C8 167.9(13)
C16 Rh23 Rh27 Rh10 -103.5(17)
C45 Rh23 Rh27 Rh10 144.5(11)
C8 Rh23 Rh27 Rh10 -138.3(13)
Rh12 Rh23 Rh27 Rh10 76.84(9)
Rh21 Rh23 Rh27 Rh10 93.43(12)
Rh6 Rh23 Rh27 Rh10 29.56(10)
C16 Rh23 Rh27 Rh12 179.6(17)
C45 Rh23 Rh27 Rh12 67.7(11)
C8 Rh23 Rh27 Rh12 144.8(13)
Rh10 Rh23 Rh27 Rh12 -76.84(9)
Rh21 Rh23 Rh27 Rh12 16.59(11)
Rh6 Rh23 Rh27 Rh12 -47.29(10)
C16 Rh23 Rh27 Rh26 -84.7(17)
C45 Rh23 Rh27 Rh26 163.3(11)
C8 Rh23 Rh27 Rh26 -119.5(13)
Rh12 Rh23 Rh27 Rh26 95.62(12)
Rh10 Rh23 Rh27 Rh26 18.78(10)
Rh21 Rh23 Rh27 Rh26 112.21(13)
Rh6 Rh23 Rh27 Rh26 48.34(14)
C16 Rh23 Rh27 Rh4 -149.3(17)
C45 Rh23 Rh27 Rh4 98.7(11)
C8 Rh23 Rh27 Rh4 175.9(13)
Rh12 Rh23 Rh27 Rh4 31.05(10)
Rh10 Rh23 Rh27 Rh4 -45.79(10)
Rh21 Rh23 Rh27 Rh4 47.64(15)
Rh6 Rh23 Rh27 Rh4 -16.24(14)
C1 Rh20 Rh28 C35 -141(9)
C2 Rh20 Rh28 C35 -70(9)
Rh31 Rh20 Rh28 C35 132(9)
Rh1 Rh20 Rh28 C35 -30(9)
Rh5 Rh20 Rh28 C35 34(9)
Rh13 Rh20 Rh28 C35 40(9)
Rh25 Rh20 Rh28 C35 150(9)
Rh14 Rh20 Rh28 C35 1(9)
Rh22 Rh20 Rh28 C35 -61(9)
Rh18 Rh20 Rh28 C35 65(9)
Rh30 Rh20 Rh28 C35 91(9)
C1 Rh20 Rh28 C24 -42.4(14)
C2 Rh20 Rh28 C24 28.7(16)
Rh31 Rh20 Rh28 C24 -129.7(10)
Rh1 Rh20 Rh28 C24 68.5(10)
Rh5 Rh20 Rh28 C24 132.2(10)
Rh13 Rh20 Rh28 C24 138.6(11)
Rh25 Rh20 Rh28 C24 -111.4(10)
Rh14 Rh20 Rh28 C24 99.5(10)
Rh22 Rh20 Rh28 C24 37.5(10)
Rh18 Rh20 Rh28 C24 163.0(10)
Rh30 Rh20 Rh28 C24 -170.1(10)
C1 Rh20 Rh28 C23 56.9(15)
C2 Rh20 Rh28 C23 128.0(16)
Rh31 Rh20 Rh28 C23 -30.5(11)
Rh1 Rh20 Rh28 C23 167.7(11)
Rh5 Rh20 Rh28 C23 -128.5(11)
Rh13 Rh20 Rh28 C23 -122.1(12)
Rh25 Rh20 Rh28 C23 -12.2(11)
Rh14 Rh20 Rh28 C23 -161.2(11)
Rh22 Rh20 Rh28 C23 136.8(11)
Rh18 Rh20 Rh28 C23 -97.7(11)
Rh30 Rh20 Rh28 C23 -70.8(11)
C1 Rh20 Rh28 Rh14 -141.9(10)
C2 Rh20 Rh28 Rh14 -70.8(12)
Rh31 Rh20 Rh28 Rh14 130.73(11)
Rh1 Rh20 Rh28 Rh14 -31.06(11)
Rh5 Rh20 Rh28 Rh14 32.67(10)
Rh13 Rh20 Rh28 Rh14 39.0(5)
Rh25 Rh20 Rh28 Rh14 149.03(15)
Rh22 Rh20 Rh28 Rh14 -62.02(8)
Rh18 Rh20 Rh28 Rh14 63.49(9)
Rh30 Rh20 Rh28 Rh14 90.35(11)
C1 Rh20 Rh28 Rh18 154.6(10)
C2 Rh20 Rh28 Rh18 -134.3(12)
Rh31 Rh20 Rh28 Rh18 67.25(10)
Rh1 Rh20 Rh28 Rh18 -94.55(12)
Rh5 Rh20 Rh28 Rh18 -30.81(10)
Rh13 Rh20 Rh28 Rh18 -24.4(5)
Rh25 Rh20 Rh28 Rh18 85.55(14)
Rh14 Rh20 Rh28 Rh18 -63.49(9)
Rh22 Rh20 Rh28 Rh18 -125.50(10)
Rh30 Rh20 Rh28 Rh18 26.86(10)
C1 Rh20 Rh28 Rh31 87.3(10)
C2 Rh20 Rh28 Rh31 158.5(12)
Rh1 Rh20 Rh28 Rh31 -161.79(14)
Rh5 Rh20 Rh28 Rh31 -98.06(12)
Rh13 Rh20 Rh28 Rh31 -91.7(5)
Rh25 Rh20 Rh28 Rh31 18.30(13)
Rh14 Rh20 Rh28 Rh31 -130.73(11)
Rh22 Rh20 Rh28 Rh31 167.25(12)
Rh18 Rh20 Rh28 Rh31 -67.25(10)
Rh30 Rh20 Rh28 Rh31 -40.38(10)
C1 Rh20 Rh28 Rh22 -79.9(10)
C2 Rh20 Rh28 Rh22 -8.8(12)
Rh31 Rh20 Rh28 Rh22 -167.25(12)
Rh1 Rh20 Rh28 Rh22 30.96(11)
Rh5 Rh20 Rh28 Rh22 94.69(11)
Rh13 Rh20 Rh28 Rh22 101.1(5)
Rh25 Rh20 Rh28 Rh22 -148.95(15)
Rh14 Rh20 Rh28 Rh22 62.02(8)
Rh18 Rh20 Rh28 Rh22 125.50(10)
Rh30 Rh20 Rh28 Rh22 152.37(12)
C39 Rh14 Rh28 C35 24.0(15)
Rh8 Rh14 Rh28 C35 172.5(12)
Rh22 Rh14 Rh28 C35 -103.3(12)
Rh5 Rh14 Rh28 C35 147.3(12)
Rh3 Rh14 Rh28 C35 -2.3(12)
Rh18 Rh14 Rh28 C35 102.6(12)
Rh17 Rh14 Rh28 C35 81.5(12)
Rh19 Rh14 Rh28 C35 -48.6(12)
Rh1 Rh14 Rh28 C35 -153.1(12)
Rh9 Rh14 Rh28 C35 -96.9(12)
Rh20 Rh14 Rh28 C35 -179.8(12)
C39 Rh14 Rh28 C24 116.9(14)
Rh8 Rh14 Rh28 C24 -94.7(11)
Rh22 Rh14 Rh28 C24 -10.5(10)
Rh5 Rh14 Rh28 C24 -119.9(10)
Rh3 Rh14 Rh28 C24 90.6(11)
Rh18 Rh14 Rh28 C24 -164.5(11)
Rh17 Rh14 Rh28 C24 174.4(10)
Rh19 Rh14 Rh28 C24 44.3(11)
Rh1 Rh14 Rh28 C24 -60.3(11)
Rh9 Rh14 Rh28 C24 -4.0(11)
Rh20 Rh14 Rh28 C24 -87.0(11)
C39 Rh14 Rh28 C23 -121(2)
Rh8 Rh14 Rh28 C23 28(2)
Rh22 Rh14 Rh28 C23 112.1(19)
Rh5 Rh14 Rh28 C23 2.7(19)
Rh3 Rh14 Rh28 C23 -146.9(19)
Rh18 Rh14 Rh28 C23 -42.0(19)
Rh17 Rh14 Rh28 C23 -63.1(19)
Rh19 Rh14 Rh28 C23 166.8(19)
Rh1 Rh14 Rh28 C23 62.3(19)
Rh9 Rh14 Rh28 C23 118.5(19)
Rh20 Rh14 Rh28 C23 35.6(19)
C39 Rh14 Rh28 Rh20 -156.1(9)
Rh8 Rh14 Rh28 Rh20 -7.7(3)
Rh22 Rh14 Rh28 Rh20 76.51(10)
Rh5 Rh14 Rh28 Rh20 -32.88(10)
Rh3 Rh14 Rh28 Rh20 177.55(19)
Rh18 Rh14 Rh28 Rh20 -77.52(10)
Rh17 Rh14 Rh28 Rh20 -98.62(13)
Rh19 Rh14 Rh28 Rh20 131.28(10)
Rh1 Rh14 Rh28 Rh20 26.73(10)
Rh9 Rh14 Rh28 Rh20 82.98(13)
C39 Rh14 Rh28 Rh18 -78.6(9)
Rh8 Rh14 Rh28 Rh18 69.8(3)
Rh22 Rh14 Rh28 Rh18 154.02(11)
Rh5 Rh14 Rh28 Rh18 44.63(9)
Rh3 Rh14 Rh28 Rh18 -104.94(19)
Rh17 Rh14 Rh28 Rh18 -21.11(11)
Rh19 Rh14 Rh28 Rh18 -151.20(11)
Rh1 Rh14 Rh28 Rh18 104.25(11)
Rh9 Rh14 Rh28 Rh18 160.50(14)
Rh20 Rh14 Rh28 Rh18 77.52(10)
C39 Rh14 Rh28 Rh31 -113.7(9)
Rh8 Rh14 Rh28 Rh31 34.8(3)
Rh22 Rh14 Rh28 Rh31 118.96(12)
Rh5 Rh14 Rh28 Rh31 9.57(13)
Rh3 Rh14 Rh28 Rh31 -140.00(17)
Rh18 Rh14 Rh28 Rh31 -35.06(10)
Rh17 Rh14 Rh28 Rh31 -56.17(15)
Rh19 Rh14 Rh28 Rh31 173.74(10)
Rh1 Rh14 Rh28 Rh31 69.18(12)
Rh9 Rh14 Rh28 Rh31 125.43(13)
Rh20 Rh14 Rh28 Rh31 42.45(10)
C39 Rh14 Rh28 Rh22 127.4(9)
Rh8 Rh14 Rh28 Rh22 -84.2(3)
Rh5 Rh14 Rh28 Rh22 -109.39(11)
Rh3 Rh14 Rh28 Rh22 101.04(19)
Rh18 Rh14 Rh28 Rh22 -154.02(11)
Rh17 Rh14 Rh28 Rh22 -175.13(14)
Rh19 Rh14 Rh28 Rh22 54.78(9)
Rh1 Rh14 Rh28 Rh22 -49.78(9)
Rh9 Rh14 Rh28 Rh22 6.48(12)
Rh20 Rh14 Rh28 Rh22 -76.51(10)
C42 Rh18 Rh28 C35 24.6(18)
C4 Rh18 Rh28 C35 96(2)
Rh5 Rh18 Rh28 C35 -141.9(12)
Rh14 Rh18 Rh28 C35 -98.0(12)
Rh30 Rh18 Rh28 C35 157.6(12)
Rh31 Rh18 Rh28 C35 121.7(12)
Rh17 Rh18 Rh28 C35 -77.8(12)
Rh11 Rh18 Rh28 C35 -151.8(13)
Rh20 Rh18 Rh28 C35 -172.5(12)
C42 Rh18 Rh28 C24 158(3)
C4 Rh18 Rh28 C24 -131(3)
Rh5 Rh18 Rh28 C24 -9(2)
Rh14 Rh18 Rh28 C24 35(2)
Rh30 Rh18 Rh28 C24 -69(2)
Rh31 Rh18 Rh28 C24 -105(2)
Rh17 Rh18 Rh28 C24 55(2)
Rh11 Rh18 Rh28 C24 -19(2)
Rh20 Rh18 Rh28 C24 -39(2)
C42 Rh18 Rh28 C23 -79.3(17)
C4 Rh18 Rh28 C23 -8(2)
Rh5 Rh18 Rh28 C23 114.2(11)
Rh14 Rh18 Rh28 C23 158.2(11)
Rh30 Rh18 Rh28 C23 53.7(11)
Rh31 Rh18 Rh28 C23 17.8(11)
Rh17 Rh18 Rh28 C23 178.3(11)
Rh11 Rh18 Rh28 C23 104.3(11)
Rh20 Rh18 Rh28 C23 83.6(11)
C42 Rh18 Rh28 Rh20 -162.9(13)
C4 Rh18 Rh28 Rh20 -91.2(18)
Rh5 Rh18 Rh28 Rh20 30.59(10)
Rh14 Rh18 Rh28 Rh20 74.55(9)
Rh30 Rh18 Rh28 Rh20 -29.89(11)
Rh31 Rh18 Rh28 Rh20 -65.80(9)
Rh17 Rh18 Rh28 Rh20 94.67(12)
Rh11 Rh18 Rh28 Rh20 20.7(4)
C42 Rh18 Rh28 Rh14 122.5(13)
C4 Rh18 Rh28 Rh14 -165.7(18)
Rh5 Rh18 Rh28 Rh14 -43.96(9)
Rh30 Rh18 Rh28 Rh14 -104.44(11)
Rh31 Rh18 Rh28 Rh14 -140.36(11)
Rh17 Rh18 Rh28 Rh14 20.12(10)
Rh11 Rh18 Rh28 Rh14 -53.8(3)
Rh20 Rh18 Rh28 Rh14 -74.55(9)
C42 Rh18 Rh28 Rh31 -97.1(13)
C4 Rh18 Rh28 Rh31 -25.4(18)
Rh5 Rh18 Rh28 Rh31 96.40(11)
Rh14 Rh18 Rh28 Rh31 140.36(11)
Rh30 Rh18 Rh28 Rh31 35.92(10)
Rh17 Rh18 Rh28 Rh31 160.48(13)
Rh11 Rh18 Rh28 Rh31 86.5(4)
Rh20 Rh18 Rh28 Rh31 65.80(9)
C42 Rh18 Rh28 Rh22 145.1(13)
C4 Rh18 Rh28 Rh22 -143.1(18)
Rh5 Rh18 Rh28 Rh22 -21.34(14)
Rh14 Rh18 Rh28 Rh22 22.62(10)
Rh30 Rh18 Rh28 Rh22 -81.82(13)
Rh31 Rh18 Rh28 Rh22 -117.74(12)
Rh17 Rh18 Rh28 Rh22 42.74(15)
Rh11 Rh18 Rh28 Rh22 -31.2(4)
Rh20 Rh18 Rh28 Rh22 -51.93(10)
C26 Rh22 Rh28 C35 -110.8(18)
C24 Rh22 Rh28 C35 -68.0(19)
C11 Rh22 Rh28 C35 0.6(15)
Rh14 Rh22 Rh28 C35 97.0(12)
Rh19 Rh22 Rh28 C35 42.0(12)
Rh1 Rh22 Rh28 C35 146.3(12)
Rh9 Rh22 Rh28 C35 90.8(12)
Rh20 Rh22 Rh28 C35 172.7(12)
C26 Rh22 Rh28 C24 -43(2)
C11 Rh22 Rh28 C24 68.6(18)
Rh14 Rh22 Rh28 C24 165.1(15)
Rh19 Rh22 Rh28 C24 110.1(15)
Rh1 Rh22 Rh28 C24 -145.7(15)
Rh9 Rh22 Rh28 C24 158.9(15)
Rh20 Rh22 Rh28 C24 -119.2(15)
C26 Rh22 Rh28 C23 14(2)
C24 Rh22 Rh28 C23 57(2)
C11 Rh22 Rh28 C23 125.3(18)
Rh14 Rh22 Rh28 C23 -138.2(15)
Rh19 Rh22 Rh28 C23 166.8(15)
Rh1 Rh22 Rh28 C23 -89.0(15)
Rh9 Rh22 Rh28 C23 -144.5(15)
Rh20 Rh22 Rh28 C23 -62.5(15)
C26 Rh22 Rh28 Rh20 76.5(13)
C24 Rh22 Rh28 Rh20 119.2(15)
C11 Rh22 Rh28 Rh20 -172.2(10)
Rh14 Rh22 Rh28 Rh20 -75.69(10)
Rh19 Rh22 Rh28 Rh20 -130.68(11)
Rh1 Rh22 Rh28 Rh20 -26.43(10)
Rh9 Rh22 Rh28 Rh20 -81.91(13)
C26 Rh22 Rh28 Rh14 152.2(13)
C24 Rh22 Rh28 Rh14 -165.1(15)
C11 Rh22 Rh28 Rh14 -96.5(10)
Rh19 Rh22 Rh28 Rh14 -54.99(9)
Rh1 Rh22 Rh28 Rh14 49.27(9)
Rh9 Rh22 Rh28 Rh14 -6.22(11)
Rh20 Rh22 Rh28 Rh14 75.69(10)
C26 Rh22 Rh28 Rh18 129.1(13)
C24 Rh22 Rh28 Rh18 171.8(15)
C11 Rh22 Rh28 Rh18 -119.5(10)
Rh14 Rh22 Rh28 Rh18 -23.07(11)
Rh19 Rh22 Rh28 Rh18 -78.06(12)
Rh1 Rh22 Rh28 Rh18 26.20(13)
Rh9 Rh22 Rh28 Rh18 -29.29(17)
Rh20 Rh22 Rh28 Rh18 52.62(11)
C26 Rh22 Rh28 Rh31 63.5(13)
C24 Rh22 Rh28 Rh31 106.2(15)
C11 Rh22 Rh28 Rh31 174.9(10)
Rh14 Rh22 Rh28 Rh31 -88.67(14)
Rh19 Rh22 Rh28 Rh31 -143.66(13)
Rh1 Rh22 Rh28 Rh31 -39.41(16)
Rh9 Rh22 Rh28 Rh31 -94.89(16)
Rh20 Rh22 Rh28 Rh31 -12.98(12)
C43 Rh15 Rh29 C28 -18.8(19)
Rh32 Rh15 Rh29 C28 -100.7(14)
Rh2 Rh15 Rh29 C28 76.3(14)
Rh5 Rh15 Rh29 C28 139.6(14)
Rh33 Rh15 Rh29 C28 -120.4(14)
Rh13 Rh15 Rh29 C28 94.2(14)
Rh7 Rh15 Rh29 C28 169.8(14)
Rh16 Rh15 Rh29 C28 -12.8(14)
Rh30 Rh15 Rh29 C28 170.6(14)
Rh11 Rh15 Rh29 C28 -163.1(14)
C43 Rh15 Rh29 C25 -159(2)
Rh32 Rh15 Rh29 C25 119.1(18)
Rh2 Rh15 Rh29 C25 -63.8(18)
Rh5 Rh15 Rh29 C25 -0.5(18)
Rh33 Rh15 Rh29 C25 99.5(18)
Rh13 Rh15 Rh29 C25 -46.0(18)
Rh7 Rh15 Rh29 C25 29.7(19)
Rh16 Rh15 Rh29 C25 -152.9(18)
Rh30 Rh15 Rh29 C25 30.5(18)
Rh11 Rh15 Rh29 C25 56.8(18)
C43 Rh15 Rh29 C29 73.4(18)
Rh32 Rh15 Rh29 C29 -8.5(13)
Rh2 Rh15 Rh29 C29 168.5(13)
Rh5 Rh15 Rh29 C29 -128.2(13)
Rh33 Rh15 Rh29 C29 -28.2(13)
Rh13 Rh15 Rh29 C29 -173.6(13)
Rh7 Rh15 Rh29 C29 -98.0(13)
Rh16 Rh15 Rh29 C29 79.5(13)
Rh30 Rh15 Rh29 C29 -97.1(13)
Rh11 Rh15 Rh29 C29 -70.9(13)
C43 Rh15 Rh29 Rh30 170.6(13)
Rh32 Rh15 Rh29 Rh30 88.64(14)
Rh2 Rh15 Rh29 Rh30 -94.32(14)
Rh5 Rh15 Rh29 Rh30 -31.03(10)
Rh33 Rh15 Rh29 Rh30 68.97(10)
Rh13 Rh15 Rh29 Rh30 -76.44(9)
Rh7 Rh15 Rh29 Rh30 -0.8(3)
Rh16 Rh15 Rh29 Rh30 176.6(2)
Rh11 Rh15 Rh29 Rh30 26.28(10)
C43 Rh15 Rh29 Rh25 -147.6(13)
Rh32 Rh15 Rh29 Rh25 130.50(14)
Rh2 Rh15 Rh29 Rh25 -52.47(16)
Rh5 Rh15 Rh29 Rh25 10.83(13)
Rh33 Rh15 Rh29 Rh25 110.83(13)
Rh13 Rh15 Rh29 Rh25 -34.58(10)
Rh7 Rh15 Rh29 Rh25 41.0(3)
Rh16 Rh15 Rh29 Rh25 -141.5(2)
Rh30 Rh15 Rh29 Rh25 41.86(10)
Rh11 Rh15 Rh29 Rh25 68.14(12)
C43 Rh15 Rh29 Rh33 101.6(13)
Rh32 Rh15 Rh29 Rh33 19.67(14)
Rh2 Rh15 Rh29 Rh33 -163.30(15)
Rh5 Rh15 Rh29 Rh33 -100.00(12)
Rh13 Rh15 Rh29 Rh33 -145.41(12)
Rh7 Rh15 Rh29 Rh33 -69.8(3)
Rh16 Rh15 Rh29 Rh33 107.6(2)
Rh30 Rh15 Rh29 Rh33 -68.97(10)
Rh11 Rh15 Rh29 Rh33 -42.69(10)
C43 Rh15 Rh29 Rh13 -113.0(13)
Rh32 Rh15 Rh29 Rh13 165.08(15)
Rh2 Rh15 Rh29 Rh13 -17.88(12)
Rh5 Rh15 Rh29 Rh13 45.41(9)
Rh33 Rh15 Rh29 Rh13 145.41(12)
Rh7 Rh15 Rh29 Rh13 75.6(3)
Rh16 Rh15 Rh29 Rh13 -106.9(2)
Rh30 Rh15 Rh29 Rh13 76.44(9)
Rh11 Rh15 Rh29 Rh13 102.72(11)
C3 Rh25 Rh29 C28 -2.7(17)
C20 Rh25 Rh29 C28 120.5(19)
C25 Rh25 Rh29 C28 61.2(18)
Rh30 Rh25 Rh29 C28 -172.7(13)
Rh20 Rh25 Rh29 C28 -127.7(13)
Rh13 Rh25 Rh29 C28 -92.3(13)
Rh31 Rh25 Rh29 C28 171.4(13)
C3 Rh25 Rh29 C25 -63.9(17)
C20 Rh25 Rh29 C25 59.4(19)
Rh30 Rh25 Rh29 C25 126.1(13)
Rh20 Rh25 Rh29 C25 171.1(13)
Rh13 Rh25 Rh29 C25 -153.5(13)
Rh31 Rh25 Rh29 C25 110.3(13)
C3 Rh25 Rh29 C29 -123.0(19)
C20 Rh25 Rh29 C29 0(2)
C25 Rh25 Rh29 C29 -59(2)
Rh30 Rh25 Rh29 C29 67.0(16)
Rh20 Rh25 Rh29 C29 112.1(16)
Rh13 Rh25 Rh29 C29 147.4(16)
Rh31 Rh25 Rh29 C29 51.2(16)
C3 Rh25 Rh29 Rh30 170.0(11)
C20 Rh25 Rh29 Rh30 -66.7(14)
C25 Rh25 Rh29 Rh30 -126.1(13)
Rh20 Rh25 Rh29 Rh30 45.03(10)
Rh13 Rh25 Rh29 Rh30 80.41(10)
Rh31 Rh25 Rh29 Rh30 -15.83(12)
C3 Rh25 Rh29 Rh15 123.8(11)
C20 Rh25 Rh29 Rh15 -112.9(14)
C25 Rh25 Rh29 Rh15 -172.3(13)
Rh30 Rh25 Rh29 Rh15 -46.16(10)
Rh20 Rh25 Rh29 Rh15 -1.12(14)
Rh13 Rh25 Rh29 Rh15 34.25(10)
Rh31 Rh25 Rh29 Rh15 -61.99(15)
C3 Rh25 Rh29 Rh33 -174.9(11)
C20 Rh25 Rh29 Rh33 -51.6(14)
C25 Rh25 Rh29 Rh33 -111.0(13)
Rh30 Rh25 Rh29 Rh33 15.14(12)
Rh20 Rh25 Rh29 Rh33 60.17(15)
Rh13 Rh25 Rh29 Rh33 95.55(13)
Rh31 Rh25 Rh29 Rh33 -0.69(18)
C3 Rh25 Rh29 Rh13 89.6(11)
C20 Rh25 Rh29 Rh13 -147.1(14)
C25 Rh25 Rh29 Rh13 153.5(13)
Rh30 Rh25 Rh29 Rh13 -80.41(10)
Rh20 Rh25 Rh29 Rh13 -35.37(10)
Rh31 Rh25 Rh29 Rh13 -96.24(13)
C12 Rh13 Rh29 C28 15.3(16)
C2 Rh13 Rh29 C28 79(2)
Rh5 Rh13 Rh29 C28 -151.6(12)
Rh15 Rh13 Rh29 C28 -107.4(12)
Rh20 Rh13 Rh29 C28 147.6(12)
Rh1 Rh13 Rh29 C28 -162.0(12)
Rh2 Rh13 Rh29 C28 -91.8(12)
Rh25 Rh13 Rh29 C28 111.8(12)
Rh30 Rh13 Rh29 C28 177.1(12)
C12 Rh13 Rh29 C25 -77.9(15)
C2 Rh13 Rh29 C25 -13.7(19)
Rh5 Rh13 Rh29 C25 115.2(9)
Rh15 Rh13 Rh29 C25 159.4(9)
Rh20 Rh13 Rh29 C25 54.5(9)
Rh1 Rh13 Rh29 C25 104.8(10)
Rh2 Rh13 Rh29 C25 175.0(9)
Rh25 Rh13 Rh29 C25 18.6(9)
Rh30 Rh13 Rh29 C25 83.9(9)
C12 Rh13 Rh29 C29 136(3)
C2 Rh13 Rh29 C29 -160(3)
Rh5 Rh13 Rh29 C29 -31(3)
Rh15 Rh13 Rh29 C29 13(3)
Rh20 Rh13 Rh29 C29 -92(3)
Rh1 Rh13 Rh29 C29 -41(3)
Rh2 Rh13 Rh29 C29 29(3)
Rh25 Rh13 Rh29 C29 -127(3)
Rh30 Rh13 Rh29 C29 -62(3)
C12 Rh13 Rh29 Rh30 -161.8(11)
C2 Rh13 Rh29 Rh30 -97.7(17)
Rh5 Rh13 Rh29 Rh30 31.29(10)
Rh15 Rh13 Rh29 Rh30 75.48(10)
Rh20 Rh13 Rh29 Rh30 -29.47(11)
Rh1 Rh13 Rh29 Rh30 20.9(3)
Rh2 Rh13 Rh29 Rh30 91.08(12)
Rh25 Rh13 Rh29 Rh30 -65.29(10)
C12 Rh13 Rh29 Rh15 122.7(11)
C2 Rh13 Rh29 Rh15 -173.2(17)
Rh5 Rh13 Rh29 Rh15 -44.19(10)
Rh20 Rh13 Rh29 Rh15 -104.95(12)
Rh1 Rh13 Rh29 Rh15 -54.6(3)
Rh2 Rh13 Rh29 Rh15 15.60(10)
Rh25 Rh13 Rh29 Rh15 -140.77(11)
Rh30 Rh13 Rh29 Rh15 -75.48(10)
C12 Rh13 Rh29 Rh25 -96.5(11)
C2 Rh13 Rh29 Rh25 -32.4(17)
Rh5 Rh13 Rh29 Rh25 96.58(11)
Rh15 Rh13 Rh29 Rh25 140.77(11)
Rh20 Rh13 Rh29 Rh25 35.82(10)
Rh1 Rh13 Rh29 Rh25 86.2(3)
Rh2 Rh13 Rh29 Rh25 156.37(12)
Rh30 Rh13 Rh29 Rh25 65.29(10)
C12 Rh13 Rh29 Rh33 152.8(11)
C2 Rh13 Rh29 Rh33 -143.1(17)
Rh5 Rh13 Rh29 Rh33 -14.16(14)
Rh15 Rh13 Rh29 Rh33 30.04(11)
Rh20 Rh13 Rh29 Rh33 -74.91(14)
Rh1 Rh13 Rh29 Rh33 -24.6(4)
Rh2 Rh13 Rh29 Rh33 45.63(15)
Rh25 Rh13 Rh29 Rh33 -110.74(13)
Rh30 Rh13 Rh29 Rh33 -45.44(11)
Rh8 Rh5 Rh30 C40 8(9)
Rh7 Rh5 Rh30 C40 67(9)
Rh14 Rh5 Rh30 C40 -66(9)
Rh15 Rh5 Rh30 C40 114(9)
Rh18 Rh5 Rh30 C40 -37(9)
Rh11 Rh5 Rh30 C40 37(9)
Rh2 Rh5 Rh30 C40 142(9)
Rh1 Rh5 Rh30 C40 -143(9)
Rh13 Rh5 Rh30 C40 -180(100)
Rh20 Rh5 Rh30 C40 -113(9)
Rh17 Rh5 Rh30 C40 1(9)
Rh8 Rh5 Rh30 C4 8(2)
Rh7 Rh5 Rh30 C4 67.7(9)
Rh14 Rh5 Rh30 C4 -65.5(9)
Rh15 Rh5 Rh30 C4 114.3(9)
Rh18 Rh5 Rh30 C4 -36.8(9)
Rh11 Rh5 Rh30 C4 37.2(9)
Rh2 Rh5 Rh30 C4 143.1(9)
Rh1 Rh5 Rh30 C4 -142.0(9)
Rh13 Rh5 Rh30 C4 -179.1(9)
Rh20 Rh5 Rh30 C4 -112.5(9)
Rh17 Rh5 Rh30 C4 1.4(9)
Rh8 Rh5 Rh30 Rh25 154.9(18)
Rh7 Rh5 Rh30 Rh25 -145.68(12)
Rh14 Rh5 Rh30 Rh25 81.15(14)
Rh15 Rh5 Rh30 Rh25 -99.12(12)
Rh18 Rh5 Rh30 Rh25 109.81(12)
Rh11 Rh5 Rh30 Rh25 -176.16(13)
Rh2 Rh5 Rh30 Rh25 -70.34(15)
Rh1 Rh5 Rh30 Rh25 4.57(16)
Rh13 Rh5 Rh30 Rh25 -32.52(11)
Rh20 Rh5 Rh30 Rh25 34.15(11)
Rh17 Rh5 Rh30 Rh25 147.96(11)
Rh8 Rh5 Rh30 Rh29 -138.5(18)
Rh7 Rh5 Rh30 Rh29 -79.08(14)
Rh14 Rh5 Rh30 Rh29 147.75(12)
Rh15 Rh5 Rh30 Rh29 -32.52(11)
Rh18 Rh5 Rh30 Rh29 176.41(13)
Rh11 Rh5 Rh30 Rh29 -109.56(13)
Rh2 Rh5 Rh30 Rh29 -3.74(17)
Rh1 Rh5 Rh30 Rh29 71.17(15)
Rh13 Rh5 Rh30 Rh29 34.08(11)
Rh20 Rh5 Rh30 Rh29 100.75(12)
Rh17 Rh5 Rh30 Rh29 -145.44(11)
Rh8 Rh5 Rh30 Rh11 -29.0(18)
Rh7 Rh5 Rh30 Rh11 30.47(11)
Rh14 Rh5 Rh30 Rh11 -102.69(13)
Rh15 Rh5 Rh30 Rh11 77.03(10)
Rh18 Rh5 Rh30 Rh11 -74.04(10)
Rh2 Rh5 Rh30 Rh11 105.82(13)
Rh1 Rh5 Rh30 Rh11 -179.27(14)
Rh13 Rh5 Rh30 Rh11 143.64(11)
Rh20 Rh5 Rh30 Rh11 -149.70(11)
Rh17 Rh5 Rh30 Rh11 -35.88(11)
Rh8 Rh5 Rh30 Rh18 45.1(18)
Rh7 Rh5 Rh30 Rh18 104.51(12)
Rh14 Rh5 Rh30 Rh18 -28.65(11)
Rh15 Rh5 Rh30 Rh18 151.07(11)
Rh11 Rh5 Rh30 Rh18 74.04(10)
Rh2 Rh5 Rh30 Rh18 179.85(14)
Rh1 Rh5 Rh30 Rh18 -105.24(13)
Rh13 Rh5 Rh30 Rh18 -142.32(11)
Rh20 Rh5 Rh30 Rh18 -75.66(9)
Rh17 Rh5 Rh30 Rh18 38.16(11)
Rh8 Rh5 Rh30 Rh31 89.2(18)
Rh7 Rh5 Rh30 Rh31 148.66(11)
Rh14 Rh5 Rh30 Rh31 15.49(15)
Rh15 Rh5 Rh30 Rh31 -164.78(12)
Rh18 Rh5 Rh30 Rh31 44.14(10)
Rh11 Rh5 Rh30 Rh31 118.18(12)
Rh2 Rh5 Rh30 Rh31 -136.00(12)
Rh1 Rh5 Rh30 Rh31 -61.09(14)
Rh13 Rh5 Rh30 Rh31 -98.18(11)
Rh20 Rh5 Rh30 Rh31 -31.52(10)
Rh17 Rh5 Rh30 Rh31 82.30(13)
Rh8 Rh5 Rh30 Rh33 -73.8(18)
Rh7 Rh5 Rh30 Rh33 -14.39(15)
Rh14 Rh5 Rh30 Rh33 -147.55(11)
Rh15 Rh5 Rh30 Rh33 32.18(10)
Rh18 Rh5 Rh30 Rh33 -118.90(12)
Rh11 Rh5 Rh30 Rh33 -44.86(10)
Rh2 Rh5 Rh30 Rh33 60.96(15)
Rh1 Rh5 Rh30 Rh33 135.87(12)
Rh13 Rh5 Rh30 Rh33 98.78(11)
Rh20 Rh5 Rh30 Rh33 165.44(11)
Rh17 Rh5 Rh30 Rh33 -80.74(13)
Rh8 Rh5 Rh30 Rh15 -106.0(18)
Rh7 Rh5 Rh30 Rh15 -46.56(11)
Rh14 Rh5 Rh30 Rh15 -179.73(14)
Rh18 Rh5 Rh30 Rh15 -151.07(11)
Rh11 Rh5 Rh30 Rh15 -77.03(10)
Rh2 Rh5 Rh30 Rh15 28.78(11)
Rh1 Rh5 Rh30 Rh15 103.69(13)
Rh13 Rh5 Rh30 Rh15 66.60(9)
Rh20 Rh5 Rh30 Rh15 133.27(10)
Rh17 Rh5 Rh30 Rh15 -112.91(12)
Rh8 Rh5 Rh30 Rh20 120.7(18)
Rh7 Rh5 Rh30 Rh20 -179.83(13)
Rh14 Rh5 Rh30 Rh20 47.01(11)
Rh15 Rh5 Rh30 Rh20 -133.27(10)
Rh18 Rh5 Rh30 Rh20 75.66(9)
Rh11 Rh5 Rh30 Rh20 149.70(11)
Rh2 Rh5 Rh30 Rh20 -104.49(13)
Rh1 Rh5 Rh30 Rh20 -29.58(11)
Rh13 Rh5 Rh30 Rh20 -66.66(9)
Rh17 Rh5 Rh30 Rh20 113.82(12)
Rh8 Rh5 Rh30 Rh13 -172.6(19)
Rh7 Rh5 Rh30 Rh13 -113.16(13)
Rh14 Rh5 Rh30 Rh13 113.67(13)
Rh15 Rh5 Rh30 Rh13 -66.60(9)
Rh18 Rh5 Rh30 Rh13 142.32(11)
Rh11 Rh5 Rh30 Rh13 -143.64(11)
Rh2 Rh5 Rh30 Rh13 -37.82(11)
Rh1 Rh5 Rh30 Rh13 37.09(11)
Rh20 Rh5 Rh30 Rh13 66.66(9)
Rh17 Rh5 Rh30 Rh13 -179.52(13)
C3 Rh25 Rh30 C40 -144(6)
C20 Rh25 Rh30 C40 52.5(18)
C25 Rh25 Rh30 C40 -50.4(16)
Rh20 Rh25 Rh30 C40 142.1(13)
Rh13 Rh25 Rh30 C40 -153.1(13)
Rh29 Rh25 Rh30 C40 -84.5(13)
Rh31 Rh25 Rh30 C40 79.1(13)
C3 Rh25 Rh30 C4 150(6)
C20 Rh25 Rh30 C4 -13.2(18)
C25 Rh25 Rh30 C4 -116.0(16)
Rh20 Rh25 Rh30 C4 76.4(14)
Rh13 Rh25 Rh30 C4 141.2(14)
Rh29 Rh25 Rh30 C4 -150.2(14)
Rh31 Rh25 Rh30 C4 13.4(14)
C3 Rh25 Rh30 Rh5 41(6)
C20 Rh25 Rh30 Rh5 -122.9(12)
C25 Rh25 Rh30 Rh5 134.3(9)
Rh20 Rh25 Rh30 Rh5 -33.30(10)
Rh13 Rh25 Rh30 Rh5 31.50(10)
Rh29 Rh25 Rh30 Rh5 100.09(12)
Rh31 Rh25 Rh30 Rh5 -96.32(12)
C3 Rh25 Rh30 Rh29 -60(6)
C20 Rh25 Rh30 Rh29 137.0(12)
C25 Rh25 Rh30 Rh29 34.2(9)
Rh20 Rh25 Rh30 Rh29 -133.38(11)
Rh13 Rh25 Rh30 Rh29 -68.59(9)
Rh31 Rh25 Rh30 Rh29 163.60(12)
C3 Rh25 Rh30 Rh11 28(6)
C20 Rh25 Rh30 Rh11 -135.0(13)
C25 Rh25 Rh30 Rh11 122.1(10)
Rh20 Rh25 Rh30 Rh11 -45.5(5)
Rh13 Rh25 Rh30 Rh11 19.3(5)
Rh29 Rh25 Rh30 Rh11 87.9(5)
Rh31 Rh25 Rh30 Rh11 -108.5(5)
C3 Rh25 Rh30 Rh18 103(6)
C20 Rh25 Rh30 Rh18 -60.5(12)
C25 Rh25 Rh30 Rh18 -163.3(9)
Rh20 Rh25 Rh30 Rh18 29.11(11)
Rh13 Rh25 Rh30 Rh18 93.91(12)
Rh29 Rh25 Rh30 Rh18 162.49(14)
Rh31 Rh25 Rh30 Rh18 -33.91(11)
C3 Rh25 Rh30 Rh31 137(6)
C20 Rh25 Rh30 Rh31 -26.6(12)
C25 Rh25 Rh30 Rh31 -129.4(9)
Rh20 Rh25 Rh30 Rh31 63.02(9)
Rh13 Rh25 Rh30 Rh31 127.82(11)
Rh29 Rh25 Rh30 Rh31 -163.60(12)
C3 Rh25 Rh30 Rh33 -76(6)
C20 Rh25 Rh30 Rh33 120.2(12)
C25 Rh25 Rh30 Rh33 17.3(9)
Rh20 Rh25 Rh30 Rh33 -150.25(14)
Rh13 Rh25 Rh30 Rh33 -85.46(14)
Rh29 Rh25 Rh30 Rh33 -16.87(13)
Rh31 Rh25 Rh30 Rh33 146.73(15)
C3 Rh25 Rh30 Rh15 -18(6)
C20 Rh25 Rh30 Rh15 178.8(12)
C25 Rh25 Rh30 Rh15 76.0(9)
Rh20 Rh25 Rh30 Rh15 -91.57(10)
Rh13 Rh25 Rh30 Rh15 -26.77(10)
Rh29 Rh25 Rh30 Rh15 41.81(10)
Rh31 Rh25 Rh30 Rh15 -154.59(12)
C3 Rh25 Rh30 Rh20 74(6)
C20 Rh25 Rh30 Rh20 -89.6(12)
C25 Rh25 Rh30 Rh20 167.6(9)
Rh13 Rh25 Rh30 Rh20 64.80(8)
Rh29 Rh25 Rh30 Rh20 133.38(11)
Rh31 Rh25 Rh30 Rh20 -63.02(9)
C3 Rh25 Rh30 Rh13 9(6)
C20 Rh25 Rh30 Rh13 -154.4(12)
C25 Rh25 Rh30 Rh13 102.8(9)
Rh20 Rh25 Rh30 Rh13 -64.80(8)
Rh29 Rh25 Rh30 Rh13 68.59(9)
Rh31 Rh25 Rh30 Rh13 -127.82(11)
C28 Rh29 Rh30 C40 134(8)
C25 Rh29 Rh30 C40 50.5(16)
C29 Rh29 Rh30 C40 -53.3(17)
Rh15 Rh29 Rh30 C40 -143.7(13)
Rh25 Rh29 Rh30 C40 85.2(13)
Rh33 Rh29 Rh30 C40 -79.2(13)
Rh13 Rh29 Rh30 C40 152.2(13)
C28 Rh29 Rh30 C4 -162(8)
C25 Rh29 Rh30 C4 115.4(16)
C29 Rh29 Rh30 C4 11.6(18)
Rh15 Rh29 Rh30 C4 -78.7(13)
Rh25 Rh29 Rh30 C4 150.1(13)
Rh33 Rh29 Rh30 C4 -14.2(13)
Rh13 Rh29 Rh30 C4 -142.9(13)
C28 Rh29 Rh30 Rh5 -51(8)
C25 Rh29 Rh30 Rh5 -134.3(9)
C29 Rh29 Rh30 Rh5 121.9(12)
Rh15 Rh29 Rh30 Rh5 31.55(10)
Rh25 Rh29 Rh30 Rh5 -99.57(12)
Rh33 Rh29 Rh30 Rh5 96.04(12)
Rh13 Rh29 Rh30 Rh5 -32.58(10)
C28 Rh29 Rh30 Rh25 48(8)
C25 Rh29 Rh30 Rh25 -34.7(9)
C29 Rh29 Rh30 Rh25 -138.5(12)
Rh15 Rh29 Rh30 Rh25 131.12(11)
Rh33 Rh29 Rh30 Rh25 -164.39(12)
Rh13 Rh29 Rh30 Rh25 66.99(9)
C28 Rh29 Rh30 Rh11 -114(8)
C25 Rh29 Rh30 Rh11 162.8(9)
C29 Rh29 Rh30 Rh11 59.0(12)
Rh15 Rh29 Rh30 Rh11 -31.38(11)
Rh25 Rh29 Rh30 Rh11 -162.51(13)
Rh33 Rh29 Rh30 Rh11 33.10(11)
Rh13 Rh29 Rh30 Rh11 -95.52(12)
C28 Rh29 Rh30 Rh18 -40(8)
C25 Rh29 Rh30 Rh18 -123.0(10)
C29 Rh29 Rh30 Rh18 133.2(13)
Rh15 Rh29 Rh30 Rh18 42.9(5)
Rh25 Rh29 Rh30 Rh18 -88.3(5)
Rh33 Rh29 Rh30 Rh18 107.4(5)
Rh13 Rh29 Rh30 Rh18 -21.3(5)
C28 Rh29 Rh30 Rh31 66(8)
C25 Rh29 Rh30 Rh31 -16.7(9)
C29 Rh29 Rh30 Rh31 -120.5(12)
Rh15 Rh29 Rh30 Rh31 149.18(14)
Rh25 Rh29 Rh30 Rh31 18.05(13)
Rh33 Rh29 Rh30 Rh31 -146.34(15)
Rh13 Rh29 Rh30 Rh31 85.04(14)
C28 Rh29 Rh30 Rh33 -147(8)
C25 Rh29 Rh30 Rh33 129.7(9)
C29 Rh29 Rh30 Rh33 25.9(12)
Rh15 Rh29 Rh30 Rh33 -64.49(9)
Rh25 Rh29 Rh30 Rh33 164.39(12)
Rh13 Rh29 Rh30 Rh33 -128.62(11)
C28 Rh29 Rh30 Rh15 -83(8)
C25 Rh29 Rh30 Rh15 -165.9(9)
C29 Rh29 Rh30 Rh15 90.4(12)
Rh25 Rh29 Rh30 Rh15 -131.12(11)
Rh33 Rh29 Rh30 Rh15 64.49(9)
Rh13 Rh29 Rh30 Rh15 -64.14(9)
C28 Rh29 Rh30 Rh20 8(8)
C25 Rh29 Rh30 Rh20 -75.2(9)
C29 Rh29 Rh30 Rh20 -179.0(12)
Rh15 Rh29 Rh30 Rh20 90.65(11)
Rh25 Rh29 Rh30 Rh20 -40.47(10)
Rh33 Rh29 Rh30 Rh20 155.14(12)
Rh13 Rh29 Rh30 Rh20 26.52(10)
C28 Rh29 Rh30 Rh13 -19(8)
C25 Rh29 Rh30 Rh13 -101.7(9)
C29 Rh29 Rh30 Rh13 154.5(12)
Rh15 Rh29 Rh30 Rh13 64.14(9)
Rh25 Rh29 Rh30 Rh13 -66.99(9)
Rh33 Rh29 Rh30 Rh13 128.62(11)
C21 Rh11 Rh30 C40 6(2)
C4 Rh11 Rh30 C40 -51.9(18)
Rh5 Rh11 Rh30 C40 -174.5(14)
Rh7 Rh11 Rh30 C40 157.6(14)
Rh17 Rh11 Rh30 C40 -138.6(14)
Rh33 Rh11 Rh30 C40 57.7(14)
Rh32 Rh11 Rh30 C40 93.7(14)
Rh18 Rh11 Rh30 C40 -105.9(14)
Rh15 Rh11 Rh30 C40 121.1(14)
C21 Rh11 Rh30 C4 57.4(19)
Rh5 Rh11 Rh30 C4 -122.6(12)
Rh7 Rh11 Rh30 C4 -150.6(12)
Rh17 Rh11 Rh30 C4 -86.7(12)
Rh33 Rh11 Rh30 C4 109.5(12)
Rh32 Rh11 Rh30 C4 145.6(12)
Rh18 Rh11 Rh30 C4 -54.0(12)
Rh15 Rh11 Rh30 C4 173.0(12)
C21 Rh11 Rh30 Rh5 -179.9(15)
C4 Rh11 Rh30 Rh5 122.6(12)
Rh7 Rh11 Rh30 Rh5 -27.95(11)
Rh17 Rh11 Rh30 Rh5 35.87(10)
Rh33 Rh11 Rh30 Rh5 -127.85(11)
Rh32 Rh11 Rh30 Rh5 -91.78(11)
Rh18 Rh11 Rh30 Rh5 68.58(9)
Rh15 Rh11 Rh30 Rh5 -64.41(8)
C21 Rh11 Rh30 Rh25 -166.3(16)
C4 Rh11 Rh30 Rh25 136.3(13)
Rh5 Rh11 Rh30 Rh25 13.7(5)
Rh7 Rh11 Rh30 Rh25 -14.3(5)
Rh17 Rh11 Rh30 Rh25 49.5(5)
Rh33 Rh11 Rh30 Rh25 -114.2(5)
Rh32 Rh11 Rh30 Rh25 -78.1(5)
Rh18 Rh11 Rh30 Rh25 82.3(5)
Rh15 Rh11 Rh30 Rh25 -50.7(5)
C21 Rh11 Rh30 Rh29 -85.8(15)
C4 Rh11 Rh30 Rh29 -143.3(12)
Rh5 Rh11 Rh30 Rh29 94.09(12)
Rh7 Rh11 Rh30 Rh29 66.14(15)
Rh17 Rh11 Rh30 Rh29 129.96(12)
Rh33 Rh11 Rh30 Rh29 -33.76(12)
Rh32 Rh11 Rh30 Rh29 2.31(15)
Rh18 Rh11 Rh30 Rh29 162.67(13)
Rh15 Rh11 Rh30 Rh29 29.68(11)
C21 Rh11 Rh30 Rh18 111.5(15)
C4 Rh11 Rh30 Rh18 54.0(12)
Rh5 Rh11 Rh30 Rh18 -68.58(9)
Rh7 Rh11 Rh30 Rh18 -96.54(12)
Rh17 Rh11 Rh30 Rh18 -32.71(10)
Rh33 Rh11 Rh30 Rh18 163.56(11)
Rh32 Rh11 Rh30 Rh18 -160.36(12)
Rh15 Rh11 Rh30 Rh18 -133.00(10)
C21 Rh11 Rh30 Rh31 93.6(15)
C4 Rh11 Rh30 Rh31 36.2(12)
Rh5 Rh11 Rh30 Rh31 -86.44(13)
Rh7 Rh11 Rh30 Rh31 -114.39(13)
Rh17 Rh11 Rh30 Rh31 -50.57(15)
Rh33 Rh11 Rh30 Rh31 145.71(14)
Rh32 Rh11 Rh30 Rh31 -178.22(11)
Rh18 Rh11 Rh30 Rh31 -17.85(11)
Rh15 Rh11 Rh30 Rh31 -150.85(14)
C21 Rh11 Rh30 Rh33 -52.1(15)
C4 Rh11 Rh30 Rh33 -109.5(12)
Rh5 Rh11 Rh30 Rh33 127.85(11)
Rh7 Rh11 Rh30 Rh33 99.90(12)
Rh17 Rh11 Rh30 Rh33 163.73(13)
Rh32 Rh11 Rh30 Rh33 36.07(10)
Rh18 Rh11 Rh30 Rh33 -163.56(11)
Rh15 Rh11 Rh30 Rh33 63.44(9)
C21 Rh11 Rh30 Rh15 -115.5(15)
C4 Rh11 Rh30 Rh15 -173.0(12)
Rh5 Rh11 Rh30 Rh15 64.41(8)
Rh7 Rh11 Rh30 Rh15 36.46(10)
Rh17 Rh11 Rh30 Rh15 100.28(11)
Rh33 Rh11 Rh30 Rh15 -63.44(9)
Rh32 Rh11 Rh30 Rh15 -27.37(10)
Rh18 Rh11 Rh30 Rh15 133.00(10)
C21 Rh11 Rh30 Rh20 153.5(15)
C4 Rh11 Rh30 Rh20 96.1(12)
Rh5 Rh11 Rh30 Rh20 -26.56(10)
Rh7 Rh11 Rh30 Rh20 -54.52(14)
Rh17 Rh11 Rh30 Rh20 9.31(14)
Rh33 Rh11 Rh30 Rh20 -154.42(12)
Rh32 Rh11 Rh30 Rh20 -118.34(11)
Rh18 Rh11 Rh30 Rh20 42.02(9)
Rh15 Rh11 Rh30 Rh20 -90.98(10)
C21 Rh11 Rh30 Rh13 -149.2(15)
C4 Rh11 Rh30 Rh13 153.4(12)
Rh5 Rh11 Rh30 Rh13 30.76(9)
Rh7 Rh11 Rh30 Rh13 2.81(15)
Rh17 Rh11 Rh30 Rh13 66.64(13)
Rh33 Rh11 Rh30 Rh13 -97.09(11)
Rh32 Rh11 Rh30 Rh13 -61.02(13)
Rh18 Rh11 Rh30 Rh13 99.35(11)
Rh15 Rh11 Rh30 Rh13 -33.65(9)
C42 Rh18 Rh30 C40 -2(2)
C4 Rh18 Rh30 C40 51.0(18)
Rh5 Rh18 Rh30 C40 174.4(14)
Rh14 Rh18 Rh30 C40 -158.9(14)
Rh31 Rh18 Rh30 C40 -57.1(14)
Rh17 Rh18 Rh30 C40 137.1(14)
Rh28 Rh18 Rh30 C40 -93.2(14)
Rh11 Rh18 Rh30 C40 105.2(14)
Rh20 Rh18 Rh30 C40 -120.0(14)
C42 Rh18 Rh30 C4 -53(2)
Rh5 Rh18 Rh30 C4 123.3(11)
Rh14 Rh18 Rh30 C4 150.1(11)
Rh31 Rh18 Rh30 C4 -108.1(11)
Rh17 Rh18 Rh30 C4 86.1(11)
Rh28 Rh18 Rh30 C4 -144.2(11)
Rh11 Rh18 Rh30 C4 54.2(11)
Rh20 Rh18 Rh30 C4 -171.1(11)
C42 Rh18 Rh30 Rh5 -176.7(17)
C4 Rh18 Rh30 Rh5 -123.3(11)
Rh14 Rh18 Rh30 Rh5 26.79(11)
Rh31 Rh18 Rh30 Rh5 128.53(11)
Rh17 Rh18 Rh30 Rh5 -37.22(10)
Rh28 Rh18 Rh30 Rh5 92.41(11)
Rh11 Rh18 Rh30 Rh5 -69.17(9)
Rh20 Rh18 Rh30 Rh5 65.60(9)
C42 Rh18 Rh30 Rh25 89.8(17)
C4 Rh18 Rh30 Rh25 143.2(11)
Rh5 Rh18 Rh30 Rh25 -93.48(12)
Rh14 Rh18 Rh30 Rh25 -66.68(15)
Rh31 Rh18 Rh30 Rh25 35.06(11)
Rh17 Rh18 Rh30 Rh25 -130.70(12)
Rh28 Rh18 Rh30 Rh25 -1.07(15)
Rh11 Rh18 Rh30 Rh25 -162.65(13)
Rh20 Rh18 Rh30 Rh25 -27.88(11)
C42 Rh18 Rh30 Rh29 170.6(18)
C4 Rh18 Rh30 Rh29 -136.1(12)
Rh5 Rh18 Rh30 Rh29 -12.7(5)
Rh14 Rh18 Rh30 Rh29 14.0(5)
Rh31 Rh18 Rh30 Rh29 115.8(5)
Rh17 Rh18 Rh30 Rh29 -50.0(5)
Rh28 Rh18 Rh30 Rh29 79.7(5)
Rh11 Rh18 Rh30 Rh29 -81.9(5)
Rh20 Rh18 Rh30 Rh29 52.9(5)
C42 Rh18 Rh30 Rh11 -107.5(17)
C4 Rh18 Rh30 Rh11 -54.2(11)
Rh5 Rh18 Rh30 Rh11 69.17(9)
Rh14 Rh18 Rh30 Rh11 95.97(12)
Rh31 Rh18 Rh30 Rh11 -162.30(11)
Rh17 Rh18 Rh30 Rh11 31.95(10)
Rh28 Rh18 Rh30 Rh11 161.58(12)
Rh20 Rh18 Rh30 Rh11 134.77(10)
C42 Rh18 Rh30 Rh31 54.8(17)
C4 Rh18 Rh30 Rh31 108.1(11)
Rh5 Rh18 Rh30 Rh31 -128.53(11)
Rh14 Rh18 Rh30 Rh31 -101.74(12)
Rh17 Rh18 Rh30 Rh31 -165.75(12)
Rh28 Rh18 Rh30 Rh31 -36.13(10)
Rh11 Rh18 Rh30 Rh31 162.30(11)
Rh20 Rh18 Rh30 Rh31 -62.93(9)
C42 Rh18 Rh30 Rh33 -90.8(17)
C4 Rh18 Rh30 Rh33 -37.4(11)
Rh5 Rh18 Rh30 Rh33 85.91(13)
Rh14 Rh18 Rh30 Rh33 112.71(14)
Rh31 Rh18 Rh30 Rh33 -145.56(14)
Rh17 Rh18 Rh30 Rh33 48.69(15)
Rh28 Rh18 Rh30 Rh33 178.32(11)
Rh11 Rh18 Rh30 Rh33 16.74(11)
Rh20 Rh18 Rh30 Rh33 151.51(14)
C42 Rh18 Rh30 Rh15 -151.5(17)
C4 Rh18 Rh30 Rh15 -98.2(11)
Rh5 Rh18 Rh30 Rh15 25.16(10)
Rh14 Rh18 Rh30 Rh15 51.96(14)
Rh31 Rh18 Rh30 Rh15 153.70(12)
Rh17 Rh18 Rh30 Rh15 -12.06(13)
Rh28 Rh18 Rh30 Rh15 117.57(11)
Rh11 Rh18 Rh30 Rh15 -44.01(10)
Rh20 Rh18 Rh30 Rh15 90.76(10)
C42 Rh18 Rh30 Rh20 117.7(17)
C4 Rh18 Rh30 Rh20 171.1(11)
Rh5 Rh18 Rh30 Rh20 -65.60(9)
Rh14 Rh18 Rh30 Rh20 -38.80(10)
Rh31 Rh18 Rh30 Rh20 62.93(9)
Rh17 Rh18 Rh30 Rh20 -102.82(10)
Rh28 Rh18 Rh30 Rh20 26.81(9)
Rh11 Rh18 Rh30 Rh20 -134.77(10)
C42 Rh18 Rh30 Rh13 151.6(17)
C4 Rh18 Rh30 Rh13 -155.0(11)
Rh5 Rh18 Rh30 Rh13 -31.66(10)
Rh14 Rh18 Rh30 Rh13 -4.87(15)
Rh31 Rh18 Rh30 Rh13 96.87(11)
Rh17 Rh18 Rh30 Rh13 -68.88(12)
Rh28 Rh18 Rh30 Rh13 60.75(13)
Rh11 Rh18 Rh30 Rh13 -100.83(11)
Rh20 Rh18 Rh30 Rh13 33.94(9)
C43 Rh15 Rh30 C40 35(2)
Rh32 Rh15 Rh30 C40 -71.4(16)
Rh2 Rh15 Rh30 C40 163.1(16)
Rh5 Rh15 Rh30 C40 -170.2(16)
Rh33 Rh15 Rh30 C40 -29.4(16)
Rh13 Rh15 Rh30 C40 120.2(16)
Rh29 Rh15 Rh30 C40 47.2(16)
Rh7 Rh15 Rh30 C40 -133.1(16)
Rh16 Rh15 Rh30 C40 -128.8(16)
Rh11 Rh15 Rh30 C40 -100.8(16)
C43 Rh15 Rh30 C4 130.7(19)
Rh32 Rh15 Rh30 C4 24.0(9)
Rh2 Rh15 Rh30 C4 -101.5(9)
Rh5 Rh15 Rh30 C4 -74.8(9)
Rh33 Rh15 Rh30 C4 66.0(9)
Rh13 Rh15 Rh30 C4 -144.4(9)
Rh29 Rh15 Rh30 C4 142.7(9)
Rh7 Rh15 Rh30 C4 -37.7(9)
Rh16 Rh15 Rh30 C4 -33.4(9)
Rh11 Rh15 Rh30 C4 -5.3(9)
C43 Rh15 Rh30 Rh5 -154.5(16)
Rh32 Rh15 Rh30 Rh5 98.79(12)
Rh2 Rh15 Rh30 Rh5 -26.69(10)
Rh33 Rh15 Rh30 Rh5 140.84(12)
Rh13 Rh15 Rh30 Rh5 -69.56(9)
Rh29 Rh15 Rh30 Rh5 -142.51(12)
Rh7 Rh15 Rh30 Rh5 37.14(9)
Rh16 Rh15 Rh30 Rh5 41.4(2)
Rh11 Rh15 Rh30 Rh5 69.46(10)
C43 Rh15 Rh30 Rh25 -56.7(16)
Rh32 Rh15 Rh30 Rh25 -163.41(11)
Rh2 Rh15 Rh30 Rh25 71.12(14)
Rh5 Rh15 Rh30 Rh25 97.80(12)
Rh33 Rh15 Rh30 Rh25 -121.36(13)
Rh13 Rh15 Rh30 Rh25 28.24(10)
Rh29 Rh15 Rh30 Rh25 -44.71(11)
Rh7 Rh15 Rh30 Rh25 134.95(11)
Rh16 Rh15 Rh30 Rh25 139.2(2)
Rh11 Rh15 Rh30 Rh25 167.26(13)
C43 Rh15 Rh30 Rh29 -11.9(16)
Rh32 Rh15 Rh30 Rh29 -118.70(13)
Rh2 Rh15 Rh30 Rh29 115.82(13)
Rh5 Rh15 Rh30 Rh29 142.51(12)
Rh33 Rh15 Rh30 Rh29 -76.65(11)
Rh13 Rh15 Rh30 Rh29 72.95(10)
Rh7 Rh15 Rh30 Rh29 179.65(12)
Rh16 Rh15 Rh30 Rh29 -176.1(3)
Rh11 Rh15 Rh30 Rh29 -148.03(12)
C43 Rh15 Rh30 Rh11 136.1(16)
Rh32 Rh15 Rh30 Rh11 29.33(11)
Rh2 Rh15 Rh30 Rh11 -96.15(12)
Rh5 Rh15 Rh30 Rh11 -69.46(10)
Rh33 Rh15 Rh30 Rh11 71.38(10)
Rh13 Rh15 Rh30 Rh11 -139.02(11)
Rh29 Rh15 Rh30 Rh11 148.03(12)
Rh7 Rh15 Rh30 Rh11 -32.32(9)
Rh16 Rh15 Rh30 Rh11 -28.0(2)
C43 Rh15 Rh30 Rh18 179.5(16)
Rh32 Rh15 Rh30 Rh18 72.70(13)
Rh2 Rh15 Rh30 Rh18 -52.78(14)
Rh5 Rh15 Rh30 Rh18 -26.09(10)
Rh33 Rh15 Rh30 Rh18 114.75(13)
Rh13 Rh15 Rh30 Rh18 -95.65(11)
Rh29 Rh15 Rh30 Rh18 -168.60(13)
Rh7 Rh15 Rh30 Rh18 11.05(12)
Rh16 Rh15 Rh30 Rh18 15.3(3)
Rh11 Rh15 Rh30 Rh18 43.37(10)
C43 Rh15 Rh30 Rh31 -118.4(17)
Rh32 Rh15 Rh30 Rh31 134.8(3)
Rh2 Rh15 Rh30 Rh31 9.3(3)
Rh5 Rh15 Rh30 Rh31 36.0(3)
Rh33 Rh15 Rh30 Rh31 176.9(3)
Rh13 Rh15 Rh30 Rh31 -33.5(3)
Rh29 Rh15 Rh30 Rh31 -106.5(3)
Rh7 Rh15 Rh30 Rh31 73.2(3)
Rh16 Rh15 Rh30 Rh31 77.5(4)
Rh11 Rh15 Rh30 Rh31 105.5(3)
C43 Rh15 Rh30 Rh33 64.7(16)
Rh32 Rh15 Rh30 Rh33 -42.05(11)
Rh2 Rh15 Rh30 Rh33 -167.53(14)
Rh5 Rh15 Rh30 Rh33 -140.84(12)
Rh13 Rh15 Rh30 Rh33 149.60(12)
Rh29 Rh15 Rh30 Rh33 76.65(11)
Rh7 Rh15 Rh30 Rh33 -103.70(11)
Rh16 Rh15 Rh30 Rh33 -99.4(3)
Rh11 Rh15 Rh30 Rh33 -71.38(10)
C43 Rh15 Rh30 Rh20 -116.5(16)
Rh32 Rh15 Rh30 Rh20 136.79(11)
Rh2 Rh15 Rh30 Rh20 11.32(13)
Rh5 Rh15 Rh30 Rh20 38.00(9)
Rh33 Rh15 Rh30 Rh20 178.84(12)
Rh13 Rh15 Rh30 Rh20 -31.56(9)
Rh29 Rh15 Rh30 Rh20 -104.51(11)
Rh7 Rh15 Rh30 Rh20 75.15(10)
Rh16 Rh15 Rh30 Rh20 79.4(3)
Rh11 Rh15 Rh30 Rh20 107.46(11)
C43 Rh15 Rh30 Rh13 -84.9(16)
Rh32 Rh15 Rh30 Rh13 168.35(13)
Rh2 Rh15 Rh30 Rh13 42.87(10)
Rh5 Rh15 Rh30 Rh13 69.56(9)
Rh33 Rh15 Rh30 Rh13 -149.60(12)
Rh29 Rh15 Rh30 Rh13 -72.95(10)
Rh7 Rh15 Rh30 Rh13 106.70(10)
Rh16 Rh15 Rh30 Rh13 111.0(3)
Rh11 Rh15 Rh30 Rh13 139.02(11)
C1 Rh20 Rh30 C40 -26(2)
C2 Rh20 Rh30 C40 -119.0(18)
Rh28 Rh20 Rh30 C40 72.5(16)
Rh31 Rh20 Rh30 C40 29.1(16)
Rh1 Rh20 Rh30 C40 -163.1(16)
Rh5 Rh20 Rh30 C40 170.3(16)
Rh13 Rh20 Rh30 C40 -120.5(16)
Rh25 Rh20 Rh30 C40 -49.2(16)
Rh14 Rh20 Rh30 C40 133.7(16)
Rh22 Rh20 Rh30 C40 132.0(16)
Rh18 Rh20 Rh30 C40 100.9(16)
C1 Rh20 Rh30 C4 -119.7(15)
C2 Rh20 Rh30 C4 146.9(11)
Rh28 Rh20 Rh30 C4 -21.7(8)
Rh31 Rh20 Rh30 C4 -65.1(8)
Rh1 Rh20 Rh30 C4 102.7(8)
Rh5 Rh20 Rh30 C4 76.1(8)
Rh13 Rh20 Rh30 C4 145.3(8)
Rh25 Rh20 Rh30 C4 -143.3(8)
Rh14 Rh20 Rh30 C4 39.6(8)
Rh22 Rh20 Rh30 C4 37.9(8)
Rh18 Rh20 Rh30 C4 6.7(8)
C1 Rh20 Rh30 Rh5 164.2(12)
C2 Rh20 Rh30 Rh5 70.7(7)
Rh28 Rh20 Rh30 Rh5 -97.80(12)
Rh31 Rh20 Rh30 Rh5 -141.21(12)
Rh1 Rh20 Rh30 Rh5 26.58(10)
Rh13 Rh20 Rh30 Rh5 69.18(9)
Rh25 Rh20 Rh30 Rh5 140.55(12)
Rh14 Rh20 Rh30 Rh5 -36.53(9)
Rh22 Rh20 Rh30 Rh5 -38.3(2)
Rh18 Rh20 Rh30 Rh5 -69.38(9)
C1 Rh20 Rh30 Rh25 23.6(12)
C2 Rh20 Rh30 Rh25 -69.8(7)
Rh28 Rh20 Rh30 Rh25 121.65(13)
Rh31 Rh20 Rh30 Rh25 78.24(11)
Rh1 Rh20 Rh30 Rh25 -113.97(12)
Rh5 Rh20 Rh30 Rh25 -140.55(12)
Rh13 Rh20 Rh30 Rh25 -71.37(10)
Rh14 Rh20 Rh30 Rh25 -177.08(11)
Rh22 Rh20 Rh30 Rh25 -178.8(2)
Rh18 Rh20 Rh30 Rh25 150.07(12)
C1 Rh20 Rh30 Rh29 66.8(12)
C2 Rh20 Rh30 Rh29 -26.7(7)
Rh28 Rh20 Rh30 Rh29 164.80(12)
Rh31 Rh20 Rh30 Rh29 121.38(13)
Rh1 Rh20 Rh30 Rh29 -70.82(14)
Rh5 Rh20 Rh30 Rh29 -97.40(12)
Rh13 Rh20 Rh30 Rh29 -28.22(11)
Rh25 Rh20 Rh30 Rh29 43.14(11)
Rh14 Rh20 Rh30 Rh29 -133.93(11)
Rh22 Rh20 Rh30 Rh29 -135.7(2)
Rh18 Rh20 Rh30 Rh29 -166.78(13)
C1 Rh20 Rh30 Rh11 -168.3(12)
C2 Rh20 Rh30 Rh11 98.2(7)
Rh28 Rh20 Rh30 Rh11 -70.32(14)
Rh31 Rh20 Rh30 Rh11 -113.73(13)
Rh1 Rh20 Rh30 Rh11 54.06(13)
Rh5 Rh20 Rh30 Rh11 27.48(10)
Rh13 Rh20 Rh30 Rh11 96.66(12)
Rh25 Rh20 Rh30 Rh11 168.03(13)
Rh14 Rh20 Rh30 Rh11 -9.05(12)
Rh22 Rh20 Rh30 Rh11 -10.8(3)
Rh18 Rh20 Rh30 Rh11 -41.90(10)
C1 Rh20 Rh30 Rh18 -126.4(12)
C2 Rh20 Rh30 Rh18 140.1(7)
Rh28 Rh20 Rh30 Rh18 -28.42(11)
Rh31 Rh20 Rh30 Rh18 -71.83(10)
Rh1 Rh20 Rh30 Rh18 95.96(11)
Rh5 Rh20 Rh30 Rh18 69.38(9)
Rh13 Rh20 Rh30 Rh18 138.56(11)
Rh25 Rh20 Rh30 Rh18 -150.07(12)
Rh14 Rh20 Rh30 Rh18 32.85(9)
Rh22 Rh20 Rh30 Rh18 31.1(2)
C1 Rh20 Rh30 Rh31 -54.6(12)
C2 Rh20 Rh30 Rh31 -148.0(7)
Rh28 Rh20 Rh30 Rh31 43.41(11)
Rh1 Rh20 Rh30 Rh31 167.79(13)
Rh5 Rh20 Rh30 Rh31 141.21(12)
Rh13 Rh20 Rh30 Rh31 -149.61(12)
Rh25 Rh20 Rh30 Rh31 -78.24(11)
Rh14 Rh20 Rh30 Rh31 104.68(11)
Rh22 Rh20 Rh30 Rh31 103.0(2)
Rh18 Rh20 Rh30 Rh31 71.83(10)
C1 Rh20 Rh30 Rh33 128.7(12)
C2 Rh20 Rh30 Rh33 35.3(8)
Rh28 Rh20 Rh30 Rh33 -133.3(3)
Rh31 Rh20 Rh30 Rh33 -176.7(3)
Rh1 Rh20 Rh30 Rh33 -8.9(3)
Rh5 Rh20 Rh30 Rh33 -35.5(3)
Rh13 Rh20 Rh30 Rh33 33.7(3)
Rh25 Rh20 Rh30 Rh33 105.1(3)
Rh14 Rh20 Rh30 Rh33 -72.0(3)
Rh22 Rh20 Rh30 Rh33 -73.7(4)
Rh18 Rh20 Rh30 Rh33 -104.9(3)
C1 Rh20 Rh30 Rh15 126.5(12)
C2 Rh20 Rh30 Rh15 33.0(7)
Rh28 Rh20 Rh30 Rh15 -135.53(11)
Rh31 Rh20 Rh30 Rh15 -178.94(12)
Rh1 Rh20 Rh30 Rh15 -11.15(13)
Rh5 Rh20 Rh30 Rh15 -37.73(9)
Rh13 Rh20 Rh30 Rh15 31.45(9)
Rh25 Rh20 Rh30 Rh15 102.82(11)
Rh14 Rh20 Rh30 Rh15 -74.25(10)
Rh22 Rh20 Rh30 Rh15 -76.0(2)
Rh18 Rh20 Rh30 Rh15 -107.10(11)
C1 Rh20 Rh30 Rh13 95.0(12)
C2 Rh20 Rh30 Rh13 1.6(7)
Rh28 Rh20 Rh30 Rh13 -166.98(13)
Rh31 Rh20 Rh30 Rh13 149.61(12)
Rh1 Rh20 Rh30 Rh13 -42.60(10)
Rh5 Rh20 Rh30 Rh13 -69.18(9)
Rh25 Rh20 Rh30 Rh13 71.37(10)
Rh14 Rh20 Rh30 Rh13 -105.71(10)
Rh22 Rh20 Rh30 Rh13 -107.4(2)
Rh18 Rh20 Rh30 Rh13 -138.56(11)
C12 Rh13 Rh30 C40 -16(2)
C2 Rh13 Rh30 C40 107(2)
Rh5 Rh13 Rh30 C40 180.0(18)
Rh15 Rh13 Rh30 C40 -110.1(18)
Rh20 Rh13 Rh30 C40 109.4(18)
Rh1 Rh13 Rh30 C40 149.0(18)
Rh2 Rh13 Rh30 C40 -148.5(18)
Rh25 Rh13 Rh30 C40 37.6(18)
Rh29 Rh13 Rh30 C40 -38.9(18)
C12 Rh13 Rh30 C4 166(2)
C2 Rh13 Rh30 C4 -71.4(19)
Rh5 Rh13 Rh30 C4 1.5(15)
Rh15 Rh13 Rh30 C4 71.5(15)
Rh20 Rh13 Rh30 C4 -69.1(15)
Rh1 Rh13 Rh30 C4 -29.5(15)
Rh2 Rh13 Rh30 C4 33.0(15)
Rh25 Rh13 Rh30 C4 -140.9(15)
Rh29 Rh13 Rh30 C4 142.6(15)
C12 Rh13 Rh30 Rh5 164.1(13)
C2 Rh13 Rh30 Rh5 -72.9(11)
Rh15 Rh13 Rh30 Rh5 69.97(10)
Rh20 Rh13 Rh30 Rh5 -70.56(10)
Rh1 Rh13 Rh30 Rh5 -30.97(10)
Rh2 Rh13 Rh30 Rh5 31.52(10)
Rh25 Rh13 Rh30 Rh5 -142.40(13)
Rh29 Rh13 Rh30 Rh5 141.10(13)
C12 Rh13 Rh30 Rh25 -53.5(13)
C2 Rh13 Rh30 Rh25 69.5(11)
Rh5 Rh13 Rh30 Rh25 142.40(13)
Rh15 Rh13 Rh30 Rh25 -147.64(12)
Rh20 Rh13 Rh30 Rh25 71.83(10)
Rh1 Rh13 Rh30 Rh25 111.42(12)
Rh2 Rh13 Rh30 Rh25 173.92(12)
Rh29 Rh13 Rh30 Rh25 -76.50(11)
C12 Rh13 Rh30 Rh29 23.0(13)
C2 Rh13 Rh30 Rh29 146.0(11)
Rh5 Rh13 Rh30 Rh29 -141.10(13)
Rh15 Rh13 Rh30 Rh29 -71.14(10)
Rh20 Rh13 Rh30 Rh29 148.33(12)
Rh1 Rh13 Rh30 Rh29 -172.08(13)
Rh2 Rh13 Rh30 Rh29 -109.58(12)
Rh25 Rh13 Rh30 Rh29 76.50(11)
C12 Rh13 Rh30 Rh11 132.0(13)
C2 Rh13 Rh30 Rh11 -105.1(11)
Rh5 Rh13 Rh30 Rh11 -32.17(10)
Rh15 Rh13 Rh30 Rh11 37.80(11)
Rh20 Rh13 Rh30 Rh11 -102.73(12)
Rh1 Rh13 Rh30 Rh11 -63.15(13)
Rh2 Rh13 Rh30 Rh11 -0.65(13)
Rh25 Rh13 Rh30 Rh11 -174.57(14)
Rh29 Rh13 Rh30 Rh11 108.93(13)
C12 Rh13 Rh30 Rh18 -162.9(13)
C2 Rh13 Rh30 Rh18 -40.0(11)
Rh5 Rh13 Rh30 Rh18 32.97(10)
Rh15 Rh13 Rh30 Rh18 102.94(12)
Rh20 Rh13 Rh30 Rh18 -37.59(10)
Rh1 Rh13 Rh30 Rh18 2.00(13)
Rh2 Rh13 Rh30 Rh18 64.49(12)
Rh25 Rh13 Rh30 Rh18 -109.43(13)
Rh29 Rh13 Rh30 Rh18 174.08(14)
C12 Rh13 Rh30 Rh31 -100.2(13)
C2 Rh13 Rh30 Rh31 22.7(11)
Rh5 Rh13 Rh30 Rh31 95.68(12)
Rh15 Rh13 Rh30 Rh31 165.64(12)
Rh20 Rh13 Rh30 Rh31 25.11(10)
Rh1 Rh13 Rh30 Rh31 64.70(13)
Rh2 Rh13 Rh30 Rh31 127.20(11)
Rh25 Rh13 Rh30 Rh31 -46.72(11)
Rh29 Rh13 Rh30 Rh31 -123.22(13)
C12 Rh13 Rh30 Rh33 68.7(13)
C2 Rh13 Rh30 Rh33 -168.4(11)
Rh5 Rh13 Rh30 Rh33 -95.42(12)
Rh15 Rh13 Rh30 Rh33 -25.46(10)
Rh20 Rh13 Rh30 Rh33 -165.99(12)
Rh1 Rh13 Rh30 Rh33 -126.40(11)
Rh2 Rh13 Rh30 Rh33 -63.90(12)
Rh25 Rh13 Rh30 Rh33 122.18(13)
Rh29 Rh13 Rh30 Rh33 45.68(11)
C12 Rh13 Rh30 Rh15 94.2(13)
C2 Rh13 Rh30 Rh15 -142.9(11)
Rh5 Rh13 Rh30 Rh15 -69.97(10)
Rh20 Rh13 Rh30 Rh15 -140.53(11)
Rh1 Rh13 Rh30 Rh15 -100.94(11)
Rh2 Rh13 Rh30 Rh15 -38.45(9)
Rh25 Rh13 Rh30 Rh15 147.64(12)
Rh29 Rh13 Rh30 Rh15 71.14(10)
C12 Rh13 Rh30 Rh20 -125.3(13)
C2 Rh13 Rh30 Rh20 -2.4(11)
Rh5 Rh13 Rh30 Rh20 70.56(10)
Rh15 Rh13 Rh30 Rh20 140.53(11)
Rh1 Rh13 Rh30 Rh20 39.59(9)
Rh2 Rh13 Rh30 Rh20 102.08(11)
Rh25 Rh13 Rh30 Rh20 -71.83(10)
Rh29 Rh13 Rh30 Rh20 -148.33(12)
C1 Rh20 Rh31 C23 -52.8(16)
C2 Rh20 Rh31 C23 -121.9(18)
Rh28 Rh20 Rh31 C23 34.4(12)
Rh1 Rh20 Rh31 C23 123.4(13)
Rh5 Rh20 Rh31 C23 135.9(12)
Rh13 Rh20 Rh31 C23 -162.2(12)
Rh25 Rh20 Rh31 C23 -129.0(12)
Rh14 Rh20 Rh31 C23 77.8(12)
Rh22 Rh20 Rh31 C23 21.1(12)
Rh18 Rh20 Rh31 C23 102.6(12)
Rh30 Rh20 Rh31 C23 167.8(12)
C1 Rh20 Rh31 C19 -157(7)
C2 Rh20 Rh31 C19 134(7)
Rh28 Rh20 Rh31 C19 -70(7)
Rh1 Rh20 Rh31 C19 19(7)
Rh5 Rh20 Rh31 C19 31(7)
Rh13 Rh20 Rh31 C19 93(7)
Rh25 Rh20 Rh31 C19 127(7)
Rh14 Rh20 Rh31 C19 -27(7)
Rh22 Rh20 Rh31 C19 -83(7)
Rh18 Rh20 Rh31 C19 -2(7)
Rh30 Rh20 Rh31 C19 63(7)
C1 Rh20 Rh31 C20 50.2(15)
C2 Rh20 Rh31 C20 -18.9(17)
Rh28 Rh20 Rh31 C20 137.4(11)
Rh1 Rh20 Rh31 C20 -133.5(12)
Rh5 Rh20 Rh31 C20 -121.1(11)
Rh13 Rh20 Rh31 C20 -59.1(11)
Rh25 Rh20 Rh31 C20 -26.0(11)
Rh14 Rh20 Rh31 C20 -179.2(11)
Rh22 Rh20 Rh31 C20 124.1(11)
Rh18 Rh20 Rh31 C20 -154.4(11)
Rh30 Rh20 Rh31 C20 -89.1(11)
C1 Rh20 Rh31 Rh30 139.4(10)
C2 Rh20 Rh31 Rh30 70.2(13)
Rh28 Rh20 Rh31 Rh30 -133.42(11)
Rh1 Rh20 Rh31 Rh30 -44.4(5)
Rh5 Rh20 Rh31 Rh30 -31.93(10)
Rh13 Rh20 Rh31 Rh30 30.01(12)
Rh25 Rh20 Rh31 Rh30 63.15(9)
Rh14 Rh20 Rh31 Rh30 -90.03(11)
Rh22 Rh20 Rh31 Rh30 -146.76(14)
Rh18 Rh20 Rh31 Rh30 -65.25(9)
C1 Rh20 Rh31 Rh18 -155.4(10)
C2 Rh20 Rh31 Rh18 135.5(13)
Rh28 Rh20 Rh31 Rh18 -68.17(10)
Rh1 Rh20 Rh31 Rh18 20.8(5)
Rh5 Rh20 Rh31 Rh18 33.32(10)
Rh13 Rh20 Rh31 Rh18 95.26(12)
Rh25 Rh20 Rh31 Rh18 128.39(11)
Rh14 Rh20 Rh31 Rh18 -24.78(10)
Rh22 Rh20 Rh31 Rh18 -81.51(13)
Rh30 Rh20 Rh31 Rh18 65.25(9)
C1 Rh20 Rh31 Rh28 -87.2(10)
C2 Rh20 Rh31 Rh28 -156.3(13)
Rh1 Rh20 Rh31 Rh28 89.0(5)
Rh5 Rh20 Rh31 Rh28 101.49(12)
Rh13 Rh20 Rh31 Rh28 163.43(14)
Rh25 Rh20 Rh31 Rh28 -163.43(12)
Rh14 Rh20 Rh31 Rh28 43.39(10)
Rh22 Rh20 Rh31 Rh28 -13.34(12)
Rh18 Rh20 Rh31 Rh28 68.17(10)
Rh30 Rh20 Rh31 Rh28 133.42(11)
C1 Rh20 Rh31 Rh25 76.2(10)
C2 Rh20 Rh31 Rh25 7.1(13)
Rh28 Rh20 Rh31 Rh25 163.43(12)
Rh1 Rh20 Rh31 Rh25 -107.6(5)
Rh5 Rh20 Rh31 Rh25 -95.07(11)
Rh13 Rh20 Rh31 Rh25 -33.14(11)
Rh14 Rh20 Rh31 Rh25 -153.18(12)
Rh22 Rh20 Rh31 Rh25 150.09(14)
Rh18 Rh20 Rh31 Rh25 -128.39(11)
Rh30 Rh20 Rh31 Rh25 -63.15(9)
C40 Rh30 Rh31 C23 175(3)
C4 Rh30 Rh31 C23 91(3)
Rh5 Rh30 Rh31 C23 4(3)
Rh25 Rh30 Rh31 C23 -97(3)
Rh29 Rh30 Rh31 C23 -115(3)
Rh11 Rh30 Rh31 C23 65(3)
Rh18 Rh30 Rh31 C23 47(3)
Rh33 Rh30 Rh31 C23 149(3)
Rh15 Rh30 Rh31 C23 -26(3)
Rh20 Rh30 Rh31 C23 -28(3)
Rh13 Rh30 Rh31 C23 -53(3)
C40 Rh30 Rh31 C19 33.7(18)
C4 Rh30 Rh31 C19 -50.8(14)
Rh5 Rh30 Rh31 C19 -137.6(12)
Rh25 Rh30 Rh31 C19 121.4(12)
Rh29 Rh30 Rh31 C19 103.3(12)
Rh11 Rh30 Rh31 C19 -76.2(12)
Rh18 Rh30 Rh31 C19 -94.3(12)
Rh33 Rh30 Rh31 C19 7.2(12)
Rh15 Rh30 Rh31 C19 -167.5(12)
Rh20 Rh30 Rh31 C19 -169.9(12)
Rh13 Rh30 Rh31 C19 165.1(12)
C40 Rh30 Rh31 C20 -62.6(16)
C4 Rh30 Rh31 C20 -147.1(12)
Rh5 Rh30 Rh31 C20 126.0(9)
Rh25 Rh30 Rh31 C20 25.0(9)
Rh29 Rh30 Rh31 C20 6.9(9)
Rh11 Rh30 Rh31 C20 -172.5(9)
Rh18 Rh30 Rh31 C20 169.3(9)
Rh33 Rh30 Rh31 C20 -89.1(10)
Rh15 Rh30 Rh31 C20 96.1(10)
Rh20 Rh30 Rh31 C20 93.7(9)
Rh13 Rh30 Rh31 C20 68.7(9)
C40 Rh30 Rh31 Rh20 -156.3(13)
C4 Rh30 Rh31 Rh20 119.2(8)
Rh5 Rh30 Rh31 Rh20 32.31(10)
Rh25 Rh30 Rh31 Rh20 -68.70(9)
Rh29 Rh30 Rh31 Rh20 -86.80(14)
Rh11 Rh30 Rh31 Rh20 93.79(13)
Rh18 Rh30 Rh31 Rh20 75.62(9)
Rh33 Rh30 Rh31 Rh20 177.2(3)
Rh15 Rh30 Rh31 Rh20 2.4(3)
Rh13 Rh30 Rh31 Rh20 -24.99(10)
C40 Rh30 Rh31 Rh18 128.1(13)
C4 Rh30 Rh31 Rh18 43.6(8)
Rh5 Rh30 Rh31 Rh18 -43.31(9)
Rh25 Rh30 Rh31 Rh18 -144.32(11)
Rh29 Rh30 Rh31 Rh18 -162.42(15)
Rh11 Rh30 Rh31 Rh18 18.17(11)
Rh33 Rh30 Rh31 Rh18 101.6(3)
Rh15 Rh30 Rh31 Rh18 -73.2(3)
Rh20 Rh30 Rh31 Rh18 -75.62(9)
Rh13 Rh30 Rh31 Rh18 -100.61(10)
C40 Rh30 Rh31 Rh28 163.7(13)
C4 Rh30 Rh31 Rh28 79.2(8)
Rh5 Rh30 Rh31 Rh28 -7.71(14)
Rh25 Rh30 Rh31 Rh28 -108.72(12)
Rh29 Rh30 Rh31 Rh28 -126.82(14)
Rh11 Rh30 Rh31 Rh28 53.77(15)
Rh18 Rh30 Rh31 Rh28 35.60(10)
Rh33 Rh30 Rh31 Rh28 137.2(2)
Rh15 Rh30 Rh31 Rh28 -37.6(3)
Rh20 Rh30 Rh31 Rh28 -40.02(10)
Rh13 Rh30 Rh31 Rh28 -65.01(13)
C40 Rh30 Rh31 Rh25 -87.6(13)
C4 Rh30 Rh31 Rh25 -172.1(8)
Rh5 Rh30 Rh31 Rh25 101.01(11)
Rh29 Rh30 Rh31 Rh25 -18.10(13)
Rh11 Rh30 Rh31 Rh25 162.49(14)
Rh18 Rh30 Rh31 Rh25 144.32(11)
Rh33 Rh30 Rh31 Rh25 -114.1(3)
Rh15 Rh30 Rh31 Rh25 71.1(3)
Rh20 Rh30 Rh31 Rh25 68.70(9)
Rh13 Rh30 Rh31 Rh25 43.71(10)
C42 Rh18 Rh31 C23 54.9(17)
C4 Rh18 Rh31 C23 145.7(15)
Rh5 Rh18 Rh31 C23 -117.9(11)
Rh14 Rh18 Rh31 C23 -56.8(11)
Rh30 Rh18 Rh31 C23 -160.7(11)
Rh17 Rh18 Rh31 C23 -108.8(12)
Rh28 Rh18 Rh31 C23 -20.3(11)
Rh11 Rh18 Rh31 C23 -177.5(11)
Rh20 Rh18 Rh31 C23 -84.5(11)
C42 Rh18 Rh31 C19 -41.0(17)
C4 Rh18 Rh31 C19 49.8(16)
Rh5 Rh18 Rh31 C19 146.3(12)
Rh14 Rh18 Rh31 C19 -152.7(12)
Rh30 Rh18 Rh31 C19 103.5(12)
Rh17 Rh18 Rh31 C19 155.4(13)
Rh28 Rh18 Rh31 C19 -116.2(12)
Rh11 Rh18 Rh31 C19 86.7(12)
Rh20 Rh18 Rh31 C19 179.6(13)
C42 Rh18 Rh31 C20 -165(2)
C4 Rh18 Rh31 C20 -74(2)
Rh5 Rh18 Rh31 C20 22.1(19)
Rh14 Rh18 Rh31 C20 83.1(19)
Rh30 Rh18 Rh31 C20 -20.7(19)
Rh17 Rh18 Rh31 C20 31(2)
Rh28 Rh18 Rh31 C20 119.7(19)
Rh11 Rh18 Rh31 C20 -37.5(19)
Rh20 Rh18 Rh31 C20 55.5(19)
C42 Rh18 Rh31 Rh20 139.4(12)
C4 Rh18 Rh31 Rh20 -129.8(10)
Rh5 Rh18 Rh31 Rh20 -33.37(10)
Rh14 Rh18 Rh31 Rh20 27.68(11)
Rh30 Rh18 Rh31 Rh20 -76.19(10)
Rh17 Rh18 Rh31 Rh20 -24.3(4)
Rh28 Rh18 Rh31 Rh20 64.19(9)
Rh11 Rh18 Rh31 Rh20 -92.99(12)
C42 Rh18 Rh31 Rh30 -144.4(12)
C4 Rh18 Rh31 Rh30 -53.6(10)
Rh5 Rh18 Rh31 Rh30 42.81(10)
Rh14 Rh18 Rh31 Rh30 103.87(12)
Rh17 Rh18 Rh31 Rh30 51.9(4)
Rh28 Rh18 Rh31 Rh30 140.38(11)
Rh11 Rh18 Rh31 Rh30 -16.80(10)
Rh20 Rh18 Rh31 Rh30 76.19(10)
C42 Rh18 Rh31 Rh28 75.2(12)
C4 Rh18 Rh31 Rh28 166.0(10)
Rh5 Rh18 Rh31 Rh28 -97.56(10)
Rh14 Rh18 Rh31 Rh28 -36.51(10)
Rh30 Rh18 Rh31 Rh28 -140.38(11)
Rh17 Rh18 Rh31 Rh28 -88.5(4)
Rh11 Rh18 Rh31 Rh28 -157.18(12)
Rh20 Rh18 Rh31 Rh28 -64.19(9)
C42 Rh18 Rh31 Rh25 -175.0(12)
C4 Rh18 Rh31 Rh25 -84.2(10)
Rh5 Rh18 Rh31 Rh25 12.21(14)
Rh14 Rh18 Rh31 Rh25 73.27(14)
Rh30 Rh18 Rh31 Rh25 -30.60(10)
Rh17 Rh18 Rh31 Rh25 21.3(5)
Rh28 Rh18 Rh31 Rh25 109.78(12)
Rh11 Rh18 Rh31 Rh25 -47.40(14)
Rh20 Rh18 Rh31 Rh25 45.59(10)
C35 Rh28 Rh31 C23 59(2)
C24 Rh28 Rh31 C23 -60(2)
Rh20 Rh28 Rh31 C23 -128.0(16)
Rh14 Rh28 Rh31 C23 -174.1(16)
Rh18 Rh28 Rh31 C23 151.7(16)
Rh22 Rh28 Rh31 C23 -114.1(16)
C35 Rh28 Rh31 C19 -4.3(19)
C24 Rh28 Rh31 C19 -124.0(17)
C23 Rh28 Rh31 C19 -64(2)
Rh20 Rh28 Rh31 C19 168.5(13)
Rh14 Rh28 Rh31 C19 122.4(13)
Rh18 Rh28 Rh31 C19 88.2(13)
Rh22 Rh28 Rh31 C19 -177.6(13)
C35 Rh28 Rh31 C20 124.4(19)
C24 Rh28 Rh31 C20 4.7(18)
C23 Rh28 Rh31 C20 65(2)
Rh20 Rh28 Rh31 C20 -62.8(14)
Rh14 Rh28 Rh31 C20 -108.9(14)
Rh18 Rh28 Rh31 C20 -143.1(14)
Rh22 Rh28 Rh31 C20 -48.9(14)
C35 Rh28 Rh31 Rh20 -172.8(14)
C24 Rh28 Rh31 Rh20 67.5(11)
C23 Rh28 Rh31 Rh20 128.0(16)
Rh14 Rh28 Rh31 Rh20 -46.06(10)
Rh18 Rh28 Rh31 Rh20 -80.31(10)
Rh22 Rh28 Rh31 Rh20 13.91(13)
C35 Rh28 Rh31 Rh30 -127.9(14)
C24 Rh28 Rh31 Rh30 112.4(11)
C23 Rh28 Rh31 Rh30 172.9(16)
Rh20 Rh28 Rh31 Rh30 44.90(11)
Rh14 Rh28 Rh31 Rh30 -1.17(14)
Rh18 Rh28 Rh31 Rh30 -35.42(10)
Rh22 Rh28 Rh31 Rh30 58.81(16)
C35 Rh28 Rh31 Rh18 -92.4(14)
C24 Rh28 Rh31 Rh18 147.8(11)
C23 Rh28 Rh31 Rh18 -151.7(16)
Rh20 Rh28 Rh31 Rh18 80.31(10)
Rh14 Rh28 Rh31 Rh18 34.25(9)
Rh22 Rh28 Rh31 Rh18 94.23(13)
C35 Rh28 Rh31 Rh25 171.3(14)
C24 Rh28 Rh31 Rh25 51.6(12)
C23 Rh28 Rh31 Rh25 112.1(16)
Rh20 Rh28 Rh31 Rh25 -15.93(12)
Rh14 Rh28 Rh31 Rh25 -61.99(15)
Rh18 Rh28 Rh31 Rh25 -96.25(13)
Rh22 Rh28 Rh31 Rh25 -2.02(19)
C3 Rh25 Rh31 C23 -22.6(19)
C20 Rh25 Rh31 C23 -71(2)
C25 Rh25 Rh31 C23 -145.5(18)
Rh30 Rh25 Rh31 C23 148.5(13)
Rh20 Rh25 Rh31 C23 67.7(13)
Rh13 Rh25 Rh31 C23 98.5(13)
Rh29 Rh25 Rh31 C23 164.0(13)
C3 Rh25 Rh31 C19 100.3(19)
C20 Rh25 Rh31 C19 52(2)
C25 Rh25 Rh31 C19 -22.6(18)
Rh30 Rh25 Rh31 C19 -88.6(14)
Rh20 Rh25 Rh31 C19 -169.4(14)
Rh13 Rh25 Rh31 C19 -138.6(14)
Rh29 Rh25 Rh31 C19 -73.1(14)
C3 Rh25 Rh31 C20 49(2)
C25 Rh25 Rh31 C20 -74.4(19)
Rh30 Rh25 Rh31 C20 -140.4(16)
Rh20 Rh25 Rh31 C20 138.8(16)
Rh13 Rh25 Rh31 C20 169.6(16)
Rh29 Rh25 Rh31 C20 -124.9(16)
C3 Rh25 Rh31 Rh20 -90.3(13)
C20 Rh25 Rh31 Rh20 -138.8(16)
C25 Rh25 Rh31 Rh20 146.8(11)
Rh30 Rh25 Rh31 Rh20 80.80(10)
Rh13 Rh25 Rh31 Rh20 30.80(11)
Rh29 Rh25 Rh31 Rh20 96.33(13)
C3 Rh25 Rh31 Rh30 -171.1(13)
C20 Rh25 Rh31 Rh30 140.4(16)
C25 Rh25 Rh31 Rh30 66.0(11)
Rh20 Rh25 Rh31 Rh30 -80.80(10)
Rh13 Rh25 Rh31 Rh30 -50.00(11)
Rh29 Rh25 Rh31 Rh30 15.53(11)
C3 Rh25 Rh31 Rh18 -139.3(13)
C20 Rh25 Rh31 Rh18 172.2(16)
C25 Rh25 Rh31 Rh18 97.8(11)
Rh30 Rh25 Rh31 Rh18 31.79(11)
Rh20 Rh25 Rh31 Rh18 -49.02(11)
Rh13 Rh25 Rh31 Rh18 -18.22(15)
Rh29 Rh25 Rh31 Rh18 47.31(15)
C3 Rh25 Rh31 Rh28 -74.9(13)
C20 Rh25 Rh31 Rh28 -123.4(16)
C25 Rh25 Rh31 Rh28 162.2(11)
Rh30 Rh25 Rh31 Rh28 96.17(13)
Rh20 Rh25 Rh31 Rh28 15.36(11)
Rh13 Rh25 Rh31 Rh28 46.16(16)
Rh29 Rh25 Rh31 Rh28 111.69(14)
C43 Rh15 Rh32 C31 152(6)
Rh2 Rh15 Rh32 C31 48(6)
Rh5 Rh15 Rh32 C31 -17(6)
Rh33 Rh15 Rh32 C31 -115(6)
Rh13 Rh15 Rh32 C31 -27(6)
Rh29 Rh15 Rh32 C31 -135(6)
Rh7 Rh15 Rh32 C31 16(6)
Rh16 Rh15 Rh32 C31 80(6)
Rh30 Rh15 Rh32 C31 -76(6)
Rh11 Rh15 Rh32 C31 -48(6)
C43 Rh15 Rh32 C10 -59.2(16)
Rh2 Rh15 Rh32 C10 -163.1(10)
Rh5 Rh15 Rh32 C10 132.0(10)
Rh33 Rh15 Rh32 C10 33.8(10)
Rh13 Rh15 Rh32 C10 122.7(12)
Rh29 Rh15 Rh32 C10 14.2(11)
Rh7 Rh15 Rh32 C10 165.5(11)
Rh16 Rh15 Rh32 C10 -130.9(11)
Rh30 Rh15 Rh32 C10 73.6(11)
Rh11 Rh15 Rh32 C10 101.1(10)
C43 Rh15 Rh32 C30 34.5(16)
Rh2 Rh15 Rh32 C30 -69.4(10)
Rh5 Rh15 Rh32 C30 -134.3(10)
Rh33 Rh15 Rh32 C30 127.5(10)
Rh13 Rh15 Rh32 C30 -143.6(11)
Rh29 Rh15 Rh32 C30 107.9(10)
Rh7 Rh15 Rh32 C30 -100.8(10)
Rh16 Rh15 Rh32 C30 -37.1(10)
Rh30 Rh15 Rh32 C30 167.3(10)
Rh11 Rh15 Rh32 C30 -165.2(10)
C43 Rh15 Rh32 Rh7 135.4(12)
Rh2 Rh15 Rh32 Rh7 31.47(11)
Rh5 Rh15 Rh32 Rh7 -33.44(10)
Rh33 Rh15 Rh32 Rh7 -131.68(12)
Rh13 Rh15 Rh32 Rh7 -42.8(5)
Rh29 Rh15 Rh32 Rh7 -151.27(15)
Rh16 Rh15 Rh32 Rh7 63.69(9)
Rh30 Rh15 Rh32 Rh7 -91.87(11)
Rh11 Rh15 Rh32 Rh7 -64.37(9)
C43 Rh15 Rh32 Rh33 -92.9(12)
Rh2 Rh15 Rh32 Rh33 163.15(14)
Rh5 Rh15 Rh32 Rh33 98.24(12)
Rh13 Rh15 Rh32 Rh33 88.9(5)
Rh29 Rh15 Rh32 Rh33 -19.59(13)
Rh7 Rh15 Rh32 Rh33 131.68(12)
Rh16 Rh15 Rh32 Rh33 -164.63(12)
Rh30 Rh15 Rh32 Rh33 39.81(11)
Rh11 Rh15 Rh32 Rh33 67.31(10)
C43 Rh15 Rh32 Rh11 -160.3(12)
Rh2 Rh15 Rh32 Rh11 95.84(12)
Rh5 Rh15 Rh32 Rh11 30.93(10)
Rh33 Rh15 Rh32 Rh11 -67.31(10)
Rh13 Rh15 Rh32 Rh11 21.6(5)
Rh29 Rh15 Rh32 Rh11 -86.90(14)
Rh7 Rh15 Rh32 Rh11 64.37(9)
Rh16 Rh15 Rh32 Rh11 128.07(10)
Rh30 Rh15 Rh32 Rh11 -27.50(10)
C43 Rh15 Rh32 Rh16 71.7(12)
Rh2 Rh15 Rh32 Rh16 -32.22(11)
Rh5 Rh15 Rh32 Rh16 -97.13(11)
Rh33 Rh15 Rh32 Rh16 164.63(12)
Rh13 Rh15 Rh32 Rh16 -106.5(5)
Rh29 Rh15 Rh32 Rh16 145.03(15)
Rh7 Rh15 Rh32 Rh16 -63.69(9)
Rh30 Rh15 Rh32 Rh16 -155.56(11)
Rh11 Rh15 Rh32 Rh16 -128.07(10)
C46 Rh7 Rh32 C31 -20.1(15)
Rh8 Rh7 Rh32 C31 -168.5(11)
Rh5 Rh7 Rh32 C31 -143.4(11)
Rh16 Rh7 Rh32 C31 107.2(11)
Rh4 Rh7 Rh32 C31 5.3(11)
Rh11 Rh7 Rh32 C31 -98.9(11)
Rh17 Rh7 Rh32 C31 -76.8(11)
Rh26 Rh7 Rh32 C31 51.5(11)
Rh2 Rh7 Rh32 C31 156.2(11)
Rh15 Rh7 Rh32 C31 -176.8(11)
Rh10 Rh7 Rh32 C31 99.9(11)
C46 Rh7 Rh32 C10 125(2)
Rh8 Rh7 Rh32 C10 -23(2)
Rh5 Rh7 Rh32 C10 2(2)
Rh16 Rh7 Rh32 C10 -107(2)
Rh4 Rh7 Rh32 C10 151(2)
Rh11 Rh7 Rh32 C10 47(2)
Rh17 Rh7 Rh32 C10 69(2)
Rh26 Rh7 Rh32 C10 -163(2)
Rh2 Rh7 Rh32 C10 -58(2)
Rh15 Rh7 Rh32 C10 -31(2)
Rh10 Rh7 Rh32 C10 -115(2)
C46 Rh7 Rh32 C30 -118.3(14)
Rh8 Rh7 Rh32 C30 93.4(10)
Rh5 Rh7 Rh32 C30 118.4(10)
Rh16 Rh7 Rh32 C30 9.0(10)
Rh4 Rh7 Rh32 C30 -92.9(10)
Rh11 Rh7 Rh32 C30 163.0(10)
Rh17 Rh7 Rh32 C30 -174.9(10)
Rh26 Rh7 Rh32 C30 -46.7(10)
Rh2 Rh7 Rh32 C30 58.0(10)
Rh15 Rh7 Rh32 C30 85.0(10)
Rh10 Rh7 Rh32 C30 1.7(10)
C46 Rh7 Rh32 Rh15 156.7(10)
Rh8 Rh7 Rh32 Rh15 8.3(3)
Rh5 Rh7 Rh32 Rh15 33.38(10)
Rh16 Rh7 Rh32 Rh15 -76.06(10)
Rh4 Rh7 Rh32 Rh15 -177.95(19)
Rh11 Rh7 Rh32 Rh15 77.92(10)
Rh17 Rh7 Rh32 Rh15 100.03(13)
Rh26 Rh7 Rh32 Rh15 -131.76(11)
Rh2 Rh7 Rh32 Rh15 -27.01(10)
Rh10 Rh7 Rh32 Rh15 -83.36(14)
C46 Rh7 Rh32 Rh33 114.4(10)
Rh8 Rh7 Rh32 Rh33 -34.0(4)
Rh5 Rh7 Rh32 Rh33 -8.93(14)
Rh16 Rh7 Rh32 Rh33 -118.37(13)
Rh4 Rh7 Rh32 Rh33 139.74(17)
Rh11 Rh7 Rh32 Rh33 35.61(11)
Rh17 Rh7 Rh32 Rh33 57.71(16)
Rh26 Rh7 Rh32 Rh33 -174.07(11)
Rh2 Rh7 Rh32 Rh33 -69.32(13)
Rh15 Rh7 Rh32 Rh33 -42.31(10)
Rh10 Rh7 Rh32 Rh33 -125.67(13)
C46 Rh7 Rh32 Rh11 78.8(10)
Rh8 Rh7 Rh32 Rh11 -69.6(3)
Rh5 Rh7 Rh32 Rh11 -44.54(10)
Rh16 Rh7 Rh32 Rh11 -153.98(12)
Rh4 Rh7 Rh32 Rh11 104.13(19)
Rh17 Rh7 Rh32 Rh11 22.10(12)
Rh26 Rh7 Rh32 Rh11 150.32(11)
Rh2 Rh7 Rh32 Rh11 -104.93(11)
Rh15 Rh7 Rh32 Rh11 -77.92(10)
Rh10 Rh7 Rh32 Rh11 -161.28(15)
C46 Rh7 Rh32 Rh16 -127.2(10)
Rh8 Rh7 Rh32 Rh16 84.4(3)
Rh5 Rh7 Rh32 Rh16 109.44(11)
Rh4 Rh7 Rh32 Rh16 -101.89(19)
Rh11 Rh7 Rh32 Rh16 153.98(12)
Rh17 Rh7 Rh32 Rh16 176.09(14)
Rh26 Rh7 Rh32 Rh16 -55.70(9)
Rh2 Rh7 Rh32 Rh16 49.06(10)
Rh15 Rh7 Rh32 Rh16 76.06(10)
Rh10 Rh7 Rh32 Rh16 -7.30(13)
C21 Rh11 Rh32 C31 -29.0(16)
C4 Rh11 Rh32 C31 -98(2)
Rh5 Rh11 Rh32 C31 141.4(11)
Rh7 Rh11 Rh32 C31 98.4(11)
Rh30 Rh11 Rh32 C31 -158.2(11)
Rh17 Rh11 Rh32 C31 77.5(11)
Rh33 Rh11 Rh32 C31 -121.7(11)
Rh18 Rh11 Rh32 C31 150.2(11)
Rh15 Rh11 Rh32 C31 171.4(11)
C21 Rh11 Rh32 C10 73.6(15)
C4 Rh11 Rh32 C10 5(2)
Rh5 Rh11 Rh32 C10 -115.9(9)
Rh7 Rh11 Rh32 C10 -159.0(9)
Rh30 Rh11 Rh32 C10 -55.6(9)
Rh17 Rh11 Rh32 C10 -179.9(9)
Rh33 Rh11 Rh32 C10 -19.1(9)
Rh18 Rh11 Rh32 C10 -107.2(10)
Rh15 Rh11 Rh32 C10 -86.0(9)
C21 Rh11 Rh32 C30 -167(2)
C4 Rh11 Rh32 C30 124(3)
Rh5 Rh11 Rh32 C30 4(2)
Rh7 Rh11 Rh32 C30 -39(2)
Rh30 Rh11 Rh32 C30 64(2)
Rh17 Rh11 Rh32 C30 -60(2)
Rh33 Rh11 Rh32 C30 101(2)
Rh18 Rh11 Rh32 C30 13(2)
Rh15 Rh11 Rh32 C30 34(2)
C21 Rh11 Rh32 Rh15 159.6(12)
C4 Rh11 Rh32 Rh15 90.6(18)
Rh5 Rh11 Rh32 Rh15 -29.96(10)
Rh7 Rh11 Rh32 Rh15 -73.01(9)
Rh30 Rh11 Rh32 Rh15 30.41(11)
Rh17 Rh11 Rh32 Rh15 -93.95(12)
Rh33 Rh11 Rh32 Rh15 66.89(10)
Rh18 Rh11 Rh32 Rh15 -21.2(3)
C21 Rh11 Rh32 Rh7 -127.4(12)
C4 Rh11 Rh32 Rh7 163.6(18)
Rh5 Rh11 Rh32 Rh7 43.05(10)
Rh30 Rh11 Rh32 Rh7 103.43(11)
Rh17 Rh11 Rh32 Rh7 -20.94(11)
Rh33 Rh11 Rh32 Rh7 139.91(11)
Rh18 Rh11 Rh32 Rh7 51.8(3)
Rh15 Rh11 Rh32 Rh7 73.01(9)
C21 Rh11 Rh32 Rh33 92.7(12)
C4 Rh11 Rh32 Rh33 23.7(18)
Rh5 Rh11 Rh32 Rh33 -96.85(11)
Rh7 Rh11 Rh32 Rh33 -139.91(11)
Rh30 Rh11 Rh32 Rh33 -36.48(10)
Rh17 Rh11 Rh32 Rh33 -160.85(13)
Rh18 Rh11 Rh32 Rh33 -88.1(3)
Rh15 Rh11 Rh32 Rh33 -66.89(10)
C21 Rh11 Rh32 Rh16 -150.6(12)
C4 Rh11 Rh32 Rh16 140.4(18)
Rh5 Rh11 Rh32 Rh16 19.89(14)
Rh7 Rh11 Rh32 Rh16 -23.16(11)
Rh30 Rh11 Rh32 Rh16 80.27(14)
Rh17 Rh11 Rh32 Rh16 -44.10(16)
Rh33 Rh11 Rh32 Rh16 116.74(13)
Rh18 Rh11 Rh32 Rh16 28.7(4)
Rh15 Rh11 Rh32 Rh16 49.85(11)
C13 Rh16 Rh32 C31 108.1(19)
C9 Rh16 Rh32 C31 4.5(15)
C30 Rh16 Rh32 C31 73.3(18)
Rh7 Rh16 Rh32 C31 -93.8(11)
Rh26 Rh16 Rh32 C31 -38.6(11)
Rh2 Rh16 Rh32 C31 -141.2(11)
Rh10 Rh16 Rh32 C31 -87.2(11)
Rh15 Rh16 Rh32 C31 -168.1(11)
C13 Rh16 Rh32 C10 -13(2)
C9 Rh16 Rh32 C10 -116.9(15)
C30 Rh16 Rh32 C10 -48.1(18)
Rh7 Rh16 Rh32 C10 144.8(12)
Rh26 Rh16 Rh32 C10 -160.0(12)
Rh2 Rh16 Rh32 C10 97.4(12)
Rh10 Rh16 Rh32 C10 151.4(12)
Rh15 Rh16 Rh32 C10 70.5(12)
C13 Rh16 Rh32 C30 35(2)
C9 Rh16 Rh32 C30 -68.7(17)
Rh7 Rh16 Rh32 C30 -167.1(14)
Rh26 Rh16 Rh32 C30 -111.8(14)
Rh2 Rh16 Rh32 C30 145.5(14)
Rh10 Rh16 Rh32 C30 -160.4(14)
Rh15 Rh16 Rh32 C30 118.6(14)
C13 Rh16 Rh32 Rh15 -83.8(16)
C9 Rh16 Rh32 Rh15 172.6(10)
C30 Rh16 Rh32 Rh15 -118.6(14)
Rh7 Rh16 Rh32 Rh15 74.29(10)
Rh26 Rh16 Rh32 Rh15 129.53(10)
Rh2 Rh16 Rh32 Rh15 26.88(10)
Rh10 Rh16 Rh32 Rh15 80.93(13)
C13 Rh16 Rh32 Rh7 -158.1(16)
C9 Rh16 Rh32 Rh7 98.4(10)
C30 Rh16 Rh32 Rh7 167.1(14)
Rh26 Rh16 Rh32 Rh7 55.24(9)
Rh2 Rh16 Rh32 Rh7 -47.41(10)
Rh10 Rh16 Rh32 Rh7 6.64(12)
Rh15 Rh16 Rh32 Rh7 -74.29(10)
C13 Rh16 Rh32 Rh33 -68.1(16)
C9 Rh16 Rh32 Rh33 -171.6(10)
C30 Rh16 Rh32 Rh33 -102.9(14)
Rh7 Rh16 Rh32 Rh33 90.04(14)
Rh26 Rh16 Rh32 Rh33 145.28(13)
Rh2 Rh16 Rh32 Rh33 42.64(16)
Rh10 Rh16 Rh32 Rh33 96.69(16)
Rh15 Rh16 Rh32 Rh33 15.76(12)
C13 Rh16 Rh32 Rh11 -134.6(16)
C9 Rh16 Rh32 Rh11 121.8(10)
C30 Rh16 Rh32 Rh11 -169.4(14)
Rh7 Rh16 Rh32 Rh11 23.46(11)
Rh26 Rh16 Rh32 Rh11 78.70(12)
Rh2 Rh16 Rh32 Rh11 -23.94(14)
Rh10 Rh16 Rh32 Rh11 30.11(17)
Rh15 Rh16 Rh32 Rh11 -50.82(11)
C43 Rh15 Rh33 C22 154(9)
Rh32 Rh15 Rh33 C22 64(9)
Rh2 Rh15 Rh33 C22 -20(9)
Rh5 Rh15 Rh33 C22 -37(9)
Rh13 Rh15 Rh33 C22 -100(9)
Rh29 Rh15 Rh33 C22 -134(9)
Rh7 Rh15 Rh33 C22 22(9)
Rh16 Rh15 Rh33 C22 80(9)
Rh30 Rh15 Rh33 C22 -70(9)
Rh11 Rh15 Rh33 C22 -5(9)
C43 Rh15 Rh33 C10 55.2(16)
Rh32 Rh15 Rh33 C10 -34.7(10)
Rh2 Rh15 Rh33 C10 -119.3(11)
Rh5 Rh15 Rh33 C10 -136.2(10)
Rh13 Rh15 Rh33 C10 160.8(10)
Rh29 Rh15 Rh33 C10 126.8(10)
Rh7 Rh15 Rh33 C10 -77.3(10)
Rh16 Rh15 Rh33 C10 -18.8(10)
Rh30 Rh15 Rh33 C10 -168.8(10)
Rh11 Rh15 Rh33 C10 -103.9(10)
C43 Rh15 Rh33 C29 -43.6(18)
Rh32 Rh15 Rh33 C29 -133.4(12)
Rh2 Rh15 Rh33 C29 142.0(13)
Rh5 Rh15 Rh33 C29 125.1(12)
Rh13 Rh15 Rh33 C29 62.1(12)
Rh29 Rh15 Rh33 C29 28.1(12)
Rh7 Rh15 Rh33 C29 -176.0(12)
Rh16 Rh15 Rh33 C29 -117.6(12)
Rh30 Rh15 Rh33 C29 92.5(12)
Rh11 Rh15 Rh33 C29 157.3(12)
C43 Rh15 Rh33 Rh30 -136.0(13)
Rh32 Rh15 Rh33 Rh30 134.08(12)
Rh2 Rh15 Rh33 Rh30 49.5(5)
Rh5 Rh15 Rh33 Rh30 32.63(11)
Rh13 Rh15 Rh33 Rh30 -30.42(12)
Rh29 Rh15 Rh33 Rh30 -64.38(10)
Rh7 Rh15 Rh33 Rh30 91.50(11)
Rh16 Rh15 Rh33 Rh30 149.97(13)
Rh11 Rh15 Rh33 Rh30 64.85(9)
C43 Rh15 Rh33 Rh32 89.9(13)
Rh2 Rh15 Rh33 Rh32 -84.5(5)
Rh5 Rh15 Rh33 Rh32 -101.46(12)
Rh13 Rh15 Rh33 Rh32 -164.50(14)
Rh29 Rh15 Rh33 Rh32 161.54(13)
Rh7 Rh15 Rh33 Rh32 -42.58(11)
Rh16 Rh15 Rh33 Rh32 15.89(12)
Rh30 Rh15 Rh33 Rh32 -134.08(12)
Rh11 Rh15 Rh33 Rh32 -69.23(10)
C43 Rh15 Rh33 Rh11 159.1(13)
Rh32 Rh15 Rh33 Rh11 69.23(10)
Rh2 Rh15 Rh33 Rh11 -15.3(5)
Rh5 Rh15 Rh33 Rh11 -32.23(11)
Rh13 Rh15 Rh33 Rh11 -95.27(12)
Rh29 Rh15 Rh33 Rh11 -129.23(12)
Rh7 Rh15 Rh33 Rh11 26.65(11)
Rh16 Rh15 Rh33 Rh11 85.11(13)
Rh30 Rh15 Rh33 Rh11 -64.85(9)
C43 Rh15 Rh33 Rh29 -71.7(13)
Rh32 Rh15 Rh33 Rh29 -161.54(13)
Rh2 Rh15 Rh33 Rh29 113.9(5)
Rh5 Rh15 Rh33 Rh29 97.00(12)
Rh13 Rh15 Rh33 Rh29 33.96(12)
Rh7 Rh15 Rh33 Rh29 155.88(13)
Rh16 Rh15 Rh33 Rh29 -145.65(14)
Rh30 Rh15 Rh33 Rh29 64.38(10)
Rh11 Rh15 Rh33 Rh29 129.23(12)
C40 Rh30 Rh33 C22 -33.0(19)
C4 Rh30 Rh33 C22 51.2(16)
Rh5 Rh30 Rh33 C22 138.3(14)
Rh25 Rh30 Rh33 C22 -103.4(14)
Rh29 Rh30 Rh33 C22 -120.4(14)
Rh11 Rh30 Rh33 C22 94.3(14)
Rh18 Rh30 Rh33 C22 77.3(14)
Rh31 Rh30 Rh33 C22 -6.5(14)
Rh15 Rh30 Rh33 C22 170.7(14)
Rh20 Rh30 Rh33 C22 168.0(14)
Rh13 Rh30 Rh33 C22 -164.3(14)
C40 Rh30 Rh33 C10 -178(3)
C4 Rh30 Rh33 C10 -94(2)
Rh5 Rh30 Rh33 C10 -7(2)
Rh25 Rh30 Rh33 C10 112(2)
Rh29 Rh30 Rh33 C10 95(2)
Rh11 Rh30 Rh33 C10 -51(2)
Rh18 Rh30 Rh33 C10 -68(2)
Rh31 Rh30 Rh33 C10 -151(2)
Rh15 Rh30 Rh33 C10 26(2)
Rh20 Rh30 Rh33 C10 23(2)
Rh13 Rh30 Rh33 C10 51(2)
C40 Rh30 Rh33 C29 61.9(18)
C4 Rh30 Rh33 C29 146.1(14)
Rh5 Rh30 Rh33 C29 -126.8(12)
Rh25 Rh30 Rh33 C29 -8.5(12)
Rh29 Rh30 Rh33 C29 -25.6(12)
Rh11 Rh30 Rh33 C29 -170.8(12)
Rh18 Rh30 Rh33 C29 172.2(12)
Rh31 Rh30 Rh33 C29 88.4(12)
Rh15 Rh30 Rh33 C29 -94.4(12)
Rh20 Rh30 Rh33 C29 -97.1(12)
Rh13 Rh30 Rh33 C29 -69.4(12)
C40 Rh30 Rh33 Rh15 156.2(13)
C4 Rh30 Rh33 Rh15 -119.5(8)
Rh5 Rh30 Rh33 Rh15 -32.39(10)
Rh25 Rh30 Rh33 Rh15 85.90(14)
Rh29 Rh30 Rh33 Rh15 68.83(10)
Rh11 Rh30 Rh33 Rh15 -76.44(10)
Rh18 Rh30 Rh33 Rh15 -93.42(13)
Rh31 Rh30 Rh33 Rh15 -177.2(3)
Rh20 Rh30 Rh33 Rh15 -2.7(3)
Rh13 Rh30 Rh33 Rh15 24.98(10)
C40 Rh30 Rh33 Rh32 -164.1(13)
C4 Rh30 Rh33 Rh32 -79.8(8)
Rh5 Rh30 Rh33 Rh32 7.31(14)
Rh25 Rh30 Rh33 Rh32 125.59(14)
Rh29 Rh30 Rh33 Rh32 108.53(13)
Rh11 Rh30 Rh33 Rh32 -36.75(11)
Rh18 Rh30 Rh33 Rh32 -53.73(16)
Rh31 Rh30 Rh33 Rh32 -137.5(2)
Rh15 Rh30 Rh33 Rh32 39.69(10)
Rh20 Rh30 Rh33 Rh32 37.0(3)
Rh13 Rh30 Rh33 Rh32 64.68(13)
C40 Rh30 Rh33 Rh11 -127.3(13)
C4 Rh30 Rh33 Rh11 -43.1(8)
Rh5 Rh30 Rh33 Rh11 44.05(10)
Rh25 Rh30 Rh33 Rh11 162.34(15)
Rh29 Rh30 Rh33 Rh11 145.27(12)
Rh18 Rh30 Rh33 Rh11 -16.98(12)
Rh31 Rh30 Rh33 Rh11 -100.8(3)
Rh15 Rh30 Rh33 Rh11 76.44(10)
Rh20 Rh30 Rh33 Rh11 73.7(3)
Rh13 Rh30 Rh33 Rh11 101.42(11)
C40 Rh30 Rh33 Rh29 87.4(13)
C4 Rh30 Rh33 Rh29 171.7(8)
Rh5 Rh30 Rh33 Rh29 -101.22(12)
Rh25 Rh30 Rh33 Rh29 17.07(13)
Rh11 Rh30 Rh33 Rh29 -145.27(12)
Rh18 Rh30 Rh33 Rh29 -162.25(15)
Rh31 Rh30 Rh33 Rh29 113.9(3)
Rh15 Rh30 Rh33 Rh29 -68.83(10)
Rh20 Rh30 Rh33 Rh29 -71.5(3)
Rh13 Rh30 Rh33 Rh29 -43.85(10)
C31 Rh32 Rh33 C22 -3(2)
C10 Rh32 Rh33 C22 62(2)
C30 Rh32 Rh33 C22 121.0(19)
Rh15 Rh32 Rh33 C22 -170.5(16)
Rh7 Rh32 Rh33 C22 -125.8(16)
Rh11 Rh32 Rh33 C22 -90.8(16)
Rh16 Rh32 Rh33 C22 172.8(16)
C31 Rh32 Rh33 C10 -64.7(18)
C30 Rh32 Rh33 C10 59.1(18)
Rh15 Rh32 Rh33 C10 127.6(14)
Rh7 Rh32 Rh33 C10 172.4(14)
Rh11 Rh32 Rh33 C10 -152.7(14)
Rh16 Rh32 Rh33 C10 110.9(14)
C31 Rh32 Rh33 C29 -123.6(18)
C10 Rh32 Rh33 C29 -58.9(19)
C30 Rh32 Rh33 C29 0.3(18)
Rh15 Rh32 Rh33 C29 68.7(14)
Rh7 Rh32 Rh33 C29 113.5(14)
Rh11 Rh32 Rh33 C29 148.4(14)
Rh16 Rh32 Rh33 C29 52.1(14)
C31 Rh32 Rh33 Rh15 167.7(12)
C10 Rh32 Rh33 Rh15 -127.6(14)
C30 Rh32 Rh33 Rh15 -68.5(11)
Rh7 Rh32 Rh33 Rh15 44.77(11)
Rh11 Rh32 Rh33 Rh15 79.70(10)
Rh16 Rh32 Rh33 Rh15 -16.65(13)
C31 Rh32 Rh33 Rh30 123.9(12)
C10 Rh32 Rh33 Rh30 -171.4(14)
C30 Rh32 Rh33 Rh30 -112.3(11)
Rh15 Rh32 Rh33 Rh30 -43.81(11)
Rh7 Rh32 Rh33 Rh30 0.96(15)
Rh11 Rh32 Rh33 Rh30 35.89(10)
Rh16 Rh32 Rh33 Rh30 -60.45(17)
C31 Rh32 Rh33 Rh11 88.0(12)
C10 Rh32 Rh33 Rh11 152.7(14)
C30 Rh32 Rh33 Rh11 -148.2(11)
Rh15 Rh32 Rh33 Rh11 -79.70(10)
Rh7 Rh32 Rh33 Rh11 -34.93(10)
Rh16 Rh32 Rh33 Rh11 -96.34(14)
C31 Rh32 Rh33 Rh29 -174.6(12)
C10 Rh32 Rh33 Rh29 -109.9(14)
C30 Rh32 Rh33 Rh29 -50.8(11)
Rh15 Rh32 Rh33 Rh29 17.67(12)
Rh7 Rh32 Rh33 Rh29 62.44(16)
Rh11 Rh32 Rh33 Rh29 97.37(13)
Rh16 Rh32 Rh33 Rh29 1.0(2)
C21 Rh11 Rh33 C22 37.5(18)
C4 Rh11 Rh33 C22 -52.4(18)
Rh5 Rh11 Rh33 C22 -149.2(15)
Rh7 Rh11 Rh33 C22 150.6(15)
Rh30 Rh11 Rh33 C22 -105.8(15)
Rh17 Rh11 Rh33 C22 -166.6(15)
Rh32 Rh11 Rh33 C22 114.7(15)
Rh18 Rh11 Rh33 C22 -89.8(15)
Rh15 Rh11 Rh33 C22 179.2(15)
C21 Rh11 Rh33 C10 -57.5(15)
C4 Rh11 Rh33 C10 -147.4(14)
Rh5 Rh11 Rh33 C10 115.8(10)
Rh7 Rh11 Rh33 C10 55.6(10)
Rh30 Rh11 Rh33 C10 159.2(10)
Rh17 Rh11 Rh33 C10 98.4(11)
Rh32 Rh11 Rh33 C10 19.7(10)
Rh18 Rh11 Rh33 C10 175.2(10)
Rh15 Rh11 Rh33 C10 84.2(10)
C21 Rh11 Rh33 C29 163(3)
C4 Rh11 Rh33 C29 73(3)
Rh5 Rh11 Rh33 C29 -24(3)
Rh7 Rh11 Rh33 C29 -84(3)
Rh30 Rh11 Rh33 C29 20(3)
Rh17 Rh11 Rh33 C29 -41(3)
Rh32 Rh11 Rh33 C29 -120(3)
Rh18 Rh11 Rh33 C29 36(3)
Rh15 Rh11 Rh33 C29 -55(3)
C21 Rh11 Rh33 Rh15 -141.6(11)
C4 Rh11 Rh33 Rh15 128.4(10)
Rh5 Rh11 Rh33 Rh15 31.61(10)
Rh7 Rh11 Rh33 Rh15 -28.56(11)
Rh30 Rh11 Rh33 Rh15 75.06(10)
Rh17 Rh11 Rh33 Rh15 14.2(4)
Rh32 Rh11 Rh33 Rh15 -64.45(10)
Rh18 Rh11 Rh33 Rh15 90.99(12)
C21 Rh11 Rh33 Rh30 143.3(11)
C4 Rh11 Rh33 Rh30 53.4(10)
Rh5 Rh11 Rh33 Rh30 -43.45(10)
Rh7 Rh11 Rh33 Rh30 -103.62(12)
Rh17 Rh11 Rh33 Rh30 -60.8(4)
Rh32 Rh11 Rh33 Rh30 -139.51(11)
Rh18 Rh11 Rh33 Rh30 15.93(11)
Rh15 Rh11 Rh33 Rh30 -75.06(10)
C21 Rh11 Rh33 Rh32 -77.2(11)
C4 Rh11 Rh33 Rh32 -167.1(10)
Rh5 Rh11 Rh33 Rh32 96.06(11)
Rh7 Rh11 Rh33 Rh32 35.89(10)
Rh30 Rh11 Rh33 Rh32 139.51(11)
Rh17 Rh11 Rh33 Rh32 78.7(4)
Rh18 Rh11 Rh33 Rh32 155.44(13)
Rh15 Rh11 Rh33 Rh32 64.45(10)
C21 Rh11 Rh33 Rh29 173.4(11)
C4 Rh11 Rh33 Rh29 83.5(10)
Rh5 Rh11 Rh33 Rh29 -13.31(15)
Rh7 Rh11 Rh33 Rh29 -73.48(14)
Rh30 Rh11 Rh33 Rh29 30.14(11)
Rh17 Rh11 Rh33 Rh29 -30.7(5)
Rh32 Rh11 Rh33 Rh29 -109.37(13)
Rh18 Rh11 Rh33 Rh29 46.07(15)
Rh15 Rh11 Rh33 Rh29 -44.92(11)
C28 Rh29 Rh33 C22 -93(2)
C25 Rh29 Rh33 C22 26(2)
C29 Rh29 Rh33 C22 -50(2)
Rh30 Rh29 Rh33 C22 92.5(18)
Rh15 Rh29 Rh33 C22 171.8(18)
Rh25 Rh29 Rh33 C22 77.7(18)
Rh13 Rh29 Rh33 C22 141.4(18)
C28 Rh29 Rh33 C10 25.5(18)
C25 Rh29 Rh33 C10 145.1(15)
C29 Rh29 Rh33 C10 69(2)
Rh30 Rh29 Rh33 C10 -148.6(11)
Rh15 Rh29 Rh33 C10 -69.3(11)
Rh25 Rh29 Rh33 C10 -163.4(11)
Rh13 Rh29 Rh33 C10 -99.8(11)
C28 Rh29 Rh33 C29 -43(2)
C25 Rh29 Rh33 C29 76(2)
Rh30 Rh29 Rh33 C29 142.4(18)
Rh15 Rh29 Rh33 C29 -138.3(18)
Rh25 Rh29 Rh33 C29 127.6(18)
Rh13 Rh29 Rh33 C29 -168.7(18)
C28 Rh29 Rh33 Rh15 94.8(15)
C25 Rh29 Rh33 Rh15 -145.6(11)
C29 Rh29 Rh33 Rh15 138.3(18)
Rh30 Rh29 Rh33 Rh15 -79.32(10)
Rh25 Rh29 Rh33 Rh15 -94.05(13)
Rh13 Rh29 Rh33 Rh15 -30.44(11)
C28 Rh29 Rh33 Rh30 174.1(15)
C25 Rh29 Rh33 Rh30 -66.3(11)
C29 Rh29 Rh33 Rh30 -142.4(18)
Rh15 Rh29 Rh33 Rh30 79.32(10)
Rh25 Rh29 Rh33 Rh30 -14.74(11)
Rh13 Rh29 Rh33 Rh30 48.88(11)
C28 Rh29 Rh33 Rh32 77.6(15)
C25 Rh29 Rh33 Rh32 -162.8(11)
C29 Rh29 Rh33 Rh32 121.1(18)
Rh30 Rh29 Rh33 Rh32 -96.48(14)
Rh15 Rh29 Rh33 Rh32 -17.16(12)
Rh25 Rh29 Rh33 Rh32 -111.21(15)
Rh13 Rh29 Rh33 Rh32 -47.60(16)
C28 Rh29 Rh33 Rh11 143.3(15)
C25 Rh29 Rh33 Rh11 -97.1(11)
C29 Rh29 Rh33 Rh11 -173.2(18)
Rh30 Rh29 Rh33 Rh11 -30.85(11)
Rh15 Rh29 Rh33 Rh11 48.47(11)
Rh25 Rh29 Rh33 Rh11 -45.58(16)
Rh13 Rh29 Rh33 Rh11 18.03(16)
C2 Rh20 C1 O1 -1(86)
Rh28 Rh20 C1 O1 144(87)
Rh31 Rh20 C1 O1 -151(87)
Rh1 Rh20 C1 O1 30(87)
Rh5 Rh20 C1 O1 -12(91)
Rh13 Rh20 C1 O1 -36(87)
Rh25 Rh20 C1 O1 -87(86)
Rh14 Rh20 C1 O1 100(86)
Rh22 Rh20 C1 O1 84(86)
Rh18 Rh20 C1 O1 177(100)
Rh30 Rh20 C1 O1 -107(86)
C37 Rh1 C2 O2 -40(3)
Rh8 Rh1 C2 O2 -161.3(19)
Rh20 Rh1 C2 O2 116(3)
Rh5 Rh1 C2 O2 166(3)
Rh9 Rh1 C2 O2 8(4)
Rh6 Rh1 C2 O2 -78(3)
Rh13 Rh1 C2 O2 -172(4)
Rh2 Rh1 C2 O2 -135(3)
Rh14 Rh1 C2 O2 111(3)
Rh22 Rh1 C2 O2 60(3)
C37 Rh1 C2 Rh13 131.9(12)
Rh8 Rh1 C2 Rh13 11(2)
Rh20 Rh1 C2 Rh13 -72.2(7)
Rh5 Rh1 C2 Rh13 -21.7(9)
Rh9 Rh1 C2 Rh13 -179.6(6)
Rh6 Rh1 C2 Rh13 94.4(9)
Rh2 Rh1 C2 Rh13 37.1(8)
Rh14 Rh1 C2 Rh13 -76.5(12)
Rh22 Rh1 C2 Rh13 -128.0(7)
C37 Rh1 C2 Rh20 -155.9(10)
Rh8 Rh1 C2 Rh20 83.0(14)
Rh5 Rh1 C2 Rh20 50.5(6)
Rh9 Rh1 C2 Rh20 -107.4(13)
Rh6 Rh1 C2 Rh20 166.6(2)
Rh13 Rh1 C2 Rh20 72.2(7)
Rh2 Rh1 C2 Rh20 109.3(4)
Rh14 Rh1 C2 Rh20 -4.3(12)
Rh22 Rh1 C2 Rh20 -55.8(5)
C12 Rh13 C2 O2 26(3)
Rh5 Rh13 C2 O2 -165(2)
Rh15 Rh13 C2 O2 155.2(16)
Rh20 Rh13 C2 O2 -116(3)
Rh1 Rh13 C2 O2 173(3)
Rh2 Rh13 C2 O2 136(2)
Rh25 Rh13 C2 O2 -64(2)
Rh29 Rh13 C2 O2 -36(3)
Rh30 Rh13 C2 O2 -113(2)
C12 Rh13 C2 Rh1 -147.5(14)
Rh5 Rh13 C2 Rh1 21.5(9)
Rh15 Rh13 C2 Rh1 -18(2)
Rh20 Rh13 C2 Rh1 71.0(8)
Rh2 Rh13 C2 Rh1 -37.1(8)
Rh25 Rh13 C2 Rh1 123.1(8)
Rh29 Rh13 C2 Rh1 150.9(10)
Rh30 Rh13 C2 Rh1 73.4(11)
C12 Rh13 C2 Rh20 141.4(12)
Rh5 Rh13 C2 Rh20 -49.5(6)
Rh15 Rh13 C2 Rh20 -89.0(13)
Rh1 Rh13 C2 Rh20 -71.0(8)
Rh2 Rh13 C2 Rh20 -108.1(5)
Rh25 Rh13 C2 Rh20 52.1(5)
Rh29 Rh13 C2 Rh20 79.9(17)
Rh30 Rh13 C2 Rh20 2.4(11)
C1 Rh20 C2 O2 -2(3)
Rh28 Rh20 C2 O2 -74(3)
Rh31 Rh20 C2 O2 68(3)
Rh1 Rh20 C2 O2 -135(3)
Rh5 Rh20 C2 O2 175(2)
Rh13 Rh20 C2 O2 126(3)
Rh25 Rh20 C2 O2 74(2)
Rh14 Rh20 C2 O2 -132(2)
Rh22 Rh20 C2 O2 -82(2)
Rh18 Rh20 C2 O2 178.9(17)
Rh30 Rh20 C2 O2 124(2)
C1 Rh20 C2 Rh1 132.8(13)
Rh28 Rh20 C2 Rh1 60.8(15)
Rh31 Rh20 C2 Rh1 -157.2(5)
Rh5 Rh20 C2 Rh1 -49.5(7)
Rh13 Rh20 C2 Rh1 -98.4(11)
Rh25 Rh20 C2 Rh1 -150.8(8)
Rh14 Rh20 C2 Rh1 3.4(9)
Rh22 Rh20 C2 Rh1 53.1(7)
Rh18 Rh20 C2 Rh1 -45.9(15)
Rh30 Rh20 C2 Rh1 -100.5(8)
C1 Rh20 C2 Rh13 -128.7(13)
Rh28 Rh20 C2 Rh13 159.2(4)
Rh31 Rh20 C2 Rh13 -58.8(16)
Rh1 Rh20 C2 Rh13 98.4(11)
Rh5 Rh20 C2 Rh13 48.9(7)
Rh25 Rh20 C2 Rh13 -52.4(7)
Rh14 Rh20 C2 Rh13 101.8(7)
Rh22 Rh20 C2 Rh13 151.5(8)
Rh18 Rh20 C2 Rh13 52.5(14)
Rh30 Rh20 C2 Rh13 -2.1(10)
C20 Rh25 C3 O3 -144(29)
C25 Rh25 C3 O3 -41(29)
Rh30 Rh25 C3 O3 52(32)
Rh20 Rh25 C3 O3 122(29)
Rh13 Rh25 C3 O3 61(29)
Rh29 Rh25 C3 O3 -3(29)
Rh31 Rh25 C3 O3 -176(100)
C21 Rh11 C4 O4 -9(4)
Rh5 Rh11 C4 O4 178(4)
Rh7 Rh11 C4 O4 -154(2)
Rh30 Rh11 C4 O4 131(4)
Rh17 Rh11 C4 O4 -120(4)
Rh33 Rh11 C4 O4 76(4)
Rh32 Rh11 C4 O4 56(5)
Rh18 Rh11 C4 O4 -152(5)
Rh15 Rh11 C4 O4 124(3)
C21 Rh11 C4 Rh18 143.3(15)
Rh5 Rh11 C4 Rh18 -29.8(11)
Rh7 Rh11 C4 Rh18 -2(3)
Rh30 Rh11 C4 Rh18 -76.3(10)
Rh17 Rh11 C4 Rh18 32.7(11)
Rh33 Rh11 C4 Rh18 -131.2(10)
Rh32 Rh11 C4 Rh18 -151.4(8)
Rh15 Rh11 C4 Rh18 -83.4(12)
C21 Rh11 C4 Rh30 -140.5(13)
Rh5 Rh11 C4 Rh30 46.4(7)
Rh7 Rh11 C4 Rh30 74(2)
Rh17 Rh11 C4 Rh30 108.9(6)
Rh33 Rh11 C4 Rh30 -55.0(6)
Rh32 Rh11 C4 Rh30 -75.2(17)
Rh18 Rh11 C4 Rh30 76.3(10)
Rh15 Rh11 C4 Rh30 -7.2(12)
C42 Rh18 C4 O4 14(4)
Rh5 Rh18 C4 O4 -177(3)
Rh14 Rh18 C4 O4 153(2)
Rh30 Rh18 C4 O4 -131(4)
Rh31 Rh18 C4 O4 -76(4)
Rh17 Rh18 C4 O4 121(3)
Rh28 Rh18 C4 O4 -54(5)
Rh11 Rh18 C4 O4 153(4)
Rh20 Rh18 C4 O4 -122(3)
C42 Rh18 C4 Rh11 -139.2(16)
Rh5 Rh18 C4 Rh11 29.9(11)
Rh14 Rh18 C4 Rh11 0(3)
Rh30 Rh18 C4 Rh11 75.6(10)
Rh31 Rh18 C4 Rh11 131.1(10)
Rh17 Rh18 C4 Rh11 -32.2(11)
Rh28 Rh18 C4 Rh11 153.0(7)
Rh20 Rh18 C4 Rh11 84.8(12)
C42 Rh18 C4 Rh30 145.2(14)
Rh5 Rh18 C4 Rh30 -45.7(7)
Rh14 Rh18 C4 Rh30 -76(2)
Rh31 Rh18 C4 Rh30 55.5(6)
Rh17 Rh18 C4 Rh30 -107.8(6)
Rh28 Rh18 C4 Rh30 77.4(17)
Rh11 Rh18 C4 Rh30 -75.6(10)
Rh20 Rh18 C4 Rh30 9.2(11)
C40 Rh30 C4 O4 -2(4)
Rh5 Rh30 C4 O4 178(3)
Rh25 Rh30 C4 O4 64(4)
Rh29 Rh30 C4 O4 -66(4)
Rh11 Rh30 C4 O4 -135(4)
Rh18 Rh30 C4 O4 133(4)
Rh31 Rh30 C4 O4 76(3)
Rh33 Rh30 C4 O4 -79(3)
Rh15 Rh30 C4 O4 -128(3)
Rh20 Rh30 C4 O4 124(3)
Rh13 Rh30 C4 O4 177(2)
C40 Rh30 C4 Rh11 133.4(16)
Rh5 Rh30 C4 Rh11 -46.5(8)
Rh25 Rh30 C4 Rh11 -161.1(5)
Rh29 Rh30 C4 Rh11 68.8(15)
Rh18 Rh30 C4 Rh11 -92.2(11)
Rh31 Rh30 C4 Rh11 -149.0(9)
Rh33 Rh30 C4 Rh11 56.1(8)
Rh15 Rh30 C4 Rh11 6.7(11)
Rh20 Rh30 C4 Rh11 -100.5(8)
Rh13 Rh30 C4 Rh11 -47.7(19)
C40 Rh30 C4 Rh18 -134.4(16)
Rh5 Rh30 C4 Rh18 45.7(8)
Rh25 Rh30 C4 Rh18 -68.9(15)
Rh29 Rh30 C4 Rh18 161.0(5)
Rh11 Rh30 C4 Rh18 92.2(11)
Rh31 Rh30 C4 Rh18 -56.8(7)
Rh33 Rh30 C4 Rh18 148.3(8)
Rh15 Rh30 C4 Rh18 98.9(8)
Rh20 Rh30 C4 Rh18 -8.3(10)
Rh13 Rh30 C4 Rh18 44.5(18)
C46 Rh17 C5 O5 176(100)
C39 Rh17 C5 O5 33(52)
Rh7 Rh17 C5 O5 -150(52)
Rh14 Rh17 C5 O5 0(53)
Rh11 Rh17 C5 O5 -106(52)
Rh18 Rh17 C5 O5 -44(52)
Rh5 Rh17 C5 O5 -74(53)
Rh4 Rh17 C5 O5 140(52)
Rh8 Rh17 C5 O5 96(53)
Rh3 Rh17 C5 O5 68(53)
C46 Rh4 C6 O6 -69(22)
Rh8 Rh4 C6 O6 66(23)
Rh7 Rh4 C6 O6 -87(23)
Rh12 Rh4 C6 O6 106(22)
Rh26 Rh4 C6 O6 -143(22)
Rh17 Rh4 C6 O6 -13(23)
Rh27 Rh4 C6 O6 161(22)
Rh3 Rh4 C6 O6 46(22)
Rh10 Rh4 C6 O6 168(21)
C32 Rh27 C7 O7 -51(4)
C8 Rh27 C7 O7 43(4)
Rh10 Rh27 C7 O7 137(4)
Rh12 Rh27 C7 O7 156(3)
Rh26 Rh27 C7 O7 180(5)
Rh4 Rh27 C7 O7 -159(4)
Rh23 Rh27 C7 O7 82(4)
C32 Rh27 C7 Rh26 129.2(14)
C8 Rh27 C7 Rh26 -137.2(13)
Rh10 Rh27 C7 Rh26 -43.1(9)
Rh12 Rh27 C7 Rh26 -24(3)
Rh4 Rh27 C7 Rh26 20.8(12)
Rh23 Rh27 C7 Rh26 -97.7(10)
C44 Rh26 C7 O7 51(4)
C9 Rh26 C7 O7 -43(4)
Rh10 Rh26 C7 O7 -135(4)
Rh27 Rh26 C7 O7 -180(5)
Rh4 Rh26 C7 O7 159(3)
Rh7 Rh26 C7 O7 -159(2)
Rh16 Rh26 C7 O7 -76(4)
C44 Rh26 C7 Rh27 -129.6(14)
C9 Rh26 C7 Rh27 137.1(12)
Rh10 Rh26 C7 Rh27 44.7(10)
Rh4 Rh26 C7 Rh27 -21.0(12)
Rh7 Rh26 C7 Rh27 21(3)
Rh16 Rh26 C7 Rh27 103.4(11)
C16 Rh23 C8 O8 15(4)
C45 Rh23 C8 O8 -72(4)
Rh12 Rh23 C8 O8 -161(3)
Rh10 Rh23 C8 O8 134(3)
Rh21 Rh23 C8 O8 -110(3)
Rh27 Rh23 C8 O8 169(4)
Rh6 Rh23 C8 O8 145(3)
C16 Rh23 C8 Rh27 -153.5(16)
C45 Rh23 C8 Rh27 118.9(13)
Rh12 Rh23 C8 Rh27 30.1(10)
Rh10 Rh23 C8 Rh27 -34.1(10)
Rh21 Rh23 C8 Rh27 81.7(14)
Rh6 Rh23 C8 Rh27 -24(2)
C32 Rh27 C8 O8 45(3)
C7 Rh27 C8 O8 -45(3)
Rh10 Rh27 C8 O8 -134(3)
Rh12 Rh27 C8 O8 161(3)
Rh26 Rh27 C8 O8 -83(3)
Rh4 Rh27 C8 O8 -177.3(18)
Rh23 Rh27 C8 O8 -169(4)
C32 Rh27 C8 Rh23 -146.0(14)
C7 Rh27 C8 Rh23 124.4(14)
Rh10 Rh27 C8 Rh23 35.3(10)
Rh12 Rh27 C8 Rh23 -29.2(10)
Rh26 Rh27 C8 Rh23 86.6(12)
Rh4 Rh27 C8 Rh23 -8(3)
C13 Rh16 C9 O9 -28(4)
C30 Rh16 C9 O9 62(4)
Rh7 Rh16 C9 O9 165(3)
Rh32 Rh16 C9 O9 104(4)
Rh26 Rh16 C9 O9 -176(5)
Rh2 Rh16 C9 O9 -133(3)
Rh10 Rh16 C9 O9 -136(4)
Rh15 Rh16 C9 O9 118(3)
C13 Rh16 C9 Rh26 148.0(16)
C30 Rh16 C9 Rh26 -121.4(15)
Rh7 Rh16 C9 Rh26 -18.4(12)
Rh32 Rh16 C9 Rh26 -80.0(10)
Rh2 Rh16 C9 Rh26 43.5(18)
Rh10 Rh16 C9 Rh26 40.4(9)
Rh15 Rh16 C9 Rh26 -66(3)
C44 Rh26 C9 O9 -53(3)
C7 Rh26 C9 O9 40(3)
Rh10 Rh26 C9 O9 130(3)
Rh27 Rh26 C9 O9 77(3)
Rh4 Rh26 C9 O9 173.1(16)
Rh7 Rh26 C9 O9 -166(3)
Rh16 Rh26 C9 O9 177(4)
C44 Rh26 C9 Rh16 130.0(16)
C7 Rh26 C9 Rh16 -137.0(13)
Rh10 Rh26 C9 Rh16 -46.4(10)
Rh27 Rh26 C9 Rh16 -99.6(12)
Rh4 Rh26 C9 Rh16 -4(3)
Rh7 Rh26 C9 Rh16 16.8(11)
C22 Rh33 C10 O10 51(4)
C29 Rh33 C10 O10 -42(4)
Rh15 Rh33 C10 O10 -138(4)
Rh30 Rh33 C10 O10 -162(2)
Rh32 Rh33 C10 O10 180(5)
Rh11 Rh33 C10 O10 156(4)
Rh29 Rh33 C10 O10 -84(4)
C22 Rh33 C10 Rh32 -128.9(16)
C29 Rh33 C10 Rh32 137.8(14)
Rh15 Rh33 C10 Rh32 41.9(10)
Rh30 Rh33 C10 Rh32 19(3)
Rh11 Rh33 C10 Rh32 -24.2(12)
Rh29 Rh33 C10 Rh32 96.1(11)
C31 Rh32 C10 O10 -49(4)
C30 Rh32 C10 O10 47(4)
Rh15 Rh32 C10 O10 137(4)
Rh7 Rh32 C10 O10 165(2)
Rh33 Rh32 C10 O10 -180(5)
Rh11 Rh32 C10 O10 -156(3)
Rh16 Rh32 C10 O10 78(4)
C31 Rh32 C10 Rh33 131.2(14)
C30 Rh32 C10 Rh33 -132.8(13)
Rh15 Rh32 C10 Rh33 -43.0(10)
Rh7 Rh32 C10 Rh33 -15(3)
Rh11 Rh32 C10 Rh33 23.7(11)
Rh16 Rh32 C10 Rh33 -101.9(12)
C41 Rh19 C11 O11 53(4)
C18 Rh19 C11 O11 -40(4)
Rh9 Rh19 C11 O11 -131(3)
Rh24 Rh19 C11 O11 -78(4)
Rh3 Rh19 C11 O11 -174(2)
Rh22 Rh19 C11 O11 -180(4)
Rh14 Rh19 C11 O11 164(3)
C41 Rh19 C11 Rh22 -127.2(13)
C18 Rh19 C11 Rh22 139.7(12)
Rh9 Rh19 C11 Rh22 48.7(10)
Rh24 Rh19 C11 Rh22 102.2(11)
Rh3 Rh19 C11 Rh22 5(3)
Rh14 Rh19 C11 Rh22 -15.8(10)
C26 Rh22 C11 O11 35(3)
C24 Rh22 C11 O11 -59(3)
Rh14 Rh22 C11 O11 -163(3)
Rh28 Rh22 C11 O11 -100(3)
Rh19 Rh22 C11 O11 180(4)
Rh1 Rh22 C11 O11 134(3)
Rh9 Rh22 C11 O11 138(3)
Rh20 Rh22 C11 O11 -116(3)
C26 Rh22 C11 Rh19 -145.2(13)
C24 Rh22 C11 Rh19 120.8(14)
Rh14 Rh22 C11 Rh19 17.5(12)
Rh28 Rh22 C11 Rh19 80.6(11)
Rh1 Rh22 C11 Rh19 -46.1(15)
Rh9 Rh22 C11 Rh19 -42.2(9)
Rh20 Rh22 C11 Rh19 64(3)
C2 Rh13 C12 O12 -13(32)
Rh5 Rh13 C12 O12 -137(29)
Rh15 Rh13 C12 O12 -167(32)
Rh20 Rh13 C12 O12 37(33)
Rh1 Rh13 C12 O12 -39(33)
Rh2 Rh13 C12 O12 -106(32)
Rh25 Rh13 C12 O12 83(32)
Rh29 Rh13 C12 O12 142(33)
Rh30 Rh13 C12 O12 123(32)
C9 Rh16 C13 O13 27(24)
C30 Rh16 C13 O13 -58(24)
Rh7 Rh16 C13 O13 166(21)
Rh32 Rh16 C13 O13 -81(24)
Rh26 Rh16 C13 O13 55(25)
Rh2 Rh16 C13 O13 167(24)
Rh10 Rh16 C13 O13 112(24)
Rh15 Rh16 C13 O13 -139(24)
Rh10 Rh2 C14 O14 -60(100)
Rh15 Rh2 C14 O14 172(100)
Rh8 Rh2 C14 O14 -4(100)
Rh5 Rh2 C14 O14 114(100)
Rh6 Rh2 C14 O14 -1(100)
Rh13 Rh2 C14 O14 113(100)
Rh1 Rh2 C14 O14 55(100)
Rh7 Rh2 C14 O14 -123(100)
Rh16 Rh2 C14 O14 -124(100)
Rh2 Rh10 C15 O15 2(62)
Rh8 Rh10 C15 O15 -33(63)
Rh26 Rh10 C15 O15 119(62)
Rh27 Rh10 C15 O15 -178(100)
Rh6 Rh10 C15 O15 -61(62)
Rh23 Rh10 C15 O15 -120(62)
Rh7 Rh10 C15 O15 60(62)
Rh12 Rh10 C15 O15 -122(61)
Rh16 Rh10 C15 O15 61(61)
Rh4 Rh10 C15 O15 150(60)
C45 Rh23 C16 O16 165(100)
C8 Rh23 C16 O16 63(100)
Rh12 Rh23 C16 O16 -142(100)
Rh10 Rh23 C16 O16 -30(100)
Rh21 Rh23 C16 O16 -157(100)
Rh27 Rh23 C16 O16 40(100)
Rh6 Rh23 C16 O16 -93(100)
C38 Rh21 C17 O17 -44(4)
C45 Rh21 C17 O17 47(5)
Rh12 Rh21 C17 O17 136(4)
Rh9 Rh21 C17 O17 -158(4)
Rh6 Rh21 C17 O17 -171(3)
Rh23 Rh21 C17 O17 82(5)
Rh24 Rh21 C17 O17 168(5)
C38 Rh21 C17 Rh24 147.4(15)
C45 Rh21 C17 Rh24 -120.7(14)
Rh12 Rh21 C17 Rh24 -32.6(12)
Rh9 Rh21 C17 Rh24 33.5(11)
Rh6 Rh21 C17 Rh24 21(3)
Rh23 Rh21 C17 Rh24 -86.6(14)
C47 Rh24 C17 O17 -27(4)
C18 Rh24 C17 O17 68(4)
Rh9 Rh24 C17 O17 157(4)
Rh12 Rh24 C17 O17 -137(4)
Rh19 Rh24 C17 O17 106(4)
Rh3 Rh24 C17 O17 -157(3)
Rh21 Rh24 C17 O17 -169(5)
C47 Rh24 C17 Rh21 141.5(15)
C18 Rh24 C17 Rh21 -123.4(14)
Rh9 Rh24 C17 Rh21 -34.5(12)
Rh12 Rh24 C17 Rh21 31.4(11)
Rh19 Rh24 C17 Rh21 -85.4(14)
Rh3 Rh24 C17 Rh21 12(3)
C47 Rh24 C18 O18 58(4)
C17 Rh24 C18 O18 -36(4)
Rh9 Rh24 C18 O18 -130(4)
Rh12 Rh24 C18 O18 -151(3)
Rh19 Rh24 C18 O18 -173(4)
Rh3 Rh24 C18 O18 165(3)
Rh21 Rh24 C18 O18 -77(4)
C47 Rh24 C18 Rh19 -129.5(13)
C17 Rh24 C18 Rh19 137.0(12)
Rh9 Rh24 C18 Rh19 42.3(9)
Rh12 Rh24 C18 Rh19 22(3)
Rh3 Rh24 C18 Rh19 -22.7(11)
Rh21 Rh24 C18 Rh19 95.4(10)
C41 Rh19 C18 O18 -57(4)
C11 Rh19 C18 O18 36(4)
Rh9 Rh19 C18 O18 129(3)
Rh24 Rh19 C18 O18 173(4)
Rh3 Rh19 C18 O18 -165(3)
Rh22 Rh19 C18 O18 71(4)
Rh14 Rh19 C18 O18 158(2)
C41 Rh19 C18 Rh24 129.9(13)
C11 Rh19 C18 Rh24 -137.2(12)
Rh9 Rh19 C18 Rh24 -44.1(9)
Rh3 Rh19 C18 Rh24 22.7(11)
Rh22 Rh19 C18 Rh24 -101.6(10)
Rh14 Rh19 C18 Rh24 -15(3)
C23 Rh31 C19 O19 -76(54)
C20 Rh31 C19 O19 -180(100)
Rh20 Rh31 C19 O19 28(59)
Rh30 Rh31 C19 O19 88(54)
Rh18 Rh31 C19 O19 26(54)
Rh28 Rh31 C19 O19 -36(54)
Rh25 Rh31 C19 O19 149(53)
C3 Rh25 C20 O20 40(4)
C25 Rh25 C20 O20 -54(4)
Rh30 Rh25 C20 O20 -143(4)
Rh20 Rh25 C20 O20 150(4)
Rh13 Rh25 C20 O20 162(3)
Rh29 Rh25 C20 O20 -92(4)
Rh31 Rh25 C20 O20 -177(5)
C3 Rh25 C20 Rh31 -143.3(15)
C25 Rh25 C20 Rh31 123.3(14)
Rh30 Rh25 C20 Rh31 33.7(12)
Rh20 Rh25 C20 Rh31 -33.2(11)
Rh13 Rh25 C20 Rh31 -21(3)
Rh29 Rh25 C20 Rh31 85.5(17)
C23 Rh31 C20 O20 -57(4)
C19 Rh31 C20 O20 38(4)
Rh20 Rh31 C20 O20 -147(3)
Rh30 Rh31 C20 O20 146(3)
Rh18 Rh31 C20 O20 163(2)
Rh28 Rh31 C20 O20 -99(3)
Rh25 Rh31 C20 O20 178(5)
C23 Rh31 C20 Rh25 125.4(15)
C19 Rh31 C20 Rh25 -140.0(16)
Rh20 Rh31 C20 Rh25 35.0(12)
Rh30 Rh31 C20 Rh25 -32.0(12)
Rh18 Rh31 C20 Rh25 -14(3)
Rh28 Rh31 C20 Rh25 83.4(17)
C4 Rh11 C21 O21 -48(37)
Rh5 Rh11 C21 O21 87(37)
Rh7 Rh11 C21 O21 115(36)
Rh30 Rh11 C21 O21 -94(37)
Rh17 Rh11 C21 O21 50(37)
Rh33 Rh11 C21 O21 -137(37)
Rh32 Rh11 C21 O21 163(37)
Rh18 Rh11 C21 O21 -16(37)
Rh15 Rh11 C21 O21 -176(100)
C10 Rh33 C22 O22 153(46)
C29 Rh33 C22 O22 -108(46)
Rh15 Rh33 C22 O22 54(51)
Rh30 Rh33 C22 O22 -12(46)
Rh32 Rh33 C22 O22 114(45)
Rh11 Rh33 C22 O22 49(46)
Rh29 Rh33 C22 O22 -76(46)
C19 Rh31 C23 O23 -49(5)
C20 Rh31 C23 O23 48(5)
Rh20 Rh31 C23 O23 142(5)
Rh30 Rh31 C23 O23 168(3)
Rh18 Rh31 C23 O23 -152(5)
Rh28 Rh31 C23 O23 -177(6)
Rh25 Rh31 C23 O23 88(5)
C19 Rh31 C23 Rh28 128.2(16)
C20 Rh31 C23 Rh28 -135.0(14)
Rh20 Rh31 C23 Rh28 -41.4(11)
Rh30 Rh31 C23 Rh28 -15(4)
Rh18 Rh31 C23 Rh28 24.7(13)
Rh25 Rh31 C23 Rh28 -94.9(14)
C35 Rh28 C23 O23 43(3)
C24 Rh28 C23 O23 -49(3)
Rh20 Rh28 C23 O23 -140(3)
Rh14 Rh28 C23 O23 -171.9(19)
Rh18 Rh28 C23 O23 154(3)
Rh31 Rh28 C23 O23 178(4)
Rh22 Rh28 C23 O23 -86(3)
C35 Rh28 C23 Rh31 -135.3(16)
C24 Rh28 C23 Rh31 132.8(15)
Rh20 Rh28 C23 Rh31 42.3(12)
Rh14 Rh28 C23 Rh31 10(3)
Rh18 Rh28 C23 Rh31 -24.3(14)
Rh22 Rh28 C23 Rh31 96.6(15)
C35 Rh28 C24 O24 -60(4)
C23 Rh28 C24 O24 42(4)
Rh20 Rh28 C24 O24 128(4)
Rh14 Rh28 C24 O24 -167(4)
Rh18 Rh28 C24 O24 164(2)
Rh31 Rh28 C24 O24 76(4)
Rh22 Rh28 C24 O24 -179(5)
C35 Rh28 C24 Rh22 119.4(16)
C23 Rh28 C24 Rh22 -139.3(15)
Rh20 Rh28 C24 Rh22 -52.8(11)
Rh14 Rh28 C24 Rh22 12.5(12)
Rh18 Rh28 C24 Rh22 -17(3)
Rh31 Rh28 C24 Rh22 -104.8(11)
C26 Rh22 C24 O24 -32(4)
C11 Rh22 C24 O24 64(4)
Rh14 Rh22 C24 O24 166(4)
Rh28 Rh22 C24 O24 179(5)
Rh19 Rh22 C24 O24 101(4)
Rh1 Rh22 C24 O24 -129(3)
Rh9 Rh22 C24 O24 120(4)
Rh20 Rh22 C24 O24 -135(4)
C26 Rh22 C24 Rh28 148.6(15)
C11 Rh22 C24 Rh28 -115.7(14)
Rh14 Rh22 C24 Rh28 -13.4(13)
Rh19 Rh22 C24 Rh28 -78.7(12)
Rh1 Rh22 C24 Rh28 51.5(19)
Rh9 Rh22 C24 Rh28 -60(4)
Rh20 Rh22 C24 Rh28 45.3(10)
C28 Rh29 C25 O25 52(4)
C29 Rh29 C25 O25 -39(4)
Rh30 Rh29 C25 O25 -137(4)
Rh15 Rh29 C25 O25 -164(2)
Rh25 Rh29 C25 O25 -180(4)
Rh33 Rh29 C25 O25 -84(4)
Rh13 Rh29 C25 O25 157(3)
C28 Rh29 C25 Rh25 -128.2(15)
C29 Rh29 C25 Rh25 141.0(14)
Rh30 Rh29 C25 Rh25 43.2(9)
Rh15 Rh29 C25 Rh25 16(2)
Rh33 Rh29 C25 Rh25 95.9(10)
Rh13 Rh29 C25 Rh25 -22.9(10)
C3 Rh25 C25 O25 -54(4)
C20 Rh25 C25 O25 40(4)
Rh30 Rh25 C25 O25 136(3)
Rh20 Rh25 C25 O25 162(2)
Rh13 Rh25 C25 O25 -157(3)
Rh29 Rh25 C25 O25 180(4)
Rh31 Rh25 C25 O25 84(4)
C3 Rh25 C25 Rh29 126.2(14)
C20 Rh25 C25 Rh29 -139.4(12)
Rh30 Rh25 C25 Rh29 -43.4(9)
Rh20 Rh25 C25 Rh29 -18(3)
Rh13 Rh25 C25 Rh29 23.4(11)
Rh31 Rh25 C25 Rh29 -95.7(10)
C24 Rh22 C26 O26 -115(66)
C11 Rh22 C26 O26 158(66)
Rh14 Rh22 C26 O26 21(68)
Rh28 Rh22 C26 O26 -87(66)
Rh19 Rh22 C26 O26 129(65)
Rh1 Rh22 C26 O26 21(66)
Rh9 Rh22 C26 O26 75(66)
Rh20 Rh22 C26 O26 -33(66)
Rh19 Rh9 C27 O27 24(52)
Rh8 Rh9 C27 O27 -180(100)
Rh1 Rh9 C27 O27 140(52)
Rh24 Rh9 C27 O27 -39(52)
Rh6 Rh9 C27 O27 -155(52)
Rh21 Rh9 C27 O27 -102(52)
Rh14 Rh9 C27 O27 72(52)
Rh22 Rh9 C27 O27 85(52)
Rh12 Rh9 C27 O27 -86(52)
Rh3 Rh9 C27 O27 -7(53)
C25 Rh29 C28 O28 -132(43)
C29 Rh29 C28 O28 -28(43)
Rh30 Rh29 C28 O28 145(38)
Rh15 Rh29 C28 O28 66(43)
Rh25 Rh29 C28 O28 -170(42)
Rh33 Rh29 C28 O28 1(44)
Rh13 Rh29 C28 O28 127(43)
C28 Rh29 C29 O29 -22(5)
C25 Rh29 C29 O29 68(5)
Rh30 Rh29 C29 O29 159(5)
Rh15 Rh29 C29 O29 -135(5)
Rh25 Rh29 C29 O29 107(5)
Rh33 Rh29 C29 O29 -169(6)
Rh13 Rh29 C29 O29 -146(4)
C28 Rh29 C29 Rh33 146.6(17)
C25 Rh29 C29 Rh33 -122.8(14)
Rh30 Rh29 C29 Rh33 -32.4(14)
Rh15 Rh29 C29 Rh33 34.1(13)
Rh25 Rh29 C29 Rh33 -84.3(17)
Rh13 Rh29 C29 Rh33 23(4)
C22 Rh33 C29 O29 -48(5)
C10 Rh33 C29 O29 44(5)
Rh15 Rh33 C29 O29 134(4)
Rh30 Rh33 C29 O29 -159(4)
Rh32 Rh33 C29 O29 82(5)
Rh11 Rh33 C29 O29 -176(3)
Rh29 Rh33 C29 O29 170(6)
C22 Rh33 C29 Rh29 141.7(19)
C10 Rh33 C29 Rh29 -126.1(15)
Rh15 Rh33 C29 Rh29 -35.4(14)
Rh30 Rh33 C29 Rh29 30.9(13)
Rh32 Rh33 C29 Rh29 -87.6(16)
Rh11 Rh33 C29 Rh29 14(4)
C13 Rh16 C30 O30 31(4)
C9 Rh16 C30 O30 -60(4)
Rh7 Rh16 C30 O30 -163(4)
Rh32 Rh16 C30 O30 -175(5)
Rh26 Rh16 C30 O30 -99(4)
Rh2 Rh16 C30 O30 134(3)
Rh10 Rh16 C30 O30 -121(4)
Rh15 Rh16 C30 O30 140(4)
C13 Rh16 C30 Rh32 -154.1(16)
C9 Rh16 C30 Rh32 114.1(14)
Rh7 Rh16 C30 Rh32 11.5(12)
Rh26 Rh16 C30 Rh32 75.8(11)
Rh2 Rh16 C30 Rh32 -51.8(19)
Rh10 Rh16 C30 Rh32 54(3)
Rh15 Rh16 C30 Rh32 -45.7(9)
C31 Rh32 C30 O30 58(4)
C10 Rh32 C30 O30 -42(4)
Rh15 Rh32 C30 O30 -132(4)
Rh7 Rh32 C30 O30 164(3)
Rh33 Rh32 C30 O30 -79(4)
Rh11 Rh32 C30 O30 -163(2)
Rh16 Rh32 C30 O30 175(5)
C31 Rh32 C30 Rh16 -117.2(14)
C10 Rh32 C30 Rh16 143.2(13)
Rh15 Rh32 C30 Rh16 52.9(10)
Rh7 Rh32 C30 Rh16 -11.0(12)
Rh33 Rh32 C30 Rh16 106.1(10)
Rh11 Rh32 C30 Rh16 22(3)
C10 Rh32 C31 O31 20(40)
C30 Rh32 C31 O31 -75(40)
Rh15 Rh32 C31 O31 168(35)
Rh7 Rh32 C31 O31 -177(100)
Rh33 Rh32 C31 O31 59(41)
Rh11 Rh32 C31 O31 123(40)
Rh16 Rh32 C31 O31 -117(40)
C7 Rh27 C32 O32 91(37)
C8 Rh27 C32 O32 -7(37)
Rh10 Rh27 C32 O32 164(31)
Rh12 Rh27 C32 O32 -103(37)
Rh26 Rh27 C32 O32 129(37)
Rh4 Rh27 C32 O32 -166(37)
Rh23 Rh27 C32 O32 -35(38)
Rh8 Rh12 C33 O33 -45(100)
Rh21 Rh12 C33 O33 106(100)
Rh23 Rh12 C33 O33 169(100)
Rh4 Rh12 C33 O33 -76(100)
Rh3 Rh12 C33 O33 -9(100)
Rh24 Rh12 C33 O33 43(100)
Rh27 Rh12 C33 O33 -128(100)
Rh10 Rh12 C33 O33 -145(100)
Rh9 Rh12 C33 O33 60(100)
Rh6 Rh12 C33 O33 138(100)
C39 Rh3 C34 O34 85(35)
Rh14 Rh3 C34 O34 101(35)
Rh8 Rh3 C34 O34 -38(37)
Rh12 Rh3 C34 O34 -88(35)
Rh24 Rh3 C34 O34 -143(35)
Rh19 Rh3 C34 O34 159(35)
Rh17 Rh3 C34 O34 32(36)
Rh4 Rh3 C34 O34 -29(35)
Rh9 Rh3 C34 O34 -157(34)
C24 Rh28 C35 O35 143(38)
C23 Rh28 C35 O35 44(38)
Rh20 Rh28 C35 O35 -118(35)
Rh14 Rh28 C35 O35 -117(38)
Rh18 Rh28 C35 O35 -56(38)
Rh31 Rh28 C35 O35 10(38)
Rh22 Rh28 C35 O35 -176(100)
C37 Rh6 C36 O36 34(100)
Rh8 Rh6 C36 O36 152(100)
Rh10 Rh6 C36 O36 -173(100)
Rh9 Rh6 C36 O36 -18(100)
Rh1 Rh6 C36 O36 58(100)
Rh2 Rh6 C36 O36 125(100)
Rh21 Rh6 C36 O36 -64(100)
Rh23 Rh6 C36 O36 -123(100)
Rh12 Rh6 C36 O36 -105(100)
C2 Rh1 C37 O37 42(4)
Rh8 Rh1 C37 O37 -165(3)
Rh20 Rh1 C37 O37 -2(5)
Rh5 Rh1 C37 O37 157(2)
Rh9 Rh1 C37 O37 -115(4)
Rh6 Rh1 C37 O37 176(4)
Rh13 Rh1 C37 O37 79(4)
Rh2 Rh1 C37 O37 137(3)
Rh14 Rh1 C37 O37 -109(3)
Rh22 Rh1 C37 O37 -58(4)
C2 Rh1 C37 Rh6 -134.4(12)
Rh8 Rh1 C37 Rh6 18.8(10)
Rh20 Rh1 C37 Rh6 -178.4(6)
Rh5 Rh1 C37 Rh6 -19(2)
Rh9 Rh1 C37 Rh6 68.9(8)
Rh13 Rh1 C37 Rh6 -97.3(9)
Rh2 Rh1 C37 Rh6 -39.5(9)
Rh14 Rh1 C37 Rh6 75.4(13)
Rh22 Rh1 C37 Rh6 125.5(8)
C36 Rh6 C37 O37 -26(3)
Rh8 Rh6 C37 O37 165(3)
Rh10 Rh6 C37 O37 -154(2)
Rh9 Rh6 C37 O37 116(3)
Rh1 Rh6 C37 O37 -176(4)
Rh2 Rh6 C37 O37 -137(3)
Rh21 Rh6 C37 O37 64(3)
Rh23 Rh6 C37 O37 32(4)
Rh12 Rh6 C37 O37 114(3)
C36 Rh6 C37 Rh1 150.2(15)
Rh8 Rh6 C37 Rh1 -18.3(10)
Rh10 Rh6 C37 Rh1 22(2)
Rh9 Rh6 C37 Rh1 -67.9(8)
Rh2 Rh6 C37 Rh1 39.5(9)
Rh21 Rh6 C37 Rh1 -119.5(8)
Rh23 Rh6 C37 Rh1 -152.0(9)
Rh12 Rh6 C37 Rh1 -69.2(13)
C17 Rh21 C38 O38 99(88)
C45 Rh21 C38 O38 -1(88)
Rh12 Rh21 C38 O38 -80(90)
Rh9 Rh21 C38 O38 -166(87)
Rh6 Rh21 C38 O38 -104(88)
Rh23 Rh21 C38 O38 -39(88)
Rh24 Rh21 C38 O38 128(87)
C34 Rh3 C39 O39 13(4)
Rh14 Rh3 C39 O39 -154(4)
Rh8 Rh3 C39 O39 174(3)
Rh12 Rh3 C39 O39 176.0(18)
Rh24 Rh3 C39 O39 -71(4)
Rh19 Rh3 C39 O39 -86(3)
Rh17 Rh3 C39 O39 129(4)
Rh4 Rh3 C39 O39 115(3)
Rh9 Rh3 C39 O39 -129(3)
C34 Rh3 C39 Rh14 166.6(14)
Rh8 Rh3 C39 Rh14 -32.6(9)
Rh12 Rh3 C39 Rh14 -30(3)
Rh24 Rh3 C39 Rh14 82.4(11)
Rh19 Rh3 C39 Rh14 68.0(7)
Rh17 Rh3 C39 Rh14 -77.7(8)
Rh4 Rh3 C39 Rh14 -90.8(8)
Rh9 Rh3 C39 Rh14 24.7(10)
C34 Rh3 C39 Rh17 -115.7(13)
Rh14 Rh3 C39 Rh17 77.7(8)
Rh8 Rh3 C39 Rh17 45.1(7)
Rh12 Rh3 C39 Rh17 47(2)
Rh24 Rh3 C39 Rh17 160.1(3)
Rh19 Rh3 C39 Rh17 145.8(8)
Rh4 Rh3 C39 Rh17 -13.1(9)
Rh9 Rh3 C39 Rh17 102.4(6)
Rh8 Rh14 C39 O39 -171(3)
Rh22 Rh14 C39 O39 60(3)
Rh5 Rh14 C39 O39 -114(3)
Rh3 Rh14 C39 O39 156(4)
Rh18 Rh14 C39 O39 -63(3)
Rh17 Rh14 C39 O39 -123(3)
Rh28 Rh14 C39 O39 -3(3)
Rh19 Rh14 C39 O39 90(3)
Rh1 Rh14 C39 O39 169.8(16)
Rh9 Rh14 C39 O39 130(3)
Rh20 Rh14 C39 O39 -40(4)
Rh8 Rh14 C39 Rh3 33.4(9)
Rh22 Rh14 C39 Rh3 -95.6(10)
Rh5 Rh14 C39 Rh3 90.1(9)
Rh18 Rh14 C39 Rh3 141.3(8)
Rh17 Rh14 C39 Rh3 81.5(9)
Rh28 Rh14 C39 Rh3 -158.9(6)
Rh19 Rh14 C39 Rh3 -66.1(7)
Rh1 Rh14 C39 Rh3 14(3)
Rh9 Rh14 C39 Rh3 -25.6(10)
Rh20 Rh14 C39 Rh3 164.5(6)
Rh8 Rh14 C39 Rh17 -48.1(7)
Rh22 Rh14 C39 Rh17 -177.17(19)
Rh5 Rh14 C39 Rh17 8.5(11)
Rh3 Rh14 C39 Rh17 -81.5(9)
Rh18 Rh14 C39 Rh17 59.8(5)
Rh28 Rh14 C39 Rh17 119.6(5)
Rh19 Rh14 C39 Rh17 -147.6(8)
Rh1 Rh14 C39 Rh17 -67(2)
Rh9 Rh14 C39 Rh17 -107.1(6)
Rh20 Rh14 C39 Rh17 83.0(15)
C5 Rh17 C39 O39 -9(3)
C46 Rh17 C39 O39 -99(3)
Rh7 Rh17 C39 O39 175.7(18)
Rh14 Rh17 C39 O39 133(3)
Rh11 Rh17 C39 O39 71(3)
Rh18 Rh17 C39 O39 75(3)
Rh5 Rh17 C39 O39 126(3)
Rh4 Rh17 C39 O39 -128(3)
Rh8 Rh17 C39 O39 177(3)
Rh3 Rh17 C39 O39 -141(3)
C5 Rh17 C39 Rh3 132.5(13)
C46 Rh17 C39 Rh3 42(2)
Rh7 Rh17 C39 Rh3 -43.0(17)
Rh14 Rh17 C39 Rh3 -85.4(9)
Rh11 Rh17 C39 Rh3 -147.2(5)
Rh18 Rh17 C39 Rh3 -143.7(8)
Rh5 Rh17 C39 Rh3 -92.6(8)
Rh4 Rh17 C39 Rh3 12.9(9)
Rh8 Rh17 C39 Rh3 -42.0(7)
C5 Rh17 C39 Rh14 -142.1(13)
C46 Rh17 C39 Rh14 127.3(16)
Rh7 Rh17 C39 Rh14 42.4(17)
Rh11 Rh17 C39 Rh14 -61.9(12)
Rh18 Rh17 C39 Rh14 -58.3(7)
Rh5 Rh17 C39 Rh14 -7.2(9)
Rh4 Rh17 C39 Rh14 98.3(8)
Rh8 Rh17 C39 Rh14 43.4(7)
Rh3 Rh17 C39 Rh14 85.4(9)
C4 Rh30 C40 O40 -20(49)
Rh5 Rh30 C40 O40 -19(57)
Rh25 Rh30 C40 O40 -168(50)
Rh29 Rh30 C40 O40 128(50)
Rh11 Rh30 C40 O40 15(50)
Rh18 Rh30 C40 O40 -54(50)
Rh31 Rh30 C40 O40 -103(49)
Rh33 Rh30 C40 O40 64(49)
Rh15 Rh30 C40 O40 88(49)
Rh20 Rh30 C40 O40 -127(49)
Rh13 Rh30 C40 O40 161(48)
C11 Rh19 C41 O41 46(27)
C18 Rh19 C41 O41 144(26)
Rh9 Rh19 C41 O41 -97(26)
Rh24 Rh19 C41 O41 -177(100)
Rh3 Rh19 C41 O41 -113(26)
Rh22 Rh19 C41 O41 7(27)
Rh14 Rh19 C41 O41 -53(27)
C4 Rh18 C42 O42 -71(100)
Rh5 Rh18 C42 O42 164(100)
Rh14 Rh18 C42 O42 128(100)
Rh30 Rh18 C42 O42 -28(100)
Rh31 Rh18 C42 O42 17(100)
Rh17 Rh18 C42 O42 -168(100)
Rh28 Rh18 C42 O42 76(100)
Rh11 Rh18 C42 O42 -105(100)
Rh20 Rh18 C42 O42 59(100)
Rh32 Rh15 C43 O43 -152(85)
Rh2 Rh15 C43 O43 -37(85)
Rh5 Rh15 C43 O43 -4(88)
Rh33 Rh15 C43 O43 144(85)
Rh13 Rh15 C43 O43 27(85)
Rh29 Rh15 C43 O43 84(85)
Rh7 Rh15 C43 O43 -101(85)
Rh16 Rh15 C43 O43 -93(85)
Rh30 Rh15 C43 O43 94(85)
Rh11 Rh15 C43 O43 177(100)
C7 Rh26 C44 O44 -16(25)
C9 Rh26 C44 O44 82(25)
Rh10 Rh26 C44 O44 -133(20)
Rh27 Rh26 C44 O44 -54(25)
Rh4 Rh26 C44 O44 -120(25)
Rh7 Rh26 C44 O44 179(100)
Rh16 Rh26 C44 O44 117(25)
C16 Rh23 C45 O45 -51(5)
C8 Rh23 C45 O45 38(5)
Rh12 Rh23 C45 O45 135(5)
Rh10 Rh23 C45 O45 156(3)
Rh21 Rh23 C45 O45 -179(6)
Rh27 Rh23 C45 O45 82(5)
Rh6 Rh23 C45 O45 -159(4)
C16 Rh23 C45 Rh21 128.1(17)
C8 Rh23 C45 Rh21 -142.4(12)
Rh12 Rh23 C45 Rh21 -45.4(10)
Rh10 Rh23 C45 Rh21 -25(3)
Rh27 Rh23 C45 Rh21 -98.5(12)
Rh6 Rh23 C45 Rh21 19.9(13)
C38 Rh21 C45 O45 54(4)
C17 Rh21 C45 O45 -38(4)
Rh12 Rh21 C45 O45 -134(4)
Rh9 Rh21 C45 O45 -155(2)
Rh6 Rh21 C45 O45 159(4)
Rh23 Rh21 C45 O45 179(5)
Rh24 Rh21 C45 O45 -82(4)
C38 Rh21 C45 Rh23 -125.6(15)
C17 Rh21 C45 Rh23 142.4(14)
Rh12 Rh21 C45 Rh23 46.2(11)
Rh9 Rh21 C45 Rh23 26(3)
Rh6 Rh21 C45 Rh23 -20.3(13)
Rh24 Rh21 C45 Rh23 98.9(12)
C6 Rh4 C46 O46 -16(4)
Rh8 Rh4 C46 O46 -178(4)
Rh7 Rh4 C46 O46 150(5)
Rh12 Rh4 C46 O46 178(2)
Rh26 Rh4 C46 O46 82(4)
Rh17 Rh4 C46 O46 -133(4)
Rh27 Rh4 C46 O46 68(4)
Rh3 Rh4 C46 O46 -119(4)
Rh10 Rh4 C46 O46 126(4)
C6 Rh4 C46 Rh7 -166.6(14)
Rh8 Rh4 C46 Rh7 32.0(10)
Rh12 Rh4 C46 Rh7 27(3)
Rh26 Rh4 C46 Rh7 -68.1(8)
Rh17 Rh4 C46 Rh7 77.2(10)
Rh27 Rh4 C46 Rh7 -82.4(13)
Rh3 Rh4 C46 Rh7 90.7(9)
Rh10 Rh4 C46 Rh7 -24.4(11)
C6 Rh4 C46 Rh17 116.2(13)
Rh8 Rh4 C46 Rh17 -45.1(8)
Rh7 Rh4 C46 Rh17 -77.2(10)
Rh12 Rh4 C46 Rh17 -50(3)
Rh26 Rh4 C46 Rh17 -145.3(10)
Rh27 Rh4 C46 Rh17 -159.5(4)
Rh3 Rh4 C46 Rh17 13.5(11)
Rh10 Rh4 C46 Rh17 -101.5(7)
Rh8 Rh7 C46 O46 173(3)
Rh5 Rh7 C46 O46 116(3)
Rh16 Rh7 C46 O46 -58(4)
Rh4 Rh7 C46 O46 -154(4)
Rh11 Rh7 C46 O46 65(3)
Rh17 Rh7 C46 O46 124(4)
Rh32 Rh7 C46 O46 5(4)
Rh26 Rh7 C46 O46 -87(3)
Rh2 Rh7 C46 O46 -166.1(18)
Rh15 Rh7 C46 O46 42(5)
Rh10 Rh7 C46 O46 -128(3)
Rh8 Rh7 C46 Rh4 -32.9(10)
Rh5 Rh7 C46 Rh4 -89.8(10)
Rh16 Rh7 C46 Rh4 95.8(11)
Rh11 Rh7 C46 Rh4 -140.7(9)
Rh17 Rh7 C46 Rh4 -81.8(10)
Rh32 Rh7 C46 Rh4 158.8(7)
Rh26 Rh7 C46 Rh4 67.3(8)
Rh2 Rh7 C46 Rh4 -12(3)
Rh15 Rh7 C46 Rh4 -164.5(7)
Rh10 Rh7 C46 Rh4 25.5(11)
Rh8 Rh7 C46 Rh17 48.9(8)
Rh5 Rh7 C46 Rh17 -8.0(12)
Rh16 Rh7 C46 Rh17 177.56(18)
Rh4 Rh7 C46 Rh17 81.8(10)
Rh11 Rh7 C46 Rh17 -58.9(6)
Rh32 Rh7 C46 Rh17 -119.4(6)
Rh26 Rh7 C46 Rh17 149.1(9)
Rh2 Rh7 C46 Rh17 70(2)
Rh15 Rh7 C46 Rh17 -82.7(17)
Rh10 Rh7 C46 Rh17 107.3(6)
C5 Rh17 C46 O46 11(3)
C39 Rh17 C46 O46 101(3)
Rh7 Rh17 C46 O46 -131(4)
Rh14 Rh17 C46 O46 -175(2)
Rh11 Rh17 C46 O46 -73(3)
Rh18 Rh17 C46 O46 -70(3)
Rh5 Rh17 C46 O46 -124(3)
Rh4 Rh17 C46 O46 143(4)
Rh8 Rh17 C46 O46 -175(3)
Rh3 Rh17 C46 O46 130(3)
C5 Rh17 C46 Rh4 -132.2(14)
C39 Rh17 C46 Rh4 -42(2)
Rh7 Rh17 C46 Rh4 85.5(11)
Rh14 Rh17 C46 Rh4 41.2(19)
Rh11 Rh17 C46 Rh4 144.1(10)
Rh18 Rh17 C46 Rh4 146.3(6)
Rh5 Rh17 C46 Rh4 92.2(9)
Rh8 Rh17 C46 Rh4 41.8(8)
Rh3 Rh17 C46 Rh4 -13.2(11)
C5 Rh17 C46 Rh7 142.3(13)
C39 Rh17 C46 Rh7 -127.5(14)
Rh14 Rh17 C46 Rh7 -44.3(18)
Rh11 Rh17 C46 Rh7 58.6(7)
Rh18 Rh17 C46 Rh7 60.8(15)
Rh5 Rh17 C46 Rh7 6.7(10)
Rh4 Rh17 C46 Rh7 -85.5(11)
Rh8 Rh17 C46 Rh7 -43.7(8)
Rh3 Rh17 C46 Rh7 -98.6(8)
C18 Rh24 C47 O47 -69(75)
C17 Rh24 C47 O47 30(75)
Rh9 Rh24 C47 O47 -178(100)
Rh12 Rh24 C47 O47 125(75)
Rh19 Rh24 C47 O47 -109(75)
Rh3 Rh24 C47 O47 -173(100)
Rh21 Rh24 C47 O47 62(75)
C102 N1 C100 C101 71(4)
C106 N1 C100 C101 -165(3)
C104 N1 C100 C101 -49(4)
C106 N1 C102 C103 52(4)
C100 N1 C102 C103 175(3)
C104 N1 C102 C103 -58(4)
C102 N1 C104 C105 180(4)
C106 N1 C104 C105 64(5)
C100 N1 C104 C105 -55(5)
C102 N1 C106 C107 54(4)
C100 N1 C106 C107 -70(4)
C104 N1 C106 C107 166(3)
C202 N2 C200 C201 57(4)
C206 N2 C200 C201 -59(4)
C204 N2 C200 C201 180(3)
C206 N2 C202 C203 179(3)
C204 N2 C202 C203 -60(4)
C200 N2 C202 C203 62(4)
C202 N2 C204 C205 -53(4)
C206 N2 C204 C205 64(4)
C200 N2 C204 C205 -177(3)
C202 N2 C206 C207 -177(3)
C204 N2 C206 C207 63(4)
C200 N2 C206 C207 -56(4)
C306 N3 C300 C301 -45(4)
C302 N3 C300 C301 74(3)
C304 N3 C300 C301 -172(3)
C306 N3 C302 C303 -175(3)
C300 N3 C302 C303 61(4)
C304 N3 C302 C303 -54(4)
C306 N3 C304 C305 54(4)
C302 N3 C304 C305 -63(4)
C300 N3 C304 C305 -178(3)
C302 N3 C306 C307 179(3)
C300 N3 C306 C307 -61(4)
C304 N3 C306 C307 63(4)
C406 N4 C400 C401 -65(6)
C404 N4 C400 C401 165(4)
C402 N4 C400 C401 63(6)
C406 N4 C402 C403 164(4)
C400 N4 C402 C403 36(6)
C404 N4 C402 C403 -69(5)
C406 N4 C404 C405 -38(7)
C400 N4 C404 C405 86(6)
C402 N4 C404 C405 -159(5)
C400 N4 C406 C407 175(4)
C404 N4 C406 C407 -65(7)
C402 N4 C406 C407 48(6)
C504 N5 C500 C501 74(5)
C506 N5 C500 C501 -34(6)
C502 N5 C500 C501 -162(4)
C500 N5 C502 C503 -168(5)
C504 N5 C502 C503 -42(6)
C506 N5 C502 C503 62(6)
C500 N5 C504 C505 44(6)
C506 N5 C504 C505 167(5)
C502 N5 C504 C505 -76(6)
C500 N5 C506 C507 -77(6)
C504 N5 C506 C507 163(5)
C502 N5 C506 C507 47(6)
